data_2106009
loop_
_publ_author_name
'Antipin, Alexander M.'
'Sorokina, Natalia I.'
'Alekseeva, Olga A.'
'Kuskova, Alexandra N.'
'Kharitonova, Elena P.'
'Orlova, Ekaterina I.'
'Voronkova, Valentina I.'

_publ_section_title
;
 Structure of fluorite-like compound based on Nd~5~Mo~3~O~16~ with lead
 partly substituting for neodymium
;
_journal_coeditor_code BP5077
_journal_issue 2
_journal_name_full 'Acta Crystallographica Section B'
_journal_page_first
;
;
_journal_paper_doi 10.1107/S2052520615003315
_journal_volume 71
_journal_year 2015
_chemical_formula_sum 'Mo2.603 Nd4.365 O16.47 Pb0.335'
_chemical_formula_weight 1212.3
_chemical_name_systematic ' ?'
_space_group_IT_number 222
_symmetry_cell_setting cubic
_symmetry_space_group_name_Hall 'P 4 2 3 -1n'
_symmetry_space_group_name_H-M 'P n -3 n :1'
_cell_angle_alpha 90
_cell_angle_beta 90
_cell_angle_gamma 90
_cell_formula_units_Z 4
_cell_length_a 11.0421(11)
_cell_length_b 11.0421(11)
_cell_length_c 11.0421(11)
_cell_measurement_temperature 293
_cell_volume 1346.3(2)
_diffrn_ambient_temperature 293
_diffrn_measured_fraction_theta_full 1
_diffrn_measured_fraction_theta_max 1
_diffrn_measurement_device 'four-cycle diffractometer'
_diffrn_measurement_device_type 'Oxford Diffraction CCD'
_diffrn_measurement_method '\w scans'
_diffrn_radiation_monochromator graphite
_diffrn_radiation_source 'X-ray tube'
_diffrn_radiation_type 'Mo K\a'
_diffrn_radiation_wavelength 0.71073
_diffrn_reflns_av_R_equivalents 0.0316
_diffrn_reflns_av_sigmaI/netI 0.0038
_diffrn_reflns_limit_h_max 23
_diffrn_reflns_limit_h_min -22
_diffrn_reflns_limit_k_max 23
_diffrn_reflns_limit_k_min -23
_diffrn_reflns_limit_l_max 23
_diffrn_reflns_limit_l_min -23
_diffrn_reflns_number 111689
_diffrn_reflns_theta_full 49.66
_diffrn_reflns_theta_max 49.66
_diffrn_reflns_theta_min 4.52
_exptl_absorpt_coefficient_mu 23.119
_exptl_absorpt_correction_T_max 1.00000
_exptl_absorpt_correction_T_min 0.89454
_exptl_absorpt_correction_type sphere
_exptl_absorpt_process_details 'Jana2006  (Petricek, Dusek & Palatinus, 2000)'
_exptl_crystal_colour 'light violet'
_exptl_crystal_density_diffrn 5.9787
_exptl_crystal_description sphere
_exptl_crystal_F_000 2122
_exptl_crystal_size_max 0.30
_exptl_crystal_size_mid 0.30
_exptl_crystal_size_min 0.30
_exptl_crystal_size_rad 0.15
_refine_diff_density_max 0.80
_refine_diff_density_min -0.79
_refine_ls_extinction_coef 32E2(3)
_refine_ls_extinction_method 'B-C type 2 (Becker & Coppens, 1974)'
_refine_ls_goodness_of_fit_ref 1.06
_refine_ls_number_constraints 0
_refine_ls_number_parameters 48
_refine_ls_number_reflns 1174
_refine_ls_number_restraints 0
_refine_ls_R_factor_all 0.0303
_refine_ls_R_factor_gt 0.0204
_refine_ls_shift/su_max 0.0319
_refine_ls_shift/su_mean 0.0023
_refine_ls_structure_factor_coef F
_refine_ls_weighting_details w=1/(\s^2^(F)+0.0016F^2^)
_refine_ls_weighting_scheme sigma
_refine_ls_wR_factor_gt 0.0519
_refine_ls_wR_factor_ref 0.0571
_reflns_number_gt 771
_reflns_number_total 1174
_reflns_threshold_expression I>3\s(I)
_cod_data_source_file bp5077sup1.cf
_cod_data_source_block I
_cod_depositor_comments
;
The following automatic conversions were performed:

'_exptl_absorpt_correction_type' value 'Sphere' changed to 'sphere'
according to
/usr/data/users/saulius/crontab/automatic-downloads/rss-feeds/IUCr/lib/dictionaries/cif_core.dic
dictionary named 'cif_core.dic' version 2.4.2 from 2011-04-26.

Automatic conversion script
Id: cif_fix_values 3105 2015-03-04 15:46:00Z robertas 
;
_cod_original_sg_symbol_Hall '-P 4a;2bc;3'
_cod_original_sg_symbol_H-M 'P n -3 n'
_cod_database_code 2106009
_cod_database_fobs_code 2106009

loop_
_symmetry_equiv_pos_site_id
_symmetry_equiv_pos_as_xyz
1 x,y,z
2 -x,-y,z
3 -x,y,-z
4 x,-y,-z
5 z,x,y
6 z,-x,-y
7 -z,-x,y
8 -z,x,-y
9 y,z,x
10 -y,z,-x
11 y,-z,-x
12 -y,-z,x
13 y,x,-z
14 -y,-x,-z
15 y,-x,z
16 -y,x,z
17 x,z,-y
18 -x,z,y
19 -x,-z,-y
20 x,-z,y
21 z,y,-x
22 z,-y,x
23 -z,y,x
24 -z,-y,-x
25 -x+1/2,-y+1/2,-z+1/2
26 x+1/2,y+1/2,-z+1/2
27 x+1/2,-y+1/2,z+1/2
28 -x+1/2,y+1/2,z+1/2
29 -z+1/2,-x+1/2,-y+1/2
30 -z+1/2,x+1/2,y+1/2
31 z+1/2,x+1/2,-y+1/2
32 z+1/2,-x+1/2,y+1/2
33 -y+1/2,-z+1/2,-x+1/2
34 y+1/2,-z+1/2,x+1/2
35 -y+1/2,z+1/2,x+1/2
36 y+1/2,z+1/2,-x+1/2
37 -y+1/2,-x+1/2,z+1/2
38 y+1/2,x+1/2,z+1/2
39 -y+1/2,x+1/2,-z+1/2
40 y+1/2,-x+1/2,-z+1/2
41 -x+1/2,-z+1/2,y+1/2
42 x+1/2,-z+1/2,-y+1/2
43 x+1/2,z+1/2,y+1/2
44 -x+1/2,z+1/2,-y+1/2
45 -z+1/2,-y+1/2,x+1/2
46 -z+1/2,y+1/2,-x+1/2
47 z+1/2,-y+1/2,-x+1/2
48 z+1/2,y+1/2,x+1/2

loop_
_atom_site_type_symbol
_atom_site_label
_atom_site_fract_x
_atom_site_fract_y
_atom_site_fract_z
_atom_site_U_iso_or_equiv
_atom_site_adp_type
_atom_site_calc_flag
_atom_site_occupancy
_atom_site_symmetry_multiplicity
Nd Nd1 0.24051(3) 0 0 0.00954(6) Uani d 0.8887 12
Nd Nd2 0.25 0.25 0.25 0.01022(10) Uani d 0.6722 8
Pb Pb 0.262(2) 0.246(4) 0.242257 0.019(2) Uiso d 0.0279 48
Mo Mo1 0.25 0 0.5 0.0078(4) Uani d 0.4546 12
O O1 0.12963(15) 0.12963(15) 0.12963(15) 0.0141(3) Uani d 1 16
O O2 0.33486(16) 0.42350(18) 0.11374(15) 0.0205(4) Uani d 0.8763 48
Mo Mo2 0.262579 0.271591 0.205117 0.031(10) Uiso d 0.0075 48
Mo Mo3 0.288(2) 0.218(3) 0.243(4) 0.040(5) Uiso d 0.0188 48
Nd Nd3 0.2279(8) 0.0150(9) 0.5157(10) 0.0073(14) Uiso d 0.0212 48
Mo Mo1_1 0.2653(7) 0.000(3) 0.503(3) 0.0071(12) Uiso d 0.077 48
Nd Nd1_1 0.219619 0 0 0.13(3) Uiso d 0.0333 12
O O2_1 0.3678(19) 0.3781(14) 0.1222(14) 0.013(6) Uiso d 0.085(13) 48
O O2_2 0.301(3) 0.451(3) 0.151(3) 0.032(5) Uiso d 0.0633 48
O O3 0.5 0.5 0 0.08(3) Uiso d 0.12 6

loop_
_atom_site_aniso_label
_atom_site_aniso_U_11
_atom_site_aniso_U_22
_atom_site_aniso_U_33
_atom_site_aniso_U_12
_atom_site_aniso_U_13
_atom_site_aniso_U_23
_atom_site_aniso_type_symbol
Nd1 0.00878(11) 0.00993(10) 0.00993(10) 0 0 0 Nd
Nd2 0.01022(18) 0.01022(18) 0.01022(18) -0.0013(2) -0.0013(2) -0.0013(2) Nd
Mo1 0.0023(9) 0.0105(6) 0.0105(6) 0 0 0 Mo
O1 0.0141(5) 0.0141(5) 0.0141(5) 0.0005(3) 0.0005(3) 0.0005(3) O
O2 0.0216(6) 0.0210(7) 0.0189(6) -0.0030(6) -0.0042(5) -0.0002(5) O

loop_
_atom_type_symbol
_atom_type_scat_dispersion_real
_atom_type_scat_dispersion_imag
_atom_type_scat_source
Mo -1.6832 0.6857 'International Tables Vol C tables 4.2.6.8 and 6.1.1.1'
Nd -0.1943 3.0179 'International Tables Vol C tables 4.2.6.8 and 6.1.1.1'
O 0.0106 0.0060 'International Tables Vol C tables 4.2.6.8 and 6.1.1.1'
Pb -3.3944 10.1111 'International Tables Vol C tables 4.2.6.8 and 6.1.1.1'

loop_
_geom_angle_atom_site_label_1
_geom_angle_atom_site_label_2
_geom_angle_atom_site_label_3
_geom_angle_site_symmetry_1
_geom_angle_site_symmetry_3
_geom_angle
O1 Nd1 O1 . 4_555 117.64(8)
O1 Nd1 O1 . 13_555 74.45(8)
O1 Nd1 O1 . 15_555 74.45(8)
O1 Nd1 O2 . 29_555 72.35(7)
O1 Nd1 O2 . 30_544 161.91(7)
O1 Nd1 O2 . 45_554 123.61(7)
O1 Nd1 O2 . 46_545 95.38(7)
O1 Nd1 Nd1_1 . . 58.82(5)
O1 Nd1 O2_1 . 29_555 68.6(3)
O1 Nd1 O2_1 . 30_544 173.5(3)
O1 Nd1 O2_1 . 45_554 110.0(3)
O1 Nd1 O2_1 . 46_545 106.7(4)
O1 Nd1 O2_2 . 29_555 66.1(7)
O1 Nd1 O2_2 . 30_544 152.8(7)
O1 Nd1 O2_2 . 45_554 129.3(7)
O1 Nd1 O2_2 . 46_545 81.4(7)
O1 Nd1 O3 . 29_555 121.18(5)
O1 Nd1 O1 4_555 13_555 74.45(8)
O1 Nd1 O1 4_555 15_555 74.45(8)
O1 Nd1 O2 4_555 29_555 161.91(7)
O1 Nd1 O2 4_555 30_544 72.35(7)
O1 Nd1 O2 4_555 45_554 95.38(7)
O1 Nd1 O2 4_555 46_545 123.61(7)
O1 Nd1 Nd1_1 4_555 . 58.82(5)
O1 Nd1 O2_1 4_555 29_555 173.5(3)
O1 Nd1 O2_1 4_555 30_544 68.6(3)
O1 Nd1 O2_1 4_555 45_554 106.7(4)
O1 Nd1 O2_1 4_555 46_545 110.0(3)
O1 Nd1 O2_2 4_555 29_555 152.8(7)
O1 Nd1 O2_2 4_555 30_544 66.1(7)
O1 Nd1 O2_2 4_555 45_554 81.4(7)
O1 Nd1 O2_2 4_555 46_545 129.3(7)
O1 Nd1 O3 4_555 29_555 121.18(5)
O1 Nd1 O1 13_555 15_555 117.64(8)
O1 Nd1 O2 13_555 29_555 95.38(7)
O1 Nd1 O2 13_555 30_544 123.61(7)
O1 Nd1 O2 13_555 45_554 72.35(7)
O1 Nd1 O2 13_555 46_545 161.91(7)
O1 Nd1 Nd1_1 13_555 . 58.82(5)
O1 Nd1 O2_1 13_555 29_555 106.7(4)
O1 Nd1 O2_1 13_555 30_544 110.0(3)
O1 Nd1 O2_1 13_555 45_554 68.6(3)
O1 Nd1 O2_1 13_555 46_545 173.5(3)
O1 Nd1 O2_2 13_555 29_555 81.4(7)
O1 Nd1 O2_2 13_555 30_544 129.3(7)
O1 Nd1 O2_2 13_555 45_554 66.1(7)
O1 Nd1 O2_2 13_555 46_545 152.8(7)
O1 Nd1 O3 13_555 29_555 121.18(5)
O1 Nd1 O2 15_555 29_555 123.61(7)
O1 Nd1 O2 15_555 30_544 95.38(7)
O1 Nd1 O2 15_555 45_554 161.91(7)
O1 Nd1 O2 15_555 46_545 72.35(7)
O1 Nd1 Nd1_1 15_555 . 58.82(5)
O1 Nd1 O2_1 15_555 29_555 110.0(3)
O1 Nd1 O2_1 15_555 30_544 106.7(4)
O1 Nd1 O2_1 15_555 45_554 173.5(3)
O1 Nd1 O2_1 15_555 46_545 68.6(3)
O1 Nd1 O2_2 15_555 29_555 129.3(7)
O1 Nd1 O2_2 15_555 30_544 81.4(7)
O1 Nd1 O2_2 15_555 45_554 152.8(7)
O1 Nd1 O2_2 15_555 46_545 66.1(7)
O1 Nd1 O3 15_555 29_555 121.18(5)
O2 Nd1 O2 29_555 30_544 102.60(7)
O2 Nd1 O2 29_555 45_554 66.99(7)
O2 Nd1 O2 29_555 46_545 66.99(7)
O2 Nd1 Nd1_1 29_555 . 128.70(5)
O2 Nd1 O2_1 29_555 29_555 14.1(4)
O2 Nd1 O2_1 29_555 30_544 102.1(4)
O2 Nd1 O2_1 29_555 45_554 55.2(4)
O2 Nd1 O2_1 29_555 46_545 79.1(3)
O2 Nd1 O2_2 29_555 29_555 14.2(7)
O2 Nd1 O2_2 29_555 30_544 112.6(7)
O2 Nd1 O2_2 29_555 45_554 80.8(7)
O2 Nd1 O2_2 29_555 46_545 64.9(7)
O2 Nd1 O3 29_555 29_555 51.30(5)
O2 Nd1 O2 30_544 45_554 66.99(7)
O2 Nd1 O2 30_544 46_545 66.99(7)
O2 Nd1 Nd1_1 30_544 . 128.70(5)
O2 Nd1 O2_1 30_544 29_555 102.1(4)
O2 Nd1 O2_1 30_544 30_544 14.1(4)
O2 Nd1 O2_1 30_544 45_554 79.1(3)
O2 Nd1 O2_1 30_544 46_545 55.2(4)
O2 Nd1 O2_2 30_544 29_555 112.6(7)
O2 Nd1 O2_2 30_544 30_544 14.2(7)
O2 Nd1 O2_2 30_544 45_554 64.9(7)
O2 Nd1 O2_2 30_544 46_545 80.8(7)
O2 Nd1 O3 30_544 29_555 51.30(5)
O2 Nd1 O2 45_554 46_545 102.60(7)
O2 Nd1 Nd1_1 45_554 . 128.70(5)
O2 Nd1 O2_1 45_554 29_555 79.1(3)
O2 Nd1 O2_1 45_554 30_544 55.2(4)
O2 Nd1 O2_1 45_554 45_554 14.1(4)
O2 Nd1 O2_1 45_554 46_545 102.1(4)
O2 Nd1 O2_2 45_554 29_555 64.9(7)
O2 Nd1 O2_2 45_554 30_544 80.8(7)
O2 Nd1 O2_2 45_554 45_554 14.2(7)
O2 Nd1 O2_2 45_554 46_545 112.6(7)
O2 Nd1 O3 45_554 29_555 51.30(5)
O2 Nd1 Nd1_1 46_545 . 128.70(5)
O2 Nd1 O2_1 46_545 29_555 55.2(4)
O2 Nd1 O2_1 46_545 30_544 79.1(3)
O2 Nd1 O2_1 46_545 45_554 102.1(4)
O2 Nd1 O2_1 46_545 46_545 14.1(4)
O2 Nd1 O2_2 46_545 29_555 80.8(7)
O2 Nd1 O2_2 46_545 30_544 64.9(7)
O2 Nd1 O2_2 46_545 45_554 112.6(7)
O2 Nd1 O2_2 46_545 46_545 14.2(7)
O2 Nd1 O3 46_545 29_555 51.30(5)
Nd1_1 Nd1 O2_1 . 29_555 127.4(3)
Nd1_1 Nd1 O2_1 . 30_544 127.4(3)
Nd1_1 Nd1 O2_1 . 45_554 127.4(3)
Nd1_1 Nd1 O2_1 . 46_545 127.4(3)
Nd1_1 Nd1 O2_2 . 29_555 117.9(7)
Nd1_1 Nd1 O2_2 . 30_544 117.9(7)
Nd1_1 Nd1 O2_2 . 45_554 117.9(7)
Nd1_1 Nd1 O2_2 . 46_545 117.9(7)
Nd1_1 Nd1 O3 . 29_555 180.0(5)
O2_1 Nd1 O2_1 29_555 30_544 105.2(5)
O2_1 Nd1 O2_1 29_555 45_554 68.3(5)
O2_1 Nd1 O2_1 29_555 46_545 68.3(5)
O2_1 Nd1 O2_2 29_555 29_555 26.0(9)
O2_1 Nd1 O2_2 29_555 30_544 109.3(8)
O2_1 Nd1 O2_2 29_555 45_554 93.2(8)
O2_1 Nd1 O2_2 29_555 46_545 51.4(8)
O2_1 Nd1 O3 29_555 29_555 52.6(3)
O2_1 Nd1 O2_1 30_544 45_554 68.3(5)
O2_1 Nd1 O2_1 30_544 46_545 68.3(5)
O2_1 Nd1 O2_2 30_544 29_555 109.3(8)
O2_1 Nd1 O2_2 30_544 30_544 26.0(9)
O2_1 Nd1 O2_2 30_544 45_554 51.4(8)
O2_1 Nd1 O2_2 30_544 46_545 93.2(8)
O2_1 Nd1 O3 30_544 29_555 52.6(3)
O2_1 Nd1 O2_1 45_554 46_545 105.2(5)
O2_1 Nd1 O2_2 45_554 29_555 51.4(8)
O2_1 Nd1 O2_2 45_554 30_544 93.2(8)
O2_1 Nd1 O2_2 45_554 45_554 26.0(9)
O2_1 Nd1 O2_2 45_554 46_545 109.3(8)
O2_1 Nd1 O3 45_554 29_555 52.6(3)
O2_1 Nd1 O2_2 46_545 29_555 93.2(8)
O2_1 Nd1 O2_2 46_545 30_544 51.4(8)
O2_1 Nd1 O2_2 46_545 45_554 109.3(8)
O2_1 Nd1 O2_2 46_545 46_545 26.0(9)
O2_1 Nd1 O3 46_545 29_555 52.6(3)
O2_2 Nd1 O2_2 29_555 30_544 124.2(10)
O2_2 Nd1 O2_2 29_555 45_554 77.4(10)
O2_2 Nd1 O2_2 29_555 46_545 77.4(10)
O2_2 Nd1 O3 29_555 29_555 62.1(7)
O2_2 Nd1 O2_2 30_544 45_554 77.4(10)
O2_2 Nd1 O2_2 30_544 46_545 77.4(10)
O2_2 Nd1 O3 30_544 29_555 62.1(7)
O2_2 Nd1 O2_2 45_554 46_545 124.2(10)
O2_2 Nd1 O3 45_554 29_555 62.1(7)
O2_2 Nd1 O3 46_545 29_555 62.1(7)
Pb Nd2 Pb . 5_555 120(17)
Pb Nd2 Pb . 9_555 120(17)
Pb Nd2 Pb . 25_555 180.0(5)
Pb Nd2 Pb . 29_555 60(17)
Pb Nd2 Pb . 33_555 60(17)
Pb Nd2 O1 . . 91(10)
Pb Nd2 O1 . 25_555 89(10)
Pb Nd2 O2 . . 67(14)
Pb Nd2 O2 . 5_555 161(7)
Pb Nd2 O2 . 9_555 56(8)
Pb Nd2 O2 . 25_555 113(14)
Pb Nd2 O2 . 29_555 19(7)
Pb Nd2 O2 . 33_555 124(8)
Pb Nd2 Mo2 . . 57(11)
Pb Nd2 Mo2 . 5_555 173(5)
Pb Nd2 Mo2 . 9_555 63(13)
Pb Nd2 Mo2 . 25_555 123(11)
Pb Nd2 Mo2 . 29_555 7(5)
Pb Nd2 Mo2 . 33_555 117(13)
Pb Nd2 Mo3 . . 31(13)
Pb Nd2 Mo3 . 5_555 89(13)
Pb Nd2 Mo3 . 9_555 151(13)
Pb Nd2 Mo3 . 25_555 149(13)
Pb Nd2 Mo3 . 29_555 91(13)
Pb Nd2 Mo3 . 33_555 29(13)
Pb Nd2 O2_1 . . 54(14)
Pb Nd2 O2_1 . 5_555 159(13)
Pb Nd2 O2_1 . 9_555 69(9)
Pb Nd2 O2_1 . 25_555 126(14)
Pb Nd2 O2_1 . 29_555 21(13)
Pb Nd2 O2_1 . 33_555 111(9)
Pb Nd2 O2_2 . . 80(14)
Pb Nd2 O2_2 . 5_555 150(4)
Pb Nd2 O2_2 . 9_555 45(6)
Pb Nd2 O2_2 . 25_555 100(14)
Pb Nd2 O2_2 . 29_555 30(4)
Pb Nd2 O2_2 . 33_555 135(6)
Pb Nd2 Pb 5_555 9_555 120(17)
Pb Nd2 Pb 5_555 25_555 60(17)
Pb Nd2 Pb 5_555 29_555 180.0(5)
Pb Nd2 Pb 5_555 33_555 60(17)
Pb Nd2 O1 5_555 . 91(10)
Pb Nd2 O1 5_555 25_555 89(10)
Pb Nd2 O2 5_555 . 56(8)
Pb Nd2 O2 5_555 5_555 67(14)
Pb Nd2 O2 5_555 9_555 161(7)
Pb Nd2 O2 5_555 25_555 124(8)
Pb Nd2 O2 5_555 29_555 113(14)
Pb Nd2 O2 5_555 33_555 19(7)
Pb Nd2 Mo2 5_555 . 63(13)
Pb Nd2 Mo2 5_555 5_555 57(11)
Pb Nd2 Mo2 5_555 9_555 173(5)
Pb Nd2 Mo2 5_555 25_555 117(13)
Pb Nd2 Mo2 5_555 29_555 123(11)
Pb Nd2 Mo2 5_555 33_555 7(5)
Pb Nd2 Mo3 5_555 . 151(13)
Pb Nd2 Mo3 5_555 5_555 31(13)
Pb Nd2 Mo3 5_555 9_555 89(13)
Pb Nd2 Mo3 5_555 25_555 29(13)
Pb Nd2 Mo3 5_555 29_555 149(13)
Pb Nd2 Mo3 5_555 33_555 91(13)
Pb Nd2 O2_1 5_555 . 69(9)
Pb Nd2 O2_1 5_555 5_555 54(14)
Pb Nd2 O2_1 5_555 9_555 159(13)
Pb Nd2 O2_1 5_555 25_555 111(9)
Pb Nd2 O2_1 5_555 29_555 126(14)
Pb Nd2 O2_1 5_555 33_555 21(13)
Pb Nd2 O2_2 5_555 . 45(6)
Pb Nd2 O2_2 5_555 5_555 80(14)
Pb Nd2 O2_2 5_555 9_555 150(4)
Pb Nd2 O2_2 5_555 25_555 135(6)
Pb Nd2 O2_2 5_555 29_555 100(14)
Pb Nd2 O2_2 5_555 33_555 30(4)
Pb Nd2 Pb 9_555 25_555 60(17)
Pb Nd2 Pb 9_555 29_555 60(17)
Pb Nd2 Pb 9_555 33_555 180.0(5)
Pb Nd2 O1 9_555 . 91(10)
Pb Nd2 O1 9_555 25_555 89(10)
Pb Nd2 O2 9_555 . 161(7)
Pb Nd2 O2 9_555 5_555 56(8)
Pb Nd2 O2 9_555 9_555 67(14)
Pb Nd2 O2 9_555 25_555 19(7)
Pb Nd2 O2 9_555 29_555 124(8)
Pb Nd2 O2 9_555 33_555 113(14)
Pb Nd2 Mo2 9_555 . 173(5)
Pb Nd2 Mo2 9_555 5_555 63(13)
Pb Nd2 Mo2 9_555 9_555 57(11)
Pb Nd2 Mo2 9_555 25_555 7(5)
Pb Nd2 Mo2 9_555 29_555 117(13)
Pb Nd2 Mo2 9_555 33_555 123(11)
Pb Nd2 Mo3 9_555 . 89(13)
Pb Nd2 Mo3 9_555 5_555 151(13)
Pb Nd2 Mo3 9_555 9_555 31(13)
Pb Nd2 Mo3 9_555 25_555 91(13)
Pb Nd2 Mo3 9_555 29_555 29(13)
Pb Nd2 Mo3 9_555 33_555 149(13)
Pb Nd2 O2_1 9_555 . 159(13)
Pb Nd2 O2_1 9_555 5_555 69(9)
Pb Nd2 O2_1 9_555 9_555 54(14)
Pb Nd2 O2_1 9_555 25_555 21(13)
Pb Nd2 O2_1 9_555 29_555 111(9)
Pb Nd2 O2_1 9_555 33_555 126(14)
Pb Nd2 O2_2 9_555 . 150(4)
Pb Nd2 O2_2 9_555 5_555 45(6)
Pb Nd2 O2_2 9_555 9_555 80(14)
Pb Nd2 O2_2 9_555 25_555 30(4)
Pb Nd2 O2_2 9_555 29_555 135(6)
Pb Nd2 O2_2 9_555 33_555 100(14)
Pb Nd2 Pb 25_555 29_555 120(17)
Pb Nd2 Pb 25_555 33_555 120(17)
Pb Nd2 O1 25_555 . 89(10)
Pb Nd2 O1 25_555 25_555 91(10)
Pb Nd2 O2 25_555 . 113(14)
Pb Nd2 O2 25_555 5_555 19(7)
Pb Nd2 O2 25_555 9_555 124(8)
Pb Nd2 O2 25_555 25_555 67(14)
Pb Nd2 O2 25_555 29_555 161(7)
Pb Nd2 O2 25_555 33_555 56(8)
Pb Nd2 Mo2 25_555 . 123(11)
Pb Nd2 Mo2 25_555 5_555 7(5)
Pb Nd2 Mo2 25_555 9_555 117(13)
Pb Nd2 Mo2 25_555 25_555 57(11)
Pb Nd2 Mo2 25_555 29_555 173(5)
Pb Nd2 Mo2 25_555 33_555 63(13)
Pb Nd2 Mo3 25_555 . 149(13)
Pb Nd2 Mo3 25_555 5_555 91(13)
Pb Nd2 Mo3 25_555 9_555 29(13)
Pb Nd2 Mo3 25_555 25_555 31(13)
Pb Nd2 Mo3 25_555 29_555 89(13)
Pb Nd2 Mo3 25_555 33_555 151(13)
Pb Nd2 O2_1 25_555 . 126(14)
Pb Nd2 O2_1 25_555 5_555 21(13)
Pb Nd2 O2_1 25_555 9_555 111(9)
Pb Nd2 O2_1 25_555 25_555 54(14)
Pb Nd2 O2_1 25_555 29_555 159(13)
Pb Nd2 O2_1 25_555 33_555 69(9)
Pb Nd2 O2_2 25_555 . 100(14)
Pb Nd2 O2_2 25_555 5_555 30(4)
Pb Nd2 O2_2 25_555 9_555 135(6)
Pb Nd2 O2_2 25_555 25_555 80(14)
Pb Nd2 O2_2 25_555 29_555 150(4)
Pb Nd2 O2_2 25_555 33_555 45(6)
Pb Nd2 Pb 29_555 33_555 120(17)
Pb Nd2 O1 29_555 . 89(10)
Pb Nd2 O1 29_555 25_555 91(10)
Pb Nd2 O2 29_555 . 124(8)
Pb Nd2 O2 29_555 5_555 113(14)
Pb Nd2 O2 29_555 9_555 19(7)
Pb Nd2 O2 29_555 25_555 56(8)
Pb Nd2 O2 29_555 29_555 67(14)
Pb Nd2 O2 29_555 33_555 161(7)
Pb Nd2 Mo2 29_555 . 117(13)
Pb Nd2 Mo2 29_555 5_555 123(11)
Pb Nd2 Mo2 29_555 9_555 7(5)
Pb Nd2 Mo2 29_555 25_555 63(13)
Pb Nd2 Mo2 29_555 29_555 57(11)
Pb Nd2 Mo2 29_555 33_555 173(5)
Pb Nd2 Mo3 29_555 . 29(13)
Pb Nd2 Mo3 29_555 5_555 149(13)
Pb Nd2 Mo3 29_555 9_555 91(13)
Pb Nd2 Mo3 29_555 25_555 151(13)
Pb Nd2 Mo3 29_555 29_555 31(13)
Pb Nd2 Mo3 29_555 33_555 89(13)
Pb Nd2 O2_1 29_555 . 111(9)
Pb Nd2 O2_1 29_555 5_555 126(14)
Pb Nd2 O2_1 29_555 9_555 21(13)
Pb Nd2 O2_1 29_555 25_555 69(9)
Pb Nd2 O2_1 29_555 29_555 54(14)
Pb Nd2 O2_1 29_555 33_555 159(13)
Pb Nd2 O2_2 29_555 . 135(6)
Pb Nd2 O2_2 29_555 5_555 100(14)
Pb Nd2 O2_2 29_555 9_555 30(4)
Pb Nd2 O2_2 29_555 25_555 45(6)
Pb Nd2 O2_2 29_555 29_555 80(14)
Pb Nd2 O2_2 29_555 33_555 150(4)
Pb Nd2 O1 33_555 . 89(10)
Pb Nd2 O1 33_555 25_555 91(10)
Pb Nd2 O2 33_555 . 19(7)
Pb Nd2 O2 33_555 5_555 124(8)
Pb Nd2 O2 33_555 9_555 113(14)
Pb Nd2 O2 33_555 25_555 161(7)
Pb Nd2 O2 33_555 29_555 56(8)
Pb Nd2 O2 33_555 33_555 67(14)
Pb Nd2 Mo2 33_555 . 7(5)
Pb Nd2 Mo2 33_555 5_555 117(13)
Pb Nd2 Mo2 33_555 9_555 123(11)
Pb Nd2 Mo2 33_555 25_555 173(5)
Pb Nd2 Mo2 33_555 29_555 63(13)
Pb Nd2 Mo2 33_555 33_555 57(11)
Pb Nd2 Mo3 33_555 . 91(13)
Pb Nd2 Mo3 33_555 5_555 29(13)
Pb Nd2 Mo3 33_555 9_555 149(13)
Pb Nd2 Mo3 33_555 25_555 89(13)
Pb Nd2 Mo3 33_555 29_555 151(13)
Pb Nd2 Mo3 33_555 33_555 31(13)
Pb Nd2 O2_1 33_555 . 21(13)
Pb Nd2 O2_1 33_555 5_555 111(9)
Pb Nd2 O2_1 33_555 9_555 126(14)
Pb Nd2 O2_1 33_555 25_555 159(13)
Pb Nd2 O2_1 33_555 29_555 69(9)
Pb Nd2 O2_1 33_555 33_555 54(14)
Pb Nd2 O2_2 33_555 . 30(4)
Pb Nd2 O2_2 33_555 5_555 135(6)
Pb Nd2 O2_2 33_555 9_555 100(14)
Pb Nd2 O2_2 33_555 25_555 150(4)
Pb Nd2 O2_2 33_555 29_555 45(6)
Pb Nd2 O2_2 33_555 33_555 80(14)
O1 Nd2 O1 . 25_555 180.0(5)
O1 Nd2 O2 . . 107.35(7)
O1 Nd2 O2 . 5_555 107.35(7)
O1 Nd2 O2 . 9_555 107.35(7)
O1 Nd2 O2 . 25_555 72.65(7)
O1 Nd2 O2 . 29_555 72.65(7)
O1 Nd2 O2 . 33_555 72.65(7)
O1 Nd2 Mo2 . . 83.08(6)
O1 Nd2 Mo2 . 5_555 83.08(6)
O1 Nd2 Mo2 . 9_555 83.08(6)
O1 Nd2 Mo2 . 25_555 96.92(6)
O1 Nd2 Mo2 . 29_555 96.92(6)
O1 Nd2 Mo2 . 33_555 96.92(6)
O1 Nd2 Mo3 . . 89(4)
O1 Nd2 Mo3 . 5_555 89(4)
O1 Nd2 Mo3 . 9_555 89(4)
O1 Nd2 Mo3 . 25_555 91(4)
O1 Nd2 Mo3 . 29_555 91(4)
O1 Nd2 Mo3 . 33_555 91(4)
O1 Nd2 O2_1 . . 108.4(3)
O1 Nd2 O2_1 . 5_555 108.4(3)
O1 Nd2 O2_1 . 9_555 108.4(3)
O1 Nd2 O2_1 . 25_555 71.6(3)
O1 Nd2 O2_1 . 29_555 71.6(3)
O1 Nd2 O2_1 . 33_555 71.6(3)
O1 Nd2 O2_2 . . 112.6(8)
O1 Nd2 O2_2 . 5_555 112.6(8)
O1 Nd2 O2_2 . 9_555 112.6(8)
O1 Nd2 O2_2 . 25_555 67.4(8)
O1 Nd2 O2_2 . 29_555 67.4(8)
O1 Nd2 O2_2 . 33_555 67.4(8)
O1 Nd2 O2 25_555 . 72.65(7)
O1 Nd2 O2 25_555 5_555 72.65(7)
O1 Nd2 O2 25_555 9_555 72.65(7)
O1 Nd2 O2 25_555 25_555 107.35(7)
O1 Nd2 O2 25_555 29_555 107.35(7)
O1 Nd2 O2 25_555 33_555 107.35(7)
O1 Nd2 Mo2 25_555 . 96.92(6)
O1 Nd2 Mo2 25_555 5_555 96.92(6)
O1 Nd2 Mo2 25_555 9_555 96.92(6)
O1 Nd2 Mo2 25_555 25_555 83.08(6)
O1 Nd2 Mo2 25_555 29_555 83.08(6)
O1 Nd2 Mo2 25_555 33_555 83.08(6)
O1 Nd2 Mo3 25_555 . 91(4)
O1 Nd2 Mo3 25_555 5_555 91(4)
O1 Nd2 Mo3 25_555 9_555 91(4)
O1 Nd2 Mo3 25_555 25_555 89(4)
O1 Nd2 Mo3 25_555 29_555 89(4)
O1 Nd2 Mo3 25_555 33_555 89(4)
O1 Nd2 O2_1 25_555 . 71.6(3)
O1 Nd2 O2_1 25_555 5_555 71.6(3)
O1 Nd2 O2_1 25_555 9_555 71.6(3)
O1 Nd2 O2_1 25_555 25_555 108.4(3)
O1 Nd2 O2_1 25_555 29_555 108.4(3)
O1 Nd2 O2_1 25_555 33_555 108.4(3)
O1 Nd2 O2_2 25_555 . 67.4(8)
O1 Nd2 O2_2 25_555 5_555 67.4(8)
O1 Nd2 O2_2 25_555 9_555 67.4(8)
O1 Nd2 O2_2 25_555 25_555 112.6(8)
O1 Nd2 O2_2 25_555 29_555 112.6(8)
O1 Nd2 O2_2 25_555 33_555 112.6(8)
O2 Nd2 O2 . 5_555 111.51(7)
O2 Nd2 O2 . 9_555 111.51(7)
O2 Nd2 O2 . 25_555 180.0(5)
O2 Nd2 O2 . 29_555 68.49(7)
O2 Nd2 O2 . 33_555 68.49(7)
O2 Nd2 Mo2 . . 25.82(5)
O2 Nd2 Mo2 . 5_555 112.11(5)
O2 Nd2 Mo2 . 9_555 129.16(5)
O2 Nd2 Mo2 . 25_555 154.18(5)
O2 Nd2 Mo2 . 29_555 67.89(5)
O2 Nd2 Mo2 . 33_555 50.84(5)
O2 Nd2 Mo3 . . 97(4)
O2 Nd2 Mo3 . 5_555 29(5)
O2 Nd2 Mo3 . 9_555 140(5)
O2 Nd2 Mo3 . 25_555 83(4)
O2 Nd2 Mo3 . 29_555 151(5)
O2 Nd2 Mo3 . 33_555 40(5)
O2 Nd2 O2_1 . . 13.5(4)
O2 Nd2 O2_1 . 5_555 98.8(5)
O2 Nd2 O2_1 . 9_555 122.5(3)
O2 Nd2 O2_1 . 25_555 166.5(4)
O2 Nd2 O2_1 . 29_555 81.2(5)
O2 Nd2 O2_1 . 33_555 57.5(3)
O2 Nd2 O2_2 . . 14.1(7)
O2 Nd2 O2_2 . 5_555 119.7(7)
O2 Nd2 O2_2 . 9_555 97.5(7)
O2 Nd2 O2_2 . 25_555 165.9(7)
O2 Nd2 O2_2 . 29_555 60.3(7)
O2 Nd2 O2_2 . 33_555 82.5(7)
O2 Nd2 O2 5_555 9_555 111.51(7)
O2 Nd2 O2 5_555 25_555 68.49(7)
O2 Nd2 O2 5_555 29_555 180.0(5)
O2 Nd2 O2 5_555 33_555 68.49(7)
O2 Nd2 Mo2 5_555 . 129.16(5)
O2 Nd2 Mo2 5_555 5_555 25.82(5)
O2 Nd2 Mo2 5_555 9_555 112.11(5)
O2 Nd2 Mo2 5_555 25_555 50.84(5)
O2 Nd2 Mo2 5_555 29_555 154.18(5)
O2 Nd2 Mo2 5_555 33_555 67.89(5)
O2 Nd2 Mo3 5_555 . 140(5)
O2 Nd2 Mo3 5_555 5_555 97(4)
O2 Nd2 Mo3 5_555 9_555 29(5)
O2 Nd2 Mo3 5_555 25_555 40(5)
O2 Nd2 Mo3 5_555 29_555 83(4)
O2 Nd2 Mo3 5_555 33_555 151(5)
O2 Nd2 O2_1 5_555 . 122.5(3)
O2 Nd2 O2_1 5_555 5_555 13.5(4)
O2 Nd2 O2_1 5_555 9_555 98.8(5)
O2 Nd2 O2_1 5_555 25_555 57.5(3)
O2 Nd2 O2_1 5_555 29_555 166.5(4)
O2 Nd2 O2_1 5_555 33_555 81.2(5)
O2 Nd2 O2_2 5_555 . 97.5(7)
O2 Nd2 O2_2 5_555 5_555 14.1(7)
O2 Nd2 O2_2 5_555 9_555 119.7(7)
O2 Nd2 O2_2 5_555 25_555 82.5(7)
O2 Nd2 O2_2 5_555 29_555 165.9(7)
O2 Nd2 O2_2 5_555 33_555 60.3(7)
O2 Nd2 O2 9_555 25_555 68.49(7)
O2 Nd2 O2 9_555 29_555 68.49(7)
O2 Nd2 O2 9_555 33_555 180.0(5)
O2 Nd2 Mo2 9_555 . 112.11(5)
O2 Nd2 Mo2 9_555 5_555 129.16(5)
O2 Nd2 Mo2 9_555 9_555 25.82(5)
O2 Nd2 Mo2 9_555 25_555 67.89(5)
O2 Nd2 Mo2 9_555 29_555 50.84(5)
O2 Nd2 Mo2 9_555 33_555 154.18(5)
O2 Nd2 Mo3 9_555 . 29(5)
O2 Nd2 Mo3 9_555 5_555 140(5)
O2 Nd2 Mo3 9_555 9_555 97(4)
O2 Nd2 Mo3 9_555 25_555 151(5)
O2 Nd2 Mo3 9_555 29_555 40(5)
O2 Nd2 Mo3 9_555 33_555 83(4)
O2 Nd2 O2_1 9_555 . 98.8(5)
O2 Nd2 O2_1 9_555 5_555 122.5(3)
O2 Nd2 O2_1 9_555 9_555 13.5(4)
O2 Nd2 O2_1 9_555 25_555 81.2(5)
O2 Nd2 O2_1 9_555 29_555 57.5(3)
O2 Nd2 O2_1 9_555 33_555 166.5(4)
O2 Nd2 O2_2 9_555 . 119.7(7)
O2 Nd2 O2_2 9_555 5_555 97.5(7)
O2 Nd2 O2_2 9_555 9_555 14.1(7)
O2 Nd2 O2_2 9_555 25_555 60.3(7)
O2 Nd2 O2_2 9_555 29_555 82.5(7)
O2 Nd2 O2_2 9_555 33_555 165.9(7)
O2 Nd2 O2 25_555 29_555 111.51(7)
O2 Nd2 O2 25_555 33_555 111.51(7)
O2 Nd2 Mo2 25_555 . 154.18(5)
O2 Nd2 Mo2 25_555 5_555 67.89(5)
O2 Nd2 Mo2 25_555 9_555 50.84(5)
O2 Nd2 Mo2 25_555 25_555 25.82(5)
O2 Nd2 Mo2 25_555 29_555 112.11(5)
O2 Nd2 Mo2 25_555 33_555 129.16(5)
O2 Nd2 Mo3 25_555 . 83(4)
O2 Nd2 Mo3 25_555 5_555 151(5)
O2 Nd2 Mo3 25_555 9_555 40(5)
O2 Nd2 Mo3 25_555 25_555 97(4)
O2 Nd2 Mo3 25_555 29_555 29(5)
O2 Nd2 Mo3 25_555 33_555 140(5)
O2 Nd2 O2_1 25_555 . 166.5(4)
O2 Nd2 O2_1 25_555 5_555 81.2(5)
O2 Nd2 O2_1 25_555 9_555 57.5(3)
O2 Nd2 O2_1 25_555 25_555 13.5(4)
O2 Nd2 O2_1 25_555 29_555 98.8(5)
O2 Nd2 O2_1 25_555 33_555 122.5(3)
O2 Nd2 O2_2 25_555 . 165.9(7)
O2 Nd2 O2_2 25_555 5_555 60.3(7)
O2 Nd2 O2_2 25_555 9_555 82.5(7)
O2 Nd2 O2_2 25_555 25_555 14.1(7)
O2 Nd2 O2_2 25_555 29_555 119.7(7)
O2 Nd2 O2_2 25_555 33_555 97.5(7)
O2 Nd2 O2 29_555 33_555 111.51(7)
O2 Nd2 Mo2 29_555 . 50.84(5)
O2 Nd2 Mo2 29_555 5_555 154.18(5)
O2 Nd2 Mo2 29_555 9_555 67.89(5)
O2 Nd2 Mo2 29_555 25_555 129.16(5)
O2 Nd2 Mo2 29_555 29_555 25.82(5)
O2 Nd2 Mo2 29_555 33_555 112.11(5)
O2 Nd2 Mo3 29_555 . 40(5)
O2 Nd2 Mo3 29_555 5_555 83(4)
O2 Nd2 Mo3 29_555 9_555 151(5)
O2 Nd2 Mo3 29_555 25_555 140(5)
O2 Nd2 Mo3 29_555 29_555 97(4)
O2 Nd2 Mo3 29_555 33_555 29(5)
O2 Nd2 O2_1 29_555 . 57.5(3)
O2 Nd2 O2_1 29_555 5_555 166.5(4)
O2 Nd2 O2_1 29_555 9_555 81.2(5)
O2 Nd2 O2_1 29_555 25_555 122.5(3)
O2 Nd2 O2_1 29_555 29_555 13.5(4)
O2 Nd2 O2_1 29_555 33_555 98.8(5)
O2 Nd2 O2_2 29_555 . 82.5(7)
O2 Nd2 O2_2 29_555 5_555 165.9(7)
O2 Nd2 O2_2 29_555 9_555 60.3(7)
O2 Nd2 O2_2 29_555 25_555 97.5(7)
O2 Nd2 O2_2 29_555 29_555 14.1(7)
O2 Nd2 O2_2 29_555 33_555 119.7(7)
O2 Nd2 Mo2 33_555 . 67.89(5)
O2 Nd2 Mo2 33_555 5_555 50.84(5)
O2 Nd2 Mo2 33_555 9_555 154.18(5)
O2 Nd2 Mo2 33_555 25_555 112.11(5)
O2 Nd2 Mo2 33_555 29_555 129.16(5)
O2 Nd2 Mo2 33_555 33_555 25.82(5)
O2 Nd2 Mo3 33_555 . 151(5)
O2 Nd2 Mo3 33_555 5_555 40(5)
O2 Nd2 Mo3 33_555 9_555 83(4)
O2 Nd2 Mo3 33_555 25_555 29(5)
O2 Nd2 Mo3 33_555 29_555 140(5)
O2 Nd2 Mo3 33_555 33_555 97(4)
O2 Nd2 O2_1 33_555 . 81.2(5)
O2 Nd2 O2_1 33_555 5_555 57.5(3)
O2 Nd2 O2_1 33_555 9_555 166.5(4)
O2 Nd2 O2_1 33_555 25_555 98.8(5)
O2 Nd2 O2_1 33_555 29_555 122.5(3)
O2 Nd2 O2_1 33_555 33_555 13.5(4)
O2 Nd2 O2_2 33_555 . 60.3(7)
O2 Nd2 O2_2 33_555 5_555 82.5(7)
O2 Nd2 O2_2 33_555 9_555 165.9(7)
O2 Nd2 O2_2 33_555 25_555 119.7(7)
O2 Nd2 O2_2 33_555 29_555 97.5(7)
O2 Nd2 O2_2 33_555 33_555 14.1(7)
Mo2 Nd2 Mo2 . 5_555 118.571(3)
Mo2 Nd2 Mo2 . 9_555 118.571(3)
Mo2 Nd2 Mo2 . 25_555 180.0(5)
Mo2 Nd2 Mo2 . 29_555 61.429(3)
Mo2 Nd2 Mo2 . 33_555 61.429(3)
Mo2 Nd2 Mo3 . . 88(4)
Mo2 Nd2 Mo3 . 5_555 33(4)
Mo2 Nd2 Mo3 . 9_555 151(4)
Mo2 Nd2 Mo3 . 25_555 92(4)
Mo2 Nd2 Mo3 . 29_555 147(4)
Mo2 Nd2 Mo3 . 33_555 29(4)
Mo2 Nd2 O2_1 . . 25.8(4)
Mo2 Nd2 O2_1 . 5_555 115.7(4)
Mo2 Nd2 O2_1 . 9_555 125.5(4)
Mo2 Nd2 O2_1 . 25_555 154.2(4)
Mo2 Nd2 O2_1 . 29_555 64.3(4)
Mo2 Nd2 O2_1 . 33_555 54.5(4)
Mo2 Nd2 O2_2 . . 37.0(7)
Mo2 Nd2 O2_2 . 5_555 140.9(7)
Mo2 Nd2 O2_2 . 9_555 99.3(7)
Mo2 Nd2 O2_2 . 25_555 143.0(7)
Mo2 Nd2 O2_2 . 29_555 39.1(7)
Mo2 Nd2 O2_2 . 33_555 80.7(7)
Mo2 Nd2 Mo2 5_555 9_555 118.571(3)
Mo2 Nd2 Mo2 5_555 25_555 61.429(3)
Mo2 Nd2 Mo2 5_555 29_555 180.0(5)
Mo2 Nd2 Mo2 5_555 33_555 61.429(3)
Mo2 Nd2 Mo3 5_555 . 151(4)
Mo2 Nd2 Mo3 5_555 5_555 88(4)
Mo2 Nd2 Mo3 5_555 9_555 33(4)
Mo2 Nd2 Mo3 5_555 25_555 29(4)
Mo2 Nd2 Mo3 5_555 29_555 92(4)
Mo2 Nd2 Mo3 5_555 33_555 147(4)
Mo2 Nd2 O2_1 5_555 . 125.5(4)
Mo2 Nd2 O2_1 5_555 5_555 25.8(4)
Mo2 Nd2 O2_1 5_555 9_555 115.7(4)
Mo2 Nd2 O2_1 5_555 25_555 54.5(4)
Mo2 Nd2 O2_1 5_555 29_555 154.2(4)
Mo2 Nd2 O2_1 5_555 33_555 64.3(4)
Mo2 Nd2 O2_2 5_555 . 99.3(7)
Mo2 Nd2 O2_2 5_555 5_555 37.0(7)
Mo2 Nd2 O2_2 5_555 9_555 140.9(7)
Mo2 Nd2 O2_2 5_555 25_555 80.7(7)
Mo2 Nd2 O2_2 5_555 29_555 143.0(7)
Mo2 Nd2 O2_2 5_555 33_555 39.1(7)
Mo2 Nd2 Mo2 9_555 25_555 61.429(3)
Mo2 Nd2 Mo2 9_555 29_555 61.429(3)
Mo2 Nd2 Mo2 9_555 33_555 180.0(5)
Mo2 Nd2 Mo3 9_555 . 33(4)
Mo2 Nd2 Mo3 9_555 5_555 151(4)
Mo2 Nd2 Mo3 9_555 9_555 88(4)
Mo2 Nd2 Mo3 9_555 25_555 147(4)
Mo2 Nd2 Mo3 9_555 29_555 29(4)
Mo2 Nd2 Mo3 9_555 33_555 92(4)
Mo2 Nd2 O2_1 9_555 . 115.7(4)
Mo2 Nd2 O2_1 9_555 5_555 125.5(4)
Mo2 Nd2 O2_1 9_555 9_555 25.8(4)
Mo2 Nd2 O2_1 9_555 25_555 64.3(4)
Mo2 Nd2 O2_1 9_555 29_555 54.5(4)
Mo2 Nd2 O2_1 9_555 33_555 154.2(4)
Mo2 Nd2 O2_2 9_555 . 140.9(7)
Mo2 Nd2 O2_2 9_555 5_555 99.3(7)
Mo2 Nd2 O2_2 9_555 9_555 37.0(7)
Mo2 Nd2 O2_2 9_555 25_555 39.1(7)
Mo2 Nd2 O2_2 9_555 29_555 80.7(7)
Mo2 Nd2 O2_2 9_555 33_555 143.0(7)
Mo2 Nd2 Mo2 25_555 29_555 118.571(3)
Mo2 Nd2 Mo2 25_555 33_555 118.571(3)
Mo2 Nd2 Mo3 25_555 . 92(4)
Mo2 Nd2 Mo3 25_555 5_555 147(4)
Mo2 Nd2 Mo3 25_555 9_555 29(4)
Mo2 Nd2 Mo3 25_555 25_555 88(4)
Mo2 Nd2 Mo3 25_555 29_555 33(4)
Mo2 Nd2 Mo3 25_555 33_555 151(4)
Mo2 Nd2 O2_1 25_555 . 154.2(4)
Mo2 Nd2 O2_1 25_555 5_555 64.3(4)
Mo2 Nd2 O2_1 25_555 9_555 54.5(4)
Mo2 Nd2 O2_1 25_555 25_555 25.8(4)
Mo2 Nd2 O2_1 25_555 29_555 115.7(4)
Mo2 Nd2 O2_1 25_555 33_555 125.5(4)
Mo2 Nd2 O2_2 25_555 . 143.0(7)
Mo2 Nd2 O2_2 25_555 5_555 39.1(7)
Mo2 Nd2 O2_2 25_555 9_555 80.7(7)
Mo2 Nd2 O2_2 25_555 25_555 37.0(7)
Mo2 Nd2 O2_2 25_555 29_555 140.9(7)
Mo2 Nd2 O2_2 25_555 33_555 99.3(7)
Mo2 Nd2 Mo2 29_555 33_555 118.571(3)
Mo2 Nd2 Mo3 29_555 . 29(4)
Mo2 Nd2 Mo3 29_555 5_555 92(4)
Mo2 Nd2 Mo3 29_555 9_555 147(4)
Mo2 Nd2 Mo3 29_555 25_555 151(4)
Mo2 Nd2 Mo3 29_555 29_555 88(4)
Mo2 Nd2 Mo3 29_555 33_555 33(4)
Mo2 Nd2 O2_1 29_555 . 54.5(4)
Mo2 Nd2 O2_1 29_555 5_555 154.2(4)
Mo2 Nd2 O2_1 29_555 9_555 64.3(4)
Mo2 Nd2 O2_1 29_555 25_555 125.5(4)
Mo2 Nd2 O2_1 29_555 29_555 25.8(4)
Mo2 Nd2 O2_1 29_555 33_555 115.7(4)
Mo2 Nd2 O2_2 29_555 . 80.7(7)
Mo2 Nd2 O2_2 29_555 5_555 143.0(7)
Mo2 Nd2 O2_2 29_555 9_555 39.1(7)
Mo2 Nd2 O2_2 29_555 25_555 99.3(7)
Mo2 Nd2 O2_2 29_555 29_555 37.0(7)
Mo2 Nd2 O2_2 29_555 33_555 140.9(7)
Mo2 Nd2 Mo3 33_555 . 147(4)
Mo2 Nd2 Mo3 33_555 5_555 29(4)
Mo2 Nd2 Mo3 33_555 9_555 92(4)
Mo2 Nd2 Mo3 33_555 25_555 33(4)
Mo2 Nd2 Mo3 33_555 29_555 151(4)
Mo2 Nd2 Mo3 33_555 33_555 88(4)
Mo2 Nd2 O2_1 33_555 . 64.3(4)
Mo2 Nd2 O2_1 33_555 5_555 54.5(4)
Mo2 Nd2 O2_1 33_555 9_555 154.2(4)
Mo2 Nd2 O2_1 33_555 25_555 115.7(4)
Mo2 Nd2 O2_1 33_555 29_555 125.5(4)
Mo2 Nd2 O2_1 33_555 33_555 25.8(4)
Mo2 Nd2 O2_2 33_555 . 39.1(7)
Mo2 Nd2 O2_2 33_555 5_555 80.7(7)
Mo2 Nd2 O2_2 33_555 9_555 143.0(7)
Mo2 Nd2 O2_2 33_555 25_555 140.9(7)
Mo2 Nd2 O2_2 33_555 29_555 99.3(7)
Mo2 Nd2 O2_2 33_555 33_555 37.0(7)
Mo3 Nd2 Mo3 . 5_555 120(6)
Mo3 Nd2 Mo3 . 9_555 120(6)
Mo3 Nd2 Mo3 . 25_555 180.0(5)
Mo3 Nd2 Mo3 . 29_555 60(6)
Mo3 Nd2 Mo3 . 33_555 60(6)
Mo3 Nd2 O2_1 . . 83(4)
Mo3 Nd2 O2_1 . 5_555 152(5)
Mo3 Nd2 O2_1 . 9_555 41(5)
Mo3 Nd2 O2_1 . 25_555 97(4)
Mo3 Nd2 O2_1 . 29_555 28(5)
Mo3 Nd2 O2_1 . 33_555 139(5)
Mo3 Nd2 O2_2 . . 109(4)
Mo3 Nd2 O2_2 . 5_555 126(5)
Mo3 Nd2 O2_2 . 9_555 25(4)
Mo3 Nd2 O2_2 . 25_555 71(4)
Mo3 Nd2 O2_2 . 29_555 54(5)
Mo3 Nd2 O2_2 . 33_555 155(4)
Mo3 Nd2 Mo3 5_555 9_555 120(6)
Mo3 Nd2 Mo3 5_555 25_555 60(6)
Mo3 Nd2 Mo3 5_555 29_555 180.0(5)
Mo3 Nd2 Mo3 5_555 33_555 60(6)
Mo3 Nd2 O2_1 5_555 . 41(5)
Mo3 Nd2 O2_1 5_555 5_555 83(4)
Mo3 Nd2 O2_1 5_555 9_555 152(5)
Mo3 Nd2 O2_1 5_555 25_555 139(5)
Mo3 Nd2 O2_1 5_555 29_555 97(4)
Mo3 Nd2 O2_1 5_555 33_555 28(5)
Mo3 Nd2 O2_2 5_555 . 25(4)
Mo3 Nd2 O2_2 5_555 5_555 109(4)
Mo3 Nd2 O2_2 5_555 9_555 126(5)
Mo3 Nd2 O2_2 5_555 25_555 155(4)
Mo3 Nd2 O2_2 5_555 29_555 71(4)
Mo3 Nd2 O2_2 5_555 33_555 54(5)
Mo3 Nd2 Mo3 9_555 25_555 60(6)
Mo3 Nd2 Mo3 9_555 29_555 60(6)
Mo3 Nd2 Mo3 9_555 33_555 180.0(5)
Mo3 Nd2 O2_1 9_555 . 152(5)
Mo3 Nd2 O2_1 9_555 5_555 41(5)
Mo3 Nd2 O2_1 9_555 9_555 83(4)
Mo3 Nd2 O2_1 9_555 25_555 28(5)
Mo3 Nd2 O2_1 9_555 29_555 139(5)
Mo3 Nd2 O2_1 9_555 33_555 97(4)
Mo3 Nd2 O2_2 9_555 . 126(5)
Mo3 Nd2 O2_2 9_555 5_555 25(4)
Mo3 Nd2 O2_2 9_555 9_555 109(4)
Mo3 Nd2 O2_2 9_555 25_555 54(5)
Mo3 Nd2 O2_2 9_555 29_555 155(4)
Mo3 Nd2 O2_2 9_555 33_555 71(4)
Mo3 Nd2 Mo3 25_555 29_555 120(6)
Mo3 Nd2 Mo3 25_555 33_555 120(6)
Mo3 Nd2 O2_1 25_555 . 97(4)
Mo3 Nd2 O2_1 25_555 5_555 28(5)
Mo3 Nd2 O2_1 25_555 9_555 139(5)
Mo3 Nd2 O2_1 25_555 25_555 83(4)
Mo3 Nd2 O2_1 25_555 29_555 152(5)
Mo3 Nd2 O2_1 25_555 33_555 41(5)
Mo3 Nd2 O2_2 25_555 . 71(4)
Mo3 Nd2 O2_2 25_555 5_555 54(5)
Mo3 Nd2 O2_2 25_555 9_555 155(4)
Mo3 Nd2 O2_2 25_555 25_555 109(4)
Mo3 Nd2 O2_2 25_555 29_555 126(5)
Mo3 Nd2 O2_2 25_555 33_555 25(4)
Mo3 Nd2 Mo3 29_555 33_555 120(6)
Mo3 Nd2 O2_1 29_555 . 139(5)
Mo3 Nd2 O2_1 29_555 5_555 97(4)
Mo3 Nd2 O2_1 29_555 9_555 28(5)
Mo3 Nd2 O2_1 29_555 25_555 41(5)
Mo3 Nd2 O2_1 29_555 29_555 83(4)
Mo3 Nd2 O2_1 29_555 33_555 152(5)
Mo3 Nd2 O2_2 29_555 . 155(4)
Mo3 Nd2 O2_2 29_555 5_555 71(4)
Mo3 Nd2 O2_2 29_555 9_555 54(5)
Mo3 Nd2 O2_2 29_555 25_555 25(4)
Mo3 Nd2 O2_2 29_555 29_555 109(4)
Mo3 Nd2 O2_2 29_555 33_555 126(5)
Mo3 Nd2 O2_1 33_555 . 28(5)
Mo3 Nd2 O2_1 33_555 5_555 139(5)
Mo3 Nd2 O2_1 33_555 9_555 97(4)
Mo3 Nd2 O2_1 33_555 25_555 152(5)
Mo3 Nd2 O2_1 33_555 29_555 41(5)
Mo3 Nd2 O2_1 33_555 33_555 83(4)
Mo3 Nd2 O2_2 33_555 . 54(5)
Mo3 Nd2 O2_2 33_555 5_555 155(4)
Mo3 Nd2 O2_2 33_555 9_555 71(4)
Mo3 Nd2 O2_2 33_555 25_555 126(5)
Mo3 Nd2 O2_2 33_555 29_555 25(4)
Mo3 Nd2 O2_2 33_555 33_555 109(4)
O2_1 Nd2 O2_1 . 5_555 110.5(6)
O2_1 Nd2 O2_1 . 9_555 110.5(6)
O2_1 Nd2 O2_1 . 25_555 180.0(5)
O2_1 Nd2 O2_1 . 29_555 69.5(6)
O2_1 Nd2 O2_1 . 33_555 69.5(6)
O2_1 Nd2 O2_2 . . 26.5(8)
O2_1 Nd2 O2_2 . 5_555 128.5(8)
O2_1 Nd2 O2_2 . 9_555 84.8(9)
O2_1 Nd2 O2_2 . 25_555 153.5(8)
O2_1 Nd2 O2_2 . 29_555 51.5(8)
O2_1 Nd2 O2_2 . 33_555 95.2(9)
O2_1 Nd2 O2_1 5_555 9_555 110.5(6)
O2_1 Nd2 O2_1 5_555 25_555 69.5(6)
O2_1 Nd2 O2_1 5_555 29_555 180.0(5)
O2_1 Nd2 O2_1 5_555 33_555 69.5(6)
O2_1 Nd2 O2_2 5_555 . 84.8(9)
O2_1 Nd2 O2_2 5_555 5_555 26.5(8)
O2_1 Nd2 O2_2 5_555 9_555 128.5(8)
O2_1 Nd2 O2_2 5_555 25_555 95.2(9)
O2_1 Nd2 O2_2 5_555 29_555 153.5(8)
O2_1 Nd2 O2_2 5_555 33_555 51.5(8)
O2_1 Nd2 O2_1 9_555 25_555 69.5(6)
O2_1 Nd2 O2_1 9_555 29_555 69.5(6)
O2_1 Nd2 O2_1 9_555 33_555 180.0(5)
O2_1 Nd2 O2_2 9_555 . 128.5(8)
O2_1 Nd2 O2_2 9_555 5_555 84.8(9)
O2_1 Nd2 O2_2 9_555 9_555 26.5(8)
O2_1 Nd2 O2_2 9_555 25_555 51.5(8)
O2_1 Nd2 O2_2 9_555 29_555 95.2(9)
O2_1 Nd2 O2_2 9_555 33_555 153.5(8)
O2_1 Nd2 O2_1 25_555 29_555 110.5(6)
O2_1 Nd2 O2_1 25_555 33_555 110.5(6)
O2_1 Nd2 O2_2 25_555 . 153.5(8)
O2_1 Nd2 O2_2 25_555 5_555 51.5(8)
O2_1 Nd2 O2_2 25_555 9_555 95.2(9)
O2_1 Nd2 O2_2 25_555 25_555 26.5(8)
O2_1 Nd2 O2_2 25_555 29_555 128.5(8)
O2_1 Nd2 O2_2 25_555 33_555 84.8(9)
O2_1 Nd2 O2_1 29_555 33_555 110.5(6)
O2_1 Nd2 O2_2 29_555 . 95.2(9)
O2_1 Nd2 O2_2 29_555 5_555 153.5(8)
O2_1 Nd2 O2_2 29_555 9_555 51.5(8)
O2_1 Nd2 O2_2 29_555 25_555 84.8(9)
O2_1 Nd2 O2_2 29_555 29_555 26.5(8)
O2_1 Nd2 O2_2 29_555 33_555 128.5(8)
O2_1 Nd2 O2_2 33_555 . 51.5(8)
O2_1 Nd2 O2_2 33_555 5_555 95.2(9)
O2_1 Nd2 O2_2 33_555 9_555 153.5(8)
O2_1 Nd2 O2_2 33_555 25_555 128.5(8)
O2_1 Nd2 O2_2 33_555 29_555 84.8(9)
O2_1 Nd2 O2_2 33_555 33_555 26.5(8)
O2_2 Nd2 O2_2 . 5_555 106.2(11)
O2_2 Nd2 O2_2 . 9_555 106.2(11)
O2_2 Nd2 O2_2 . 25_555 180.0(5)
O2_2 Nd2 O2_2 . 29_555 73.8(11)
O2_2 Nd2 O2_2 . 33_555 73.8(11)
O2_2 Nd2 O2_2 5_555 9_555 106.2(11)
O2_2 Nd2 O2_2 5_555 25_555 73.8(11)
O2_2 Nd2 O2_2 5_555 29_555 180.0(5)
O2_2 Nd2 O2_2 5_555 33_555 73.8(11)
O2_2 Nd2 O2_2 9_555 25_555 73.8(11)
O2_2 Nd2 O2_2 9_555 29_555 73.8(11)
O2_2 Nd2 O2_2 9_555 33_555 180.0(5)
O2_2 Nd2 O2_2 25_555 29_555 106.2(11)
O2_2 Nd2 O2_2 25_555 33_555 106.2(11)
O2_2 Nd2 O2_2 29_555 33_555 106.2(11)
Nd2 Pb Pb . 5_555 30(11)
Nd2 Pb Pb . 9_555 30(7)
Nd2 Pb Pb . 25_555 0.0(5)
Nd2 Pb Pb . 29_555 60(8)
Nd2 Pb Pb . 33_555 60(16)
Nd2 Pb O1 . . 85(10)
Nd2 Pb O1 . 25_555 87(10)
Nd2 Pb O2 . . 110(15)
Nd2 Pb O2 . 5_555 18(6)
Nd2 Pb O2 . 9_555 121(8)
Nd2 Pb O2 . 25_555 64(14)
Nd2 Pb O2 . 29_555 160(7)
Nd2 Pb O2 . 33_555 53(8)
Nd2 Pb Mo2 . . 107(13)
Nd2 Pb Mo2 . 5_555 5(4)
Nd2 Pb Mo2 . 9_555 100(13)
Nd2 Pb Mo2 . 25_555 45(8)
Nd2 Pb Mo2 . 29_555 170(7)
Nd2 Pb Mo2 . 33_555 51(12)
Nd2 Pb Mo3 . . 138(16)
Nd2 Pb Mo3 . 5_555 74(13)
Nd2 Pb Mo3 . 9_555 23(10)
Nd2 Pb Mo3 . 25_555 24(11)
Nd2 Pb Mo3 . 29_555 73(10)
Nd2 Pb Mo3 . 33_555 140(18)
Nd2 Pb O2_1 . . 123(15)
Nd2 Pb O2_1 . 5_555 19(13)
Nd2 Pb O2_1 . 9_555 107(8)
Nd2 Pb O2_1 . 25_555 51(14)
Nd2 Pb O2_1 . 29_555 158(14)
Nd2 Pb O2_1 . 33_555 66(9)
Nd2 Pb O2_2 . . 96(15)
Nd2 Pb O2_2 . 5_555 28(4)
Nd2 Pb O2_2 . 9_555 132(6)
Nd2 Pb O2_2 . 16_655 150(14)
Nd2 Pb O2_2 . 25_555 77(14)
Nd2 Pb O2_2 . 29_555 148(5)
Nd2 Pb O2_2 . 33_555 42(6)
Nd2 Pb O2_2 . 41_554 103(7)
Nd2 Pb O2_2 . 46_545 124(15)
Pb Pb Pb 5_555 9_555 60(10)
Pb Pb Pb 5_555 25_555 30(10)
Pb Pb Pb 5_555 29_555 90(13)
Pb Pb Pb 5_555 33_555 30(14)
Pb Pb O1 5_555 . 86(8)
Pb Pb O1 5_555 25_555 86(8)
Pb Pb O2 5_555 . 81(9)
Pb Pb O2 5_555 5_555 39(9)
Pb Pb O2 5_555 9_555 148(9)
Pb Pb O2 5_555 25_555 92(9)
Pb Pb O2 5_555 29_555 140(9)
Pb Pb O2 5_555 33_555 27(9)
Pb Pb Mo2 5_555 . 77(10)
Pb Pb Mo2 5_555 5_555 28(7)
Pb Pb Mo2 5_555 9_555 130(9)
Pb Pb Mo2 5_555 25_555 75(8)
Pb Pb Mo2 5_555 29_555 153(13)
Pb Pb Mo2 5_555 33_555 21(8)
Pb Pb Mo3 5_555 . 168(12)
Pb Pb Mo3 5_555 5_555 44(10)
Pb Pb Mo3 5_555 9_555 53(9)
Pb Pb Mo3 5_555 25_555 6(9)
Pb Pb Mo3 5_555 29_555 103(9)
Pb Pb Mo3 5_555 33_555 110(13)
Pb Pb O2_1 5_555 . 95(9)
Pb Pb O2_1 5_555 5_555 28(9)
Pb Pb O2_1 5_555 9_555 134(9)
Pb Pb O2_1 5_555 25_555 79(8)
Pb Pb O2_1 5_555 29_555 151(9)
Pb Pb O2_1 5_555 33_555 38(9)
Pb Pb O2_2 5_555 . 68(9)
Pb Pb O2_2 5_555 5_555 52(9)
Pb Pb O2_2 5_555 9_555 153(9)
Pb Pb O2_2 5_555 16_655 131(9)
Pb Pb O2_2 5_555 25_555 105(9)
Pb Pb O2_2 5_555 29_555 125(9)
Pb Pb O2_2 5_555 33_555 23(8)
Pb Pb O2_2 5_555 41_554 77(9)
Pb Pb O2_2 5_555 46_545 146(9)
Pb Pb Pb 9_555 25_555 30(8)
Pb Pb Pb 9_555 29_555 30(8)
Pb Pb Pb 9_555 33_555 90(15)
Pb Pb O1 9_555 . 86(8)
Pb Pb O1 9_555 25_555 86(8)
Pb Pb O2 9_555 . 137(10)
Pb Pb O2 9_555 5_555 29(8)
Pb Pb O2 9_555 9_555 93(9)
Pb Pb O2 9_555 25_555 36(8)
Pb Pb O2 9_555 29_555 150(10)
Pb Pb O2 9_555 33_555 82(9)
Pb Pb Mo2 9_555 . 136(11)
Pb Pb Mo2 9_555 5_555 33(7)
Pb Pb Mo2 9_555 9_555 70(8)
Pb Pb Mo2 9_555 25_555 16(7)
Pb Pb Mo2 9_555 29_555 145(12)
Pb Pb Mo2 9_555 33_555 80(8)
Pb Pb Mo3 9_555 . 108(12)
Pb Pb Mo3 9_555 5_555 104(10)
Pb Pb Mo3 9_555 9_555 7(8)
Pb Pb Mo3 9_555 25_555 54(8)
Pb Pb Mo3 9_555 29_555 43(8)
Pb Pb Mo3 9_555 33_555 170(15)
Pb Pb O2_1 9_555 . 149(10)
Pb Pb O2_1 9_555 5_555 41(8)
Pb Pb O2_1 9_555 9_555 78(9)
Pb Pb O2_1 9_555 25_555 25(8)
Pb Pb O2_1 9_555 29_555 137(10)
Pb Pb O2_1 9_555 33_555 94(9)
Pb Pb O2_2 9_555 . 123(9)
Pb Pb O2_2 9_555 5_555 24(8)
Pb Pb O2_2 9_555 9_555 106(9)
Pb Pb O2_2 9_555 16_655 147(8)
Pb Pb O2_2 9_555 25_555 50(8)
Pb Pb O2_2 9_555 29_555 154(9)
Pb Pb O2_2 9_555 33_555 69(9)
Pb Pb O2_2 9_555 41_554 129(9)
Pb Pb O2_2 9_555 46_545 98(9)
Pb Pb Pb 25_555 29_555 60(10)
Pb Pb Pb 25_555 33_555 60(14)
Pb Pb O1 25_555 . 85(7)
Pb Pb O1 25_555 25_555 87(7)
Pb Pb O2 25_555 . 110(10)
Pb Pb O2 25_555 5_555 18(4)
Pb Pb O2 25_555 9_555 121(6)
Pb Pb O2 25_555 25_555 64(10)
Pb Pb O2 25_555 29_555 160(5)
Pb Pb O2 25_555 33_555 53(6)
Pb Pb Mo2 25_555 . 107(10)
Pb Pb Mo2 25_555 5_555 5(3)
Pb Pb Mo2 25_555 9_555 100(9)
Pb Pb Mo2 25_555 25_555 45(6)
Pb Pb Mo2 25_555 29_555 170(5)
Pb Pb Mo2 25_555 33_555 51(8)
Pb Pb Mo3 25_555 . 138(12)
Pb Pb Mo3 25_555 5_555 74(10)
Pb Pb Mo3 25_555 9_555 23(7)
Pb Pb Mo3 25_555 25_555 24(8)
Pb Pb Mo3 25_555 29_555 73(8)
Pb Pb Mo3 25_555 33_555 140(14)
Pb Pb O2_1 25_555 . 123(11)
Pb Pb O2_1 25_555 5_555 19(9)
Pb Pb O2_1 25_555 9_555 107(6)
Pb Pb O2_1 25_555 25_555 51(10)
Pb Pb O2_1 25_555 29_555 158(10)
Pb Pb O2_1 25_555 33_555 66(6)
Pb Pb O2_2 25_555 . 96(10)
Pb Pb O2_2 25_555 5_555 28(3)
Pb Pb O2_2 25_555 9_555 132(4)
Pb Pb O2_2 25_555 16_655 150(10)
Pb Pb O2_2 25_555 25_555 77(10)
Pb Pb O2_2 25_555 29_555 148(3)
Pb Pb O2_2 25_555 33_555 42(4)
Pb Pb O2_2 25_555 41_554 103(5)
Pb Pb O2_2 25_555 46_545 124(11)
Pb Pb Pb 29_555 33_555 120(18)
Pb Pb O1 29_555 . 87(14)
Pb Pb O1 29_555 25_555 89(14)
Pb Pb O2 29_555 . 161(17)
Pb Pb O2 29_555 5_555 57(14)
Pb Pb O2 29_555 9_555 64(10)
Pb Pb O2 29_555 25_555 16(15)
Pb Pb O2 29_555 29_555 124(16)
Pb Pb O2 29_555 33_555 110(10)
Pb Pb Mo2 29_555 . 164(11)
Pb Pb Mo2 29_555 5_555 62(10)
Pb Pb Mo2 29_555 9_555 41(13)
Pb Pb Mo2 29_555 25_555 16(13)
Pb Pb Mo2 29_555 29_555 115(15)
Pb Pb Mo2 29_555 33_555 110(13)
Pb Pb Mo3 29_555 . 78(15)
Pb Pb Mo3 29_555 5_555 134(14)
Pb Pb Mo3 29_555 9_555 37(11)
Pb Pb Mo3 29_555 25_555 84(12)
Pb Pb Mo3 29_555 29_555 13(10)
Pb Pb Mo3 29_555 33_555 160(18)
Pb Pb O2_1 29_555 . 161(12)
Pb Pb O2_1 29_555 5_555 69(14)
Pb Pb O2_1 29_555 9_555 51(9)
Pb Pb O2_1 29_555 25_555 20(9)
Pb Pb O2_1 29_555 29_555 109(16)
Pb Pb O2_1 29_555 33_555 122(10)
Pb Pb O2_2 29_555 . 148(17)
Pb Pb O2_2 29_555 5_555 46(15)
Pb Pb O2_2 29_555 9_555 79(10)
Pb Pb O2_2 29_555 16_655 127(9)
Pb Pb O2_2 29_555 25_555 26(16)
Pb Pb O2_2 29_555 29_555 135(17)
Pb Pb O2_2 29_555 33_555 97(10)
Pb Pb O2_2 29_555 41_554 148(11)
Pb Pb O2_2 29_555 46_545 71(16)
Pb Pb O1 33_555 . 87(14)
Pb Pb O1 33_555 25_555 89(14)
Pb Pb O2 33_555 . 53(15)
Pb Pb O2 33_555 5_555 67(10)
Pb Pb O2 33_555 9_555 163(16)
Pb Pb O2 33_555 25_555 121(15)
Pb Pb O2 33_555 29_555 112(10)
Pb Pb O2 33_555 33_555 18(16)
Pb Pb Mo2 33_555 . 47(11)
Pb Pb Mo2 33_555 5_555 58(13)
Pb Pb Mo2 33_555 9_555 158(17)
Pb Pb Mo2 33_555 25_555 105(12)
Pb Pb Mo2 33_555 29_555 124(16)
Pb Pb Mo2 33_555 33_555 12(9)
Pb Pb Mo3 33_555 . 162(13)
Pb Pb Mo3 33_555 5_555 14(13)
Pb Pb Mo3 33_555 9_555 83(13)
Pb Pb Mo3 33_555 25_555 36(12)
Pb Pb Mo3 33_555 29_555 133(14)
Pb Pb Mo3 33_555 33_555 80(15)
Pb Pb O2_1 33_555 . 67(15)
Pb Pb O2_1 33_555 5_555 55(10)
Pb Pb O2_1 33_555 9_555 159(10)
Pb Pb O2_1 33_555 25_555 107(15)
Pb Pb O2_1 33_555 29_555 126(9)
Pb Pb O2_1 33_555 33_555 17(12)
Pb Pb O2_2 33_555 . 43(16)
Pb Pb O2_2 33_555 5_555 80(10)
Pb Pb O2_2 33_555 9_555 152(17)
Pb Pb O2_2 33_555 16_655 106(16)
Pb Pb O2_2 33_555 25_555 131(16)
Pb Pb O2_2 33_555 29_555 98(9)
Pb Pb O2_2 33_555 33_555 30(16)
Pb Pb O2_2 33_555 41_554 51(9)
Pb Pb O2_2 33_555 46_545 150(12)
O1 Pb O1 . 25_555 171.9(11)
O1 Pb O2 . . 109.1(4)
O1 Pb O2 . 5_555 102.3(8)
O1 Pb O2 . 9_555 110.1(17)
O1 Pb O2 . 25_555 71.2(10)
O1 Pb O2 . 29_555 75.5(8)
O1 Pb O2 . 33_555 70.7(5)
O1 Pb Mo2 . . 83(3)
O1 Pb Mo2 . 5_555 80(2)
O1 Pb Mo2 . 9_555 83(3)
O1 Pb Mo2 . 25_555 93(3)
O1 Pb Mo2 . 29_555 104(4)
O1 Pb Mo2 . 33_555 93(2)
O1 Pb Mo3 . . 92(6)
O1 Pb Mo3 . 5_555 88(4)
O1 Pb Mo3 . 9_555 86(4)
O1 Pb Mo3 . 25_555 87(3)
O1 Pb Mo3 . 29_555 89(5)
O1 Pb Mo3 . 33_555 94(6)
O1 Pb O2_1 . . 111.4(4)
O1 Pb O2_1 . 5_555 103.2(9)
O1 Pb O2_1 . 9_555 110.0(18)
O1 Pb O2_1 . 25_555 69.7(10)
O1 Pb O2_1 . 29_555 74.3(10)
O1 Pb O2_1 . 33_555 70.4(6)
O1 Pb O2_2 . . 113.2(10)
O1 Pb O2_2 . 5_555 107.4(11)
O1 Pb O2_2 . 9_555 116.6(19)
O1 Pb O2_2 . 16_655 122.2(9)
O1 Pb O2_2 . 25_555 66.7(13)
O1 Pb O2_2 . 29_555 69.7(10)
O1 Pb O2_2 . 33_555 65.2(9)
O1 Pb O2_2 . 41_554 63.8(6)
O1 Pb O2_2 . 46_545 64.8(11)
O1 Pb O2 25_555 . 73.7(11)
O1 Pb O2 25_555 5_555 69.6(6)
O1 Pb O2 25_555 9_555 74.3(5)
O1 Pb O2 25_555 25_555 105.0(2)
O1 Pb O2 25_555 29_555 112.6(9)
O1 Pb O2 25_555 33_555 104.2(15)
O1 Pb Mo2 25_555 . 99(4)
O1 Pb Mo2 25_555 5_555 91(2)
O1 Pb Mo2 25_555 9_555 99(2)
O1 Pb Mo2 25_555 25_555 81(2)
O1 Pb Mo2 25_555 29_555 85(4)
O1 Pb Mo2 25_555 33_555 82(3)
O1 Pb Mo3 25_555 . 94(6)
O1 Pb Mo3 25_555 5_555 90(5)
O1 Pb Mo3 25_555 9_555 87(4)
O1 Pb Mo3 25_555 25_555 86(4)
O1 Pb Mo3 25_555 29_555 88(4)
O1 Pb Mo3 25_555 33_555 92(7)
O1 Pb O2_1 25_555 . 73.3(11)
O1 Pb O2_1 25_555 5_555 68.8(9)
O1 Pb O2_1 25_555 9_555 72.5(6)
O1 Pb O2_1 25_555 25_555 104.9(3)
O1 Pb O2_1 25_555 29_555 113.7(10)
O1 Pb O2_1 25_555 33_555 106.1(17)
O1 Pb O2_2 25_555 . 67.7(13)
O1 Pb O2_2 25_555 5_555 64.8(9)
O1 Pb O2_2 25_555 9_555 69.3(9)
O1 Pb O2_2 25_555 16_655 65.8(8)
O1 Pb O2_2 25_555 25_555 111.3(9)
O1 Pb O2_2 25_555 29_555 117.8(13)
O1 Pb O2_2 25_555 33_555 108.3(16)
O1 Pb O2_2 25_555 41_554 118.4(15)
O1 Pb O2_2 25_555 46_545 120.4(11)
O2 Pb O2 . 5_555 108.5(15)
O2 Pb O2 . 9_555 116.6(9)
O2 Pb O2 . 25_555 173.4(14)
O2 Pb O2 . 29_555 71.8(5)
O2 Pb O2 . 33_555 67.9(9)
O2 Pb Mo2 . . 26(3)
O2 Pb Mo2 . 5_555 109(4)
O2 Pb Mo2 . 9_555 148(3)
O2 Pb Mo2 . 25_555 146(4)
O2 Pb Mo2 . 29_555 72(5)
O2 Pb Mo2 . 33_555 60(2)
O2 Pb Mo3 . . 111(6)
O2 Pb Mo3 . 5_555 40(5)
O2 Pb Mo3 . 9_555 131(5)
O2 Pb Mo3 . 25_555 87(4)
O2 Pb Mo3 . 29_555 162(5)
O2 Pb Mo3 . 33_555 33(8)
O2 Pb O2_1 . . 13.6(5)
O2 Pb O2_1 . 5_555 96.5(15)
O2 Pb O2_1 . 9_555 127.5(10)
O2 Pb O2_1 . 25_555 160.2(15)
O2 Pb O2_1 . 29_555 85.5(7)
O2 Pb O2_1 . 33_555 57.7(8)
O2 Pb O2_2 . . 14.4(8)
O2 Pb O2_2 . 5_555 116.7(17)
O2 Pb O2_2 . 9_555 102.1(12)
O2 Pb O2_2 . 16_655 53.1(7)
O2 Pb O2_2 . 25_555 172.4(14)
O2 Pb O2_2 . 29_555 62.9(9)
O2 Pb O2_2 . 33_555 81.4(13)
O2 Pb O2_2 . 41_554 45.4(6)
O2 Pb O2_2 . 46_545 124.3(8)
O2 Pb O2 5_555 9_555 109.3(3)
O2 Pb O2 5_555 25_555 65.3(4)
O2 Pb O2 5_555 29_555 177.7(9)
O2 Pb O2 5_555 33_555 64.9(7)
O2 Pb Mo2 5_555 . 114(4)
O2 Pb Mo2 5_555 5_555 23.2(11)
O2 Pb Mo2 5_555 9_555 96.8(14)
O2 Pb Mo2 5_555 25_555 40(3)
O2 Pb Mo2 5_555 29_555 152(3)
O2 Pb Mo2 5_555 33_555 55.5(8)
O2 Pb Mo3 5_555 . 130(6)
O2 Pb Mo3 5_555 5_555 80(4)
O2 Pb Mo3 5_555 9_555 24(4)
O2 Pb Mo3 5_555 25_555 33(4)
O2 Pb Mo3 5_555 29_555 68(4)
O2 Pb Mo3 5_555 33_555 142(9)
O2 Pb O2_1 5_555 . 119.7(17)
O2 Pb O2_1 5_555 5_555 12.7(4)
O2 Pb O2_1 5_555 9_555 95.9(5)
O2 Pb O2_1 5_555 25_555 54.4(4)
O2 Pb O2_1 5_555 29_555 165.9(18)
O2 Pb O2_1 5_555 33_555 77.0(10)
O2 Pb O2_2 5_555 . 94.1(15)
O2 Pb O2_2 5_555 5_555 13.2(7)
O2 Pb O2_2 5_555 9_555 118.0(8)
O2 Pb O2_2 5_555 16_655 135.0(13)
O2 Pb O2_2 5_555 25_555 78.9(9)
O2 Pb O2_2 5_555 29_555 163.4(14)
O2 Pb O2_2 5_555 33_555 56.9(9)
O2 Pb O2_2 5_555 41_554 115.7(12)
O2 Pb O2_2 5_555 46_545 127.1(12)
O2 Pb O2 9_555 25_555 68.7(9)
O2 Pb O2 9_555 29_555 72.3(9)
O2 Pb O2 9_555 33_555 174.1(5)
O2 Pb Mo2 9_555 . 131(3)
O2 Pb Mo2 9_555 5_555 125(2)
O2 Pb Mo2 9_555 9_555 34(2)
O2 Pb Mo2 9_555 25_555 77(2)
O2 Pb Mo2 9_555 29_555 52(3)
O2 Pb Mo2 9_555 33_555 155(2)
O2 Pb Mo3 9_555 . 24(6)
O2 Pb Mo3 9_555 5_555 156(5)
O2 Pb Mo3 9_555 9_555 100(4)
O2 Pb Mo3 9_555 25_555 142(4)
O2 Pb Mo3 9_555 29_555 52(5)
O2 Pb Mo3 9_555 33_555 97(6)
O2 Pb O2_1 9_555 . 104.0(10)
O2 Pb O2_1 9_555 5_555 119.9(3)
O2 Pb O2_1 9_555 9_555 14.2(5)
O2 Pb O2_1 9_555 25_555 81.1(11)
O2 Pb O2_1 9_555 29_555 60.6(9)
O2 Pb O2_1 9_555 33_555 173.1(8)
O2 Pb O2_2 9_555 . 124.2(13)
O2 Pb O2_2 9_555 5_555 96.1(8)
O2 Pb O2_2 9_555 9_555 14.6(8)
O2 Pb O2_2 9_555 16_655 64.0(7)
O2 Pb O2_2 9_555 25_555 61.0(11)
O2 Pb O2_2 9_555 29_555 87.3(12)
O2 Pb O2_2 9_555 33_555 161.3(13)
O2 Pb O2_2 9_555 41_554 134.8(9)
O2 Pb O2_2 9_555 46_545 46.2(9)
O2 Pb O2 25_555 29_555 114.3(16)
O2 Pb O2 25_555 33_555 106.5(7)
O2 Pb Mo2 25_555 . 153(3)
O2 Pb Mo2 25_555 5_555 64(3)
O2 Pb Mo2 25_555 9_555 37.9(19)
O2 Pb Mo2 25_555 25_555 28(3)
O2 Pb Mo2 25_555 29_555 115(6)
O2 Pb Mo2 25_555 33_555 113(2)
O2 Pb Mo3 25_555 . 75(6)
O2 Pb Mo3 25_555 5_555 134(5)
O2 Pb Mo3 25_555 9_555 43(5)
O2 Pb Mo3 25_555 25_555 87(4)
O2 Pb Mo3 25_555 29_555 20(5)
O2 Pb Mo3 25_555 33_555 153(9)
O2 Pb O2_1 25_555 . 172.6(14)
O2 Pb O2_1 25_555 5_555 77.1(6)
O2 Pb O2_1 25_555 9_555 57.0(8)
O2 Pb O2_1 25_555 25_555 13.3(4)
O2 Pb O2_1 25_555 29_555 100.9(17)
O2 Pb O2_1 25_555 33_555 117.3(9)
O2 Pb O2_2 25_555 . 159.2(14)
O2 Pb O2_2 25_555 5_555 57.7(8)
O2 Pb O2_2 25_555 9_555 83.3(13)
O2 Pb O2_2 25_555 16_655 132.6(12)
O2 Pb O2_2 25_555 25_555 13.7(8)
O2 Pb O2_2 25_555 29_555 122.5(19)
O2 Pb O2_2 25_555 33_555 93.0(10)
O2 Pb O2_2 25_555 41_554 134.2(11)
O2 Pb O2_2 25_555 46_545 62.0(10)
O2 Pb O2 29_555 33_555 113.4(4)
O2 Pb Mo2 29_555 . 66(3)
O2 Pb Mo2 29_555 5_555 154.5(18)
O2 Pb Mo2 29_555 9_555 84(3)
O2 Pb Mo2 29_555 25_555 140(4)
O2 Pb Mo2 29_555 29_555 30(2)
O2 Pb Mo2 29_555 33_555 123.6(13)
O2 Pb Mo3 29_555 . 51(6)
O2 Pb Mo3 29_555 5_555 99(4)
O2 Pb Mo3 29_555 9_555 155(6)
O2 Pb Mo3 29_555 25_555 145(4)
O2 Pb Mo3 29_555 29_555 112(5)
O2 Pb Mo3 29_555 33_555 38(8)
O2 Pb O2_1 29_555 . 60.9(5)
O2 Pb O2_1 29_555 5_555 166.6(15)
O2 Pb O2_1 29_555 9_555 85.6(12)
O2 Pb O2_1 29_555 25_555 124.9(18)
O2 Pb O2_1 29_555 29_555 14.4(5)
O2 Pb O2_1 29_555 33_555 101.5(6)
O2 Pb O2_2 29_555 . 86.2(10)
O2 Pb O2_2 29_555 5_555 168.2(16)
O2 Pb O2_2 29_555 9_555 64.0(10)
O2 Pb O2_2 29_555 16_655 47.1(7)
O2 Pb O2_2 29_555 25_555 100.7(17)
O2 Pb O2_2 29_555 29_555 14.9(8)
O2 Pb O2_2 29_555 33_555 121.1(8)
O2 Pb O2_2 29_555 41_554 62.7(6)
O2 Pb O2_2 29_555 46_545 52.7(9)
O2 Pb Mo2 33_555 . 55(3)
O2 Pb Mo2 33_555 5_555 49.1(18)
O2 Pb Mo2 33_555 9_555 143(3)
O2 Pb Mo2 33_555 25_555 98(3)
O2 Pb Mo2 33_555 29_555 134(4)
O2 Pb Mo2 33_555 33_555 22.6(15)
O2 Pb Mo3 33_555 . 160(6)
O2 Pb Mo3 33_555 5_555 28(5)
O2 Pb Mo3 33_555 9_555 74(4)
O2 Pb Mo3 33_555 25_555 32(4)
O2 Pb Mo3 33_555 29_555 122(5)
O2 Pb Mo3 33_555 33_555 89(7)
O2 Pb O2_1 33_555 . 80.8(12)
O2 Pb O2_1 33_555 5_555 54.6(7)
O2 Pb O2_1 33_555 9_555 159.9(7)
O2 Pb O2_1 33_555 25_555 93.9(8)
O2 Pb O2_1 33_555 29_555 124.7(4)
O2 Pb O2_1 33_555 33_555 12.8(5)
O2 Pb O2_2 33_555 . 59.2(11)
O2 Pb O2_2 33_555 5_555 78.2(10)
O2 Pb O2_2 33_555 9_555 169.6(18)
O2 Pb O2_2 33_555 16_655 120.9(12)
O2 Pb O2_2 33_555 25_555 115.1(11)
O2 Pb O2_2 33_555 29_555 98.5(9)
O2 Pb O2_2 33_555 33_555 13.5(7)
O2 Pb O2_2 33_555 41_554 51.0(6)
O2 Pb O2_2 33_555 46_545 135.4(11)
Mo2 Pb Mo2 . 5_555 104(5)
Mo2 Pb Mo2 . 9_555 149(6)
Mo2 Pb Mo2 . 25_555 152(6)
Mo2 Pb Mo2 . 29_555 79(3)
Mo2 Pb Mo2 . 33_555 58(4)
Mo2 Pb Mo3 . . 115(6)
Mo2 Pb Mo3 . 5_555 33(4)
Mo2 Pb Mo3 . 9_555 129(6)
Mo2 Pb Mo3 . 25_555 83(6)
Mo2 Pb Mo3 . 29_555 172(7)
Mo2 Pb Mo3 . 33_555 34(5)
Mo2 Pb O2_1 . . 32(3)
Mo2 Pb O2_1 . 5_555 101(4)
Mo2 Pb O2_1 . 9_555 145(3)
Mo2 Pb O2_1 . 25_555 145(3)
Mo2 Pb O2_1 . 29_555 80(3)
Mo2 Pb O2_1 . 33_555 42(3)
Mo2 Pb O2_2 . . 33(4)
Mo2 Pb O2_2 . 5_555 126(5)
Mo2 Pb O2_2 . 9_555 117(3)
Mo2 Pb O2_2 . 16_655 69(2)
Mo2 Pb O2_2 . 25_555 149(4)
Mo2 Pb O2_2 . 29_555 52(3)
Mo2 Pb O2_2 . 33_555 68(3)
Mo2 Pb O2_2 . 41_554 19(3)
Mo2 Pb O2_2 . 46_545 115(4)
Mo2 Pb Mo2 5_555 9_555 102(3)
Mo2 Pb Mo2 5_555 25_555 48.7(11)
Mo2 Pb Mo2 5_555 29_555 176(3)
Mo2 Pb Mo2 5_555 33_555 49(2)
Mo2 Pb Mo3 5_555 . 140(8)
Mo2 Pb Mo3 5_555 5_555 72(5)
Mo2 Pb Mo3 5_555 9_555 25(3)
Mo2 Pb Mo3 5_555 25_555 22(3)
Mo2 Pb Mo3 5_555 29_555 75(4)
Mo2 Pb Mo3 5_555 33_555 137(9)
Mo2 Pb O2_1 5_555 . 122(4)
Mo2 Pb O2_1 5_555 5_555 23(2)
Mo2 Pb O2_1 5_555 9_555 110.8(18)
Mo2 Pb O2_1 5_555 25_555 51(2)
Mo2 Pb O2_1 5_555 29_555 154(4)
Mo2 Pb O2_1 5_555 33_555 62(2)
Mo2 Pb O2_2 5_555 . 96(4)
Mo2 Pb O2_2 5_555 5_555 33.7(8)
Mo2 Pb O2_2 5_555 9_555 136.9(16)
Mo2 Pb O2_2 5_555 16_655 153(4)
Mo2 Pb O2_2 5_555 25_555 77(3)
Mo2 Pb O2_2 5_555 29_555 142.6(15)
Mo2 Pb O2_2 5_555 33_555 37.9(15)
Mo2 Pb O2_2 5_555 41_554 99.0(18)
Mo2 Pb O2_2 5_555 46_545 123(4)
Mo2 Pb Mo2 9_555 25_555 57(2)
Mo2 Pb Mo2 9_555 29_555 77(6)
Mo2 Pb Mo2 9_555 33_555 151(3)
Mo2 Pb Mo3 9_555 . 38(6)
Mo2 Pb Mo3 9_555 5_555 170(7)
Mo2 Pb Mo3 9_555 9_555 78(4)
Mo2 Pb Mo3 9_555 25_555 124(4)
Mo2 Pb Mo3 9_555 29_555 29(4)
Mo2 Pb Mo3 9_555 33_555 120(9)
Mo2 Pb O2_1 9_555 . 135(3)
Mo2 Pb O2_1 9_555 5_555 109.4(15)
Mo2 Pb O2_1 9_555 9_555 28(2)
Mo2 Pb O2_1 9_555 25_555 51(2)
Mo2 Pb O2_1 9_555 29_555 69(3)
Mo2 Pb O2_1 9_555 33_555 150(4)
Mo2 Pb O2_2 9_555 . 158(3)
Mo2 Pb O2_2 9_555 5_555 85.3(14)
Mo2 Pb O2_2 9_555 9_555 48(2)
Mo2 Pb O2_2 9_555 16_655 95(3)
Mo2 Pb O2_2 9_555 25_555 28(2)
Mo2 Pb O2_2 9_555 29_555 97(3)
Mo2 Pb O2_2 9_555 33_555 129(3)
Mo2 Pb O2_2 9_555 41_554 137(3)
Mo2 Pb O2_2 9_555 46_545 34(2)
Mo2 Pb Mo2 25_555 29_555 128(6)
Mo2 Pb Mo2 25_555 33_555 95(3)
Mo2 Pb Mo3 25_555 . 93(7)
Mo2 Pb Mo3 25_555 5_555 119(6)
Mo2 Pb Mo3 25_555 9_555 23(3)
Mo2 Pb Mo3 25_555 25_555 69(4)
Mo2 Pb Mo3 25_555 29_555 28(4)
Mo2 Pb Mo3 25_555 33_555 172(6)
Mo2 Pb O2_1 25_555 . 153(4)
Mo2 Pb O2_1 25_555 5_555 53(3)
Mo2 Pb O2_1 25_555 9_555 62(2)
Mo2 Pb O2_1 25_555 25_555 24(2)
Mo2 Pb O2_1 25_555 29_555 126(4)
Mo2 Pb O2_1 25_555 33_555 110(3)
Mo2 Pb O2_2 25_555 . 133(4)
Mo2 Pb O2_2 25_555 5_555 30(3)
Mo2 Pb O2_2 25_555 9_555 89(3)
Mo2 Pb O2_2 25_555 16_655 133.6(19)
Mo2 Pb O2_2 25_555 25_555 41(3)
Mo2 Pb O2_2 25_555 29_555 151(5)
Mo2 Pb O2_2 25_555 33_555 85(2)
Mo2 Pb O2_2 25_555 41_554 145(2)
Mo2 Pb O2_2 25_555 46_545 88(4)
Mo2 Pb Mo2 29_555 33_555 132(7)
Mo2 Pb Mo3 29_555 . 39(6)
Mo2 Pb Mo3 29_555 5_555 110(7)
Mo2 Pb Mo3 29_555 9_555 152(6)
Mo2 Pb Mo3 29_555 25_555 158(9)
Mo2 Pb Mo3 29_555 29_555 103(8)
Mo2 Pb Mo3 29_555 33_555 45(5)
Mo2 Pb O2_1 29_555 . 58(5)
Mo2 Pb O2_1 29_555 5_555 153(5)
Mo2 Pb O2_1 29_555 9_555 66(4)
Mo2 Pb O2_1 29_555 25_555 128(6)
Mo2 Pb O2_1 29_555 29_555 30(4)
Mo2 Pb O2_1 29_555 33_555 121(4)
Mo2 Pb O2_2 29_555 . 85(6)
Mo2 Pb O2_2 29_555 5_555 141.9(18)
Mo2 Pb O2_2 29_555 9_555 40(3)
Mo2 Pb O2_2 29_555 16_655 24(5)
Mo2 Pb O2_2 29_555 25_555 103(6)
Mo2 Pb O2_2 29_555 29_555 41.8(12)
Mo2 Pb O2_2 29_555 33_555 146(3)
Mo2 Pb O2_2 29_555 41_554 85(2)
Mo2 Pb O2_2 29_555 46_545 58(6)
Mo2 Pb Mo3 33_555 . 171(8)
Mo2 Pb Mo3 33_555 5_555 25(4)
Mo2 Pb Mo3 33_555 9_555 73(4)
Mo2 Pb Mo3 33_555 25_555 27(3)
Mo2 Pb Mo3 33_555 29_555 123(5)
Mo2 Pb Mo3 33_555 33_555 90(8)
Mo2 Pb O2_1 33_555 . 74(3)
Mo2 Pb O2_1 33_555 5_555 43.0(8)
Mo2 Pb O2_1 33_555 9_555 147.2(15)
Mo2 Pb O2_1 33_555 25_555 100.1(19)
Mo2 Pb O2_1 33_555 29_555 137.6(11)
Mo2 Pb O2_1 33_555 33_555 27.7(8)
Mo2 Pb O2_2 33_555 . 48(2)
Mo2 Pb O2_2 33_555 5_555 68.0(11)
Mo2 Pb O2_2 33_555 9_555 150(4)
Mo2 Pb O2_2 33_555 16_655 111(3)
Mo2 Pb O2_2 33_555 25_555 125(2)
Mo2 Pb O2_2 33_555 29_555 109.4(13)
Mo2 Pb O2_2 33_555 33_555 30(2)
Mo2 Pb O2_2 33_555 41_554 62.9(6)
Mo2 Pb O2_2 33_555 46_545 158(3)
Mo3 Pb Mo3 . 5_555 148(7)
Mo3 Pb Mo3 . 9_555 115(8)
Mo3 Pb Mo3 . 25_555 162(8)
Mo3 Pb Mo3 . 29_555 65(8)
Mo3 Pb Mo3 . 33_555 82(9)
Mo3 Pb O2_1 . . 97(6)
Mo3 Pb O2_1 . 5_555 142(6)
Mo3 Pb O2_1 . 9_555 35(6)
Mo3 Pb O2_1 . 25_555 89(6)
Mo3 Pb O2_1 . 29_555 38(6)
Mo3 Pb O2_1 . 33_555 151(6)
Mo3 Pb O2_2 . . 123(6)
Mo3 Pb O2_2 . 5_555 117(6)
Mo3 Pb O2_2 . 9_555 25(6)
Mo3 Pb O2_2 . 16_655 60(6)
Mo3 Pb O2_2 . 25_555 64(6)
Mo3 Pb O2_2 . 29_555 66(6)
Mo3 Pb O2_2 . 33_555 157(7)
Mo3 Pb O2_2 . 41_554 113(6)
Mo3 Pb O2_2 . 46_545 28(6)
Mo3 Pb Mo3 5_555 9_555 97(6)
Mo3 Pb Mo3 5_555 25_555 50(6)
Mo3 Pb Mo3 5_555 29_555 147(7)
Mo3 Pb Mo3 5_555 33_555 66(8)
Mo3 Pb O2_1 5_555 . 53(5)
Mo3 Pb O2_1 5_555 5_555 68(4)
Mo3 Pb O2_1 5_555 9_555 162(5)
Mo3 Pb O2_1 5_555 25_555 121(5)
Mo3 Pb O2_1 5_555 29_555 113(4)
Mo3 Pb O2_1 5_555 33_555 20(4)
Mo3 Pb O2_2 5_555 . 32(5)
Mo3 Pb O2_2 5_555 5_555 93(4)
Mo3 Pb O2_2 5_555 9_555 142(5)
Mo3 Pb O2_2 5_555 16_655 93(5)
Mo3 Pb O2_2 5_555 25_555 143(5)
Mo3 Pb O2_2 5_555 29_555 85(4)
Mo3 Pb O2_2 5_555 33_555 41(5)
Mo3 Pb O2_2 5_555 41_554 40(3)
Mo3 Pb O2_2 5_555 46_545 143(4)
Mo3 Pb Mo3 9_555 25_555 47(5)
Mo3 Pb Mo3 9_555 29_555 50(5)
Mo3 Pb Mo3 9_555 33_555 163(10)
Mo3 Pb O2_1 9_555 . 143(6)
Mo3 Pb O2_1 9_555 5_555 35(5)
Mo3 Pb O2_1 9_555 9_555 86(4)
Mo3 Pb O2_1 9_555 25_555 31(5)
Mo3 Pb O2_1 9_555 29_555 143(6)
Mo3 Pb O2_1 9_555 33_555 87(4)
Mo3 Pb O2_2 9_555 . 117(5)
Mo3 Pb O2_2 9_555 5_555 22(4)
Mo3 Pb O2_2 9_555 9_555 113(4)
Mo3 Pb O2_2 9_555 16_655 151(3)
Mo3 Pb O2_2 9_555 25_555 56(5)
Mo3 Pb O2_2 9_555 29_555 155(4)
Mo3 Pb O2_2 9_555 33_555 62(3)
Mo3 Pb O2_2 9_555 41_554 123(3)
Mo3 Pb O2_2 9_555 46_545 104(5)
Mo3 Pb Mo3 25_555 29_555 97(5)
Mo3 Pb Mo3 25_555 33_555 116(9)
Mo3 Pb O2_1 25_555 . 100(5)
Mo3 Pb O2_1 25_555 5_555 23(4)
Mo3 Pb O2_1 25_555 9_555 129(4)
Mo3 Pb O2_1 25_555 25_555 74(4)
Mo3 Pb O2_1 25_555 29_555 156(4)
Mo3 Pb O2_1 25_555 33_555 44(4)
Mo3 Pb O2_2 25_555 . 74(4)
Mo3 Pb O2_2 25_555 5_555 46(4)
Mo3 Pb O2_2 25_555 9_555 150(4)
Mo3 Pb O2_2 25_555 16_655 135(5)
Mo3 Pb O2_2 25_555 25_555 99(4)
Mo3 Pb O2_2 25_555 29_555 130(4)
Mo3 Pb O2_2 25_555 33_555 26(4)
Mo3 Pb O2_2 25_555 41_554 83(4)
Mo3 Pb O2_2 25_555 46_545 142(4)
Mo3 Pb Mo3 29_555 33_555 147(10)
Mo3 Pb O2_1 29_555 . 154(5)
Mo3 Pb O2_1 29_555 5_555 81(4)
Mo3 Pb O2_1 29_555 9_555 39(5)
Mo3 Pb O2_1 29_555 25_555 30(5)
Mo3 Pb O2_1 29_555 29_555 98(5)
Mo3 Pb O2_1 29_555 33_555 135(5)
Mo3 Pb O2_2 29_555 . 154(5)
Mo3 Pb O2_2 29_555 5_555 57(4)
Mo3 Pb O2_2 29_555 9_555 66(5)
Mo3 Pb O2_2 29_555 16_655 116(5)
Mo3 Pb O2_2 29_555 25_555 23(4)
Mo3 Pb O2_2 29_555 29_555 125(5)
Mo3 Pb O2_2 29_555 33_555 109(5)
Mo3 Pb O2_2 29_555 41_554 153(5)
Mo3 Pb O2_2 29_555 46_545 61(5)
Mo3 Pb O2_1 33_555 . 24(7)
Mo3 Pb O2_1 33_555 5_555 130(9)
Mo3 Pb O2_1 33_555 9_555 111(6)
Mo3 Pb O2_1 33_555 25_555 161(8)
Mo3 Pb O2_1 33_555 29_555 52(8)
Mo3 Pb O2_1 33_555 33_555 76(6)
Mo3 Pb O2_2 33_555 . 48(8)
Mo3 Pb O2_2 33_555 5_555 150(9)
Mo3 Pb O2_2 33_555 9_555 83(6)
Mo3 Pb O2_2 33_555 16_655 38(5)
Mo3 Pb O2_2 33_555 25_555 139(9)
Mo3 Pb O2_2 33_555 29_555 31(7)
Mo3 Pb O2_2 33_555 33_555 102(6)
Mo3 Pb O2_2 33_555 41_554 43(5)
Mo3 Pb O2_2 33_555 46_545 91(8)
O2_1 Pb O2_1 . 5_555 108.4(18)
O2_1 Pb O2_1 . 9_555 115.9(11)
O2_1 Pb O2_1 . 25_555 173.7(18)
O2_1 Pb O2_1 . 29_555 73.8(8)
O2_1 Pb O2_1 . 33_555 69.9(11)
O2_1 Pb O2_2 . . 26.9(10)
O2_1 Pb O2_2 . 5_555 126.0(19)
O2_1 Pb O2_2 . 9_555 89.5(12)
O2_1 Pb O2_2 . 16_655 40.1(8)
O2_1 Pb O2_2 . 25_555 160.4(17)
O2_1 Pb O2_2 . 29_555 54.4(9)
O2_1 Pb O2_2 . 33_555 94.3(15)
O2_1 Pb O2_2 . 41_554 50.2(8)
O2_1 Pb O2_2 . 46_545 112.3(11)
O2_1 Pb O2_1 5_555 9_555 107.1(6)
O2_1 Pb O2_1 5_555 25_555 65.5(7)
O2_1 Pb O2_1 5_555 29_555 177.2(17)
O2_1 Pb O2_1 5_555 33_555 66.0(10)
O2_1 Pb O2_2 5_555 . 82.1(15)
O2_1 Pb O2_2 5_555 5_555 25.0(8)
O2_1 Pb O2_2 5_555 9_555 126.6(9)
O2_1 Pb O2_2 5_555 16_655 130.6(15)
O2_1 Pb O2_2 5_555 25_555 90.8(10)
O2_1 Pb O2_2 5_555 29_555 152.1(16)
O2_1 Pb O2_2 5_555 33_555 48.7(9)
O2_1 Pb O2_2 5_555 41_554 104.5(12)
O2_1 Pb O2_2 5_555 46_545 139.2(13)
O2_1 Pb O2_1 9_555 25_555 68.6(10)
O2_1 Pb O2_1 9_555 29_555 73.0(12)
O2_1 Pb O2_1 9_555 33_555 172.6(9)
O2_1 Pb O2_2 9_555 . 132.3(14)
O2_1 Pb O2_2 9_555 5_555 82.7(9)
O2_1 Pb O2_2 9_555 9_555 27.6(9)
O2_1 Pb O2_2 9_555 16_655 76.6(9)
O2_1 Pb O2_2 9_555 25_555 51.6(11)
O2_1 Pb O2_2 9_555 29_555 100.5(15)
O2_1 Pb O2_2 9_555 33_555 147.6(11)
O2_1 Pb O2_2 9_555 41_554 148.3(12)
O2_1 Pb O2_2 9_555 46_545 51.1(11)
O2_1 Pb O2_1 25_555 29_555 112.3(19)
O2_1 Pb O2_1 25_555 33_555 105.2(10)
O2_1 Pb O2_2 25_555 . 146.7(16)
O2_1 Pb O2_2 25_555 5_555 48.9(8)
O2_1 Pb O2_2 25_555 9_555 95.6(14)
O2_1 Pb O2_2 25_555 16_655 145.1(13)
O2_1 Pb O2_2 25_555 25_555 26.0(9)
O2_1 Pb O2_2 25_555 29_555 130.5(19)
O2_1 Pb O2_2 25_555 33_555 80.4(10)
O2_1 Pb O2_2 25_555 41_554 128.4(10)
O2_1 Pb O2_2 25_555 46_545 73.9(12)
O2_1 Pb O2_1 29_555 33_555 113.7(6)
O2_1 Pb O2_2 29_555 . 99.8(11)
O2_1 Pb O2_2 29_555 5_555 154.3(17)
O2_1 Pb O2_2 29_555 9_555 54.7(11)
O2_1 Pb O2_2 29_555 16_655 52.1(8)
O2_1 Pb O2_2 29_555 25_555 87.2(17)
O2_1 Pb O2_2 29_555 29_555 28.2(9)
O2_1 Pb O2_2 29_555 33_555 130.0(9)
O2_1 Pb O2_2 29_555 41_554 75.5(7)
O2_1 Pb O2_2 29_555 46_545 38.9(10)
O2_1 Pb O2_2 33_555 . 51.2(11)
O2_1 Pb O2_2 33_555 5_555 90.2(13)
O2_1 Pb O2_2 33_555 9_555 159.1(14)
O2_1 Pb O2_2 33_555 16_655 109.7(12)
O2_1 Pb O2_2 33_555 25_555 124.1(13)
O2_1 Pb O2_2 33_555 29_555 86.5(10)
O2_1 Pb O2_2 33_555 33_555 25.4(9)
O2_1 Pb O2_2 33_555 41_554 38.8(7)
O2_1 Pb O2_2 33_555 46_545 132.3(11)
O2_2 Pb O2_2 . 5_555 102.6(17)
O2_2 Pb O2_2 . 9_555 110.4(15)
O2_2 Pb O2_2 . 16_655 63.8(11)
O2_2 Pb O2_2 . 25_555 172.7(16)
O2_2 Pb O2_2 . 29_555 76.7(13)
O2_2 Pb O2_2 . 33_555 72.2(14)
O2_2 Pb O2_2 . 41_554 51.0(10)
O2_2 Pb O2_2 . 46_545 138.7(11)
O2_2 Pb O2_2 5_555 9_555 105.2(11)
O2_2 Pb O2_2 5_555 16_655 130.1(13)
O2_2 Pb O2_2 5_555 25_555 71.0(11)
O2_2 Pb O2_2 5_555 29_555 176.3(14)
O2_2 Pb O2_2 5_555 33_555 69.7(12)
O2_2 Pb O2_2 5_555 41_554 129.0(14)
O2_2 Pb O2_2 5_555 46_545 117.6(14)
O2_2 Pb O2_2 9_555 16_655 49.5(10)
O2_2 Pb O2_2 9_555 25_555 75.2(15)
O2_2 Pb O2_2 9_555 29_555 78.4(14)
O2_2 Pb O2_2 9_555 33_555 174.8(11)
O2_2 Pb O2_2 9_555 41_554 124.1(11)
O2_2 Pb O2_2 9_555 46_545 52.1(12)
O2_2 Pb O2_2 16_655 25_555 122.9(15)
O2_2 Pb O2_2 16_655 29_555 53.0(10)
O2_2 Pb O2_2 16_655 33_555 134.4(15)
O2_2 Pb O2_2 16_655 41_554 81.6(9)
O2_2 Pb O2_2 16_655 46_545 82.3(10)
O2_2 Pb O2_2 25_555 29_555 109.5(19)
O2_2 Pb O2_2 25_555 33_555 101.8(13)
O2_2 Pb O2_2 25_555 41_554 130.2(13)
O2_2 Pb O2_2 25_555 46_545 48.4(12)
O2_2 Pb O2_2 29_555 33_555 106.7(12)
O2_2 Pb O2_2 29_555 41_554 47.8(10)
O2_2 Pb O2_2 29_555 46_545 63.8(13)
O2_2 Pb O2_2 33_555 41_554 61.1(10)
O2_2 Pb O2_2 33_555 46_545 129.0(14)
O2_2 Pb O2_2 41_554 46_545 103.7(10)
O2 Mo1 O2 9_555 11_556 98.25(6)
O2 Mo1 O2 9_555 17_556 69.41(8)
O2 Mo1 O2 9_555 20_555 70.26(8)
O2 Mo1 O2 9_555 25_555 72.66(8)
O2 Mo1 O2 9_555 28_545 170.89(8)
O2 Mo1 O2 9_555 37_555 115.36(6)
O2 Mo1 O2 9_555 39_545 115.36(6)
O2 Mo1 Mo2 9_555 9_555 37.37(4)
O2 Mo1 Mo2 9_555 11_556 134.82(4)
O2 Mo1 Mo2 9_555 17_556 98.62(4)
O2 Mo1 Mo2 9_555 20_555 78.26(4)
O2 Mo1 Mo2 9_555 25_555 44.95(4)
O2 Mo1 Mo2 9_555 28_545 139.58(4)
O2 Mo1 Mo2 9_555 37_555 97.31(4)
O2 Mo1 Mo2 9_555 39_545 87.85(4)
O2 Mo1 Mo3 9_555 21_556 98.1(6)
O2 Mo1 Mo3 9_555 22_555 83.6(6)
O2 Mo1 Mo3 9_555 29_555 40.5(7)
O2 Mo1 Mo3 9_555 30_545 136.9(7)
O2 Mo1 Nd3 9_555 . 125.3(17)
O2 Mo1 Nd3 9_555 4_556 110.6(18)
O2 Mo1 Nd3 9_555 41_555 93.2(16)
O2 Mo1 Nd3 9_555 44_545 10.0(17)
O2 Mo1 Mo1_1 9_555 . 59(11)
O2 Mo1 Mo1_1 9_555 4_556 40(11)
O2 Mo1 Mo1_1 9_555 41_555 136(11)
O2 Mo1 Mo1_1 9_555 44_545 124(11)
O2 Mo1 O2_1 9_555 9_555 8.4(3)
O2 Mo1 O2_1 9_555 11_556 103.3(3)
O2 Mo1 O2_1 9_555 17_556 75.2(4)
O2 Mo1 O2_1 9_555 20_555 61.1(3)
O2 Mo1 O2_1 9_555 25_555 75.9(5)
O2 Mo1 O2_1 9_555 28_545 169.5(4)
O2 Mo1 O2_1 9_555 37_555 117.9(4)
O2 Mo1 O2_1 9_555 39_545 107.0(3)
O2 Mo1 O2_2 9_555 17_556 66.1(10)
O2 Mo1 O2_2 9_555 20_555 90.3(10)
O2 Mo1 O2_2 9_555 25_555 60.7(10)
O2 Mo1 O2_2 9_555 28_545 152.9(10)
O2 Mo1 O3 9_555 9_555 49.12(4)
O2 Mo1 O3 9_555 25_555 130.88(4)
O2 Mo1 O2 11_556 17_556 70.26(8)
O2 Mo1 O2 11_556 20_555 69.41(8)
O2 Mo1 O2 11_556 25_555 170.89(8)
O2 Mo1 O2 11_556 28_545 72.66(8)
O2 Mo1 O2 11_556 37_555 115.36(6)
O2 Mo1 O2 11_556 39_545 115.36(6)
O2 Mo1 Mo2 11_556 9_555 134.82(4)
O2 Mo1 Mo2 11_556 11_556 37.37(4)
O2 Mo1 Mo2 11_556 17_556 78.26(4)
O2 Mo1 Mo2 11_556 20_555 98.62(4)
O2 Mo1 Mo2 11_556 25_555 139.58(4)
O2 Mo1 Mo2 11_556 28_545 44.95(4)
O2 Mo1 Mo2 11_556 37_555 87.85(4)
O2 Mo1 Mo2 11_556 39_545 97.31(4)
O2 Mo1 Mo3 11_556 21_556 83.6(6)
O2 Mo1 Mo3 11_556 22_555 98.1(6)
O2 Mo1 Mo3 11_556 29_555 136.9(7)
O2 Mo1 Mo3 11_556 30_545 40.5(7)
O2 Mo1 Nd3 11_556 . 110.6(18)
O2 Mo1 Nd3 11_556 4_556 125.3(17)
O2 Mo1 Nd3 11_556 41_555 10.0(17)
O2 Mo1 Nd3 11_556 44_545 93.2(16)
O2 Mo1 Mo1_1 11_556 . 40(11)
O2 Mo1 Mo1_1 11_556 4_556 59(11)
O2 Mo1 Mo1_1 11_556 41_555 124(11)
O2 Mo1 Mo1_1 11_556 44_545 136(11)
O2 Mo1 O2_1 11_556 9_555 103.3(3)
O2 Mo1 O2_1 11_556 11_556 8.4(3)
O2 Mo1 O2_1 11_556 17_556 61.1(3)
O2 Mo1 O2_1 11_556 20_555 75.2(4)
O2 Mo1 O2_1 11_556 25_555 169.5(4)
O2 Mo1 O2_1 11_556 28_545 75.9(5)
O2 Mo1 O2_1 11_556 37_555 107.0(3)
O2 Mo1 O2_1 11_556 39_545 117.9(4)
O2 Mo1 O2_2 11_556 17_556 90.3(10)
O2 Mo1 O2_2 11_556 20_555 66.1(10)
O2 Mo1 O2_2 11_556 25_555 152.9(10)
O2 Mo1 O2_2 11_556 28_545 60.7(10)
O2 Mo1 O3 11_556 9_555 49.12(4)
O2 Mo1 O3 11_556 25_555 130.88(4)
O2 Mo1 O2 17_556 20_555 116.44(10)
O2 Mo1 O2 17_556 25_555 106.10(10)
O2 Mo1 O2 17_556 28_545 106.10(10)
O2 Mo1 O2 17_556 37_555 72.66(8)
O2 Mo1 O2 17_556 39_545 170.89(8)
O2 Mo1 Mo2 17_556 9_555 82.07(7)
O2 Mo1 Mo2 17_556 11_556 93.76(7)
O2 Mo1 Mo2 17_556 17_556 32.31(7)
O2 Mo1 Mo2 17_556 20_555 143.33(7)
O2 Mo1 Mo2 17_556 25_555 79.28(7)
O2 Mo1 Mo2 17_556 28_545 103.24(7)
O2 Mo1 Mo2 17_556 37_555 36.31(7)
O2 Mo1 Mo2 17_556 39_545 151.41(7)
O2 Mo1 Mo3 17_556 21_556 34.5(7)
O2 Mo1 Mo3 17_556 22_555 148.0(7)
O2 Mo1 Mo3 17_556 29_555 80.6(6)
O2 Mo1 Mo3 17_556 30_545 98.0(6)
O2 Mo1 Nd3 17_556 . 77.9(16)
O2 Mo1 Nd3 17_556 4_556 163.2(16)
O2 Mo1 Nd3 17_556 41_555 76.1(18)
O2 Mo1 Nd3 17_556 44_545 59.5(17)
O2 Mo1 Mo1_1 17_556 . 53(11)
O2 Mo1 Mo1_1 17_556 4_556 65(11)
O2 Mo1 Mo1_1 17_556 41_555 131(11)
O2 Mo1 Mo1_1 17_556 44_545 112(11)
O2 Mo1 O2_1 17_556 9_555 65.7(4)
O2 Mo1 O2_1 17_556 11_556 78.5(3)
O2 Mo1 O2_1 17_556 17_556 9.6(3)
O2 Mo1 O2_1 17_556 20_555 113.0(5)
O2 Mo1 O2_1 17_556 25_555 99.4(4)
O2 Mo1 O2_1 17_556 28_545 115.6(3)
O2 Mo1 O2_1 17_556 37_555 67.7(4)
O2 Mo1 O2_1 17_556 39_545 171.8(4)
O2 Mo1 O2_2 17_556 17_556 20.1(10)
O2 Mo1 O2_2 17_556 20_555 128.1(10)
O2 Mo1 O2_2 17_556 25_555 112.6(10)
O2 Mo1 O2_2 17_556 28_545 86.5(10)
O2 Mo1 O3 17_556 9_555 58.22(7)
O2 Mo1 O3 17_556 25_555 121.78(7)
O2 Mo1 O2 20_555 25_555 106.10(10)
O2 Mo1 O2 20_555 28_545 106.10(10)
O2 Mo1 O2 20_555 37_555 170.89(8)
O2 Mo1 O2 20_555 39_545 72.66(8)
O2 Mo1 Mo2 20_555 9_555 93.76(7)
O2 Mo1 Mo2 20_555 11_556 82.07(7)
O2 Mo1 Mo2 20_555 17_556 143.33(7)
O2 Mo1 Mo2 20_555 20_555 32.31(7)
O2 Mo1 Mo2 20_555 25_555 103.24(7)
O2 Mo1 Mo2 20_555 28_545 79.28(7)
O2 Mo1 Mo2 20_555 37_555 151.41(7)
O2 Mo1 Mo2 20_555 39_545 36.31(7)
O2 Mo1 Mo3 20_555 21_556 148.0(7)
O2 Mo1 Mo3 20_555 22_555 34.5(7)
O2 Mo1 Mo3 20_555 29_555 98.0(6)
O2 Mo1 Mo3 20_555 30_545 80.6(6)
O2 Mo1 Nd3 20_555 . 163.2(16)
O2 Mo1 Nd3 20_555 4_556 77.9(16)
O2 Mo1 Nd3 20_555 41_555 59.5(17)
O2 Mo1 Nd3 20_555 44_545 76.1(18)
O2 Mo1 Mo1_1 20_555 . 65(11)
O2 Mo1 Mo1_1 20_555 4_556 53(11)
O2 Mo1 Mo1_1 20_555 41_555 112(11)
O2 Mo1 Mo1_1 20_555 44_545 131(11)
O2 Mo1 O2_1 20_555 9_555 78.5(3)
O2 Mo1 O2_1 20_555 11_556 65.7(4)
O2 Mo1 O2_1 20_555 17_556 113.0(5)
O2 Mo1 O2_1 20_555 20_555 9.6(3)
O2 Mo1 O2_1 20_555 25_555 115.6(3)
O2 Mo1 O2_1 20_555 28_545 99.4(4)
O2 Mo1 O2_1 20_555 37_555 171.8(4)
O2 Mo1 O2_1 20_555 39_545 67.7(4)
O2 Mo1 O2_2 20_555 17_556 128.1(10)
O2 Mo1 O2_2 20_555 20_555 20.1(10)
O2 Mo1 O2_2 20_555 25_555 86.5(10)
O2 Mo1 O2_2 20_555 28_545 112.6(10)
O2 Mo1 O3 20_555 9_555 58.22(7)
O2 Mo1 O3 20_555 25_555 121.78(7)
O2 Mo1 O2 25_555 28_545 116.44(10)
O2 Mo1 O2 25_555 37_555 70.26(8)
O2 Mo1 O2 25_555 39_545 69.41(8)
O2 Mo1 Mo2 25_555 9_555 36.31(7)
O2 Mo1 Mo2 25_555 11_556 151.41(7)
O2 Mo1 Mo2 25_555 17_556 103.24(7)
O2 Mo1 Mo2 25_555 20_555 79.28(7)
O2 Mo1 Mo2 25_555 25_555 32.31(7)
O2 Mo1 Mo2 25_555 28_545 143.33(7)
O2 Mo1 Mo2 25_555 37_555 93.76(7)
O2 Mo1 Mo2 25_555 39_545 82.07(7)
O2 Mo1 Mo3 25_555 21_556 98.0(6)
O2 Mo1 Mo3 25_555 22_555 80.6(6)
O2 Mo1 Mo3 25_555 29_555 34.5(7)
O2 Mo1 Mo3 25_555 30_545 148.0(7)
O2 Mo1 Nd3 25_555 . 76.1(18)
O2 Mo1 Nd3 25_555 4_556 59.5(17)
O2 Mo1 Nd3 25_555 41_555 163.2(16)
O2 Mo1 Nd3 25_555 44_545 77.9(16)
O2 Mo1 Mo1_1 25_555 . 131(11)
O2 Mo1 Mo1_1 25_555 4_556 112(11)
O2 Mo1 Mo1_1 25_555 41_555 65(11)
O2 Mo1 Mo1_1 25_555 44_545 53(11)
O2 Mo1 O2_1 25_555 9_555 67.7(4)
O2 Mo1 O2_1 25_555 11_556 171.8(4)
O2 Mo1 O2_1 25_555 17_556 115.6(3)
O2 Mo1 O2_1 25_555 20_555 99.4(4)
O2 Mo1 O2_1 25_555 25_555 9.6(3)
O2 Mo1 O2_1 25_555 28_545 113.0(5)
O2 Mo1 O2_1 25_555 37_555 78.5(3)
O2 Mo1 O2_1 25_555 39_545 65.7(4)
O2 Mo1 O2_2 25_555 17_556 86.5(10)
O2 Mo1 O2_2 25_555 20_555 112.6(10)
O2 Mo1 O2_2 25_555 25_555 20.1(10)
O2 Mo1 O2_2 25_555 28_545 128.1(10)
O2 Mo1 O3 25_555 9_555 121.78(7)
O2 Mo1 O3 25_555 25_555 58.22(7)
O2 Mo1 O2 28_545 37_555 69.41(8)
O2 Mo1 O2 28_545 39_545 70.26(8)
O2 Mo1 Mo2 28_545 9_555 151.41(7)
O2 Mo1 Mo2 28_545 11_556 36.31(7)
O2 Mo1 Mo2 28_545 17_556 79.28(7)
O2 Mo1 Mo2 28_545 20_555 103.24(7)
O2 Mo1 Mo2 28_545 25_555 143.33(7)
O2 Mo1 Mo2 28_545 28_545 32.31(7)
O2 Mo1 Mo2 28_545 37_555 82.07(7)
O2 Mo1 Mo2 28_545 39_545 93.76(7)
O2 Mo1 Mo3 28_545 21_556 80.6(6)
O2 Mo1 Mo3 28_545 22_555 98.0(6)
O2 Mo1 Mo3 28_545 29_555 148.0(7)
O2 Mo1 Mo3 28_545 30_545 34.5(7)
O2 Mo1 Nd3 28_545 . 59.5(17)
O2 Mo1 Nd3 28_545 4_556 76.1(18)
O2 Mo1 Nd3 28_545 41_555 77.9(16)
O2 Mo1 Nd3 28_545 44_545 163.2(16)
O2 Mo1 Mo1_1 28_545 . 112(11)
O2 Mo1 Mo1_1 28_545 4_556 131(11)
O2 Mo1 Mo1_1 28_545 41_555 53(11)
O2 Mo1 Mo1_1 28_545 44_545 65(11)
O2 Mo1 O2_1 28_545 9_555 171.8(4)
O2 Mo1 O2_1 28_545 11_556 67.7(4)
O2 Mo1 O2_1 28_545 17_556 99.4(4)
O2 Mo1 O2_1 28_545 20_555 115.6(3)
O2 Mo1 O2_1 28_545 25_555 113.0(5)
O2 Mo1 O2_1 28_545 28_545 9.6(3)
O2 Mo1 O2_1 28_545 37_555 65.7(4)
O2 Mo1 O2_1 28_545 39_545 78.5(3)
O2 Mo1 O2_2 28_545 17_556 112.6(10)
O2 Mo1 O2_2 28_545 20_555 86.5(10)
O2 Mo1 O2_2 28_545 25_555 128.1(10)
O2 Mo1 O2_2 28_545 28_545 20.1(10)
O2 Mo1 O3 28_545 9_555 121.78(7)
O2 Mo1 O3 28_545 25_555 58.22(7)
O2 Mo1 O2 37_555 39_545 98.25(6)
O2 Mo1 Mo2 37_555 9_555 87.85(4)
O2 Mo1 Mo2 37_555 11_556 97.31(4)
O2 Mo1 Mo2 37_555 17_556 44.95(4)
O2 Mo1 Mo2 37_555 20_555 139.58(4)
O2 Mo1 Mo2 37_555 25_555 78.26(4)
O2 Mo1 Mo2 37_555 28_545 98.62(4)
O2 Mo1 Mo2 37_555 37_555 37.37(4)
O2 Mo1 Mo2 37_555 39_545 134.82(4)
O2 Mo1 Mo3 37_555 21_556 40.5(7)
O2 Mo1 Mo3 37_555 22_555 136.9(7)
O2 Mo1 Mo3 37_555 29_555 83.6(6)
O2 Mo1 Mo3 37_555 30_545 98.1(6)
O2 Mo1 Nd3 37_555 . 10.0(17)
O2 Mo1 Nd3 37_555 4_556 93.2(16)
O2 Mo1 Nd3 37_555 41_555 125.3(17)
O2 Mo1 Nd3 37_555 44_545 110.6(18)
O2 Mo1 Mo1_1 37_555 . 124(11)
O2 Mo1 Mo1_1 37_555 4_556 136(11)
O2 Mo1 Mo1_1 37_555 41_555 59(11)
O2 Mo1 Mo1_1 37_555 44_545 40(11)
O2 Mo1 O2_1 37_555 9_555 107.0(3)
O2 Mo1 O2_1 37_555 11_556 117.9(4)
O2 Mo1 O2_1 37_555 17_556 75.9(5)
O2 Mo1 O2_1 37_555 20_555 169.5(4)
O2 Mo1 O2_1 37_555 25_555 61.1(3)
O2 Mo1 O2_1 37_555 28_545 75.2(4)
O2 Mo1 O2_1 37_555 37_555 8.4(3)
O2 Mo1 O2_1 37_555 39_545 103.3(3)
O2 Mo1 O2_2 37_555 17_556 60.7(10)
O2 Mo1 O2_2 37_555 20_555 152.9(10)
O2 Mo1 O2_2 37_555 25_555 90.3(10)
O2 Mo1 O2_2 37_555 28_545 66.1(10)
O2 Mo1 O3 37_555 9_555 130.88(4)
O2 Mo1 O3 37_555 25_555 49.12(4)
O2 Mo1 Mo2 39_545 9_555 97.31(4)
O2 Mo1 Mo2 39_545 11_556 87.85(4)
O2 Mo1 Mo2 39_545 17_556 139.58(4)
O2 Mo1 Mo2 39_545 20_555 44.95(4)
O2 Mo1 Mo2 39_545 25_555 98.62(4)
O2 Mo1 Mo2 39_545 28_545 78.26(4)
O2 Mo1 Mo2 39_545 37_555 134.82(4)
O2 Mo1 Mo2 39_545 39_545 37.37(4)
O2 Mo1 Mo3 39_545 21_556 136.9(7)
O2 Mo1 Mo3 39_545 22_555 40.5(7)
O2 Mo1 Mo3 39_545 29_555 98.1(6)
O2 Mo1 Mo3 39_545 30_545 83.6(6)
O2 Mo1 Nd3 39_545 . 93.2(16)
O2 Mo1 Nd3 39_545 4_556 10.0(17)
O2 Mo1 Nd3 39_545 41_555 110.6(18)
O2 Mo1 Nd3 39_545 44_545 125.3(17)
O2 Mo1 Mo1_1 39_545 . 136(11)
O2 Mo1 Mo1_1 39_545 4_556 124(11)
O2 Mo1 Mo1_1 39_545 41_555 40(11)
O2 Mo1 Mo1_1 39_545 44_545 59(11)
O2 Mo1 O2_1 39_545 9_555 117.9(4)
O2 Mo1 O2_1 39_545 11_556 107.0(3)
O2 Mo1 O2_1 39_545 17_556 169.5(4)
O2 Mo1 O2_1 39_545 20_555 75.9(5)
O2 Mo1 O2_1 39_545 25_555 75.2(4)
O2 Mo1 O2_1 39_545 28_545 61.1(3)
O2 Mo1 O2_1 39_545 37_555 103.3(3)
O2 Mo1 O2_1 39_545 39_545 8.4(3)
O2 Mo1 O2_2 39_545 17_556 152.9(10)
O2 Mo1 O2_2 39_545 20_555 60.7(10)
O2 Mo1 O2_2 39_545 25_555 66.1(10)
O2 Mo1 O2_2 39_545 28_545 90.3(10)
O2 Mo1 O3 39_545 9_555 130.88(4)
O2 Mo1 O3 39_545 25_555 49.12(4)
Mo2 Mo1 Mo2 9_555 11_556 172.1268(10)
Mo2 Mo1 Mo2 9_555 17_556 97.065(8)
Mo2 Mo1 Mo2 9_555 20_555 82.611(8)
Mo2 Mo1 Mo2 9_555 25_555 9.5907(5)
Mo2 Mo1 Mo2 9_555 28_545 172.5882
Mo2 Mo1 Mo2 9_555 37_555 90.270(8)
Mo2 Mo1 Mo2 9_555 39_545 90.270(8)
Mo2 Mo1 Mo3 9_555 21_556 93.5(5)
Mo2 Mo1 Mo3 9_555 22_555 86.7(5)
Mo2 Mo1 Mo3 9_555 29_555 4.3(6)
Mo2 Mo1 Mo3 9_555 30_545 173.8(7)
Mo2 Mo1 Nd3 9_555 . 97.0(17)
Mo2 Mo1 Nd3 9_555 4_556 88.6(18)
Mo2 Mo1 Nd3 9_555 41_555 130.6(16)
Mo2 Mo1 Nd3 9_555 44_545 41.6(16)
Mo2 Mo1 Mo1_1 9_555 . 94(11)
Mo2 Mo1 Mo1_1 9_555 4_556 78(11)
Mo2 Mo1 Mo1_1 9_555 41_555 101(11)
Mo2 Mo1 Mo1_1 9_555 44_545 87(11)
Mo2 Mo1 O2_1 9_555 9_555 31.6(3)
Mo2 Mo1 O2_1 9_555 11_556 140.6(3)
Mo2 Mo1 O2_1 9_555 17_556 91.2(3)
Mo2 Mo1 O2_1 9_555 20_555 84.3(3)
Mo2 Mo1 O2_1 9_555 25_555 38.5(5)
Mo2 Mo1 O2_1 9_555 28_545 149.3(5)
Mo2 Mo1 O2_1 9_555 37_555 93.8(4)
Mo2 Mo1 O2_1 9_555 39_545 90.7(4)
Mo2 Mo1 O2_2 9_555 17_556 67.1(10)
Mo2 Mo1 O2_2 9_555 20_555 110.4(10)
Mo2 Mo1 O2_2 9_555 25_555 31.3(10)
Mo2 Mo1 O2_2 9_555 28_545 153.7(10)
Mo2 Mo1 O3 9_555 9_555 86.0634(5)
Mo2 Mo1 O3 9_555 25_555 93.9366(5)
Mo2 Mo1 Mo2 11_556 17_556 82.611(8)
Mo2 Mo1 Mo2 11_556 20_555 97.065(8)
Mo2 Mo1 Mo2 11_556 25_555 172.5882
Mo2 Mo1 Mo2 11_556 28_545 9.5907(5)
Mo2 Mo1 Mo2 11_556 37_555 90.270(8)
Mo2 Mo1 Mo2 11_556 39_545 90.270(8)
Mo2 Mo1 Mo3 11_556 21_556 86.7(5)
Mo2 Mo1 Mo3 11_556 22_555 93.5(5)
Mo2 Mo1 Mo3 11_556 29_555 173.8(7)
Mo2 Mo1 Mo3 11_556 30_545 4.3(6)
Mo2 Mo1 Nd3 11_556 . 88.6(18)
Mo2 Mo1 Nd3 11_556 4_556 97.0(17)
Mo2 Mo1 Nd3 11_556 41_555 41.6(16)
Mo2 Mo1 Nd3 11_556 44_545 130.6(16)
Mo2 Mo1 Mo1_1 11_556 . 78(11)
Mo2 Mo1 Mo1_1 11_556 4_556 94(11)
Mo2 Mo1 Mo1_1 11_556 41_555 87(11)
Mo2 Mo1 Mo1_1 11_556 44_545 101(11)
Mo2 Mo1 O2_1 11_556 9_555 140.6(3)
Mo2 Mo1 O2_1 11_556 11_556 31.6(3)
Mo2 Mo1 O2_1 11_556 17_556 84.3(3)
Mo2 Mo1 O2_1 11_556 20_555 91.2(3)
Mo2 Mo1 O2_1 11_556 25_555 149.3(5)
Mo2 Mo1 O2_1 11_556 28_545 38.5(5)
Mo2 Mo1 O2_1 11_556 37_555 90.7(4)
Mo2 Mo1 O2_1 11_556 39_545 93.8(4)
Mo2 Mo1 O2_2 11_556 17_556 110.4(10)
Mo2 Mo1 O2_2 11_556 20_555 67.1(10)
Mo2 Mo1 O2_2 11_556 25_555 153.7(10)
Mo2 Mo1 O2_2 11_556 28_545 31.3(10)
Mo2 Mo1 O3 11_556 9_555 86.0634(5)
Mo2 Mo1 O3 11_556 25_555 93.9366(5)
Mo2 Mo1 Mo2 17_556 20_555 175.3073(6)
Mo2 Mo1 Mo2 17_556 25_555 90.096(8)
Mo2 Mo1 Mo2 17_556 28_545 90.096(8)
Mo2 Mo1 Mo2 17_556 37_555 9.5907(5)
Mo2 Mo1 Mo2 17_556 39_545 172.5882
Mo2 Mo1 Mo3 17_556 21_556 5.3(6)
Mo2 Mo1 Mo3 17_556 22_555 176.0(5)
Mo2 Mo1 Mo3 17_556 29_555 93.8(5)
Mo2 Mo1 Mo3 17_556 30_545 86.1(5)
Mo2 Mo1 Nd3 17_556 . 47.6(16)
Mo2 Mo1 Nd3 17_556 4_556 137.1(16)
Mo2 Mo1 Nd3 17_556 41_555 87.5(17)
Mo2 Mo1 Nd3 17_556 44_545 89.2(17)
Mo2 Mo1 Mo1_1 17_556 . 79(11)
Mo2 Mo1 Mo1_1 17_556 4_556 96(11)
Mo2 Mo1 Mo1_1 17_556 41_555 100(11)
Mo2 Mo1 Mo1_1 17_556 44_545 85(11)
Mo2 Mo1 O2_1 17_556 9_555 93.0(4)
Mo2 Mo1 O2_1 17_556 11_556 84.3(4)
Mo2 Mo1 O2_1 17_556 17_556 32.2(5)
Mo2 Mo1 O2_1 17_556 20_555 143.2(5)
Mo2 Mo1 O2_1 17_556 25_555 93.9(3)
Mo2 Mo1 O2_1 17_556 28_545 88.8(3)
Mo2 Mo1 O2_1 17_556 37_555 38.1(3)
Mo2 Mo1 O2_1 17_556 39_545 146.5(3)
Mo2 Mo1 O2_2 17_556 17_556 33.3(10)
Mo2 Mo1 O2_2 17_556 20_555 144.1(10)
Mo2 Mo1 O2_2 17_556 25_555 119.3(10)
Mo2 Mo1 O2_2 17_556 28_545 62.3(10)
Mo2 Mo1 O3 17_556 9_555 87.6536(3)
Mo2 Mo1 O3 17_556 25_555 92.3464(3)
Mo2 Mo1 Mo2 20_555 25_555 90.096(8)
Mo2 Mo1 Mo2 20_555 28_545 90.096(8)
Mo2 Mo1 Mo2 20_555 37_555 172.5882
Mo2 Mo1 Mo2 20_555 39_545 9.5907(5)
Mo2 Mo1 Mo3 20_555 21_556 176.0(5)
Mo2 Mo1 Mo3 20_555 22_555 5.3(6)
Mo2 Mo1 Mo3 20_555 29_555 86.1(5)
Mo2 Mo1 Mo3 20_555 30_545 93.8(5)
Mo2 Mo1 Nd3 20_555 . 137.1(16)
Mo2 Mo1 Nd3 20_555 4_556 47.6(16)
Mo2 Mo1 Nd3 20_555 41_555 89.2(17)
Mo2 Mo1 Nd3 20_555 44_545 87.5(17)
Mo2 Mo1 Mo1_1 20_555 . 96(11)
Mo2 Mo1 Mo1_1 20_555 4_556 79(11)
Mo2 Mo1 Mo1_1 20_555 41_555 85(11)
Mo2 Mo1 Mo1_1 20_555 44_545 100(11)
Mo2 Mo1 O2_1 20_555 9_555 84.3(4)
Mo2 Mo1 O2_1 20_555 11_556 93.0(4)
Mo2 Mo1 O2_1 20_555 17_556 143.2(5)
Mo2 Mo1 O2_1 20_555 20_555 32.2(5)
Mo2 Mo1 O2_1 20_555 25_555 88.8(3)
Mo2 Mo1 O2_1 20_555 28_545 93.9(3)
Mo2 Mo1 O2_1 20_555 37_555 146.5(3)
Mo2 Mo1 O2_1 20_555 39_545 38.1(3)
Mo2 Mo1 O2_2 20_555 17_556 144.1(10)
Mo2 Mo1 O2_2 20_555 20_555 33.3(10)
Mo2 Mo1 O2_2 20_555 25_555 62.3(10)
Mo2 Mo1 O2_2 20_555 28_545 119.3(10)
Mo2 Mo1 O3 20_555 9_555 87.6536(3)
Mo2 Mo1 O3 20_555 25_555 92.3464(3)
Mo2 Mo1 Mo2 25_555 28_545 175.3073(6)
Mo2 Mo1 Mo2 25_555 37_555 82.611(8)
Mo2 Mo1 Mo2 25_555 39_545 97.065(8)
Mo2 Mo1 Mo3 25_555 21_556 86.1(5)
Mo2 Mo1 Mo3 25_555 22_555 93.8(5)
Mo2 Mo1 Mo3 25_555 29_555 5.3(6)
Mo2 Mo1 Mo3 25_555 30_545 176.0(5)
Mo2 Mo1 Nd3 25_555 . 87.5(17)
Mo2 Mo1 Nd3 25_555 4_556 89.2(17)
Mo2 Mo1 Nd3 25_555 41_555 137.1(16)
Mo2 Mo1 Nd3 25_555 44_545 47.6(16)
Mo2 Mo1 Mo1_1 25_555 . 100(11)
Mo2 Mo1 Mo1_1 25_555 4_556 85(11)
Mo2 Mo1 Mo1_1 25_555 41_555 96(11)
Mo2 Mo1 Mo1_1 25_555 44_545 79(11)
Mo2 Mo1 O2_1 25_555 9_555 38.1(3)
Mo2 Mo1 O2_1 25_555 11_556 146.5(3)
Mo2 Mo1 O2_1 25_555 17_556 88.8(3)
Mo2 Mo1 O2_1 25_555 20_555 93.9(3)
Mo2 Mo1 O2_1 25_555 25_555 32.2(5)
Mo2 Mo1 O2_1 25_555 28_545 143.2(5)
Mo2 Mo1 O2_1 25_555 37_555 84.3(4)
Mo2 Mo1 O2_1 25_555 39_545 93.0(4)
Mo2 Mo1 O2_2 25_555 17_556 62.3(10)
Mo2 Mo1 O2_2 25_555 20_555 119.3(10)
Mo2 Mo1 O2_2 25_555 25_555 33.3(10)
Mo2 Mo1 O2_2 25_555 28_545 144.1(10)
Mo2 Mo1 O3 25_555 9_555 92.3464(3)
Mo2 Mo1 O3 25_555 25_555 87.6536(3)
Mo2 Mo1 Mo2 28_545 37_555 97.065(8)
Mo2 Mo1 Mo2 28_545 39_545 82.611(8)
Mo2 Mo1 Mo3 28_545 21_556 93.8(5)
Mo2 Mo1 Mo3 28_545 22_555 86.1(5)
Mo2 Mo1 Mo3 28_545 29_555 176.0(5)
Mo2 Mo1 Mo3 28_545 30_545 5.3(6)
Mo2 Mo1 Nd3 28_545 . 89.2(17)
Mo2 Mo1 Nd3 28_545 4_556 87.5(17)
Mo2 Mo1 Nd3 28_545 41_555 47.6(16)
Mo2 Mo1 Nd3 28_545 44_545 137.1(16)
Mo2 Mo1 Mo1_1 28_545 . 85(11)
Mo2 Mo1 Mo1_1 28_545 4_556 100(11)
Mo2 Mo1 Mo1_1 28_545 41_555 79(11)
Mo2 Mo1 Mo1_1 28_545 44_545 96(11)
Mo2 Mo1 O2_1 28_545 9_555 146.5(3)
Mo2 Mo1 O2_1 28_545 11_556 38.1(3)
Mo2 Mo1 O2_1 28_545 17_556 93.9(3)
Mo2 Mo1 O2_1 28_545 20_555 88.8(3)
Mo2 Mo1 O2_1 28_545 25_555 143.2(5)
Mo2 Mo1 O2_1 28_545 28_545 32.2(5)
Mo2 Mo1 O2_1 28_545 37_555 93.0(4)
Mo2 Mo1 O2_1 28_545 39_545 84.3(4)
Mo2 Mo1 O2_2 28_545 17_556 119.3(10)
Mo2 Mo1 O2_2 28_545 20_555 62.3(10)
Mo2 Mo1 O2_2 28_545 25_555 144.1(10)
Mo2 Mo1 O2_2 28_545 28_545 33.3(10)
Mo2 Mo1 O3 28_545 9_555 92.3464(3)
Mo2 Mo1 O3 28_545 25_555 87.6536(3)
Mo2 Mo1 Mo2 37_555 39_545 172.1268(10)
Mo2 Mo1 Mo3 37_555 21_556 4.3(6)
Mo2 Mo1 Mo3 37_555 22_555 173.8(7)
Mo2 Mo1 Mo3 37_555 29_555 86.7(5)
Mo2 Mo1 Mo3 37_555 30_545 93.5(5)
Mo2 Mo1 Nd3 37_555 . 41.6(16)
Mo2 Mo1 Nd3 37_555 4_556 130.6(16)
Mo2 Mo1 Nd3 37_555 41_555 97.0(17)
Mo2 Mo1 Nd3 37_555 44_545 88.6(18)
Mo2 Mo1 Mo1_1 37_555 . 87(11)
Mo2 Mo1 Mo1_1 37_555 4_556 101(11)
Mo2 Mo1 Mo1_1 37_555 41_555 94(11)
Mo2 Mo1 Mo1_1 37_555 44_545 78(11)
Mo2 Mo1 O2_1 37_555 9_555 90.7(4)
Mo2 Mo1 O2_1 37_555 11_556 93.8(4)
Mo2 Mo1 O2_1 37_555 17_556 38.5(5)
Mo2 Mo1 O2_1 37_555 20_555 149.3(5)
Mo2 Mo1 O2_1 37_555 25_555 84.3(3)
Mo2 Mo1 O2_1 37_555 28_545 91.2(3)
Mo2 Mo1 O2_1 37_555 37_555 31.6(3)
Mo2 Mo1 O2_1 37_555 39_545 140.6(3)
Mo2 Mo1 O2_2 37_555 17_556 31.3(10)
Mo2 Mo1 O2_2 37_555 20_555 153.7(10)
Mo2 Mo1 O2_2 37_555 25_555 110.4(10)
Mo2 Mo1 O2_2 37_555 28_545 67.1(10)
Mo2 Mo1 O3 37_555 9_555 93.9366(5)
Mo2 Mo1 O3 37_555 25_555 86.0634(5)
Mo2 Mo1 Mo3 39_545 21_556 173.8(7)
Mo2 Mo1 Mo3 39_545 22_555 4.3(6)
Mo2 Mo1 Mo3 39_545 29_555 93.5(5)
Mo2 Mo1 Mo3 39_545 30_545 86.7(5)
Mo2 Mo1 Nd3 39_545 . 130.6(16)
Mo2 Mo1 Nd3 39_545 4_556 41.6(16)
Mo2 Mo1 Nd3 39_545 41_555 88.6(18)
Mo2 Mo1 Nd3 39_545 44_545 97.0(17)
Mo2 Mo1 Mo1_1 39_545 . 101(11)
Mo2 Mo1 Mo1_1 39_545 4_556 87(11)
Mo2 Mo1 Mo1_1 39_545 41_555 78(11)
Mo2 Mo1 Mo1_1 39_545 44_545 94(11)
Mo2 Mo1 O2_1 39_545 9_555 93.8(4)
Mo2 Mo1 O2_1 39_545 11_556 90.7(4)
Mo2 Mo1 O2_1 39_545 17_556 149.3(5)
Mo2 Mo1 O2_1 39_545 20_555 38.5(5)
Mo2 Mo1 O2_1 39_545 25_555 91.2(3)
Mo2 Mo1 O2_1 39_545 28_545 84.3(3)
Mo2 Mo1 O2_1 39_545 37_555 140.6(3)
Mo2 Mo1 O2_1 39_545 39_545 31.6(3)
Mo2 Mo1 O2_2 39_545 17_556 153.7(10)
Mo2 Mo1 O2_2 39_545 20_555 31.3(10)
Mo2 Mo1 O2_2 39_545 25_555 67.1(10)
Mo2 Mo1 O2_2 39_545 28_545 110.4(10)
Mo2 Mo1 O3 39_545 9_555 93.9366(5)
Mo2 Mo1 O3 39_545 25_555 86.0634(5)
Mo3 Mo1 Mo3 21_556 22_555 177.4(11)
Mo3 Mo1 Mo3 21_556 29_555 90.0(7)
Mo3 Mo1 Mo3 21_556 30_545 90.0(7)
Mo3 Mo1 Nd3 21_556 . 44.0(18)
Mo3 Mo1 Nd3 21_556 4_556 133.4(18)
Mo3 Mo1 Nd3 21_556 41_555 92.8(19)
Mo3 Mo1 Nd3 21_556 44_545 89.1(19)
Mo3 Mo1 Mo1_1 21_556 . 84(11)
Mo3 Mo1 Mo1_1 21_556 4_556 99(11)
Mo3 Mo1 Mo1_1 21_556 41_555 97(11)
Mo3 Mo1 Mo1_1 21_556 44_545 81(11)
Mo3 Mo1 O2_1 21_556 9_555 92.0(7)
Mo3 Mo1 O2_1 21_556 11_556 89.6(7)
Mo3 Mo1 O2_1 21_556 17_556 35.7(9)
Mo3 Mo1 O2_1 21_556 20_555 146.9(9)
Mo3 Mo1 O2_1 21_556 25_555 88.6(6)
Mo3 Mo1 O2_1 21_556 28_545 89.9(6)
Mo3 Mo1 O2_1 21_556 37_555 34.2(8)
Mo3 Mo1 O2_1 21_556 39_545 143.2(8)
Mo3 Mo1 O2_2 21_556 17_556 32.1(12)
Mo3 Mo1 O2_2 21_556 20_555 149.4(12)
Mo3 Mo1 O2_2 21_556 25_555 114.4(12)
Mo3 Mo1 O2_2 21_556 28_545 64.7(12)
Mo3 Mo1 O3 21_556 9_555 91.3(8)
Mo3 Mo1 O3 21_556 25_555 88.7(8)
Mo3 Mo1 Mo3 22_555 29_555 90.0(7)
Mo3 Mo1 Mo3 22_555 30_545 90.0(7)
Mo3 Mo1 Nd3 22_555 . 133.4(18)
Mo3 Mo1 Nd3 22_555 4_556 44.0(18)
Mo3 Mo1 Nd3 22_555 41_555 89.1(19)
Mo3 Mo1 Nd3 22_555 44_545 92.8(19)
Mo3 Mo1 Mo1_1 22_555 . 99(11)
Mo3 Mo1 Mo1_1 22_555 4_556 84(11)
Mo3 Mo1 Mo1_1 22_555 41_555 81(11)
Mo3 Mo1 Mo1_1 22_555 44_545 97(11)
Mo3 Mo1 O2_1 22_555 9_555 89.6(7)
Mo3 Mo1 O2_1 22_555 11_556 92.0(7)
Mo3 Mo1 O2_1 22_555 17_556 146.9(9)
Mo3 Mo1 O2_1 22_555 20_555 35.7(9)
Mo3 Mo1 O2_1 22_555 25_555 89.9(6)
Mo3 Mo1 O2_1 22_555 28_545 88.6(6)
Mo3 Mo1 O2_1 22_555 37_555 143.2(8)
Mo3 Mo1 O2_1 22_555 39_545 34.2(8)
Mo3 Mo1 O2_2 22_555 17_556 149.4(12)
Mo3 Mo1 O2_2 22_555 20_555 32.1(12)
Mo3 Mo1 O2_2 22_555 25_555 64.7(12)
Mo3 Mo1 O2_2 22_555 28_545 114.4(12)
Mo3 Mo1 O3 22_555 9_555 91.3(8)
Mo3 Mo1 O3 22_555 25_555 88.7(8)
Mo3 Mo1 Mo3 29_555 30_545 177.4(11)
Mo3 Mo1 Nd3 29_555 . 92.8(19)
Mo3 Mo1 Nd3 29_555 4_556 89.1(19)
Mo3 Mo1 Nd3 29_555 41_555 133.4(18)
Mo3 Mo1 Nd3 29_555 44_545 44.0(18)
Mo3 Mo1 Mo1_1 29_555 . 97(11)
Mo3 Mo1 Mo1_1 29_555 4_556 81(11)
Mo3 Mo1 Mo1_1 29_555 41_555 99(11)
Mo3 Mo1 Mo1_1 29_555 44_545 84(11)
Mo3 Mo1 O2_1 29_555 9_555 34.2(8)
Mo3 Mo1 O2_1 29_555 11_556 143.2(8)
Mo3 Mo1 O2_1 29_555 17_556 89.9(6)
Mo3 Mo1 O2_1 29_555 20_555 88.6(6)
Mo3 Mo1 O2_1 29_555 25_555 35.7(9)
Mo3 Mo1 O2_1 29_555 28_545 146.9(9)
Mo3 Mo1 O2_1 29_555 37_555 89.6(7)
Mo3 Mo1 O2_1 29_555 39_545 92.0(7)
Mo3 Mo1 O2_2 29_555 17_556 64.7(12)
Mo3 Mo1 O2_2 29_555 20_555 114.4(12)
Mo3 Mo1 O2_2 29_555 25_555 32.1(12)
Mo3 Mo1 O2_2 29_555 28_545 149.4(12)
Mo3 Mo1 O3 29_555 9_555 88.7(8)
Mo3 Mo1 O3 29_555 25_555 91.3(8)
Mo3 Mo1 Nd3 30_545 . 89.1(19)
Mo3 Mo1 Nd3 30_545 4_556 92.8(19)
Mo3 Mo1 Nd3 30_545 41_555 44.0(18)
Mo3 Mo1 Nd3 30_545 44_545 133.4(18)
Mo3 Mo1 Mo1_1 30_545 . 81(11)
Mo3 Mo1 Mo1_1 30_545 4_556 97(11)
Mo3 Mo1 Mo1_1 30_545 41_555 84(11)
Mo3 Mo1 Mo1_1 30_545 44_545 99(11)
Mo3 Mo1 O2_1 30_545 9_555 143.2(8)
Mo3 Mo1 O2_1 30_545 11_556 34.2(8)
Mo3 Mo1 O2_1 30_545 17_556 88.6(6)
Mo3 Mo1 O2_1 30_545 20_555 89.9(6)
Mo3 Mo1 O2_1 30_545 25_555 146.9(9)
Mo3 Mo1 O2_1 30_545 28_545 35.7(9)
Mo3 Mo1 O2_1 30_545 37_555 92.0(7)
Mo3 Mo1 O2_1 30_545 39_545 89.6(7)
Mo3 Mo1 O2_2 30_545 17_556 114.4(12)
Mo3 Mo1 O2_2 30_545 20_555 64.7(12)
Mo3 Mo1 O2_2 30_545 25_555 149.4(12)
Mo3 Mo1 O2_2 30_545 28_545 32.1(12)
Mo3 Mo1 O3 30_545 9_555 88.7(8)
Mo3 Mo1 O3 30_545 25_555 91.3(8)
Nd3 Mo1 Nd3 . 4_556 90(2)
Nd3 Mo1 Nd3 . 41_555 120(2)
Nd3 Mo1 Nd3 . 44_545 120(2)
Nd3 Mo1 Mo1_1 . . 127(11)
Nd3 Mo1 Mo1_1 . 4_556 143(11)
Nd3 Mo1 Mo1_1 . 41_555 53(11)
Nd3 Mo1 Mo1_1 . 44_545 38(11)
Nd3 Mo1 O2_1 . 9_555 116.9(17)
Nd3 Mo1 O2_1 . 11_556 111.8(18)
Nd3 Mo1 O2_1 . 17_556 79.6(17)
Nd3 Mo1 O2_1 . 20_555 169.1(17)
Nd3 Mo1 O2_1 . 25_555 67.5(18)
Nd3 Mo1 O2_1 . 28_545 65.2(17)
Nd3 Mo1 O2_1 . 37_555 10.2(16)
Nd3 Mo1 O2_1 . 39_545 99.2(16)
Nd3 Mo1 O2_2 . 17_556 68.3(19)
Nd3 Mo1 O2_2 . 20_555 143.6(19)
Nd3 Mo1 O2_2 . 25_555 96(2)
Nd3 Mo1 O2_2 . 28_545 57(2)
Nd3 Mo1 O3 . 9_555 135.2(16)
Nd3 Mo1 O3 . 25_555 44.8(16)
Nd3 Mo1 Nd3 4_556 41_555 120(2)
Nd3 Mo1 Nd3 4_556 44_545 120(2)
Nd3 Mo1 Mo1_1 4_556 . 143(11)
Nd3 Mo1 Mo1_1 4_556 4_556 127(11)
Nd3 Mo1 Mo1_1 4_556 41_555 38(11)
Nd3 Mo1 Mo1_1 4_556 44_545 53(11)
Nd3 Mo1 O2_1 4_556 9_555 111.8(18)
Nd3 Mo1 O2_1 4_556 11_556 116.9(17)
Nd3 Mo1 O2_1 4_556 17_556 169.1(17)
Nd3 Mo1 O2_1 4_556 20_555 79.6(17)
Nd3 Mo1 O2_1 4_556 25_555 65.2(17)
Nd3 Mo1 O2_1 4_556 28_545 67.5(18)
Nd3 Mo1 O2_1 4_556 37_555 99.2(16)
Nd3 Mo1 O2_1 4_556 39_545 10.2(16)
Nd3 Mo1 O2_2 4_556 17_556 143.6(19)
Nd3 Mo1 O2_2 4_556 20_555 68.3(19)
Nd3 Mo1 O2_2 4_556 25_555 57(2)
Nd3 Mo1 O2_2 4_556 28_545 96(2)
Nd3 Mo1 O3 4_556 9_555 135.2(16)
Nd3 Mo1 O3 4_556 25_555 44.8(16)
Nd3 Mo1 Nd3 41_555 44_545 90(2)
Nd3 Mo1 Mo1_1 41_555 . 38(11)
Nd3 Mo1 Mo1_1 41_555 4_556 53(11)
Nd3 Mo1 Mo1_1 41_555 41_555 127(11)
Nd3 Mo1 Mo1_1 41_555 44_545 143(11)
Nd3 Mo1 O2_1 41_555 9_555 99.2(16)
Nd3 Mo1 O2_1 41_555 11_556 10.2(16)
Nd3 Mo1 O2_1 41_555 17_556 67.5(18)
Nd3 Mo1 O2_1 41_555 20_555 65.2(17)
Nd3 Mo1 O2_1 41_555 25_555 169.1(17)
Nd3 Mo1 O2_1 41_555 28_545 79.6(17)
Nd3 Mo1 O2_1 41_555 37_555 116.9(17)
Nd3 Mo1 O2_1 41_555 39_545 111.8(18)
Nd3 Mo1 O2_2 41_555 17_556 96(2)
Nd3 Mo1 O2_2 41_555 20_555 57(2)
Nd3 Mo1 O2_2 41_555 25_555 143.6(19)
Nd3 Mo1 O2_2 41_555 28_545 68.3(19)
Nd3 Mo1 O3 41_555 9_555 44.8(16)
Nd3 Mo1 O3 41_555 25_555 135.2(16)
Nd3 Mo1 Mo1_1 44_545 . 53(11)
Nd3 Mo1 Mo1_1 44_545 4_556 38(11)
Nd3 Mo1 Mo1_1 44_545 41_555 143(11)
Nd3 Mo1 Mo1_1 44_545 44_545 127(11)
Nd3 Mo1 O2_1 44_545 9_555 10.2(16)
Nd3 Mo1 O2_1 44_545 11_556 99.2(16)
Nd3 Mo1 O2_1 44_545 17_556 65.2(17)
Nd3 Mo1 O2_1 44_545 20_555 67.5(18)
Nd3 Mo1 O2_1 44_545 25_555 79.6(17)
Nd3 Mo1 O2_1 44_545 28_545 169.1(17)
Nd3 Mo1 O2_1 44_545 37_555 111.8(18)
Nd3 Mo1 O2_1 44_545 39_545 116.9(17)
Nd3 Mo1 O2_2 44_545 17_556 57(2)
Nd3 Mo1 O2_2 44_545 20_555 96(2)
Nd3 Mo1 O2_2 44_545 25_555 68.3(19)
Nd3 Mo1 O2_2 44_545 28_545 143.6(19)
Nd3 Mo1 O3 44_545 9_555 44.8(16)
Nd3 Mo1 O3 44_545 25_555 135.2(16)
Mo1_1 Mo1 Mo1_1 . 4_556 22(15)
Mo1_1 Mo1 Mo1_1 . 41_555 164(15)
Mo1_1 Mo1 Mo1_1 . 44_545 164(15)
Mo1_1 Mo1 O2_1 . 9_555 63(11)
Mo1_1 Mo1 O2_1 . 11_556 47(11)
Mo1_1 Mo1 O2_1 . 17_556 48(11)
Mo1_1 Mo1 O2_1 . 20_555 64(11)
Mo1_1 Mo1 O2_1 . 25_555 132(11)
Mo1_1 Mo1 O2_1 . 28_545 116(11)
Mo1_1 Mo1 O2_1 . 37_555 118(11)
Mo1_1 Mo1 O2_1 . 39_545 133(11)
Mo1_1 Mo1 O2_2 . 17_556 69(11)
Mo1_1 Mo1 O2_2 . 20_555 76(11)
Mo1_1 Mo1 O2_2 . 25_555 118(11)
Mo1_1 Mo1 O2_2 . 28_545 97(11)
Mo1_1 Mo1 O3 . 9_555 11(11)
Mo1_1 Mo1 O3 . 25_555 169(11)
Mo1_1 Mo1 Mo1_1 4_556 41_555 164(15)
Mo1_1 Mo1 Mo1_1 4_556 44_545 164(15)
Mo1_1 Mo1 O2_1 4_556 9_555 47(11)
Mo1_1 Mo1 O2_1 4_556 11_556 63(11)
Mo1_1 Mo1 O2_1 4_556 17_556 64(11)
Mo1_1 Mo1 O2_1 4_556 20_555 48(11)
Mo1_1 Mo1 O2_1 4_556 25_555 116(11)
Mo1_1 Mo1 O2_1 4_556 28_545 132(11)
Mo1_1 Mo1 O2_1 4_556 37_555 133(11)
Mo1_1 Mo1 O2_1 4_556 39_545 118(11)
Mo1_1 Mo1 O2_2 4_556 17_556 76(11)
Mo1_1 Mo1 O2_2 4_556 20_555 69(11)
Mo1_1 Mo1 O2_2 4_556 25_555 97(11)
Mo1_1 Mo1 O2_2 4_556 28_545 118(11)
Mo1_1 Mo1 O3 4_556 9_555 11(11)
Mo1_1 Mo1 O3 4_556 25_555 169(11)
Mo1_1 Mo1 Mo1_1 41_555 44_545 22(15)
Mo1_1 Mo1 O2_1 41_555 9_555 133(11)
Mo1_1 Mo1 O2_1 41_555 11_556 118(11)
Mo1_1 Mo1 O2_1 41_555 17_556 132(11)
Mo1_1 Mo1 O2_1 41_555 20_555 116(11)
Mo1_1 Mo1 O2_1 41_555 25_555 64(11)
Mo1_1 Mo1 O2_1 41_555 28_545 48(11)
Mo1_1 Mo1 O2_1 41_555 37_555 63(11)
Mo1_1 Mo1 O2_1 41_555 39_545 47(11)
Mo1_1 Mo1 O2_2 41_555 17_556 118(11)
Mo1_1 Mo1 O2_2 41_555 20_555 97(11)
Mo1_1 Mo1 O2_2 41_555 25_555 76(11)
Mo1_1 Mo1 O2_2 41_555 28_545 69(11)
Mo1_1 Mo1 O3 41_555 9_555 169(11)
Mo1_1 Mo1 O3 41_555 25_555 11(11)
Mo1_1 Mo1 O2_1 44_545 9_555 118(11)
Mo1_1 Mo1 O2_1 44_545 11_556 133(11)
Mo1_1 Mo1 O2_1 44_545 17_556 116(11)
Mo1_1 Mo1 O2_1 44_545 20_555 132(11)
Mo1_1 Mo1 O2_1 44_545 25_555 48(11)
Mo1_1 Mo1 O2_1 44_545 28_545 64(11)
Mo1_1 Mo1 O2_1 44_545 37_555 47(11)
Mo1_1 Mo1 O2_1 44_545 39_545 63(11)
Mo1_1 Mo1 O2_2 44_545 17_556 97(11)
Mo1_1 Mo1 O2_2 44_545 20_555 118(11)
Mo1_1 Mo1 O2_2 44_545 25_555 69(11)
Mo1_1 Mo1 O2_2 44_545 28_545 76(11)
Mo1_1 Mo1 O3 44_545 9_555 169(11)
Mo1_1 Mo1 O3 44_545 25_555 11(11)
O2_1 Mo1 O2_1 9_555 11_556 109.1(5)
O2_1 Mo1 O2_1 9_555 17_556 72.5(6)
O2_1 Mo1 O2_1 9_555 20_555 69.3(5)
O2_1 Mo1 O2_1 9_555 25_555 69.9(6)
O2_1 Mo1 O2_1 9_555 28_545 177.9(5)
O2_1 Mo1 O2_1 9_555 37_555 109.7(5)
O2_1 Mo1 O2_1 9_555 39_545 109.7(5)
O2_1 Mo1 O2_2 9_555 17_556 59.8(11)
O2_1 Mo1 O2_2 9_555 20_555 98.5(11)
O2_1 Mo1 O2_2 9_555 25_555 58.2(11)
O2_1 Mo1 O2_2 9_555 28_545 151.8(11)
O2_1 Mo1 O3 9_555 9_555 54.5(3)
O2_1 Mo1 O3 9_555 25_555 125.5(3)
O2_1 Mo1 O2_1 11_556 17_556 69.3(5)
O2_1 Mo1 O2_1 11_556 20_555 72.5(6)
O2_1 Mo1 O2_1 11_556 25_555 177.9(5)
O2_1 Mo1 O2_1 11_556 28_545 69.9(6)
O2_1 Mo1 O2_1 11_556 37_555 109.7(5)
O2_1 Mo1 O2_1 11_556 39_545 109.7(5)
O2_1 Mo1 O2_2 11_556 17_556 98.5(11)
O2_1 Mo1 O2_2 11_556 20_555 59.8(11)
O2_1 Mo1 O2_2 11_556 25_555 151.8(11)
O2_1 Mo1 O2_2 11_556 28_545 58.2(11)
O2_1 Mo1 O3 11_556 9_555 54.5(3)
O2_1 Mo1 O3 11_556 25_555 125.5(3)
O2_1 Mo1 O2_1 17_556 20_555 111.3(7)
O2_1 Mo1 O2_1 17_556 25_555 108.6(5)
O2_1 Mo1 O2_1 17_556 28_545 108.6(5)
O2_1 Mo1 O2_1 17_556 37_555 69.9(6)
O2_1 Mo1 O2_1 17_556 39_545 177.9(5)
O2_1 Mo1 O2_2 17_556 17_556 29.2(11)
O2_1 Mo1 O2_2 17_556 20_555 121.8(11)
O2_1 Mo1 O2_2 17_556 25_555 122.0(11)
O2_1 Mo1 O2_2 17_556 28_545 79.4(11)
O2_1 Mo1 O3 17_556 9_555 55.6(5)
O2_1 Mo1 O3 17_556 25_555 124.4(5)
O2_1 Mo1 O2_1 20_555 25_555 108.6(5)
O2_1 Mo1 O2_1 20_555 28_545 108.6(5)
O2_1 Mo1 O2_1 20_555 37_555 177.9(5)
O2_1 Mo1 O2_1 20_555 39_545 69.9(6)
O2_1 Mo1 O2_2 20_555 17_556 121.8(11)
O2_1 Mo1 O2_2 20_555 20_555 29.2(11)
O2_1 Mo1 O2_2 20_555 25_555 79.4(11)
O2_1 Mo1 O2_2 20_555 28_545 122.0(11)
O2_1 Mo1 O3 20_555 9_555 55.6(5)
O2_1 Mo1 O3 20_555 25_555 124.4(5)
O2_1 Mo1 O2_1 25_555 28_545 111.3(7)
O2_1 Mo1 O2_1 25_555 37_555 69.3(5)
O2_1 Mo1 O2_1 25_555 39_545 72.5(6)
O2_1 Mo1 O2_2 25_555 17_556 79.4(11)
O2_1 Mo1 O2_2 25_555 20_555 122.0(11)
O2_1 Mo1 O2_2 25_555 25_555 29.2(11)
O2_1 Mo1 O2_2 25_555 28_545 121.8(11)
O2_1 Mo1 O3 25_555 9_555 124.4(5)
O2_1 Mo1 O3 25_555 25_555 55.6(5)
O2_1 Mo1 O2_1 28_545 37_555 72.5(6)
O2_1 Mo1 O2_1 28_545 39_545 69.3(5)
O2_1 Mo1 O2_2 28_545 17_556 122.0(11)
O2_1 Mo1 O2_2 28_545 20_555 79.4(11)
O2_1 Mo1 O2_2 28_545 25_555 121.8(11)
O2_1 Mo1 O2_2 28_545 28_545 29.2(11)
O2_1 Mo1 O3 28_545 9_555 124.4(5)
O2_1 Mo1 O3 28_545 25_555 55.6(5)
O2_1 Mo1 O2_1 37_555 39_545 109.1(5)
O2_1 Mo1 O2_2 37_555 17_556 58.2(11)
O2_1 Mo1 O2_2 37_555 20_555 151.8(11)
O2_1 Mo1 O2_2 37_555 25_555 98.5(11)
O2_1 Mo1 O2_2 37_555 28_545 59.8(11)
O2_1 Mo1 O3 37_555 9_555 125.5(3)
O2_1 Mo1 O3 37_555 25_555 54.5(3)
O2_1 Mo1 O2_2 39_545 17_556 151.8(11)
O2_1 Mo1 O2_2 39_545 20_555 58.2(11)
O2_1 Mo1 O2_2 39_545 25_555 59.8(11)
O2_1 Mo1 O2_2 39_545 28_545 98.5(11)
O2_1 Mo1 O3 39_545 9_555 125.5(3)
O2_1 Mo1 O3 39_545 25_555 54.5(3)
O2_2 Mo1 O2_2 17_556 20_555 144.4(15)
O2_2 Mo1 O2_2 17_556 25_555 95.4(15)
O2_2 Mo1 O2_2 17_556 28_545 95.4(15)
O2_2 Mo1 O3 17_556 9_555 72.2(10)
O2_2 Mo1 O3 17_556 25_555 107.8(10)
O2_2 Mo1 O2_2 20_555 25_555 95.4(15)
O2_2 Mo1 O2_2 20_555 28_545 95.4(15)
O2_2 Mo1 O3 20_555 9_555 72.2(10)
O2_2 Mo1 O3 20_555 25_555 107.8(10)
O2_2 Mo1 O2_2 25_555 28_545 144.4(15)
O2_2 Mo1 O3 25_555 9_555 107.8(10)
O2_2 Mo1 O3 25_555 25_555 72.2(10)
O2_2 Mo1 O3 28_545 9_555 107.8(10)
O2_2 Mo1 O3 28_545 25_555 72.2(10)
O3 Mo1 O3 9_555 25_555 180.0(5)
Nd1 O1 Nd1 . 5_555 105.10(9)
Nd1 O1 Nd1 . 9_555 105.10(9)
Nd1 O1 Nd2 . . 113.55(9)
Nd1 O1 Pb . . 109.6(7)
Nd1 O1 Pb . 5_555 116.1(5)
Nd1 O1 Pb . 9_555 114.9(9)
Nd1 O1 Pb . 25_555 117.6(6)
Nd1 O1 Pb . 29_555 110.9(5)
Nd1 O1 Pb . 33_555 112.1(9)
Nd1 O1 O1 . 13_555 52.77(6)
Nd1 O1 O1 . 15_555 52.77(6)
Nd1 O1 O1 . 16_555 121.18(10)
Nd1 O1 O2 . 25_555 113.34(9)
Nd1 O1 O2 . 29_555 57.13(6)
Nd1 O1 O2 . 33_555 140.55(10)
Nd1 O1 Mo2 . . 107.49(9)
Nd1 O1 Mo2 . 5_555 127.57(10)
Nd1 O1 Mo2 . 9_555 104.60(9)
Nd1 O1 Mo2 . 25_555 118.10(9)
Nd1 O1 Mo2 . 29_555 100.29(8)
Nd1 O1 Mo2 . 33_555 121.12(9)
Nd1 O1 Mo3 . . 100.8(8)
Nd1 O1 Mo3 . 5_555 115.1(10)
Nd1 O1 Mo3 . 9_555 123.7(8)
Nd1 O1 Mo3 . 25_555 126.1(6)
Nd1 O1 Mo3 . 29_555 110.7(9)
Nd1 O1 Mo3 . 33_555 102.9(8)
Nd1 O1 Nd1_1 . . 5.024(9)
Nd1 O1 Nd1_1 . 5_555 102.20(9)
Nd1 O1 Nd1_1 . 9_555 102.20(9)
Nd1 O1 O2_1 . 25_555 125.5(4)
Nd1 O1 O2_1 . 29_555 58.0(4)
Nd1 O1 O2_1 . 33_555 128.8(4)
Nd1 O1 O2_2 . 25_555 101.4(7)
Nd1 O1 O2_2 . 29_555 60.4(7)
Nd1 O1 O2_2 . 33_555 152.6(7)
Nd1 O1 O2_2 . 40_455 156.5(6)
Nd1 O1 O2_2 . 41_554 87.8(6)
Nd1 O1 O2_2 . 46_545 51.9(6)
Nd1 O1 Nd1 5_555 9_555 105.10(9)
Nd1 O1 Nd2 5_555 . 113.55(9)
Nd1 O1 Pb 5_555 . 114.9(9)
Nd1 O1 Pb 5_555 5_555 109.6(7)
Nd1 O1 Pb 5_555 9_555 116.1(5)
Nd1 O1 Pb 5_555 25_555 112.1(9)
Nd1 O1 Pb 5_555 29_555 117.6(6)
Nd1 O1 Pb 5_555 33_555 110.9(5)
Nd1 O1 O1 5_555 13_555 52.77(6)
Nd1 O1 O1 5_555 15_555 121.18(10)
Nd1 O1 O1 5_555 16_555 52.77(6)
Nd1 O1 O2 5_555 25_555 140.55(10)
Nd1 O1 O2 5_555 29_555 113.34(9)
Nd1 O1 O2 5_555 33_555 57.13(6)
Nd1 O1 Mo2 5_555 . 104.60(9)
Nd1 O1 Mo2 5_555 5_555 107.49(9)
Nd1 O1 Mo2 5_555 9_555 127.57(10)
Nd1 O1 Mo2 5_555 25_555 121.12(9)
Nd1 O1 Mo2 5_555 29_555 118.10(9)
Nd1 O1 Mo2 5_555 33_555 100.29(8)
Nd1 O1 Mo3 5_555 . 123.7(8)
Nd1 O1 Mo3 5_555 5_555 100.8(8)
Nd1 O1 Mo3 5_555 9_555 115.1(10)
Nd1 O1 Mo3 5_555 25_555 102.9(8)
Nd1 O1 Mo3 5_555 29_555 126.1(6)
Nd1 O1 Mo3 5_555 33_555 110.7(9)
Nd1 O1 Nd1_1 5_555 . 102.20(9)
Nd1 O1 Nd1_1 5_555 5_555 5.024(9)
Nd1 O1 Nd1_1 5_555 9_555 102.20(9)
Nd1 O1 O2_1 5_555 25_555 128.8(4)
Nd1 O1 O2_1 5_555 29_555 125.5(4)
Nd1 O1 O2_1 5_555 33_555 58.0(4)
Nd1 O1 O2_2 5_555 25_555 152.6(7)
Nd1 O1 O2_2 5_555 29_555 101.4(7)
Nd1 O1 O2_2 5_555 33_555 60.4(7)
Nd1 O1 O2_2 5_555 40_455 87.8(6)
Nd1 O1 O2_2 5_555 41_554 51.9(6)
Nd1 O1 O2_2 5_555 46_545 156.5(6)
Nd1 O1 Nd2 9_555 . 113.55(9)
Nd1 O1 Pb 9_555 . 116.1(5)
Nd1 O1 Pb 9_555 5_555 114.9(9)
Nd1 O1 Pb 9_555 9_555 109.6(7)
Nd1 O1 Pb 9_555 25_555 110.9(5)
Nd1 O1 Pb 9_555 29_555 112.1(9)
Nd1 O1 Pb 9_555 33_555 117.6(6)
Nd1 O1 O1 9_555 13_555 121.18(10)
Nd1 O1 O1 9_555 15_555 52.77(6)
Nd1 O1 O1 9_555 16_555 52.77(6)
Nd1 O1 O2 9_555 25_555 57.13(6)
Nd1 O1 O2 9_555 29_555 140.55(10)
Nd1 O1 O2 9_555 33_555 113.34(9)
Nd1 O1 Mo2 9_555 . 127.57(10)
Nd1 O1 Mo2 9_555 5_555 104.60(9)
Nd1 O1 Mo2 9_555 9_555 107.49(9)
Nd1 O1 Mo2 9_555 25_555 100.29(8)
Nd1 O1 Mo2 9_555 29_555 121.12(9)
Nd1 O1 Mo2 9_555 33_555 118.10(9)
Nd1 O1 Mo3 9_555 . 115.1(10)
Nd1 O1 Mo3 9_555 5_555 123.7(8)
Nd1 O1 Mo3 9_555 9_555 100.8(8)
Nd1 O1 Mo3 9_555 25_555 110.7(9)
Nd1 O1 Mo3 9_555 29_555 102.9(8)
Nd1 O1 Mo3 9_555 33_555 126.1(6)
Nd1 O1 Nd1_1 9_555 . 102.20(9)
Nd1 O1 Nd1_1 9_555 5_555 102.20(9)
Nd1 O1 Nd1_1 9_555 9_555 5.024(9)
Nd1 O1 O2_1 9_555 25_555 58.0(4)
Nd1 O1 O2_1 9_555 29_555 128.8(4)
Nd1 O1 O2_1 9_555 33_555 125.5(4)
Nd1 O1 O2_2 9_555 25_555 60.4(7)
Nd1 O1 O2_2 9_555 29_555 152.6(7)
Nd1 O1 O2_2 9_555 33_555 101.4(7)
Nd1 O1 O2_2 9_555 40_455 51.9(6)
Nd1 O1 O2_2 9_555 41_554 156.5(6)
Nd1 O1 O2_2 9_555 46_545 87.8(6)
Nd2 O1 Pb . . 4.1(5)
Nd2 O1 Pb . 5_555 4.1(5)
Nd2 O1 Pb . 9_555 4.1(5)
Nd2 O1 Pb . 25_555 4.1(5)
Nd2 O1 Pb . 29_555 4.1(5)
Nd2 O1 Pb . 33_555 4.1(5)
Nd2 O1 O1 . 13_555 125.26(10)
Nd2 O1 O1 . 15_555 125.26(10)
Nd2 O1 O1 . 16_555 125.26(10)
Nd2 O1 O2 . 25_555 58.54(7)
Nd2 O1 O2 . 29_555 58.54(7)
Nd2 O1 O2 . 33_555 58.54(7)
Nd2 O1 Mo2 . . 14.145(14)
Nd2 O1 Mo2 . 5_555 14.145(14)
Nd2 O1 Mo2 . 9_555 14.145(14)
Nd2 O1 Mo2 . 25_555 13.360(13)
Nd2 O1 Mo2 . 29_555 13.360(13)
Nd2 O1 Mo2 . 33_555 13.360(13)
Nd2 O1 Mo3 . . 13.6(7)
Nd2 O1 Mo3 . 5_555 13.6(7)
Nd2 O1 Mo3 . 9_555 13.6(7)
Nd2 O1 Mo3 . 25_555 13.5(6)
Nd2 O1 Mo3 . 29_555 13.5(6)
Nd2 O1 Mo3 . 33_555 13.5(6)
Nd2 O1 Nd1_1 . . 118.58(10)
Nd2 O1 Nd1_1 . 5_555 118.58(10)
Nd2 O1 Nd1_1 . 9_555 118.58(10)
Nd2 O1 O2_1 . 25_555 55.6(4)
Nd2 O1 O2_1 . 29_555 55.6(4)
Nd2 O1 O2_1 . 33_555 55.6(4)
Nd2 O1 O2_2 . 25_555 60.5(7)
Nd2 O1 O2_2 . 29_555 60.5(7)
Nd2 O1 O2_2 . 33_555 60.5(7)
Nd2 O1 O2_2 . 40_455 77.4(6)
Nd2 O1 O2_2 . 41_554 77.4(6)
Nd2 O1 O2_2 . 46_545 77.4(6)
Pb O1 Pb . 5_555 7.0(9)
Pb O1 Pb . 9_555 7.0(9)
Pb O1 Pb . 25_555 8.1(8)
Pb O1 Pb . 29_555 4.1(11)
Pb O1 Pb . 33_555 4.1(11)
Pb O1 O1 . 13_555 122.6(5)
Pb O1 O1 . 15_555 123.8(9)
Pb O1 O1 . 16_555 129.3(7)
Pb O1 O2 . 25_555 60.3(6)
Pb O1 O2 . 29_555 54.5(5)
Pb O1 O2 . 33_555 61.0(9)
Pb O1 Mo2 . . 12.4(7)
Pb O1 Mo2 . 5_555 18.2(6)
Pb O1 Mo2 . 9_555 12.8(9)
Pb O1 Mo2 . 25_555 15.9(4)
Pb O1 Mo2 . 29_555 9.3(6)
Pb O1 Mo2 . 33_555 15.6(9)
Pb O1 Mo3 . . 10.3(12)
Pb O1 Mo3 . 5_555 14.1(12)
Pb O1 Mo3 . 9_555 17.2(8)
Pb O1 Mo3 . 25_555 17.1(10)
Pb O1 Mo3 . 29_555 14.1(10)
Pb O1 Mo3 . 33_555 10.1(7)
Pb O1 Nd1_1 . . 114.6(7)
Pb O1 Nd1_1 . 5_555 119.9(9)
Pb O1 Nd1_1 . 9_555 121.2(5)
Pb O1 O2_1 . 25_555 58.2(6)
Pb O1 O2_1 . 29_555 51.6(7)
Pb O1 O2_1 . 33_555 57.2(10)
Pb O1 O2_2 . 25_555 61.3(10)
Pb O1 O2_2 . 29_555 56.6(8)
Pb O1 O2_2 . 33_555 63.6(11)
Pb O1 O2_2 . 40_455 81.4(7)
Pb O1 O2_2 . 41_554 76.1(9)
Pb O1 O2_2 . 46_545 74.7(11)
Pb O1 Pb 5_555 9_555 7.0(9)
Pb O1 Pb 5_555 25_555 4.1(11)
Pb O1 Pb 5_555 29_555 8.1(8)
Pb O1 Pb 5_555 33_555 4.1(11)
Pb O1 O1 5_555 13_555 123.8(9)
Pb O1 O1 5_555 15_555 129.3(7)
Pb O1 O1 5_555 16_555 122.6(5)
Pb O1 O2 5_555 25_555 61.0(9)
Pb O1 O2 5_555 29_555 60.3(6)
Pb O1 O2 5_555 33_555 54.5(5)
Pb O1 Mo2 5_555 . 12.8(9)
Pb O1 Mo2 5_555 5_555 12.4(7)
Pb O1 Mo2 5_555 9_555 18.2(6)
Pb O1 Mo2 5_555 25_555 15.6(9)
Pb O1 Mo2 5_555 29_555 15.9(4)
Pb O1 Mo2 5_555 33_555 9.3(6)
Pb O1 Mo3 5_555 . 17.2(8)
Pb O1 Mo3 5_555 5_555 10.3(12)
Pb O1 Mo3 5_555 9_555 14.1(12)
Pb O1 Mo3 5_555 25_555 10.1(7)
Pb O1 Mo3 5_555 29_555 17.1(10)
Pb O1 Mo3 5_555 33_555 14.1(10)
Pb O1 Nd1_1 5_555 . 121.2(5)
Pb O1 Nd1_1 5_555 5_555 114.6(7)
Pb O1 Nd1_1 5_555 9_555 119.9(9)
Pb O1 O2_1 5_555 25_555 57.2(10)
Pb O1 O2_1 5_555 29_555 58.2(6)
Pb O1 O2_1 5_555 33_555 51.6(7)
Pb O1 O2_2 5_555 25_555 63.6(11)
Pb O1 O2_2 5_555 29_555 61.3(10)
Pb O1 O2_2 5_555 33_555 56.6(8)
Pb O1 O2_2 5_555 40_455 76.1(9)
Pb O1 O2_2 5_555 41_554 74.7(11)
Pb O1 O2_2 5_555 46_545 81.4(7)
Pb O1 Pb 9_555 25_555 4.1(11)
Pb O1 Pb 9_555 29_555 4.1(11)
Pb O1 Pb 9_555 33_555 8.1(8)
Pb O1 O1 9_555 13_555 129.3(7)
Pb O1 O1 9_555 15_555 122.6(5)
Pb O1 O1 9_555 16_555 123.8(9)
Pb O1 O2 9_555 25_555 54.5(5)
Pb O1 O2 9_555 29_555 61.0(9)
Pb O1 O2 9_555 33_555 60.3(6)
Pb O1 Mo2 9_555 . 18.2(6)
Pb O1 Mo2 9_555 5_555 12.8(9)
Pb O1 Mo2 9_555 9_555 12.4(7)
Pb O1 Mo2 9_555 25_555 9.3(6)
Pb O1 Mo2 9_555 29_555 15.6(9)
Pb O1 Mo2 9_555 33_555 15.9(4)
Pb O1 Mo3 9_555 . 14.1(12)
Pb O1 Mo3 9_555 5_555 17.2(8)
Pb O1 Mo3 9_555 9_555 10.3(12)
Pb O1 Mo3 9_555 25_555 14.1(10)
Pb O1 Mo3 9_555 29_555 10.1(7)
Pb O1 Mo3 9_555 33_555 17.1(10)
Pb O1 Nd1_1 9_555 . 119.9(9)
Pb O1 Nd1_1 9_555 5_555 121.2(5)
Pb O1 Nd1_1 9_555 9_555 114.6(7)
Pb O1 O2_1 9_555 25_555 51.6(7)
Pb O1 O2_1 9_555 29_555 57.2(10)
Pb O1 O2_1 9_555 33_555 58.2(6)
Pb O1 O2_2 9_555 25_555 56.6(8)
Pb O1 O2_2 9_555 29_555 63.6(11)
Pb O1 O2_2 9_555 33_555 61.3(10)
Pb O1 O2_2 9_555 40_455 74.7(11)
Pb O1 O2_2 9_555 41_554 81.4(7)
Pb O1 O2_2 9_555 46_545 76.1(9)
Pb O1 Pb 25_555 29_555 7.0(9)
Pb O1 Pb 25_555 33_555 7.0(9)
Pb O1 O1 25_555 13_555 127.8(6)
Pb O1 O1 25_555 15_555 126.5(9)
Pb O1 O1 25_555 16_555 121.3(6)
Pb O1 O2 25_555 25_555 57.0(7)
Pb O1 O2 25_555 29_555 62.6(5)
Pb O1 O2 25_555 33_555 56.2(9)
Pb O1 Mo2 25_555 . 16.7(5)
Pb O1 Mo2 25_555 5_555 10.1(6)
Pb O1 Mo2 25_555 9_555 16.4(9)
Pb O1 Mo2 25_555 25_555 11.6(7)
Pb O1 Mo2 25_555 29_555 17.4(5)
Pb O1 Mo2 25_555 33_555 12.1(9)
Pb O1 Mo3 25_555 . 17.2(11)
Pb O1 Mo3 25_555 5_555 14.2(10)
Pb O1 Mo3 25_555 9_555 10.2(9)
Pb O1 Mo3 25_555 25_555 10.2(11)
Pb O1 Mo3 25_555 29_555 14.0(11)
Pb O1 Mo3 25_555 33_555 17.2(7)
Pb O1 Nd1_1 25_555 . 122.6(6)
Pb O1 Nd1_1 25_555 5_555 117.1(9)
Pb O1 Nd1_1 25_555 9_555 115.9(5)
Pb O1 O2_1 25_555 25_555 53.1(7)
Pb O1 O2_1 25_555 29_555 59.6(7)
Pb O1 O2_1 25_555 33_555 54.2(10)
Pb O1 O2_2 25_555 25_555 59.8(11)
Pb O1 O2_2 25_555 29_555 64.3(8)
Pb O1 O2_2 25_555 33_555 57.4(11)
Pb O1 O2_2 25_555 40_455 73.4(7)
Pb O1 O2_2 25_555 41_554 78.7(9)
Pb O1 O2_2 25_555 46_545 80.1(11)
Pb O1 Pb 29_555 33_555 7.0(9)
Pb O1 O1 29_555 13_555 126.5(9)
Pb O1 O1 29_555 15_555 121.3(6)
Pb O1 O1 29_555 16_555 127.8(6)
Pb O1 O2 29_555 25_555 56.2(9)
Pb O1 O2 29_555 29_555 57.0(7)
Pb O1 O2 29_555 33_555 62.6(5)
Pb O1 Mo2 29_555 . 16.4(9)
Pb O1 Mo2 29_555 5_555 16.7(5)
Pb O1 Mo2 29_555 9_555 10.1(6)
Pb O1 Mo2 29_555 25_555 12.1(9)
Pb O1 Mo2 29_555 29_555 11.6(7)
Pb O1 Mo2 29_555 33_555 17.4(5)
Pb O1 Mo3 29_555 . 10.2(9)
Pb O1 Mo3 29_555 5_555 17.2(11)
Pb O1 Mo3 29_555 9_555 14.2(10)
Pb O1 Mo3 29_555 25_555 17.2(7)
Pb O1 Mo3 29_555 29_555 10.2(11)
Pb O1 Mo3 29_555 33_555 14.0(11)
Pb O1 Nd1_1 29_555 . 115.9(5)
Pb O1 Nd1_1 29_555 5_555 122.6(6)
Pb O1 Nd1_1 29_555 9_555 117.1(9)
Pb O1 O2_1 29_555 25_555 54.2(10)
Pb O1 O2_1 29_555 29_555 53.1(7)
Pb O1 O2_1 29_555 33_555 59.6(7)
Pb O1 O2_2 29_555 25_555 57.4(11)
Pb O1 O2_2 29_555 29_555 59.8(11)
Pb O1 O2_2 29_555 33_555 64.3(8)
Pb O1 O2_2 29_555 40_455 78.7(9)
Pb O1 O2_2 29_555 41_554 80.1(11)
Pb O1 O2_2 29_555 46_545 73.4(7)
Pb O1 O1 33_555 13_555 121.3(6)
Pb O1 O1 33_555 15_555 127.8(6)
Pb O1 O1 33_555 16_555 126.5(9)
Pb O1 O2 33_555 25_555 62.6(5)
Pb O1 O2 33_555 29_555 56.2(9)
Pb O1 O2 33_555 33_555 57.0(7)
Pb O1 Mo2 33_555 . 10.1(6)
Pb O1 Mo2 33_555 5_555 16.4(9)
Pb O1 Mo2 33_555 9_555 16.7(5)
Pb O1 Mo2 33_555 25_555 17.4(5)
Pb O1 Mo2 33_555 29_555 12.1(9)
Pb O1 Mo2 33_555 33_555 11.6(7)
Pb O1 Mo3 33_555 . 14.2(10)
Pb O1 Mo3 33_555 5_555 10.2(9)
Pb O1 Mo3 33_555 9_555 17.2(11)
Pb O1 Mo3 33_555 25_555 14.0(11)
Pb O1 Mo3 33_555 29_555 17.2(7)
Pb O1 Mo3 33_555 33_555 10.2(11)
Pb O1 Nd1_1 33_555 . 117.1(9)
Pb O1 Nd1_1 33_555 5_555 115.9(5)
Pb O1 Nd1_1 33_555 9_555 122.6(6)
Pb O1 O2_1 33_555 25_555 59.6(7)
Pb O1 O2_1 33_555 29_555 54.2(10)
Pb O1 O2_1 33_555 33_555 53.1(7)
Pb O1 O2_2 33_555 25_555 64.3(8)
Pb O1 O2_2 33_555 29_555 57.4(11)
Pb O1 O2_2 33_555 33_555 59.8(11)
Pb O1 O2_2 33_555 40_455 80.1(11)
Pb O1 O2_2 33_555 41_554 73.4(7)
Pb O1 O2_2 33_555 46_545 78.7(9)
O1 O1 O1 13_555 15_555 90.00(9)
O1 O1 O1 13_555 16_555 90.00(9)
O1 O1 O2 13_555 25_555 166.03(11)
O1 O1 O2 13_555 29_555 78.42(8)
O1 O1 O2 13_555 33_555 97.71(9)
O1 O1 Mo2 13_555 . 111.22(9)
O1 O1 Mo2 13_555 5_555 132.88(10)
O1 O1 Mo2 13_555 9_555 129.59(10)
O1 O1 Mo2 13_555 25_555 138.50(10)
O1 O1 Mo2 13_555 29_555 116.60(9)
O1 O1 Mo2 13_555 33_555 119.25(9)
O1 O1 Mo3 13_555 . 122.0(10)
O1 O1 Mo3 13_555 5_555 114.4(8)
O1 O1 Mo3 13_555 9_555 137.8(8)
O1 O1 Mo3 13_555 25_555 126.3(10)
O1 O1 Mo3 13_555 29_555 135.1(9)
O1 O1 Mo3 13_555 33_555 112.5(6)
O1 O1 Nd1_1 13_555 . 50.60(6)
O1 O1 Nd1_1 13_555 5_555 50.60(6)
O1 O1 Nd1_1 13_555 9_555 116.16(10)
O1 O1 O2_1 13_555 25_555 178.2(3)
O1 O1 O2_1 13_555 29_555 88.2(2)
O1 O1 O2_1 13_555 33_555 90.6(5)
O1 O1 O2_2 13_555 25_555 154.1(7)
O1 O1 O2_2 13_555 29_555 70.7(7)
O1 O1 O2_2 13_555 33_555 106.5(7)
O1 O1 O2_2 13_555 40_455 138.9(6)
O1 O1 O2_2 13_555 41_554 52.2(6)
O1 O1 O2_2 13_555 46_545 103.8(6)
O1 O1 O1 15_555 16_555 90.00(9)
O1 O1 O2 15_555 25_555 78.42(8)
O1 O1 O2 15_555 29_555 97.71(9)
O1 O1 O2 15_555 33_555 166.03(11)
O1 O1 Mo2 15_555 . 132.88(10)
O1 O1 Mo2 15_555 5_555 129.59(10)
O1 O1 Mo2 15_555 9_555 111.22(9)
O1 O1 Mo2 15_555 25_555 116.60(9)
O1 O1 Mo2 15_555 29_555 119.25(9)
O1 O1 Mo2 15_555 33_555 138.50(10)
O1 O1 Mo3 15_555 . 114.4(8)
O1 O1 Mo3 15_555 5_555 137.8(8)
O1 O1 Mo3 15_555 9_555 122.0(10)
O1 O1 Mo3 15_555 25_555 135.1(9)
O1 O1 Mo3 15_555 29_555 112.5(6)
O1 O1 Mo3 15_555 33_555 126.3(10)
O1 O1 Nd1_1 15_555 . 50.60(6)
O1 O1 Nd1_1 15_555 5_555 116.16(10)
O1 O1 Nd1_1 15_555 9_555 50.60(6)
O1 O1 O2_1 15_555 25_555 88.2(2)
O1 O1 O2_1 15_555 29_555 90.6(5)
O1 O1 O2_1 15_555 33_555 178.2(3)
O1 O1 O2_2 15_555 25_555 70.7(7)
O1 O1 O2_2 15_555 29_555 106.5(7)
O1 O1 O2_2 15_555 33_555 154.1(7)
O1 O1 O2_2 15_555 40_455 103.8(6)
O1 O1 O2_2 15_555 41_554 138.9(6)
O1 O1 O2_2 15_555 46_545 52.2(6)
O1 O1 O2 16_555 25_555 97.71(9)
O1 O1 O2 16_555 29_555 166.03(11)
O1 O1 O2 16_555 33_555 78.42(8)
O1 O1 Mo2 16_555 . 129.59(10)
O1 O1 Mo2 16_555 5_555 111.22(9)
O1 O1 Mo2 16_555 9_555 132.88(10)
O1 O1 Mo2 16_555 25_555 119.25(9)
O1 O1 Mo2 16_555 29_555 138.50(10)
O1 O1 Mo2 16_555 33_555 116.60(9)
O1 O1 Mo3 16_555 . 137.8(8)
O1 O1 Mo3 16_555 5_555 122.0(10)
O1 O1 Mo3 16_555 9_555 114.4(8)
O1 O1 Mo3 16_555 25_555 112.5(6)
O1 O1 Mo3 16_555 29_555 126.3(10)
O1 O1 Mo3 16_555 33_555 135.1(9)
O1 O1 Nd1_1 16_555 . 116.16(10)
O1 O1 Nd1_1 16_555 5_555 50.60(6)
O1 O1 Nd1_1 16_555 9_555 50.60(6)
O1 O1 O2_1 16_555 25_555 90.6(5)
O1 O1 O2_1 16_555 29_555 178.2(3)
O1 O1 O2_1 16_555 33_555 88.2(2)
O1 O1 O2_2 16_555 25_555 106.5(7)
O1 O1 O2_2 16_555 29_555 154.1(7)
O1 O1 O2_2 16_555 33_555 70.7(7)
O1 O1 O2_2 16_555 40_455 52.2(6)
O1 O1 O2_2 16_555 41_554 103.8(6)
O1 O1 O2_2 16_555 46_545 138.9(6)
O2 O1 O2 25_555 29_555 95.25(9)
O2 O1 O2 25_555 33_555 95.25(9)
O2 O1 Mo2 25_555 . 72.54(7)
O2 O1 Mo2 25_555 5_555 54.48(6)
O2 O1 Mo2 25_555 9_555 50.43(6)
O2 O1 Mo2 25_555 25_555 45.38(6)
O2 O1 Mo2 25_555 29_555 64.09(7)
O2 O1 Mo2 25_555 33_555 67.43(7)
O2 O1 Mo3 25_555 . 57.9(10)
O2 O1 Mo3 25_555 5_555 71.1(8)
O2 O1 Mo3 25_555 9_555 48.1(9)
O2 O1 Mo3 25_555 25_555 61.0(10)
O2 O1 Mo3 25_555 29_555 46.3(8)
O2 O1 Mo3 25_555 33_555 69.6(7)
O2 O1 Nd1_1 25_555 . 115.43(9)
O2 O1 Nd1_1 25_555 5_555 142.15(10)
O2 O1 Nd1_1 25_555 9_555 61.96(7)
O2 O1 O2_1 25_555 25_555 12.2(3)
O2 O1 O2_1 25_555 29_555 84.1(3)
O2 O1 O2_1 25_555 33_555 101.3(5)
O2 O1 O2_2 25_555 25_555 12.1(7)
O2 O1 O2_2 25_555 29_555 104.9(7)
O2 O1 O2_2 25_555 33_555 87.1(7)
O2 O1 O2_2 25_555 40_455 53.1(6)
O2 O1 O2_2 25_555 41_554 135.6(6)
O2 O1 O2_2 25_555 46_545 62.9(6)
O2 O1 O2 29_555 33_555 95.25(9)
O2 O1 Mo2 29_555 . 50.43(6)
O2 O1 Mo2 29_555 5_555 72.54(7)
O2 O1 Mo2 29_555 9_555 54.48(6)
O2 O1 Mo2 29_555 25_555 67.43(7)
O2 O1 Mo2 29_555 29_555 45.38(6)
O2 O1 Mo2 29_555 33_555 64.09(7)
O2 O1 Mo3 29_555 . 48.1(9)
O2 O1 Mo3 29_555 5_555 57.9(10)
O2 O1 Mo3 29_555 9_555 71.1(8)
O2 O1 Mo3 29_555 25_555 69.6(7)
O2 O1 Mo3 29_555 29_555 61.0(10)
O2 O1 Mo3 29_555 33_555 46.3(8)
O2 O1 Nd1_1 29_555 . 61.96(7)
O2 O1 Nd1_1 29_555 5_555 115.43(9)
O2 O1 Nd1_1 29_555 9_555 142.15(10)
O2 O1 O2_1 29_555 25_555 101.3(5)
O2 O1 O2_1 29_555 29_555 12.2(3)
O2 O1 O2_1 29_555 33_555 84.1(3)
O2 O1 O2_2 29_555 25_555 87.1(7)
O2 O1 O2_2 29_555 29_555 12.1(7)
O2 O1 O2_2 29_555 33_555 104.9(7)
O2 O1 O2_2 29_555 40_455 135.6(6)
O2 O1 O2_2 29_555 41_554 62.9(6)
O2 O1 O2_2 29_555 46_545 53.1(6)
O2 O1 Mo2 33_555 . 54.48(6)
O2 O1 Mo2 33_555 5_555 50.43(6)
O2 O1 Mo2 33_555 9_555 72.54(7)
O2 O1 Mo2 33_555 25_555 64.09(7)
O2 O1 Mo2 33_555 29_555 67.43(7)
O2 O1 Mo2 33_555 33_555 45.38(6)
O2 O1 Mo3 33_555 . 71.1(8)
O2 O1 Mo3 33_555 5_555 48.1(9)
O2 O1 Mo3 33_555 9_555 57.9(10)
O2 O1 Mo3 33_555 25_555 46.3(8)
O2 O1 Mo3 33_555 29_555 69.6(7)
O2 O1 Mo3 33_555 33_555 61.0(10)
O2 O1 Nd1_1 33_555 . 142.15(10)
O2 O1 Nd1_1 33_555 5_555 61.96(7)
O2 O1 Nd1_1 33_555 9_555 115.43(9)
O2 O1 O2_1 33_555 25_555 84.1(3)
O2 O1 O2_1 33_555 29_555 101.3(5)
O2 O1 O2_1 33_555 33_555 12.2(3)
O2 O1 O2_2 33_555 25_555 104.9(7)
O2 O1 O2_2 33_555 29_555 87.1(7)
O2 O1 O2_2 33_555 33_555 12.1(7)
O2 O1 O2_2 33_555 40_455 62.9(6)
O2 O1 O2_2 33_555 41_554 53.1(6)
O2 O1 O2_2 33_555 46_545 135.6(6)
Mo2 O1 Mo2 . 5_555 24.44(2)
Mo2 O1 Mo2 . 9_555 24.44(2)
Mo2 O1 Mo2 . 25_555 27.50(3)
Mo2 O1 Mo2 . 29_555 13.670(13)
Mo2 O1 Mo2 . 33_555 13.670(13)
Mo2 O1 Mo3 . . 19.1(9)
Mo2 O1 Mo3 . 5_555 7.6(10)
Mo2 O1 Mo3 . 9_555 26.9(8)
Mo2 O1 Mo3 . 25_555 19.8(8)
Mo2 O1 Mo3 . 29_555 26.5(7)
Mo2 O1 Mo3 . 33_555 6.6(10)
Mo2 O1 Nd1_1 . . 112.37(9)
Mo2 O1 Nd1_1 . 5_555 109.52(9)
Mo2 O1 Nd1_1 . 9_555 132.59(10)
Mo2 O1 O2_1 . 25_555 69.7(4)
Mo2 O1 O2_1 . 29_555 50.8(4)
Mo2 O1 O2_1 . 33_555 48.4(3)
Mo2 O1 O2_2 . 25_555 73.6(7)
Mo2 O1 O2_2 . 29_555 49.7(7)
Mo2 O1 O2_2 . 33_555 59.7(7)
Mo2 O1 O2_2 . 40_455 87.5(6)
Mo2 O1 O2_2 . 41_554 63.7(6)
Mo2 O1 O2_2 . 46_545 81.4(6)
Mo2 O1 Mo2 5_555 9_555 24.44(2)
Mo2 O1 Mo2 5_555 25_555 13.670(13)
Mo2 O1 Mo2 5_555 29_555 27.50(3)
Mo2 O1 Mo2 5_555 33_555 13.670(13)
Mo2 O1 Mo3 5_555 . 26.9(8)
Mo2 O1 Mo3 5_555 5_555 19.1(9)
Mo2 O1 Mo3 5_555 9_555 7.6(10)
Mo2 O1 Mo3 5_555 25_555 6.6(10)
Mo2 O1 Mo3 5_555 29_555 19.8(8)
Mo2 O1 Mo3 5_555 33_555 26.5(7)
Mo2 O1 Nd1_1 5_555 . 132.59(10)
Mo2 O1 Nd1_1 5_555 5_555 112.37(9)
Mo2 O1 Nd1_1 5_555 9_555 109.52(9)
Mo2 O1 O2_1 5_555 25_555 48.4(3)
Mo2 O1 O2_1 5_555 29_555 69.7(4)
Mo2 O1 O2_1 5_555 33_555 50.8(4)
Mo2 O1 O2_2 5_555 25_555 59.7(7)
Mo2 O1 O2_2 5_555 29_555 73.6(7)
Mo2 O1 O2_2 5_555 33_555 49.7(7)
Mo2 O1 O2_2 5_555 40_455 63.7(6)
Mo2 O1 O2_2 5_555 41_554 81.4(6)
Mo2 O1 O2_2 5_555 46_545 87.5(6)
Mo2 O1 Mo2 9_555 25_555 13.670(13)
Mo2 O1 Mo2 9_555 29_555 13.670(13)
Mo2 O1 Mo2 9_555 33_555 27.50(3)
Mo2 O1 Mo3 9_555 . 7.6(10)
Mo2 O1 Mo3 9_555 5_555 26.9(8)
Mo2 O1 Mo3 9_555 9_555 19.1(9)
Mo2 O1 Mo3 9_555 25_555 26.5(7)
Mo2 O1 Mo3 9_555 29_555 6.6(10)
Mo2 O1 Mo3 9_555 33_555 19.8(8)
Mo2 O1 Nd1_1 9_555 . 109.52(9)
Mo2 O1 Nd1_1 9_555 5_555 132.59(10)
Mo2 O1 Nd1_1 9_555 9_555 112.37(9)
Mo2 O1 O2_1 9_555 25_555 50.8(4)
Mo2 O1 O2_1 9_555 29_555 48.4(3)
Mo2 O1 O2_1 9_555 33_555 69.7(4)
Mo2 O1 O2_2 9_555 25_555 49.7(7)
Mo2 O1 O2_2 9_555 29_555 59.7(7)
Mo2 O1 O2_2 9_555 33_555 73.6(7)
Mo2 O1 O2_2 9_555 40_455 81.4(6)
Mo2 O1 O2_2 9_555 41_554 87.5(6)
Mo2 O1 O2_2 9_555 46_545 63.7(6)
Mo2 O1 Mo2 25_555 29_555 23.09(2)
Mo2 O1 Mo2 25_555 33_555 23.09(2)
Mo2 O1 Mo3 25_555 . 19.3(9)
Mo2 O1 Mo3 25_555 5_555 25.8(7)
Mo2 O1 Mo3 25_555 9_555 6.4(9)
Mo2 O1 Mo3 25_555 25_555 18.5(9)
Mo2 O1 Mo3 25_555 29_555 7.4(9)
Mo2 O1 Mo3 25_555 33_555 26.0(6)
Mo2 O1 Nd1_1 25_555 . 122.96(10)
Mo2 O1 Nd1_1 25_555 5_555 126.02(10)
Mo2 O1 Nd1_1 25_555 9_555 105.31(9)
Mo2 O1 O2_1 25_555 25_555 42.3(4)
Mo2 O1 O2_1 25_555 29_555 62.0(3)
Mo2 O1 O2_1 25_555 33_555 63.9(4)
Mo2 O1 O2_2 25_555 25_555 48.3(7)
Mo2 O1 O2_2 25_555 29_555 71.4(7)
Mo2 O1 O2_2 25_555 33_555 63.0(7)
Mo2 O1 O2_2 25_555 40_455 68.2(6)
Mo2 O1 O2_2 25_555 41_554 90.3(6)
Mo2 O1 O2_2 25_555 46_545 74.2(6)
Mo2 O1 Mo2 29_555 33_555 23.09(2)
Mo2 O1 Mo3 29_555 . 6.4(9)
Mo2 O1 Mo3 29_555 5_555 19.3(9)
Mo2 O1 Mo3 29_555 9_555 25.8(7)
Mo2 O1 Mo3 29_555 25_555 26.0(6)
Mo2 O1 Mo3 29_555 29_555 18.5(9)
Mo2 O1 Mo3 29_555 33_555 7.4(9)
Mo2 O1 Nd1_1 29_555 . 105.31(9)
Mo2 O1 Nd1_1 29_555 5_555 122.96(10)
Mo2 O1 Nd1_1 29_555 9_555 126.02(10)
Mo2 O1 O2_1 29_555 25_555 63.9(4)
Mo2 O1 O2_1 29_555 29_555 42.3(4)
Mo2 O1 O2_1 29_555 33_555 62.0(3)
Mo2 O1 O2_2 29_555 25_555 63.0(7)
Mo2 O1 O2_2 29_555 29_555 48.3(7)
Mo2 O1 O2_2 29_555 33_555 71.4(7)
Mo2 O1 O2_2 29_555 40_455 90.3(6)
Mo2 O1 O2_2 29_555 41_554 74.2(6)
Mo2 O1 O2_2 29_555 46_545 68.2(6)
Mo2 O1 Mo3 33_555 . 25.8(7)
Mo2 O1 Mo3 33_555 5_555 6.4(9)
Mo2 O1 Mo3 33_555 9_555 19.3(9)
Mo2 O1 Mo3 33_555 25_555 7.4(9)
Mo2 O1 Mo3 33_555 29_555 26.0(6)
Mo2 O1 Mo3 33_555 33_555 18.5(9)
Mo2 O1 Nd1_1 33_555 . 126.02(10)
Mo2 O1 Nd1_1 33_555 5_555 105.31(9)
Mo2 O1 Nd1_1 33_555 9_555 122.96(10)
Mo2 O1 O2_1 33_555 25_555 62.0(3)
Mo2 O1 O2_1 33_555 29_555 63.9(4)
Mo2 O1 O2_1 33_555 33_555 42.3(4)
Mo2 O1 O2_2 33_555 25_555 71.4(7)
Mo2 O1 O2_2 33_555 29_555 63.0(7)
Mo2 O1 O2_2 33_555 33_555 48.3(7)
Mo2 O1 O2_2 33_555 40_455 74.2(6)
Mo2 O1 O2_2 33_555 41_554 68.2(6)
Mo2 O1 O2_2 33_555 46_545 90.3(6)
Mo3 O1 Mo3 . 5_555 23.4(11)
Mo3 O1 Mo3 . 9_555 23.4(11)
Mo3 O1 Mo3 . 25_555 27.1(10)
Mo3 O1 Mo3 . 29_555 13.4(13)
Mo3 O1 Mo3 . 33_555 13.4(12)
Mo3 O1 Nd1_1 . . 105.8(8)
Mo3 O1 Nd1_1 . 5_555 128.6(8)
Mo3 O1 Nd1_1 . 9_555 119.9(10)
Mo3 O1 O2_1 . 25_555 58.4(11)
Mo3 O1 O2_1 . 29_555 43.3(9)
Mo3 O1 O2_1 . 33_555 66.7(9)
Mo3 O1 O2_2 . 25_555 56.6(12)
Mo3 O1 O2_2 . 29_555 52.5(12)
Mo3 O1 O2_2 . 33_555 73.9(10)
Mo3 O1 O2_2 . 40_455 87.5(11)
Mo3 O1 O2_2 . 41_554 80.6(11)
Mo3 O1 O2_2 . 46_545 64.5(10)
Mo3 O1 Mo3 5_555 9_555 23.4(11)
Mo3 O1 Mo3 5_555 25_555 13.4(12)
Mo3 O1 Mo3 5_555 29_555 27.1(10)
Mo3 O1 Mo3 5_555 33_555 13.4(13)
Mo3 O1 Nd1_1 5_555 . 119.9(10)
Mo3 O1 Nd1_1 5_555 5_555 105.8(8)
Mo3 O1 Nd1_1 5_555 9_555 128.6(8)
Mo3 O1 O2_1 5_555 25_555 66.7(9)
Mo3 O1 O2_1 5_555 29_555 58.4(11)
Mo3 O1 O2_1 5_555 33_555 43.3(9)
Mo3 O1 O2_2 5_555 25_555 73.9(10)
Mo3 O1 O2_2 5_555 29_555 56.6(12)
Mo3 O1 O2_2 5_555 33_555 52.5(12)
Mo3 O1 O2_2 5_555 40_455 80.6(11)
Mo3 O1 O2_2 5_555 41_554 64.5(10)
Mo3 O1 O2_2 5_555 46_545 87.5(11)
Mo3 O1 Mo3 9_555 25_555 13.4(13)
Mo3 O1 Mo3 9_555 29_555 13.4(12)
Mo3 O1 Mo3 9_555 33_555 27.1(10)
Mo3 O1 Nd1_1 9_555 . 128.6(8)
Mo3 O1 Nd1_1 9_555 5_555 119.9(10)
Mo3 O1 Nd1_1 9_555 9_555 105.8(8)
Mo3 O1 O2_1 9_555 25_555 43.3(9)
Mo3 O1 O2_1 9_555 29_555 66.7(9)
Mo3 O1 O2_1 9_555 33_555 58.4(11)
Mo3 O1 O2_2 9_555 25_555 52.5(12)
Mo3 O1 O2_2 9_555 29_555 73.9(10)
Mo3 O1 O2_2 9_555 33_555 56.6(12)
Mo3 O1 O2_2 9_555 40_455 64.5(10)
Mo3 O1 O2_2 9_555 41_554 87.5(11)
Mo3 O1 O2_2 9_555 46_545 80.6(11)
Mo3 O1 Mo3 25_555 29_555 23.3(10)
Mo3 O1 Mo3 25_555 33_555 23.3(10)
Mo3 O1 Nd1_1 25_555 . 131.1(6)
Mo3 O1 Nd1_1 25_555 5_555 107.9(8)
Mo3 O1 Nd1_1 25_555 9_555 115.6(9)
Mo3 O1 O2_1 25_555 25_555 55.0(10)
Mo3 O1 O2_1 25_555 29_555 68.2(7)
Mo3 O1 O2_1 25_555 33_555 45.4(9)
Mo3 O1 O2_2 25_555 25_555 65.9(12)
Mo3 O1 O2_2 25_555 29_555 69.5(10)
Mo3 O1 O2_2 25_555 33_555 47.2(10)
Mo3 O1 O2_2 25_555 40_455 67.7(10)
Mo3 O1 O2_2 25_555 41_554 74.8(11)
Mo3 O1 O2_2 25_555 46_545 90.3(9)
Mo3 O1 Mo3 29_555 33_555 23.3(10)
Mo3 O1 Nd1_1 29_555 . 115.6(9)
Mo3 O1 Nd1_1 29_555 5_555 131.1(6)
Mo3 O1 Nd1_1 29_555 9_555 107.9(8)
Mo3 O1 O2_1 29_555 25_555 45.4(9)
Mo3 O1 O2_1 29_555 29_555 55.0(10)
Mo3 O1 O2_1 29_555 33_555 68.2(7)
Mo3 O1 O2_2 29_555 25_555 47.2(10)
Mo3 O1 O2_2 29_555 29_555 65.9(12)
Mo3 O1 O2_2 29_555 33_555 69.5(10)
Mo3 O1 O2_2 29_555 40_455 74.8(11)
Mo3 O1 O2_2 29_555 41_554 90.3(9)
Mo3 O1 O2_2 29_555 46_545 67.7(10)
Mo3 O1 Nd1_1 33_555 . 107.9(8)
Mo3 O1 Nd1_1 33_555 5_555 115.6(9)
Mo3 O1 Nd1_1 33_555 9_555 131.1(6)
Mo3 O1 O2_1 33_555 25_555 68.2(7)
Mo3 O1 O2_1 33_555 29_555 45.4(9)
Mo3 O1 O2_1 33_555 33_555 55.0(10)
Mo3 O1 O2_2 33_555 25_555 69.5(10)
Mo3 O1 O2_2 33_555 29_555 47.2(10)
Mo3 O1 O2_2 33_555 33_555 65.9(12)
Mo3 O1 O2_2 33_555 40_455 90.3(9)
Mo3 O1 O2_2 33_555 41_554 67.7(10)
Mo3 O1 O2_2 33_555 46_545 74.8(11)
Nd1_1 O1 Nd1_1 . 5_555 99.02(9)
Nd1_1 O1 Nd1_1 . 9_555 99.02(9)
Nd1_1 O1 O2_1 . 25_555 127.6(3)
Nd1_1 O1 O2_1 . 29_555 63.0(4)
Nd1_1 O1 O2_1 . 33_555 130.8(4)
Nd1_1 O1 O2_2 . 25_555 103.6(7)
Nd1_1 O1 O2_2 . 29_555 64.8(7)
Nd1_1 O1 O2_2 . 33_555 153.8(7)
Nd1_1 O1 O2_2 . 40_455 154.1(6)
Nd1_1 O1 O2_2 . 41_554 89.1(6)
Nd1_1 O1 O2_2 . 46_545 55.3(6)
Nd1_1 O1 Nd1_1 5_555 9_555 99.02(9)
Nd1_1 O1 O2_1 5_555 25_555 130.8(4)
Nd1_1 O1 O2_1 5_555 29_555 127.6(3)
Nd1_1 O1 O2_1 5_555 33_555 63.0(4)
Nd1_1 O1 O2_2 5_555 25_555 153.8(7)
Nd1_1 O1 O2_2 5_555 29_555 103.6(7)
Nd1_1 O1 O2_2 5_555 33_555 64.8(7)
Nd1_1 O1 O2_2 5_555 40_455 89.1(6)
Nd1_1 O1 O2_2 5_555 41_554 55.3(6)
Nd1_1 O1 O2_2 5_555 46_545 154.1(6)
Nd1_1 O1 O2_1 9_555 25_555 63.0(4)
Nd1_1 O1 O2_1 9_555 29_555 130.8(4)
Nd1_1 O1 O2_1 9_555 33_555 127.6(3)
Nd1_1 O1 O2_2 9_555 25_555 64.8(7)
Nd1_1 O1 O2_2 9_555 29_555 153.8(7)
Nd1_1 O1 O2_2 9_555 33_555 103.6(7)
Nd1_1 O1 O2_2 9_555 40_455 55.3(6)
Nd1_1 O1 O2_2 9_555 41_554 154.1(6)
Nd1_1 O1 O2_2 9_555 46_545 89.1(6)
O2_1 O1 O2_1 25_555 29_555 91.2(5)
O2_1 O1 O2_1 25_555 33_555 91.2(5)
O2_1 O1 O2_2 25_555 25_555 24.2(8)
O2_1 O1 O2_2 25_555 29_555 109.3(8)
O2_1 O1 O2_2 25_555 33_555 75.3(8)
O2_1 O1 O2_2 25_555 40_455 42.3(7)
O2_1 O1 O2_2 25_555 41_554 129.3(7)
O2_1 O1 O2_2 25_555 46_545 74.7(7)
O2_1 O1 O2_1 29_555 33_555 91.2(5)
O2_1 O1 O2_2 29_555 25_555 75.3(8)
O2_1 O1 O2_2 29_555 29_555 24.2(8)
O2_1 O1 O2_2 29_555 33_555 109.3(8)
O2_1 O1 O2_2 29_555 40_455 129.3(7)
O2_1 O1 O2_2 29_555 41_554 74.7(7)
O2_1 O1 O2_2 29_555 46_545 42.3(7)
O2_1 O1 O2_2 33_555 25_555 109.3(8)
O2_1 O1 O2_2 33_555 29_555 75.3(8)
O2_1 O1 O2_2 33_555 33_555 24.2(8)
O2_1 O1 O2_2 33_555 40_455 74.7(7)
O2_1 O1 O2_2 33_555 41_554 42.3(7)
O2_1 O1 O2_2 33_555 46_545 129.3(7)
O2_2 O1 O2_2 25_555 29_555 97.8(10)
O2_2 O1 O2_2 25_555 33_555 97.8(10)
O2_2 O1 O2_2 25_555 40_455 64.9(9)
O2_2 O1 O2_2 25_555 41_554 137.1(9)
O2_2 O1 O2_2 25_555 46_545 50.8(9)
O2_2 O1 O2_2 29_555 33_555 97.8(10)
O2_2 O1 O2_2 29_555 40_455 137.1(9)
O2_2 O1 O2_2 29_555 41_554 50.8(9)
O2_2 O1 O2_2 29_555 46_545 64.9(9)
O2_2 O1 O2_2 33_555 40_455 50.8(9)
O2_2 O1 O2_2 33_555 41_554 64.9(9)
O2_2 O1 O2_2 33_555 46_545 137.1(9)
O2_2 O1 O2_2 40_455 41_554 115.4(8)
O2_2 O1 O2_2 40_455 46_545 115.4(8)
O2_2 O1 O2_2 41_554 46_545 115.4(8)
Nd1 O2 Nd2 33_555 . 97.74(7)
Nd1 O2 Pb 33_555 . 97.3(4)
Nd1 O2 Pb 33_555 5_555 99.0(7)
Nd1 O2 Pb 33_555 9_555 96.8(7)
Nd1 O2 Pb 33_555 25_555 98.1(4)
Nd1 O2 Pb 33_555 29_555 96.5(7)
Nd1 O2 Pb 33_555 33_555 98.8(8)
Nd1 O2 Mo1 33_555 5_555 92.40(7)
Nd1 O2 Mo1 33_555 17_555 131.16(11)
Nd1 O2 O1 33_555 25_555 50.51(6)
Nd1 O2 O2 33_555 4_565 109.61(9)
Nd1 O2 O2 33_555 13_555 114.70(9)
Nd1 O2 O2 33_555 15_565 56.51(6)
Nd1 O2 O2 33_555 16_655 56.51(6)
Nd1 O2 O2 33_555 29_555 105.62(9)
Nd1 O2 O2 33_555 33_555 127.79(9)
Nd1 O2 O2 33_555 41_554 167.30(10)
Nd1 O2 O2 33_555 44_555 108.34(9)
Nd1 O2 Mo2 33_555 . 103.25(9)
Nd1 O2 Mo2 33_555 5_555 100.18(7)
Nd1 O2 Mo2 33_555 9_555 94.94(7)
Nd1 O2 Mo2 33_555 25_555 93.99(7)
Nd1 O2 Mo2 33_555 29_555 94.56(7)
Nd1 O2 Mo2 33_555 33_555 101.17(8)
Nd1 O2 Mo3 33_555 . 94.6(7)
Nd1 O2 Mo3 33_555 5_555 103.2(10)
Nd1 O2 Mo3 33_555 9_555 96.9(6)
Nd1 O2 Mo3 33_555 25_555 100.7(8)
Nd1 O2 Mo3 33_555 29_555 93.9(7)
Nd1 O2 Mo3 33_555 33_555 98.8(7)
Nd1 O2 Nd3 33_555 5_555 89.5(2)
Nd1 O2 Nd3 33_555 8_655 98.1(2)
Nd1 O2 Nd3 33_555 17_555 131.2(3)
Nd1 O2 Nd3 33_555 20_565 138.3(4)
Nd1 O2 Nd3 33_555 25_555 132.3(3)
Nd1 O2 Nd3 33_555 28_554 120.7(4)
Nd1 O2 Nd3 33_555 37_554 91.1(2)
Nd1 O2 Nd3 33_555 40_555 90.7(2)
Nd1 O2 Mo1_1 33_555 5_555 90.9(6)
Nd1 O2 Mo1_1 33_555 8_655 91.9(7)
Nd1 O2 Mo1_1 33_555 17_555 127.4(9)
Nd1 O2 Mo1_1 33_555 20_565 129.2(10)
Nd1 O2 Mo1_1 33_555 25_555 133.8(9)
Nd1 O2 Mo1_1 33_555 28_554 133.3(9)
Nd1 O2 Mo1_1 33_555 37_554 93.0(6)
Nd1 O2 Mo1_1 33_555 40_555 93.7(6)
Nd1 O2 Nd1_1 33_555 33_555 3.790(7)
Nd1 O2 O2_1 33_555 . 76.1(14)
Nd1 O2 O2_1 33_555 4_565 100.9(3)
Nd1 O2 O2_1 33_555 13_555 123.3(3)
Nd1 O2 O2_1 33_555 15_565 60.7(3)
Nd1 O2 O2_1 33_555 16_655 49.4(3)
Nd1 O2 O2_1 33_555 29_555 101.7(2)
Nd1 O2 O2_1 33_555 33_555 134.9(5)
Nd1 O2 O2_1 33_555 41_554 166.8(2)
Nd1 O2 O2_1 33_555 44_555 105.0(3)
Nd1 O2 O2_2 33_555 . 82(3)
Nd1 O2 O2_2 33_555 4_565 120.2(6)
Nd1 O2 O2_2 33_555 13_555 113.2(6)
Nd1 O2 O2_2 33_555 15_565 49.4(6)
Nd1 O2 O2_2 33_555 16_655 57.3(7)
Nd1 O2 O2_2 33_555 22_565 84.5(6)
Nd1 O2 O2_2 33_555 29_555 116.4(7)
Nd1 O2 O2_2 33_555 33_555 124.4(6)
Nd1 O2 O2_2 33_555 41_554 171.8(8)
Nd1 O2 O2_2 33_555 44_555 103.1(6)
Nd1 O2 O3 33_555 . 70.70(6)
Nd2 O2 Pb . . 3.4(7)
Nd2 O2 Pb . 5_555 3.1(3)
Nd2 O2 Pb . 9_555 1.1(4)
Nd2 O2 Pb . 25_555 3.2(7)
Nd2 O2 Pb . 29_555 2.9(2)
Nd2 O2 Pb . 33_555 1.2(5)
Nd2 O2 Mo1 . 5_555 89.46(6)
Nd2 O2 Mo1 . 17_555 124.46(11)
Nd2 O2 O1 . 25_555 48.81(6)
Nd2 O2 O2 . 4_565 152.63(10)
Nd2 O2 O2 . 13_555 112.15(9)
Nd2 O2 O2 . 15_565 144.36(10)
Nd2 O2 O2 . 16_655 94.85(8)
Nd2 O2 O2 . 29_555 55.75(6)
Nd2 O2 O2 . 33_555 55.75(6)
Nd2 O2 O2 . 41_554 94.76(8)
Nd2 O2 O2 . 44_555 112.85(9)
Nd2 O2 Mo2 . . 6.711(13)
Nd2 O2 Mo2 . 5_555 10.542(10)
Nd2 O2 Mo2 . 9_555 8.428(9)
Nd2 O2 Mo2 . 25_555 4.527(9)
Nd2 O2 Mo2 . 29_555 12.366(11)
Nd2 O2 Mo2 . 33_555 11.050(12)
Nd2 O2 Mo3 . . 11.6(6)
Nd2 O2 Mo3 . 5_555 7.2(11)
Nd2 O2 Mo3 . 9_555 6.7(7)
Nd2 O2 Mo3 . 25_555 12.2(6)
Nd2 O2 Mo3 . 29_555 5.0(8)
Nd2 O2 Mo3 . 33_555 9.2(9)
Nd2 O2 Nd3 . 5_555 85.64(19)
Nd2 O2 Nd3 . 8_655 86.74(19)
Nd2 O2 Nd3 . 17_555 122.8(3)
Nd2 O2 Nd3 . 20_565 113.5(3)
Nd2 O2 Nd3 . 25_555 128.4(3)
Nd2 O2 Nd3 . 28_554 133.0(3)
Nd2 O2 Nd3 . 37_554 89.8(2)
Nd2 O2 Nd3 . 40_555 96.1(2)
Nd2 O2 Mo1_1 . 5_555 92.2(5)
Nd2 O2 Mo1_1 . 8_655 91.7(5)
Nd2 O2 Mo1_1 . 17_555 129.6(7)
Nd2 O2 Mo1_1 . 20_565 128.4(7)
Nd2 O2 Mo1_1 . 25_555 120.6(7)
Nd2 O2 Mo1_1 . 28_554 120.0(7)
Nd2 O2 Mo1_1 . 37_554 86.8(5)
Nd2 O2 Mo1_1 . 40_555 87.5(5)
Nd2 O2 Nd1_1 . 33_555 94.49(7)
Nd2 O2 O2_1 . . 62.5(16)
Nd2 O2 O2_1 . 4_565 161.2(3)
Nd2 O2 O2_1 . 13_555 116.7(5)
Nd2 O2 O2_1 . 15_565 140.2(3)
Nd2 O2 O2_1 . 16_655 101.4(3)
Nd2 O2 O2_1 . 29_555 46.4(2)
Nd2 O2 O2_1 . 33_555 56.6(4)
Nd2 O2 O2_1 . 41_554 95.4(2)
Nd2 O2 O2_1 . 44_555 103.9(3)
Nd2 O2 O2_2 . . 76(3)
Nd2 O2 O2_2 . 4_565 142.1(6)
Nd2 O2 O2_2 . 13_555 109.4(6)
Nd2 O2 O2_2 . 15_565 137.6(6)
Nd2 O2 O2_2 . 16_655 82.0(7)
Nd2 O2 O2_2 . 22_565 73.6(6)
Nd2 O2 O2_2 . 29_555 58.5(7)
Nd2 O2 O2_2 . 33_555 47.8(6)
Nd2 O2 O2_2 . 41_554 87.5(8)
Nd2 O2 O2_2 . 44_555 124.7(6)
Nd2 O2 O3 . . 147.51(10)
Pb O2 Pb . 5_555 6.4(7)
Pb O2 Pb . 9_555 4.0(9)
Pb O2 Pb . 25_555 6.6(10)
Pb O2 Pb . 29_555 1.1(10)
Pb O2 Pb . 33_555 3.1(11)
Pb O2 Mo1 . 5_555 86.1(7)
Pb O2 Mo1 . 17_555 126.2(5)
Pb O2 O1 . 25_555 49.3(5)
Pb O2 O2 . 4_565 153.0(4)
Pb O2 O2 . 13_555 109.4(6)
Pb O2 O2 . 15_565 146.1(5)
Pb O2 O2 . 16_655 91.8(6)
Pb O2 O2 . 29_555 52.6(7)
Pb O2 O2 . 33_555 58.6(6)
Pb O2 O2 . 41_554 95.3(4)
Pb O2 O2 . 44_555 116.1(6)
Pb O2 Mo2 . . 5.9(4)
Pb O2 Mo2 . 5_555 13.9(7)
Pb O2 Mo2 . 9_555 5.2(6)
Pb O2 Mo2 . 25_555 6.8(6)
Pb O2 Mo2 . 29_555 9.0(6)
Pb O2 Mo2 . 33_555 14.4(7)
Pb O2 Mo3 . . 8.3(8)
Pb O2 Mo3 . 5_555 10.0(12)
Pb O2 Mo3 . 9_555 10.0(10)
Pb O2 Mo3 . 25_555 15.5(9)
Pb O2 Mo3 . 29_555 3.4(8)
Pb O2 Mo3 . 33_555 6.0(11)
Pb O2 Nd3 . 5_555 82.3(7)
Pb O2 Nd3 . 8_655 83.5(7)
Pb O2 Nd3 . 17_555 124.7(5)
Pb O2 Nd3 . 20_565 115.4(6)
Pb O2 Nd3 . 25_555 129.5(5)
Pb O2 Nd3 . 28_554 135.2(6)
Pb O2 Nd3 . 37_554 86.4(7)
Pb O2 Nd3 . 40_555 92.7(7)
Pb O2 Mo1_1 . 5_555 88.8(8)
Pb O2 Mo1_1 . 8_655 88.4(8)
Pb O2 Mo1_1 . 17_555 131.3(8)
Pb O2 Mo1_1 . 20_565 130.0(8)
Pb O2 Mo1_1 . 25_555 122.4(8)
Pb O2 Mo1_1 . 28_554 121.9(8)
Pb O2 Mo1_1 . 37_554 83.4(8)
Pb O2 Mo1_1 . 40_555 84.2(8)
Pb O2 Nd1_1 . 33_555 94.2(4)
Pb O2 O2_1 . . 59.2(17)
Pb O2 O2_1 . 4_565 161.7(5)
Pb O2 O2_1 . 13_555 114.5(7)
Pb O2 O2_1 . 15_565 142.6(7)
Pb O2 O2_1 . 16_655 98.5(7)
Pb O2 O2_1 . 29_555 43.2(7)
Pb O2 O2_1 . 33_555 59.1(6)
Pb O2 O2_1 . 41_554 95.9(5)
Pb O2 O2_1 . 44_555 107.2(7)
Pb O2 O2_2 . . 80(3)
Pb O2 O2_2 . 4_565 142.2(7)
Pb O2 O2_2 . 13_555 106.6(9)
Pb O2 O2_2 . 15_565 139.1(8)
Pb O2 O2_2 . 16_655 79.1(9)
Pb O2 O2_2 . 22_565 76.9(9)
Pb O2 O2_2 . 29_555 55.7(10)
Pb O2 O2_2 . 33_555 50.7(8)
Pb O2 O2_2 . 41_554 87.6(9)
Pb O2 O2_2 . 44_555 128.0(9)
Pb O2 O3 . . 144.3(6)
Pb O2 Pb 5_555 9_555 3.1(9)
Pb O2 Pb 5_555 25_555 1.0(10)
Pb O2 Pb 5_555 29_555 5.9(3)
Pb O2 Pb 5_555 33_555 3.5(9)
Pb O2 Mo1 5_555 5_555 92.2(5)
Pb O2 Mo1 5_555 17_555 122.0(5)
Pb O2 O1 5_555 25_555 49.5(8)
Pb O2 O2 5_555 4_565 151.1(7)
Pb O2 O2 5_555 13_555 113.9(8)
Pb O2 O2 5_555 15_565 143.5(9)
Pb O2 O2 5_555 16_655 97.9(3)
Pb O2 O2 5_555 29_555 58.2(6)
Pb O2 O2 5_555 33_555 52.8(3)
Pb O2 O2 5_555 41_554 93.3(7)
Pb O2 O2 5_555 44_555 109.8(3)
Pb O2 Mo2 5_555 . 7.8(8)
Pb O2 Mo2 5_555 5_555 7.5(4)
Pb O2 Mo2 5_555 9_555 11.5(3)
Pb O2 Mo2 5_555 25_555 5.0(7)
Pb O2 Mo2 5_555 29_555 15.4(3)
Pb O2 Mo2 5_555 33_555 8.0(3)
Pb O2 Mo3 5_555 . 14.7(6)
Pb O2 Mo3 5_555 5_555 4.6(12)
Pb O2 Mo3 5_555 9_555 4.4(10)
Pb O2 Mo3 5_555 25_555 9.2(7)
Pb O2 Mo3 5_555 29_555 7.9(8)
Pb O2 Mo3 5_555 33_555 11.9(10)
Pb O2 Nd3 5_555 5_555 88.5(5)
Pb O2 Nd3 5_555 8_655 89.3(6)
Pb O2 Nd3 5_555 17_555 120.3(5)
Pb O2 Nd3 5_555 20_565 111.0(6)
Pb O2 Nd3 5_555 25_555 126.5(7)
Pb O2 Nd3 5_555 28_554 130.4(5)
Pb O2 Nd3 5_555 37_554 92.5(6)
Pb O2 Nd3 5_555 40_555 98.8(6)
Pb O2 Mo1_1 5_555 5_555 94.9(7)
Pb O2 Mo1_1 5_555 8_655 94.5(7)
Pb O2 Mo1_1 5_555 17_555 127.2(8)
Pb O2 Mo1_1 5_555 20_565 126.1(8)
Pb O2 Mo1_1 5_555 25_555 118.2(8)
Pb O2 Mo1_1 5_555 28_554 117.5(8)
Pb O2 Mo1_1 5_555 37_554 89.5(7)
Pb O2 Mo1_1 5_555 40_555 90.2(7)
Pb O2 Nd1_1 5_555 33_555 95.7(8)
Pb O2 O2_1 5_555 . 65.5(16)
Pb O2 O2_1 5_555 4_565 159.5(7)
Pb O2 O2_1 5_555 13_555 117.8(10)
Pb O2 O2_1 5_555 15_565 138.7(8)
Pb O2 O2_1 5_555 16_655 104.3(4)
Pb O2 O2_1 5_555 29_555 49.0(6)
Pb O2 O2_1 5_555 33_555 53.8(5)
Pb O2 O2_1 5_555 41_554 94.0(8)
Pb O2 O2_1 5_555 44_555 100.8(4)
Pb O2 O2_2 5_555 . 74(3)
Pb O2 O2_2 5_555 4_565 140.7(9)
Pb O2 O2_2 5_555 13_555 111.3(9)
Pb O2 O2_2 5_555 15_565 137.0(10)
Pb O2 O2_2 5_555 16_655 85.1(7)
Pb O2 O2_2 5_555 22_565 71.1(8)
Pb O2 O2_2 5_555 29_555 60.4(10)
Pb O2 O2_2 5_555 33_555 44.8(6)
Pb O2 O2_2 5_555 41_554 86.5(11)
Pb O2 O2_2 5_555 44_555 121.7(7)
Pb O2 O3 5_555 . 150.6(3)
Pb O2 Pb 9_555 25_555 2.9(10)
Pb O2 Pb 9_555 29_555 3.2(8)
Pb O2 Pb 9_555 33_555 2.3(6)
Pb O2 Mo1 9_555 5_555 90.1(6)
Pb O2 Mo1 9_555 17_555 125.0(8)
Pb O2 O1 9_555 25_555 47.8(6)
Pb O2 O2 9_555 4_565 153.5(7)
Pb O2 O2 9_555 13_555 113.1(4)
Pb O2 O2 9_555 15_565 143.3(4)
Pb O2 O2 9_555 16_655 94.8(8)
Pb O2 O2 9_555 29_555 56.5(5)
Pb O2 O2 9_555 33_555 55.9(9)
Pb O2 O2 9_555 41_554 95.7(7)
Pb O2 O2 9_555 44_555 112.7(8)
Pb O2 Mo2 9_555 . 7.8(4)
Pb O2 Mo2 9_555 5_555 10.3(8)
Pb O2 Mo2 9_555 9_555 8.7(7)
Pb O2 Mo2 9_555 25_555 3.4(4)
Pb O2 Mo2 9_555 29_555 12.7(7)
Pb O2 Mo2 9_555 33_555 10.9(8)
Pb O2 Mo3 9_555 . 12.0(9)
Pb O2 Mo3 9_555 5_555 7.6(14)
Pb O2 Mo3 9_555 9_555 6.0(10)
Pb O2 Mo3 9_555 25_555 11.9(10)
Pb O2 Mo3 9_555 29_555 4.8(12)
Pb O2 Mo3 9_555 33_555 9.9(10)
Pb O2 Nd3 9_555 5_555 86.2(7)
Pb O2 Nd3 9_555 8_655 87.4(6)
Pb O2 Nd3 9_555 17_555 123.4(9)
Pb O2 Nd3 9_555 20_565 114.0(9)
Pb O2 Nd3 9_555 25_555 129.2(8)
Pb O2 Nd3 9_555 28_554 133.5(9)
Pb O2 Nd3 9_555 37_554 90.4(7)
Pb O2 Nd3 9_555 40_555 96.7(6)
Pb O2 Mo1_1 9_555 5_555 92.8(8)
Pb O2 Mo1_1 9_555 8_655 92.3(8)
Pb O2 Mo1_1 9_555 17_555 130.2(11)
Pb O2 Mo1_1 9_555 20_565 129.0(11)
Pb O2 Mo1_1 9_555 25_555 121.2(11)
Pb O2 Mo1_1 9_555 28_554 120.6(11)
Pb O2 Mo1_1 9_555 37_554 87.4(8)
Pb O2 Mo1_1 9_555 40_555 88.2(7)
Pb O2 Nd1_1 9_555 33_555 93.5(7)
Pb O2 O2_1 9_555 . 62.7(18)
Pb O2 O2_1 9_555 4_565 162.1(8)
Pb O2 O2_1 9_555 13_555 117.8(6)
Pb O2 O2_1 9_555 15_565 139.2(5)
Pb O2 O2_1 9_555 16_655 101.2(9)
Pb O2 O2_1 9_555 29_555 47.1(6)
Pb O2 O2_1 9_555 33_555 56.9(10)
Pb O2 O2_1 9_555 41_554 96.3(7)
Pb O2 O2_1 9_555 44_555 103.6(8)
Pb O2 O2_2 9_555 . 76(3)
Pb O2 O2_2 9_555 4_565 143.0(9)
Pb O2 O2_2 9_555 13_555 110.4(7)
Pb O2 O2_2 9_555 15_565 136.5(7)
Pb O2 O2_2 9_555 16_655 82.0(11)
Pb O2 O2_2 9_555 22_565 72.9(8)
Pb O2 O2_2 9_555 29_555 59.4(8)
Pb O2 O2_2 9_555 33_555 48.0(10)
Pb O2 O2_2 9_555 41_554 88.5(10)
Pb O2 O2_2 9_555 44_555 124.5(10)
Pb O2 O3 9_555 . 147.6(8)
Pb O2 Pb 25_555 29_555 6.0(7)
Pb O2 Pb 25_555 33_555 3.9(9)
Pb O2 Mo1 25_555 5_555 92.6(7)
Pb O2 Mo1 25_555 17_555 122.7(4)
Pb O2 O1 25_555 25_555 48.5(4)
Pb O2 O2 25_555 4_565 152.0(4)
Pb O2 O2 25_555 13_555 114.7(7)
Pb O2 O2 25_555 15_565 142.5(6)
Pb O2 O2 25_555 16_655 97.7(6)
Pb O2 O2 25_555 29_555 58.8(7)
Pb O2 O2 25_555 33_555 53.1(5)
Pb O2 O2 25_555 41_554 94.3(4)
Pb O2 O2 25_555 44_555 109.8(6)
Pb O2 Mo2 25_555 . 8.7(6)
Pb O2 Mo2 25_555 5_555 7.4(7)
Pb O2 Mo2 25_555 9_555 11.6(7)
Pb O2 Mo2 25_555 25_555 4.2(4)
Pb O2 Mo2 25_555 29_555 15.6(7)
Pb O2 Mo2 25_555 33_555 7.9(6)
Pb O2 Mo3 25_555 . 14.8(9)
Pb O2 Mo3 25_555 5_555 5.3(11)
Pb O2 Mo3 25_555 9_555 3.6(10)
Pb O2 Mo3 25_555 25_555 9.0(9)
Pb O2 Mo3 25_555 29_555 7.7(10)
Pb O2 Mo3 25_555 33_555 12.4(11)
Pb O2 Nd3 25_555 5_555 88.8(7)
Pb O2 Nd3 25_555 8_655 89.9(7)
Pb O2 Nd3 25_555 17_555 120.9(5)
Pb O2 Nd3 25_555 20_565 111.6(6)
Pb O2 Nd3 25_555 25_555 127.3(5)
Pb O2 Nd3 25_555 28_554 130.9(6)
Pb O2 Nd3 25_555 37_554 93.0(7)
Pb O2 Nd3 25_555 40_555 99.2(7)
Pb O2 Mo1_1 25_555 5_555 95.4(8)
Pb O2 Mo1_1 25_555 8_655 94.9(8)
Pb O2 Mo1_1 25_555 17_555 127.9(8)
Pb O2 Mo1_1 25_555 20_565 126.7(8)
Pb O2 Mo1_1 25_555 25_555 118.8(8)
Pb O2 Mo1_1 25_555 28_554 118.1(8)
Pb O2 Mo1_1 25_555 37_554 90.0(8)
Pb O2 Mo1_1 25_555 40_555 90.7(8)
Pb O2 Nd1_1 25_555 33_555 94.7(4)
Pb O2 O2_1 25_555 . 65.6(17)
Pb O2 O2_1 25_555 4_565 160.3(5)
Pb O2 O2_1 25_555 13_555 118.8(8)
Pb O2 O2_1 25_555 15_565 137.8(7)
Pb O2 O2_1 25_555 16_655 104.0(6)
Pb O2 O2_1 25_555 29_555 49.5(7)
Pb O2 O2_1 25_555 33_555 54.2(6)
Pb O2 O2_1 25_555 41_554 94.9(4)
Pb O2 O2_1 25_555 44_555 100.7(7)
Pb O2 O2_2 25_555 . 73(3)
Pb O2 O2_2 25_555 4_565 141.7(7)
Pb O2 O2_2 25_555 13_555 112.1(9)
Pb O2 O2_2 25_555 15_565 136.0(8)
Pb O2 O2_2 25_555 16_655 84.9(9)
Pb O2 O2_2 25_555 22_565 70.5(9)
Pb O2 O2_2 25_555 29_555 61.2(10)
Pb O2 O2_2 25_555 33_555 45.2(8)
Pb O2 O2_2 25_555 41_554 87.5(9)
Pb O2 O2_2 25_555 44_555 121.6(9)
Pb O2 O3 25_555 . 150.6(6)
Pb O2 Pb 29_555 33_555 3.0(10)
Pb O2 Mo1 29_555 5_555 86.9(5)
Pb O2 Mo1 29_555 17_555 126.7(4)
Pb O2 O1 29_555 25_555 48.3(8)
Pb O2 O2 29_555 4_565 153.8(7)
Pb O2 O2 29_555 13_555 110.5(7)
Pb O2 O2 29_555 15_565 145.0(8)
Pb O2 O2 29_555 16_655 92.00(19)
Pb O2 O2 29_555 29_555 53.5(6)
Pb O2 O2 29_555 33_555 58.52(19)
Pb O2 O2 29_555 41_554 96.1(7)
Pb O2 O2 29_555 44_555 115.7(3)
Pb O2 Mo2 29_555 . 6.9(7)
Pb O2 Mo2 29_555 5_555 13.4(3)
Pb O2 Mo2 29_555 9_555 5.6(3)
Pb O2 Mo2 29_555 25_555 5.7(7)
Pb O2 Mo2 29_555 29_555 9.6(4)
Pb O2 Mo2 29_555 33_555 13.9(3)
Pb O2 Mo3 29_555 . 8.8(7)
Pb O2 Mo3 29_555 5_555 9.9(11)
Pb O2 Mo3 29_555 9_555 9.2(9)
Pb O2 Mo3 29_555 25_555 15.0(7)
Pb O2 Mo3 29_555 29_555 2.6(9)
Pb O2 Mo3 29_555 33_555 7.0(11)
Pb O2 Nd3 29_555 5_555 83.0(5)
Pb O2 Nd3 29_555 8_655 84.3(6)
Pb O2 Nd3 29_555 17_555 125.1(5)
Pb O2 Nd3 29_555 20_565 115.8(5)
Pb O2 Nd3 29_555 25_555 130.2(7)
Pb O2 Nd3 29_555 28_554 135.5(5)
Pb O2 Nd3 29_555 37_554 87.2(6)
Pb O2 Nd3 29_555 40_555 93.5(5)
Pb O2 Mo1_1 29_555 5_555 89.6(7)
Pb O2 Mo1_1 29_555 8_655 89.2(7)
Pb O2 Mo1_1 29_555 17_555 131.8(8)
Pb O2 Mo1_1 29_555 20_565 130.5(8)
Pb O2 Mo1_1 29_555 25_555 122.8(8)
Pb O2 Mo1_1 29_555 28_554 122.3(8)
Pb O2 Mo1_1 29_555 37_554 84.2(7)
Pb O2 Mo1_1 29_555 40_555 85.0(7)
Pb O2 Nd1_1 29_555 33_555 93.4(7)
Pb O2 O2_1 29_555 . 59.6(16)
Pb O2 O2_1 29_555 4_565 162.5(7)
Pb O2 O2_1 29_555 13_555 115.7(9)
Pb O2 O2_1 29_555 15_565 141.5(8)
Pb O2 O2_1 29_555 16_655 98.6(4)
Pb O2 O2_1 29_555 29_555 44.1(6)
Pb O2 O2_1 29_555 33_555 59.2(5)
Pb O2 O2_1 29_555 41_554 96.7(7)
Pb O2 O2_1 29_555 44_555 106.7(4)
Pb O2 O2_2 29_555 . 79(3)
Pb O2 O2_2 29_555 4_565 143.1(9)
Pb O2 O2_2 29_555 13_555 107.7(9)
Pb O2 O2_2 29_555 15_565 138.0(10)
Pb O2 O2_2 29_555 16_655 79.2(7)
Pb O2 O2_2 29_555 22_565 76.1(8)
Pb O2 O2_2 29_555 29_555 56.7(10)
Pb O2 O2_2 29_555 33_555 50.6(6)
Pb O2 O2_2 29_555 41_554 88.5(10)
Pb O2 O2_2 29_555 44_555 127.6(7)
Pb O2 O3 29_555 . 144.6(3)
Pb O2 Mo1 33_555 5_555 88.8(7)
Pb O2 Mo1 33_555 17_555 123.8(9)
Pb O2 O1 33_555 25_555 50.0(6)
Pb O2 O2 33_555 4_565 151.6(8)
Pb O2 O2 33_555 13_555 111.1(4)
Pb O2 O2 33_555 15_565 145.6(4)
Pb O2 O2 33_555 16_655 94.9(9)
Pb O2 O2 33_555 29_555 54.9(6)
Pb O2 O2 33_555 33_555 55.6(10)
Pb O2 O2 33_555 41_554 93.7(8)
Pb O2 O2 33_555 44_555 113.0(9)
Pb O2 Mo2 33_555 . 5.5(5)
Pb O2 Mo2 33_555 5_555 11.0(8)
Pb O2 Mo2 33_555 9_555 8.2(9)
Pb O2 Mo2 33_555 25_555 5.8(5)
Pb O2 Mo2 33_555 29_555 12.0(9)
Pb O2 Mo2 33_555 33_555 11.4(8)
Pb O2 Mo3 33_555 . 11.3(10)
Pb O2 Mo3 33_555 5_555 7.0(14)
Pb O2 Mo3 33_555 9_555 7.5(9)
Pb O2 Mo3 33_555 25_555 12.6(10)
Pb O2 Mo3 33_555 29_555 5.5(12)
Pb O2 Mo3 33_555 33_555 8.5(11)
Pb O2 Nd3 33_555 5_555 85.0(7)
Pb O2 Nd3 33_555 8_655 85.9(7)
Pb O2 Nd3 33_555 17_555 122.2(10)
Pb O2 Nd3 33_555 20_565 112.9(10)
Pb O2 Nd3 33_555 25_555 127.5(9)
Pb O2 Nd3 33_555 28_554 132.5(10)
Pb O2 Nd3 33_555 37_554 89.1(7)
Pb O2 Nd3 33_555 40_555 95.4(7)
Pb O2 Mo1_1 33_555 5_555 91.5(8)
Pb O2 Mo1_1 33_555 8_655 91.0(8)
Pb O2 Mo1_1 33_555 17_555 128.9(11)
Pb O2 Mo1_1 33_555 20_565 127.7(12)
Pb O2 Mo1_1 33_555 25_555 120.0(12)
Pb O2 Mo1_1 33_555 28_554 119.4(12)
Pb O2 Mo1_1 33_555 37_554 86.1(8)
Pb O2 Mo1_1 33_555 40_555 86.8(8)
Pb O2 Nd1_1 33_555 33_555 95.6(8)
Pb O2 O2_1 33_555 . 62.2(18)
Pb O2 O2_1 33_555 4_565 160.2(9)
Pb O2 O2_1 33_555 13_555 115.5(6)
Pb O2 O2_1 33_555 15_565 141.4(5)
Pb O2 O2_1 33_555 16_655 101.5(10)
Pb O2 O2_1 33_555 29_555 45.6(7)
Pb O2 O2_1 33_555 33_555 56.2(10)
Pb O2 O2_1 33_555 41_554 94.4(8)
Pb O2 O2_1 33_555 44_555 104.2(9)
Pb O2 O2_2 33_555 . 77(3)
Pb O2 O2_2 33_555 4_565 141.0(10)
Pb O2 O2_2 33_555 13_555 108.4(7)
Pb O2 O2_2 33_555 15_565 138.8(7)
Pb O2 O2_2 33_555 16_655 82.1(12)
Pb O2 O2_2 33_555 22_565 74.4(9)
Pb O2 O2_2 33_555 29_555 57.4(9)
Pb O2 O2_2 33_555 33_555 47.6(11)
Pb O2 O2_2 33_555 41_554 86.4(11)
Pb O2 O2_2 33_555 44_555 125.0(11)
Pb O2 O3 33_555 . 147.3(9)
Mo1 O2 Mo1 5_555 17_555 109.64(9)
Mo1 O2 O1 5_555 25_555 101.61(8)
Mo1 O2 O2 5_555 4_565 90.54(7)
Mo1 O2 O2 5_555 13_555 35.76(5)
Mo1 O2 O2 5_555 15_565 113.58(9)
Mo1 O2 O2 5_555 16_655 35.91(5)
Mo1 O2 O2 5_555 29_555 35.33(5)
Mo1 O2 O2 5_555 33_555 126.59(9)
Mo1 O2 O2 5_555 41_554 89.96(8)
Mo1 O2 O2 5_555 44_555 146.26(10)
Mo1 O2 Mo2 5_555 . 85.46(7)
Mo1 O2 Mo2 5_555 5_555 99.56(7)
Mo1 O2 Mo2 5_555 9_555 81.61(6)
Mo1 O2 Mo2 5_555 25_555 92.17(6)
Mo1 O2 Mo2 5_555 29_555 77.62(6)
Mo1 O2 Mo2 5_555 33_555 99.75(8)
Mo1 O2 Mo3 5_555 . 78.4(7)
Mo1 O2 Mo3 5_555 5_555 93.9(9)
Mo1 O2 Mo3 5_555 9_555 96.1(7)
Mo1 O2 Mo3 5_555 25_555 101.1(7)
Mo1 O2 Mo3 5_555 29_555 86.4(6)
Mo1 O2 Mo3 5_555 33_555 80.3(9)
Mo1 O2 Nd3 5_555 5_555 5.13(18)
Mo1 O2 Nd3 5_555 8_655 6.0(2)
Mo1 O2 Nd3 5_555 17_555 112.1(3)
Mo1 O2 Nd3 5_555 20_565 113.9(3)
Mo1 O2 Nd3 5_555 25_555 98.7(3)
Mo1 O2 Nd3 5_555 28_554 112.7(4)
Mo1 O2 Nd3 5_555 37_554 1.3(2)
Mo1 O2 Nd3 5_555 40_555 6.64(18)
Mo1 O2 Mo1_1 5_555 5_555 3.0(4)
Mo1 O2 Mo1_1 5_555 8_655 2.3(4)
Mo1 O2 Mo1_1 5_555 17_555 107.5(10)
Mo1 O2 Mo1_1 5_555 20_565 106.3(10)
Mo1 O2 Mo1_1 5_555 25_555 111.3(9)
Mo1 O2 Mo1_1 5_555 28_554 112.8(9)
Mo1 O2 Mo1_1 5_555 37_554 2.7(5)
Mo1 O2 Mo1_1 5_555 40_555 2.2(4)
Mo1 O2 Nd1_1 5_555 33_555 94.35(7)
Mo1 O2 O2_1 5_555 . 34.6(11)
Mo1 O2 O2_1 5_555 4_565 91.5(3)
Mo1 O2 O2_1 5_555 13_555 48.1(4)
Mo1 O2 O2_1 5_555 15_565 122.1(3)
Mo1 O2 O2_1 5_555 16_655 43.7(3)
Mo1 O2 O2_1 5_555 29_555 43.4(2)
Mo1 O2 O2_1 5_555 33_555 120.4(3)
Mo1 O2 O2_1 5_555 41_554 89.2(3)
Mo1 O2 O2_1 5_555 44_555 156.2(2)
Mo1 O2 O2_2 5_555 . 164(3)
Mo1 O2 O2_2 5_555 4_565 88.0(6)
Mo1 O2 O2_2 5_555 13_555 32.1(5)
Mo1 O2 O2_2 5_555 15_565 114.3(6)
Mo1 O2 O2_2 5_555 16_655 37.7(7)
Mo1 O2 O2_2 5_555 22_565 162.2(6)
Mo1 O2 O2_2 5_555 29_555 38.4(7)
Mo1 O2 O2_2 5_555 33_555 122.6(6)
Mo1 O2 O2_2 5_555 41_554 81.3(8)
Mo1 O2 O2_2 5_555 44_555 139.0(6)
Mo1 O2 O3 5_555 . 61.76(5)
Mo1 O2 O1 17_555 25_555 148.25(12)
Mo1 O2 O2 17_555 4_565 31.78(6)
Mo1 O2 O2 17_555 13_555 73.97(9)
Mo1 O2 O2 17_555 15_565 74.68(9)
Mo1 O2 O2 17_555 16_655 131.13(11)
Mo1 O2 O2 17_555 29_555 117.64(11)
Mo1 O2 O2 17_555 33_555 72.01(8)
Mo1 O2 O2 17_555 41_554 36.95(6)
Mo1 O2 O2 17_555 44_555 36.95(6)
Mo1 O2 Mo2 17_555 . 120.95(11)
Mo1 O2 Mo2 17_555 5_555 117.32(10)
Mo1 O2 Mo2 17_555 9_555 130.16(10)
Mo1 O2 Mo2 17_555 25_555 126.60(10)
Mo1 O2 Mo2 17_555 29_555 131.80(11)
Mo1 O2 Mo2 17_555 33_555 116.34(11)
Mo1 O2 Mo3 17_555 . 131.5(6)
Mo1 O2 Mo3 17_555 5_555 117.4(11)
Mo1 O2 Mo3 17_555 9_555 122.1(6)
Mo1 O2 Mo3 17_555 25_555 116.0(7)
Mo1 O2 Mo3 17_555 29_555 129.3(8)
Mo1 O2 Mo3 17_555 33_555 126.9(8)
Mo1 O2 Nd3 17_555 5_555 114.7(2)
Mo1 O2 Nd3 17_555 8_655 106.9(2)
Mo1 O2 Nd3 17_555 17_555 2.7(3)
Mo1 O2 Nd3 17_555 20_565 11.1(3)
Mo1 O2 Nd3 17_555 25_555 11.1(3)
Mo1 O2 Nd3 17_555 28_554 10.5(3)
Mo1 O2 Nd3 17_555 37_554 110.5(3)
Mo1 O2 Nd3 17_555 40_555 106.3(2)
Mo1 O2 Mo1_1 17_555 5_555 108.9(6)
Mo1 O2 Mo1_1 17_555 8_655 108.5(7)
Mo1 O2 Mo1_1 17_555 17_555 5.2(6)
Mo1 O2 Mo1_1 17_555 20_565 4.7(6)
Mo1 O2 Mo1_1 17_555 25_555 3.9(6)
Mo1 O2 Mo1_1 17_555 28_554 4.9(6)
Mo1 O2 Mo1_1 17_555 37_554 111.0(6)
Mo1 O2 Mo1_1 17_555 40_555 109.9(6)
Mo1 O2 Nd1_1 17_555 33_555 132.97(11)
Mo1 O2 O2_1 17_555 . 142.1(11)
Mo1 O2 O2_1 17_555 4_565 38.4(4)
Mo1 O2 O2_1 17_555 13_555 61.5(4)
Mo1 O2 O2_1 17_555 15_565 70.7(3)
Mo1 O2 O2_1 17_555 16_655 128.8(3)
Mo1 O2 O2_1 17_555 29_555 124.5(2)
Mo1 O2 O2_1 17_555 33_555 69.2(4)
Mo1 O2 O2_1 17_555 41_554 36.85(19)
Mo1 O2 O2_1 17_555 44_555 46.6(2)
Mo1 O2 O2_2 17_555 . 85(3)
Mo1 O2 O2_2 17_555 4_565 26.4(6)
Mo1 O2 O2_2 17_555 13_555 77.6(6)
Mo1 O2 O2_2 17_555 15_565 81.7(6)
Mo1 O2 O2_2 17_555 16_655 142.2(7)
Mo1 O2 O2_2 17_555 22_565 85.2(6)
Mo1 O2 O2_2 17_555 29_555 107.0(7)
Mo1 O2 O2_2 17_555 33_555 79.7(6)
Mo1 O2 O2_2 17_555 41_554 47.8(8)
Mo1 O2 O2_2 17_555 44_555 34.4(6)
Mo1 O2 O3 17_555 . 82.09(8)
O1 O2 O2 25_555 4_565 156.52(10)
O1 O2 O2 25_555 13_555 137.36(10)
O1 O2 O2 25_555 15_565 98.18(9)
O1 O2 O2 25_555 16_655 78.75(8)
O1 O2 O2 25_555 29_555 85.11(8)
O1 O2 O2 25_555 33_555 85.11(8)
O1 O2 O2 25_555 41_554 140.88(10)
O1 O2 O2 25_555 44_555 112.13(10)
O1 O2 Mo2 25_555 . 55.12(7)
O1 O2 Mo2 25_555 5_555 49.74(6)
O1 O2 Mo2 25_555 9_555 48.58(6)
O1 O2 Mo2 25_555 25_555 44.59(5)
O1 O2 Mo2 25_555 29_555 49.85(6)
O1 O2 Mo2 25_555 33_555 50.72(6)
O1 O2 Mo3 25_555 . 49.6(8)
O1 O2 Mo3 25_555 5_555 53.3(10)
O1 O2 Mo3 25_555 9_555 46.7(6)
O1 O2 Mo3 25_555 25_555 50.2(8)
O1 O2 Mo3 25_555 29_555 46.0(6)
O1 O2 Mo3 25_555 33_555 52.6(7)
O1 O2 Nd3 25_555 5_555 96.5(2)
O1 O2 Nd3 25_555 8_655 103.7(2)
O1 O2 Nd3 25_555 17_555 145.6(3)
O1 O2 Nd3 25_555 20_565 140.9(3)
O1 O2 Nd3 25_555 25_555 159.4(3)
O1 O2 Nd3 25_555 28_554 145.3(4)
O1 O2 Nd3 25_555 37_554 100.9(3)
O1 O2 Nd3 25_555 40_555 105.4(2)
O1 O2 Mo1_1 25_555 5_555 102.6(6)
O1 O2 Mo1_1 25_555 8_655 103.0(6)
O1 O2 Mo1_1 25_555 17_555 150.9(10)
O1 O2 Mo1_1 25_555 20_565 152.0(9)
O1 O2 Mo1_1 25_555 25_555 145.8(8)
O1 O2 Mo1_1 25_555 28_554 144.3(8)
O1 O2 Mo1_1 25_555 37_554 99.9(6)
O1 O2 Mo1_1 25_555 40_555 101.1(6)
O1 O2 Nd1_1 25_555 33_555 46.92(6)
O1 O2 O2_1 25_555 . 67.6(10)
O1 O2 O2_1 25_555 4_565 148.5(2)
O1 O2 O2_1 25_555 13_555 149.4(4)
O1 O2 O2_1 25_555 15_565 97.6(3)
O1 O2 O2_1 25_555 16_655 78.6(2)
O1 O2 O2_1 25_555 29_555 75.8(2)
O1 O2 O2_1 25_555 33_555 90.4(5)
O1 O2 O2_1 25_555 41_554 141.7(3)
O1 O2 O2_1 25_555 44_555 102.0(2)
O1 O2 O2_2 25_555 . 63(3)
O1 O2 O2_2 25_555 4_565 166.4(6)
O1 O2 O2_2 25_555 13_555 133.7(6)
O1 O2 O2_2 25_555 15_565 90.7(6)
O1 O2 O2_2 25_555 16_655 69.0(7)
O1 O2 O2_2 25_555 22_565 63.0(6)
O1 O2 O2_2 25_555 29_555 93.9(7)
O1 O2 O2_2 25_555 33_555 78.9(6)
O1 O2 O2_2 25_555 41_554 135.8(8)
O1 O2 O2_2 25_555 44_555 117.7(6)
O1 O2 O3 25_555 . 118.85(9)
O2 O2 O2 4_565 13_555 57.58(7)
O2 O2 O2 4_565 15_565 58.39(7)
O2 O2 O2 4_565 16_655 101.08(9)
O2 O2 O2 4_565 29_555 115.22(9)
O2 O2 O2 4_565 33_555 103.79(9)
O2 O2 O2 4_565 41_554 57.87(7)
O2 O2 O2 4_565 44_555 57.87(7)
O2 O2 Mo2 4_565 . 147.03(11)
O2 O2 Mo2 4_565 5_555 148.09(9)
O2 O2 Mo2 4_565 9_555 154.56(9)
O2 O2 Mo2 4_565 25_555 156.11(9)
O2 O2 Mo2 4_565 29_555 153.60(10)
O2 O2 Mo2 4_565 33_555 147.08(10)
O2 O2 Mo3 4_565 . 153.9(8)
O2 O2 Mo3 4_565 5_555 146.7(11)
O2 O2 Mo3 4_565 9_555 152.4(6)
O2 O2 Mo3 4_565 25_555 147.0(7)
O2 O2 Mo3 4_565 29_555 156.4(7)
O2 O2 Mo3 4_565 33_555 150.5(7)
O2 O2 Nd3 4_565 5_555 95.51(19)
O2 O2 Nd3 4_565 8_655 90.50(19)
O2 O2 Nd3 4_565 17_555 34.1(3)
O2 O2 Nd3 4_565 20_565 42.8(3)
O2 O2 Nd3 4_565 25_555 25.0(3)
O2 O2 Nd3 4_565 28_554 26.7(3)
O2 O2 Nd3 4_565 37_554 90.8(2)
O2 O2 Nd3 4_565 40_555 85.1(2)
O2 O2 Mo1_1 4_565 5_555 88.7(6)
O2 O2 Mo1_1 4_565 8_655 88.6(6)
O2 O2 Mo1_1 4_565 17_555 26.7(6)
O2 O2 Mo1_1 4_565 20_565 27.2(6)
O2 O2 Mo1_1 4_565 25_555 35.7(6)
O2 O2 Mo1_1 4_565 28_554 36.7(6)
O2 O2 Mo1_1 4_565 37_554 92.8(5)
O2 O2 Mo1_1 4_565 40_555 91.8(5)
O2 O2 Nd1_1 4_565 33_555 112.79(8)
O2 O2 O2_1 4_565 . 124.6(12)
O2 O2 O2_1 4_565 4_565 8.7(3)
O2 O2 O2_1 4_565 13_555 48.0(5)
O2 O2 O2_1 4_565 15_565 59.1(3)
O2 O2 O2_1 4_565 16_655 97.4(3)
O2 O2 O2_1 4_565 29_555 125.1(2)
O2 O2 O2_1 4_565 33_555 100.7(5)
O2 O2 O2_1 4_565 41_554 57.2(2)
O2 O2 O2_1 4_565 44_555 68.5(2)
O2 O2 O2_2 4_565 . 106(3)
O2 O2 O2_2 4_565 4_565 10.8(6)
O2 O2 O2_2 4_565 13_555 61.2(6)
O2 O2 O2_2 4_565 15_565 65.9(6)
O2 O2 O2_2 4_565 16_655 113.5(7)
O2 O2 O2_2 4_565 22_565 107.1(6)
O2 O2 O2_2 4_565 29_555 107.8(7)
O2 O2 O2_2 4_565 33_555 111.4(6)
O2 O2 O2_2 4_565 41_554 65.4(8)
O2 O2 O2_2 4_565 44_555 48.5(6)
O2 O2 O3 4_565 . 50.31(6)
O2 O2 O2 13_555 15_565 101.71(9)
O2 O2 O2 13_555 16_655 64.03(8)
O2 O2 O2 13_555 29_555 58.68(8)
O2 O2 O2 13_555 33_555 116.93(10)
O2 O2 O2 13_555 41_554 61.91(8)
O2 O2 O2 13_555 44_555 110.51(10)
O2 O2 Mo2 13_555 . 106.04(9)
O2 O2 Mo2 13_555 5_555 119.39(9)
O2 O2 Mo2 13_555 9_555 106.56(8)
O2 O2 Mo2 13_555 25_555 116.24(8)
O2 O2 Mo2 13_555 29_555 103.17(9)
O2 O2 Mo2 13_555 33_555 119.02(10)
O2 O2 Mo3 13_555 . 103.8(8)
O2 O2 Mo3 13_555 5_555 113.2(8)
O2 O2 Mo3 13_555 9_555 118.2(7)
O2 O2 Mo3 13_555 25_555 120.3(8)
O2 O2 Mo3 13_555 29_555 111.2(6)
O2 O2 Mo3 13_555 33_555 103.7(8)
O2 O2 Nd3 13_555 5_555 40.86(19)
O2 O2 Nd3 13_555 8_655 33.92(19)
O2 O2 Nd3 13_555 17_555 76.5(3)
O2 O2 Nd3 13_555 20_565 79.3(3)
O2 O2 Nd3 13_555 25_555 63.0(3)
O2 O2 Nd3 13_555 28_554 77.1(4)
O2 O2 Nd3 13_555 37_554 36.5(2)
O2 O2 Nd3 13_555 40_555 32.4(2)
O2 O2 Mo1_1 13_555 5_555 34.9(6)
O2 O2 Mo1_1 13_555 8_655 34.5(6)
O2 O2 Mo1_1 13_555 17_555 71.7(10)
O2 O2 Mo1_1 13_555 20_565 70.5(10)
O2 O2 Mo1_1 13_555 25_555 75.9(9)
O2 O2 Mo1_1 13_555 28_554 77.4(9)
O2 O2 Mo1_1 13_555 37_554 37.4(6)
O2 O2 Mo1_1 13_555 40_555 36.3(6)
O2 O2 Nd1_1 13_555 33_555 117.97(9)
O2 O2 O2_1 13_555 . 69.9(11)
O2 O2 O2_1 13_555 4_565 61.1(2)
O2 O2 O2_1 13_555 13_555 12.5(3)
O2 O2 O2_1 13_555 15_565 107.4(3)
O2 O2 O2_1 13_555 16_655 68.0(2)
O2 O2 O2_1 13_555 29_555 68.7(2)
O2 O2 O2_1 13_555 33_555 109.6(5)
O2 O2 O2_1 13_555 41_554 60.9(3)
O2 O2 O2_1 13_555 44_555 120.5(2)
O2 O2 O2_2 13_555 . 159(3)
O2 O2 O2_2 13_555 4_565 53.0(6)
O2 O2 O2_2 13_555 13_555 3.7(5)
O2 O2 O2_2 13_555 15_565 106.8(6)
O2 O2 O2_2 13_555 16_655 70.8(7)
O2 O2 O2_2 13_555 22_565 157.9(6)
O2 O2 O2_2 13_555 29_555 53.8(7)
O2 O2 O2_2 13_555 33_555 118.5(6)
O2 O2 O2_2 13_555 41_554 57.3(8)
O2 O2 O2_2 13_555 44_555 104.3(6)
O2 O2 O3 13_555 . 52.77(6)
O2 O2 O2 15_565 16_655 90.00(9)
O2 O2 O2 15_565 29_555 147.70(10)
O2 O2 O2 15_565 33_555 117.75(10)
O2 O2 O2 15_565 41_554 111.25(10)
O2 O2 O2 15_565 44_555 62.22(8)
O2 O2 Mo2 15_565 . 151.03(11)
O2 O2 Mo2 15_565 5_555 138.81(9)
O2 O2 Mo2 15_565 9_555 146.57(9)
O2 O2 Mo2 15_565 25_555 139.85(9)
O2 O2 Mo2 15_565 29_555 148.01(10)
O2 O2 Mo2 15_565 33_555 139.24(10)
O2 O2 Mo3 15_565 . 147.7(8)
O2 O2 Mo3 15_565 5_555 144.9(8)
O2 O2 Mo3 15_565 9_555 139.3(6)
O2 O2 Mo3 15_565 25_555 137.9(9)
O2 O2 Mo3 15_565 29_555 143.3(6)
O2 O2 Mo3 15_565 33_555 150.5(7)
O2 O2 Nd3 15_565 5_555 115.3(2)
O2 O2 Nd3 15_565 8_655 118.5(2)
O2 O2 Nd3 15_565 17_555 74.8(3)
O2 O2 Nd3 15_565 20_565 82.7(4)
O2 O2 Nd3 15_565 25_555 76.7(3)
O2 O2 Nd3 15_565 28_554 64.2(4)
O2 O2 Nd3 15_565 37_554 112.7(2)
O2 O2 Nd3 15_565 40_555 107.4(2)
O2 O2 Mo1_1 15_565 5_555 110.6(4)
O2 O2 Mo1_1 15_565 8_655 111.5(5)
O2 O2 Mo1_1 15_565 17_555 70.9(10)
O2 O2 Mo1_1 15_565 20_565 72.8(10)
O2 O2 Mo1_1 15_565 25_555 77.5(9)
O2 O2 Mo1_1 15_565 28_554 77.1(9)
O2 O2 Mo1_1 15_565 37_554 116.1(5)
O2 O2 Mo1_1 15_565 40_555 115.8(5)
O2 O2 Nd1_1 15_565 33_555 58.57(6)
O2 O2 O2_1 15_565 . 123.4(17)
O2 O2 O2_1 15_565 4_565 50.4(2)
O2 O2 O2_1 15_565 13_555 98.7(4)
O2 O2 O2_1 15_565 15_565 8.7(3)
O2 O2 O2_1 15_565 16_655 80.8(4)
O2 O2 O2_1 15_565 29_555 151.4(2)
O2 O2 O2_1 15_565 33_555 122.1(3)
O2 O2 O2_1 15_565 41_554 111.0(2)
O2 O2 O2_1 15_565 44_555 65.8(3)
O2 O2 O2_2 15_565 . 76(3)
O2 O2 O2_2 15_565 4_565 68.9(6)
O2 O2 O2_2 15_565 13_555 103.8(6)
O2 O2 O2_2 15_565 15_565 7.6(6)
O2 O2 O2_2 15_565 16_655 99.5(7)
O2 O2 O2_2 15_565 22_565 79.2(6)
O2 O2 O2_2 15_565 29_555 151.6(7)
O2 O2 O2_2 15_565 33_555 123.2(6)
O2 O2 O2_2 15_565 41_554 121.3(8)
O2 O2 O2_2 15_565 44_555 52.3(6)
O2 O2 O3 15_565 . 53.15(6)
O2 O2 O2 16_655 29_555 58.95(8)
O2 O2 O2 16_655 33_555 149.73(10)
O2 O2 O2 16_655 41_554 124.68(10)
O2 O2 O2 16_655 44_555 150.79(11)
O2 O2 Mo2 16_655 . 94.67(9)
O2 O2 Mo2 16_655 5_555 104.80(8)
O2 O2 Mo2 16_655 9_555 86.68(7)
O2 O2 Mo2 16_655 25_555 94.93(8)
O2 O2 Mo2 16_655 29_555 83.15(8)
O2 O2 Mo2 16_655 33_555 105.55(9)
O2 O2 Mo3 16_655 . 83.8(5)
O2 O2 Mo3 16_655 5_555 101.8(11)
O2 O2 Mo3 16_655 9_555 99.9(7)
O2 O2 Mo3 16_655 25_555 106.4(6)
O2 O2 Mo3 16_655 29_555 90.1(8)
O2 O2 Mo3 16_655 33_555 87.8(9)
O2 O2 Nd3 16_655 5_555 33.4(2)
O2 O2 Nd3 16_655 8_655 41.7(2)
O2 O2 Nd3 16_655 17_555 133.8(3)
O2 O2 Nd3 16_655 20_565 140.3(3)
O2 O2 Nd3 16_655 25_555 120.8(3)
O2 O2 Nd3 16_655 28_554 127.7(4)
O2 O2 Nd3 16_655 37_554 34.6(2)
O2 O2 Nd3 16_655 40_555 34.6(2)
O2 O2 Mo1_1 16_655 5_555 34.4(6)
O2 O2 Mo1_1 16_655 8_655 35.4(7)
O2 O2 Mo1_1 16_655 17_555 126.7(7)
O2 O2 Mo1_1 16_655 20_565 126.5(7)
O2 O2 Mo1_1 16_655 25_555 134.5(7)
O2 O2 Mo1_1 16_655 28_554 135.9(7)
O2 O2 Mo1_1 16_655 37_554 36.6(6)
O2 O2 Mo1_1 16_655 40_555 37.3(6)
O2 O2 Nd1_1 16_655 33_555 58.57(6)
O2 O2 O2_1 16_655 . 34.7(17)
O2 O2 O2_1 16_655 4_565 96.9(4)
O2 O2 O2_1 16_655 13_555 76.0(3)
O2 O2 O2_1 16_655 15_565 98.5(3)
O2 O2 O2_1 16_655 16_655 9.3(4)
O2 O2 O2_1 16_655 29_555 61.5(2)
O2 O2 O2_1 16_655 33_555 147.5(3)
O2 O2 O2_1 16_655 41_554 123.8(3)
O2 O2 O2_1 16_655 44_555 155.7(3)
O2 O2 O2_2 16_655 . 136(3)
O2 O2 O2_2 16_655 4_565 104.7(6)
O2 O2 O2_2 16_655 13_555 61.2(6)
O2 O2 O2_2 16_655 15_565 87.3(6)
O2 O2 O2_2 16_655 16_655 12.9(7)
O2 O2 O2_2 16_655 22_565 137.9(6)
O2 O2 O2_2 16_655 29_555 67.2(7)
O2 O2 O2_2 16_655 33_555 142.1(6)
O2 O2 O2_2 16_655 41_554 117.0(8)
O2 O2 O2_2 16_655 44_555 139.0(6)
O2 O2 O3 16_655 . 53.15(6)
O2 O2 O2 29_555 33_555 94.52(9)
O2 O2 O2 29_555 41_554 83.33(9)
O2 O2 O2 29_555 44_555 145.49(10)
O2 O2 Mo2 29_555 . 50.89(6)
O2 O2 Mo2 29_555 5_555 65.20(6)
O2 O2 Mo2 29_555 9_555 48.79(6)
O2 O2 Mo2 29_555 25_555 59.17(6)
O2 O2 Mo2 29_555 29_555 45.07(6)
O2 O2 Mo2 29_555 33_555 65.24(7)
O2 O2 Mo3 29_555 . 45.8(8)
O2 O2 Mo3 29_555 5_555 59.2(9)
O2 O2 Mo3 29_555 9_555 62.4(7)
O2 O2 Mo3 29_555 25_555 66.6(7)
O2 O2 Mo3 29_555 29_555 53.6(6)
O2 O2 Mo3 29_555 33_555 46.6(9)
O2 O2 Nd3 29_555 5_555 32.87(19)
O2 O2 Nd3 29_555 8_655 31.47(19)
O2 O2 Nd3 29_555 17_555 118.9(3)
O2 O2 Nd3 29_555 20_565 114.6(4)
O2 O2 Nd3 29_555 25_555 110.1(4)
O2 O2 Nd3 29_555 28_554 126.2(4)
O2 O2 Nd3 29_555 37_554 36.0(2)
O2 O2 Nd3 29_555 40_555 41.90(19)
O2 O2 Mo1_1 29_555 5_555 38.3(4)
O2 O2 Mo1_1 29_555 8_655 37.6(4)
O2 O2 Mo1_1 29_555 17_555 118.8(11)
O2 O2 Mo1_1 29_555 20_565 116.9(11)
O2 O2 Mo1_1 29_555 25_555 116.8(10)
O2 O2 Mo1_1 29_555 28_554 117.8(10)
O2 O2 Mo1_1 29_555 37_554 32.7(4)
O2 O2 Mo1_1 29_555 40_555 33.2(4)
O2 O2 Nd1_1 29_555 33_555 105.44(8)
O2 O2 O2_1 29_555 . 29.7(15)
O2 O2 O2_1 29_555 4_565 119.7(2)
O2 O2 O2_1 29_555 13_555 67.2(5)
O2 O2 O2_1 29_555 15_565 156.4(3)
O2 O2 O2_1 29_555 16_655 68.3(4)
O2 O2 O2_1 29_555 29_555 10.1(2)
O2 O2 O2_1 29_555 33_555 89.9(3)
O2 O2 O2_1 29_555 41_554 83.1(2)
O2 O2 O2_1 29_555 44_555 145.2(3)
O2 O2 O2_2 29_555 . 132(3)
O2 O2 O2_2 29_555 4_565 108.1(6)
O2 O2 O2_2 29_555 13_555 55.4(6)
O2 O2 O2_2 29_555 15_565 146.2(6)
O2 O2 O2_2 29_555 16_655 51.6(7)
O2 O2 O2_2 29_555 22_565 129.1(6)
O2 O2 O2_2 29_555 29_555 11.0(7)
O2 O2 O2_2 29_555 33_555 89.0(6)
O2 O2 O2_2 29_555 41_554 72.2(8)
O2 O2 O2_2 29_555 44_555 150.8(6)
O2 O2 O3 29_555 . 97.10(8)
O2 O2 O2 33_555 41_554 58.83(8)
O2 O2 O2 33_555 44_555 59.41(8)
O2 O2 Mo2 33_555 . 55.25(7)
O2 O2 Mo2 33_555 5_555 46.51(6)
O2 O2 Mo2 33_555 9_555 63.62(6)
O2 O2 Mo2 33_555 25_555 56.39(6)
O2 O2 Mo2 33_555 29_555 66.94(7)
O2 O2 Mo2 33_555 33_555 45.64(6)
O2 O2 Mo3 33_555 . 66.3(5)
O2 O2 Mo3 33_555 5_555 48.6(11)
O2 O2 Mo3 33_555 9_555 51.5(6)
O2 O2 Mo3 33_555 25_555 45.0(6)
O2 O2 Mo3 33_555 29_555 60.7(8)
O2 O2 Mo3 33_555 33_555 62.2(9)
O2 O2 Nd3 33_555 5_555 126.1(2)
O2 O2 Nd3 33_555 8_655 120.8(2)
O2 O2 Nd3 33_555 17_555 69.8(3)
O2 O2 Nd3 33_555 20_565 61.0(3)
O2 O2 Nd3 33_555 25_555 80.0(3)
O2 O2 Nd3 33_555 28_554 78.6(3)
O2 O2 Nd3 33_555 37_554 127.7(2)
O2 O2 Nd3 33_555 40_555 131.7(2)
O2 O2 Mo1_1 33_555 5_555 129.3(5)
O2 O2 Mo1_1 33_555 8_655 128.4(5)
O2 O2 Mo1_1 33_555 17_555 77.2(6)
O2 O2 Mo1_1 33_555 20_565 76.6(6)
O2 O2 Mo1_1 33_555 25_555 68.1(6)
O2 O2 Mo1_1 33_555 28_554 67.1(6)
O2 O2 Mo1_1 33_555 37_554 124.5(5)
O2 O2 Mo1_1 33_555 40_555 124.5(5)
O2 O2 Nd1_1 33_555 33_555 124.24(9)
O2 O2 O2_1 33_555 . 115.2(17)
O2 O2 O2_1 33_555 4_565 109.9(4)
O2 O2 O2_1 33_555 13_555 108.9(3)
O2 O2 O2_1 33_555 15_565 109.0(3)
O2 O2 O2_1 33_555 16_655 157.1(3)
O2 O2 O2_1 33_555 29_555 89.9(2)
O2 O2 O2_1 33_555 33_555 7.4(5)
O2 O2 O2_1 33_555 41_554 59.8(3)
O2 O2 O2_1 33_555 44_555 53.0(3)
O2 O2 O2_2 33_555 . 51(3)
O2 O2 O2_2 33_555 4_565 97.0(6)
O2 O2 O2_2 33_555 13_555 117.9(6)
O2 O2 O2_2 33_555 15_565 118.6(6)
O2 O2 O2_2 33_555 16_655 137.4(7)
O2 O2 O2_2 33_555 22_565 47.3(6)
O2 O2 O2_2 33_555 29_555 88.7(7)
O2 O2 O2_2 33_555 33_555 8.0(6)
O2 O2 O2_2 33_555 41_554 60.4(8)
O2 O2 O2_2 33_555 44_555 71.3(6)
O2 O2 O3 33_555 . 154.09(10)
O2 O2 O2 41_554 44_555 64.26(8)
O2 O2 Mo2 41_554 . 89.37(9)
O2 O2 Mo2 41_554 5_555 91.72(8)
O2 O2 Mo2 41_554 9_555 97.75(8)
O2 O2 Mo2 41_554 25_555 98.38(8)
O2 O2 Mo2 41_554 29_555 98.13(9)
O2 O2 Mo2 41_554 33_555 90.71(8)
O2 O2 Mo3 41_554 . 98.1(7)
O2 O2 Mo3 41_554 5_555 89.1(10)
O2 O2 Mo3 41_554 9_555 95.3(6)
O2 O2 Mo3 41_554 25_555 91.1(8)
O2 O2 Mo3 41_554 29_555 98.7(7)
O2 O2 Mo3 41_554 33_555 93.9(7)
O2 O2 Nd3 41_554 5_555 93.7(2)
O2 O2 Nd3 41_554 8_655 84.8(2)
O2 O2 Nd3 41_554 17_555 37.3(3)
O2 O2 Nd3 41_554 20_565 31.3(4)
O2 O2 Nd3 41_554 25_555 35.1(3)
O2 O2 Nd3 41_554 28_554 47.3(4)
O2 O2 Nd3 41_554 37_554 91.2(2)
O2 O2 Nd3 41_554 40_555 90.2(2)
O2 O2 Mo1_1 41_554 5_555 90.9(7)
O2 O2 Mo1_1 41_554 8_655 90.0(7)
O2 O2 Mo1_1 41_554 17_555 40.3(10)
O2 O2 Mo1_1 41_554 20_565 38.5(10)
O2 O2 Mo1_1 41_554 25_555 34.8(10)
O2 O2 Mo1_1 41_554 28_554 35.4(10)
O2 O2 Mo1_1 41_554 37_554 90.0(6)
O2 O2 Mo1_1 41_554 40_555 89.0(6)
O2 O2 Nd1_1 41_554 33_555 169.82(10)
O2 O2 O2_1 41_554 . 112.1(13)
O2 O2 O2_1 41_554 4_565 66.5(3)
O2 O2 O2_1 41_554 13_555 51.4(2)
O2 O2 O2_1 41_554 15_565 107.7(3)
O2 O2 O2_1 41_554 16_655 129.8(2)
O2 O2 O2_1 41_554 29_555 88.5(2)
O2 O2 O2_1 41_554 33_555 52.4(5)
O2 O2 O2_1 41_554 41_554 1.0(3)
O2 O2 O2_1 41_554 44_555 69.6(3)
O2 O2 O2_2 41_554 . 99(3)
O2 O2 O2_2 41_554 4_565 47.4(6)
O2 O2 O2_2 41_554 13_555 64.2(6)
O2 O2 O2_2 41_554 15_565 118.5(6)
O2 O2 O2_2 41_554 16_655 127.2(7)
O2 O2 O2_2 41_554 22_565 96.9(6)
O2 O2 O2_2 41_554 29_555 72.4(7)
O2 O2 O2_2 41_554 33_555 63.7(6)
O2 O2 O2_2 41_554 41_554 11.2(8)
O2 O2 O2_2 41_554 44_555 67.5(6)
O2 O2 O3 41_554 . 99.64(9)
O2 O2 Mo2 44_555 . 113.93(10)
O2 O2 Mo2 44_555 5_555 102.44(8)
O2 O2 Mo2 44_555 9_555 121.25(9)
O2 O2 Mo2 44_555 25_555 111.94(8)
O2 O2 Mo2 44_555 29_555 125.03(10)
O2 O2 Mo2 44_555 33_555 101.84(9)
O2 O2 Mo3 44_555 . 124.3(5)
O2 O2 Mo3 44_555 5_555 106.3(10)
O2 O2 Mo3 44_555 9_555 107.1(7)
O2 O2 Mo3 44_555 25_555 100.8(6)
O2 O2 Mo3 44_555 29_555 117.3(8)
O2 O2 Mo3 44_555 33_555 120.7(9)
O2 O2 Nd3 44_555 5_555 151.4(2)
O2 O2 Nd3 44_555 8_655 143.8(2)
O2 O2 Nd3 44_555 17_555 34.6(3)
O2 O2 Nd3 44_555 20_565 34.8(4)
O2 O2 Nd3 44_555 25_555 47.7(3)
O2 O2 Nd3 44_555 28_554 33.7(4)
O2 O2 Nd3 44_555 37_554 146.9(3)
O2 O2 Nd3 44_555 40_555 142.0(2)
O2 O2 Mo1_1 44_555 5_555 145.1(6)
O2 O2 Mo1_1 44_555 8_655 144.8(6)
O2 O2 Mo1_1 44_555 17_555 38.8(10)
O2 O2 Mo1_1 44_555 20_565 40.0(10)
O2 O2 Mo1_1 44_555 25_555 35.8(10)
O2 O2 Mo1_1 44_555 28_554 34.4(10)
O2 O2 Mo1_1 44_555 37_554 147.9(6)
O2 O2 Mo1_1 44_555 40_555 146.7(6)
O2 O2 Nd1_1 44_555 33_555 108.03(9)
O2 O2 O2_1 44_555 . 174.3(18)
O2 O2 O2_1 44_555 4_565 59.2(3)
O2 O2 O2_1 44_555 13_555 98.3(4)
O2 O2 O2_1 44_555 15_565 54.3(3)
O2 O2 O2_1 44_555 16_655 142.3(4)
O2 O2 O2_1 44_555 29_555 146.1(2)
O2 O2 O2_1 44_555 33_555 61.6(3)
O2 O2 O2_1 44_555 41_554 64.7(2)
O2 O2 O2_1 44_555 44_555 10.7(2)
O2 O2 O2_2 44_555 . 50(3)
O2 O2 O2_2 44_555 4_565 58.7(6)
O2 O2 O2_2 44_555 13_555 114.2(6)
O2 O2 O2_2 44_555 15_565 66.2(6)
O2 O2 O2_2 44_555 16_655 161.7(7)
O2 O2 O2_2 44_555 22_565 50.1(6)
O2 O2 O2_2 44_555 29_555 135.1(7)
O2 O2 O2_2 44_555 33_555 66.8(6)
O2 O2 O2_2 44_555 41_554 75.0(8)
O2 O2 O2_2 44_555 44_555 12.0(6)
O2 O2 O3 44_555 . 99.64(9)
Mo2 O2 Mo2 . 5_555 14.30(2)
Mo2 O2 Mo2 . 9_555 9.250(19)
Mo2 O2 Mo2 . 25_555 11.24(2)
Mo2 O2 Mo2 . 29_555 11.832(14)
Mo2 O2 Mo2 . 33_555 14.360(15)
Mo2 O2 Mo3 . . 11.3(5)
Mo2 O2 Mo3 . 5_555 8.5(9)
Mo2 O2 Mo3 . 9_555 12.2(7)
Mo2 O2 Mo3 . 25_555 15.7(7)
Mo2 O2 Mo3 . 29_555 9.3(7)
Mo2 O2 Mo3 . 33_555 6.9(9)
Mo2 O2 Nd3 . 5_555 81.98(19)
Mo2 O2 Nd3 . 8_655 82.25(19)
Mo2 O2 Nd3 . 17_555 119.6(3)
Mo2 O2 Nd3 . 20_565 110.3(3)
Mo2 O2 Nd3 . 25_555 123.7(3)
Mo2 O2 Nd3 . 28_554 130.2(3)
Mo2 O2 Nd3 . 37_554 85.9(2)
Mo2 O2 Nd3 . 40_555 92.1(2)
Mo2 O2 Mo1_1 . 5_555 88.3(4)
Mo2 O2 Mo1_1 . 8_655 87.7(5)
Mo2 O2 Mo1_1 . 17_555 125.9(7)
Mo2 O2 Mo1_1 . 20_565 124.5(8)
Mo2 O2 Mo1_1 . 25_555 117.2(7)
Mo2 O2 Mo1_1 . 28_554 116.8(7)
Mo2 O2 Mo1_1 . 37_554 82.8(5)
Mo2 O2 Mo1_1 . 40_555 83.4(4)
Mo2 O2 Nd1_1 . 33_555 100.15(8)
Mo2 O2 O2_1 . . 61.0(17)
Mo2 O2 O2_1 . 4_565 155.7(3)
Mo2 O2 O2_1 . 13_555 110.2(4)
Mo2 O2 O2_1 . 15_565 146.5(3)
Mo2 O2 O2_1 . 16_655 101.9(4)
Mo2 O2 O2_1 . 29_555 42.0(2)
Mo2 O2 O2_1 . 33_555 55.0(4)
Mo2 O2 O2_1 . 41_554 90.0(2)
Mo2 O2 O2_1 . 44_555 105.7(3)
Mo2 O2 O2_2 . . 81(3)
Mo2 O2 O2_2 . 4_565 136.3(6)
Mo2 O2 O2_2 . 13_555 103.5(6)
Mo2 O2 O2_2 . 15_565 144.3(6)
Mo2 O2 O2_2 . 16_655 82.1(7)
Mo2 O2 O2_2 . 22_565 78.2(6)
Mo2 O2 O2_2 . 29_555 52.7(7)
Mo2 O2 O2_2 . 33_555 47.5(6)
Mo2 O2 O2_2 . 41_554 81.6(8)
Mo2 O2 O2_2 . 44_555 125.9(6)
Mo2 O2 O3 . . 145.74(11)
Mo2 O2 Mo2 5_555 9_555 18.954(14)
Mo2 O2 Mo2 5_555 25_555 9.922(8)
Mo2 O2 Mo2 5_555 29_555 22.91(2)
Mo2 O2 Mo2 5_555 33_555 1.022(11)
Mo2 O2 Mo3 5_555 . 22.2(6)
Mo2 O2 Mo3 5_555 5_555 6.2(8)
Mo2 O2 Mo3 5_555 9_555 5.0(6)
Mo2 O2 Mo3 5_555 25_555 1.7(6)
Mo2 O2 Mo3 5_555 29_555 14.9(8)
Mo2 O2 Mo3 5_555 33_555 19.4(9)
Mo2 O2 Nd3 5_555 5_555 95.91(19)
Mo2 O2 Nd3 5_555 8_655 96.52(19)
Mo2 O2 Nd3 5_555 17_555 115.4(3)
Mo2 O2 Nd3 5_555 20_565 106.2(3)
Mo2 O2 Nd3 5_555 25_555 123.0(3)
Mo2 O2 Nd3 5_555 28_554 124.9(3)
Mo2 O2 Nd3 5_555 37_554 100.0(2)
Mo2 O2 Nd3 5_555 40_555 106.2(2)
Mo2 O2 Mo1_1 5_555 5_555 102.3(4)
Mo2 O2 Mo1_1 5_555 8_655 101.8(5)
Mo2 O2 Mo1_1 5_555 17_555 122.5(6)
Mo2 O2 Mo1_1 5_555 20_565 121.6(6)
Mo2 O2 Mo1_1 5_555 25_555 113.4(6)
Mo2 O2 Mo1_1 5_555 28_554 112.6(7)
Mo2 O2 Mo1_1 5_555 37_554 96.9(5)
Mo2 O2 Mo1_1 5_555 40_555 97.6(5)
Mo2 O2 Nd1_1 5_555 33_555 96.64(7)
Mo2 O2 O2_1 5_555 . 73.0(16)
Mo2 O2 O2_1 5_555 4_565 155.7(4)
Mo2 O2 O2_1 5_555 13_555 122.0(4)
Mo2 O2 O2_1 5_555 15_565 133.0(3)
Mo2 O2 O2_1 5_555 16_655 110.8(3)
Mo2 O2 O2_1 5_555 29_555 56.2(2)
Mo2 O2 O2_1 5_555 33_555 48.3(4)
Mo2 O2 O2_1 5_555 41_554 92.5(3)
Mo2 O2 O2_1 5_555 44_555 93.3(3)
Mo2 O2 O2_2 5_555 . 67(3)
Mo2 O2 O2_2 5_555 4_565 138.7(6)
Mo2 O2 O2_2 5_555 13_555 117.1(6)
Mo2 O2 O2_2 5_555 15_565 133.1(6)
Mo2 O2 O2_2 5_555 16_655 91.9(7)
Mo2 O2 O2_2 5_555 22_565 63.9(6)
Mo2 O2 O2_2 5_555 29_555 66.7(7)
Mo2 O2 O2_2 5_555 33_555 38.5(6)
Mo2 O2 O2_2 5_555 41_554 86.1(8)
Mo2 O2 O2_2 5_555 44_555 114.3(6)
Mo2 O2 O3 5_555 . 157.83(10)
Mo2 O2 Mo2 9_555 25_555 10.571(8)
Mo2 O2 Mo2 9_555 29_555 4.027(10)
Mo2 O2 Mo2 9_555 33_555 19.48(2)
Mo2 O2 Mo3 9_555 . 3.3(6)
Mo2 O2 Mo3 9_555 5_555 15.1(11)
Mo2 O2 Mo3 9_555 9_555 14.7(7)
Mo2 O2 Mo3 9_555 25_555 20.6(6)
Mo2 O2 Mo3 9_555 29_555 4.8(6)
Mo2 O2 Mo3 9_555 33_555 4.0(7)
Mo2 O2 Nd3 9_555 5_555 77.63(18)
Mo2 O2 Nd3 9_555 8_655 79.22(19)
Mo2 O2 Nd3 9_555 17_555 128.8(3)
Mo2 O2 Nd3 9_555 20_565 119.6(3)
Mo2 O2 Nd3 9_555 25_555 132.5(3)
Mo2 O2 Nd3 9_555 28_554 139.5(3)
Mo2 O2 Nd3 9_555 37_554 81.9(2)
Mo2 O2 Nd3 9_555 40_555 88.2(2)
Mo2 O2 Mo1_1 9_555 5_555 84.3(5)
Mo2 O2 Mo1_1 9_555 8_655 83.9(5)
Mo2 O2 Mo1_1 9_555 17_555 135.1(7)
Mo2 O2 Mo1_1 9_555 20_565 133.7(8)
Mo2 O2 Mo1_1 9_555 25_555 126.4(7)
Mo2 O2 Mo1_1 9_555 28_554 126.1(7)
Mo2 O2 Mo1_1 9_555 37_554 78.9(5)
Mo2 O2 Mo1_1 9_555 40_555 79.7(5)
Mo2 O2 Nd1_1 9_555 33_555 92.00(6)
Mo2 O2 O2_1 9_555 . 54.0(16)
Mo2 O2 O2_1 9_555 4_565 163.0(2)
Mo2 O2 O2_1 9_555 13_555 112.6(5)
Mo2 O2 O2_1 9_555 15_565 144.3(3)
Mo2 O2 O2_1 9_555 16_655 93.5(3)
Mo2 O2 O2_1 9_555 29_555 39.1(2)
Mo2 O2 O2_1 9_555 33_555 63.9(4)
Mo2 O2 O2_1 9_555 41_554 98.3(2)
Mo2 O2 O2_1 9_555 44_555 112.3(3)
Mo2 O2 O2_2 9_555 . 84(3)
Mo2 O2 O2_2 9_555 4_565 143.8(6)
Mo2 O2 O2_2 9_555 13_555 103.6(6)
Mo2 O2 O2_2 9_555 15_565 139.2(6)
Mo2 O2 O2_2 9_555 16_655 73.9(7)
Mo2 O2 O2_2 9_555 22_565 81.2(6)
Mo2 O2 O2_2 9_555 29_555 52.8(7)
Mo2 O2 O2_2 9_555 33_555 55.7(6)
Mo2 O2 O2_2 9_555 41_554 89.4(8)
Mo2 O2 O2_2 9_555 44_555 133.2(6)
Mo2 O2 O3 9_555 . 139.11(9)
Mo2 O2 Mo2 25_555 29_555 14.554(16)
Mo2 O2 Mo2 25_555 33_555 10.754(17)
Mo2 O2 Mo3 25_555 . 13.8(7)
Mo2 O2 Mo3 25_555 5_555 9.5(11)
Mo2 O2 Mo3 25_555 9_555 5.0(7)
Mo2 O2 Mo3 25_555 25_555 11.5(6)
Mo2 O2 Mo3 25_555 29_555 5.8(7)
Mo2 O2 Mo3 25_555 33_555 12.7(8)
Mo2 O2 Nd3 25_555 5_555 88.13(18)
Mo2 O2 Nd3 25_555 8_655 89.78(19)
Mo2 O2 Nd3 25_555 17_555 124.8(3)
Mo2 O2 Nd3 25_555 20_565 115.5(3)
Mo2 O2 Nd3 25_555 25_555 131.4(3)
Mo2 O2 Nd3 25_555 28_554 134.6(3)
Mo2 O2 Nd3 25_555 37_554 92.4(2)
Mo2 O2 Nd3 25_555 40_555 98.7(2)
Mo2 O2 Mo1_1 25_555 5_555 94.8(5)
Mo2 O2 Mo1_1 25_555 8_655 94.4(5)
Mo2 O2 Mo1_1 25_555 17_555 131.8(6)
Mo2 O2 Mo1_1 25_555 20_565 130.7(6)
Mo2 O2 Mo1_1 25_555 25_555 122.7(7)
Mo2 O2 Mo1_1 25_555 28_554 122.0(7)
Mo2 O2 Mo1_1 25_555 37_554 89.5(5)
Mo2 O2 Mo1_1 25_555 40_555 90.3(5)
Mo2 O2 Nd1_1 25_555 33_555 90.67(6)
Mo2 O2 O2_1 25_555 . 63.7(16)
Mo2 O2 O2_1 25_555 4_565 164.5(4)
Mo2 O2 O2_1 25_555 13_555 121.2(5)
Mo2 O2 O2_1 25_555 15_565 135.9(3)
Mo2 O2 O2_1 25_555 16_655 100.9(3)
Mo2 O2 O2_1 25_555 29_555 49.6(2)
Mo2 O2 O2_1 25_555 33_555 57.9(4)
Mo2 O2 O2_1 25_555 41_554 99.1(2)
Mo2 O2 O2_1 25_555 44_555 102.5(3)
Mo2 O2 O2_2 25_555 . 73(3)
Mo2 O2 O2_2 25_555 4_565 145.8(6)
Mo2 O2 O2_2 25_555 13_555 113.4(6)
Mo2 O2 O2_2 25_555 15_565 133.0(6)
Mo2 O2 O2_2 25_555 16_655 82.0(7)
Mo2 O2 O2_2 25_555 22_565 70.6(6)
Mo2 O2 O2_2 25_555 29_555 62.4(7)
Mo2 O2 O2_2 25_555 33_555 48.4(6)
Mo2 O2 O2_2 25_555 41_554 91.5(8)
Mo2 O2 O2_2 25_555 44_555 123.7(6)
Mo2 O2 O3 25_555 . 148.05(9)
Mo2 O2 Mo2 29_555 33_555 23.40(2)
Mo2 O2 Mo3 29_555 . 0.8(7)
Mo2 O2 Mo3 29_555 5_555 18.7(10)
Mo2 O2 Mo3 29_555 9_555 18.7(7)
Mo2 O2 Mo3 29_555 25_555 24.6(6)
Mo2 O2 Mo3 29_555 29_555 8.8(6)
Mo2 O2 Mo3 29_555 33_555 5.0(8)
Mo2 O2 Nd3 29_555 5_555 73.61(18)
Mo2 O2 Nd3 29_555 8_655 75.29(19)
Mo2 O2 Nd3 29_555 17_555 130.7(3)
Mo2 O2 Nd3 29_555 20_565 121.5(4)
Mo2 O2 Nd3 29_555 25_555 133.1(3)
Mo2 O2 Nd3 29_555 28_554 141.5(3)
Mo2 O2 Nd3 29_555 37_554 77.9(2)
Mo2 O2 Nd3 29_555 40_555 84.1(2)
Mo2 O2 Mo1_1 29_555 5_555 80.3(5)
Mo2 O2 Mo1_1 29_555 8_655 79.9(5)
Mo2 O2 Mo1_1 29_555 17_555 136.6(8)
Mo2 O2 Mo1_1 29_555 20_565 135.0(8)
Mo2 O2 Mo1_1 29_555 25_555 128.2(8)
Mo2 O2 Mo1_1 29_555 28_554 127.9(8)
Mo2 O2 Mo1_1 29_555 37_554 74.9(5)
Mo2 O2 Mo1_1 29_555 40_555 75.7(5)
Mo2 O2 Nd1_1 29_555 33_555 91.80(7)
Mo2 O2 O2_1 29_555 . 50.2(16)
Mo2 O2 O2_1 29_555 4_565 161.5(2)
Mo2 O2 O2_1 29_555 13_555 109.7(5)
Mo2 O2 O2_1 29_555 15_565 146.7(3)
Mo2 O2 O2_1 29_555 16_655 90.2(4)
Mo2 O2 O2_1 29_555 29_555 35.3(2)
Mo2 O2 O2_1 29_555 33_555 66.9(4)
Mo2 O2 O2_1 29_555 41_554 98.6(2)
Mo2 O2 O2_1 29_555 44_555 116.2(3)
Mo2 O2 O2_2 29_555 . 88(3)
Mo2 O2 O2_2 29_555 4_565 143.0(6)
Mo2 O2 O2_2 29_555 13_555 100.1(6)
Mo2 O2 O2_2 29_555 15_565 140.5(6)
Mo2 O2 O2_2 29_555 16_655 70.5(7)
Mo2 O2 O2_2 29_555 22_565 85.1(6)
Mo2 O2 O2_2 29_555 29_555 49.5(7)
Mo2 O2 O2_2 29_555 33_555 59.1(6)
Mo2 O2 O2_2 29_555 41_554 89.3(8)
Mo2 O2 O2_2 29_555 44_555 137.0(6)
Mo2 O2 O3 29_555 . 135.29(10)
Mo2 O2 Mo3 33_555 . 22.7(6)
Mo2 O2 Mo3 33_555 5_555 6.1(8)
Mo2 O2 Mo3 33_555 9_555 5.8(6)
Mo2 O2 Mo3 33_555 25_555 1.4(8)
Mo2 O2 Mo3 33_555 29_555 15.5(8)
Mo2 O2 Mo3 33_555 33_555 19.7(9)
Mo2 O2 Nd3 33_555 5_555 96.16(19)
Mo2 O2 Nd3 33_555 8_655 96.61(19)
Mo2 O2 Nd3 33_555 17_555 114.4(3)
Mo2 O2 Nd3 33_555 20_565 105.2(3)
Mo2 O2 Nd3 33_555 25_555 122.0(3)
Mo2 O2 Nd3 33_555 28_554 124.0(3)
Mo2 O2 Nd3 33_555 37_554 100.2(2)
Mo2 O2 Nd3 33_555 40_555 106.4(2)
Mo2 O2 Mo1_1 33_555 5_555 102.6(4)
Mo2 O2 Mo1_1 33_555 8_655 102.0(5)
Mo2 O2 Mo1_1 33_555 17_555 121.6(6)
Mo2 O2 Mo1_1 33_555 20_565 120.6(6)
Mo2 O2 Mo1_1 33_555 25_555 112.4(6)
Mo2 O2 Mo1_1 33_555 28_554 111.7(7)
Mo2 O2 Mo1_1 33_555 37_554 97.1(5)
Mo2 O2 Mo1_1 33_555 40_555 97.7(5)
Mo2 O2 Nd1_1 33_555 33_555 97.62(8)
Mo2 O2 O2_1 33_555 . 73.5(16)
Mo2 O2 O2_1 33_555 4_565 154.7(4)
Mo2 O2 O2_1 33_555 13_555 121.4(4)
Mo2 O2 O2_1 33_555 15_565 133.3(3)
Mo2 O2 O2_1 33_555 16_655 111.6(3)
Mo2 O2 O2_1 33_555 29_555 56.4(2)
Mo2 O2 O2_1 33_555 33_555 47.3(4)
Mo2 O2 O2_1 33_555 41_554 91.5(3)
Mo2 O2 O2_1 33_555 44_555 92.8(3)
Mo2 O2 O2_2 33_555 . 67(3)
Mo2 O2 O2_2 33_555 4_565 137.6(6)
Mo2 O2 O2_2 33_555 13_555 116.7(6)
Mo2 O2 O2_2 33_555 15_565 133.6(6)
Mo2 O2 O2_2 33_555 16_655 92.7(7)
Mo2 O2 O2_2 33_555 22_565 63.9(6)
Mo2 O2 O2_2 33_555 29_555 66.5(7)
Mo2 O2 O2_2 33_555 33_555 37.7(6)
Mo2 O2 O2_2 33_555 41_554 85.2(8)
Mo2 O2 O2_2 33_555 44_555 113.7(6)
Mo2 O2 O3 33_555 . 158.50(11)
Mo3 O2 Mo3 . 5_555 18.0(12)
Mo3 O2 Mo3 . 9_555 18.0(9)
Mo3 O2 Mo3 . 25_555 23.8(8)
Mo3 O2 Mo3 . 29_555 8.0(9)
Mo3 O2 Mo3 . 33_555 4.6(10)
Mo3 O2 Nd3 . 5_555 74.4(7)
Mo3 O2 Nd3 . 8_655 76.0(7)
Mo3 O2 Nd3 . 17_555 130.4(6)
Mo3 O2 Nd3 . 20_565 121.2(7)
Mo3 O2 Nd3 . 25_555 133.1(8)
Mo3 O2 Nd3 . 28_554 141.2(7)
Mo3 O2 Nd3 . 37_554 78.6(7)
Mo3 O2 Nd3 . 40_555 84.9(7)
Mo3 O2 Mo1_1 . 5_555 81.0(8)
Mo3 O2 Mo1_1 . 8_655 80.6(8)
Mo3 O2 Mo1_1 . 17_555 136.4(10)
Mo3 O2 Mo1_1 . 20_565 134.8(10)
Mo3 O2 Mo1_1 . 25_555 127.9(10)
Mo3 O2 Mo1_1 . 28_554 127.6(10)
Mo3 O2 Mo1_1 . 37_554 75.7(8)
Mo3 O2 Mo1_1 . 40_555 76.5(8)
Mo3 O2 Nd1_1 . 33_555 91.8(7)
Mo3 O2 O2_1 . . 50.9(17)
Mo3 O2 O2_1 . 4_565 161.8(9)
Mo3 O2 O2_1 . 13_555 110.3(10)
Mo3 O2 O2_1 . 15_565 146.2(9)
Mo3 O2 O2_1 . 16_655 90.8(6)
Mo3 O2 O2_1 . 29_555 36.0(8)
Mo3 O2 O2_1 . 33_555 66.3(6)
Mo3 O2 O2_1 . 41_554 98.6(8)
Mo3 O2 O2_1 . 44_555 115.5(6)
Mo3 O2 O2_2 . . 87(3)
Mo3 O2 O2_2 . 4_565 143.2(10)
Mo3 O2 O2_2 . 13_555 100.8(10)
Mo3 O2 O2_2 . 15_565 140.2(10)
Mo3 O2 O2_2 . 16_655 71.1(8)
Mo3 O2 O2_2 . 22_565 84.4(9)
Mo3 O2 O2_2 . 29_555 50.1(11)
Mo3 O2 O2_2 . 33_555 58.5(7)
Mo3 O2 O2_2 . 41_554 89.3(11)
Mo3 O2 O2_2 . 44_555 136.3(8)
Mo3 O2 O3 . . 136.0(5)
Mo3 O2 Mo3 5_555 9_555 6.6(11)
Mo3 O2 Mo3 5_555 25_555 7.4(11)
Mo3 O2 Mo3 5_555 29_555 12.2(14)
Mo3 O2 Mo3 5_555 33_555 14.5(13)
Mo3 O2 Nd3 5_555 5_555 90.5(9)
Mo3 O2 Nd3 5_555 8_655 90.7(9)
Mo3 O2 Nd3 5_555 17_555 115.7(11)
Mo3 O2 Nd3 5_555 20_565 106.4(11)
Mo3 O2 Nd3 5_555 25_555 121.9(11)
Mo3 O2 Nd3 5_555 28_554 125.9(12)
Mo3 O2 Nd3 5_555 37_554 94.4(9)
Mo3 O2 Nd3 5_555 40_555 100.6(9)
Mo3 O2 Mo1_1 5_555 5_555 96.8(10)
Mo3 O2 Mo1_1 5_555 8_655 96.2(10)
Mo3 O2 Mo1_1 5_555 17_555 122.6(13)
Mo3 O2 Mo1_1 5_555 20_565 121.5(13)
Mo3 O2 Mo1_1 5_555 25_555 113.6(13)
Mo3 O2 Mo1_1 5_555 28_554 113.0(13)
Mo3 O2 Mo1_1 5_555 37_554 91.2(10)
Mo3 O2 Mo1_1 5_555 40_555 91.9(10)
Mo3 O2 Nd1_1 5_555 33_555 99.8(10)
Mo3 O2 O2_1 5_555 . 68.8(19)
Mo3 O2 O2_1 5_555 4_565 155.0(11)
Mo3 O2 O2_1 5_555 13_555 116.1(9)
Mo3 O2 O2_1 5_555 15_565 139.3(8)
Mo3 O2 O2_1 5_555 16_655 108.5(11)
Mo3 O2 O2_1 5_555 29_555 50.5(9)
Mo3 O2 O2_1 5_555 33_555 49.3(12)
Mo3 O2 O2_1 5_555 41_554 89.8(10)
Mo3 O2 O2_1 5_555 44_555 97.7(10)
Mo3 O2 O2_2 5_555 . 73(3)
Mo3 O2 O2_2 5_555 4_565 136.5(12)
Mo3 O2 O2_2 5_555 13_555 110.8(10)
Mo3 O2 O2_2 5_555 15_565 139.0(10)
Mo3 O2 O2_2 5_555 16_655 89.0(13)
Mo3 O2 O2_2 5_555 22_565 69.9(10)
Mo3 O2 O2_2 5_555 29_555 60.5(11)
Mo3 O2 O2_2 5_555 33_555 40.7(12)
Mo3 O2 O2_2 5_555 41_554 82.6(12)
Mo3 O2 O2_2 5_555 44_555 118.3(12)
Mo3 O2 O3 5_555 . 153.9(10)
Mo3 O2 Mo3 9_555 25_555 6.5(9)
Mo3 O2 Mo3 9_555 29_555 10.3(10)
Mo3 O2 Mo3 9_555 33_555 15.9(11)
Mo3 O2 Nd3 9_555 5_555 92.2(7)
Mo3 O2 Nd3 9_555 8_655 93.4(7)
Mo3 O2 Nd3 9_555 17_555 120.2(7)
Mo3 O2 Nd3 9_555 20_565 111.0(7)
Mo3 O2 Nd3 9_555 25_555 127.4(6)
Mo3 O2 Nd3 9_555 28_554 129.8(7)
Mo3 O2 Nd3 9_555 37_554 96.4(8)
Mo3 O2 Nd3 9_555 40_555 102.7(7)
Mo3 O2 Mo1_1 9_555 5_555 98.8(9)
Mo3 O2 Mo1_1 9_555 8_655 98.4(9)
Mo3 O2 Mo1_1 9_555 17_555 127.3(8)
Mo3 O2 Mo1_1 9_555 20_565 126.3(9)
Mo3 O2 Mo1_1 9_555 25_555 118.2(9)
Mo3 O2 Mo1_1 9_555 28_554 117.4(9)
Mo3 O2 Mo1_1 9_555 37_554 93.4(9)
Mo3 O2 Mo1_1 9_555 40_555 94.2(9)
Mo3 O2 Nd1_1 9_555 33_555 93.4(6)
Mo3 O2 O2_1 9_555 . 68.4(17)
Mo3 O2 O2_1 9_555 4_565 160.3(7)
Mo3 O2 O2_1 9_555 13_555 122.0(8)
Mo3 O2 O2_1 9_555 15_565 134.3(7)
Mo3 O2 O2_1 9_555 16_655 105.8(7)
Mo3 O2 O2_1 9_555 29_555 53.1(7)
Mo3 O2 O2_1 9_555 33_555 53.1(7)
Mo3 O2 O2_1 9_555 41_554 96.0(6)
Mo3 O2 O2_1 9_555 44_555 97.8(8)
Mo3 O2 O2_2 9_555 . 70(3)
Mo3 O2 O2_2 9_555 4_565 142.6(8)
Mo3 O2 O2_2 9_555 13_555 115.6(9)
Mo3 O2 O2_2 9_555 15_565 132.9(8)
Mo3 O2 O2_2 9_555 16_655 87.0(10)
Mo3 O2 O2_2 9_555 22_565 67.0(9)
Mo3 O2 O2_2 9_555 29_555 64.8(10)
Mo3 O2 O2_2 9_555 33_555 43.5(8)
Mo3 O2 O2_2 9_555 41_554 89.1(9)
Mo3 O2 O2_2 9_555 44_555 118.9(9)
Mo3 O2 O3 9_555 . 153.0(7)
Mo3 O2 Mo3 25_555 29_555 16.5(10)
Mo3 O2 Mo3 25_555 33_555 21.0(11)
Mo3 O2 Nd3 25_555 5_555 97.5(7)
Mo3 O2 Nd3 25_555 8_655 98.0(8)
Mo3 O2 Nd3 25_555 17_555 114.0(7)
Mo3 O2 Nd3 25_555 20_565 104.9(7)
Mo3 O2 Nd3 25_555 25_555 122.0(8)
Mo3 O2 Nd3 25_555 28_554 123.5(7)
Mo3 O2 Nd3 25_555 37_554 101.5(7)
Mo3 O2 Nd3 25_555 40_555 107.7(7)
Mo3 O2 Mo1_1 25_555 5_555 103.9(8)
Mo3 O2 Mo1_1 25_555 8_655 103.4(8)
Mo3 O2 Mo1_1 25_555 17_555 121.2(9)
Mo3 O2 Mo1_1 25_555 20_565 120.3(9)
Mo3 O2 Mo1_1 25_555 25_555 112.1(9)
Mo3 O2 Mo1_1 25_555 28_554 111.3(9)
Mo3 O2 Mo1_1 25_555 37_554 98.4(8)
Mo3 O2 Mo1_1 25_555 40_555 99.1(8)
Mo3 O2 Nd1_1 25_555 33_555 97.1(8)
Mo3 O2 O2_1 25_555 . 74.6(17)
Mo3 O2 O2_1 25_555 4_565 154.4(8)
Mo3 O2 O2_1 25_555 13_555 122.5(10)
Mo3 O2 O2_1 25_555 15_565 132.0(9)
Mo3 O2 O2_1 25_555 16_655 112.3(7)
Mo3 O2 O2_1 25_555 29_555 57.7(7)
Mo3 O2 O2_1 25_555 33_555 46.9(8)
Mo3 O2 O2_1 25_555 41_554 91.9(8)
Mo3 O2 O2_1 25_555 44_555 91.7(7)
Mo3 O2 O2_2 25_555 . 65(3)
Mo3 O2 O2_2 25_555 4_565 137.8(9)
Mo3 O2 O2_2 25_555 13_555 118.1(10)
Mo3 O2 O2_2 25_555 15_565 132.4(10)
Mo3 O2 O2_2 25_555 16_655 93.5(9)
Mo3 O2 O2_2 25_555 22_565 62.5(9)
Mo3 O2 O2_2 25_555 29_555 67.9(11)
Mo3 O2 O2_2 25_555 33_555 37.1(8)
Mo3 O2 O2_2 25_555 41_554 85.7(11)
Mo3 O2 O2_2 25_555 44_555 112.6(9)
Mo3 O2 O3 25_555 . 159.5(6)
Mo3 O2 Mo3 29_555 33_555 7.7(9)
Mo3 O2 Nd3 29_555 5_555 82.3(7)
Mo3 O2 Nd3 29_555 8_655 84.0(6)
Mo3 O2 Nd3 29_555 17_555 127.7(8)
Mo3 O2 Nd3 29_555 20_565 118.4(9)
Mo3 O2 Nd3 29_555 25_555 132.8(8)
Mo3 O2 Nd3 29_555 28_554 138.0(9)
Mo3 O2 Nd3 29_555 37_554 86.6(7)
Mo3 O2 Nd3 29_555 40_555 92.9(7)
Mo3 O2 Mo1_1 29_555 5_555 89.0(8)
Mo3 O2 Mo1_1 29_555 8_655 88.6(8)
Mo3 O2 Mo1_1 29_555 17_555 134.4(10)
Mo3 O2 Mo1_1 29_555 20_565 133.1(10)
Mo3 O2 Mo1_1 29_555 25_555 125.4(10)
Mo3 O2 Mo1_1 29_555 28_554 124.9(11)
Mo3 O2 Mo1_1 29_555 37_554 83.7(8)
Mo3 O2 Mo1_1 29_555 40_555 84.5(8)
Mo3 O2 Nd1_1 29_555 33_555 90.8(7)
Mo3 O2 O2_1 29_555 . 58.2(17)
Mo3 O2 O2_1 29_555 4_565 165.1(7)
Mo3 O2 O2_1 29_555 13_555 116.9(7)
Mo3 O2 O2_1 29_555 15_565 140.2(6)
Mo3 O2 O2_1 29_555 16_655 96.4(9)
Mo3 O2 O2_1 29_555 29_555 44.0(6)
Mo3 O2 O2_1 29_555 33_555 61.5(9)
Mo3 O2 O2_1 29_555 41_554 99.3(7)
Mo3 O2 O2_1 29_555 44_555 108.1(8)
Mo3 O2 O2_2 29_555 . 79(3)
Mo3 O2 O2_2 29_555 4_565 145.6(9)
Mo3 O2 O2_2 29_555 13_555 108.3(8)
Mo3 O2 O2_2 29_555 15_565 136.1(8)
Mo3 O2 O2_2 29_555 16_655 77.2(10)
Mo3 O2 O2_2 29_555 22_565 76.4(9)
Mo3 O2 O2_2 29_555 29_555 57.4(9)
Mo3 O2 O2_2 29_555 33_555 52.7(10)
Mo3 O2 O2_2 29_555 41_554 90.9(10)
Mo3 O2 O2_2 29_555 44_555 129.1(10)
Mo3 O2 O3 29_555 . 143.0(8)
Mo3 O2 Nd3 33_555 5_555 76.5(9)
Mo3 O2 Nd3 33_555 8_655 77.5(9)
Mo3 O2 Nd3 33_555 17_555 125.7(9)
Mo3 O2 Nd3 33_555 20_565 116.5(9)
Mo3 O2 Nd3 33_555 25_555 128.8(8)
Mo3 O2 Nd3 33_555 28_554 136.5(9)
Mo3 O2 Nd3 33_555 37_554 80.6(9)
Mo3 O2 Nd3 33_555 40_555 86.9(9)
Mo3 O2 Mo1_1 33_555 5_555 83.0(10)
Mo3 O2 Mo1_1 33_555 8_655 82.5(10)
Mo3 O2 Mo1_1 33_555 17_555 131.8(11)
Mo3 O2 Mo1_1 33_555 20_565 130.3(11)
Mo3 O2 Mo1_1 33_555 25_555 123.3(11)
Mo3 O2 Mo1_1 33_555 28_554 123.0(11)
Mo3 O2 Mo1_1 33_555 37_554 77.6(10)
Mo3 O2 Mo1_1 33_555 40_555 78.3(10)
Mo3 O2 Nd1_1 33_555 33_555 95.9(7)
Mo3 O2 O2_1 33_555 . 54.4(19)
Mo3 O2 O2_1 33_555 4_565 158.9(8)
Mo3 O2 O2_1 33_555 13_555 109.2(9)
Mo3 O2 O2_1 33_555 15_565 147.9(8)
Mo3 O2 O2_1 33_555 16_655 95.0(9)
Mo3 O2 O2_1 33_555 29_555 37.2(9)
Mo3 O2 O2_1 33_555 33_555 61.9(9)
Mo3 O2 O2_1 33_555 41_554 94.4(8)
Mo3 O2 O2_1 33_555 44_555 112.2(9)
Mo3 O2 O2_2 33_555 . 86(3)
Mo3 O2 O2_2 33_555 4_565 139.8(9)
Mo3 O2 O2_2 33_555 13_555 100.8(10)
Mo3 O2 O2_2 33_555 15_565 143.2(9)
Mo3 O2 O2_2 33_555 16_655 75.2(11)
Mo3 O2 O2_2 33_555 22_565 82.9(11)
Mo3 O2 O2_2 33_555 29_555 49.8(11)
Mo3 O2 O2_2 33_555 33_555 54.4(10)
Mo3 O2 O2_2 33_555 41_554 85.4(11)
Mo3 O2 O2_2 33_555 44_555 132.7(11)
Mo3 O2 O3 33_555 . 139.4(9)
Nd3 O2 Nd3 5_555 8_655 8.9(3)
Nd3 O2 Nd3 5_555 17_555 117.1(3)
Nd3 O2 Nd3 5_555 20_565 118.6(4)
Nd3 O2 Nd3 5_555 25_555 103.8(4)
Nd3 O2 Nd3 5_555 28_554 117.8(4)
Nd3 O2 Nd3 5_555 37_554 4.7(3)
Nd3 O2 Nd3 5_555 40_555 10.7(3)
Nd3 O2 Mo1_1 5_555 5_555 6.9(5)
Nd3 O2 Mo1_1 5_555 8_655 6.9(6)
Nd3 O2 Mo1_1 5_555 17_555 112.6(10)
Nd3 O2 Mo1_1 5_555 20_565 111.4(10)
Nd3 O2 Mo1_1 5_555 25_555 116.2(9)
Nd3 O2 Mo1_1 5_555 28_554 117.7(10)
Nd3 O2 Mo1_1 5_555 37_554 3.8(7)
Nd3 O2 Mo1_1 5_555 40_555 4.9(6)
Nd3 O2 Nd1_1 5_555 33_555 91.2(2)
Nd3 O2 O2_1 5_555 . 29.5(11)
Nd3 O2 O2_1 5_555 4_565 96.2(3)
Nd3 O2 O2_1 5_555 13_555 53.2(4)
Nd3 O2 O2_1 5_555 15_565 123.9(3)
Nd3 O2 O2_1 5_555 16_655 41.8(4)
Nd3 O2 O2_1 5_555 29_555 40.2(3)
Nd3 O2 O2_1 5_555 33_555 120.4(4)
Nd3 O2 O2_1 5_555 41_554 92.9(3)
Nd3 O2 O2_1 5_555 44_555 161.2(3)
Nd3 O2 O2_2 5_555 . 159(3)
Nd3 O2 O2_2 5_555 4_565 93.1(6)
Nd3 O2 O2_2 5_555 13_555 37.2(6)
Nd3 O2 O2_2 5_555 15_565 115.3(6)
Nd3 O2 O2_2 5_555 16_655 33.6(7)
Nd3 O2 O2_2 5_555 22_565 157.4(6)
Nd3 O2 O2_2 5_555 29_555 37.4(8)
Nd3 O2 O2_2 5_555 33_555 121.5(6)
Nd3 O2 O2_2 5_555 41_554 84.6(8)
Nd3 O2 O2_2 5_555 44_555 144.0(7)
Nd3 O2 O3 5_555 . 64.60(19)
Nd3 O2 Nd3 8_655 17_555 109.2(3)
Nd3 O2 Nd3 8_655 20_565 110.2(4)
Nd3 O2 Nd3 8_655 25_555 96.2(4)
Nd3 O2 Nd3 8_655 28_554 111.0(4)
Nd3 O2 Nd3 8_655 37_554 7.3(3)
Nd3 O2 Nd3 8_655 40_555 11.2(3)
Nd3 O2 Mo1_1 8_655 5_555 8.5(6)
Nd3 O2 Mo1_1 8_655 8_655 7.5(6)
Nd3 O2 Mo1_1 8_655 17_555 105.2(10)
Nd3 O2 Mo1_1 8_655 20_565 103.9(10)
Nd3 O2 Mo1_1 8_655 25_555 108.2(10)
Nd3 O2 Mo1_1 8_655 28_554 109.6(10)
Nd3 O2 Mo1_1 8_655 37_554 5.2(6)
Nd3 O2 Mo1_1 8_655 40_555 4.4(6)
Nd3 O2 Nd1_1 8_655 33_555 99.9(2)
Nd3 O2 O2_1 8_655 . 36.0(11)
Nd3 O2 O2_1 8_655 4_565 92.4(3)
Nd3 O2 O2_1 8_655 13_555 45.8(4)
Nd3 O2 O2_1 8_655 15_565 126.8(3)
Nd3 O2 O2_1 8_655 16_655 49.6(4)
Nd3 O2 O2_1 8_655 29_555 40.3(3)
Nd3 O2 O2_1 8_655 33_555 114.6(4)
Nd3 O2 O2_1 8_655 41_554 84.1(3)
Nd3 O2 O2_1 8_655 44_555 152.9(3)
Nd3 O2 O2_2 8_655 . 163(3)
Nd3 O2 O2_2 8_655 4_565 86.9(6)
Nd3 O2 O2_2 8_655 13_555 30.2(6)
Nd3 O2 O2_2 8_655 15_565 119.7(6)
Nd3 O2 O2_2 8_655 16_655 42.5(7)
Nd3 O2 O2_2 8_655 22_565 160.4(6)
Nd3 O2 O2_2 8_655 29_555 33.2(8)
Nd3 O2 O2_2 8_655 33_555 117.2(6)
Nd3 O2 O2_2 8_655 41_554 75.8(8)
Nd3 O2 O2_2 8_655 44_555 138.2(7)
Nd3 O2 O3 8_655 . 65.94(19)
Nd3 O2 Nd3 17_555 20_565 9.3(4)
Nd3 O2 Nd3 17_555 25_555 13.8(4)
Nd3 O2 Nd3 17_555 28_554 11.0(4)
Nd3 O2 Nd3 17_555 37_554 113.0(4)
Nd3 O2 Nd3 17_555 40_555 108.8(3)
Nd3 O2 Mo1_1 17_555 5_555 111.4(7)
Nd3 O2 Mo1_1 17_555 8_655 111.0(7)
Nd3 O2 Mo1_1 17_555 17_555 7.4(6)
Nd3 O2 Mo1_1 17_555 20_565 7.2(7)
Nd3 O2 Mo1_1 17_555 25_555 2.6(9)
Nd3 O2 Mo1_1 17_555 28_554 2.8(7)
Nd3 O2 Mo1_1 17_555 37_554 113.5(7)
Nd3 O2 Mo1_1 17_555 40_555 112.3(7)
Nd3 O2 Nd1_1 17_555 33_555 132.8(3)
Nd3 O2 O2_1 17_555 . 144.2(11)
Nd3 O2 O2_1 17_555 4_565 40.4(4)
Nd3 O2 O2_1 17_555 13_555 64.0(4)
Nd3 O2 O2_1 17_555 15_565 70.5(4)
Nd3 O2 O2_1 17_555 16_655 131.3(4)
Nd3 O2 O2_1 17_555 29_555 125.4(4)
Nd3 O2 O2_1 17_555 33_555 67.2(5)
Nd3 O2 O2_1 17_555 41_554 37.3(3)
Nd3 O2 O2_1 17_555 44_555 44.1(3)
Nd3 O2 O2_2 17_555 . 83(3)
Nd3 O2 O2_2 17_555 4_565 29.0(6)
Nd3 O2 O2_2 17_555 13_555 80.1(6)
Nd3 O2 O2_2 17_555 15_565 81.8(6)
Nd3 O2 O2_2 17_555 16_655 144.9(7)
Nd3 O2 O2_2 17_555 22_565 82.6(7)
Nd3 O2 O2_2 17_555 29_555 108.2(8)
Nd3 O2 O2_2 17_555 33_555 77.5(6)
Nd3 O2 O2_2 17_555 41_554 48.3(8)
Nd3 O2 O2_2 17_555 44_555 32.7(7)
Nd3 O2 O3 17_555 . 84.3(3)
Nd3 O2 Nd3 20_565 25_555 19.8(4)
Nd3 O2 Nd3 20_565 28_554 20.0(5)
Nd3 O2 Nd3 20_565 37_554 114.9(4)
Nd3 O2 Nd3 20_565 40_555 111.7(4)
Nd3 O2 Mo1_1 20_565 5_555 113.7(7)
Nd3 O2 Mo1_1 20_565 8_655 113.1(8)
Nd3 O2 Mo1_1 20_565 17_555 16.3(7)
Nd3 O2 Mo1_1 20_565 20_565 15.6(7)
Nd3 O2 Mo1_1 20_565 25_555 7.2(7)
Nd3 O2 Mo1_1 20_565 28_554 6.5(8)
Nd3 O2 Mo1_1 20_565 37_554 114.9(7)
Nd3 O2 Mo1_1 20_565 40_555 113.8(7)
Nd3 O2 Nd1_1 20_565 33_555 139.3(4)
Nd3 O2 O2_1 20_565 . 142.5(13)
Nd3 O2 O2_1 20_565 4_565 49.5(5)
Nd3 O2 O2_1 20_565 13_555 66.8(5)
Nd3 O2 O2_1 20_565 15_565 77.7(5)
Nd3 O2 O2_1 20_565 16_655 139.2(4)
Nd3 O2 O2_1 20_565 29_555 119.8(4)
Nd3 O2 O2_1 20_565 33_555 58.1(6)
Nd3 O2 O2_1 20_565 41_554 31.6(4)
Nd3 O2 O2_1 20_565 44_555 42.7(4)
Nd3 O2 O2_2 20_565 . 80(3)
Nd3 O2 O2_2 20_565 4_565 36.5(7)
Nd3 O2 O2_2 20_565 13_555 82.7(6)
Nd3 O2 O2_2 20_565 15_565 89.3(7)
Nd3 O2 O2_2 20_565 16_655 149.8(8)
Nd3 O2 O2_2 20_565 22_565 79.0(7)
Nd3 O2 O2_2 20_565 29_555 103.6(8)
Nd3 O2 O2_2 20_565 33_555 68.6(6)
Nd3 O2 O2_2 20_565 41_554 42.6(8)
Nd3 O2 O2_2 20_565 44_555 36.2(7)
Nd3 O2 O3 20_565 . 93.1(3)
Nd3 O2 Nd3 25_555 28_554 16.2(5)
Nd3 O2 Nd3 25_555 37_554 99.5(4)
Nd3 O2 Nd3 25_555 40_555 95.2(4)
Nd3 O2 Mo1_1 25_555 5_555 97.9(7)
Nd3 O2 Mo1_1 25_555 8_655 97.5(7)
Nd3 O2 Mo1_1 25_555 17_555 9.2(11)
Nd3 O2 Mo1_1 25_555 20_565 7.7(11)
Nd3 O2 Mo1_1 25_555 25_555 13.8(8)
Nd3 O2 Mo1_1 25_555 28_554 15.3(8)
Nd3 O2 Mo1_1 25_555 37_554 100.2(7)
Nd3 O2 Mo1_1 25_555 40_555 99.1(7)
Nd3 O2 Nd1_1 25_555 33_555 134.9(3)
Nd3 O2 O2_1 25_555 . 131.9(11)
Nd3 O2 O2_1 25_555 4_565 33.1(5)
Nd3 O2 O2_1 25_555 13_555 50.6(5)
Nd3 O2 O2_1 25_555 15_565 74.3(4)
Nd3 O2 O2_1 25_555 16_655 119.4(4)
Nd3 O2 O2_1 25_555 29_555 118.0(4)
Nd3 O2 O2_1 25_555 33_555 76.1(6)
Nd3 O2 O2_1 25_555 41_554 34.6(4)
Nd3 O2 O2_1 25_555 44_555 57.5(4)
Nd3 O2 O2_2 25_555 . 96(3)
Nd3 O2 O2_2 25_555 4_565 17.0(7)
Nd3 O2 O2_2 25_555 13_555 66.6(6)
Nd3 O2 O2_2 25_555 15_565 84.1(7)
Nd3 O2 O2_2 25_555 16_655 131.3(8)
Nd3 O2 O2_2 25_555 22_565 96.3(7)
Nd3 O2 O2_2 25_555 29_555 99.9(8)
Nd3 O2 O2_2 25_555 33_555 87.3(6)
Nd3 O2 O2_2 25_555 41_554 44.6(8)
Nd3 O2 O2_2 25_555 44_555 43.7(7)
Nd3 O2 O3 25_555 . 74.3(3)
Nd3 O2 Nd3 28_554 37_554 113.3(4)
Nd3 O2 Nd3 28_554 40_555 108.3(4)
Nd3 O2 Mo1_1 28_554 5_555 111.5(7)
Nd3 O2 Mo1_1 28_554 8_655 111.2(7)
Nd3 O2 Mo1_1 28_554 17_555 7.5(12)
Nd3 O2 Mo1_1 28_554 20_565 9.4(12)
Nd3 O2 Mo1_1 28_554 25_555 13.5(9)
Nd3 O2 Mo1_1 28_554 28_554 13.6(9)
Nd3 O2 Mo1_1 28_554 37_554 114.5(7)
Nd3 O2 Mo1_1 28_554 40_555 113.4(7)
Nd3 O2 Nd1_1 28_554 33_555 122.6(4)
Nd3 O2 O2_1 28_554 . 147.0(11)
Nd3 O2 O2_1 28_554 4_565 31.4(5)
Nd3 O2 O2_1 28_554 13_555 65.2(5)
Nd3 O2 O2_1 28_554 15_565 60.4(5)
Nd3 O2 O2_1 28_554 16_655 123.6(4)
Nd3 O2 O2_1 28_554 29_555 133.8(4)
Nd3 O2 O2_1 28_554 33_555 76.7(5)
Nd3 O2 O2_1 28_554 41_554 47.1(4)
Nd3 O2 O2_1 28_554 44_555 44.2(4)
Nd3 O2 O2_2 28_554 . 83(3)
Nd3 O2 O2_2 28_554 4_565 25.1(7)
Nd3 O2 O2_2 28_554 13_555 80.9(7)
Nd3 O2 O2_2 28_554 15_565 71.3(7)
Nd3 O2 O2_2 28_554 16_655 140.1(8)
Nd3 O2 O2_2 28_554 22_565 83.7(7)
Nd3 O2 O2_2 28_554 29_555 115.9(8)
Nd3 O2 O2_2 28_554 33_555 86.5(7)
Nd3 O2 O2_2 28_554 41_554 58.0(8)
Nd3 O2 O2_2 28_554 44_555 27.8(7)
Nd3 O2 O3 28_554 . 75.9(3)
Nd3 O2 Nd3 37_554 40_555 6.3(3)
Nd3 O2 Mo1_1 37_554 5_555 2.4(5)
Nd3 O2 Mo1_1 37_554 8_655 2.2(6)
Nd3 O2 Mo1_1 37_554 17_555 108.2(10)
Nd3 O2 Mo1_1 37_554 20_565 107.0(10)
Nd3 O2 Mo1_1 37_554 25_555 112.2(9)
Nd3 O2 Mo1_1 37_554 28_554 113.7(10)
Nd3 O2 Mo1_1 37_554 37_554 3.4(5)
Nd3 O2 Mo1_1 37_554 40_555 3.3(5)
Nd3 O2 Nd1_1 37_554 33_555 93.1(2)
Nd3 O2 O2_1 37_554 . 34.1(12)
Nd3 O2 O2_1 37_554 4_565 91.6(4)
Nd3 O2 O2_1 37_554 13_555 48.9(4)
Nd3 O2 O2_1 37_554 15_565 121.2(4)
Nd3 O2 O2_1 37_554 16_655 42.4(4)
Nd3 O2 O2_1 37_554 29_555 43.9(3)
Nd3 O2 O2_1 37_554 33_555 121.6(4)
Nd3 O2 O2_1 37_554 41_554 90.4(4)
Nd3 O2 O2_1 37_554 44_555 157.0(3)
Nd3 O2 O2_2 37_554 . 163(3)
Nd3 O2 O2_2 37_554 4_565 88.5(6)
Nd3 O2 O2_2 37_554 13_555 32.9(6)
Nd3 O2 O2_2 37_554 15_565 113.3(6)
Nd3 O2 O2_2 37_554 16_655 36.5(7)
Nd3 O2 O2_2 37_554 22_565 162.0(6)
Nd3 O2 O2_2 37_554 29_555 39.4(8)
Nd3 O2 O2_2 37_554 33_555 123.7(6)
Nd3 O2 O2_2 37_554 41_554 82.6(8)
Nd3 O2 O2_2 37_554 44_555 139.3(7)
Nd3 O2 O3 37_554 . 61.1(2)
Nd3 O2 Mo1_1 40_555 5_555 3.9(5)
Nd3 O2 Mo1_1 40_555 8_655 4.4(5)
Nd3 O2 Mo1_1 40_555 17_555 103.6(9)
Nd3 O2 Mo1_1 40_555 20_565 102.6(10)
Nd3 O2 Mo1_1 40_555 25_555 108.3(9)
Nd3 O2 Mo1_1 40_555 28_554 109.8(9)
Nd3 O2 Mo1_1 40_555 37_554 9.3(5)
Nd3 O2 Mo1_1 40_555 40_555 8.7(5)
Nd3 O2 Nd1_1 40_555 33_555 93.0(2)
Nd3 O2 O2_1 40_555 . 39.6(12)
Nd3 O2 O2_1 40_555 4_565 85.5(3)
Nd3 O2 O2_1 40_555 13_555 45.0(4)
Nd3 O2 O2_1 40_555 15_565 115.8(3)
Nd3 O2 O2_1 40_555 16_655 41.3(4)
Nd3 O2 O2_1 40_555 29_555 50.1(3)
Nd3 O2 O2_1 40_555 33_555 125.2(4)
Nd3 O2 O2_1 40_555 41_554 89.4(4)
Nd3 O2 O2_1 40_555 44_555 152.5(3)
Nd3 O2 O2_2 40_555 . 168(3)
Nd3 O2 O2_2 40_555 4_565 83.3(6)
Nd3 O2 O2_2 40_555 13_555 29.0(6)
Nd3 O2 O2_2 40_555 15_565 108.5(6)
Nd3 O2 O2_2 40_555 16_655 38.8(7)
Nd3 O2 O2_2 40_555 22_565 167.8(6)
Nd3 O2 O2_2 40_555 29_555 44.4(8)
Nd3 O2 O2_2 40_555 33_555 128.4(6)
Nd3 O2 O2_2 40_555 41_554 82.5(8)
Nd3 O2 O2_2 40_555 44_555 133.6(7)
Nd3 O2 O3 40_555 . 55.20(19)
Mo1_1 O2 Mo1_1 5_555 8_655 1.0(8)
Mo1_1 O2 Mo1_1 5_555 17_555 106.5(11)
Mo1_1 O2 Mo1_1 5_555 20_565 105.4(11)
Mo1_1 O2 Mo1_1 5_555 25_555 110.8(11)
Mo1_1 O2 Mo1_1 5_555 28_554 112.3(11)
Mo1_1 O2 Mo1_1 5_555 37_554 5.6(6)
Mo1_1 O2 Mo1_1 5_555 40_555 5.2(6)
Mo1_1 O2 Nd1_1 5_555 33_555 93.0(6)
Mo1_1 O2 O2_1 5_555 . 36.1(13)
Mo1_1 O2 O2_1 5_555 4_565 89.3(6)
Mo1_1 O2 O2_1 5_555 13_555 47.4(7)
Mo1_1 O2 O2_1 5_555 15_565 119.1(5)
Mo1_1 O2 O2_1 5_555 16_655 41.8(7)
Mo1_1 O2 O2_1 5_555 29_555 46.3(5)
Mo1_1 O2 O2_1 5_555 33_555 123.1(6)
Mo1_1 O2 O2_1 5_555 41_554 90.1(7)
Mo1_1 O2 O2_1 5_555 44_555 155.4(7)
Mo1_1 O2 O2_2 5_555 . 165(3)
Mo1_1 O2 O2_2 5_555 4_565 86.6(8)
Mo1_1 O2 O2_2 5_555 13_555 31.3(8)
Mo1_1 O2 O2_2 5_555 15_565 111.4(7)
Mo1_1 O2 O2_2 5_555 16_655 37.2(10)
Mo1_1 O2 O2_2 5_555 22_565 164.3(8)
Mo1_1 O2 O2_2 5_555 29_555 41.3(9)
Mo1_1 O2 O2_2 5_555 33_555 125.5(7)
Mo1_1 O2 O2_2 5_555 41_554 82.6(10)
Mo1_1 O2 O2_2 5_555 44_555 137.2(8)
Mo1_1 O2 O3 5_555 . 58.8(4)
Mo1_1 O2 Mo1_1 8_655 17_555 106.1(11)
Mo1_1 O2 Mo1_1 8_655 20_565 105.0(12)
Mo1_1 O2 Mo1_1 8_655 25_555 110.3(11)
Mo1_1 O2 Mo1_1 8_655 28_554 111.8(11)
Mo1_1 O2 Mo1_1 8_655 37_554 5.0(6)
Mo1_1 O2 Mo1_1 8_655 40_555 4.4(6)
Mo1_1 O2 Nd1_1 8_655 33_555 93.9(7)
Mo1_1 O2 O2_1 8_655 . 36.3(13)
Mo1_1 O2 O2_1 8_655 4_565 89.4(6)
Mo1_1 O2 O2_1 8_655 13_555 46.9(7)
Mo1_1 O2 O2_1 8_655 15_565 119.9(5)
Mo1_1 O2 O2_1 8_655 16_655 42.8(7)
Mo1_1 O2 O2_1 8_655 29_555 45.7(5)
Mo1_1 O2 O2_1 8_655 33_555 122.1(6)
Mo1_1 O2 O2_1 8_655 41_554 89.2(7)
Mo1_1 O2 O2_1 8_655 44_555 155.0(7)
Mo1_1 O2 O2_2 8_655 . 165(3)
Mo1_1 O2 O2_2 8_655 4_565 86.4(8)
Mo1_1 O2 O2_2 8_655 13_555 30.9(9)
Mo1_1 O2 O2_2 8_655 15_565 112.3(7)
Mo1_1 O2 O2_2 8_655 16_655 38.0(10)
Mo1_1 O2 O2_2 8_655 22_565 164.2(8)
Mo1_1 O2 O2_2 8_655 29_555 40.4(9)
Mo1_1 O2 O2_2 8_655 33_555 124.6(7)
Mo1_1 O2 O2_2 8_655 41_554 81.7(10)
Mo1_1 O2 O2_2 8_655 44_555 137.1(9)
Mo1_1 O2 O3 8_655 . 59.5(4)
Mo1_1 O2 Mo1_1 17_555 20_565 1.9(15)
Mo1_1 O2 Mo1_1 17_555 25_555 9.2(8)
Mo1_1 O2 Mo1_1 17_555 28_554 10.0(8)
Mo1_1 O2 Mo1_1 17_555 37_554 109.1(12)
Mo1_1 O2 Mo1_1 17_555 40_555 107.9(11)
Mo1_1 O2 Nd1_1 17_555 33_555 129.5(10)
Mo1_1 O2 O2_1 17_555 . 141.0(15)
Mo1_1 O2 O2_1 17_555 4_565 33.1(7)
Mo1_1 O2 O2_1 17_555 13_555 59.5(11)
Mo1_1 O2 O2_1 17_555 15_565 67.5(11)
Mo1_1 O2 O2_1 17_555 16_655 123.9(6)
Mo1_1 O2 O2_1 17_555 29_555 126.3(11)
Mo1_1 O2 O2_1 17_555 33_555 74.4(7)
Mo1_1 O2 O2_1 17_555 41_554 40.1(10)
Mo1_1 O2 O2_1 17_555 44_555 48.9(10)
Mo1_1 O2 O2_2 17_555 . 88(3)
Mo1_1 O2 O2_2 17_555 4_565 22.0(9)
Mo1_1 O2 O2_2 17_555 13_555 75.4(11)
Mo1_1 O2 O2_2 17_555 15_565 78.2(11)
Mo1_1 O2 O2_2 17_555 16_655 138.2(10)
Mo1_1 O2 O2_2 17_555 22_565 88.1(11)
Mo1_1 O2 O2_2 17_555 29_555 108.4(13)
Mo1_1 O2 O2_2 17_555 33_555 84.9(8)
Mo1_1 O2 O2_2 17_555 41_554 50.8(13)
Mo1_1 O2 O2_2 17_555 44_555 34.5(13)
Mo1_1 O2 O3 17_555 . 77.0(6)
Mo1_1 O2 Mo1_1 20_565 25_555 8.5(8)
Mo1_1 O2 Mo1_1 20_565 28_554 9.6(9)
Mo1_1 O2 Mo1_1 20_565 37_554 107.8(12)
Mo1_1 O2 Mo1_1 20_565 40_555 106.7(12)
Mo1_1 O2 Nd1_1 20_565 33_555 131.4(10)
Mo1_1 O2 O2_1 20_565 . 139.6(15)
Mo1_1 O2 O2_1 20_565 4_565 34.1(7)
Mo1_1 O2 O2_1 20_565 13_555 58.2(11)
Mo1_1 O2 O2_1 20_565 15_565 69.5(11)
Mo1_1 O2 O2_1 20_565 16_655 124.2(7)
Mo1_1 O2 O2_1 20_565 29_555 124.4(11)
Mo1_1 O2 O2_1 20_565 33_555 73.6(7)
Mo1_1 O2 O2_1 20_565 41_554 38.2(10)
Mo1_1 O2 O2_1 20_565 44_555 50.0(10)
Mo1_1 O2 O2_2 20_565 . 89(3)
Mo1_1 O2 O2_2 20_565 4_565 21.8(9)
Mo1_1 O2 O2_2 20_565 13_555 74.2(11)
Mo1_1 O2 O2_2 20_565 15_565 80.0(12)
Mo1_1 O2 O2_2 20_565 16_655 137.8(10)
Mo1_1 O2 O2_2 20_565 22_565 89.1(11)
Mo1_1 O2 O2_2 20_565 29_555 106.5(13)
Mo1_1 O2 O2_2 20_565 33_555 84.2(8)
Mo1_1 O2 O2_2 20_565 41_554 48.9(13)
Mo1_1 O2 O2_2 20_565 44_555 36.1(13)
Mo1_1 O2 O3 20_565 . 77.5(6)
Mo1_1 O2 Mo1_1 25_555 28_554 1.5(12)
Mo1_1 O2 Mo1_1 25_555 37_554 112.6(11)
Mo1_1 O2 Mo1_1 25_555 40_555 111.4(11)
Mo1_1 O2 Nd1_1 25_555 33_555 135.3(9)
Mo1_1 O2 O2_1 25_555 . 142.6(15)
Mo1_1 O2 O2_1 25_555 4_565 42.3(7)
Mo1_1 O2 O2_1 25_555 13_555 63.4(9)
Mo1_1 O2 O2_1 25_555 15_565 73.1(10)
Mo1_1 O2 O2_1 25_555 16_655 132.5(7)
Mo1_1 O2 O2_1 25_555 29_555 123.0(10)
Mo1_1 O2 O2_1 25_555 33_555 65.2(8)
Mo1_1 O2 O2_1 25_555 41_554 34.8(10)
Mo1_1 O2 O2_1 25_555 44_555 44.9(9)
Mo1_1 O2 O2_2 25_555 . 83(3)
Mo1_1 O2 O2_2 25_555 4_565 30.0(9)
Mo1_1 O2 O2_2 25_555 13_555 79.4(10)
Mo1_1 O2 O2_2 25_555 15_565 84.4(11)
Mo1_1 O2 O2_2 25_555 16_655 145.2(10)
Mo1_1 O2 O2_2 25_555 22_565 82.9(10)
Mo1_1 O2 O2_2 25_555 29_555 105.9(12)
Mo1_1 O2 O2_2 25_555 33_555 75.8(8)
Mo1_1 O2 O2_2 25_555 41_554 45.8(12)
Mo1_1 O2 O2_2 25_555 44_555 34.6(12)
Mo1_1 O2 O3 25_555 . 86.0(6)
Mo1_1 O2 Mo1_1 28_554 37_554 114.0(11)
Mo1_1 O2 Mo1_1 28_554 40_555 112.9(11)
Mo1_1 O2 Nd1_1 28_554 33_555 134.7(10)
Mo1_1 O2 O2_1 28_554 . 144.0(15)
Mo1_1 O2 O2_1 28_554 4_565 43.1(7)
Mo1_1 O2 O2_1 28_554 13_555 64.9(10)
Mo1_1 O2 O2_1 28_554 15_565 72.6(10)
Mo1_1 O2 O2_1 28_554 16_655 133.7(7)
Mo1_1 O2 O2_1 28_554 29_555 123.8(10)
Mo1_1 O2 O2_1 28_554 33_555 64.4(8)
Mo1_1 O2 O2_1 28_554 41_554 35.5(10)
Mo1_1 O2 O2_1 28_554 44_555 43.4(10)
Mo1_1 O2 O2_2 28_554 . 82(3)
Mo1_1 O2 O2_2 28_554 4_565 31.2(9)
Mo1_1 O2 O2_2 28_554 13_555 80.9(11)
Mo1_1 O2 O2_2 28_554 15_565 84.0(11)
Mo1_1 O2 O2_2 28_554 16_655 146.6(11)
Mo1_1 O2 O2_2 28_554 22_565 81.4(11)
Mo1_1 O2 O2_2 28_554 29_555 106.9(13)
Mo1_1 O2 O2_2 28_554 33_555 74.8(9)
Mo1_1 O2 O2_2 28_554 41_554 46.5(13)
Mo1_1 O2 O2_2 28_554 44_555 33.5(12)
Mo1_1 O2 O3 28_554 . 87.0(6)
Mo1_1 O2 Mo1_1 37_554 40_555 1.1(8)
Mo1_1 O2 Nd1_1 37_554 33_555 94.8(6)
Mo1_1 O2 O2_1 37_554 . 32.6(12)
Mo1_1 O2 O2_1 37_554 4_565 94.0(6)
Mo1_1 O2 O2_1 37_554 13_555 49.6(7)
Mo1_1 O2 O2_1 37_554 15_565 124.6(5)
Mo1_1 O2 O2_1 37_554 16_655 44.7(7)
Mo1_1 O2 O2_1 37_554 29_555 40.7(5)
Mo1_1 O2 O2_1 37_554 33_555 118.5(6)
Mo1_1 O2 O2_1 37_554 41_554 89.2(7)
Mo1_1 O2 O2_1 37_554 44_555 157.4(7)
Mo1_1 O2 O2_2 37_554 . 161(3)
Mo1_1 O2 O2_2 37_554 4_565 90.0(8)
Mo1_1 O2 O2_2 37_554 13_555 33.7(8)
Mo1_1 O2 O2_2 37_554 15_565 116.6(7)
Mo1_1 O2 O2_2 37_554 16_655 37.4(9)
Mo1_1 O2 O2_2 37_554 22_565 159.7(8)
Mo1_1 O2 O2_2 37_554 29_555 36.1(9)
Mo1_1 O2 O2_2 37_554 33_555 120.3(7)
Mo1_1 O2 O2_2 37_554 41_554 81.0(10)
Mo1_1 O2 O2_2 37_554 44_555 141.1(8)
Mo1_1 O2 O3 37_554 . 64.4(4)
Mo1_1 O2 Nd1_1 40_555 33_555 95.6(6)
Mo1_1 O2 O2_1 40_555 . 33.7(12)
Mo1_1 O2 O2_1 40_555 4_565 93.0(6)
Mo1_1 O2 O2_1 40_555 13_555 48.5(7)
Mo1_1 O2 O2_1 40_555 15_565 124.3(5)
Mo1_1 O2 O2_1 40_555 16_655 45.3(7)
Mo1_1 O2 O2_1 40_555 29_555 41.4(5)
Mo1_1 O2 O2_1 40_555 33_555 118.3(6)
Mo1_1 O2 O2_1 40_555 41_554 88.3(7)
Mo1_1 O2 O2_1 40_555 44_555 156.3(7)
Mo1_1 O2 O2_2 40_555 . 162(3)
Mo1_1 O2 O2_2 40_555 4_565 88.9(8)
Mo1_1 O2 O2_2 40_555 13_555 32.6(8)
Mo1_1 O2 O2_2 40_555 15_565 116.5(7)
Mo1_1 O2 O2_2 40_555 16_655 38.3(9)
Mo1_1 O2 O2_2 40_555 22_565 160.6(8)
Mo1_1 O2 O2_2 40_555 29_555 36.2(9)
Mo1_1 O2 O2_2 40_555 33_555 120.4(7)
Mo1_1 O2 O2_2 40_555 41_554 80.2(10)
Mo1_1 O2 O2_2 40_555 44_555 140.0(8)
Mo1_1 O2 O3 40_555 . 63.9(4)
Nd1_1 O2 O2_1 33_555 . 76.1(14)
Nd1_1 O2 O2_1 33_555 4_565 104.1(3)
Nd1_1 O2 O2_1 33_555 13_555 126.9(3)
Nd1_1 O2 O2_1 33_555 15_565 62.3(3)
Nd1_1 O2 O2_1 33_555 16_655 51.9(3)
Nd1_1 O2 O2_1 33_555 29_555 100.9(2)
Nd1_1 O2 O2_1 33_555 33_555 131.3(5)
Nd1_1 O2 O2_1 33_555 41_554 169.5(2)
Nd1_1 O2 O2_1 33_555 44_555 104.0(3)
Nd1_1 O2 O2_2 33_555 . 79(3)
Nd1_1 O2 O2_2 33_555 4_565 123.5(6)
Nd1_1 O2 O2_2 33_555 13_555 116.3(6)
Nd1_1 O2 O2_2 33_555 15_565 51.3(6)
Nd1_1 O2 O2_2 33_555 16_655 58.5(7)
Nd1_1 O2 O2_2 33_555 22_565 81.6(6)
Nd1_1 O2 O2_2 33_555 29_555 116.3(7)
Nd1_1 O2 O2_2 33_555 33_555 120.6(6)
Nd1_1 O2 O2_2 33_555 41_554 175.2(8)
Nd1_1 O2 O2_2 33_555 44_555 103.6(6)
Nd1_1 O2 O3 33_555 . 74.49(6)
O2_1 O2 O2_1 . 4_565 124.1(14)
O2_1 O2 O2_1 . 13_555 81.8(11)
O2_1 O2 O2_1 . 15_565 131.3(17)
O2_1 O2 O2_1 . 16_655 43.4(18)
O2_1 O2 O2_1 . 29_555 28.3(17)
O2_1 O2 O2_1 . 33_555 112.8(18)
O2_1 O2 O2_1 . 41_554 111.7(13)
O2_1 O2 O2_1 . 44_555 166.1(15)
O2_1 O2 O2_2 . . 129(3)
O2_1 O2 O2_2 . 4_565 122.6(13)
O2_1 O2 O2_2 . 13_555 66.1(12)
O2_1 O2 O2_2 . 15_565 119.3(18)
O2_1 O2 O2_2 . 16_655 23.9(19)
O2_1 O2 O2_2 . 22_565 128.2(13)
O2_1 O2 O2_2 . 29_555 40.4(16)
O2_1 O2 O2_2 . 33_555 107.9(18)
O2_1 O2 O2_2 . 41_554 101.1(16)
O2_1 O2 O2_2 . 44_555 172.6(16)
O2_1 O2 O3 . . 85.1(16)
O2_1 O2 O2_1 4_565 13_555 52.9(5)
O2_1 O2 O2_1 4_565 15_565 51.8(3)
O2_1 O2 O2_1 4_565 16_655 92.2(5)
O2_1 O2 O2_1 4_565 29_555 129.7(3)
O2_1 O2 O2_1 4_565 33_555 107.5(6)
O2_1 O2 O2_1 4_565 41_554 65.9(4)
O2_1 O2 O2_1 4_565 44_555 69.6(4)
O2_1 O2 O2_2 4_565 . 104(3)
O2_1 O2 O2_2 4_565 4_565 19.5(6)
O2_1 O2 O2_2 4_565 13_555 64.5(6)
O2_1 O2 O2_2 4_565 15_565 57.8(6)
O2_1 O2 O2_2 4_565 16_655 109.7(8)
O2_1 O2 O2_2 4_565 22_565 106.3(7)
O2_1 O2 O2_2 4_565 29_555 113.4(8)
O2_1 O2 O2_2 4_565 33_555 117.7(7)
O2_1 O2 O2_2 4_565 41_554 74.1(8)
O2_1 O2 O2_2 4_565 44_555 48.6(7)
O2_1 O2 O3 4_565 . 44.5(4)
O2_1 O2 O2_1 13_555 15_565 102.9(5)
O2_1 O2 O2_1 13_555 16_655 79.2(3)
O2_1 O2 O2_1 13_555 29_555 77.2(5)
O2_1 O2 O2_1 13_555 33_555 101.8(6)
O2_1 O2 O2_1 13_555 41_554 50.3(4)
O2_1 O2 O2_1 13_555 44_555 108.1(4)
O2_1 O2 O2_2 13_555 . 147(3)
O2_1 O2 O2_2 13_555 4_565 41.9(7)
O2_1 O2 O2_2 13_555 13_555 16.1(6)
O2_1 O2 O2_2 13_555 15_565 104.9(7)
O2_1 O2 O2_2 13_555 16_655 83.2(8)
O2_1 O2 O2_2 13_555 22_565 145.6(7)
O2_1 O2 O2_2 13_555 29_555 60.5(9)
O2_1 O2 O2_2 13_555 33_555 112.0(6)
O2_1 O2 O2_2 13_555 41_554 48.5(8)
O2_1 O2 O2_2 13_555 44_555 92.8(8)
O2_1 O2 O3 13_555 . 55.8(3)
O2_1 O2 O2_1 15_565 16_655 89.2(5)
O2_1 O2 O2_1 15_565 29_555 159.5(4)
O2_1 O2 O2_1 15_565 33_555 113.4(4)
O2_1 O2 O2_1 15_565 41_554 107.5(3)
O2_1 O2 O2_1 15_565 44_555 57.3(4)
O2_1 O2 O2_2 15_565 . 68(3)
O2_1 O2 O2_2 15_565 4_565 69.0(6)
O2_1 O2 O2_2 15_565 13_555 109.9(6)
O2_1 O2 O2_2 15_565 15_565 12.2(6)
O2_1 O2 O2_2 15_565 16_655 107.5(8)
O2_1 O2 O2_2 15_565 22_565 71.4(7)
O2_1 O2 O2_2 15_565 29_555 159.6(8)
O2_1 O2 O2_2 15_565 33_555 114.5(6)
O2_1 O2 O2_2 15_565 41_554 118.4(8)
O2_1 O2 O2_2 15_565 44_555 45.1(7)
O2_1 O2 O3 15_565 . 61.1(3)
O2_1 O2 O2_1 16_655 29_555 70.6(4)
O2_1 O2 O2_1 16_655 33_555 156.1(5)
O2_1 O2 O2_1 16_655 41_554 128.9(4)
O2_1 O2 O2_1 16_655 44_555 146.4(5)
O2_1 O2 O2_2 16_655 . 131(3)
O2_1 O2 O2_2 16_655 4_565 102.7(6)
O2_1 O2 O2_2 16_655 13_555 65.6(6)
O2_1 O2 O2_2 16_655 15_565 78.0(7)
O2_1 O2 O2_2 16_655 16_655 20.0(8)
O2_1 O2 O2_2 16_655 22_565 133.1(6)
O2_1 O2 O2_2 16_655 29_555 76.5(8)
O2_1 O2 O2_2 16_655 33_555 149.2(7)
O2_1 O2 O2_2 16_655 41_554 123.5(8)
O2_1 O2 O2_2 16_655 44_555 130.8(7)
O2_1 O2 O3 16_655 . 47.7(3)
O2_1 O2 O2_1 29_555 33_555 86.2(3)
O2_1 O2 O2_1 29_555 41_554 88.4(3)
O2_1 O2 O2_1 29_555 44_555 142.6(4)
O2_1 O2 O2_2 29_555 . 123(3)
O2_1 O2 O2_2 29_555 4_565 117.6(6)
O2_1 O2 O2_2 29_555 13_555 65.4(6)
O2_1 O2 O2_2 29_555 15_565 147.6(6)
O2_1 O2 O2_2 29_555 16_655 52.0(7)
O2_1 O2 O2_2 29_555 22_565 120.1(6)
O2_1 O2 O2_2 29_555 29_555 18.3(8)
O2_1 O2 O2_2 29_555 33_555 83.6(6)
O2_1 O2 O2_2 29_555 41_554 77.3(8)
O2_1 O2 O2_2 29_555 44_555 154.7(7)
O2_1 O2 O3 29_555 . 104.8(2)
O2_1 O2 O2_1 33_555 41_554 53.4(6)
O2_1 O2 O2_1 33_555 44_555 56.4(4)
O2_1 O2 O2_2 33_555 . 58(3)
O2_1 O2 O2_2 33_555 4_565 93.0(8)
O2_1 O2 O2_2 33_555 13_555 110.5(7)
O2_1 O2 O2_2 33_555 15_565 123.8(6)
O2_1 O2 O2_2 33_555 16_655 136.2(8)
O2_1 O2 O2_2 33_555 22_565 54.5(7)
O2_1 O2 O2_2 33_555 29_555 83.2(8)
O2_1 O2 O2_2 33_555 33_555 11.6(8)
O2_1 O2 O2_2 33_555 41_554 53.3(9)
O2_1 O2 O2_2 33_555 44_555 73.0(7)
O2_1 O2 O3 33_555 . 150.3(5)
O2_1 O2 O2_1 41_554 44_555 70.2(4)
O2_1 O2 O2_2 41_554 . 100(3)
O2_1 O2 O2_2 41_554 4_565 46.7(6)
O2_1 O2 O2_2 41_554 13_555 63.3(6)
O2_1 O2 O2_2 41_554 15_565 118.3(6)
O2_1 O2 O2_2 41_554 16_655 126.5(7)
O2_1 O2 O2_2 41_554 22_565 97.9(7)
O2_1 O2 O2_2 41_554 29_555 72.1(8)
O2_1 O2 O2_2 41_554 33_555 64.7(6)
O2_1 O2 O2_2 41_554 41_554 11.1(8)
O2_1 O2 O2_2 41_554 44_555 67.7(7)
O2_1 O2 O3 41_554 . 98.7(3)
O2_1 O2 O2_2 44_555 . 39(3)
O2_1 O2 O2_2 44_555 4_565 69.3(6)
O2_1 O2 O2_2 44_555 13_555 124.2(6)
O2_1 O2 O2_2 44_555 15_565 68.4(7)
O2_1 O2 O2_2 44_555 16_655 162.2(8)
O2_1 O2 O2_2 44_555 22_565 39.5(6)
O2_1 O2 O2_2 44_555 29_555 136.2(8)
O2_1 O2 O2_2 44_555 33_555 59.8(6)
O2_1 O2 O2_2 44_555 41_554 79.7(8)
O2_1 O2 O2_2 44_555 44_555 21.3(7)
O2_1 O2 O3 44_555 . 108.4(3)
O2_2 O2 O2_2 . 4_565 108(3)
O2_2 O2 O2_2 . 13_555 162(3)
O2_2 O2 O2_2 . 15_565 73(3)
O2_2 O2 O2_2 . 16_655 130(3)
O2_2 O2 O2_2 . 22_565 4(3)
O2_2 O2 O2_2 . 29_555 132(3)
O2_2 O2 O2_2 . 33_555 52(3)
O2_2 O2 O2_2 . 41_554 106(3)
O2_2 O2 O2_2 . 44_555 57(3)
O2_2 O2 O3 . . 129(3)
O2_2 O2 O2_2 4_565 13_555 56.8(8)
O2_2 O2 O2_2 4_565 15_565 76.5(8)
O2_2 O2 O2_2 4_565 16_655 116.2(9)
O2_2 O2 O2_2 4_565 22_565 108.8(8)
O2_2 O2 O2_2 4_565 29_555 99.6(9)
O2_2 O2 O2_2 4_565 33_555 104.2(8)
O2_2 O2 O2_2 4_565 41_554 54.7(10)
O2_2 O2 O2_2 4_565 44_555 51.3(9)
O2_2 O2 O3 4_565 . 57.4(6)
O2_2 O2 O2_2 13_555 15_565 108.6(8)
O2_2 O2 O2_2 13_555 16_655 67.5(9)
O2_2 O2 O2_2 13_555 22_565 160.9(8)
O2_2 O2 O2_2 13_555 29_555 51.0(9)
O2_2 O2 O2_2 13_555 33_555 118.9(8)
O2_2 O2 O2_2 13_555 41_554 58.9(9)
O2_2 O2 O2_2 13_555 44_555 108.0(8)
O2_2 O2 O3 13_555 . 53.7(5)
O2_2 O2 O2_2 15_565 16_655 95.7(9)
O2_2 O2 O2_2 15_565 22_565 76.7(8)
O2_2 O2 O2_2 15_565 29_555 152.6(9)
O2_2 O2 O2_2 15_565 33_555 123.1(8)
O2_2 O2 O2_2 15_565 41_554 128.7(10)
O2_2 O2 O2_2 15_565 44_555 57.2(9)
O2_2 O2 O3 15_565 . 56.2(6)
O2_2 O2 O2_2 16_655 22_565 131.1(9)
O2_2 O2 O2_2 16_655 29_555 61.2(10)
O2_2 O2 O2_2 16_655 33_555 129.6(9)
O2_2 O2 O2_2 16_655 41_554 117.7(10)
O2_2 O2 O2_2 16_655 44_555 150.8(9)
O2_2 O2 O3 16_655 . 66.0(7)
O2_2 O2 O2_2 22_565 29_555 129.0(9)
O2_2 O2 O2_2 22_565 33_555 48.6(8)
O2_2 O2 O2_2 22_565 41_554 103.1(10)
O2_2 O2 O2_2 22_565 44_555 58.5(9)
O2_2 O2 O3 22_565 . 132.4(6)
O2_2 O2 O2_2 29_555 33_555 84.3(9)
O2_2 O2 O2_2 29_555 41_554 61.2(11)
O2_2 O2 O2_2 29_555 44_555 139.9(10)
O2_2 O2 O3 29_555 . 98.6(7)
O2_2 O2 O2_2 33_555 41_554 63.8(9)
O2_2 O2 O2_2 33_555 44_555 78.7(8)
O2_2 O2 O3 33_555 . 161.6(6)
O2_2 O2 O2_2 41_554 44_555 78.7(10)
O2_2 O2 O3 41_554 . 101.5(8)
O2_2 O2 O3 44_555 . 87.7(6)
Nd2 Mo2 Pb . . 16(3)
Nd2 Mo2 Pb . 5_555 17(2)
Nd2 Mo2 Pb . 9_555 1.6(11)
Nd2 Mo2 Pb . 25_555 12(3)
Nd2 Mo2 Pb . 29_555 12.9(17)
Nd2 Mo2 Pb . 33_555 3(2)
Nd2 Mo2 Mo1 . 5_555 136.540(3)
Nd2 Mo2 Mo1 . 17_555 152.3398(15)
Nd2 Mo2 O1 . . 82.77(6)
Nd2 Mo2 O1 . 25_555 69.72(5)
Nd2 Mo2 O2 . . 147.47(6)
Nd2 Mo2 O2 . 5_555 42.41(4)
Nd2 Mo2 O2 . 9_555 57.35(4)
Nd2 Mo2 O2 . 25_555 21.30(4)
Nd2 Mo2 O2 . 29_555 118.11(6)
Nd2 Mo2 O2 . 33_555 99.74(5)
Nd2 Mo2 Mo2 . 5_555 30.714(2)
Nd2 Mo2 Mo2 . 9_555 30.7143(18)
Nd2 Mo2 Mo2 . 25_555 0.0(5)
Nd2 Mo2 Mo2 . 29_555 59.286(4)
Nd2 Mo2 Mo2 . 33_555 59.286(5)
Nd2 Mo2 Mo3 . . 45(3)
Nd2 Mo2 Mo3 . 5_555 71(5)
Nd2 Mo2 Mo3 . 9_555 14.2(19)
Nd2 Mo2 Mo3 . 25_555 43(2)
Nd2 Mo2 Mo3 . 29_555 16.2(19)
Nd2 Mo2 Mo3 . 33_555 73(6)
Nd2 Mo2 Nd3 . 8_655 136.37(16)
Nd2 Mo2 Nd3 . 20_565 149.29(17)
Nd2 Mo2 Nd3 . 25_555 158.08(17)
Nd2 Mo2 Nd3 . 28_554 151.06(17)
Nd2 Mo2 Nd3 . 37_554 138.87(18)
Nd2 Mo2 Mo1_1 . 5_555 138.1(4)
Nd2 Mo2 Mo1_1 . 8_655 138.7(4)
Nd2 Mo2 Mo1_1 . 17_555 153.7(5)
Nd2 Mo2 Mo1_1 . 20_565 154.3(5)
Nd2 Mo2 Mo1_1 . 25_555 150.9(4)
Nd2 Mo2 Mo1_1 . 28_554 150.2(4)
Nd2 Mo2 Mo1_1 . 37_554 134.3(4)
Nd2 Mo2 O2_1 . . 146.7(4)
Nd2 Mo2 O2_1 . 5_555 53.3(4)
Nd2 Mo2 O2_1 . 9_555 44.8(3)
Nd2 Mo2 O2_1 . 25_555 20.9(3)
Nd2 Mo2 O2_1 . 29_555 102.2(4)
Nd2 Mo2 O2_1 . 33_555 112.9(5)
Nd2 Mo2 O2_2 . . 133.7(9)
Nd2 Mo2 O2_2 . 5_555 32.2(6)
Nd2 Mo2 O2_2 . 9_555 68.7(7)
Nd2 Mo2 O2_2 . 16_655 116.3(6)
Nd2 Mo2 O2_2 . 22_565 91.0(5)
Nd2 Mo2 O2_2 . 25_555 30.5(6)
Nd2 Mo2 O2_2 . 29_555 131.3(9)
Nd2 Mo2 O2_2 . 33_555 86.4(8)
Nd2 Mo2 O2_2 . 41_554 151.0(6)
Pb Mo2 Pb . 5_555 32(4)
Pb Mo2 Pb . 9_555 16(4)
Pb Mo2 Pb . 25_555 28(4)
Pb Mo2 Pb . 29_555 4(3)
Pb Mo2 Pb . 33_555 17(6)
Pb Mo2 Mo1 . 5_555 121(3)
Pb Mo2 Mo1 . 17_555 166(4)
Pb Mo2 O1 . . 84(4)
Pb Mo2 O1 . 25_555 69(4)
Pb Mo2 O2 . . 148(3)
Pb Mo2 O2 . 5_555 58(4)
Pb Mo2 O2 . 9_555 42(3)
Pb Mo2 O2 . 25_555 23(3)
Pb Mo2 O2 . 29_555 103(4)
Pb Mo2 O2 . 33_555 115(3)
Pb Mo2 Mo2 . 5_555 47(3)
Pb Mo2 Mo2 . 9_555 16(4)
Pb Mo2 Mo2 . 25_555 16(3)
Pb Mo2 Mo2 . 29_555 43(3)
Pb Mo2 Mo2 . 33_555 75(4)
Pb Mo2 Mo3 . . 29(4)
Pb Mo2 Mo3 . 5_555 87(6)
Pb Mo2 Mo3 . 9_555 30(4)
Pb Mo2 Mo3 . 25_555 59(4)
Pb Mo2 Mo3 . 29_555 4(4)
Pb Mo2 Mo3 . 33_555 57(6)
Pb Mo2 Nd3 . 8_655 120(3)
Pb Mo2 Nd3 . 20_565 164(4)
Pb Mo2 Nd3 . 25_555 171(4)
Pb Mo2 Nd3 . 28_554 162(4)
Pb Mo2 Nd3 . 37_554 123(3)
Pb Mo2 Mo1_1 . 5_555 122(3)
Pb Mo2 Mo1_1 . 8_655 123(3)
Pb Mo2 Mo1_1 . 17_555 166(4)
Pb Mo2 Mo1_1 . 20_565 167(4)
Pb Mo2 Mo1_1 . 25_555 166(4)
Pb Mo2 Mo1_1 . 28_554 165(4)
Pb Mo2 Mo1_1 . 37_554 118(3)
Pb Mo2 O2_1 . . 139(3)
Pb Mo2 O2_1 . 5_555 68(4)
Pb Mo2 O2_1 . 9_555 29(3)
Pb Mo2 O2_1 . 25_555 30(3)
Pb Mo2 O2_1 . 29_555 87(4)
Pb Mo2 O2_1 . 33_555 128(3)
Pb Mo2 O2_2 . . 140(4)
Pb Mo2 O2_2 . 5_555 46(4)
Pb Mo2 O2_2 . 9_555 53(3)
Pb Mo2 O2_2 . 16_655 103(3)
Pb Mo2 O2_2 . 22_565 104(4)
Pb Mo2 O2_2 . 25_555 26(4)
Pb Mo2 O2_2 . 29_555 117(4)
Pb Mo2 O2_2 . 33_555 102(3)
Pb Mo2 O2_2 . 41_554 157(4)
Pb Mo2 Pb 5_555 9_555 17(3)
Pb Mo2 Pb 5_555 25_555 5(4)
Pb Mo2 Pb 5_555 29_555 29(3)
Pb Mo2 Pb 5_555 33_555 15(5)
Pb Mo2 Mo1 5_555 5_555 152.4(19)
Pb Mo2 Mo1 5_555 17_555 136(2)
Pb Mo2 O1 5_555 . 84(3)
Pb Mo2 O1 5_555 25_555 69(3)
Pb Mo2 O2 5_555 . 138(3)
Pb Mo2 O2 5_555 5_555 27(2)
Pb Mo2 O2 5_555 9_555 73.0(19)
Pb Mo2 O2 5_555 25_555 32(3)
Pb Mo2 O2 5_555 29_555 134(2)
Pb Mo2 O2 5_555 33_555 84.2(19)
Pb Mo2 Mo2 5_555 5_555 15.4(19)
Pb Mo2 Mo2 5_555 9_555 47(2)
Pb Mo2 Mo2 5_555 25_555 17(2)
Pb Mo2 Mo2 5_555 29_555 75.2(19)
Pb Mo2 Mo2 5_555 33_555 43(2)
Pb Mo2 Mo3 5_555 . 62(3)
Pb Mo2 Mo3 5_555 5_555 55(6)
Pb Mo2 Mo3 5_555 9_555 5(4)
Pb Mo2 Mo3 5_555 25_555 27(3)
Pb Mo2 Mo3 5_555 29_555 33(3)
Pb Mo2 Mo3 5_555 33_555 89(6)
Pb Mo2 Nd3 5_555 8_655 152.8(19)
Pb Mo2 Nd3 5_555 20_565 133(2)
Pb Mo2 Nd3 5_555 25_555 142(2)
Pb Mo2 Nd3 5_555 28_554 135(2)
Pb Mo2 Nd3 5_555 37_554 154.1(19)
Pb Mo2 Mo1_1 5_555 5_555 153.6(19)
Pb Mo2 Mo1_1 5_555 8_655 154.2(19)
Pb Mo2 Mo1_1 5_555 17_555 138(2)
Pb Mo2 Mo1_1 5_555 20_565 138(2)
Pb Mo2 Mo1_1 5_555 25_555 134(2)
Pb Mo2 Mo1_1 5_555 28_554 134(2)
Pb Mo2 Mo1_1 5_555 37_554 150.4(19)
Pb Mo2 O2_1 5_555 . 145(3)
Pb Mo2 O2_1 5_555 5_555 37(2)
Pb Mo2 O2_1 5_555 9_555 60.4(19)
Pb Mo2 O2_1 5_555 25_555 25(3)
Pb Mo2 O2_1 5_555 29_555 118(2)
Pb Mo2 O2_1 5_555 33_555 97.4(19)
Pb Mo2 O2_2 5_555 . 122(3)
Pb Mo2 O2_2 5_555 5_555 18(3)
Pb Mo2 O2_2 5_555 9_555 84(2)
Pb Mo2 O2_2 5_555 16_655 127(2)
Pb Mo2 O2_2 5_555 22_565 76(2)
Pb Mo2 O2_2 5_555 25_555 43(3)
Pb Mo2 O2_2 5_555 29_555 146(3)
Pb Mo2 O2_2 5_555 33_555 72(2)
Pb Mo2 O2_2 5_555 41_554 141(2)
Pb Mo2 Pb 9_555 25_555 13(4)
Pb Mo2 Pb 9_555 29_555 12(3)
Pb Mo2 Pb 9_555 33_555 4(2)
Pb Mo2 Mo1 9_555 5_555 136(3)
Pb Mo2 Mo1 9_555 17_555 153(2)
Pb Mo2 O1 9_555 . 81(2)
Pb Mo2 O1 9_555 25_555 71(2)
Pb Mo2 O2 9_555 . 149.0(14)
Pb Mo2 O2 9_555 5_555 43.5(19)
Pb Mo2 O2 9_555 9_555 57(3)
Pb Mo2 O2 9_555 25_555 19.7(14)
Pb Mo2 O2 9_555 29_555 117.0(19)
Pb Mo2 O2 9_555 33_555 100(3)
Pb Mo2 Mo2 9_555 5_555 31(3)
Pb Mo2 Mo2 9_555 9_555 30(2)
Pb Mo2 Mo2 9_555 25_555 1.6(11)
Pb Mo2 Mo2 9_555 29_555 59(3)
Pb Mo2 Mo2 9_555 33_555 60(2)
Pb Mo2 Mo3 9_555 . 45(4)
Pb Mo2 Mo3 9_555 5_555 72(6)
Pb Mo2 Mo3 9_555 9_555 15(4)
Pb Mo2 Mo3 9_555 25_555 44(4)
Pb Mo2 Mo3 9_555 29_555 15(3)
Pb Mo2 Mo3 9_555 33_555 73(6)
Pb Mo2 Nd3 9_555 8_655 136(3)
Pb Mo2 Nd3 9_555 20_565 150(2)
Pb Mo2 Nd3 9_555 25_555 159(2)
Pb Mo2 Nd3 9_555 28_554 152.3(15)
Pb Mo2 Nd3 9_555 37_554 139(3)
Pb Mo2 Mo1_1 9_555 5_555 138(3)
Pb Mo2 Mo1_1 9_555 8_655 138(3)
Pb Mo2 Mo1_1 9_555 17_555 154.8(19)
Pb Mo2 Mo1_1 9_555 20_565 155.4(19)
Pb Mo2 Mo1_1 9_555 25_555 152(2)
Pb Mo2 Mo1_1 9_555 28_554 151(2)
Pb Mo2 Mo1_1 9_555 37_554 134(3)
Pb Mo2 O2_1 9_555 . 148(3)
Pb Mo2 O2_1 9_555 5_555 54.4(19)
Pb Mo2 O2_1 9_555 9_555 45(3)
Pb Mo2 O2_1 9_555 25_555 20(3)
Pb Mo2 O2_1 9_555 29_555 101(2)
Pb Mo2 O2_1 9_555 33_555 113(3)
Pb Mo2 O2_2 9_555 . 135.2(12)
Pb Mo2 O2_2 9_555 5_555 33.5(15)
Pb Mo2 O2_2 9_555 9_555 69(3)
Pb Mo2 O2_2 9_555 16_655 117(3)
Pb Mo2 O2_2 9_555 22_565 92.3(15)
Pb Mo2 O2_2 9_555 25_555 29.0(10)
Pb Mo2 O2_2 9_555 29_555 130.0(17)
Pb Mo2 O2_2 9_555 33_555 86(3)
Pb Mo2 O2_2 9_555 41_554 150(3)
Pb Mo2 Pb 25_555 29_555 25(3)
Pb Mo2 Pb 25_555 33_555 11(6)
Pb Mo2 Mo1 25_555 5_555 148(3)
Pb Mo2 Mo1 25_555 17_555 141(3)
Pb Mo2 O1 25_555 . 82(3)
Pb Mo2 O1 25_555 25_555 71(2)
Pb Mo2 O2 25_555 . 143(4)
Pb Mo2 O2 25_555 5_555 32(4)
Pb Mo2 O2 25_555 9_555 69(3)
Pb Mo2 O2 25_555 25_555 27(4)
Pb Mo2 O2 25_555 29_555 129(3)
Pb Mo2 O2 25_555 33_555 88(3)
Pb Mo2 Mo2 25_555 5_555 19(3)
Pb Mo2 Mo2 25_555 9_555 42(3)
Pb Mo2 Mo2 25_555 25_555 12(3)
Pb Mo2 Mo2 25_555 29_555 71(3)
Pb Mo2 Mo2 25_555 33_555 48(3)
Pb Mo2 Mo3 25_555 . 57(4)
Pb Mo2 Mo3 25_555 5_555 60(6)
Pb Mo2 Mo3 25_555 9_555 3(2)
Pb Mo2 Mo3 25_555 25_555 31(4)
Pb Mo2 Mo3 25_555 29_555 28(4)
Pb Mo2 Mo3 25_555 33_555 85(6)
Pb Mo2 Nd3 25_555 8_655 148(3)
Pb Mo2 Nd3 25_555 20_565 138(3)
Pb Mo2 Nd3 25_555 25_555 147(3)
Pb Mo2 Nd3 25_555 28_554 141(3)
Pb Mo2 Nd3 25_555 37_554 151(2)
Pb Mo2 Mo1_1 25_555 5_555 150(3)
Pb Mo2 Mo1_1 25_555 8_655 150(3)
Pb Mo2 Mo1_1 25_555 17_555 143(3)
Pb Mo2 Mo1_1 25_555 20_565 143(3)
Pb Mo2 Mo1_1 25_555 25_555 139(3)
Pb Mo2 Mo1_1 25_555 28_554 139(3)
Pb Mo2 Mo1_1 25_555 37_554 146(3)
Pb Mo2 O2_1 25_555 . 148(3)
Pb Mo2 O2_1 25_555 5_555 43(4)
Pb Mo2 O2_1 25_555 9_555 56(3)
Pb Mo2 O2_1 25_555 25_555 21(3)
Pb Mo2 O2_1 25_555 29_555 113(3)
Pb Mo2 O2_1 25_555 33_555 101(3)
Pb Mo2 O2_2 25_555 . 127(4)
Pb Mo2 O2_2 25_555 5_555 23(4)
Pb Mo2 O2_2 25_555 9_555 80(2)
Pb Mo2 O2_2 25_555 16_655 125.8(19)
Pb Mo2 O2_2 25_555 22_565 81(4)
Pb Mo2 O2_2 25_555 25_555 38(4)
Pb Mo2 O2_2 25_555 29_555 141(4)
Pb Mo2 O2_2 25_555 33_555 75(2)
Pb Mo2 O2_2 25_555 41_554 142.6(19)
Pb Mo2 Pb 29_555 33_555 15(4)
Pb Mo2 Mo1 29_555 5_555 123.9(13)
Pb Mo2 Mo1 29_555 17_555 165(2)
Pb Mo2 O1 29_555 . 82(2)
Pb Mo2 O1 29_555 25_555 71(2)
Pb Mo2 O2 29_555 . 151(2)
Pb Mo2 O2 29_555 5_555 55(2)
Pb Mo2 O2 29_555 9_555 45.4(7)
Pb Mo2 O2 29_555 25_555 19.7(18)
Pb Mo2 O2 29_555 29_555 106(2)
Pb Mo2 O2 29_555 33_555 111.8(8)
Pb Mo2 Mo2 29_555 5_555 43.2(12)
Pb Mo2 Mo2 29_555 9_555 18(2)
Pb Mo2 Mo2 29_555 25_555 12.9(17)
Pb Mo2 Mo2 29_555 29_555 47.0(9)
Pb Mo2 Mo2 29_555 33_555 72.1(19)
Pb Mo2 Mo3 29_555 . 33(3)
Pb Mo2 Mo3 29_555 5_555 84(6)
Pb Mo2 Mo3 29_555 9_555 27(2)
Pb Mo2 Mo3 29_555 25_555 56(3)
Pb Mo2 Mo3 29_555 29_555 4(3)
Pb Mo2 Mo3 29_555 33_555 61(6)
Pb Mo2 Nd3 29_555 8_655 123.5(15)
Pb Mo2 Nd3 29_555 20_565 162(2)
Pb Mo2 Nd3 29_555 25_555 170(3)
Pb Mo2 Nd3 29_555 28_554 162(3)
Pb Mo2 Nd3 29_555 37_554 126.5(11)
Pb Mo2 Mo1_1 29_555 5_555 125.7(12)
Pb Mo2 Mo1_1 29_555 8_655 126.2(12)
Pb Mo2 Mo1_1 29_555 17_555 165(3)
Pb Mo2 Mo1_1 29_555 20_565 166(3)
Pb Mo2 Mo1_1 29_555 25_555 164(2)
Pb Mo2 Mo1_1 29_555 28_554 163(2)
Pb Mo2 Mo1_1 29_555 37_554 121.6(14)
Pb Mo2 O2_1 29_555 . 143.1(13)
Pb Mo2 O2_1 29_555 5_555 66(2)
Pb Mo2 O2_1 29_555 9_555 33.1(6)
Pb Mo2 O2_1 29_555 25_555 25.8(9)
Pb Mo2 O2_1 29_555 29_555 90(2)
Pb Mo2 O2_1 29_555 33_555 124.7(8)
Pb Mo2 O2_2 29_555 . 141(3)
Pb Mo2 O2_2 29_555 5_555 44(2)
Pb Mo2 O2_2 29_555 9_555 57.3(9)
Pb Mo2 O2_2 29_555 16_655 106.7(6)
Pb Mo2 O2_2 29_555 22_565 103(2)
Pb Mo2 O2_2 29_555 25_555 24(3)
Pb Mo2 O2_2 29_555 29_555 119(2)
Pb Mo2 O2_2 29_555 33_555 97.9(10)
Pb Mo2 O2_2 29_555 41_554 155(2)
Pb Mo2 Mo1 33_555 5_555 137(5)
Pb Mo2 Mo1 33_555 17_555 150(3)
Pb Mo2 O1 33_555 . 85(4)
Pb Mo2 O1 33_555 25_555 67(4)
Pb Mo2 O2 33_555 . 145(2)
Pb Mo2 O2 33_555 5_555 41(4)
Pb Mo2 O2 33_555 9_555 58(5)
Pb Mo2 O2 33_555 25_555 24(2)
Pb Mo2 O2 33_555 29_555 120(4)
Pb Mo2 O2 33_555 33_555 99(6)
Pb Mo2 Mo2 33_555 5_555 30(6)
Pb Mo2 Mo2 33_555 9_555 33(4)
Pb Mo2 Mo2 33_555 25_555 3(2)
Pb Mo2 Mo2 33_555 29_555 60(5)
Pb Mo2 Mo2 33_555 33_555 58(4)
Pb Mo2 Mo3 33_555 . 47(5)
Pb Mo2 Mo3 33_555 5_555 70(7)
Pb Mo2 Mo3 33_555 9_555 14(6)
Pb Mo2 Mo3 33_555 25_555 42(5)
Pb Mo2 Mo3 33_555 29_555 18(4)
Pb Mo2 Mo3 33_555 33_555 74(8)
Pb Mo2 Nd3 33_555 8_655 138(5)
Pb Mo2 Nd3 33_555 20_565 148(4)
Pb Mo2 Nd3 33_555 25_555 156(3)
Pb Mo2 Nd3 33_555 28_554 149(2)
Pb Mo2 Nd3 33_555 37_554 139(6)
Pb Mo2 Mo1_1 33_555 5_555 139(6)
Pb Mo2 Mo1_1 33_555 8_655 139(6)
Pb Mo2 Mo1_1 33_555 17_555 151(3)
Pb Mo2 Mo1_1 33_555 20_565 152(3)
Pb Mo2 Mo1_1 33_555 25_555 149(4)
Pb Mo2 Mo1_1 33_555 28_554 148(4)
Pb Mo2 Mo1_1 33_555 37_554 135(5)
Pb Mo2 O2_1 33_555 . 144(5)
Pb Mo2 O2_1 33_555 5_555 51(4)
Pb Mo2 O2_1 33_555 9_555 45(6)
Pb Mo2 O2_1 33_555 25_555 23(5)
Pb Mo2 O2_1 33_555 29_555 104(3)
Pb Mo2 O2_1 33_555 33_555 112(6)
Pb Mo2 O2_2 33_555 . 130.9(16)
Pb Mo2 O2_2 33_555 5_555 30(3)
Pb Mo2 O2_2 33_555 9_555 69(6)
Pb Mo2 O2_2 33_555 16_655 116(6)
Pb Mo2 O2_2 33_555 22_565 89(2)
Pb Mo2 O2_2 33_555 25_555 33.3(15)
Pb Mo2 O2_2 33_555 29_555 134(3)
Pb Mo2 O2_2 33_555 33_555 86(6)
Pb Mo2 O2_2 33_555 41_554 152(6)
Mo1 Mo2 Mo1 5_555 17_555 69.301(4)
Mo1 Mo2 O1 5_555 . 101.44(6)
Mo1 Mo2 O1 5_555 25_555 98.65(5)
Mo1 Mo2 O2 5_555 . 57.18(6)
Mo1 Mo2 O2 5_555 5_555 162.48(4)
Mo1 Mo2 O2 5_555 9_555 79.44(4)
Mo1 Mo2 O2 5_555 25_555 128.98(4)
Mo1 Mo2 O2 5_555 29_555 27.35(6)
Mo1 Mo2 O2 5_555 33_555 123.38(5)
Mo1 Mo2 Mo2 5_555 5_555 167.1485(9)
Mo1 Mo2 Mo2 5_555 9_555 107.194(4)
Mo1 Mo2 Mo2 5_555 25_555 136.540(3)
Mo1 Mo2 Mo2 5_555 29_555 77.294(6)
Mo1 Mo2 Mo2 5_555 33_555 157.451(2)
Mo1 Mo2 Mo3 5_555 . 91(2)
Mo1 Mo2 Mo3 5_555 5_555 148(5)
Mo1 Mo2 Mo3 5_555 9_555 151(2)
Mo1 Mo2 Mo3 5_555 25_555 174(2)
Mo1 Mo2 Mo3 5_555 29_555 121(2)
Mo1 Mo2 Mo3 5_555 33_555 64(5)
Mo1 Mo2 Nd3 5_555 8_655 5.67(16)
Mo1 Mo2 Nd3 5_555 20_565 73.15(17)
Mo1 Mo2 Nd3 5_555 25_555 63.59(16)
Mo1 Mo2 Nd3 5_555 28_554 68.34(16)
Mo1 Mo2 Nd3 5_555 37_554 4.06(16)
Mo1 Mo2 Mo1_1 5_555 5_555 2.82(14)
Mo1 Mo2 Mo1_1 5_555 8_655 2.80(15)
Mo1 Mo2 Mo1_1 5_555 17_555 67.2(3)
Mo1 Mo2 Mo1_1 5_555 20_565 66.7(3)
Mo1 Mo2 Mo1_1 5_555 25_555 71.4(3)
Mo1 Mo2 Mo1_1 5_555 28_554 71.9(3)
Mo1 Mo2 Mo1_1 5_555 37_554 2.84(16)
Mo1 Mo2 O2_1 5_555 . 42.4(4)
Mo1 Mo2 O2_1 5_555 5_555 158.2(4)
Mo1 Mo2 O2_1 5_555 9_555 92.0(3)
Mo1 Mo2 O2_1 5_555 25_555 139.8(3)
Mo1 Mo2 O2_1 5_555 29_555 40.8(5)
Mo1 Mo2 O2_1 5_555 33_555 110.1(5)
Mo1 Mo2 O2_2 5_555 . 74.2(9)
Mo1 Mo2 O2_2 5_555 5_555 155.2(6)
Mo1 Mo2 O2_2 5_555 9_555 68.8(7)
Mo1 Mo2 O2_2 5_555 16_655 31.6(6)
Mo1 Mo2 O2_2 5_555 22_565 121.9(5)
Mo1 Mo2 O2_2 5_555 25_555 117.7(6)
Mo1 Mo2 O2_2 5_555 29_555 26.7(9)
Mo1 Mo2 O2_2 5_555 33_555 135.7(8)
Mo1 Mo2 O2_2 5_555 41_554 65.7(6)
Mo1 Mo2 O1 17_555 . 103.78(6)
Mo1 Mo2 O1 17_555 25_555 100.79(5)
Mo1 Mo2 O2 17_555 . 26.74(6)
Mo1 Mo2 O2 17_555 5_555 109.93(4)
Mo1 Mo2 O2 17_555 9_555 144.06(4)
Mo1 Mo2 O2 17_555 25_555 157.53(4)
Mo1 Mo2 O2 17_555 29_555 89.55(6)
Mo1 Mo2 O2 17_555 33_555 57.44(5)
Mo1 Mo2 Mo2 17_555 5_555 123.479(4)
Mo1 Mo2 Mo2 17_555 9_555 176.3278(4)
Mo1 Mo2 Mo2 17_555 25_555 152.3398(15)
Mo1 Mo2 Mo2 17_555 29_555 143.668(3)
Mo1 Mo2 Mo2 17_555 33_555 93.115(6)
Mo1 Mo2 Mo3 17_555 . 160(2)
Mo1 Mo2 Mo3 17_555 5_555 81(5)
Mo1 Mo2 Mo3 17_555 9_555 139(2)
Mo1 Mo2 Mo3 17_555 25_555 110(2)
Mo1 Mo2 Mo3 17_555 29_555 168.3(17)
Mo1 Mo2 Mo3 17_555 33_555 130(7)
Mo1 Mo2 Nd3 17_555 8_655 70.47(15)
Mo1 Mo2 Nd3 17_555 20_565 4.59(16)
Mo1 Mo2 Nd3 17_555 25_555 5.81(16)
Mo1 Mo2 Nd3 17_555 28_554 5.79(16)
Mo1 Mo2 Nd3 17_555 37_554 66.26(17)
Mo1 Mo2 Mo1_1 17_555 5_555 67.2(3)
Mo1 Mo2 Mo1_1 17_555 8_655 66.8(3)
Mo1 Mo2 Mo1_1 17_555 17_555 2.87(15)
Mo1 Mo2 Mo1_1 17_555 20_565 2.88(15)
Mo1 Mo2 Mo1_1 17_555 25_555 2.84(16)
Mo1 Mo2 Mo1_1 17_555 28_554 2.91(16)
Mo1 Mo2 Mo1_1 17_555 37_554 71.9(3)
Mo1 Mo2 O2_1 17_555 . 40.5(6)
Mo1 Mo2 O2_1 17_555 5_555 99.0(4)
Mo1 Mo2 O2_1 17_555 9_555 154.2(2)
Mo1 Mo2 O2_1 17_555 25_555 147.2(4)
Mo1 Mo2 O2_1 17_555 29_555 105.4(4)
Mo1 Mo2 O2_1 17_555 33_555 45.5(4)
Mo1 Mo2 O2_2 17_555 . 28.6(9)
Mo1 Mo2 O2_2 17_555 5_555 120.5(6)
Mo1 Mo2 O2_2 17_555 9_555 131.5(7)
Mo1 Mo2 O2_2 17_555 16_655 80.9(6)
Mo1 Mo2 O2_2 17_555 22_565 62.1(5)
Mo1 Mo2 O2_2 17_555 25_555 161.8(6)
Mo1 Mo2 O2_2 17_555 29_555 76.0(9)
Mo1 Mo2 O2_2 17_555 33_555 72.0(8)
Mo1 Mo2 O2_2 17_555 41_554 32.7(6)
O1 Mo2 O1 . 25_555 152.50(8)
O1 Mo2 O2 . . 127.43(8)
O1 Mo2 O2 . 5_555 95.75(7)
O1 Mo2 O2 . 9_555 99.31(7)
O1 Mo2 O2 . 25_555 62.87(7)
O1 Mo2 O2 . 29_555 78.86(8)
O1 Mo2 O2 . 33_555 75.67(8)
O1 Mo2 Mo2 . 5_555 77.78(6)
O1 Mo2 Mo2 . 9_555 77.78(6)
O1 Mo2 Mo2 . 25_555 82.77(6)
O1 Mo2 Mo2 . 29_555 96.31(6)
O1 Mo2 Mo2 . 33_555 96.31(6)
O1 Mo2 Mo3 . . 85(2)
O1 Mo2 Mo3 . 5_555 97(7)
O1 Mo2 Mo3 . 9_555 79.5(19)
O1 Mo2 Mo3 . 25_555 85(2)
O1 Mo2 Mo3 . 29_555 80.4(19)
O1 Mo2 Mo3 . 33_555 101(8)
O1 Mo2 Nd3 . 8_655 95.77(17)
O1 Mo2 Nd3 . 20_565 100.76(19)
O1 Mo2 Nd3 . 25_555 103.40(18)
O1 Mo2 Nd3 . 28_554 109.56(18)
O1 Mo2 Nd3 . 37_554 104.61(18)
O1 Mo2 Mo1_1 . 5_555 103.7(4)
O1 Mo2 Mo1_1 . 8_655 103.1(4)
O1 Mo2 Mo1_1 . 17_555 105.9(4)
O1 Mo2 Mo1_1 . 20_565 105.4(4)
O1 Mo2 Mo1_1 . 25_555 101.6(4)
O1 Mo2 Mo1_1 . 28_554 102.2(4)
O1 Mo2 Mo1_1 . 37_554 99.7(4)
O1 Mo2 O2_1 . . 129.7(4)
O1 Mo2 O2_1 . 5_555 99.1(4)
O1 Mo2 O2_1 . 9_555 97.1(3)
O1 Mo2 O2_1 . 25_555 62.3(3)
O1 Mo2 O2_1 . 29_555 75.0(4)
O1 Mo2 O2_1 . 33_555 76.8(3)
O1 Mo2 O2_2 . . 131.6(9)
O1 Mo2 O2_2 . 5_555 98.0(6)
O1 Mo2 O2_2 . 9_555 107.4(7)
O1 Mo2 O2_2 . 16_655 128.6(6)
O1 Mo2 O2_2 . 22_565 119.0(6)
O1 Mo2 O2_2 . 25_555 59.1(6)
O1 Mo2 O2_2 . 29_555 74.7(9)
O1 Mo2 O2_2 . 33_555 67.9(8)
O1 Mo2 O2_2 . 41_554 73.0(6)
O1 Mo2 O2 25_555 . 79.50(8)
O1 Mo2 O2 25_555 5_555 64.00(7)
O1 Mo2 O2 25_555 9_555 66.16(7)
O1 Mo2 O2 25_555 25_555 89.85(7)
O1 Mo2 O2 25_555 29_555 113.71(8)
O1 Mo2 O2 25_555 33_555 108.23(7)
O1 Mo2 Mo2 25_555 5_555 78.46(5)
O1 Mo2 Mo2 25_555 9_555 78.46(5)
O1 Mo2 Mo2 25_555 25_555 69.72(5)
O1 Mo2 Mo2 25_555 29_555 70.02(5)
O1 Mo2 Mo2 25_555 33_555 70.02(5)
O1 Mo2 Mo3 25_555 . 76(3)
O1 Mo2 Mo3 25_555 5_555 75(7)
O1 Mo2 Mo3 25_555 9_555 73.8(18)
O1 Mo2 Mo3 25_555 25_555 75(2)
O1 Mo2 Mo3 25_555 29_555 73.2(17)
O1 Mo2 Mo3 25_555 33_555 71(7)
O1 Mo2 Nd3 25_555 8_655 103.99(18)
O1 Mo2 Nd3 25_555 20_565 102.92(19)
O1 Mo2 Nd3 25_555 25_555 102.28(18)
O1 Mo2 Nd3 25_555 28_554 95.21(18)
O1 Mo2 Nd3 25_555 37_554 96.44(19)
O1 Mo2 Mo1_1 25_555 5_555 97.1(5)
O1 Mo2 Mo1_1 25_555 8_655 97.7(5)
O1 Mo2 Mo1_1 25_555 17_555 99.1(5)
O1 Mo2 Mo1_1 25_555 20_565 99.7(5)
O1 Mo2 Mo1_1 25_555 25_555 102.5(5)
O1 Mo2 Mo1_1 25_555 28_554 101.8(5)
O1 Mo2 Mo1_1 25_555 37_554 99.5(5)
O1 Mo2 O2_1 25_555 . 77.6(4)
O1 Mo2 O2_1 25_555 5_555 64.6(3)
O1 Mo2 O2_1 25_555 9_555 63.5(3)
O1 Mo2 O2_1 25_555 25_555 90.3(3)
O1 Mo2 O2_1 25_555 29_555 110.1(3)
O1 Mo2 O2_1 25_555 33_555 113.4(5)
O1 Mo2 O2_2 25_555 . 72.2(9)
O1 Mo2 O2_2 25_555 5_555 58.3(6)
O1 Mo2 O2_2 25_555 9_555 63.2(7)
O1 Mo2 O2_2 25_555 16_655 67.4(6)
O1 Mo2 O2_2 25_555 22_565 63.2(5)
O1 Mo2 O2_2 25_555 25_555 94.8(6)
O1 Mo2 O2_2 25_555 29_555 123.8(9)
O1 Mo2 O2_2 25_555 33_555 109.1(8)
O1 Mo2 O2_2 25_555 41_554 133.1(6)
O2 Mo2 O2 . 5_555 113.94(7)
O2 Mo2 O2 . 9_555 119.08(7)
O2 Mo2 O2 . 25_555 168.76(7)
O2 Mo2 O2 . 29_555 83.47(8)
O2 Mo2 O2 . 33_555 79.68(8)
O2 Mo2 Mo2 . 5_555 133.31(6)
O2 Mo2 Mo2 . 9_555 150.36(6)
O2 Mo2 Mo2 . 25_555 147.47(6)
O2 Mo2 Mo2 . 29_555 119.74(6)
O2 Mo2 Mo2 . 33_555 100.82(6)
O2 Mo2 Mo3 . . 136.4(18)
O2 Mo2 Mo3 . 5_555 91(5)
O2 Mo2 Mo3 . 9_555 144(2)
O2 Mo2 Mo3 . 25_555 119(2)
O2 Mo2 Mo3 . 29_555 152.1(19)
O2 Mo2 Mo3 . 33_555 107(8)
O2 Mo2 Nd3 . 8_655 60.75(16)
O2 Mo2 Nd3 . 20_565 30.99(18)
O2 Mo2 Nd3 . 25_555 25.08(17)
O2 Mo2 Nd3 . 28_554 21.47(16)
O2 Mo2 Nd3 . 37_554 53.25(17)
O2 Mo2 Mo1_1 . 5_555 54.46(16)
O2 Mo2 Mo1_1 . 8_655 54.37(16)
O2 Mo2 Mo1_1 . 17_555 24.0(3)
O2 Mo2 Mo1_1 . 20_565 24.3(3)
O2 Mo2 Mo1_1 . 25_555 29.5(2)
O2 Mo2 Mo1_1 . 28_554 29.3(2)
O2 Mo2 Mo1_1 . 37_554 60.02(17)
O2 Mo2 O2_1 . . 16.9(5)
O2 Mo2 O2_1 . 5_555 104.1(4)
O2 Mo2 O2_1 . 9_555 127.8(2)
O2 Mo2 O2_1 . 25_555 162.1(3)
O2 Mo2 O2_1 . 29_555 97.9(5)
O2 Mo2 O2_1 . 33_555 69.7(4)
O2 Mo2 O2_2 . . 17.3(9)
O2 Mo2 O2_2 . 5_555 120.1(6)
O2 Mo2 O2_2 . 9_555 106.8(7)
O2 Mo2 O2_2 . 16_655 57.5(6)
O2 Mo2 O2_2 . 22_565 65.1(6)
O2 Mo2 O2_2 . 25_555 171.1(6)
O2 Mo2 O2_2 . 29_555 75.1(9)
O2 Mo2 O2_2 . 33_555 94.1(8)
O2 Mo2 O2_2 . 41_554 54.5(6)
O2 Mo2 O2 5_555 9_555 94.55(6)
O2 Mo2 O2 5_555 25_555 57.21(6)
O2 Mo2 O2 5_555 29_555 160.52(7)
O2 Mo2 O2 5_555 33_555 64.26(7)
O2 Mo2 Mo2 5_555 5_555 20.39(4)
O2 Mo2 Mo2 5_555 9_555 73.05(4)
O2 Mo2 Mo2 5_555 25_555 42.41(4)
O2 Mo2 Mo2 5_555 29_555 97.60(4)
O2 Mo2 Mo2 5_555 33_555 17.30(4)
O2 Mo2 Mo3 5_555 . 87(3)
O2 Mo2 Mo3 5_555 5_555 30(6)
O2 Mo2 Mo3 5_555 9_555 31(2)
O2 Mo2 Mo3 5_555 25_555 11(2)
O2 Mo2 Mo3 5_555 29_555 58.5(18)
O2 Mo2 Mo3 5_555 33_555 110(5)
O2 Mo2 Nd3 5_555 8_655 167.98(17)
O2 Mo2 Nd3 5_555 20_565 107.07(18)
O2 Mo2 Nd3 5_555 25_555 115.67(17)
O2 Mo2 Nd3 5_555 28_554 109.01(17)
O2 Mo2 Nd3 5_555 37_554 159.62(18)
O2 Mo2 Mo1_1 5_555 5_555 160.5(4)
O2 Mo2 Mo1_1 5_555 8_655 161.1(4)
O2 Mo2 Mo1_1 5_555 17_555 111.3(5)
O2 Mo2 Mo1_1 5_555 20_565 111.9(5)
O2 Mo2 Mo1_1 5_555 25_555 108.6(4)
O2 Mo2 Mo1_1 5_555 28_554 107.9(5)
O2 Mo2 Mo1_1 5_555 37_554 163.5(5)
O2 Mo2 O2_1 5_555 . 125.6(4)
O2 Mo2 O2_1 5_555 5_555 10.9(4)
O2 Mo2 O2_1 5_555 9_555 82.4(4)
O2 Mo2 O2_1 5_555 25_555 48.2(2)
O2 Mo2 O2_1 5_555 29_555 144.6(4)
O2 Mo2 O2_1 5_555 33_555 77.0(6)
O2 Mo2 O2_2 5_555 . 96.8(9)
O2 Mo2 O2_2 5_555 5_555 12.1(6)
O2 Mo2 O2_2 5_555 9_555 102.9(7)
O2 Mo2 O2_2 5_555 16_655 131.3(6)
O2 Mo2 O2_2 5_555 22_565 49.8(5)
O2 Mo2 O2_2 5_555 25_555 68.8(6)
O2 Mo2 O2_2 5_555 29_555 170.0(9)
O2 Mo2 O2_2 5_555 33_555 55.1(8)
O2 Mo2 O2_2 5_555 41_554 123.6(6)
O2 Mo2 O2 9_555 25_555 58.41(6)
O2 Mo2 O2 9_555 29_555 68.25(7)
O2 Mo2 O2 9_555 33_555 157.09(7)
O2 Mo2 Mo2 9_555 5_555 88.00(4)
O2 Mo2 Mo2 9_555 9_555 32.38(4)
O2 Mo2 Mo2 9_555 25_555 57.35(4)
O2 Mo2 Mo2 9_555 29_555 4.05(4)
O2 Mo2 Mo2 9_555 33_555 111.41(4)
O2 Mo2 Mo3 9_555 . 17.4(18)
O2 Mo2 Mo3 9_555 5_555 123(6)
O2 Mo2 Mo3 9_555 9_555 71.6(19)
O2 Mo2 Mo3 9_555 25_555 99(3)
O2 Mo2 Mo3 9_555 29_555 43(2)
O2 Mo2 Mo3 9_555 33_555 16(5)
O2 Mo2 Nd3 9_555 8_655 80.20(17)
O2 Mo2 Nd3 9_555 20_565 148.65(17)
O2 Mo2 Nd3 9_555 25_555 139.55(16)
O2 Mo2 Nd3 9_555 28_554 139.99(16)
O2 Mo2 Nd3 9_555 37_554 81.54(18)
O2 Mo2 Mo1_1 9_555 5_555 80.9(4)
O2 Mo2 Mo1_1 9_555 8_655 81.4(4)
O2 Mo2 Mo1_1 9_555 17_555 141.23(14)
O2 Mo2 Mo1_1 9_555 20_565 141.18(14)
O2 Mo2 Mo1_1 9_555 25_555 146.83(15)
O2 Mo2 Mo1_1 9_555 28_554 146.95(15)
O2 Mo2 Mo1_1 9_555 37_554 77.4(4)
O2 Mo2 O2_1 9_555 . 103.8(6)
O2 Mo2 O2_1 9_555 5_555 104.1(3)
O2 Mo2 O2_1 9_555 9_555 12.6(3)
O2 Mo2 O2_1 9_555 25_555 68.6(4)
O2 Mo2 O2_1 9_555 29_555 54.9(3)
O2 Mo2 O2_1 9_555 33_555 170.1(5)
O2 Mo2 O2_2 9_555 . 125.9(9)
O2 Mo2 O2_2 9_555 5_555 82.4(6)
O2 Mo2 O2_2 9_555 9_555 12.5(7)
O2 Mo2 O2_2 9_555 16_655 63.1(6)
O2 Mo2 O2_2 9_555 22_565 127.1(5)
O2 Mo2 O2_2 9_555 25_555 52.1(6)
O2 Mo2 O2_2 9_555 29_555 84.2(9)
O2 Mo2 O2_2 9_555 33_555 143.3(8)
O2 Mo2 O2_2 9_555 41_554 141.3(6)
O2 Mo2 O2 25_555 29_555 104.33(7)
O2 Mo2 O2 25_555 33_555 100.51(7)
O2 Mo2 Mo2 25_555 5_555 39.21(4)
O2 Mo2 Mo2 25_555 9_555 26.04(4)
O2 Mo2 Mo2 25_555 25_555 21.30(4)
O2 Mo2 Mo2 25_555 29_555 58.66(4)
O2 Mo2 Mo2 25_555 33_555 71.83(4)
O2 Mo2 Mo3 25_555 . 42.0(19)
O2 Mo2 Mo3 25_555 5_555 83(5)
O2 Mo2 Mo3 25_555 9_555 27(2)
O2 Mo2 Mo3 25_555 25_555 54(2)
O2 Mo2 Mo3 25_555 29_555 19(2)
O2 Mo2 Mo3 25_555 33_555 72(7)
O2 Mo2 Nd3 25_555 8_655 126.32(15)
O2 Mo2 Nd3 25_555 20_565 152.94(17)
O2 Mo2 Nd3 25_555 25_555 161.41(16)
O2 Mo2 Nd3 25_555 28_554 161.01(16)
O2 Mo2 Nd3 25_555 37_554 132.61(17)
O2 Mo2 Mo1_1 25_555 5_555 131.5(2)
O2 Mo2 Mo1_1 25_555 8_655 131.7(2)
O2 Mo2 Mo1_1 25_555 17_555 160.35(14)
O2 Mo2 Mo1_1 25_555 20_565 160.39(14)
O2 Mo2 Mo1_1 25_555 25_555 154.73(14)
O2 Mo2 Mo1_1 25_555 28_554 154.63(15)
O2 Mo2 Mo1_1 25_555 37_554 126.2(2)
O2 Mo2 O2_1 25_555 . 161.6(6)
O2 Mo2 O2_1 25_555 5_555 67.6(4)
O2 Mo2 O2_1 25_555 9_555 47.9(3)
O2 Mo2 O2_1 25_555 25_555 11.2(4)
O2 Mo2 O2_1 25_555 29_555 89.1(4)
O2 Mo2 O2_1 25_555 33_555 112.0(4)
O2 Mo2 O2_2 25_555 . 153.5(9)
O2 Mo2 O2_2 25_555 5_555 49.8(6)
O2 Mo2 O2_2 25_555 9_555 70.9(7)
O2 Mo2 O2_2 25_555 16_655 121.5(6)
O2 Mo2 O2_2 25_555 22_565 106.9(5)
O2 Mo2 O2_2 25_555 25_555 11.6(6)
O2 Mo2 O2_2 25_555 29_555 114.4(9)
O2 Mo2 O2_2 25_555 33_555 85.9(8)
O2 Mo2 O2_2 25_555 41_554 135.2(6)
O2 Mo2 O2 29_555 33_555 130.66(8)
O2 Mo2 Mo2 29_555 5_555 143.20(6)
O2 Mo2 Mo2 29_555 9_555 87.49(6)
O2 Mo2 Mo2 29_555 25_555 118.11(6)
O2 Mo2 Mo2 29_555 29_555 64.82(6)
O2 Mo2 Mo2 29_555 33_555 174.93(6)
O2 Mo2 Mo3 29_555 . 74(3)
O2 Mo2 Mo3 29_555 5_555 169(6)
O2 Mo2 Mo3 29_555 9_555 130(2)
O2 Mo2 Mo3 29_555 25_555 157(2)
O2 Mo2 Mo3 29_555 29_555 102.1(18)
O2 Mo2 Mo3 29_555 33_555 54(5)
O2 Mo2 Nd3 29_555 8_655 22.89(16)
O2 Mo2 Nd3 29_555 20_565 92.36(19)
O2 Mo2 Nd3 29_555 25_555 83.81(18)
O2 Mo2 Nd3 29_555 28_554 90.37(18)
O2 Mo2 Nd3 29_555 37_554 31.40(17)
O2 Mo2 Mo1_1 29_555 5_555 30.16(16)
O2 Mo2 Mo1_1 29_555 8_655 30.03(16)
O2 Mo2 Mo1_1 29_555 17_555 88.1(5)
O2 Mo2 Mo1_1 29_555 20_565 87.5(5)
O2 Mo2 Mo1_1 29_555 25_555 90.9(5)
O2 Mo2 Mo1_1 29_555 28_554 91.6(5)
O2 Mo2 Mo1_1 29_555 37_554 24.66(19)
O2 Mo2 O2_1 29_555 . 69.6(4)
O2 Mo2 O2_1 29_555 5_555 171.4(4)
O2 Mo2 O2_1 29_555 9_555 79.7(4)
O2 Mo2 O2_1 29_555 25_555 114.2(3)
O2 Mo2 O2_1 29_555 29_555 15.9(4)
O2 Mo2 O2_1 29_555 33_555 119.1(6)
O2 Mo2 O2_2 29_555 . 100.7(9)
O2 Mo2 O2_2 29_555 5_555 149.4(6)
O2 Mo2 O2_2 29_555 9_555 61.9(7)
O2 Mo2 O2_2 29_555 16_655 49.8(6)
O2 Mo2 O2_2 29_555 22_565 148.6(6)
O2 Mo2 O2_2 29_555 25_555 92.7(6)
O2 Mo2 O2_2 29_555 29_555 15.9(9)
O2 Mo2 O2_2 29_555 33_555 135.8(8)
O2 Mo2 O2_2 29_555 41_554 73.0(6)
O2 Mo2 Mo2 33_555 5_555 69.11(5)
O2 Mo2 Mo2 33_555 9_555 126.23(5)
O2 Mo2 Mo2 33_555 25_555 99.74(5)
O2 Mo2 Mo2 33_555 29_555 158.67(5)
O2 Mo2 Mo2 33_555 33_555 48.43(5)
O2 Mo2 Mo3 33_555 . 142(2)
O2 Mo2 Mo3 33_555 5_555 38(7)
O2 Mo2 Mo3 33_555 9_555 85.5(19)
O2 Mo2 Mo3 33_555 25_555 58(3)
O2 Mo2 Mo3 33_555 29_555 114(2)
O2 Mo2 Mo3 33_555 33_555 173(6)
O2 Mo2 Nd3 33_555 8_655 122.27(17)
O2 Mo2 Nd3 33_555 20_565 52.98(17)
O2 Mo2 Nd3 33_555 25_555 62.49(16)
O2 Mo2 Nd3 33_555 28_554 60.53(16)
O2 Mo2 Nd3 33_555 37_554 121.36(18)
O2 Mo2 Mo1_1 33_555 5_555 122.0(4)
O2 Mo2 Mo1_1 33_555 8_655 121.5(5)
O2 Mo2 Mo1_1 33_555 17_555 60.11(19)
O2 Mo2 Mo1_1 33_555 20_565 60.3(2)
O2 Mo2 Mo1_1 33_555 25_555 54.8(2)
O2 Mo2 Mo1_1 33_555 28_554 54.5(2)
O2 Mo2 Mo1_1 33_555 37_554 125.3(5)
O2 Mo2 O2_1 33_555 . 96.2(6)
O2 Mo2 O2_1 33_555 5_555 55.8(3)
O2 Mo2 O2_1 33_555 9_555 144.5(3)
O2 Mo2 O2_1 33_555 25_555 89.8(4)
O2 Mo2 O2_1 33_555 29_555 140.5(3)
O2 Mo2 O2_1 33_555 33_555 13.2(5)
O2 Mo2 O2_2 33_555 . 68.5(9)
O2 Mo2 O2_2 33_555 5_555 76.3(6)
O2 Mo2 O2_2 33_555 9_555 167.1(7)
O2 Mo2 O2_2 33_555 16_655 137.2(6)
O2 Mo2 O2_2 33_555 22_565 45.7(5)
O2 Mo2 O2_2 33_555 25_555 108.7(6)
O2 Mo2 O2_2 33_555 29_555 115.1(9)
O2 Mo2 O2_2 33_555 33_555 14.6(8)
O2 Mo2 O2_2 33_555 41_554 59.4(6)
Mo2 Mo2 Mo2 5_555 9_555 60.000(4)
Mo2 Mo2 Mo2 5_555 25_555 30.714(2)
Mo2 Mo2 Mo2 5_555 29_555 90.000(6)
Mo2 Mo2 Mo2 5_555 33_555 32.689(3)
Mo2 Mo2 Mo3 5_555 . 76(2)
Mo2 Mo2 Mo3 5_555 5_555 43(5)
Mo2 Mo2 Mo3 5_555 9_555 17(2)
Mo2 Mo2 Mo3 5_555 25_555 14(2)
Mo2 Mo2 Mo3 5_555 29_555 46(2)
Mo2 Mo2 Mo3 5_555 33_555 104(6)
Mo2 Mo2 Nd3 5_555 8_655 165.52(15)
Mo2 Mo2 Nd3 5_555 20_565 119.68(17)
Mo2 Mo2 Nd3 5_555 25_555 129.21(16)
Mo2 Mo2 Nd3 5_555 28_554 124.20(16)
Mo2 Mo2 Nd3 5_555 37_554 169.51(18)
Mo2 Mo2 Mo1_1 5_555 5_555 168.9(4)
Mo2 Mo2 Mo1_1 5_555 8_655 169.4(4)
Mo2 Mo2 Mo1_1 5_555 17_555 125.5(4)
Mo2 Mo2 Mo1_1 5_555 20_565 126.0(4)
Mo2 Mo2 Mo1_1 5_555 25_555 121.4(3)
Mo2 Mo2 Mo1_1 5_555 28_554 120.9(3)
Mo2 Mo2 Mo1_1 5_555 37_554 164.7(3)
Mo2 Mo2 O2_1 5_555 . 146.0(4)
Mo2 Mo2 O2_1 5_555 5_555 29.3(4)
Mo2 Mo2 O2_1 5_555 9_555 75.4(3)
Mo2 Mo2 O2_1 5_555 25_555 29.0(3)
Mo2 Mo2 O2_1 5_555 29_555 128.3(4)
Mo2 Mo2 O2_1 5_555 33_555 82.3(5)
Mo2 Mo2 O2_2 5_555 . 116.1(9)
Mo2 Mo2 O2_2 5_555 5_555 20.4(6)
Mo2 Mo2 O2_2 5_555 9_555 99.0(7)
Mo2 Mo2 O2_2 5_555 16_655 141.7(6)
Mo2 Mo2 O2_2 5_555 22_565 68.2(5)
Mo2 Mo2 O2_2 5_555 25_555 50.8(6)
Mo2 Mo2 O2_2 5_555 29_555 149.7(9)
Mo2 Mo2 O2_2 5_555 33_555 56.2(8)
Mo2 Mo2 O2_2 5_555 41_554 125.3(6)
Mo2 Mo2 Mo2 9_555 25_555 30.7143(18)
Mo2 Mo2 Mo2 9_555 29_555 32.689(3)
Mo2 Mo2 Mo2 9_555 33_555 90.000(6)
Mo2 Mo2 Mo3 9_555 . 16(2)
Mo2 Mo2 Mo3 9_555 5_555 102(5)
Mo2 Mo2 Mo3 9_555 9_555 44(2)
Mo2 Mo2 Mo3 9_555 25_555 74(2)
Mo2 Mo2 Mo3 9_555 29_555 14.6(18)
Mo2 Mo2 Mo3 9_555 33_555 46(7)
Mo2 Mo2 Nd3 9_555 8_655 106.16(15)
Mo2 Mo2 Nd3 9_555 20_565 178.54(17)
Mo2 Mo2 Nd3 9_555 25_555 170.78(16)
Mo2 Mo2 Nd3 9_555 28_554 171.81(15)
Mo2 Mo2 Nd3 9_555 37_554 110.18(17)
Mo2 Mo2 Mo1_1 9_555 5_555 109.2(3)
Mo2 Mo2 Mo1_1 9_555 8_655 109.7(3)
Mo2 Mo2 Mo1_1 9_555 17_555 173.60(14)
Mo2 Mo2 Mo1_1 9_555 20_565 173.47(18)
Mo2 Mo2 Mo1_1 9_555 25_555 178.4(5)
Mo2 Mo2 Mo1_1 9_555 28_554 179.1(4)
Mo2 Mo2 Mo1_1 9_555 37_554 104.7(3)
Mo2 Mo2 O2_1 9_555 . 136.1(6)
Mo2 Mo2 O2_1 9_555 5_555 84.0(4)
Mo2 Mo2 O2_1 9_555 9_555 22.6(2)
Mo2 Mo2 O2_1 9_555 25_555 36.5(4)
Mo2 Mo2 O2_1 9_555 29_555 71.6(4)
Mo2 Mo2 O2_1 9_555 33_555 138.1(4)
Mo2 Mo2 O2_2 9_555 . 150.4(9)
Mo2 Mo2 O2_2 9_555 5_555 62.3(6)
Mo2 Mo2 O2_2 9_555 9_555 44.9(7)
Mo2 Mo2 O2_2 9_555 16_655 95.5(6)
Mo2 Mo2 O2_2 9_555 22_565 120.2(5)
Mo2 Mo2 O2_2 9_555 25_555 20.9(6)
Mo2 Mo2 O2_2 9_555 29_555 101.4(9)
Mo2 Mo2 O2_2 9_555 33_555 111.7(8)
Mo2 Mo2 O2_2 9_555 41_554 147.4(6)
Mo2 Mo2 Mo2 25_555 29_555 59.286(4)
Mo2 Mo2 Mo2 25_555 33_555 59.286(5)
Mo2 Mo2 Mo3 25_555 . 45(3)
Mo2 Mo2 Mo3 25_555 5_555 71(5)
Mo2 Mo2 Mo3 25_555 9_555 14.2(19)
Mo2 Mo2 Mo3 25_555 25_555 43(2)
Mo2 Mo2 Mo3 25_555 29_555 16.2(19)
Mo2 Mo2 Mo3 25_555 33_555 73(6)
Mo2 Mo2 Nd3 25_555 8_655 136.37(16)
Mo2 Mo2 Nd3 25_555 20_565 149.29(17)
Mo2 Mo2 Nd3 25_555 25_555 158.08(17)
Mo2 Mo2 Nd3 25_555 28_554 151.06(17)
Mo2 Mo2 Nd3 25_555 37_554 138.87(18)
Mo2 Mo2 Mo1_1 25_555 5_555 138.1(4)
Mo2 Mo2 Mo1_1 25_555 8_655 138.7(4)
Mo2 Mo2 Mo1_1 25_555 17_555 153.7(5)
Mo2 Mo2 Mo1_1 25_555 20_565 154.3(5)
Mo2 Mo2 Mo1_1 25_555 25_555 150.9(4)
Mo2 Mo2 Mo1_1 25_555 28_554 150.2(4)
Mo2 Mo2 Mo1_1 25_555 37_554 134.3(4)
Mo2 Mo2 O2_1 25_555 . 146.7(4)
Mo2 Mo2 O2_1 25_555 5_555 53.3(4)
Mo2 Mo2 O2_1 25_555 9_555 44.8(3)
Mo2 Mo2 O2_1 25_555 25_555 20.9(3)
Mo2 Mo2 O2_1 25_555 29_555 102.2(4)
Mo2 Mo2 O2_1 25_555 33_555 112.9(5)
Mo2 Mo2 O2_2 25_555 . 133.7(9)
Mo2 Mo2 O2_2 25_555 5_555 32.2(6)
Mo2 Mo2 O2_2 25_555 9_555 68.7(7)
Mo2 Mo2 O2_2 25_555 16_655 116.3(6)
Mo2 Mo2 O2_2 25_555 22_565 91.0(5)
Mo2 Mo2 O2_2 25_555 25_555 30.5(6)
Mo2 Mo2 O2_2 25_555 29_555 131.3(9)
Mo2 Mo2 O2_2 25_555 33_555 86.4(8)
Mo2 Mo2 O2_2 25_555 41_554 151.0(6)
Mo2 Mo2 Mo2 29_555 33_555 114.623(6)
Mo2 Mo2 Mo3 29_555 . 16.8(18)
Mo2 Mo2 Mo3 29_555 5_555 127(6)
Mo2 Mo2 Mo3 29_555 9_555 73(2)
Mo2 Mo2 Mo3 29_555 25_555 102(3)
Mo2 Mo2 Mo3 29_555 29_555 44(2)
Mo2 Mo2 Mo3 29_555 33_555 14(6)
Mo2 Mo2 Nd3 29_555 8_655 77.72(16)
Mo2 Mo2 Nd3 29_555 20_565 148.20(16)
Mo2 Mo2 Nd3 29_555 25_555 138.78(15)
Mo2 Mo2 Nd3 29_555 28_554 140.10(15)
Mo2 Mo2 Nd3 29_555 37_554 79.61(18)
Mo2 Mo2 Mo1_1 29_555 5_555 78.9(4)
Mo2 Mo2 Mo1_1 29_555 8_655 79.4(4)
Mo2 Mo2 Mo1_1 29_555 17_555 140.92(16)
Mo2 Mo2 Mo1_1 29_555 20_565 140.79(16)
Mo2 Mo2 Mo1_1 29_555 25_555 146.35(17)
Mo2 Mo2 Mo1_1 29_555 28_554 146.57(17)
Mo2 Mo2 Mo1_1 29_555 37_554 75.2(4)
Mo2 Mo2 O2_1 29_555 . 103.9(6)
Mo2 Mo2 O2_1 29_555 5_555 107.4(3)
Mo2 Mo2 O2_1 29_555 9_555 15.2(4)
Mo2 Mo2 O2_1 29_555 25_555 69.1(4)
Mo2 Mo2 O2_1 29_555 29_555 51.1(3)
Mo2 Mo2 O2_1 29_555 33_555 170.6(4)
Mo2 Mo2 O2_2 29_555 . 127.8(9)
Mo2 Mo2 O2_2 29_555 5_555 85.5(6)
Mo2 Mo2 O2_2 29_555 9_555 13.1(7)
Mo2 Mo2 O2_2 29_555 16_655 63.0(6)
Mo2 Mo2 O2_2 29_555 22_565 131.2(5)
Mo2 Mo2 O2_2 29_555 25_555 51.5(6)
Mo2 Mo2 O2_2 29_555 29_555 80.7(9)
Mo2 Mo2 O2_2 29_555 33_555 144.3(8)
Mo2 Mo2 O2_2 29_555 41_554 137.8(6)
Mo2 Mo2 Mo3 33_555 . 104(3)
Mo2 Mo2 Mo3 33_555 5_555 12(5)
Mo2 Mo2 Mo3 33_555 9_555 47(2)
Mo2 Mo2 Mo3 33_555 25_555 18(2)
Mo2 Mo2 Mo3 33_555 29_555 75.4(19)
Mo2 Mo2 Mo3 33_555 33_555 126(5)
Mo2 Mo2 Nd3 33_555 8_655 161.56(15)
Mo2 Mo2 Nd3 33_555 20_565 90.03(18)
Mo2 Mo2 Nd3 33_555 25_555 98.91(17)
Mo2 Mo2 Nd3 33_555 28_554 92.71(17)
Mo2 Mo2 Nd3 33_555 37_554 153.39(16)
Mo2 Mo2 Mo1_1 33_555 5_555 154.63(14)
Mo2 Mo2 Mo1_1 33_555 8_655 154.72(14)
Mo2 Mo2 Mo1_1 33_555 17_555 94.7(4)
Mo2 Mo2 Mo1_1 33_555 20_565 95.3(4)
Mo2 Mo2 Mo1_1 33_555 25_555 91.6(4)
Mo2 Mo2 Mo1_1 33_555 28_554 90.9(4)
Mo2 Mo2 Mo1_1 33_555 37_554 160.19(16)
Mo2 Mo2 O2_1 33_555 . 115.1(4)
Mo2 Mo2 O2_1 33_555 5_555 7.4(3)
Mo2 Mo2 O2_1 33_555 9_555 99.5(4)
Mo2 Mo2 O2_1 33_555 25_555 61.6(3)
Mo2 Mo2 O2_1 33_555 29_555 160.9(4)
Mo2 Mo2 O2_1 33_555 33_555 60.6(6)
Mo2 Mo2 O2_2 33_555 . 83.6(9)
Mo2 Mo2 O2_2 33_555 5_555 29.2(6)
Mo2 Mo2 O2_2 33_555 9_555 118.8(7)
Mo2 Mo2 O2_2 33_555 16_655 134.9(6)
Mo2 Mo2 O2_2 33_555 22_565 35.8(5)
Mo2 Mo2 O2_2 33_555 25_555 83.4(6)
Mo2 Mo2 O2_2 33_555 29_555 163.4(9)
Mo2 Mo2 O2_2 33_555 33_555 41.7(8)
Mo2 Mo2 O2_2 33_555 41_554 107.2(6)
Mo3 Mo2 Mo3 . 5_555 116(6)
Mo3 Mo2 Mo3 . 9_555 59(3)
Mo3 Mo2 Mo3 . 25_555 89(4)
Mo3 Mo2 Mo3 . 29_555 30(3)
Mo3 Mo2 Mo3 . 33_555 30(7)
Mo3 Mo2 Nd3 . 8_655 91(3)
Mo3 Mo2 Nd3 . 20_565 164(2)
Mo3 Mo2 Nd3 . 25_555 155(2)
Mo3 Mo2 Nd3 . 28_554 156.9(19)
Mo3 Mo2 Nd3 . 37_554 94(2)
Mo3 Mo2 Mo1_1 . 5_555 93(2)
Mo3 Mo2 Mo1_1 . 8_655 94(2)
Mo3 Mo2 Mo1_1 . 17_555 157(2)
Mo3 Mo2 Mo1_1 . 20_565 157(2)
Mo3 Mo2 Mo1_1 . 25_555 163(2)
Mo3 Mo2 Mo1_1 . 28_554 163(2)
Mo3 Mo2 Mo1_1 . 37_554 89(2)
Mo3 Mo2 O2_1 . . 120.8(19)
Mo3 Mo2 O2_1 . 5_555 97(3)
Mo3 Mo2 O2_1 . 9_555 13(3)
Mo3 Mo2 O2_1 . 25_555 53(2)
Mo3 Mo2 O2_1 . 29_555 59(3)
Mo3 Mo2 O2_1 . 33_555 153.7(19)
Mo3 Mo2 O2_2 . . 143(2)
Mo3 Mo2 O2_2 . 5_555 75(3)
Mo3 Mo2 O2_2 . 9_555 29.7(19)
Mo3 Mo2 O2_2 . 16_655 80(2)
Mo3 Mo2 O2_2 . 22_565 130(3)
Mo3 Mo2 O2_2 . 25_555 34.7(19)
Mo3 Mo2 O2_2 . 29_555 89(3)
Mo3 Mo2 O2_2 . 33_555 128(2)
Mo3 Mo2 O2_2 . 41_554 143(3)
Mo3 Mo2 Mo3 5_555 9_555 58(6)
Mo3 Mo2 Mo3 5_555 25_555 29(6)
Mo3 Mo2 Mo3 5_555 29_555 87(6)
Mo3 Mo2 Mo3 5_555 33_555 137(8)
Mo3 Mo2 Nd3 5_555 8_655 151(5)
Mo3 Mo2 Nd3 5_555 20_565 78(5)
Mo3 Mo2 Nd3 5_555 25_555 87(5)
Mo3 Mo2 Nd3 5_555 28_554 81(5)
Mo3 Mo2 Nd3 5_555 37_554 144(5)
Mo3 Mo2 Mo1_1 5_555 5_555 145(5)
Mo3 Mo2 Mo1_1 5_555 8_655 145(5)
Mo3 Mo2 Mo1_1 5_555 17_555 83(5)
Mo3 Mo2 Mo1_1 5_555 20_565 83(5)
Mo3 Mo2 Mo1_1 5_555 25_555 80(5)
Mo3 Mo2 Mo1_1 5_555 28_554 79(5)
Mo3 Mo2 Mo1_1 5_555 37_554 151(5)
Mo3 Mo2 O2_1 5_555 . 106(5)
Mo3 Mo2 O2_1 5_555 5_555 19(6)
Mo3 Mo2 O2_1 5_555 9_555 112(6)
Mo3 Mo2 O2_1 5_555 25_555 72(5)
Mo3 Mo2 O2_1 5_555 29_555 170(6)
Mo3 Mo2 O2_1 5_555 33_555 49(6)
Mo3 Mo2 O2_2 5_555 . 74(5)
Mo3 Mo2 O2_2 5_555 5_555 41(6)
Mo3 Mo2 O2_2 5_555 9_555 130(6)
Mo3 Mo2 O2_2 5_555 16_655 134(6)
Mo3 Mo2 O2_2 5_555 22_565 27(6)
Mo3 Mo2 O2_2 5_555 25_555 94(5)
Mo3 Mo2 O2_2 5_555 29_555 153(6)
Mo3 Mo2 O2_2 5_555 33_555 34(7)
Mo3 Mo2 O2_2 5_555 41_554 96(6)
Mo3 Mo2 Mo3 9_555 25_555 30(3)
Mo3 Mo2 Mo3 9_555 29_555 30(3)
Mo3 Mo2 Mo3 9_555 33_555 87(6)
Mo3 Mo2 Nd3 9_555 8_655 150(2)
Mo3 Mo2 Nd3 9_555 20_565 136(2)
Mo3 Mo2 Nd3 9_555 25_555 145(2)
Mo3 Mo2 Nd3 9_555 28_554 139(2)
Mo3 Mo2 Nd3 9_555 37_554 153.1(19)
Mo3 Mo2 Mo1_1 9_555 5_555 152(2)
Mo3 Mo2 Mo1_1 9_555 8_655 153(2)
Mo3 Mo2 Mo1_1 9_555 17_555 141(2)
Mo3 Mo2 Mo1_1 9_555 20_565 142(2)
Mo3 Mo2 Mo1_1 9_555 25_555 138(2)
Mo3 Mo2 Mo1_1 9_555 28_554 137(2)
Mo3 Mo2 Mo1_1 9_555 37_554 148(2)
Mo3 Mo2 O2_1 9_555 . 150(2)
Mo3 Mo2 O2_1 9_555 5_555 42(2)
Mo3 Mo2 O2_1 9_555 9_555 59.0(19)
Mo3 Mo2 O2_1 9_555 25_555 19(2)
Mo3 Mo2 O2_1 9_555 29_555 114(2)
Mo3 Mo2 O2_1 9_555 33_555 99(2)
Mo3 Mo2 O2_2 9_555 . 127(2)
Mo3 Mo2 O2_2 9_555 5_555 23(2)
Mo3 Mo2 O2_2 9_555 9_555 83(2)
Mo3 Mo2 O2_2 9_555 16_655 128.9(18)
Mo3 Mo2 O2_2 9_555 22_565 81(2)
Mo3 Mo2 O2_2 9_555 25_555 38(2)
Mo3 Mo2 O2_2 9_555 29_555 141(2)
Mo3 Mo2 O2_2 9_555 33_555 72(2)
Mo3 Mo2 O2_2 9_555 41_554 139.5(18)
Mo3 Mo2 Mo3 25_555 29_555 59(3)
Mo3 Mo2 Mo3 25_555 33_555 115(6)
Mo3 Mo2 Nd3 25_555 8_655 179(2)
Mo3 Mo2 Nd3 25_555 20_565 106(2)
Mo3 Mo2 Nd3 25_555 25_555 116(2)
Mo3 Mo2 Nd3 25_555 28_554 110(2)
Mo3 Mo2 Nd3 25_555 37_554 170(2)
Mo3 Mo2 Mo1_1 25_555 5_555 171(2)
Mo3 Mo2 Mo1_1 25_555 8_655 172(2)
Mo3 Mo2 Mo1_1 25_555 17_555 112(2)
Mo3 Mo2 Mo1_1 25_555 20_565 112(3)
Mo3 Mo2 Mo1_1 25_555 25_555 108(3)
Mo3 Mo2 Mo1_1 25_555 28_554 107(3)
Mo3 Mo2 Mo1_1 25_555 37_554 175(2)
Mo3 Mo2 O2_1 25_555 . 133(2)
Mo3 Mo2 O2_1 25_555 5_555 16(2)
Mo3 Mo2 O2_1 25_555 9_555 87(3)
Mo3 Mo2 O2_1 25_555 25_555 43(2)
Mo3 Mo2 O2_1 25_555 29_555 143(2)
Mo3 Mo2 O2_1 25_555 33_555 72(3)
Mo3 Mo2 O2_2 25_555 . 102(3)
Mo3 Mo2 O2_2 25_555 5_555 20(3)
Mo3 Mo2 O2_2 25_555 9_555 109(3)
Mo3 Mo2 O2_2 25_555 16_655 142(2)
Mo3 Mo2 O2_2 25_555 22_565 54(2)
Mo3 Mo2 O2_2 25_555 25_555 65(2)
Mo3 Mo2 O2_2 25_555 29_555 160(2)
Mo3 Mo2 O2_2 25_555 33_555 47(3)
Mo3 Mo2 O2_2 25_555 41_554 117(3)
Mo3 Mo2 Mo3 29_555 33_555 58(6)
Mo3 Mo2 Nd3 29_555 8_655 120(2)
Mo3 Mo2 Nd3 29_555 20_565 165.4(19)
Mo3 Mo2 Nd3 29_555 25_555 173.6(15)
Mo3 Mo2 Nd3 29_555 28_554 165.6(14)
Mo3 Mo2 Nd3 29_555 37_554 124(2)
Mo3 Mo2 Mo1_1 29_555 5_555 123(2)
Mo3 Mo2 Mo1_1 29_555 8_655 123(2)
Mo3 Mo2 Mo1_1 29_555 17_555 169.0(16)
Mo3 Mo2 Mo1_1 29_555 20_565 169.7(16)
Mo3 Mo2 Mo1_1 29_555 25_555 167.0(19)
Mo3 Mo2 Mo1_1 29_555 28_554 166.3(19)
Mo3 Mo2 Mo1_1 29_555 37_554 119(2)
Mo3 Mo2 O2_1 29_555 . 143(2)
Mo3 Mo2 O2_1 29_555 5_555 69.4(18)
Mo3 Mo2 O2_1 29_555 9_555 31(2)
Mo3 Mo2 O2_1 29_555 25_555 27(2)
Mo3 Mo2 O2_1 29_555 29_555 86.2(18)
Mo3 Mo2 O2_1 29_555 33_555 127(2)
Mo3 Mo2 O2_2 29_555 . 143.9(18)
Mo3 Mo2 O2_2 29_555 5_555 47.8(18)
Mo3 Mo2 O2_2 29_555 9_555 55(2)
Mo3 Mo2 O2_2 29_555 16_655 105(2)
Mo3 Mo2 O2_2 29_555 22_565 106.2(17)
Mo3 Mo2 O2_2 29_555 25_555 21.7(18)
Mo3 Mo2 O2_2 29_555 29_555 115.8(19)
Mo3 Mo2 O2_2 29_555 33_555 100(2)
Mo3 Mo2 O2_2 29_555 41_554 153(2)
Mo3 Mo2 Nd3 33_555 8_655 65(5)
Mo3 Mo2 Nd3 33_555 20_565 134(7)
Mo3 Mo2 Nd3 33_555 25_555 125(6)
Mo3 Mo2 Nd3 33_555 28_554 127(7)
Mo3 Mo2 Nd3 33_555 37_554 66(6)
Mo3 Mo2 Mo1_1 33_555 5_555 65(6)
Mo3 Mo2 Mo1_1 33_555 8_655 66(5)
Mo3 Mo2 Mo1_1 33_555 17_555 127(7)
Mo3 Mo2 Mo1_1 33_555 20_565 127(7)
Mo3 Mo2 Mo1_1 33_555 25_555 133(7)
Mo3 Mo2 Mo1_1 33_555 28_554 133(7)
Mo3 Mo2 Mo1_1 33_555 37_554 62(5)
Mo3 Mo2 O2_1 33_555 . 91(7)
Mo3 Mo2 O2_1 33_555 5_555 119(5)
Mo3 Mo2 O2_1 33_555 9_555 28(5)
Mo3 Mo2 O2_1 33_555 25_555 83(7)
Mo3 Mo2 O2_1 33_555 29_555 43(6)
Mo3 Mo2 O2_1 33_555 33_555 173(5)
Mo3 Mo2 O2_2 33_555 . 118(8)
Mo3 Mo2 O2_2 33_555 5_555 98(5)
Mo3 Mo2 O2_2 33_555 9_555 8(6)
Mo3 Mo2 O2_2 33_555 16_655 50(7)
Mo3 Mo2 O2_2 33_555 22_565 134(7)
Mo3 Mo2 O2_2 33_555 25_555 64(7)
Mo3 Mo2 O2_2 33_555 29_555 70(5)
Mo3 Mo2 O2_2 33_555 33_555 158(7)
Mo3 Mo2 O2_2 33_555 41_554 127(5)
Nd3 Mo2 Nd3 8_655 20_565 74.0(2)
Nd3 Mo2 Nd3 8_655 25_555 64.7(2)
Nd3 Mo2 Nd3 8_655 28_554 70.1(2)
Nd3 Mo2 Nd3 8_655 37_554 9.2(2)
Nd3 Mo2 Mo1_1 8_655 5_555 8.1(3)
Nd3 Mo2 Mo1_1 8_655 8_655 7.7(3)
Nd3 Mo2 Mo1_1 8_655 17_555 68.6(4)
Nd3 Mo2 Mo1_1 8_655 20_565 68.1(4)
Nd3 Mo2 Mo1_1 8_655 25_555 72.3(4)
Nd3 Mo2 Mo1_1 8_655 28_554 72.9(4)
Nd3 Mo2 Mo1_1 8_655 37_554 4.6(6)
Nd3 Mo2 O2_1 8_655 . 46.8(4)
Nd3 Mo2 O2_1 8_655 5_555 163.5(4)
Nd3 Mo2 O2_1 8_655 9_555 92.7(4)
Nd3 Mo2 O2_1 8_655 25_555 136.7(3)
Nd3 Mo2 O2_1 8_655 29_555 37.3(5)
Nd3 Mo2 O2_1 8_655 33_555 109.1(6)
Nd3 Mo2 O2_2 8_655 . 78.0(9)
Nd3 Mo2 O2_2 8_655 5_555 159.3(7)
Nd3 Mo2 O2_2 8_655 9_555 70.3(7)
Nd3 Mo2 O2_2 8_655 16_655 36.7(6)
Nd3 Mo2 O2_2 8_655 22_565 125.8(6)
Nd3 Mo2 O2_2 8_655 25_555 114.8(6)
Nd3 Mo2 O2_2 8_655 29_555 21.1(9)
Nd3 Mo2 O2_2 8_655 33_555 133.5(8)
Nd3 Mo2 O2_2 8_655 41_554 63.5(7)
Nd3 Mo2 Nd3 20_565 25_555 9.7(2)
Nd3 Mo2 Nd3 20_565 28_554 9.6(2)
Nd3 Mo2 Nd3 20_565 37_554 70.2(2)
Nd3 Mo2 Mo1_1 20_565 5_555 71.2(4)
Nd3 Mo2 Mo1_1 20_565 8_655 70.7(4)
Nd3 Mo2 Mo1_1 20_565 17_555 7.4(2)
Nd3 Mo2 Mo1_1 20_565 20_565 7.5(2)
Nd3 Mo2 Mo1_1 20_565 25_555 1.9(3)
Nd3 Mo2 Mo1_1 20_565 28_554 1.7(2)
Nd3 Mo2 Mo1_1 20_565 37_554 75.6(4)
Nd3 Mo2 O2_1 20_565 . 45.1(6)
Nd3 Mo2 O2_1 20_565 5_555 96.2(4)
Nd3 Mo2 O2_1 20_565 9_555 158.7(3)
Nd3 Mo2 O2_1 20_565 25_555 142.7(4)
Nd3 Mo2 O2_1 20_565 29_555 108.2(4)
Nd3 Mo2 O2_1 20_565 33_555 41.0(5)
Nd3 Mo2 O2_2 20_565 . 31.0(9)
Nd3 Mo2 O2_2 20_565 5_555 118.0(7)
Nd3 Mo2 O2_2 20_565 9_555 136.1(7)
Nd3 Mo2 O2_2 20_565 16_655 85.5(6)
Nd3 Mo2 O2_2 20_565 22_565 60.4(6)
Nd3 Mo2 O2_2 20_565 25_555 157.7(7)
Nd3 Mo2 O2_2 20_565 29_555 78.3(9)
Nd3 Mo2 O2_2 20_565 33_555 67.5(8)
Nd3 Mo2 O2_2 20_565 41_554 31.4(7)
Nd3 Mo2 Nd3 25_555 28_554 8.2(3)
Nd3 Mo2 Nd3 25_555 37_554 60.6(2)
Nd3 Mo2 Mo1_1 25_555 5_555 61.5(4)
Nd3 Mo2 Mo1_1 25_555 8_655 61.1(4)
Nd3 Mo2 Mo1_1 25_555 17_555 4.6(6)
Nd3 Mo2 Mo1_1 25_555 20_565 3.9(6)
Nd3 Mo2 Mo1_1 25_555 25_555 7.8(3)
Nd3 Mo2 Mo1_1 25_555 28_554 8.3(4)
Nd3 Mo2 Mo1_1 25_555 37_554 66.1(4)
Nd3 Mo2 O2_1 25_555 . 36.9(6)
Nd3 Mo2 O2_1 25_555 5_555 104.7(4)
Nd3 Mo2 O2_1 25_555 9_555 150.6(3)
Nd3 Mo2 O2_1 25_555 25_555 151.9(4)
Nd3 Mo2 O2_1 25_555 29_555 99.7(4)
Nd3 Mo2 O2_1 25_555 33_555 50.2(5)
Nd3 Mo2 O2_2 25_555 . 30.6(9)
Nd3 Mo2 O2_2 25_555 5_555 126.1(7)
Nd3 Mo2 O2_2 25_555 9_555 127.1(7)
Nd3 Mo2 O2_2 25_555 16_655 76.5(6)
Nd3 Mo2 O2_2 25_555 22_565 67.5(6)
Nd3 Mo2 O2_2 25_555 25_555 162.5(7)
Nd3 Mo2 O2_2 25_555 29_555 70.4(9)
Nd3 Mo2 O2_2 25_555 33_555 76.9(8)
Nd3 Mo2 O2_2 25_555 41_554 30.8(7)
Nd3 Mo2 Nd3 28_554 37_554 65.0(2)
Nd3 Mo2 Mo1_1 28_554 5_555 66.1(3)
Nd3 Mo2 Mo1_1 28_554 8_655 65.7(3)
Nd3 Mo2 Mo1_1 28_554 17_555 3.9(6)
Nd3 Mo2 Mo1_1 28_554 20_565 4.6(6)
Nd3 Mo2 Mo1_1 28_554 25_555 8.3(4)
Nd3 Mo2 Mo1_1 28_554 28_554 7.9(3)
Nd3 Mo2 Mo1_1 28_554 37_554 71.0(3)
Nd3 Mo2 O2_1 28_554 . 36.2(6)
Nd3 Mo2 O2_1 28_554 5_555 98.1(5)
Nd3 Mo2 O2_1 28_554 9_555 149.3(3)
Nd3 Mo2 O2_1 28_554 25_555 150.0(4)
Nd3 Mo2 O2_1 28_554 29_555 106.2(5)
Nd3 Mo2 O2_1 28_554 33_555 49.3(4)
Nd3 Mo2 O2_2 28_554 . 23.1(9)
Nd3 Mo2 O2_2 28_554 5_555 118.8(7)
Nd3 Mo2 O2_2 28_554 9_555 127.5(7)
Nd3 Mo2 O2_2 28_554 16_655 77.1(6)
Nd3 Mo2 O2_2 28_554 22_565 60.1(6)
Nd3 Mo2 O2_2 28_554 25_555 167.3(6)
Nd3 Mo2 O2_2 28_554 29_555 77.7(9)
Nd3 Mo2 O2_2 28_554 33_555 75.1(8)
Nd3 Mo2 O2_2 28_554 41_554 38.1(7)
Nd3 Mo2 Mo1_1 37_554 5_555 1.2(2)
Nd3 Mo2 Mo1_1 37_554 8_655 1.5(4)
Nd3 Mo2 Mo1_1 37_554 17_555 64.0(4)
Nd3 Mo2 Mo1_1 37_554 20_565 63.6(4)
Nd3 Mo2 Mo1_1 37_554 25_555 68.4(4)
Nd3 Mo2 Mo1_1 37_554 28_554 68.9(4)
Nd3 Mo2 Mo1_1 37_554 37_554 6.8(2)
Nd3 Mo2 O2_1 37_554 . 38.4(5)
Nd3 Mo2 O2_1 37_554 5_555 154.4(4)
Nd3 Mo2 O2_1 37_554 9_555 94.1(4)
Nd3 Mo2 O2_1 37_554 25_555 143.5(4)
Nd3 Mo2 O2_1 37_554 29_555 44.8(5)
Nd3 Mo2 O2_1 37_554 33_555 108.2(5)
Nd3 Mo2 O2_2 37_554 . 70.3(9)
Nd3 Mo2 O2_2 37_554 5_555 154.1(7)
Nd3 Mo2 O2_2 37_554 9_555 70.5(7)
Nd3 Mo2 O2_2 37_554 16_655 30.2(6)
Nd3 Mo2 O2_2 37_554 22_565 117.8(6)
Nd3 Mo2 O2_2 37_554 25_555 121.4(7)
Nd3 Mo2 O2_2 37_554 29_555 30.0(9)
Nd3 Mo2 O2_2 37_554 33_555 134.3(8)
Nd3 Mo2 O2_2 37_554 41_554 64.8(7)
Mo1_1 Mo2 Mo1_1 5_555 8_655 0.7(8)
Mo1_1 Mo2 Mo1_1 5_555 17_555 65.0(5)
Mo1_1 Mo2 Mo1_1 5_555 20_565 64.6(5)
Mo1_1 Mo2 Mo1_1 5_555 25_555 69.4(5)
Mo1_1 Mo2 Mo1_1 5_555 28_554 69.9(5)
Mo1_1 Mo2 Mo1_1 5_555 37_554 5.61(19)
Mo1_1 Mo2 O2_1 5_555 . 39.6(4)
Mo1_1 Mo2 O2_1 5_555 5_555 155.6(5)
Mo1_1 Mo2 O2_1 5_555 9_555 93.4(6)
Mo1_1 Mo2 O2_1 5_555 25_555 142.4(4)
Mo1_1 Mo2 O2_1 5_555 29_555 43.5(5)
Mo1_1 Mo2 O2_1 5_555 33_555 108.8(7)
Mo1_1 Mo2 O2_2 5_555 . 71.5(9)
Mo1_1 Mo2 O2_2 5_555 5_555 154.4(8)
Mo1_1 Mo2 O2_2 5_555 9_555 69.9(8)
Mo1_1 Mo2 O2_2 5_555 16_655 30.5(8)
Mo1_1 Mo2 O2_2 5_555 22_565 119.1(6)
Mo1_1 Mo2 O2_2 5_555 25_555 120.2(7)
Mo1_1 Mo2 O2_2 5_555 29_555 29.0(10)
Mo1_1 Mo2 O2_2 5_555 33_555 134.8(9)
Mo1_1 Mo2 O2_2 5_555 41_554 65.1(8)
Mo1_1 Mo2 Mo1_1 8_655 17_555 64.6(5)
Mo1_1 Mo2 Mo1_1 8_655 20_565 64.2(5)
Mo1_1 Mo2 Mo1_1 8_655 25_555 69.0(5)
Mo1_1 Mo2 Mo1_1 8_655 28_554 69.5(5)
Mo1_1 Mo2 Mo1_1 8_655 37_554 5.6(2)
Mo1_1 Mo2 O2_1 8_655 . 39.7(4)
Mo1_1 Mo2 O2_1 8_655 5_555 155.9(5)
Mo1_1 Mo2 O2_1 8_655 9_555 94.0(6)
Mo1_1 Mo2 O2_1 8_655 25_555 142.6(4)
Mo1_1 Mo2 O2_1 8_655 29_555 43.6(5)
Mo1_1 Mo2 O2_1 8_655 33_555 108.3(7)
Mo1_1 Mo2 O2_2 8_655 . 71.4(9)
Mo1_1 Mo2 O2_2 8_655 5_555 155.1(8)
Mo1_1 Mo2 O2_2 8_655 9_555 70.5(9)
Mo1_1 Mo2 O2_2 8_655 16_655 31.2(8)
Mo1_1 Mo2 O2_2 8_655 22_565 119.1(6)
Mo1_1 Mo2 O2_2 8_655 25_555 120.4(7)
Mo1_1 Mo2 O2_2 8_655 29_555 28.5(10)
Mo1_1 Mo2 O2_2 8_655 33_555 134.1(9)
Mo1_1 Mo2 O2_2 8_655 41_554 64.4(8)
Mo1_1 Mo2 Mo1_1 17_555 20_565 0.7(8)
Mo1_1 Mo2 Mo1_1 17_555 25_555 5.7(2)
Mo1_1 Mo2 Mo1_1 17_555 28_554 5.73(19)
Mo1_1 Mo2 Mo1_1 17_555 37_554 69.8(5)
Mo1_1 Mo2 O2_1 17_555 . 37.6(6)
Mo1_1 Mo2 O2_1 17_555 5_555 100.4(6)
Mo1_1 Mo2 O2_1 17_555 9_555 151.4(3)
Mo1_1 Mo2 O2_1 17_555 25_555 149.9(4)
Mo1_1 Mo2 O2_1 17_555 29_555 104.0(6)
Mo1_1 Mo2 O2_1 17_555 33_555 48.3(4)
Mo1_1 Mo2 O2_2 17_555 . 27.0(10)
Mo1_1 Mo2 O2_2 17_555 5_555 121.5(8)
Mo1_1 Mo2 O2_2 17_555 9_555 128.7(7)
Mo1_1 Mo2 O2_2 17_555 16_655 78.1(6)
Mo1_1 Mo2 O2_2 17_555 22_565 62.9(7)
Mo1_1 Mo2 O2_2 17_555 25_555 164.4(7)
Mo1_1 Mo2 O2_2 17_555 29_555 75.0(10)
Mo1_1 Mo2 O2_2 17_555 33_555 74.7(8)
Mo1_1 Mo2 O2_2 17_555 41_554 34.2(8)
Mo1_1 Mo2 Mo1_1 20_565 25_555 5.67(19)
Mo1_1 Mo2 Mo1_1 20_565 28_554 5.8(2)
Mo1_1 Mo2 Mo1_1 20_565 37_554 69.3(5)
Mo1_1 Mo2 O2_1 20_565 . 37.7(6)
Mo1_1 Mo2 O2_1 20_565 5_555 101.0(6)
Mo1_1 Mo2 O2_1 20_565 9_555 151.5(3)
Mo1_1 Mo2 O2_1 20_565 25_555 150.1(4)
Mo1_1 Mo2 O2_1 20_565 29_555 103.4(6)
Mo1_1 Mo2 O2_1 20_565 33_555 48.4(4)
Mo1_1 Mo2 O2_2 20_565 . 27.6(10)
Mo1_1 Mo2 O2_2 20_565 5_555 122.2(8)
Mo1_1 Mo2 O2_2 20_565 9_555 128.7(7)
Mo1_1 Mo2 O2_2 20_565 16_655 78.0(6)
Mo1_1 Mo2 O2_2 20_565 22_565 63.6(8)
Mo1_1 Mo2 O2_2 20_565 25_555 164.0(7)
Mo1_1 Mo2 O2_2 20_565 29_555 74.3(10)
Mo1_1 Mo2 O2_2 20_565 33_555 74.8(8)
Mo1_1 Mo2 O2_2 20_565 41_554 33.5(8)
Mo1_1 Mo2 Mo1_1 25_555 28_554 0.8(8)
Mo1_1 Mo2 Mo1_1 25_555 37_554 73.9(5)
Mo1_1 Mo2 O2_1 25_555 . 43.3(6)
Mo1_1 Mo2 O2_1 25_555 5_555 97.7(6)
Mo1_1 Mo2 O2_1 25_555 9_555 157.1(3)
Mo1_1 Mo2 O2_1 25_555 25_555 144.5(4)
Mo1_1 Mo2 O2_1 25_555 29_555 106.7(6)
Mo1_1 Mo2 O2_1 25_555 33_555 42.8(5)
Mo1_1 Mo2 O2_2 25_555 . 30.4(10)
Mo1_1 Mo2 O2_2 25_555 5_555 119.4(8)
Mo1_1 Mo2 O2_2 25_555 9_555 134.3(7)
Mo1_1 Mo2 O2_2 25_555 16_655 83.7(6)
Mo1_1 Mo2 O2_2 25_555 22_565 61.5(8)
Mo1_1 Mo2 O2_2 25_555 25_555 159.1(7)
Mo1_1 Mo2 O2_2 25_555 29_555 76.9(10)
Mo1_1 Mo2 O2_2 25_555 33_555 69.3(8)
Mo1_1 Mo2 O2_2 25_555 41_554 31.4(8)
Mo1_1 Mo2 Mo1_1 28_554 37_554 74.4(5)
Mo1_1 Mo2 O2_1 28_554 . 43.3(6)
Mo1_1 Mo2 O2_1 28_554 5_555 97.0(6)
Mo1_1 Mo2 O2_1 28_554 9_555 157.0(3)
Mo1_1 Mo2 O2_1 28_554 25_555 144.3(4)
Mo1_1 Mo2 O2_1 28_554 29_555 107.4(6)
Mo1_1 Mo2 O2_1 28_554 33_555 42.6(4)
Mo1_1 Mo2 O2_2 28_554 . 29.8(10)
Mo1_1 Mo2 O2_2 28_554 5_555 118.6(8)
Mo1_1 Mo2 O2_2 28_554 9_555 134.4(7)
Mo1_1 Mo2 O2_2 28_554 16_655 83.8(6)
Mo1_1 Mo2 O2_2 28_554 22_565 60.7(8)
Mo1_1 Mo2 O2_2 28_554 25_555 159.4(7)
Mo1_1 Mo2 O2_2 28_554 29_555 77.7(10)
Mo1_1 Mo2 O2_2 28_554 33_555 69.1(8)
Mo1_1 Mo2 O2_2 28_554 41_554 32.2(8)
Mo1_1 Mo2 O2_1 37_554 . 45.2(4)
Mo1_1 Mo2 O2_1 37_554 5_555 160.5(5)
Mo1_1 Mo2 O2_1 37_554 9_555 90.0(6)
Mo1_1 Mo2 O2_1 37_554 25_555 137.0(4)
Mo1_1 Mo2 O2_1 37_554 29_555 37.9(5)
Mo1_1 Mo2 O2_1 37_554 33_555 112.1(7)
Mo1_1 Mo2 O2_2 37_554 . 77.1(9)
Mo1_1 Mo2 O2_2 37_554 5_555 155.0(8)
Mo1_1 Mo2 O2_2 37_554 9_555 67.0(9)
Mo1_1 Mo2 O2_2 37_554 16_655 32.2(8)
Mo1_1 Mo2 O2_2 37_554 22_565 124.7(6)
Mo1_1 Mo2 O2_2 37_554 25_555 114.9(7)
Mo1_1 Mo2 O2_2 37_554 29_555 25.2(10)
Mo1_1 Mo2 O2_2 37_554 33_555 137.2(9)
Mo1_1 Mo2 O2_2 37_554 41_554 67.1(8)
O2_1 Mo2 O2_1 . 5_555 117.1(6)
O2_1 Mo2 O2_1 . 9_555 113.9(6)
O2_1 Mo2 O2_1 . 25_555 167.6(5)
O2_1 Mo2 O2_1 . 29_555 82.9(6)
O2_1 Mo2 O2_1 . 33_555 85.5(7)
O2_1 Mo2 O2_2 . . 32.5(10)
O2_1 Mo2 O2_2 . 5_555 128.7(7)
O2_1 Mo2 O2_2 . 9_555 91.3(9)
O2_1 Mo2 O2_2 . 16_655 41.1(8)
O2_1 Mo2 O2_2 . 22_565 79.5(7)
O2_1 Mo2 O2_2 . 25_555 155.1(8)
O2_1 Mo2 O2_2 . 29_555 64.2(10)
O2_1 Mo2 O2_2 . 33_555 110.7(9)
O2_1 Mo2 O2_2 . 41_554 61.0(8)
O2_1 Mo2 O2_1 5_555 9_555 92.4(5)
O2_1 Mo2 O2_1 5_555 25_555 58.1(5)
O2_1 Mo2 O2_1 5_555 29_555 155.6(6)
O2_1 Mo2 O2_1 5_555 33_555 68.0(6)
O2_1 Mo2 O2_2 5_555 . 86.9(10)
O2_1 Mo2 O2_2 5_555 5_555 22.3(7)
O2_1 Mo2 O2_2 5_555 9_555 111.4(8)
O2_1 Mo2 O2_2 5_555 16_655 131.1(7)
O2_1 Mo2 O2_2 5_555 22_565 39.3(7)
O2_1 Mo2 O2_2 5_555 25_555 79.2(8)
O2_1 Mo2 O2_2 5_555 29_555 170.6(9)
O2_1 Mo2 O2_2 5_555 33_555 48.7(8)
O2_1 Mo2 O2_2 5_555 41_554 114.5(7)
O2_1 Mo2 O2_1 9_555 25_555 57.3(5)
O2_1 Mo2 O2_1 9_555 29_555 65.4(5)
O2_1 Mo2 O2_1 9_555 33_555 157.7(6)
O2_1 Mo2 O2_2 9_555 . 130.9(9)
O2_1 Mo2 O2_2 9_555 5_555 70.4(7)
O2_1 Mo2 O2_2 9_555 9_555 24.1(8)
O2_1 Mo2 O2_2 9_555 16_655 74.2(6)
O2_1 Mo2 O2_2 9_555 22_565 119.7(7)
O2_1 Mo2 O2_2 9_555 25_555 43.4(7)
O2_1 Mo2 O2_2 9_555 29_555 95.5(10)
O2_1 Mo2 O2_2 9_555 33_555 131.0(8)
O2_1 Mo2 O2_2 9_555 41_554 152.3(7)
O2_1 Mo2 O2_1 25_555 29_555 99.4(5)
O2_1 Mo2 O2_1 25_555 33_555 101.7(6)
O2_1 Mo2 O2_2 25_555 . 144.9(9)
O2_1 Mo2 O2_2 25_555 5_555 42.6(7)
O2_1 Mo2 O2_2 25_555 9_555 81.0(8)
O2_1 Mo2 O2_2 25_555 16_655 131.5(7)
O2_1 Mo2 O2_2 25_555 22_565 97.2(6)
O2_1 Mo2 O2_2 25_555 25_555 22.1(7)
O2_1 Mo2 O2_2 25_555 29_555 122.7(9)
O2_1 Mo2 O2_2 25_555 33_555 75.2(8)
O2_1 Mo2 O2_2 25_555 41_554 131.0(7)
O2_1 Mo2 O2_1 29_555 33_555 131.1(6)
O2_1 Mo2 O2_2 29_555 . 115.0(10)
O2_1 Mo2 O2_2 29_555 5_555 133.7(7)
O2_1 Mo2 O2_2 29_555 9_555 50.9(8)
O2_1 Mo2 O2_2 29_555 16_655 55.0(7)
O2_1 Mo2 O2_2 29_555 22_565 162.2(7)
O2_1 Mo2 O2_2 29_555 25_555 77.5(8)
O2_1 Mo2 O2_2 29_555 29_555 30.5(10)
O2_1 Mo2 O2_2 29_555 33_555 140.5(8)
O2_1 Mo2 O2_2 29_555 41_554 86.9(7)
O2_1 Mo2 O2_2 33_555 . 61.1(9)
O2_1 Mo2 O2_2 33_555 5_555 89.1(8)
O2_1 Mo2 O2_2 33_555 9_555 175.8(8)
O2_1 Mo2 O2_2 33_555 16_655 126.4(7)
O2_1 Mo2 O2_2 33_555 22_565 50.4(7)
O2_1 Mo2 O2_2 33_555 25_555 119.1(7)
O2_1 Mo2 O2_2 33_555 29_555 103.3(11)
O2_1 Mo2 O2_2 33_555 33_555 26.8(9)
O2_1 Mo2 O2_2 33_555 41_554 46.7(8)
O2_2 Mo2 O2_2 . 5_555 103.7(11)
O2_2 Mo2 O2_2 . 9_555 114.9(11)
O2_2 Mo2 O2_2 . 16_655 70.0(11)
O2_2 Mo2 O2_2 . 22_565 47.9(11)
O2_2 Mo2 O2_2 . 25_555 164.2(11)
O2_2 Mo2 O2_2 . 29_555 92.0(13)
O2_2 Mo2 O2_2 . 33_555 82.0(12)
O2_2 Mo2 O2_2 . 41_554 61.2(11)
O2_2 Mo2 O2_2 5_555 9_555 90.9(9)
O2_2 Mo2 O2_2 5_555 16_655 123.9(9)
O2_2 Mo2 O2_2 5_555 22_565 58.8(8)
O2_2 Mo2 O2_2 5_555 25_555 61.0(9)
O2_2 Mo2 O2_2 5_555 29_555 163.5(11)
O2_2 Mo2 O2_2 5_555 33_555 66.5(10)
O2_2 Mo2 O2_2 5_555 41_554 135.7(9)
O2_2 Mo2 O2_2 9_555 16_655 50.6(9)
O2_2 Mo2 O2_2 9_555 22_565 126.3(9)
O2_2 Mo2 O2_2 9_555 25_555 64.4(9)
O2_2 Mo2 O2_2 9_555 29_555 77.6(11)
O2_2 Mo2 O2_2 9_555 33_555 155.1(10)
O2_2 Mo2 O2_2 9_555 41_554 133.4(9)
O2_2 Mo2 O2_2 16_655 22_565 108.4(8)
O2_2 Mo2 O2_2 16_655 25_555 114.1(9)
O2_2 Mo2 O2_2 16_655 29_555 56.6(11)
O2_2 Mo2 O2_2 16_655 33_555 151.6(10)
O2_2 Mo2 O2_2 16_655 41_554 91.6(9)
O2_2 Mo2 O2_2 22_565 25_555 118.5(8)
O2_2 Mo2 O2_2 22_565 29_555 137.7(10)
O2_2 Mo2 O2_2 22_565 33_555 51.2(9)
O2_2 Mo2 O2_2 22_565 41_554 87.2(8)
O2_2 Mo2 O2_2 25_555 29_555 103.0(11)
O2_2 Mo2 O2_2 25_555 33_555 94.2(10)
O2_2 Mo2 O2_2 25_555 41_554 131.9(9)
O2_2 Mo2 O2_2 29_555 33_555 121.9(12)
O2_2 Mo2 O2_2 29_555 41_554 57.1(11)
O2_2 Mo2 O2_2 33_555 41_554 70.1(10)
Nd2 Mo3 Pb . . 12(3)
Nd2 Mo3 Pb . 5_555 7(3)
Nd2 Mo3 Pb . 9_555 16.5(18)
Nd2 Mo3 Pb . 25_555 7(2)
Nd2 Mo3 Pb . 29_555 11(5)
Nd2 Mo3 Pb . 33_555 16(3)
Nd2 Mo3 Mo1 . 22_555 169(5)
Nd2 Mo3 O1 . . 77(3)
Nd2 Mo3 O1 . 25_555 76(4)
Nd2 Mo3 O2 . . 72(4)
Nd2 Mo3 O2 . 5_555 33(4)
Nd2 Mo3 O2 . 9_555 144(6)
Nd2 Mo3 O2 . 25_555 84(4)
Nd2 Mo3 O2 . 29_555 131(5)
Nd2 Mo3 O2 . 33_555 24(4)
Nd2 Mo3 Mo2 . . 47(3)
Nd2 Mo3 Mo2 . 5_555 14.6(19)
Nd2 Mo3 Mo2 . 9_555 76(5)
Nd2 Mo3 Mo2 . 25_555 45(3)
Nd2 Mo3 Mo2 . 29_555 78(6)
Nd2 Mo3 Mo2 . 33_555 17(2)
Nd2 Mo3 Mo3 . 5_555 30(3)
Nd2 Mo3 Mo3 . 9_555 30(3)
Nd2 Mo3 Mo3 . 25_555 0.0(5)
Nd2 Mo3 Mo3 . 29_555 60(4)
Nd2 Mo3 Mo3 . 33_555 60(5)
Nd2 Mo3 Nd3 . 23_655 172(4)
Nd2 Mo3 Nd3 . 33_555 163(5)
Nd2 Mo3 Nd3 . 36_545 166(5)
Nd2 Mo3 Nd3 . 37_554 119(4)
Nd2 Mo3 Nd3 . 44_545 105(4)
Nd2 Mo3 Mo1_1 . 22_555 167(5)
Nd2 Mo3 Mo1_1 . 23_655 166(5)
Nd2 Mo3 Mo1_1 . 33_555 171(5)
Nd2 Mo3 Mo1_1 . 36_545 172(5)
Nd2 Mo3 O2_1 . . 83(4)
Nd2 Mo3 O2_1 . 5_555 23(4)
Nd2 Mo3 O2_1 . 9_555 128(5)
Nd2 Mo3 O2_1 . 25_555 71(3)
Nd2 Mo3 O2_1 . 29_555 144(6)
Nd2 Mo3 O2_1 . 33_555 34(4)
Nd2 Mo3 O2_2 . . 60(3)
Nd2 Mo3 O2_2 . 5_555 45(4)
Nd2 Mo3 O2_2 . 9_555 148(5)
Nd2 Mo3 O2_2 . 16_655 123(4)
Nd2 Mo3 O2_2 . 17_556 92(5)
Nd2 Mo3 O2_2 . 25_555 97(4)
Nd2 Mo3 O2_2 . 29_555 115(5)
Nd2 Mo3 O2_2 . 33_555 21(3)
Nd2 Mo3 O2_2 . 46_545 143(3)
Pb Mo3 Pb . 5_555 5(5)
Pb Mo3 Pb . 9_555 28(4)
Pb Mo3 Pb . 25_555 18(4)
Pb Mo3 Pb . 29_555 22(6)
Pb Mo3 Pb . 33_555 5(4)
Pb Mo3 Mo1 . 22_555 179(6)
Pb Mo3 O1 . . 78(6)
Pb Mo3 O1 . 25_555 76(6)
Pb Mo3 O2 . . 61(6)
Pb Mo3 O2 . 5_555 44(5)
Pb Mo3 O2 . 9_555 151(7)
Pb Mo3 O2 . 25_555 96(6)
Pb Mo3 O2 . 29_555 121(7)
Pb Mo3 O2 . 33_555 17(5)
Pb Mo3 Mo2 . . 36(4)
Pb Mo3 Mo2 . 5_555 26(5)
Pb Mo3 Mo2 . 9_555 87(7)
Pb Mo3 Mo2 . 25_555 56(5)
Pb Mo3 Mo2 . 29_555 67(7)
Pb Mo3 Mo2 . 33_555 6(5)
Pb Mo3 Mo3 . 5_555 19(5)
Pb Mo3 Mo3 . 9_555 42(5)
Pb Mo3 Mo3 . 25_555 12(5)
Pb Mo3 Mo3 . 29_555 71(6)
Pb Mo3 Mo3 . 33_555 48(6)
Pb Mo3 Nd3 . 23_655 176(7)
Pb Mo3 Nd3 . 33_555 175(7)
Pb Mo3 Nd3 . 36_545 173(7)
Pb Mo3 Nd3 . 37_554 107(6)
Pb Mo3 Nd3 . 44_545 117(6)
Pb Mo3 Mo1_1 . 22_555 176(7)
Pb Mo3 Mo1_1 . 23_655 177(7)
Pb Mo3 Mo1_1 . 33_555 177(7)
Pb Mo3 Mo1_1 . 36_545 177(7)
Pb Mo3 O2_1 . . 72(6)
Pb Mo3 O2_1 . 5_555 33(5)
Pb Mo3 O2_1 . 9_555 138(7)
Pb Mo3 O2_1 . 25_555 82(6)
Pb Mo3 O2_1 . 29_555 135(7)
Pb Mo3 O2_1 . 33_555 25(5)
Pb Mo3 O2_2 . . 49(6)
Pb Mo3 O2_2 . 5_555 55(6)
Pb Mo3 O2_2 . 9_555 150(7)
Pb Mo3 O2_2 . 16_655 113(6)
Pb Mo3 O2_2 . 17_556 102(6)
Pb Mo3 O2_2 . 25_555 107(6)
Pb Mo3 O2_2 . 29_555 105(6)
Pb Mo3 O2_2 . 33_555 20(6)
Pb Mo3 O2_2 . 46_545 148(6)
Pb Mo3 Pb 5_555 9_555 23(4)
Pb Mo3 Pb 5_555 25_555 13(4)
Pb Mo3 Pb 5_555 29_555 17(6)
Pb Mo3 Pb 5_555 33_555 10(4)
Pb Mo3 Mo1 5_555 22_555 176(5)
Pb Mo3 O1 5_555 . 77(3)
Pb Mo3 O1 5_555 25_555 76(4)
Pb Mo3 O2 5_555 . 66(4)
Pb Mo3 O2 5_555 5_555 39(5)
Pb Mo3 O2 5_555 9_555 148(6)
Pb Mo3 O2 5_555 25_555 91(4)
Pb Mo3 O2 5_555 29_555 125(6)
Pb Mo3 O2 5_555 33_555 20(4)
Pb Mo3 Mo2 5_555 . 40(4)
Pb Mo3 Mo2 5_555 5_555 21(3)
Pb Mo3 Mo2 5_555 9_555 82(6)
Pb Mo3 Mo2 5_555 25_555 51(4)
Pb Mo3 Mo2 5_555 29_555 72(6)
Pb Mo3 Mo2 5_555 33_555 10(3)
Pb Mo3 Mo3 5_555 5_555 23(4)
Pb Mo3 Mo3 5_555 9_555 37(4)
Pb Mo3 Mo3 5_555 25_555 7(4)
Pb Mo3 Mo3 5_555 29_555 67(5)
Pb Mo3 Mo3 5_555 33_555 53(5)
Pb Mo3 Nd3 5_555 23_655 178(3)
Pb Mo3 Nd3 5_555 33_555 170(5)
Pb Mo3 Nd3 5_555 36_545 172(6)
Pb Mo3 Nd3 5_555 37_554 112(5)
Pb Mo3 Nd3 5_555 44_545 112(5)
Pb Mo3 Mo1_1 5_555 22_555 173(6)
Pb Mo3 Mo1_1 5_555 23_655 173(5)
Pb Mo3 Mo1_1 5_555 33_555 177(4)
Pb Mo3 Mo1_1 5_555 36_545 178(4)
Pb Mo3 O2_1 5_555 . 77(4)
Pb Mo3 O2_1 5_555 5_555 28(5)
Pb Mo3 O2_1 5_555 9_555 134(6)
Pb Mo3 O2_1 5_555 25_555 77(4)
Pb Mo3 O2_1 5_555 29_555 139(6)
Pb Mo3 O2_1 5_555 33_555 28(5)
Pb Mo3 O2_2 5_555 . 54(3)
Pb Mo3 O2_2 5_555 5_555 51(5)
Pb Mo3 O2_2 5_555 9_555 150(5)
Pb Mo3 O2_2 5_555 16_655 118(3)
Pb Mo3 O2_2 5_555 17_556 98(5)
Pb Mo3 O2_2 5_555 25_555 103(4)
Pb Mo3 O2_2 5_555 29_555 109(5)
Pb Mo3 O2_2 5_555 33_555 19(3)
Pb Mo3 O2_2 5_555 46_545 146(3)
Pb Mo3 Pb 9_555 25_555 10(3)
Pb Mo3 Pb 9_555 29_555 6(6)
Pb Mo3 Pb 9_555 33_555 33(4)
Pb Mo3 Mo1 9_555 22_555 153(5)
Pb Mo3 O1 9_555 . 78(4)
Pb Mo3 O1 9_555 25_555 76(5)
Pb Mo3 O2 9_555 . 88(4)
Pb Mo3 O2 9_555 5_555 20(4)
Pb Mo3 O2 9_555 9_555 130(6)
Pb Mo3 O2 9_555 25_555 69(4)
Pb Mo3 O2 9_555 29_555 145(6)
Pb Mo3 O2 9_555 33_555 38(4)
Pb Mo3 Mo2 9_555 . 63(3)
Pb Mo3 Mo2 9_555 5_555 5(3)
Pb Mo3 Mo2 9_555 9_555 60(5)
Pb Mo3 Mo2 9_555 25_555 28(3)
Pb Mo3 Mo2 9_555 29_555 94(7)
Pb Mo3 Mo2 9_555 33_555 33(3)
Pb Mo3 Mo3 9_555 5_555 47(4)
Pb Mo3 Mo3 9_555 9_555 13(3)
Pb Mo3 Mo3 9_555 25_555 17(3)
Pb Mo3 Mo3 9_555 29_555 43(4)
Pb Mo3 Mo3 9_555 33_555 77(5)
Pb Mo3 Nd3 9_555 23_655 156(5)
Pb Mo3 Nd3 9_555 33_555 147(5)
Pb Mo3 Nd3 9_555 36_545 151(5)
Pb Mo3 Nd3 9_555 37_554 135(5)
Pb Mo3 Nd3 9_555 44_545 89(4)
Pb Mo3 Mo1_1 9_555 22_555 150(5)
Pb Mo3 Mo1_1 9_555 23_655 150(5)
Pb Mo3 Mo1_1 9_555 33_555 155(5)
Pb Mo3 Mo1_1 9_555 36_545 155(5)
Pb Mo3 O2_1 9_555 . 99(4)
Pb Mo3 O2_1 9_555 5_555 15(4)
Pb Mo3 O2_1 9_555 9_555 113(5)
Pb Mo3 O2_1 9_555 25_555 55(3)
Pb Mo3 O2_1 9_555 29_555 155(6)
Pb Mo3 O2_1 9_555 33_555 49(4)
Pb Mo3 O2_2 9_555 . 75(4)
Pb Mo3 O2_2 9_555 5_555 31(4)
Pb Mo3 O2_2 9_555 9_555 140(6)
Pb Mo3 O2_2 9_555 16_655 135(4)
Pb Mo3 O2_2 9_555 17_556 77(5)
Pb Mo3 O2_2 9_555 25_555 82(4)
Pb Mo3 O2_2 9_555 29_555 129(5)
Pb Mo3 O2_2 9_555 33_555 31(4)
Pb Mo3 O2_2 9_555 46_545 133(4)
Pb Mo3 Pb 25_555 29_555 4(6)
Pb Mo3 Pb 25_555 33_555 23(4)
Pb Mo3 Mo1 25_555 22_555 162(4)
Pb Mo3 O1 25_555 . 77(3)
Pb Mo3 O1 25_555 25_555 76(4)
Pb Mo3 O2 25_555 . 78(4)
Pb Mo3 O2 25_555 5_555 27(3)
Pb Mo3 O2 25_555 9_555 138(5)
Pb Mo3 O2 25_555 25_555 78(4)
Pb Mo3 O2 25_555 29_555 137(4)
Pb Mo3 O2 25_555 33_555 30(3)
Pb Mo3 Mo2 25_555 . 54(3)
Pb Mo3 Mo2 25_555 5_555 8(3)
Pb Mo3 Mo2 25_555 9_555 69(5)
Pb Mo3 Mo2 25_555 25_555 38(2)
Pb Mo3 Mo2 25_555 29_555 85(7)
Pb Mo3 Mo2 25_555 33_555 23(3)
Pb Mo3 Mo3 25_555 5_555 37(4)
Pb Mo3 Mo3 25_555 9_555 23(3)
Pb Mo3 Mo3 25_555 25_555 7(3)
Pb Mo3 Mo3 25_555 29_555 53(5)
Pb Mo3 Mo3 25_555 33_555 67(5)
Pb Mo3 Nd3 25_555 23_655 165(5)
Pb Mo3 Nd3 25_555 33_555 156(4)
Pb Mo3 Nd3 25_555 36_545 160(4)
Pb Mo3 Nd3 25_555 37_554 126(4)
Pb Mo3 Nd3 25_555 44_545 98(4)
Pb Mo3 Mo1_1 25_555 22_555 160(4)
Pb Mo3 Mo1_1 25_555 23_655 159(4)
Pb Mo3 Mo1_1 25_555 33_555 164(5)
Pb Mo3 Mo1_1 25_555 36_545 165(5)
Pb Mo3 O2_1 25_555 . 90(4)
Pb Mo3 O2_1 25_555 5_555 19(3)
Pb Mo3 O2_1 25_555 9_555 122(5)
Pb Mo3 O2_1 25_555 25_555 64(4)
Pb Mo3 O2_1 25_555 29_555 149(5)
Pb Mo3 O2_1 25_555 33_555 40(3)
Pb Mo3 O2_2 25_555 . 66(4)
Pb Mo3 O2_2 25_555 5_555 39(3)
Pb Mo3 O2_2 25_555 9_555 146(5)
Pb Mo3 O2_2 25_555 16_655 129(4)
Pb Mo3 O2_2 25_555 17_556 86(4)
Pb Mo3 O2_2 25_555 25_555 90(4)
Pb Mo3 O2_2 25_555 29_555 121(4)
Pb Mo3 O2_2 25_555 33_555 24(3)
Pb Mo3 O2_2 25_555 46_545 139(4)
Pb Mo3 Pb 29_555 33_555 27(6)
Pb Mo3 Mo1 29_555 22_555 158(8)
Pb Mo3 O1 29_555 . 77(6)
Pb Mo3 O1 29_555 25_555 76(6)
Pb Mo3 O2 29_555 . 82(6)
Pb Mo3 O2 29_555 5_555 24(8)
Pb Mo3 O2 29_555 9_555 135(9)
Pb Mo3 O2 29_555 25_555 74(6)
Pb Mo3 O2 29_555 29_555 141(9)
Pb Mo3 O2 29_555 33_555 33(8)
Pb Mo3 Mo2 29_555 . 58(7)
Pb Mo3 Mo2 29_555 5_555 5(4)
Pb Mo3 Mo2 29_555 9_555 65(7)
Pb Mo3 Mo2 29_555 25_555 34(6)
Pb Mo3 Mo2 29_555 29_555 89(9)
Pb Mo3 Mo2 29_555 33_555 27(6)
Pb Mo3 Mo3 29_555 5_555 41(7)
Pb Mo3 Mo3 29_555 9_555 19(6)
Pb Mo3 Mo3 29_555 25_555 11(6)
Pb Mo3 Mo3 29_555 29_555 49(7)
Pb Mo3 Mo3 29_555 33_555 71(8)
Pb Mo3 Nd3 29_555 23_655 161(8)
Pb Mo3 Nd3 29_555 33_555 152(8)
Pb Mo3 Nd3 29_555 36_545 156(9)
Pb Mo3 Nd3 29_555 37_554 130(8)
Pb Mo3 Nd3 29_555 44_545 94(8)
Pb Mo3 Mo1_1 29_555 22_555 156(8)
Pb Mo3 Mo1_1 29_555 23_655 155(8)
Pb Mo3 Mo1_1 29_555 33_555 160(8)
Pb Mo3 Mo1_1 29_555 36_545 161(8)
Pb Mo3 O2_1 29_555 . 94(6)
Pb Mo3 O2_1 29_555 5_555 16(7)
Pb Mo3 O2_1 29_555 9_555 118(9)
Pb Mo3 O2_1 29_555 25_555 60(6)
Pb Mo3 O2_1 29_555 29_555 151(9)
Pb Mo3 O2_1 29_555 33_555 44(8)
Pb Mo3 O2_2 29_555 . 70(6)
Pb Mo3 O2_2 29_555 5_555 36(8)
Pb Mo3 O2_2 29_555 9_555 143(9)
Pb Mo3 O2_2 29_555 16_655 131(6)
Pb Mo3 O2_2 29_555 17_556 82(8)
Pb Mo3 O2_2 29_555 25_555 87(6)
Pb Mo3 O2_2 29_555 29_555 124(9)
Pb Mo3 O2_2 29_555 33_555 26(8)
Pb Mo3 O2_2 29_555 46_545 137(5)
Pb Mo3 Mo1 33_555 22_555 174(5)
Pb Mo3 O1 33_555 . 77(4)
Pb Mo3 O1 33_555 25_555 77(4)
Pb Mo3 O2 33_555 . 56(4)
Pb Mo3 O2 33_555 5_555 48(4)
Pb Mo3 O2 33_555 9_555 155(6)
Pb Mo3 O2 33_555 25_555 100(5)
Pb Mo3 O2 33_555 29_555 116(5)
Pb Mo3 O2 33_555 33_555 15(4)
Pb Mo3 Mo2 33_555 . 31(3)
Pb Mo3 Mo2 33_555 5_555 31(3)
Pb Mo3 Mo2 33_555 9_555 92(6)
Pb Mo3 Mo2 33_555 25_555 61(4)
Pb Mo3 Mo2 33_555 29_555 63(6)
Pb Mo3 Mo2 33_555 33_555 4(3)
Pb Mo3 Mo3 33_555 5_555 14(4)
Pb Mo3 Mo3 33_555 9_555 46(4)
Pb Mo3 Mo3 33_555 25_555 16(4)
Pb Mo3 Mo3 33_555 29_555 76(6)
Pb Mo3 Mo3 33_555 33_555 44(5)
Pb Mo3 Nd3 33_555 23_655 171(6)
Pb Mo3 Nd3 33_555 33_555 180(5)
Pb Mo3 Nd3 33_555 36_545 172(5)
Pb Mo3 Nd3 33_555 37_554 102(5)
Pb Mo3 Nd3 33_555 44_545 122(5)
Pb Mo3 Mo1_1 33_555 22_555 176(5)
Pb Mo3 Mo1_1 33_555 23_655 177(5)
Pb Mo3 Mo1_1 33_555 33_555 172(5)
Pb Mo3 Mo1_1 33_555 36_545 172(5)
Pb Mo3 O2_1 33_555 . 68(5)
Pb Mo3 O2_1 33_555 5_555 37(4)
Pb Mo3 O2_1 33_555 9_555 142(6)
Pb Mo3 O2_1 33_555 25_555 86(4)
Pb Mo3 O2_1 33_555 29_555 130(6)
Pb Mo3 O2_1 33_555 33_555 21(4)
Pb Mo3 O2_2 33_555 . 45(4)
Pb Mo3 O2_2 33_555 5_555 60(5)
Pb Mo3 O2_2 33_555 9_555 151(5)
Pb Mo3 O2_2 33_555 16_655 110(5)
Pb Mo3 O2_2 33_555 17_556 106(5)
Pb Mo3 O2_2 33_555 25_555 112(5)
Pb Mo3 O2_2 33_555 29_555 100(5)
Pb Mo3 O2_2 33_555 33_555 21(4)
Pb Mo3 O2_2 33_555 46_545 149(5)
Mo1 Mo3 O1 22_555 . 103.4(11)
Mo1 Mo3 O1 22_555 25_555 103.1(9)
Mo1 Mo3 O2 22_555 . 118.4(9)
Mo1 Mo3 O2 22_555 5_555 136.6(14)
Mo1 Mo3 O2 22_555 9_555 28.1(5)
Mo1 Mo3 O2 22_555 25_555 85.4(9)
Mo1 Mo3 O2 22_555 29_555 59.2(6)
Mo1 Mo3 O2 22_555 33_555 163.6(15)
Mo1 Mo3 Mo2 22_555 . 144(3)
Mo1 Mo3 Mo2 22_555 5_555 155(3)
Mo1 Mo3 Mo2 22_555 9_555 94(5)
Mo1 Mo3 Mo2 22_555 25_555 125(3)
Mo1 Mo3 Mo2 22_555 29_555 112(6)
Mo1 Mo3 Mo2 22_555 33_555 173(2)
Mo1 Mo3 Mo3 22_555 5_555 161(4)
Mo1 Mo3 Mo3 22_555 9_555 139(4)
Mo1 Mo3 Mo3 22_555 25_555 169(4)
Mo1 Mo3 Mo3 22_555 29_555 109(5)
Mo1 Mo3 Mo3 22_555 33_555 131(5)
Mo1 Mo3 Nd3 22_555 23_655 4.39(18)
Mo1 Mo3 Nd3 22_555 33_555 5.81(17)
Mo1 Mo3 Nd3 22_555 36_545 5.85(17)
Mo1 Mo3 Nd3 22_555 37_554 72.2(6)
Mo1 Mo3 Nd3 22_555 44_545 63.8(6)
Mo1 Mo3 Mo1_1 22_555 22_555 2.88(16)
Mo1 Mo3 Mo1_1 22_555 23_655 2.93(16)
Mo1 Mo3 Mo1_1 22_555 33_555 2.90(15)
Mo1 Mo3 Mo1_1 22_555 36_545 2.92(16)
Mo1 Mo3 O2_1 22_555 . 106.6(10)
Mo1 Mo3 O2_1 22_555 5_555 147.4(16)
Mo1 Mo3 O2_1 22_555 9_555 42.2(8)
Mo1 Mo3 O2_1 22_555 25_555 99.3(11)
Mo1 Mo3 O2_1 22_555 29_555 45.5(8)
Mo1 Mo3 O2_1 22_555 33_555 155.5(16)
Mo1 Mo3 O2_2 22_555 . 129.6(12)
Mo1 Mo3 O2_2 22_555 5_555 124.9(15)
Mo1 Mo3 O2_2 22_555 9_555 28.6(11)
Mo1 Mo3 O2_2 22_555 16_655 65.4(7)
Mo1 Mo3 O2_2 22_555 17_556 78.2(9)
Mo1 Mo3 O2_2 22_555 25_555 73.6(11)
Mo1 Mo3 O2_2 22_555 29_555 75.3(12)
Mo1 Mo3 O2_2 22_555 33_555 161.3(13)
Mo1 Mo3 O2_2 22_555 46_545 32.9(7)
O1 Mo3 O1 . 25_555 152.9(13)
O1 Mo3 O2 . . 101.9(14)
O1 Mo3 O2 . 5_555 93.1(7)
O1 Mo3 O2 . 9_555 123.1(15)
O1 Mo3 O2 . 25_555 71.8(7)
O1 Mo3 O2 . 29_555 79.3(13)
O1 Mo3 O2 . 33_555 62.9(6)
O1 Mo3 Mo2 . . 76(2)
O1 Mo3 Mo2 . 5_555 73.6(15)
O1 Mo3 Mo2 . 9_555 76(6)
O1 Mo3 Mo2 . 25_555 86(2)
O1 Mo3 Mo2 . 29_555 102(8)
O1 Mo3 Mo2 . 33_555 81.0(16)
O1 Mo3 Mo3 . 5_555 78(3)
O1 Mo3 Mo3 . 9_555 78(3)
O1 Mo3 Mo3 . 25_555 77(2)
O1 Mo3 Mo3 . 29_555 85(5)
O1 Mo3 Mo3 . 33_555 85(5)
O1 Mo3 Nd3 . 23_655 100.9(12)
O1 Mo3 Nd3 . 33_555 102.1(11)
O1 Mo3 Nd3 . 36_545 109.1(12)
O1 Mo3 Nd3 . 37_554 99.0(14)
O1 Mo3 Nd3 . 44_545 96.0(10)
O1 Mo3 Mo1_1 . 22_555 105.3(12)
O1 Mo3 Mo1_1 . 23_655 104.6(12)
O1 Mo3 Mo1_1 . 33_555 101.5(12)
O1 Mo3 Mo1_1 . 36_545 102.2(12)
O1 Mo3 O2_1 . . 106.5(17)
O1 Mo3 O2_1 . 5_555 92.3(8)
O1 Mo3 O2_1 . 9_555 120.9(15)
O1 Mo3 O2_1 . 25_555 68.4(8)
O1 Mo3 O2_1 . 29_555 79.0(14)
O1 Mo3 O2_1 . 33_555 63.1(8)
O1 Mo3 O2_2 . . 103.2(15)
O1 Mo3 O2_2 . 5_555 99.5(11)
O1 Mo3 O2_2 . 9_555 131.8(19)
O1 Mo3 O2_2 . 16_655 128.2(17)
O1 Mo3 O2_2 . 17_556 117.4(13)
O1 Mo3 O2_2 . 25_555 68.6(11)
O1 Mo3 O2_2 . 29_555 71.3(15)
O1 Mo3 O2_2 . 33_555 58.0(8)
O1 Mo3 O2_2 . 46_545 71.4(11)
O1 Mo3 O2 25_555 . 69.4(8)
O1 Mo3 O2 25_555 5_555 63.6(9)
O1 Mo3 O2 25_555 9_555 80.4(12)
O1 Mo3 O2 25_555 25_555 105.4(16)
O1 Mo3 O2 25_555 29_555 119.4(11)
O1 Mo3 O2 25_555 33_555 91.6(10)
O1 Mo3 Mo2 25_555 . 85(3)
O1 Mo3 Mo2 25_555 5_555 80(2)
O1 Mo3 Mo2 25_555 9_555 98(7)
O1 Mo3 Mo2 25_555 25_555 75(3)
O1 Mo3 Mo2 25_555 29_555 72(8)
O1 Mo3 Mo2 25_555 33_555 73.1(19)
O1 Mo3 Mo3 25_555 5_555 78(3)
O1 Mo3 Mo3 25_555 9_555 78(3)
O1 Mo3 Mo3 25_555 25_555 76(3)
O1 Mo3 Mo3 25_555 29_555 82(5)
O1 Mo3 Mo3 25_555 33_555 82(5)
O1 Mo3 Nd3 25_555 23_655 106.0(9)
O1 Mo3 Nd3 25_555 33_555 103.8(10)
O1 Mo3 Nd3 25_555 36_545 97.3(9)
O1 Mo3 Nd3 25_555 37_554 93.9(9)
O1 Mo3 Nd3 25_555 44_545 91.1(13)
O1 Mo3 Mo1_1 25_555 22_555 101.1(10)
O1 Mo3 Mo1_1 25_555 23_655 101.7(10)
O1 Mo3 Mo1_1 25_555 33_555 105.2(10)
O1 Mo3 Mo1_1 25_555 36_545 104.6(10)
O1 Mo3 O2_1 25_555 . 70.4(9)
O1 Mo3 O2_1 25_555 5_555 62.0(9)
O1 Mo3 O2_1 25_555 9_555 77.1(13)
O1 Mo3 O2_1 25_555 25_555 102.1(16)
O1 Mo3 O2_1 25_555 29_555 124.4(12)
O1 Mo3 O2_1 25_555 33_555 93.6(11)
O1 Mo3 O2_2 25_555 . 62.6(10)
O1 Mo3 O2_2 25_555 5_555 60.4(11)
O1 Mo3 O2_2 25_555 9_555 74.6(14)
O1 Mo3 O2_2 25_555 16_655 68.8(9)
O1 Mo3 O2_2 25_555 17_556 63.7(11)
O1 Mo3 O2_2 25_555 25_555 114.6(19)
O1 Mo3 O2_2 25_555 29_555 120.9(15)
O1 Mo3 O2_2 25_555 33_555 95.2(12)
O1 Mo3 O2_2 25_555 46_545 133.8(14)
O2 Mo3 O2 . 5_555 96.3(10)
O2 Mo3 O2 . 9_555 124.2(10)
O2 Mo3 O2 . 25_555 156.2(11)
O2 Mo3 O2 . 29_555 72.1(11)
O2 Mo3 O2 . 33_555 60.0(7)
O2 Mo3 Mo2 . . 32.2(15)
O2 Mo3 Mo2 . 5_555 86.3(19)
O2 Mo3 Mo2 . 9_555 147(6)
O2 Mo3 Mo2 . 25_555 113(3)
O2 Mo3 Mo2 . 29_555 7(6)
O2 Mo3 Mo2 . 33_555 55.3(16)
O2 Mo3 Mo3 . 5_555 44(3)
O2 Mo3 Mo3 . 9_555 101(3)
O2 Mo3 Mo3 . 25_555 72(3)
O2 Mo3 Mo3 . 29_555 129(5)
O2 Mo3 Mo3 . 33_555 19(4)
O2 Mo3 Nd3 . 23_655 115.9(10)
O2 Mo3 Nd3 . 33_555 124.1(9)
O2 Mo3 Nd3 . 36_545 117.3(9)
O2 Mo3 Nd3 . 37_554 48.8(6)
O2 Mo3 Nd3 . 44_545 160.4(14)
O2 Mo3 Mo1_1 . 22_555 119.7(10)
O2 Mo3 Mo1_1 . 23_655 120.4(10)
O2 Mo3 Mo1_1 . 33_555 117.0(11)
O2 Mo3 Mo1_1 . 36_545 116.4(11)
O2 Mo3 O2_1 . . 11.8(5)
O2 Mo3 O2_1 . 5_555 85.0(10)
O2 Mo3 O2_1 . 9_555 134.9(12)
O2 Mo3 O2_1 . 25_555 142.3(12)
O2 Mo3 O2_1 . 29_555 87.1(15)
O2 Mo3 O2_1 . 33_555 51.4(7)
O2 Mo3 O2_2 . . 13.2(7)
O2 Mo3 O2_2 . 5_555 104.5(13)
O2 Mo3 O2_2 . 9_555 107.3(14)
O2 Mo3 O2_2 . 16_655 54.8(8)
O2 Mo3 O2_2 . 17_556 132.8(14)
O2 Mo3 O2_2 . 25_555 166.9(13)
O2 Mo3 O2_2 . 29_555 61.6(13)
O2 Mo3 O2_2 . 33_555 71.7(10)
O2 Mo3 O2_2 . 46_545 132.5(16)
O2 Mo3 O2 5_555 9_555 111.0(17)
O2 Mo3 O2 5_555 25_555 61.9(8)
O2 Mo3 O2 5_555 29_555 164.1(16)
O2 Mo3 O2 5_555 33_555 56.9(5)
O2 Mo3 Mo2 5_555 . 79(2)
O2 Mo3 Mo2 5_555 5_555 24.3(16)
O2 Mo3 Mo2 5_555 9_555 52(6)
O2 Mo3 Mo2 5_555 25_555 16.8(18)
O2 Mo3 Mo2 5_555 29_555 103(7)
O2 Mo3 Mo2 5_555 33_555 47.1(17)
O2 Mo3 Mo3 5_555 5_555 61(3)
O2 Mo3 Mo3 5_555 9_555 15(3)
O2 Mo3 Mo3 5_555 25_555 33(3)
O2 Mo3 Mo3 5_555 29_555 32(4)
O2 Mo3 Mo3 5_555 33_555 90(5)
O2 Mo3 Nd3 5_555 23_655 140.8(15)
O2 Mo3 Nd3 5_555 33_555 131.6(14)
O2 Mo3 Nd3 5_555 36_545 133.3(14)
O2 Mo3 Nd3 5_555 37_554 144.7(11)
O2 Mo3 Nd3 5_555 44_545 74.8(9)
O2 Mo3 Mo1_1 5_555 22_555 133.9(14)
O2 Mo3 Mo1_1 5_555 23_655 133.7(14)
O2 Mo3 Mo1_1 5_555 33_555 139.3(14)
O2 Mo3 Mo1_1 5_555 36_545 139.5(14)
O2 Mo3 O2_1 5_555 . 106.6(12)
O2 Mo3 O2_1 5_555 5_555 11.7(4)
O2 Mo3 O2_1 5_555 9_555 95.0(16)
O2 Mo3 O2_1 5_555 25_555 50.2(7)
O2 Mo3 O2_1 5_555 29_555 171.9(14)
O2 Mo3 O2_1 5_555 33_555 67.1(7)
O2 Mo3 O2_2 5_555 . 83.1(11)
O2 Mo3 O2_2 5_555 5_555 11.8(7)
O2 Mo3 O2_2 5_555 9_555 120(2)
O2 Mo3 O2_2 5_555 16_655 130.9(13)
O2 Mo3 O2_2 5_555 17_556 58.7(9)
O2 Mo3 O2_2 5_555 25_555 75.7(12)
O2 Mo3 O2_2 5_555 29_555 147.9(16)
O2 Mo3 O2_2 5_555 33_555 50.1(8)
O2 Mo3 O2_2 5_555 46_545 130.4(14)
O2 Mo3 O2 9_555 25_555 75.7(12)
O2 Mo3 O2 9_555 29_555 84.8(10)
O2 Mo3 O2 9_555 33_555 167.8(19)
O2 Mo3 Mo2 9_555 . 156(3)
O2 Mo3 Mo2 9_555 5_555 134(3)
O2 Mo3 Mo2 9_555 9_555 80(6)
O2 Mo3 Mo2 9_555 25_555 103(3)
O2 Mo3 Mo2 9_555 29_555 120(5)
O2 Mo3 Mo2 9_555 33_555 151(3)
O2 Mo3 Mo3 9_555 5_555 159(4)
O2 Mo3 Mo3 9_555 9_555 118(4)
O2 Mo3 Mo3 9_555 25_555 144(4)
O2 Mo3 Mo3 9_555 29_555 90(5)
O2 Mo3 Mo3 9_555 33_555 143(5)
O2 Mo3 Nd3 9_555 23_655 32.3(5)
O2 Mo3 Nd3 9_555 33_555 25.6(5)
O2 Mo3 Nd3 9_555 36_545 23.1(5)
O2 Mo3 Nd3 9_555 37_554 89.8(9)
O2 Mo3 Nd3 9_555 44_545 47.8(8)
O2 Mo3 Mo1_1 9_555 22_555 25.2(5)
O2 Mo3 Mo1_1 9_555 23_655 25.4(5)
O2 Mo3 Mo1_1 9_555 33_555 30.9(5)
O2 Mo3 Mo1_1 9_555 36_545 30.8(5)
O2 Mo3 O2_1 9_555 . 113.9(11)
O2 Mo3 O2_1 9_555 5_555 120.5(18)
O2 Mo3 O2_1 9_555 9_555 17.0(5)
O2 Mo3 O2_1 9_555 25_555 88.3(14)
O2 Mo3 O2_1 9_555 29_555 72.7(10)
O2 Mo3 O2_1 9_555 33_555 173.8(16)
O2 Mo3 O2_2 9_555 . 129.5(13)
O2 Mo3 O2_2 9_555 5_555 99.2(17)
O2 Mo3 O2_2 9_555 9_555 17.2(10)
O2 Mo3 O2_2 9_555 16_655 71.0(8)
O2 Mo3 O2_2 9_555 17_556 52.7(11)
O2 Mo3 O2_2 9_555 25_555 68.8(13)
O2 Mo3 O2_2 9_555 29_555 101.0(15)
O2 Mo3 O2_2 9_555 33_555 159.2(19)
O2 Mo3 O2_2 9_555 46_545 53.4(9)
O2 Mo3 O2 25_555 29_555 127.0(14)
O2 Mo3 O2 25_555 33_555 97.8(7)
O2 Mo3 Mo2 25_555 . 127(2)
O2 Mo3 Mo2 25_555 5_555 69.9(17)
O2 Mo3 Mo2 25_555 9_555 10(5)
O2 Mo3 Mo2 25_555 25_555 45(2)
O2 Mo3 Mo2 25_555 29_555 163(6)
O2 Mo3 Mo2 25_555 33_555 100.9(19)
O2 Mo3 Mo3 25_555 5_555 113(3)
O2 Mo3 Mo3 25_555 9_555 56(3)
O2 Mo3 Mo3 25_555 25_555 84(3)
O2 Mo3 Mo3 25_555 29_555 30(4)
O2 Mo3 Mo3 25_555 33_555 141(4)
O2 Mo3 Nd3 25_555 23_655 87.9(10)
O2 Mo3 Nd3 25_555 33_555 79.6(9)
O2 Mo3 Nd3 25_555 36_545 86.1(9)
O2 Mo3 Nd3 25_555 37_554 153.3(13)
O2 Mo3 Nd3 25_555 44_545 28.9(5)
O2 Mo3 Mo1_1 25_555 22_555 84.0(10)
O2 Mo3 Mo1_1 25_555 23_655 83.3(10)
O2 Mo3 Mo1_1 25_555 33_555 86.8(10)
O2 Mo3 Mo1_1 25_555 36_545 87.4(10)
O2 Mo3 O2_1 25_555 . 167.9(14)
O2 Mo3 O2_1 25_555 5_555 72.5(9)
O2 Mo3 O2_1 25_555 9_555 61.5(11)
O2 Mo3 O2_1 25_555 25_555 13.9(4)
O2 Mo3 O2_1 25_555 29_555 113.3(16)
O2 Mo3 O2_1 25_555 33_555 107.5(8)
O2 Mo3 O2_2 25_555 . 143.8(14)
O2 Mo3 O2_2 25_555 5_555 55.7(10)
O2 Mo3 O2_2 25_555 9_555 92.9(17)
O2 Mo3 O2_2 25_555 16_655 146.8(14)
O2 Mo3 O2_2 25_555 17_556 45.6(9)
O2 Mo3 O2_2 25_555 25_555 13.8(8)
O2 Mo3 O2_2 25_555 29_555 132.6(17)
O2 Mo3 O2_2 25_555 33_555 86.0(9)
O2 Mo3 O2_2 25_555 46_545 68.5(10)
O2 Mo3 O2 29_555 33_555 107.3(15)
O2 Mo3 Mo2 29_555 . 86(3)
O2 Mo3 Mo2 29_555 5_555 141(3)
O2 Mo3 Mo2 29_555 9_555 137(7)
O2 Mo3 Mo2 29_555 25_555 165(3)
O2 Mo3 Mo2 29_555 29_555 66(7)
O2 Mo3 Mo2 29_555 33_555 117(3)
O2 Mo3 Mo3 29_555 5_555 103(4)
O2 Mo3 Mo3 29_555 9_555 154(3)
O2 Mo3 Mo3 29_555 25_555 131(4)
O2 Mo3 Mo3 29_555 29_555 156(5)
O2 Mo3 Mo3 29_555 33_555 76(5)
O2 Mo3 Nd3 29_555 23_655 55.0(6)
O2 Mo3 Nd3 29_555 33_555 64.1(7)
O2 Mo3 Nd3 29_555 36_545 62.6(7)
O2 Mo3 Nd3 29_555 37_554 27.5(5)
O2 Mo3 Nd3 29_555 44_545 119.5(12)
O2 Mo3 Mo1_1 29_555 22_555 61.9(7)
O2 Mo3 Mo1_1 29_555 23_655 62.1(7)
O2 Mo3 Mo1_1 29_555 33_555 56.5(6)
O2 Mo3 Mo1_1 29_555 36_545 56.3(6)
O2 Mo3 O2_1 29_555 . 63.2(11)
O2 Mo3 O2_1 29_555 5_555 153.1(17)
O2 Mo3 O2_1 29_555 9_555 100.9(13)
O2 Mo3 O2_1 29_555 25_555 135.9(15)
O2 Mo3 O2_1 29_555 29_555 15.4(7)
O2 Mo3 O2_1 29_555 33_555 97.1(15)
O2 Mo3 O2_2 29_555 . 85.1(14)
O2 Mo3 O2_2 29_555 5_555 175.9(17)
O2 Mo3 O2_2 29_555 9_555 74.5(13)
O2 Mo3 O2_2 29_555 16_655 50.8(8)
O2 Mo3 O2_2 29_555 17_556 137.2(13)
O2 Mo3 O2_2 29_555 25_555 113.5(16)
O2 Mo3 O2_2 29_555 29_555 16.3(9)
O2 Mo3 O2_2 29_555 33_555 114.7(17)
O2 Mo3 O2_2 29_555 46_545 60.4(10)
O2 Mo3 Mo2 33_555 . 28.8(15)
O2 Mo3 Mo2 33_555 5_555 34.5(16)
O2 Mo3 Mo2 33_555 9_555 92(5)
O2 Mo3 Mo2 33_555 25_555 66(2)
O2 Mo3 Mo2 33_555 29_555 65(5)
O2 Mo3 Mo2 33_555 33_555 18.6(13)
O2 Mo3 Mo3 33_555 5_555 18(3)
O2 Mo3 Mo3 33_555 9_555 51(3)
O2 Mo3 Mo3 33_555 25_555 24(3)
O2 Mo3 Mo3 33_555 29_555 80(5)
O2 Mo3 Mo3 33_555 33_555 43(4)
O2 Mo3 Nd3 33_555 23_655 159.5(16)
O2 Mo3 Nd3 33_555 33_555 164.6(13)
O2 Mo3 Nd3 33_555 36_545 169.0(15)
O2 Mo3 Nd3 33_555 37_554 100.0(11)
O2 Mo3 Nd3 33_555 44_545 123.9(9)
O2 Mo3 Mo1_1 33_555 22_555 166.3(15)
O2 Mo3 Mo1_1 33_555 23_655 165.9(15)
O2 Mo3 Mo1_1 33_555 33_555 160.8(15)
O2 Mo3 Mo1_1 33_555 36_545 161.1(15)
O2 Mo3 O2_1 33_555 . 71.3(10)
O2 Mo3 O2_1 33_555 5_555 47.3(5)
O2 Mo3 O2_1 33_555 9_555 151.6(18)
O2 Mo3 O2_1 33_555 25_555 84.3(8)
O2 Mo3 O2_1 33_555 29_555 119.5(18)
O2 Mo3 O2_1 33_555 33_555 10.9(4)
O2 Mo3 O2_2 33_555 . 51.8(9)
O2 Mo3 O2_2 33_555 5_555 68.8(9)
O2 Mo3 O2_2 33_555 9_555 164.4(17)
O2 Mo3 O2_2 33_555 16_655 114.8(13)
O2 Mo3 O2_2 33_555 17_556 115.4(12)
O2 Mo3 O2_2 33_555 25_555 106.9(11)
O2 Mo3 O2_2 33_555 29_555 91.0(15)
O2 Mo3 O2_2 33_555 33_555 11.8(6)
O2 Mo3 O2_2 33_555 46_545 134.2(13)
Mo2 Mo3 Mo2 . 5_555 60.5(18)
Mo2 Mo3 Mo2 . 9_555 120(6)
Mo2 Mo3 Mo2 . 25_555 91(3)
Mo2 Mo3 Mo2 . 29_555 37(4)
Mo2 Mo3 Mo2 . 33_555 31.5(12)
Mo2 Mo3 Mo3 . 5_555 17(2)
Mo2 Mo3 Mo3 . 9_555 77(3)
Mo2 Mo3 Mo3 . 25_555 47(3)
Mo2 Mo3 Mo3 . 29_555 107(5)
Mo2 Mo3 Mo3 . 33_555 15(3)
Mo2 Mo3 Nd3 . 23_655 140(3)
Mo2 Mo3 Nd3 . 33_555 150(3)
Mo2 Mo3 Nd3 . 36_545 145(3)
Mo2 Mo3 Nd3 . 37_554 72(2)
Mo2 Mo3 Nd3 . 44_545 152(3)
Mo2 Mo3 Mo1_1 . 22_555 146(3)
Mo2 Mo3 Mo1_1 . 23_655 147(3)
Mo2 Mo3 Mo1_1 . 33_555 142(3)
Mo2 Mo3 Mo1_1 . 36_545 141(3)
Mo2 Mo3 O2_1 . . 43.0(18)
Mo2 Mo3 O2_1 . 5_555 67(2)
Mo2 Mo3 O2_1 . 9_555 162(4)
Mo2 Mo3 O2_1 . 25_555 113(2)
Mo2 Mo3 O2_1 . 29_555 101(4)
Mo2 Mo3 O2_1 . 33_555 19.3(13)
Mo2 Mo3 O2_2 . . 27.6(17)
Mo2 Mo3 O2_2 . 5_555 90(3)
Mo2 Mo3 O2_2 . 9_555 140(3)
Mo2 Mo3 O2_2 . 16_655 86(2)
Mo2 Mo3 O2_2 . 17_556 135(3)
Mo2 Mo3 O2_2 . 25_555 135(2)
Mo2 Mo3 O2_2 . 29_555 71(3)
Mo2 Mo3 O2_2 . 33_555 40.6(16)
Mo2 Mo3 O2_2 . 46_545 137(4)
Mo2 Mo3 Mo2 5_555 9_555 61(4)
Mo2 Mo3 Mo2 5_555 25_555 31.5(10)
Mo2 Mo3 Mo2 5_555 29_555 93(6)
Mo2 Mo3 Mo2 5_555 33_555 31.1(8)
Mo2 Mo3 Mo3 5_555 5_555 44(3)
Mo2 Mo3 Mo3 5_555 9_555 16(2)
Mo2 Mo3 Mo3 5_555 25_555 14.6(19)
Mo2 Mo3 Mo3 5_555 29_555 46(4)
Mo2 Mo3 Mo3 5_555 33_555 74(4)
Mo2 Mo3 Nd3 5_555 23_655 158(3)
Mo2 Mo3 Nd3 5_555 33_555 149(3)
Mo2 Mo3 Nd3 5_555 36_545 154(3)
Mo2 Mo3 Nd3 5_555 37_554 133(3)
Mo2 Mo3 Nd3 5_555 44_545 91(2)
Mo2 Mo3 Mo1_1 5_555 22_555 153(3)
Mo2 Mo3 Mo1_1 5_555 23_655 152(3)
Mo2 Mo3 Mo1_1 5_555 33_555 157(3)
Mo2 Mo3 Mo1_1 5_555 36_545 157(3)
Mo2 Mo3 O2_1 5_555 . 98(2)
Mo2 Mo3 O2_1 5_555 5_555 19.0(14)
Mo2 Mo3 O2_1 5_555 9_555 117(3)
Mo2 Mo3 O2_1 5_555 25_555 56.0(16)
Mo2 Mo3 O2_1 5_555 29_555 150(3)
Mo2 Mo3 O2_1 5_555 33_555 45.3(16)
Mo2 Mo3 O2_2 5_555 . 74.3(19)
Mo2 Mo3 O2_2 5_555 5_555 35.6(18)
Mo2 Mo3 O2_2 5_555 9_555 144(3)
Mo2 Mo3 O2_2 5_555 16_655 136(2)
Mo2 Mo3 O2_2 5_555 17_556 81(2)
Mo2 Mo3 O2_2 5_555 25_555 82(2)
Mo2 Mo3 O2_2 5_555 29_555 125(3)
Mo2 Mo3 O2_2 5_555 33_555 26.1(16)
Mo2 Mo3 O2_2 5_555 46_545 132(2)
Mo2 Mo3 Mo2 9_555 25_555 35(4)
Mo2 Mo3 Mo2 9_555 29_555 154(11)
Mo2 Mo3 Mo2 9_555 33_555 93(5)
Mo2 Mo3 Mo3 9_555 5_555 105(6)
Mo2 Mo3 Mo3 9_555 9_555 47(5)
Mo2 Mo3 Mo3 9_555 25_555 76(5)
Mo2 Mo3 Mo3 9_555 29_555 20(4)
Mo2 Mo3 Mo3 9_555 33_555 135(7)
Mo2 Mo3 Nd3 9_555 23_655 96(6)
Mo2 Mo3 Nd3 9_555 33_555 88(5)
Mo2 Mo3 Nd3 9_555 36_545 94(5)
Mo2 Mo3 Nd3 9_555 37_554 163(7)
Mo2 Mo3 Nd3 9_555 44_545 33(5)
Mo2 Mo3 Mo1_1 9_555 22_555 92(5)
Mo2 Mo3 Mo1_1 9_555 23_655 91(5)
Mo2 Mo3 Mo1_1 9_555 33_555 95(6)
Mo2 Mo3 Mo1_1 9_555 36_545 96(6)
Mo2 Mo3 O2_1 9_555 . 158(6)
Mo2 Mo3 O2_1 9_555 5_555 63(6)
Mo2 Mo3 O2_1 9_555 9_555 65(6)
Mo2 Mo3 O2_1 9_555 25_555 8(5)
Mo2 Mo3 O2_1 9_555 29_555 123(7)
Mo2 Mo3 O2_1 9_555 33_555 102(5)
Mo2 Mo3 O2_2 9_555 . 134(6)
Mo2 Mo3 O2_2 9_555 5_555 46(6)
Mo2 Mo3 O2_2 9_555 9_555 97(6)
Mo2 Mo3 O2_2 9_555 16_655 150(6)
Mo2 Mo3 O2_2 9_555 17_556 42(6)
Mo2 Mo3 O2_2 9_555 25_555 24(5)
Mo2 Mo3 O2_2 9_555 29_555 141(8)
Mo2 Mo3 O2_2 9_555 33_555 80(5)
Mo2 Mo3 O2_2 9_555 46_545 79(6)
Mo2 Mo3 Mo2 25_555 29_555 119(8)
Mo2 Mo3 Mo2 25_555 33_555 60.4(18)
Mo2 Mo3 Mo3 25_555 5_555 74(3)
Mo2 Mo3 Mo3 25_555 9_555 15.3(19)
Mo2 Mo3 Mo3 25_555 25_555 45(3)
Mo2 Mo3 Mo3 25_555 29_555 16(3)
Mo2 Mo3 Mo3 25_555 33_555 104(5)
Mo2 Mo3 Nd3 25_555 23_655 128(3)
Mo2 Mo3 Nd3 25_555 33_555 119(3)
Mo2 Mo3 Nd3 25_555 36_545 123(3)
Mo2 Mo3 Nd3 25_555 37_554 161(3)
Mo2 Mo3 Nd3 25_555 44_545 61(2)
Mo2 Mo3 Mo1_1 25_555 22_555 122(3)
Mo2 Mo3 Mo1_1 25_555 23_655 122(3)
Mo2 Mo3 Mo1_1 25_555 33_555 127(3)
Mo2 Mo3 Mo1_1 25_555 36_545 127(3)
Mo2 Mo3 O2_1 25_555 . 123(3)
Mo2 Mo3 O2_1 25_555 5_555 27.5(18)
Mo2 Mo3 O2_1 25_555 9_555 86(3)
Mo2 Mo3 O2_1 25_555 25_555 33.5(17)
Mo2 Mo3 O2_1 25_555 29_555 157(3)
Mo2 Mo3 O2_1 25_555 33_555 77(2)
Mo2 Mo3 O2_2 25_555 . 99(3)
Mo2 Mo3 O2_2 25_555 5_555 14.7(19)
Mo2 Mo3 O2_2 25_555 9_555 116(4)
Mo2 Mo3 O2_2 25_555 16_655 144(3)
Mo2 Mo3 O2_2 25_555 17_556 51(2)
Mo2 Mo3 O2_2 25_555 25_555 59(2)
Mo2 Mo3 O2_2 25_555 29_555 153(3)
Mo2 Mo3 O2_2 25_555 33_555 56(2)
Mo2 Mo3 O2_2 25_555 46_545 114(3)
Mo2 Mo3 Mo2 29_555 33_555 62(5)
Mo2 Mo3 Mo3 29_555 5_555 50(5)
Mo2 Mo3 Mo3 29_555 9_555 107(7)
Mo2 Mo3 Mo3 29_555 25_555 78(6)
Mo2 Mo3 Mo3 29_555 29_555 135(10)
Mo2 Mo3 Mo3 29_555 33_555 23(5)
Mo2 Mo3 Nd3 29_555 23_655 109(6)
Mo2 Mo3 Nd3 29_555 33_555 118(6)
Mo2 Mo3 Nd3 29_555 36_545 111(5)
Mo2 Mo3 Nd3 29_555 37_554 42(6)
Mo2 Mo3 Nd3 29_555 44_545 162(8)
Mo2 Mo3 Mo1_1 29_555 22_555 113(5)
Mo2 Mo3 Mo1_1 29_555 23_655 114(5)
Mo2 Mo3 Mo1_1 29_555 33_555 111(6)
Mo2 Mo3 Mo1_1 29_555 36_545 110(6)
Mo2 Mo3 O2_1 29_555 . 6(4)
Mo2 Mo3 O2_1 29_555 5_555 92(7)
Mo2 Mo3 O2_1 29_555 9_555 132(6)
Mo2 Mo3 O2_1 29_555 25_555 149(6)
Mo2 Mo3 O2_1 29_555 29_555 81(7)
Mo2 Mo3 O2_1 29_555 33_555 56(5)
Mo2 Mo3 O2_2 29_555 . 20(6)
Mo2 Mo3 O2_2 29_555 5_555 111(8)
Mo2 Mo3 O2_2 29_555 9_555 103(5)
Mo2 Mo3 O2_2 29_555 16_655 49(4)
Mo2 Mo3 O2_2 29_555 17_556 136(9)
Mo2 Mo3 O2_2 29_555 25_555 171(7)
Mo2 Mo3 O2_2 29_555 29_555 56(8)
Mo2 Mo3 O2_2 29_555 33_555 77(5)
Mo2 Mo3 O2_2 29_555 46_545 126(8)
Mo2 Mo3 Mo3 33_555 5_555 14(2)
Mo2 Mo3 Mo3 33_555 9_555 46(3)
Mo2 Mo3 Mo3 33_555 25_555 17(2)
Mo2 Mo3 Mo3 33_555 29_555 76(4)
Mo2 Mo3 Mo3 33_555 33_555 44(4)
Mo2 Mo3 Nd3 33_555 23_655 171(3)
Mo2 Mo3 Nd3 33_555 33_555 177(3)
Mo2 Mo3 Nd3 33_555 36_545 169(2)
Mo2 Mo3 Nd3 33_555 37_554 102(2)
Mo2 Mo3 Nd3 33_555 44_545 121(2)
Mo2 Mo3 Mo1_1 33_555 22_555 173(2)
Mo2 Mo3 Mo1_1 33_555 23_655 174(2)
Mo2 Mo3 Mo1_1 33_555 33_555 172(2)
Mo2 Mo3 Mo1_1 33_555 36_545 172(2)
Mo2 Mo3 O2_1 33_555 . 67.0(18)
Mo2 Mo3 O2_1 33_555 5_555 35.7(16)
Mo2 Mo3 O2_1 33_555 9_555 139(3)
Mo2 Mo3 O2_1 33_555 25_555 87.0(17)
Mo2 Mo3 O2_1 33_555 29_555 132(3)
Mo2 Mo3 O2_1 33_555 33_555 23.8(15)
Mo2 Mo3 O2_2 33_555 . 43.8(15)
Mo2 Mo3 O2_2 33_555 5_555 58(2)
Mo2 Mo3 O2_2 33_555 9_555 147(3)
Mo2 Mo3 O2_2 33_555 16_655 108(2)
Mo2 Mo3 O2_2 33_555 17_556 104(3)
Mo2 Mo3 O2_2 33_555 25_555 113(2)
Mo2 Mo3 O2_2 33_555 29_555 102(3)
Mo2 Mo3 O2_2 33_555 33_555 24.1(12)
Mo2 Mo3 O2_2 33_555 46_545 152(2)
Mo3 Mo3 Mo3 5_555 9_555 60(4)
Mo3 Mo3 Mo3 5_555 25_555 30(3)
Mo3 Mo3 Mo3 5_555 29_555 90(5)
Mo3 Mo3 Mo3 5_555 33_555 30(4)
Mo3 Mo3 Nd3 5_555 23_655 157(4)
Mo3 Mo3 Nd3 5_555 33_555 167(4)
Mo3 Mo3 Nd3 5_555 36_545 161(3)
Mo3 Mo3 Nd3 5_555 37_554 89(3)
Mo3 Mo3 Nd3 5_555 44_545 135(3)
Mo3 Mo3 Mo1_1 5_555 22_555 163(4)
Mo3 Mo3 Mo1_1 5_555 23_655 163(4)
Mo3 Mo3 Mo1_1 5_555 33_555 159(4)
Mo3 Mo3 Mo1_1 5_555 36_545 158(4)
Mo3 Mo3 O2_1 5_555 . 56(3)
Mo3 Mo3 O2_1 5_555 5_555 50(3)
Mo3 Mo3 O2_1 5_555 9_555 152(4)
Mo3 Mo3 O2_1 5_555 25_555 99(3)
Mo3 Mo3 O2_1 5_555 29_555 118(4)
Mo3 Mo3 O2_1 5_555 33_555 15(2)
Mo3 Mo3 O2_2 5_555 . 34(3)
Mo3 Mo3 O2_2 5_555 5_555 73(3)
Mo3 Mo3 O2_2 5_555 9_555 147(3)
Mo3 Mo3 O2_2 5_555 16_655 98(3)
Mo3 Mo3 O2_2 5_555 17_556 118(4)
Mo3 Mo3 O2_2 5_555 25_555 123(3)
Mo3 Mo3 O2_2 5_555 29_555 87(4)
Mo3 Mo3 O2_2 5_555 33_555 29(3)
Mo3 Mo3 O2_2 5_555 46_545 148(4)
Mo3 Mo3 Mo3 9_555 25_555 30(3)
Mo3 Mo3 Mo3 9_555 29_555 30(4)
Mo3 Mo3 Mo3 9_555 33_555 90(5)
Mo3 Mo3 Nd3 9_555 23_655 142(4)
Mo3 Mo3 Nd3 9_555 33_555 133(4)
Mo3 Mo3 Nd3 9_555 36_545 138(4)
Mo3 Mo3 Nd3 9_555 37_554 149(4)
Mo3 Mo3 Nd3 9_555 44_545 75(3)
Mo3 Mo3 Mo1_1 9_555 22_555 137(4)
Mo3 Mo3 Mo1_1 9_555 23_655 136(4)
Mo3 Mo3 Mo1_1 9_555 33_555 141(4)
Mo3 Mo3 Mo1_1 9_555 36_545 142(4)
Mo3 Mo3 O2_1 9_555 . 112(3)
Mo3 Mo3 O2_1 9_555 5_555 19(3)
Mo3 Mo3 O2_1 9_555 9_555 101(4)
Mo3 Mo3 O2_1 9_555 25_555 42(3)
Mo3 Mo3 O2_1 9_555 29_555 157(4)
Mo3 Mo3 O2_1 9_555 33_555 61(3)
Mo3 Mo3 O2_2 9_555 . 88(3)
Mo3 Mo3 O2_2 9_555 5_555 23(2)
Mo3 Mo3 O2_2 9_555 9_555 131(4)
Mo3 Mo3 O2_2 9_555 16_655 144(4)
Mo3 Mo3 O2_2 9_555 17_556 66(3)
Mo3 Mo3 O2_2 9_555 25_555 69(3)
Mo3 Mo3 O2_2 9_555 29_555 139(3)
Mo3 Mo3 O2_2 9_555 33_555 41(2)
Mo3 Mo3 O2_2 9_555 46_545 122(4)
Mo3 Mo3 Mo3 25_555 29_555 60(5)
Mo3 Mo3 Mo3 25_555 33_555 60(5)
Mo3 Mo3 Nd3 25_555 23_655 172(3)
Mo3 Mo3 Nd3 25_555 33_555 163(3)
Mo3 Mo3 Nd3 25_555 36_545 166(4)
Mo3 Mo3 Nd3 25_555 37_554 119(3)
Mo3 Mo3 Nd3 25_555 44_545 105(3)
Mo3 Mo3 Mo1_1 25_555 22_555 167(4)
Mo3 Mo3 Mo1_1 25_555 23_655 166(4)
Mo3 Mo3 Mo1_1 25_555 33_555 171(3)
Mo3 Mo3 Mo1_1 25_555 36_545 172(3)
Mo3 Mo3 O2_1 25_555 . 83(3)
Mo3 Mo3 O2_1 25_555 5_555 23(3)
Mo3 Mo3 O2_1 25_555 9_555 128(4)
Mo3 Mo3 O2_1 25_555 25_555 71(2)
Mo3 Mo3 O2_1 25_555 29_555 144(4)
Mo3 Mo3 O2_1 25_555 33_555 34(3)
Mo3 Mo3 O2_2 25_555 . 60(2)
Mo3 Mo3 O2_2 25_555 5_555 45(3)
Mo3 Mo3 O2_2 25_555 9_555 148(4)
Mo3 Mo3 O2_2 25_555 16_655 123(3)
Mo3 Mo3 O2_2 25_555 17_556 92(3)
Mo3 Mo3 O2_2 25_555 25_555 97(3)
Mo3 Mo3 O2_2 25_555 29_555 115(4)
Mo3 Mo3 O2_2 25_555 33_555 21(3)
Mo3 Mo3 O2_2 25_555 46_545 143(2)
Mo3 Mo3 Mo3 29_555 33_555 120(7)
Mo3 Mo3 Nd3 29_555 23_655 113(5)
Mo3 Mo3 Nd3 29_555 33_555 103(5)
Mo3 Mo3 Nd3 29_555 36_545 108(5)
Mo3 Mo3 Nd3 29_555 37_554 176(5)
Mo3 Mo3 Nd3 29_555 44_545 45(4)
Mo3 Mo3 Mo1_1 29_555 22_555 107(5)
Mo3 Mo3 Mo1_1 29_555 23_655 106(5)
Mo3 Mo3 Mo1_1 29_555 33_555 111(5)
Mo3 Mo3 Mo1_1 29_555 36_545 112(5)
Mo3 Mo3 O2_1 29_555 . 139(5)
Mo3 Mo3 O2_1 29_555 5_555 44(4)
Mo3 Mo3 O2_1 29_555 9_555 73(5)
Mo3 Mo3 O2_1 29_555 25_555 21(4)
Mo3 Mo3 O2_1 29_555 29_555 143(5)
Mo3 Mo3 O2_1 29_555 33_555 91(5)
Mo3 Mo3 O2_2 29_555 . 115(4)
Mo3 Mo3 O2_2 29_555 5_555 26(4)
Mo3 Mo3 O2_2 29_555 9_555 105(6)
Mo3 Mo3 O2_2 29_555 16_655 147(6)
Mo3 Mo3 O2_2 29_555 17_556 41(5)
Mo3 Mo3 O2_2 29_555 25_555 44(4)
Mo3 Mo3 O2_2 29_555 29_555 156(6)
Mo3 Mo3 O2_2 29_555 33_555 69(5)
Mo3 Mo3 O2_2 29_555 46_545 98(4)
Mo3 Mo3 Nd3 33_555 23_655 127(5)
Mo3 Mo3 Nd3 33_555 33_555 137(5)
Mo3 Mo3 Nd3 33_555 36_545 131(5)
Mo3 Mo3 Nd3 33_555 37_554 59(4)
Mo3 Mo3 Nd3 33_555 44_545 165(5)
Mo3 Mo3 Mo1_1 33_555 22_555 133(5)
Mo3 Mo3 Mo1_1 33_555 23_655 133(5)
Mo3 Mo3 Mo1_1 33_555 33_555 129(5)
Mo3 Mo3 Mo1_1 33_555 36_545 128(5)
Mo3 Mo3 O2_1 33_555 . 29(4)
Mo3 Mo3 O2_1 33_555 5_555 78(5)
Mo3 Mo3 O2_1 33_555 9_555 154(5)
Mo3 Mo3 O2_1 33_555 25_555 128(4)
Mo3 Mo3 O2_1 33_555 29_555 91(5)
Mo3 Mo3 O2_1 33_555 33_555 34(4)
Mo3 Mo3 O2_2 33_555 . 20(5)
Mo3 Mo3 O2_2 33_555 5_555 100(5)
Mo3 Mo3 O2_2 33_555 9_555 125(5)
Mo3 Mo3 O2_2 33_555 16_655 72(4)
Mo3 Mo3 O2_2 33_555 17_556 141(6)
Mo3 Mo3 O2_2 33_555 25_555 148(5)
Mo3 Mo3 O2_2 33_555 29_555 61(5)
Mo3 Mo3 O2_2 33_555 33_555 55(4)
Mo3 Mo3 O2_2 33_555 46_545 133(6)
Nd3 Mo3 Nd3 23_655 33_555 9.3(3)
Nd3 Mo3 Nd3 23_655 36_545 9.6(3)
Nd3 Mo3 Nd3 23_655 37_554 68.9(7)
Nd3 Mo3 Nd3 23_655 44_545 67.4(7)
Nd3 Mo3 Mo1_1 23_655 22_555 7.3(2)
Nd3 Mo3 Mo1_1 23_655 23_655 7.3(2)
Nd3 Mo3 Mo1_1 23_655 33_555 1.5(2)
Nd3 Mo3 Mo1_1 23_655 36_545 1.6(3)
Nd3 Mo3 O2_1 23_655 . 104.2(11)
Nd3 Mo3 O2_1 23_655 5_555 151.7(16)
Nd3 Mo3 O2_1 23_655 9_555 46.6(8)
Nd3 Mo3 O2_1 23_655 25_555 101.8(12)
Nd3 Mo3 O2_1 23_655 29_555 41.2(8)
Nd3 Mo3 O2_1 23_655 33_555 151.2(17)
Nd3 Mo3 O2_2 23_655 . 127.7(12)
Nd3 Mo3 O2_2 23_655 5_555 129.2(16)
Nd3 Mo3 O2_2 23_655 9_555 31.6(11)
Nd3 Mo3 O2_2 23_655 16_655 64.1(8)
Nd3 Mo3 O2_2 23_655 17_556 82.5(10)
Nd3 Mo3 O2_2 23_655 25_555 75.7(12)
Nd3 Mo3 O2_2 23_655 29_555 71.1(12)
Nd3 Mo3 O2_2 23_655 33_555 158.9(14)
Nd3 Mo3 O2_2 23_655 46_545 31.5(7)
Nd3 Mo3 Nd3 33_555 36_545 8.2(3)
Nd3 Mo3 Nd3 33_555 37_554 78.0(7)
Nd3 Mo3 Nd3 33_555 44_545 58.1(6)
Nd3 Mo3 Mo1_1 33_555 22_555 4.7(6)
Nd3 Mo3 Mo1_1 33_555 23_655 3.9(6)
Nd3 Mo3 Mo1_1 33_555 33_555 7.9(3)
Nd3 Mo3 Mo1_1 33_555 36_545 8.3(4)
Nd3 Mo3 O2_1 33_555 . 112.3(10)
Nd3 Mo3 O2_1 33_555 5_555 142.7(15)
Nd3 Mo3 O2_1 33_555 9_555 38.2(8)
Nd3 Mo3 O2_1 33_555 25_555 93.6(11)
Nd3 Mo3 O2_1 33_555 29_555 49.9(8)
Nd3 Mo3 O2_1 33_555 33_555 158.9(16)
Nd3 Mo3 O2_2 33_555 . 135.1(12)
Nd3 Mo3 O2_2 33_555 5_555 120.0(15)
Nd3 Mo3 O2_2 33_555 9_555 29.8(11)
Nd3 Mo3 O2_2 33_555 16_655 70.7(8)
Nd3 Mo3 O2_2 33_555 17_556 73.6(9)
Nd3 Mo3 O2_2 33_555 25_555 68.0(11)
Nd3 Mo3 O2_2 33_555 29_555 80.1(12)
Nd3 Mo3 O2_2 33_555 33_555 158.7(12)
Nd3 Mo3 O2_2 33_555 46_545 30.8(7)
Nd3 Mo3 Nd3 36_545 37_554 73.0(6)
Nd3 Mo3 Nd3 36_545 44_545 62.7(7)
Nd3 Mo3 Mo1_1 36_545 22_555 3.9(6)
Nd3 Mo3 Mo1_1 36_545 23_655 4.7(6)
Nd3 Mo3 Mo1_1 36_545 33_555 8.4(4)
Nd3 Mo3 Mo1_1 36_545 36_545 8.0(3)
Nd3 Mo3 O2_1 36_545 . 105.6(10)
Nd3 Mo3 O2_1 36_545 5_555 143.4(15)
Nd3 Mo3 O2_1 36_545 9_555 38.3(7)
Nd3 Mo3 O2_1 36_545 25_555 100.0(12)
Nd3 Mo3 O2_1 36_545 29_555 49.7(8)
Nd3 Mo3 O2_1 36_545 33_555 159.6(16)
Nd3 Mo3 O2_2 36_545 . 127.7(11)
Nd3 Mo3 O2_2 36_545 5_555 121.4(15)
Nd3 Mo3 O2_2 36_545 9_555 22.8(11)
Nd3 Mo3 O2_2 36_545 16_655 63.2(8)
Nd3 Mo3 O2_2 36_545 17_556 74.6(9)
Nd3 Mo3 O2_2 36_545 25_555 75.2(12)
Nd3 Mo3 O2_2 36_545 29_555 78.9(12)
Nd3 Mo3 O2_2 36_545 33_555 166.6(13)
Nd3 Mo3 O2_2 36_545 46_545 38.2(7)
Nd3 Mo3 Nd3 37_554 44_545 135.7(9)
Nd3 Mo3 Mo1_1 37_554 22_555 74.2(7)
Nd3 Mo3 Mo1_1 37_554 23_655 74.8(7)
Nd3 Mo3 Mo1_1 37_554 33_555 70.2(7)
Nd3 Mo3 Mo1_1 37_554 36_545 69.7(7)
Nd3 Mo3 O2_1 37_554 . 38.1(7)
Nd3 Mo3 O2_1 37_554 5_555 133.8(12)
Nd3 Mo3 O2_1 37_554 9_555 106.6(10)
Nd3 Mo3 O2_1 37_554 25_555 163.3(15)
Nd3 Mo3 O2_1 37_554 29_555 40.1(9)
Nd3 Mo3 O2_1 37_554 33_555 89.2(12)
Nd3 Mo3 O2_2 37_554 . 61.9(10)
Nd3 Mo3 O2_2 37_554 5_555 150.4(13)
Nd3 Mo3 O2_2 37_554 9_555 74.3(13)
Nd3 Mo3 O2_2 37_554 16_655 29.5(7)
Nd3 Mo3 O2_2 37_554 17_556 137.4(10)
Nd3 Mo3 O2_2 37_554 25_555 139.5(15)
Nd3 Mo3 O2_2 37_554 29_555 28.1(9)
Nd3 Mo3 O2_2 37_554 33_555 110.8(14)
Nd3 Mo3 O2_2 37_554 46_545 84.9(11)
Nd3 Mo3 Mo1_1 44_545 22_555 61.6(7)
Nd3 Mo3 Mo1_1 44_545 23_655 61.2(7)
Nd3 Mo3 Mo1_1 44_545 33_555 66.0(7)
Nd3 Mo3 Mo1_1 44_545 36_545 66.5(7)
Nd3 Mo3 O2_1 44_545 . 157.3(13)
Nd3 Mo3 O2_1 44_545 5_555 86.5(11)
Nd3 Mo3 O2_1 44_545 9_555 32.7(7)
Nd3 Mo3 O2_1 44_545 25_555 40.6(7)
Nd3 Mo3 O2_1 44_545 29_555 104.1(14)
Nd3 Mo3 O2_1 44_545 33_555 134.4(10)
Nd3 Mo3 O2_2 44_545 . 151.4(16)
Nd3 Mo3 O2_2 44_545 5_555 64.4(11)
Nd3 Mo3 O2_2 44_545 9_555 64.8(14)
Nd3 Mo3 O2_2 44_545 16_655 118.3(11)
Nd3 Mo3 O2_2 44_545 17_556 28.0(7)
Nd3 Mo3 O2_2 44_545 25_555 27.4(9)
Nd3 Mo3 O2_2 44_545 29_555 133.1(15)
Nd3 Mo3 O2_2 44_545 33_555 112.5(11)
Nd3 Mo3 O2_2 44_545 46_545 61.1(9)
Mo1_1 Mo3 Mo1_1 22_555 23_655 0.8(8)
Mo1_1 Mo3 Mo1_1 22_555 33_555 5.8(2)
Mo1_1 Mo3 Mo1_1 22_555 36_545 5.7(2)
Mo1_1 Mo3 O2_1 22_555 . 107.9(11)
Mo1_1 Mo3 O2_1 22_555 5_555 144.6(15)
Mo1_1 Mo3 O2_1 22_555 9_555 39.4(8)
Mo1_1 Mo3 O2_1 22_555 25_555 97.9(12)
Mo1_1 Mo3 O2_1 22_555 29_555 48.4(8)
Mo1_1 Mo3 O2_1 22_555 33_555 158.4(16)
Mo1_1 Mo3 O2_2 22_555 . 130.5(12)
Mo1_1 Mo3 O2_2 22_555 5_555 122.2(15)
Mo1_1 Mo3 O2_2 22_555 9_555 26.6(12)
Mo1_1 Mo3 O2_2 22_555 16_655 66.1(9)
Mo1_1 Mo3 O2_2 22_555 17_556 75.4(9)
Mo1_1 Mo3 O2_2 22_555 25_555 72.6(12)
Mo1_1 Mo3 O2_2 22_555 29_555 78.1(12)
Mo1_1 Mo3 O2_2 22_555 33_555 162.7(14)
Mo1_1 Mo3 O2_2 22_555 46_545 34.3(9)
Mo1_1 Mo3 Mo1_1 23_655 33_555 5.8(2)
Mo1_1 Mo3 Mo1_1 23_655 36_545 5.9(2)
Mo1_1 Mo3 O2_1 23_655 . 108.6(11)
Mo1_1 Mo3 O2_1 23_655 5_555 144.5(16)
Mo1_1 Mo3 O2_1 23_655 9_555 39.3(8)
Mo1_1 Mo3 O2_1 23_655 25_555 97.2(12)
Mo1_1 Mo3 O2_1 23_655 29_555 48.5(8)
Mo1_1 Mo3 O2_1 23_655 33_555 158.4(16)
Mo1_1 Mo3 O2_2 23_655 . 131.3(12)
Mo1_1 Mo3 O2_2 23_655 5_555 122.0(15)
Mo1_1 Mo3 O2_2 23_655 9_555 27.2(12)
Mo1_1 Mo3 O2_2 23_655 16_655 66.8(9)
Mo1_1 Mo3 O2_2 23_655 17_556 75.3(10)
Mo1_1 Mo3 O2_2 23_655 25_555 71.9(12)
Mo1_1 Mo3 O2_2 23_655 29_555 78.3(12)
Mo1_1 Mo3 O2_2 23_655 33_555 162.0(14)
Mo1_1 Mo3 O2_2 23_655 46_545 33.6(9)
Mo1_1 Mo3 Mo1_1 33_555 36_545 0.8(8)
Mo1_1 Mo3 O2_1 33_555 . 105.2(11)
Mo1_1 Mo3 O2_1 33_555 5_555 150.2(16)
Mo1_1 Mo3 O2_1 33_555 9_555 45.1(8)
Mo1_1 Mo3 O2_1 33_555 25_555 100.7(12)
Mo1_1 Mo3 O2_1 33_555 29_555 42.7(8)
Mo1_1 Mo3 O2_1 33_555 33_555 152.7(16)
Mo1_1 Mo3 O2_2 33_555 . 128.6(13)
Mo1_1 Mo3 O2_2 33_555 5_555 127.6(15)
Mo1_1 Mo3 O2_2 33_555 9_555 30.7(12)
Mo1_1 Mo3 O2_2 33_555 16_655 64.8(9)
Mo1_1 Mo3 O2_2 33_555 17_556 81.0(10)
Mo1_1 Mo3 O2_2 33_555 25_555 74.8(12)
Mo1_1 Mo3 O2_2 33_555 29_555 72.6(12)
Mo1_1 Mo3 O2_2 33_555 33_555 159.6(14)
Mo1_1 Mo3 O2_2 33_555 46_545 31.7(9)
Mo1_1 Mo3 O2_1 36_545 . 104.6(11)
Mo1_1 Mo3 O2_1 36_545 5_555 150.3(16)
Mo1_1 Mo3 O2_1 36_545 9_555 45.1(8)
Mo1_1 Mo3 O2_1 36_545 25_555 101.4(12)
Mo1_1 Mo3 O2_1 36_545 29_555 42.6(8)
Mo1_1 Mo3 O2_1 36_545 33_555 152.7(16)
Mo1_1 Mo3 O2_2 36_545 . 127.9(13)
Mo1_1 Mo3 O2_2 36_545 5_555 127.8(15)
Mo1_1 Mo3 O2_2 36_545 9_555 30.1(11)
Mo1_1 Mo3 O2_2 36_545 16_655 64.0(9)
Mo1_1 Mo3 O2_2 36_545 17_556 81.1(10)
Mo1_1 Mo3 O2_2 36_545 25_555 75.4(12)
Mo1_1 Mo3 O2_2 36_545 29_555 72.4(12)
Mo1_1 Mo3 O2_2 36_545 33_555 160.2(15)
Mo1_1 Mo3 O2_2 36_545 46_545 32.5(9)
O2_1 Mo3 O2_1 . 5_555 95.7(12)
O2_1 Mo3 O2_1 . 9_555 126.4(12)
O2_1 Mo3 O2_1 . 25_555 154.0(14)
O2_1 Mo3 O2_1 . 29_555 77.6(15)
O2_1 Mo3 O2_1 . 33_555 62.2(10)
O2_1 Mo3 O2_2 . . 24.1(9)
O2_1 Mo3 O2_2 . 5_555 113.8(14)
O2_1 Mo3 O2_2 . 9_555 96.7(14)
O2_1 Mo3 O2_2 . 16_655 43.5(9)
O2_1 Mo3 O2_2 . 17_556 133.6(15)
O2_1 Mo3 O2_2 . 25_555 175(2)
O2_1 Mo3 O2_2 . 29_555 55.0(13)
O2_1 Mo3 O2_2 . 33_555 83.1(13)
O2_1 Mo3 O2_2 . 46_545 122.9(15)
O2_1 Mo3 O2_1 5_555 9_555 105.2(18)
O2_1 Mo3 O2_1 5_555 25_555 60.0(9)
O2_1 Mo3 O2_1 5_555 29_555 166.9(19)
O2_1 Mo3 O2_1 5_555 33_555 56.8(7)
O2_1 Mo3 O2_2 5_555 . 71.9(11)
O2_1 Mo3 O2_2 5_555 5_555 22.7(8)
O2_1 Mo3 O2_2 5_555 9_555 127(2)
O2_1 Mo3 O2_2 5_555 16_655 125.0(13)
O2_1 Mo3 O2_2 5_555 17_556 69.2(11)
O2_1 Mo3 O2_2 5_555 25_555 86.2(13)
O2_1 Mo3 O2_2 5_555 29_555 137.2(17)
O2_1 Mo3 O2_2 5_555 33_555 42.3(8)
O2_1 Mo3 O2_2 5_555 46_545 140.7(14)
O2_1 Mo3 O2_1 9_555 25_555 73.0(13)
O2_1 Mo3 O2_1 9_555 29_555 87.8(13)
O2_1 Mo3 O2_1 9_555 33_555 162(2)
O2_1 Mo3 O2_2 9_555 . 135.9(16)
O2_1 Mo3 O2_2 9_555 5_555 83.1(17)
O2_1 Mo3 O2_2 9_555 9_555 32.7(11)
O2_1 Mo3 O2_2 9_555 16_655 85.6(10)
O2_1 Mo3 O2_2 9_555 17_556 36.3(11)
O2_1 Mo3 O2_2 9_555 25_555 57.2(13)
O2_1 Mo3 O2_2 9_555 29_555 117.2(16)
O2_1 Mo3 O2_2 9_555 33_555 142.2(18)
O2_1 Mo3 O2_2 9_555 46_545 59.4(11)
O2_1 Mo3 O2_1 25_555 29_555 124.1(17)
O2_1 Mo3 O2_1 25_555 33_555 94.4(9)
O2_1 Mo3 O2_2 25_555 . 130.2(14)
O2_1 Mo3 O2_2 25_555 5_555 46.0(9)
O2_1 Mo3 O2_2 25_555 9_555 105.3(19)
O2_1 Mo3 O2_2 25_555 16_655 158.3(16)
O2_1 Mo3 O2_2 25_555 17_556 50.1(10)
O2_1 Mo3 O2_2 25_555 25_555 26.7(9)
O2_1 Mo3 O2_2 25_555 29_555 136.8(17)
O2_1 Mo3 O2_2 25_555 33_555 72.6(9)
O2_1 Mo3 O2_2 25_555 46_545 80.7(11)
O2_1 Mo3 O2_1 29_555 33_555 110.1(19)
O2_1 Mo3 O2_2 29_555 . 100.2(18)
O2_1 Mo3 O2_2 29_555 5_555 168(2)
O2_1 Mo3 O2_2 29_555 9_555 65.4(13)
O2_1 Mo3 O2_2 29_555 16_655 56.8(10)
O2_1 Mo3 O2_2 29_555 17_556 123.6(15)
O2_1 Mo3 O2_2 29_555 25_555 99.6(17)
O2_1 Mo3 O2_2 29_555 29_555 30.4(12)
O2_1 Mo3 O2_2 29_555 33_555 124.9(19)
O2_1 Mo3 O2_2 29_555 46_545 45.5(11)
O2_1 Mo3 O2_2 33_555 . 45.1(9)
O2_1 Mo3 O2_2 33_555 5_555 78.9(11)
O2_1 Mo3 O2_2 33_555 9_555 158.6(18)
O2_1 Mo3 O2_2 33_555 16_655 105.6(13)
O2_1 Mo3 O2_2 33_555 17_556 125.7(13)
O2_1 Mo3 O2_2 33_555 25_555 115.5(12)
O2_1 Mo3 O2_2 33_555 29_555 80.8(15)
O2_1 Mo3 O2_2 33_555 33_555 22.0(7)
O2_1 Mo3 O2_2 33_555 46_545 132.5(15)
O2_2 Mo3 O2_2 . 5_555 91.4(14)
O2_2 Mo3 O2_2 . 9_555 113.9(16)
O2_2 Mo3 O2_2 . 16_655 64.5(11)
O2_2 Mo3 O2_2 . 17_556 123.7(15)
O2_2 Mo3 O2_2 . 25_555 156.6(16)
O2_2 Mo3 O2_2 . 29_555 73.9(15)
O2_2 Mo3 O2_2 . 33_555 63.0(11)
O2_2 Mo3 O2_2 . 46_545 145.5(18)
O2_2 Mo3 O2_2 5_555 9_555 109(2)
O2_2 Mo3 O2_2 5_555 16_655 129.3(15)
O2_2 Mo3 O2_2 5_555 17_556 46.8(11)
O2_2 Mo3 O2_2 5_555 25_555 69.4(14)
O2_2 Mo3 O2_2 5_555 29_555 159.7(18)
O2_2 Mo3 O2_2 5_555 33_555 61.6(11)
O2_2 Mo3 O2_2 5_555 46_545 123.0(16)
O2_2 Mo3 O2_2 9_555 16_655 53.8(12)
O2_2 Mo3 O2_2 9_555 17_556 65.2(15)
O2_2 Mo3 O2_2 9_555 25_555 85.8(18)
O2_2 Mo3 O2_2 9_555 29_555 90.1(17)
O2_2 Mo3 O2_2 9_555 33_555 169(2)
O2_2 Mo3 O2_2 9_555 46_545 60.6(14)
O2_2 Mo3 O2_2 16_655 17_556 109.6(12)
O2_2 Mo3 O2_2 16_655 25_555 138.1(15)
O2_2 Mo3 O2_2 16_655 29_555 56.9(12)
O2_2 Mo3 O2_2 16_655 33_555 126.5(15)
O2_2 Mo3 O2_2 16_655 46_545 91.6(11)
O2_2 Mo3 O2_2 17_556 25_555 51.5(13)
O2_2 Mo3 O2_2 17_556 29_555 153.5(15)
O2_2 Mo3 O2_2 17_556 33_555 107.0(13)
O2_2 Mo3 O2_2 17_556 46_545 86.6(12)
O2_2 Mo3 O2_2 25_555 29_555 120.7(19)
O2_2 Mo3 O2_2 25_555 33_555 95.3(12)
O2_2 Mo3 O2_2 25_555 46_545 54.7(12)
O2_2 Mo3 O2_2 29_555 33_555 98.7(17)
O2_2 Mo3 O2_2 29_555 46_545 72.2(14)
O2_2 Mo3 O2_2 33_555 46_545 128.4(13)
Mo1 Nd3 O2 . 9_555 49.6(16)
Mo1 Nd3 O2 . 11_556 63.4(17)
Mo1 Nd3 O2 . 17_556 91.0(16)
Mo1 Nd3 O2 . 20_555 14.1(14)
Mo1 Nd3 O2 . 25_555 92.8(19)
Mo1 Nd3 O2 . 28_545 110.1(18)
Mo1 Nd3 O2 . 37_555 168.7(19)
Mo1 Nd3 O2 . 39_545 80.2(16)
Mo1 Nd3 Mo2 . 11_556 85.8(17)
Mo1 Nd3 Mo2 . 17_556 127.8(17)
Mo1 Nd3 Mo2 . 25_555 86.7(18)
Mo1 Nd3 Mo2 . 28_545 85.0(17)
Mo1 Nd3 Mo2 . 37_555 134.3(17)
Mo1 Nd3 Mo3 . 21_556 131.7(19)
Mo1 Nd3 Mo3 . 29_555 81.4(18)
Mo1 Nd3 Mo3 . 30_545 85.1(18)
Mo1 Nd3 Mo3 . 37_555 124.5(18)
Mo1 Nd3 Mo3 . 41_555 137.2(17)
Mo1 Nd3 Nd3 . 4_556 45.2(16)
Mo1 Nd3 Nd3 . 13_556 141.6(19)
Mo1 Nd3 Nd3 . 41_555 29.9(13)
Mo1 Nd3 Nd3 . 44_545 29.9(14)
Mo1 Nd3 Mo1_1 . . 17(4)
Mo1 Nd3 Mo1_1 . 4_556 12(3)
Mo1 Nd3 Mo1_1 . 32_455 145(2)
Mo1 Nd3 Mo1_1 . 41_555 30(3)
Mo1 Nd3 Mo1_1 . 44_545 27(4)
Mo1 Nd3 O2_1 . 9_555 56.3(16)
Mo1 Nd3 O2_1 . 11_556 61.1(17)
Mo1 Nd3 O2_1 . 17_556 91.8(17)
Mo1 Nd3 O2_1 . 20_555 9.5(15)
Mo1 Nd3 O2_1 . 25_555 104.2(19)
Mo1 Nd3 O2_1 . 28_545 106.6(18)
Mo1 Nd3 O2_1 . 37_555 168.1(19)
Mo1 Nd3 O2_1 . 39_545 73.0(16)
Mo1 Nd3 O2_2 . 5_555 121.6(19)
Mo1 Nd3 O2_2 . 17_556 101(2)
Mo1 Nd3 O2_2 . 20_555 30.9(17)
Mo1 Nd3 O2_2 . 25_555 74(2)
Mo1 Nd3 O2_2 . 28_545 113(2)
Mo1 Nd3 O2_2 . 37_555 169.4(19)
Mo1 Nd3 O2_2 . 45_555 104.3(18)
Mo1 Nd3 O3 . 9_555 40.2(15)
Mo1 Nd3 O3 . 25_555 129.7(18)
O2 Nd3 O2 9_555 11_556 91.0(2)
O2 Nd3 O2 9_555 17_556 63.9(3)
O2 Nd3 O2 9_555 20_555 62.6(3)
O2 Nd3 O2 9_555 25_555 67.2(3)
O2 Nd3 O2 9_555 28_545 158.1(5)
O2 Nd3 O2 9_555 37_555 119.2(4)
O2 Nd3 O2 9_555 39_545 108.2(3)
O2 Nd3 Mo2 9_555 11_556 126.5(3)
O2 Nd3 Mo2 9_555 17_556 99.1(3)
O2 Nd3 Mo2 9_555 25_555 43.90(14)
O2 Nd3 Mo2 9_555 28_545 130.1(3)
O2 Nd3 Mo2 9_555 37_555 98.5(3)
O2 Nd3 Mo3 9_555 21_556 99.0(7)
O2 Nd3 Mo3 9_555 29_555 39.4(7)
O2 Nd3 Mo3 9_555 30_545 127.9(8)
O2 Nd3 Mo3 9_555 37_555 97.3(6)
O2 Nd3 Mo3 9_555 41_555 100.1(6)
O2 Nd3 Nd3 9_555 4_556 76.9(16)
O2 Nd3 Nd3 9_555 13_556 99.9(3)
O2 Nd3 Nd3 9_555 41_555 67.9(13)
O2 Nd3 Nd3 9_555 44_545 20.7(13)
O2 Nd3 Mo1_1 9_555 . 47(4)
O2 Nd3 Mo1_1 9_555 4_556 43(4)
O2 Nd3 Mo1_1 9_555 32_455 102.5(6)
O2 Nd3 Mo1_1 9_555 41_555 70(6)
O2 Nd3 Mo1_1 9_555 44_545 60(7)
O2 Nd3 O2_1 9_555 9_555 6.8(3)
O2 Nd3 O2_1 9_555 11_556 94.5(4)
O2 Nd3 O2_1 9_555 17_556 71.3(4)
O2 Nd3 O2_1 9_555 20_555 55.2(4)
O2 Nd3 O2_1 9_555 25_555 72.7(6)
O2 Nd3 O2_1 9_555 28_545 156.2(6)
O2 Nd3 O2_1 9_555 37_555 121.7(6)
O2 Nd3 O2_1 9_555 39_545 99.1(4)
O2 Nd3 O2_2 9_555 5_555 73.2(6)
O2 Nd3 O2_2 9_555 17_556 61.0(11)
O2 Nd3 O2_2 9_555 20_555 79.8(9)
O2 Nd3 O2_2 9_555 25_555 55.3(10)
O2 Nd3 O2_2 9_555 28_545 147.3(12)
O2 Nd3 O2_2 9_555 37_555 120.1(7)
O2 Nd3 O2_2 9_555 45_555 106.1(6)
O2 Nd3 O3 9_555 9_555 45.24(14)
O2 Nd3 O3 9_555 25_555 131.5(4)
O2 Nd3 O2 11_556 17_556 66.8(3)
O2 Nd3 O2 11_556 20_555 63.5(2)
O2 Nd3 O2 11_556 25_555 155.4(5)
O2 Nd3 O2 11_556 28_545 70.0(4)
O2 Nd3 O2 11_556 37_555 121.9(4)
O2 Nd3 O2 11_556 39_545 110.2(3)
O2 Nd3 Mo2 11_556 11_556 37.00(13)
O2 Nd3 Mo2 11_556 17_556 79.9(3)
O2 Nd3 Mo2 11_556 25_555 133.3(3)
O2 Nd3 Mo2 11_556 28_545 44.18(14)
O2 Nd3 Mo2 11_556 37_555 90.2(3)
O2 Nd3 Mo3 11_556 21_556 85.6(7)
O2 Nd3 Mo3 11_556 29_555 129.8(8)
O2 Nd3 Mo3 11_556 30_545 39.9(8)
O2 Nd3 Mo3 11_556 37_555 77.0(6)
O2 Nd3 Mo3 11_556 41_555 92.7(6)
O2 Nd3 Nd3 11_556 4_556 94.3(16)
O2 Nd3 Nd3 11_556 13_556 151.4(4)
O2 Nd3 Nd3 11_556 41_555 33.6(13)
O2 Nd3 Nd3 11_556 44_545 74.9(13)
O2 Nd3 Mo1_1 11_556 . 52(4)
O2 Nd3 Mo1_1 11_556 4_556 59(4)
O2 Nd3 Mo1_1 11_556 32_455 148.7(6)
O2 Nd3 Mo1_1 11_556 41_555 80(6)
O2 Nd3 Mo1_1 11_556 44_545 85(7)
O2 Nd3 O2_1 11_556 9_555 95.7(4)
O2 Nd3 O2_1 11_556 11_556 8.2(3)
O2 Nd3 O2_1 11_556 17_556 59.0(4)
O2 Nd3 O2_1 11_556 20_555 68.4(4)
O2 Nd3 O2_1 11_556 25_555 163.8(7)
O2 Nd3 O2_1 11_556 28_545 74.5(6)
O2 Nd3 O2_1 11_556 37_555 112.2(5)
O2 Nd3 O2_1 11_556 39_545 110.7(5)
O2 Nd3 O2_2 11_556 5_555 137.0(7)
O2 Nd3 O2_2 11_556 17_556 87.8(11)
O2 Nd3 O2_2 11_556 20_555 60.9(9)
O2 Nd3 O2_2 11_556 25_555 136.7(11)
O2 Nd3 O2_2 11_556 28_545 57.5(12)
O2 Nd3 O2_2 11_556 37_555 118.6(7)
O2 Nd3 O2_2 11_556 45_555 44.4(6)
O2 Nd3 O3 11_556 9_555 45.86(14)
O2 Nd3 O3 11_556 25_555 135.1(4)
O2 Nd3 O2 17_556 20_555 103.1(4)
O2 Nd3 O2 17_556 25_555 110.1(6)
O2 Nd3 O2 17_556 28_545 115.0(6)
O2 Nd3 O2 17_556 37_555 83.0(4)
O2 Nd3 O2 17_556 39_545 170.9(5)
O2 Nd3 Mo2 17_556 11_556 94.2(4)
O2 Nd3 Mo2 17_556 17_556 38.7(2)
O2 Nd3 Mo2 17_556 25_555 79.7(4)
O2 Nd3 Mo2 17_556 28_545 103.8(4)
O2 Nd3 Mo2 17_556 37_555 43.4(3)
O2 Nd3 Mo3 17_556 21_556 41.2(8)
O2 Nd3 Mo3 17_556 29_555 80.0(7)
O2 Nd3 Mo3 17_556 30_545 98.4(8)
O2 Nd3 Mo3 17_556 37_555 36.0(6)
O2 Nd3 Mo3 17_556 41_555 46.3(5)
O2 Nd3 Nd3 17_556 4_556 135.1(17)
O2 Nd3 Nd3 17_556 13_556 94.4(4)
O2 Nd3 Nd3 17_556 41_555 79.1(13)
O2 Nd3 Nd3 17_556 44_545 69.7(13)
O2 Nd3 Mo1_1 17_556 . 75(4)
O2 Nd3 Mo1_1 17_556 4_556 79(3)
O2 Nd3 Mo1_1 17_556 32_455 93.9(6)
O2 Nd3 Mo1_1 17_556 41_555 121(3)
O2 Nd3 Mo1_1 17_556 44_545 115(5)
O2 Nd3 O2_1 17_556 9_555 61.7(5)
O2 Nd3 O2_1 17_556 11_556 75.0(4)
O2 Nd3 O2_1 17_556 17_556 9.7(3)
O2 Nd3 O2_1 17_556 20_555 100.5(6)
O2 Nd3 O2_1 17_556 25_555 104.9(6)
O2 Nd3 O2_1 17_556 28_545 123.8(7)
O2 Nd3 O2_1 17_556 37_555 77.2(6)
O2 Nd3 O2_1 17_556 39_545 162.2(6)
O2 Nd3 O2_2 17_556 5_555 70.4(7)
O2 Nd3 O2_2 17_556 17_556 21.0(11)
O2 Nd3 O2_2 17_556 20_555 114.3(10)
O2 Nd3 O2_2 17_556 25_555 111.2(11)
O2 Nd3 O2_2 17_556 28_545 93.0(12)
O2 Nd3 O2_2 17_556 37_555 81.0(7)
O2 Nd3 O2_2 17_556 45_555 46.9(6)
O2 Nd3 O3 17_556 9_555 51.7(2)
O2 Nd3 O3 17_556 25_555 138.0(5)
O2 Nd3 O2 20_555 25_555 95.1(5)
O2 Nd3 O2 20_555 28_545 98.1(5)
O2 Nd3 O2 20_555 37_555 173.5(5)
O2 Nd3 O2 20_555 39_545 68.3(3)
O2 Nd3 Mo2 20_555 11_556 78.0(3)
O2 Nd3 Mo2 20_555 17_556 137.4(4)
O2 Nd3 Mo2 20_555 25_555 95.9(4)
O2 Nd3 Mo2 20_555 28_545 75.4(3)
O2 Nd3 Mo2 20_555 37_555 145.6(4)
O2 Nd3 Mo3 20_555 21_556 142.1(9)
O2 Nd3 Mo3 20_555 29_555 90.6(7)
O2 Nd3 Mo3 20_555 30_545 76.5(7)
O2 Nd3 Mo3 20_555 37_555 134.0(7)
O2 Nd3 Mo3 20_555 41_555 148.6(5)
O2 Nd3 Nd3 20_555 4_556 35.6(14)
O2 Nd3 Nd3 20_555 13_556 144.6(5)
O2 Nd3 Nd3 20_555 41_555 31.4(13)
O2 Nd3 Nd3 20_555 44_545 43.7(13)
O2 Nd3 Mo1_1 20_555 . 28(4)
O2 Nd3 Mo1_1 20_555 4_556 25(4)
O2 Nd3 Mo1_1 20_555 32_455 147.7(7)
O2 Nd3 Mo1_1 20_555 41_555 19(3)
O2 Nd3 Mo1_1 20_555 44_545 22(6)
O2 Nd3 O2_1 20_555 9_555 69.3(4)
O2 Nd3 O2_1 20_555 11_556 59.1(5)
O2 Nd3 O2_1 20_555 17_556 102.6(6)
O2 Nd3 O2_1 20_555 20_555 8.0(3)
O2 Nd3 O2_1 20_555 25_555 107.2(6)
O2 Nd3 O2_1 20_555 28_545 93.7(6)
O2 Nd3 O2_1 20_555 37_555 174.6(7)
O2 Nd3 O2_1 20_555 39_545 62.1(4)
O2 Nd3 O2_2 20_555 5_555 132.3(7)
O2 Nd3 O2_2 20_555 17_556 114.9(12)
O2 Nd3 O2_2 20_555 20_555 17.2(9)
O2 Nd3 O2_2 20_555 25_555 76.0(11)
O2 Nd3 O2_2 20_555 28_545 104.6(12)
O2 Nd3 O2_2 20_555 37_555 175.9(7)
O2 Nd3 O2_2 20_555 45_555 107.4(7)
O2 Nd3 O3 20_555 9_555 51.5(2)
O2 Nd3 O3 20_555 25_555 118.6(4)
O2 Nd3 O2 25_555 28_545 128.3(6)
O2 Nd3 O2 25_555 37_555 80.5(4)
O2 Nd3 O2 25_555 39_545 68.8(3)
O2 Nd3 Mo2 25_555 11_556 155.6(5)
O2 Nd3 Mo2 25_555 17_556 113.6(4)
O2 Nd3 Mo2 25_555 25_555 31.2(2)
O2 Nd3 Mo2 25_555 28_545 146.1(5)
O2 Nd3 Mo2 25_555 37_555 103.8(4)
O2 Nd3 Mo3 25_555 21_556 108.3(7)
O2 Nd3 Mo3 25_555 29_555 32.4(7)
O2 Nd3 Mo3 25_555 30_545 151.4(8)
O2 Nd3 Mo3 25_555 37_555 115.7(7)
O2 Nd3 Mo3 25_555 41_555 102.0(7)
O2 Nd3 Nd3 25_555 4_556 70.4(17)
O2 Nd3 Nd3 25_555 13_556 49.8(3)
O2 Nd3 Nd3 25_555 41_555 122.6(16)
O2 Nd3 Nd3 25_555 44_545 81.1(14)
O2 Nd3 Mo1_1 25_555 . 104(4)
O2 Nd3 Mo1_1 25_555 4_556 97(4)
O2 Nd3 Mo1_1 25_555 32_455 53.0(6)
O2 Nd3 Mo1_1 25_555 41_555 82(7)
O2 Nd3 Mo1_1 25_555 44_545 74(7)
O2 Nd3 O2_1 25_555 9_555 63.8(5)
O2 Nd3 O2_1 25_555 11_556 153.8(7)
O2 Nd3 O2_1 25_555 17_556 119.7(6)
O2 Nd3 O2_1 25_555 20_555 89.0(5)
O2 Nd3 O2_1 25_555 25_555 12.3(4)
O2 Nd3 O2_1 25_555 28_545 121.4(7)
O2 Nd3 O2_1 25_555 37_555 89.8(5)
O2 Nd3 O2_1 25_555 39_545 64.2(5)
O2 Nd3 O2_2 25_555 5_555 49.5(6)
O2 Nd3 O2_2 25_555 17_556 91.2(12)
O2 Nd3 O2_2 25_555 20_555 102.2(10)
O2 Nd3 O2_2 25_555 25_555 19.3(10)
O2 Nd3 O2_2 25_555 28_545 145.4(13)
O2 Nd3 O2_2 25_555 37_555 83.6(7)
O2 Nd3 O2_2 25_555 45_555 150.5(7)
O2 Nd3 O3 25_555 9_555 111.9(4)
O2 Nd3 O3 25_555 25_555 64.5(3)
O2 Nd3 O2 28_545 37_555 81.2(4)
O2 Nd3 O2 28_545 39_545 70.4(3)
O2 Nd3 Mo2 28_545 11_556 33.1(2)
O2 Nd3 Mo2 28_545 17_556 88.4(4)
O2 Nd3 Mo2 28_545 25_555 156.6(5)
O2 Nd3 Mo2 28_545 28_545 28.3(2)
O2 Nd3 Mo2 28_545 37_555 92.5(4)
O2 Nd3 Mo3 28_545 21_556 90.5(7)
O2 Nd3 Mo3 28_545 29_555 160.1(9)
O2 Nd3 Mo3 28_545 30_545 31.0(8)
O2 Nd3 Mo3 28_545 37_555 89.0(7)
O2 Nd3 Mo3 28_545 41_555 91.7(7)
O2 Nd3 Nd3 28_545 4_556 93.4(17)
O2 Nd3 Nd3 28_545 13_556 101.9(4)
O2 Nd3 Nd3 28_545 41_555 90.3(14)
O2 Nd3 Nd3 28_545 44_545 137.6(16)
O2 Nd3 Mo1_1 28_545 . 111(4)
O2 Nd3 Mo1_1 28_545 4_556 115(4)
O2 Nd3 Mo1_1 28_545 32_455 99.3(6)
O2 Nd3 Mo1_1 28_545 41_555 95(7)
O2 Nd3 Mo1_1 28_545 44_545 107(8)
O2 Nd3 O2_1 28_545 9_555 164.5(6)
O2 Nd3 O2_1 28_545 11_556 65.3(5)
O2 Nd3 O2_1 28_545 17_556 105.7(6)
O2 Nd3 O2_1 28_545 20_555 106.0(5)
O2 Nd3 O2_1 28_545 25_555 125.8(7)
O2 Nd3 O2_1 28_545 28_545 9.0(4)
O2 Nd3 O2_1 28_545 37_555 77.0(6)
O2 Nd3 O2_1 28_545 39_545 78.7(5)
O2 Nd3 O2_2 28_545 5_555 128.1(7)
O2 Nd3 O2_2 28_545 17_556 126.3(13)
O2 Nd3 O2_2 28_545 20_555 81.4(10)
O2 Nd3 O2_2 28_545 25_555 133.6(11)
O2 Nd3 O2_2 28_545 28_545 22.0(11)
O2 Nd3 O2_2 28_545 37_555 79.8(7)
O2 Nd3 O2_2 28_545 45_555 68.2(7)
O2 Nd3 O3 28_545 9_555 115.3(5)
O2 Nd3 O3 28_545 25_555 65.3(3)
O2 Nd3 O2 37_555 39_545 105.4(3)
O2 Nd3 Mo2 37_555 11_556 104.1(3)
O2 Nd3 Mo2 37_555 17_556 49.16(19)
O2 Nd3 Mo2 37_555 25_555 82.8(3)
O2 Nd3 Mo2 37_555 28_545 105.6(3)
O2 Nd3 Mo2 37_555 37_555 40.86(16)
O2 Nd3 Mo3 37_555 21_556 44.4(8)
O2 Nd3 Mo3 37_555 29_555 88.2(7)
O2 Nd3 Mo3 37_555 30_545 105.2(7)
O2 Nd3 Mo3 37_555 37_555 52.5(6)
O2 Nd3 Mo3 37_555 41_555 37.8(4)
O2 Nd3 Nd3 37_555 4_556 137.9(16)
O2 Nd3 Nd3 37_555 13_556 30.7(2)
O2 Nd3 Nd3 37_555 41_555 154.6(16)
O2 Nd3 Nd3 37_555 44_545 139.1(16)
O2 Nd3 Mo1_1 37_555 . 158(4)
O2 Nd3 Mo1_1 37_555 4_556 159(4)
O2 Nd3 Mo1_1 37_555 32_455 27.5(6)
O2 Nd3 Mo1_1 37_555 41_555 154(4)
O2 Nd3 Mo1_1 37_555 44_545 152(6)
O2 Nd3 O2_1 37_555 9_555 112.4(4)
O2 Nd3 O2_1 37_555 11_556 125.6(6)
O2 Nd3 O2_1 37_555 17_556 83.8(6)
O2 Nd3 O2_1 37_555 20_555 169.5(5)
O2 Nd3 O2_1 37_555 25_555 68.5(5)
O2 Nd3 O2_1 37_555 28_545 84.7(5)
O2 Nd3 O2_1 37_555 37_555 9.7(3)
O2 Nd3 O2_1 37_555 39_545 111.4(5)
O2 Nd3 O2_2 37_555 5_555 47.3(6)
O2 Nd3 O2_2 37_555 17_556 70.2(11)
O2 Nd3 O2_2 37_555 20_555 159.5(10)
O2 Nd3 O2_2 37_555 25_555 99.7(11)
O2 Nd3 O2_2 37_555 28_545 77.1(12)
O2 Nd3 O2_2 37_555 37_555 3.3(6)
O2 Nd3 O2_2 37_555 45_555 78.5(6)
O2 Nd3 O3 37_555 9_555 134.7(4)
O2 Nd3 O3 37_555 25_555 55.14(19)
O2 Nd3 Mo2 39_545 11_556 87.1(2)
O2 Nd3 Mo2 39_545 17_556 150.3(3)
O2 Nd3 Mo2 39_545 25_555 97.8(3)
O2 Nd3 Mo2 39_545 28_545 77.5(2)
O2 Nd3 Mo2 39_545 37_555 145.5(3)
O2 Nd3 Mo3 39_545 21_556 147.8(9)
O2 Nd3 Mo3 39_545 29_555 96.6(6)
O2 Nd3 Mo3 39_545 30_545 82.8(6)
O2 Nd3 Mo3 39_545 37_555 153.0(7)
O2 Nd3 Mo3 39_545 41_555 142.6(5)
O2 Nd3 Nd3 39_545 4_556 35.8(14)
O2 Nd3 Nd3 39_545 13_556 91.4(3)
O2 Nd3 Nd3 39_545 41_555 93.9(14)
O2 Nd3 Nd3 39_545 44_545 101.3(15)
O2 Nd3 Mo1_1 39_545 . 96(4)
O2 Nd3 Mo1_1 39_545 4_556 92(4)
O2 Nd3 Mo1_1 39_545 32_455 92.3(5)
O2 Nd3 Mo1_1 39_545 41_555 50(3)
O2 Nd3 Mo1_1 39_545 44_545 56(4)
O2 Nd3 O2_1 39_545 9_555 111.0(5)
O2 Nd3 O2_1 39_545 11_556 102.0(4)
O2 Nd3 O2_1 39_545 17_556 168.9(6)
O2 Nd3 O2_1 39_545 20_555 70.6(5)
O2 Nd3 O2_1 39_545 25_555 75.8(5)
O2 Nd3 O2_1 39_545 28_545 61.4(4)
O2 Nd3 O2_1 39_545 37_555 111.6(5)
O2 Nd3 O2_1 39_545 39_545 9.2(3)
O2 Nd3 O2_2 39_545 5_555 112.7(6)
O2 Nd3 O2_2 39_545 17_556 159.9(12)
O2 Nd3 O2_2 39_545 20_555 58.2(9)
O2 Nd3 O2_2 39_545 25_555 64.6(10)
O2 Nd3 O2_2 39_545 28_545 92.3(12)
O2 Nd3 O2_2 39_545 37_555 107.6(7)
O2 Nd3 O2_2 39_545 45_555 137.2(7)
O2 Nd3 O3 39_545 9_555 119.8(3)
O2 Nd3 O3 39_545 25_555 50.31(18)
Mo2 Nd3 Mo2 11_556 17_556 85.8(3)
Mo2 Nd3 Mo2 11_556 25_555 170.2(3)
Mo2 Nd3 Mo2 11_556 28_545 9.57(3)
Mo2 Nd3 Mo2 11_556 37_555 94.4(3)
Mo2 Nd3 Mo3 11_556 21_556 90.4(6)
Mo2 Nd3 Mo3 11_556 29_555 165.8(8)
Mo2 Nd3 Mo3 11_556 30_545 4.3(6)
Mo2 Nd3 Mo3 11_556 37_555 84.5(6)
Mo2 Nd3 Mo3 11_556 41_555 95.3(7)
Mo2 Nd3 Nd3 11_556 4_556 92.0(17)
Mo2 Nd3 Nd3 11_556 13_556 131.5(4)
Mo2 Nd3 Nd3 11_556 41_555 59.9(14)
Mo2 Nd3 Nd3 11_556 44_545 107.6(14)
Mo2 Nd3 Mo1_1 11_556 . 81(4)
Mo2 Nd3 Mo1_1 11_556 4_556 87(4)
Mo2 Nd3 Mo1_1 11_556 32_455 128.5(6)
Mo2 Nd3 Mo1_1 11_556 41_555 85(7)
Mo2 Nd3 Mo1_1 11_556 44_545 95(8)
Mo2 Nd3 O2_1 11_556 9_555 131.9(4)
Mo2 Nd3 O2_1 11_556 11_556 32.2(4)
Mo2 Nd3 O2_1 11_556 17_556 84.7(4)
Mo2 Nd3 O2_1 11_556 20_555 85.7(4)
Mo2 Nd3 O2_1 11_556 25_555 158.2(6)
Mo2 Nd3 O2_1 11_556 28_545 37.6(5)
Mo2 Nd3 O2_1 11_556 37_555 96.6(6)
Mo2 Nd3 O2_1 11_556 39_545 92.3(5)
Mo2 Nd3 O2_2 11_556 5_555 147.6(7)
Mo2 Nd3 O2_2 11_556 17_556 113.0(12)
Mo2 Nd3 O2_2 11_556 20_555 65.3(9)
Mo2 Nd3 O2_2 11_556 25_555 147.0(11)
Mo2 Nd3 O2_2 11_556 28_545 27.1(11)
Mo2 Nd3 O2_2 11_556 37_555 101.6(7)
Mo2 Nd3 O2_2 11_556 45_555 51.7(6)
Mo2 Nd3 O3 11_556 9_555 82.2(2)
Mo2 Nd3 O3 11_556 25_555 98.1(3)
Mo2 Nd3 Mo2 17_556 25_555 93.9(3)
Mo2 Nd3 Mo2 17_556 28_545 93.7(3)
Mo2 Nd3 Mo2 17_556 37_555 10.35(3)
Mo2 Nd3 Mo3 17_556 21_556 5.7(7)
Mo2 Nd3 Mo3 17_556 29_555 97.3(5)
Mo2 Nd3 Mo3 17_556 30_545 89.5(6)
Mo2 Nd3 Mo3 17_556 37_555 3.4(5)
Mo2 Nd3 Mo3 17_556 41_555 12.9(5)
Mo2 Nd3 Nd3 17_556 4_556 172.9(16)
Mo2 Nd3 Nd3 17_556 13_556 72.4(3)
Mo2 Nd3 Nd3 17_556 41_555 107.2(14)
Mo2 Nd3 Nd3 17_556 44_545 108.3(14)
Mo2 Nd3 Mo1_1 17_556 . 111(4)
Mo2 Nd3 Mo1_1 17_556 4_556 116(4)
Mo2 Nd3 Mo1_1 17_556 32_455 70.2(5)
Mo2 Nd3 Mo1_1 17_556 41_555 156(4)
Mo2 Nd3 Mo1_1 17_556 44_545 154(4)
Mo2 Nd3 O2_1 17_556 9_555 95.0(5)
Mo2 Nd3 O2_1 17_556 11_556 86.8(5)
Mo2 Nd3 O2_1 17_556 17_556 36.1(5)
Mo2 Nd3 O2_1 17_556 20_555 137.2(5)
Mo2 Nd3 O2_1 17_556 25_555 102.4(4)
Mo2 Nd3 O2_1 17_556 28_545 96.9(5)
Mo2 Nd3 O2_1 17_556 37_555 41.2(4)
Mo2 Nd3 O2_1 17_556 39_545 158.7(5)
Mo2 Nd3 O2_2 17_556 5_555 64.2(6)
Mo2 Nd3 O2_2 17_556 17_556 38.7(11)
Mo2 Nd3 O2_2 17_556 20_555 140.7(10)
Mo2 Nd3 O2_2 17_556 25_555 127.2(11)
Mo2 Nd3 O2_2 17_556 28_545 69.2(12)
Mo2 Nd3 O2_2 17_556 37_555 46.4(6)
Mo2 Nd3 O2_2 17_556 45_555 37.3(6)
Mo2 Nd3 O3 17_556 9_555 87.7(2)
Mo2 Nd3 O3 17_556 25_555 102.4(3)
Mo2 Nd3 Mo2 25_555 28_545 171.1(3)
Mo2 Nd3 Mo2 25_555 37_555 86.4(2)
Mo2 Nd3 Mo3 25_555 21_556 89.9(6)
Mo2 Nd3 Mo3 25_555 29_555 5.3(6)
Mo2 Nd3 Mo3 25_555 30_545 171.6(8)
Mo2 Nd3 Mo3 25_555 37_555 94.7(6)
Mo2 Nd3 Mo3 25_555 41_555 86.0(7)
Mo2 Nd3 Nd3 25_555 4_556 87.1(18)
Mo2 Nd3 Nd3 25_555 13_556 57.2(2)
Mo2 Nd3 Nd3 25_555 41_555 111.1(14)
Mo2 Nd3 Nd3 25_555 44_545 63.2(14)
Mo2 Nd3 Mo1_1 25_555 . 90(4)
Mo2 Nd3 Mo1_1 25_555 4_556 84(4)
Mo2 Nd3 Mo1_1 25_555 32_455 60.1(5)
Mo2 Nd3 Mo1_1 25_555 41_555 92(7)
Mo2 Nd3 Mo1_1 25_555 44_545 81(9)
Mo2 Nd3 O2_1 25_555 9_555 38.4(3)
Mo2 Nd3 O2_1 25_555 11_556 138.0(5)
Mo2 Nd3 O2_1 25_555 17_556 89.3(4)
Mo2 Nd3 O2_1 25_555 20_555 88.0(4)
Mo2 Nd3 O2_1 25_555 25_555 31.1(5)
Mo2 Nd3 O2_1 25_555 28_545 151.7(6)
Mo2 Nd3 O2_1 25_555 37_555 89.5(6)
Mo2 Nd3 O2_1 25_555 39_545 91.5(5)
Mo2 Nd3 O2_2 25_555 5_555 36.8(6)
Mo2 Nd3 O2_2 25_555 17_556 62.5(11)
Mo2 Nd3 O2_2 25_555 20_555 110.1(10)
Mo2 Nd3 O2_2 25_555 25_555 34.3(10)
Mo2 Nd3 O2_2 25_555 28_545 159.4(12)
Mo2 Nd3 O2_2 25_555 37_555 85.0(6)
Mo2 Nd3 O2_2 25_555 45_555 124.8(6)
Mo2 Nd3 O3 25_555 9_555 88.0(2)
Mo2 Nd3 O3 25_555 25_555 91.5(3)
Mo2 Nd3 Mo2 28_545 37_555 101.8(3)
Mo2 Nd3 Mo3 28_545 21_556 98.0(6)
Mo2 Nd3 Mo3 28_545 29_555 166.0(6)
Mo2 Nd3 Mo3 28_545 30_545 5.3(6)
Mo2 Nd3 Mo3 28_545 37_555 92.7(6)
Mo2 Nd3 Mo3 28_545 41_555 102.4(7)
Mo2 Nd3 Nd3 28_545 4_556 84.7(17)
Mo2 Nd3 Nd3 28_545 13_556 129.9(3)
Mo2 Nd3 Nd3 28_545 41_555 62.2(14)
Mo2 Nd3 Nd3 28_545 44_545 110.0(14)
Mo2 Nd3 Mo1_1 28_545 . 83(4)
Mo2 Nd3 Mo1_1 28_545 4_556 88(4)
Mo2 Nd3 Mo1_1 28_545 32_455 127.2(6)
Mo2 Nd3 Mo1_1 28_545 41_555 79(7)
Mo2 Nd3 Mo1_1 28_545 44_545 90(9)
Mo2 Nd3 O2_1 28_545 9_555 136.2(4)
Mo2 Nd3 O2_1 28_545 11_556 38.2(3)
Mo2 Nd3 O2_1 28_545 17_556 94.2(4)
Mo2 Nd3 O2_1 28_545 20_555 83.3(3)
Mo2 Nd3 O2_1 28_545 25_555 149.7(6)
Mo2 Nd3 O2_1 28_545 28_545 30.7(5)
Mo2 Nd3 O2_1 28_545 37_555 99.3(6)
Mo2 Nd3 O2_1 28_545 39_545 82.9(5)
Mo2 Nd3 O2_2 28_545 5_555 152.1(7)
Mo2 Nd3 O2_2 28_545 17_556 122.5(12)
Mo2 Nd3 O2_2 28_545 20_555 61.0(9)
Mo2 Nd3 O2_2 28_545 25_555 138.8(11)
Mo2 Nd3 O2_2 28_545 28_545 29.5(11)
Mo2 Nd3 O2_2 28_545 37_555 103.6(7)
Mo2 Nd3 O2_2 28_545 45_555 60.9(6)
Mo2 Nd3 O3 28_545 9_555 87.8(2)
Mo2 Nd3 O3 28_545 25_555 91.3(3)
Mo2 Nd3 Mo3 37_555 21_556 4.7(7)
Mo2 Nd3 Mo3 37_555 29_555 90.3(5)
Mo2 Nd3 Mo3 37_555 30_545 97.9(6)
Mo2 Nd3 Mo3 37_555 37_555 13.3(5)
Mo2 Nd3 Mo3 37_555 41_555 3.0(4)
Mo2 Nd3 Nd3 37_555 4_556 173.5(19)
Mo2 Nd3 Nd3 37_555 13_556 62.2(3)
Mo2 Nd3 Nd3 37_555 41_555 116.6(15)
Mo2 Nd3 Nd3 37_555 44_545 110.9(14)
Mo2 Nd3 Mo1_1 37_555 . 118(4)
Mo2 Nd3 Mo1_1 37_555 4_556 122(4)
Mo2 Nd3 Mo1_1 37_555 32_455 60.2(5)
Mo2 Nd3 Mo1_1 37_555 41_555 164(3)
Mo2 Nd3 Mo1_1 37_555 44_545 157(6)
Mo2 Nd3 O2_1 37_555 9_555 93.4(5)
Mo2 Nd3 O2_1 37_555 11_556 97.1(5)
Mo2 Nd3 O2_1 37_555 17_556 43.0(5)
Mo2 Nd3 O2_1 37_555 20_555 143.8(5)
Mo2 Nd3 O2_1 37_555 25_555 92.3(4)
Mo2 Nd3 O2_1 37_555 28_545 100.4(5)
Mo2 Nd3 O2_1 37_555 37_555 34.0(4)
Mo2 Nd3 O2_1 37_555 39_545 152.3(5)
Mo2 Nd3 O2_2 37_555 5_555 54.6(6)
Mo2 Nd3 O2_2 37_555 17_556 37.6(11)
Mo2 Nd3 O2_2 37_555 20_555 151.0(10)
Mo2 Nd3 O2_2 37_555 25_555 118.4(11)
Mo2 Nd3 O2_2 37_555 28_545 75.3(12)
Mo2 Nd3 O2_2 37_555 37_555 38.4(6)
Mo2 Nd3 O2_2 37_555 45_555 47.4(6)
Mo2 Nd3 O3 37_555 9_555 94.5(3)
Mo2 Nd3 O3 37_555 25_555 95.6(3)
Mo3 Nd3 Mo3 21_556 29_555 93.6(7)
Mo3 Nd3 Mo3 21_556 30_545 94.0(8)
Mo3 Nd3 Mo3 21_556 37_555 8.7(9)
Mo3 Nd3 Mo3 21_556 41_555 7.2(9)
Mo3 Nd3 Nd3 21_556 4_556 175.8(19)
Mo3 Nd3 Nd3 21_556 13_556 66.8(8)
Mo3 Nd3 Nd3 21_556 41_555 112.4(16)
Mo3 Nd3 Nd3 21_556 44_545 109.9(16)
Mo3 Nd3 Mo1_1 21_556 . 115(4)
Mo3 Nd3 Mo1_1 21_556 4_556 120(4)
Mo3 Nd3 Mo1_1 21_556 32_455 64.7(9)
Mo3 Nd3 Mo1_1 21_556 41_555 161(3)
Mo3 Nd3 Mo1_1 21_556 44_545 156(5)
Mo3 Nd3 O2_1 21_556 9_555 94.3(8)
Mo3 Nd3 O2_1 21_556 11_556 92.4(8)
Mo3 Nd3 O2_1 21_556 17_556 39.9(9)
Mo3 Nd3 O2_1 21_556 20_555 141.1(10)
Mo3 Nd3 O2_1 21_556 25_555 96.9(7)
Mo3 Nd3 O2_1 21_556 28_545 98.7(8)
Mo3 Nd3 O2_1 21_556 37_555 37.0(9)
Mo3 Nd3 O2_1 21_556 39_545 155.3(9)
Mo3 Nd3 O2_2 21_556 5_555 59.0(8)
Mo3 Nd3 O2_2 21_556 17_556 38.0(13)
Mo3 Nd3 O2_2 21_556 20_555 146.4(12)
Mo3 Nd3 O2_2 21_556 25_555 122.5(12)
Mo3 Nd3 O2_2 21_556 28_545 72.4(13)
Mo3 Nd3 O2_2 21_556 37_555 41.8(10)
Mo3 Nd3 O2_2 21_556 45_555 42.8(8)
Mo3 Nd3 O3 21_556 9_555 91.5(9)
Mo3 Nd3 O3 21_556 25_555 98.6(9)
Mo3 Nd3 Mo3 29_555 30_545 166.3(10)
Mo3 Nd3 Mo3 29_555 37_555 97.8(8)
Mo3 Nd3 Mo3 29_555 41_555 90.0(8)
Mo3 Nd3 Nd3 29_555 4_556 83.3(18)
Mo3 Nd3 Nd3 29_555 13_556 62.3(7)
Mo3 Nd3 Nd3 29_555 41_555 106.0(16)
Mo3 Nd3 Nd3 29_555 44_545 58.2(15)
Mo3 Nd3 Mo1_1 29_555 . 85(4)
Mo3 Nd3 Mo1_1 29_555 4_556 79(4)
Mo3 Nd3 Mo1_1 29_555 32_455 65.3(9)
Mo3 Nd3 Mo1_1 29_555 41_555 87(7)
Mo3 Nd3 Mo1_1 29_555 44_545 76(9)
Mo3 Nd3 O2_1 29_555 9_555 34.2(8)
Mo3 Nd3 O2_1 29_555 11_556 133.8(9)
Mo3 Nd3 O2_1 29_555 17_556 89.7(7)
Mo3 Nd3 O2_1 29_555 20_555 82.7(7)
Mo3 Nd3 O2_1 29_555 25_555 34.3(9)
Mo3 Nd3 O2_1 29_555 28_545 153.8(9)
Mo3 Nd3 O2_1 29_555 37_555 94.7(8)
Mo3 Nd3 O2_1 29_555 39_545 89.8(7)
Mo3 Nd3 O2_2 29_555 5_555 41.9(8)
Mo3 Nd3 O2_2 29_555 17_556 64.1(13)
Mo3 Nd3 O2_2 29_555 20_555 105.0(11)
Mo3 Nd3 O2_2 29_555 25_555 32.2(11)
Mo3 Nd3 O2_2 29_555 28_545 164.4(13)
Mo3 Nd3 O2_2 29_555 37_555 90.4(9)
Mo3 Nd3 O2_2 29_555 45_555 126.2(8)
Mo3 Nd3 O3 29_555 9_555 84.0(8)
Mo3 Nd3 O3 29_555 25_555 94.8(8)
Mo3 Nd3 Mo3 30_545 37_555 88.3(8)
Mo3 Nd3 Mo3 30_545 41_555 98.7(8)
Mo3 Nd3 Nd3 30_545 4_556 88.5(18)
Mo3 Nd3 Nd3 30_545 13_556 131.3(8)
Mo3 Nd3 Nd3 30_545 41_555 60.5(15)
Mo3 Nd3 Nd3 30_545 44_545 108.4(16)
Mo3 Nd3 Mo1_1 30_545 . 82(4)
Mo3 Nd3 Mo1_1 30_545 4_556 87(4)
Mo3 Nd3 Mo1_1 30_545 32_455 128.4(9)
Mo3 Nd3 Mo1_1 30_545 41_555 82(7)
Mo3 Nd3 Mo1_1 30_545 44_545 93(8)
Mo3 Nd3 O2_1 30_545 9_555 133.7(9)
Mo3 Nd3 O2_1 30_545 11_556 34.5(8)
Mo3 Nd3 O2_1 30_545 17_556 88.9(7)
Mo3 Nd3 O2_1 30_545 20_555 84.3(7)
Mo3 Nd3 O2_1 30_545 25_555 154.6(9)
Mo3 Nd3 O2_1 30_545 28_545 34.6(9)
Mo3 Nd3 O2_1 30_545 37_555 98.2(8)
Mo3 Nd3 O2_1 30_545 39_545 88.0(7)
Mo3 Nd3 O2_2 30_545 5_555 150.2(9)
Mo3 Nd3 O2_2 30_545 17_556 117.3(13)
Mo3 Nd3 O2_2 30_545 20_555 63.0(11)
Mo3 Nd3 O2_2 30_545 25_555 143.3(12)
Mo3 Nd3 O2_2 30_545 28_545 28.1(13)
Mo3 Nd3 O2_2 30_545 37_555 102.9(9)
Mo3 Nd3 O2_2 30_545 45_555 55.9(8)
Mo3 Nd3 O3 30_545 9_555 84.4(8)
Mo3 Nd3 O3 30_545 25_555 95.3(8)
Mo3 Nd3 Mo3 37_555 41_555 16.0(7)
Mo3 Nd3 Nd3 37_555 4_556 169.6(17)
Mo3 Nd3 Nd3 37_555 13_556 75.5(6)
Mo3 Nd3 Nd3 37_555 41_555 103.8(15)
Mo3 Nd3 Nd3 37_555 44_545 105.7(15)
Mo3 Nd3 Mo1_1 37_555 . 107(4)
Mo3 Nd3 Mo1_1 37_555 4_556 113(4)
Mo3 Nd3 Mo1_1 37_555 32_455 73.4(7)
Mo3 Nd3 Mo1_1 37_555 41_555 153(4)
Mo3 Nd3 Mo1_1 37_555 44_545 151(4)
Mo3 Nd3 O2_1 37_555 9_555 93.5(8)
Mo3 Nd3 O2_1 37_555 11_556 84.0(7)
Mo3 Nd3 O2_1 37_555 17_556 32.9(7)
Mo3 Nd3 O2_1 37_555 20_555 133.9(8)
Mo3 Nd3 O2_1 37_555 25_555 104.7(7)
Mo3 Nd3 O2_1 37_555 28_545 97.7(8)
Mo3 Nd3 O2_1 37_555 37_555 44.5(7)
Mo3 Nd3 O2_1 37_555 39_545 161.6(7)
Mo3 Nd3 O2_2 37_555 5_555 66.2(8)
Mo3 Nd3 O2_2 37_555 17_556 37.5(13)
Mo3 Nd3 O2_2 37_555 20_555 137.7(11)
Mo3 Nd3 O2_2 37_555 25_555 128.4(12)
Mo3 Nd3 O2_2 37_555 28_545 69.2(13)
Mo3 Nd3 O2_2 37_555 37_555 49.8(8)
Mo3 Nd3 O2_2 37_555 45_555 35.0(8)
Mo3 Nd3 O3 37_555 9_555 84.4(6)
Mo3 Nd3 O3 37_555 25_555 105.7(6)
Mo3 Nd3 Nd3 41_555 4_556 172.4(19)
Mo3 Nd3 Nd3 41_555 13_556 59.5(5)
Mo3 Nd3 Nd3 41_555 41_555 119.6(15)
Mo3 Nd3 Nd3 41_555 44_545 113.2(15)
Mo3 Nd3 Mo1_1 41_555 . 121(4)
Mo3 Nd3 Mo1_1 41_555 4_556 125(4)
Mo3 Nd3 Mo1_1 41_555 32_455 57.4(7)
Mo3 Nd3 Mo1_1 41_555 41_555 167(3)
Mo3 Nd3 Mo1_1 41_555 44_545 159(6)
Mo3 Nd3 O2_1 41_555 9_555 94.9(7)
Mo3 Nd3 O2_1 41_555 11_556 99.4(7)
Mo3 Nd3 O2_1 41_555 17_556 46.0(6)
Mo3 Nd3 O2_1 41_555 20_555 146.7(6)
Mo3 Nd3 O2_1 41_555 25_555 90.4(7)
Mo3 Nd3 O2_1 41_555 28_545 99.4(7)
Mo3 Nd3 O2_1 41_555 37_555 31.0(6)
Mo3 Nd3 O2_1 41_555 39_545 149.2(6)
Mo3 Nd3 O2_2 41_555 5_555 53.2(8)
Mo3 Nd3 O2_2 41_555 17_556 39.6(12)
Mo3 Nd3 O2_2 41_555 20_555 153.6(11)
Mo3 Nd3 O2_2 41_555 25_555 117.3(12)
Mo3 Nd3 O2_2 41_555 28_545 75.2(13)
Mo3 Nd3 O2_2 41_555 37_555 35.4(7)
Mo3 Nd3 O2_2 41_555 45_555 49.5(8)
Mo3 Nd3 O3 41_555 9_555 97.5(4)
Mo3 Nd3 O3 41_555 25_555 92.6(5)
Nd3 Nd3 Nd3 4_556 13_556 113.8(17)
Nd3 Nd3 Nd3 4_556 41_555 66.0(19)
Nd3 Nd3 Nd3 4_556 44_545 66.0(19)
Nd3 Nd3 Mo1_1 4_556 . 62(4)
Nd3 Nd3 Mo1_1 4_556 4_556 57(4)
Nd3 Nd3 Mo1_1 4_556 32_455 116.1(17)
Nd3 Nd3 Mo1_1 4_556 41_555 17(3)
Nd3 Nd3 Mo1_1 4_556 44_545 20(4)
Nd3 Nd3 O2_1 4_556 9_555 81.5(17)
Nd3 Nd3 O2_1 4_556 11_556 87.8(17)
Nd3 Nd3 O2_1 4_556 17_556 137.0(17)
Nd3 Nd3 O2_1 4_556 20_555 35.8(14)
Nd3 Nd3 O2_1 4_556 25_555 82.1(17)
Nd3 Nd3 O2_1 4_556 28_545 85.3(17)
Nd3 Nd3 O2_1 4_556 37_555 145.9(17)
Nd3 Nd3 O2_1 4_556 39_545 27.9(14)
Nd3 Nd3 O2_2 4_556 5_555 119.3(19)
Nd3 Nd3 O2_2 4_556 17_556 138(2)
Nd3 Nd3 O2_2 4_556 20_555 33.3(17)
Nd3 Nd3 O2_2 4_556 25_555 55.2(19)
Nd3 Nd3 O2_2 4_556 28_545 111(2)
Nd3 Nd3 O2_2 4_556 37_555 140.7(17)
Nd3 Nd3 O2_2 4_556 45_555 137.9(18)
Nd3 Nd3 O3 4_556 9_555 85.4(15)
Nd3 Nd3 O3 4_556 25_555 84.5(15)
Nd3 Nd3 Nd3 13_556 41_555 167.8(15)
Nd3 Nd3 Nd3 13_556 44_545 120.1(15)
Nd3 Nd3 Mo1_1 13_556 . 147(4)
Nd3 Nd3 Mo1_1 13_556 4_556 141(4)
Nd3 Nd3 Mo1_1 13_556 32_455 3.2(6)
Nd3 Nd3 Mo1_1 13_556 41_555 129(6)
Nd3 Nd3 Mo1_1 13_556 44_545 123(7)
Nd3 Nd3 O2_1 13_556 9_555 93.6(4)
Nd3 Nd3 O2_1 13_556 11_556 156.2(6)
Nd3 Nd3 O2_1 13_556 17_556 99.6(5)
Nd3 Nd3 O2_1 13_556 20_555 138.8(5)
Nd3 Nd3 O2_1 13_556 25_555 37.9(5)
Nd3 Nd3 O2_1 13_556 28_545 101.7(6)
Nd3 Nd3 O2_1 13_556 37_555 40.0(4)
Nd3 Nd3 O2_1 13_556 39_545 93.6(5)
Nd3 Nd3 O2_2 13_556 5_555 30.2(6)
Nd3 Nd3 O2_2 13_556 17_556 75.0(11)
Nd3 Nd3 O2_2 13_556 20_555 146.8(10)
Nd3 Nd3 O2_2 13_556 25_555 69.0(10)
Nd3 Nd3 O2_2 13_556 28_545 104.8(12)
Nd3 Nd3 O2_2 13_556 37_555 33.8(6)
Nd3 Nd3 O2_2 13_556 45_555 107.1(6)
Nd3 Nd3 O3 13_556 9_555 137.2(4)
Nd3 Nd3 O3 13_556 25_555 48.6(2)
Nd3 Nd3 Nd3 41_555 44_545 47.9(16)
Nd3 Nd3 Mo1_1 41_555 . 21(4)
Nd3 Nd3 Mo1_1 41_555 4_556 27(4)
Nd3 Nd3 Mo1_1 41_555 32_455 169.9(15)
Nd3 Nd3 Mo1_1 41_555 41_555 50(4)
Nd3 Nd3 Mo1_1 41_555 44_545 53(6)
Nd3 Nd3 O2_1 41_555 9_555 74.2(14)
Nd3 Nd3 O2_1 41_555 11_556 31.6(14)
Nd3 Nd3 O2_1 41_555 17_556 75.6(14)
Nd3 Nd3 O2_1 41_555 20_555 35.2(13)
Nd3 Nd3 O2_1 41_555 25_555 133.6(16)
Nd3 Nd3 O2_1 41_555 28_545 90.5(15)
Nd3 Nd3 O2_1 41_555 37_555 145.1(16)
Nd3 Nd3 O2_1 41_555 39_545 89.9(15)
Nd3 Nd3 O2_2 41_555 5_555 138.2(16)
Nd3 Nd3 O2_2 41_555 17_556 96.9(18)
Nd3 Nd3 O2_2 41_555 20_555 35.8(15)
Nd3 Nd3 O2_2 41_555 25_555 103.4(18)
Nd3 Nd3 O2_2 41_555 28_545 86.0(18)
Nd3 Nd3 O2_2 41_555 37_555 151.4(17)
Nd3 Nd3 O2_2 41_555 45_555 76.2(15)
Nd3 Nd3 O3 41_555 9_555 31.9(13)
Nd3 Nd3 O3 41_555 25_555 140.9(15)
Nd3 Nd3 Mo1_1 44_545 . 27(4)
Nd3 Nd3 Mo1_1 44_545 4_556 22(4)
Nd3 Nd3 Mo1_1 44_545 32_455 122.9(16)
Nd3 Nd3 Mo1_1 44_545 41_555 55(5)
Nd3 Nd3 Mo1_1 44_545 44_545 47(5)
Nd3 Nd3 O2_1 44_545 9_555 27.4(13)
Nd3 Nd3 O2_1 44_545 11_556 76.7(14)
Nd3 Nd3 O2_1 44_545 17_556 74.3(14)
Nd3 Nd3 O2_1 44_545 20_555 37.0(14)
Nd3 Nd3 O2_1 44_545 25_555 89.2(15)
Nd3 Nd3 O2_1 44_545 28_545 135.8(16)
Nd3 Nd3 O2_1 44_545 37_555 139.9(17)
Nd3 Nd3 O2_1 44_545 39_545 92.6(15)
Nd3 Nd3 O2_2 44_545 5_555 93.8(16)
Nd3 Nd3 O2_2 44_545 17_556 74.0(17)
Nd3 Nd3 O2_2 44_545 20_555 60.8(16)
Nd3 Nd3 O2_2 44_545 25_555 65.1(17)
Nd3 Nd3 O2_2 44_545 28_545 132.3(19)
Nd3 Nd3 O2_2 44_545 37_555 139.5(16)
Nd3 Nd3 O2_2 44_545 45_555 101.8(15)
Nd3 Nd3 O3 44_545 9_555 31.9(12)
Nd3 Nd3 O3 44_545 25_555 140.9(15)
Mo1_1 Nd3 Mo1_1 . 4_556 7(5)
Mo1_1 Nd3 Mo1_1 . 32_455 150(4)
Mo1_1 Nd3 Mo1_1 . 41_555 46(5)
Mo1_1 Nd3 Mo1_1 . 44_545 44(5)
Mo1_1 Nd3 O2_1 . 9_555 54(4)
Mo1_1 Nd3 O2_1 . 11_556 52(4)
Mo1_1 Nd3 O2_1 . 17_556 75(4)
Mo1_1 Nd3 O2_1 . 20_555 26(4)
Mo1_1 Nd3 O2_1 . 25_555 114(4)
Mo1_1 Nd3 O2_1 . 28_545 110(4)
Mo1_1 Nd3 O2_1 . 37_555 152(4)
Mo1_1 Nd3 O2_1 . 39_545 90(4)
Mo1_1 Nd3 O2_2 . 5_555 119(4)
Mo1_1 Nd3 O2_2 . 17_556 88(4)
Mo1_1 Nd3 O2_2 . 20_555 42(4)
Mo1_1 Nd3 O2_2 . 25_555 85(4)
Mo1_1 Nd3 O2_2 . 28_545 107(4)
Mo1_1 Nd3 O2_2 . 37_555 156(4)
Mo1_1 Nd3 O2_2 . 45_555 89(4)
Mo1_1 Nd3 O3 . 9_555 23(4)
Mo1_1 Nd3 O3 . 25_555 147(4)
Mo1_1 Nd3 Mo1_1 4_556 32_455 144(4)
Mo1_1 Nd3 Mo1_1 4_556 41_555 42(4)
Mo1_1 Nd3 Mo1_1 4_556 44_545 38(5)
Mo1_1 Nd3 O2_1 4_556 9_555 50(4)
Mo1_1 Nd3 O2_1 4_556 11_556 58(4)
Mo1_1 Nd3 O2_1 4_556 17_556 80(3)
Mo1_1 Nd3 O2_1 4_556 20_555 22(3)
Mo1_1 Nd3 O2_1 4_556 25_555 107(4)
Mo1_1 Nd3 O2_1 4_556 28_545 114(4)
Mo1_1 Nd3 O2_1 4_556 37_555 156(4)
Mo1_1 Nd3 O2_1 4_556 39_545 85(4)
Mo1_1 Nd3 O2_2 4_556 5_555 116(4)
Mo1_1 Nd3 O2_2 4_556 17_556 89(4)
Mo1_1 Nd3 O2_2 4_556 20_555 41(4)
Mo1_1 Nd3 O2_2 4_556 25_555 78(4)
Mo1_1 Nd3 O2_2 4_556 28_545 113(4)
Mo1_1 Nd3 O2_2 4_556 37_555 158(4)
Mo1_1 Nd3 O2_2 4_556 45_555 96(4)
Mo1_1 Nd3 O3 4_556 9_555 28(3)
Mo1_1 Nd3 O3 4_556 25_555 142(4)
Mo1_1 Nd3 Mo1_1 32_455 41_555 132(5)
Mo1_1 Nd3 Mo1_1 32_455 44_545 126(7)
Mo1_1 Nd3 O2_1 32_455 9_555 96.1(6)
Mo1_1 Nd3 O2_1 32_455 11_556 153.1(8)
Mo1_1 Nd3 O2_1 32_455 17_556 98.6(7)
Mo1_1 Nd3 O2_1 32_455 20_555 141.9(7)
Mo1_1 Nd3 O2_1 32_455 25_555 41.1(7)
Mo1_1 Nd3 O2_1 32_455 28_545 99.4(7)
Mo1_1 Nd3 O2_1 32_455 37_555 37.0(7)
Mo1_1 Nd3 O2_1 32_455 39_545 95.0(6)
Mo1_1 Nd3 O2_2 32_455 5_555 31.7(7)
Mo1_1 Nd3 O2_2 32_455 17_556 74.9(12)
Mo1_1 Nd3 O2_2 32_455 20_555 148.8(11)
Mo1_1 Nd3 O2_2 32_455 25_555 72.2(12)
Mo1_1 Nd3 O2_2 32_455 28_545 101.7(13)
Mo1_1 Nd3 O2_2 32_455 37_555 30.7(8)
Mo1_1 Nd3 O2_2 32_455 45_555 104.4(8)
Mo1_1 Nd3 O3 32_455 9_555 138.4(5)
Mo1_1 Nd3 O3 32_455 25_555 48.0(4)
Mo1_1 Nd3 Mo1_1 41_555 44_545 11(10)
Mo1_1 Nd3 O2_1 41_555 9_555 76(6)
Mo1_1 Nd3 O2_1 41_555 11_556 74(6)
Mo1_1 Nd3 O2_1 41_555 17_556 121(3)
Mo1_1 Nd3 O2_1 41_555 20_555 20(3)
Mo1_1 Nd3 O2_1 41_555 25_555 94(7)
Mo1_1 Nd3 O2_1 41_555 28_545 89(6)
Mo1_1 Nd3 O2_1 41_555 37_555 162(3)
Mo1_1 Nd3 O2_1 41_555 39_545 44(3)
Mo1_1 Nd3 O2_2 41_555 5_555 128(7)
Mo1_1 Nd3 O2_2 41_555 17_556 129(5)
Mo1_1 Nd3 O2_2 41_555 20_555 20(7)
Mo1_1 Nd3 O2_2 41_555 25_555 64(7)
Mo1_1 Nd3 O2_2 41_555 28_545 108(7)
Mo1_1 Nd3 O2_2 41_555 37_555 157(3)
Mo1_1 Nd3 O2_2 41_555 45_555 124(6)
Mo1_1 Nd3 O3 41_555 9_555 70(3)
Mo1_1 Nd3 O3 41_555 25_555 100(3)
Mo1_1 Nd3 O2_1 44_545 9_555 65(7)
Mo1_1 Nd3 O2_1 44_545 11_556 81(7)
Mo1_1 Nd3 O2_1 44_545 17_556 118(4)
Mo1_1 Nd3 O2_1 44_545 20_555 18(5)
Mo1_1 Nd3 O2_1 44_545 25_555 86(8)
Mo1_1 Nd3 O2_1 44_545 28_545 100(8)
Mo1_1 Nd3 O2_1 44_545 37_555 162(6)
Mo1_1 Nd3 O2_1 44_545 39_545 47(4)
Mo1_1 Nd3 O2_2 44_545 5_555 117(9)
Mo1_1 Nd3 O2_2 44_545 17_556 120(6)
Mo1_1 Nd3 O2_2 44_545 20_555 30(8)
Mo1_1 Nd3 O2_2 44_545 25_555 56(8)
Mo1_1 Nd3 O2_2 44_545 28_545 120(9)
Mo1_1 Nd3 O2_2 44_545 37_555 156(6)
Mo1_1 Nd3 O2_2 44_545 45_555 129(6)
Mo1_1 Nd3 O3 44_545 9_555 67(4)
Mo1_1 Nd3 O3 44_545 25_555 103(4)
O2_1 Nd3 O2_1 9_555 11_556 99.7(5)
O2_1 Nd3 O2_1 9_555 17_556 69.8(6)
O2_1 Nd3 O2_1 9_555 20_555 61.8(5)
O2_1 Nd3 O2_1 9_555 25_555 68.2(7)
O2_1 Nd3 O2_1 9_555 28_545 162.9(7)
O2_1 Nd3 O2_1 9_555 37_555 115.1(7)
O2_1 Nd3 O2_1 9_555 39_545 102.0(6)
O2_1 Nd3 O2_2 9_555 5_555 66.4(7)
O2_1 Nd3 O2_2 9_555 17_556 56.4(12)
O2_1 Nd3 O2_2 9_555 20_555 86.4(10)
O2_1 Nd3 O2_2 9_555 25_555 54.0(11)
O2_1 Nd3 O2_2 9_555 28_545 150.0(13)
O2_1 Nd3 O2_2 9_555 37_555 113.3(7)
O2_1 Nd3 O2_2 9_555 45_555 106.1(7)
O2_1 Nd3 O3 9_555 9_555 49.9(3)
O2_1 Nd3 O3 9_555 25_555 128.2(5)
O2_1 Nd3 O2_1 11_556 17_556 67.2(5)
O2_1 Nd3 O2_1 11_556 20_555 64.9(6)
O2_1 Nd3 O2_1 11_556 25_555 165.2(8)
O2_1 Nd3 O2_1 11_556 28_545 68.9(7)
O2_1 Nd3 O2_1 11_556 37_555 116.2(7)
O2_1 Nd3 O2_1 11_556 39_545 102.8(6)
O2_1 Nd3 O2_2 11_556 5_555 145.2(7)
O2_1 Nd3 O2_2 11_556 17_556 96.0(12)
O2_1 Nd3 O2_2 11_556 20_555 54.5(10)
O2_1 Nd3 O2_2 11_556 25_555 134.5(12)
O2_1 Nd3 O2_2 11_556 28_545 55.7(12)
O2_1 Nd3 O2_2 11_556 37_555 122.4(8)
O2_1 Nd3 O2_2 11_556 45_555 50.3(7)
O2_1 Nd3 O3 11_556 9_555 50.0(4)
O2_1 Nd3 O3 11_556 25_555 129.4(5)
O2_1 Nd3 O2_1 17_556 20_555 101.3(7)
O2_1 Nd3 O2_1 17_556 25_555 113.9(7)
O2_1 Nd3 O2_1 17_556 28_545 114.5(7)
O2_1 Nd3 O2_1 17_556 37_555 76.8(7)
O2_1 Nd3 O2_1 17_556 39_545 164.7(7)
O2_1 Nd3 O2_2 17_556 5_555 78.0(7)
O2_1 Nd3 O2_2 17_556 17_556 29.4(11)
O2_1 Nd3 O2_2 17_556 20_555 111.3(11)
O2_1 Nd3 O2_2 17_556 25_555 120.6(11)
O2_1 Nd3 O2_2 17_556 28_545 83.7(12)
O2_1 Nd3 O2_2 17_556 37_555 81.4(8)
O2_1 Nd3 O2_2 17_556 45_555 37.5(7)
O2_1 Nd3 O3 17_556 9_555 51.7(5)
O2_1 Nd3 O3 17_556 25_555 138.4(6)
O2_1 Nd3 O2_1 20_555 25_555 100.9(6)
O2_1 Nd3 O2_1 20_555 28_545 101.3(6)
O2_1 Nd3 O2_1 20_555 37_555 176.9(8)
O2_1 Nd3 O2_1 20_555 39_545 63.5(6)
O2_1 Nd3 O2_2 20_555 5_555 124.3(7)
O2_1 Nd3 O2_2 20_555 17_556 110.0(12)
O2_1 Nd3 O2_2 20_555 20_555 24.7(9)
O2_1 Nd3 O2_2 20_555 25_555 69.8(11)
O2_1 Nd3 O2_2 20_555 28_545 112.4(12)
O2_1 Nd3 O2_2 20_555 37_555 172.5(8)
O2_1 Nd3 O2_2 20_555 45_555 111.2(7)
O2_1 Nd3 O3 20_555 9_555 49.6(4)
O2_1 Nd3 O3 20_555 25_555 120.3(6)
O2_1 Nd3 O2_1 25_555 28_545 120.6(8)
O2_1 Nd3 O2_1 25_555 37_555 77.7(6)
O2_1 Nd3 O2_1 25_555 39_545 72.7(6)
O2_1 Nd3 O2_2 25_555 5_555 39.0(7)
O2_1 Nd3 O2_2 25_555 17_556 84.5(12)
O2_1 Nd3 O2_2 25_555 20_555 114.3(11)
O2_1 Nd3 O2_2 25_555 25_555 31.2(11)
O2_1 Nd3 O2_2 25_555 28_545 138.5(13)
O2_1 Nd3 O2_2 25_555 37_555 71.6(7)
O2_1 Nd3 O2_2 25_555 45_555 139.7(7)
O2_1 Nd3 O3 25_555 9_555 118.0(7)
O2_1 Nd3 O3 25_555 25_555 60.5(6)
O2_1 Nd3 O2_1 28_545 37_555 81.8(7)
O2_1 Nd3 O2_1 28_545 39_545 69.7(5)
O2_1 Nd3 O2_2 28_545 5_555 130.1(8)
O2_1 Nd3 O2_2 28_545 17_556 135.1(13)
O2_1 Nd3 O2_2 28_545 20_555 76.6(10)
O2_1 Nd3 O2_2 28_545 25_555 124.9(12)
O2_1 Nd3 O2_2 28_545 28_545 30.9(12)
O2_1 Nd3 O2_2 28_545 37_555 83.7(8)
O2_1 Nd3 O2_2 28_545 45_555 76.9(7)
O2_1 Nd3 O3 28_545 9_555 118.4(6)
O2_1 Nd3 O3 28_545 25_555 60.7(6)
O2_1 Nd3 O2_1 37_555 39_545 118.4(6)
O2_1 Nd3 O2_2 37_555 5_555 53.0(8)
O2_1 Nd3 O2_2 37_555 17_556 67.1(12)
O2_1 Nd3 O2_2 37_555 20_555 158.4(12)
O2_1 Nd3 O2_2 37_555 25_555 108.9(12)
O2_1 Nd3 O2_2 37_555 28_545 70.0(13)
O2_1 Nd3 O2_2 37_555 37_555 6.4(7)
O2_1 Nd3 O2_2 37_555 45_555 68.9(7)
O2_1 Nd3 O3 37_555 9_555 128.4(6)
O2_1 Nd3 O3 37_555 25_555 61.6(4)
O2_1 Nd3 O2_2 39_545 5_555 111.2(8)
O2_1 Nd3 O2_2 39_545 17_556 153.9(13)
O2_1 Nd3 O2_2 39_545 20_555 54.3(10)
O2_1 Nd3 O2_2 39_545 25_555 57.6(11)
O2_1 Nd3 O2_2 39_545 28_545 100.2(13)
O2_1 Nd3 O2_2 39_545 37_555 113.9(7)
O2_1 Nd3 O2_2 39_545 45_555 143.7(8)
O2_1 Nd3 O3 39_545 9_555 113.1(5)
O2_1 Nd3 O3 39_545 25_555 56.8(4)
O2_2 Nd3 O2_2 5_555 17_556 49.4(13)
O2_2 Nd3 O2_2 5_555 20_555 146.8(12)
O2_2 Nd3 O2_2 5_555 25_555 64.2(12)
O2_2 Nd3 O2_2 5_555 28_545 122.6(13)
O2_2 Nd3 O2_2 5_555 37_555 49.1(8)
O2_2 Nd3 O2_2 5_555 45_555 101.1(8)
O2_2 Nd3 O3 5_555 9_555 107.0(6)
O2_2 Nd3 O3 5_555 25_555 78.1(6)
O2_2 Nd3 O2_2 17_556 20_555 129.6(15)
O2_2 Nd3 O2_2 17_556 25_555 96.3(16)
O2_2 Nd3 O2_2 17_556 28_545 105.4(17)
O2_2 Nd3 O2_2 17_556 37_555 69.0(13)
O2_2 Nd3 O2_2 17_556 45_555 62.3(13)
O2_2 Nd3 O3 17_556 9_555 66.3(11)
O2_2 Nd3 O3 17_556 25_555 122.1(12)
O2_2 Nd3 O2_2 20_555 25_555 84.7(14)
O2_2 Nd3 O2_2 20_555 28_545 90.5(15)
O2_2 Nd3 O2_2 20_555 37_555 159.7(12)
O2_2 Nd3 O2_2 20_555 45_555 104.8(11)
O2_2 Nd3 O3 20_555 9_555 63.6(9)
O2_2 Nd3 O3 20_555 25_555 107.3(10)
O2_2 Nd3 O2_2 25_555 28_545 155.2(16)
O2_2 Nd3 O2_2 25_555 37_555 102.8(12)
O2_2 Nd3 O2_2 25_555 45_555 158.0(12)
O2_2 Nd3 O3 25_555 9_555 96.9(11)
O2_2 Nd3 O3 25_555 25_555 77.2(10)
O2_2 Nd3 O2_2 28_545 37_555 74.7(13)
O2_2 Nd3 O2_2 28_545 45_555 46.2(13)
O2_2 Nd3 O3 28_545 9_555 102.6(12)
O2_2 Nd3 O3 28_545 25_555 81.1(12)
O2_2 Nd3 O2_2 37_555 45_555 75.2(8)
O2_2 Nd3 O3 37_555 9_555 132.6(7)
O2_2 Nd3 O3 37_555 25_555 57.3(6)
O2_2 Nd3 O3 45_555 9_555 70.9(6)
O2_2 Nd3 O3 45_555 25_555 117.3(7)
O3 Nd3 O3 9_555 25_555 169.9(4)
Mo1 Mo1_1 O2 . 9_555 119(11)
Mo1 Mo1_1 O2 . 11_556 137(11)
Mo1 Mo1_1 O2 . 17_556 123(12)
Mo1 Mo1_1 O2 . 20_555 110(11)
Mo1 Mo1_1 O2 . 25_555 45(10)
Mo1 Mo1_1 O2 . 28_545 63(10)
Mo1 Mo1_1 O2 . 37_555 53(11)
Mo1 Mo1_1 O2 . 39_545 41(11)
Mo1 Mo1_1 Mo2 . 9_555 83(11)
Mo1 Mo1_1 Mo2 . 11_556 99(11)
Mo1 Mo1_1 Mo2 . 17_556 98(11)
Mo1 Mo1_1 Mo2 . 20_555 81(11)
Mo1 Mo1_1 Mo2 . 25_555 77(11)
Mo1 Mo1_1 Mo2 . 28_545 92(11)
Mo1 Mo1_1 Mo2 . 37_555 90(11)
Mo1 Mo1_1 Mo3 . 21_556 93(11)
Mo1 Mo1_1 Mo3 . 22_555 78(11)
Mo1 Mo1_1 Mo3 . 29_555 80(11)
Mo1 Mo1_1 Mo3 . 30_545 96(11)
Mo1 Mo1_1 Nd3 . . 36(7)
Mo1 Mo1_1 Nd3 . 4_556 25(8)
Mo1 Mo1_1 Nd3 . 35_545 145(11)
Mo1 Mo1_1 Nd3 . 41_555 115(14)
Mo1 Mo1_1 Nd3 . 44_545 97(13)
Mo1 Mo1_1 Mo1_1 . 4_556 79(14)
Mo1 Mo1_1 Mo1_1 . 41_555 8(8)
Mo1 Mo1_1 Mo1_1 . 44_545 8(8)
Mo1 Mo1_1 O2_1 . 9_555 113(11)
Mo1 Mo1_1 O2_1 . 11_556 130(11)
Mo1 Mo1_1 O2_1 . 17_556 128(11)
Mo1 Mo1_1 O2_1 . 20_555 112(11)
Mo1 Mo1_1 O2_1 . 25_555 45(10)
Mo1 Mo1_1 O2_1 . 28_545 60(10)
Mo1 Mo1_1 O2_1 . 37_555 59(10)
Mo1 Mo1_1 O2_1 . 39_545 45(10)
Mo1 Mo1_1 O2_2 . 9_555 117(11)
Mo1 Mo1_1 O2_2 . 11_556 135(11)
Mo1 Mo1_1 O2_2 . 17_556 106(11)
Mo1 Mo1_1 O2_2 . 20_555 99(11)
Mo1 Mo1_1 O2_2 . 25_555 57(11)
Mo1 Mo1_1 O2_2 . 28_545 78(11)
Mo1 Mo1_1 O2_2 . 45_555 116(11)
Mo1 Mo1_1 O3 . 9_555 168(12)
Mo1 Mo1_1 O3 . 25_555 10(10)
O2 Mo1_1 O2 9_555 11_556 103.4(3)
O2 Mo1_1 O2 9_555 17_556 72.8(9)
O2 Mo1_1 O2 9_555 20_555 73.3(8)
O2 Mo1_1 O2 9_555 25_555 73.6(10)
O2 Mo1_1 O2 9_555 28_545 178.7(12)
O2 Mo1_1 O2 9_555 37_555 114.9(11)
O2 Mo1_1 O2 9_555 39_545 114.1(11)
O2 Mo1_1 Mo2 9_555 9_555 37.3(4)
O2 Mo1_1 Mo2 9_555 11_556 140.4(5)
O2 Mo1_1 Mo2 9_555 17_556 101.0(9)
O2 Mo1_1 Mo2 9_555 20_555 79.0(7)
O2 Mo1_1 Mo2 9_555 25_555 44.9(5)
O2 Mo1_1 Mo2 9_555 28_545 144.7(7)
O2 Mo1_1 Mo2 9_555 37_555 99.1(9)
O2 Mo1_1 Mo3 9_555 21_556 100.3(11)
O2 Mo1_1 Mo3 9_555 22_555 84.3(10)
O2 Mo1_1 Mo3 9_555 29_555 40.5(9)
O2 Mo1_1 Mo3 9_555 30_545 142.4(9)
O2 Mo1_1 Nd3 9_555 . 126(5)
O2 Mo1_1 Nd3 9_555 4_556 113(4)
O2 Mo1_1 Nd3 9_555 35_545 90.9(4)
O2 Mo1_1 Nd3 9_555 41_555 121(4)
O2 Mo1_1 Nd3 9_555 44_545 23(3)
O2 Mo1_1 Mo1_1 9_555 4_556 5E1(2)
O2 Mo1_1 Mo1_1 9_555 41_555 126(8)
O2 Mo1_1 Mo1_1 9_555 44_545 120(8)
O2 Mo1_1 O2_1 9_555 9_555 9.0(3)
O2 Mo1_1 O2_1 9_555 11_556 109.1(5)
O2 Mo1_1 O2_1 9_555 17_556 78.6(8)
O2 Mo1_1 O2_1 9_555 20_555 63.3(7)
O2 Mo1_1 O2_1 9_555 25_555 75.9(10)
O2 Mo1_1 O2_1 9_555 28_545 170.8(15)
O2 Mo1_1 O2_1 9_555 37_555 118.1(13)
O2 Mo1_1 O2_1 9_555 39_545 106.2(12)
O2 Mo1_1 O2_2 9_555 9_555 2.7(6)
O2 Mo1_1 O2_2 9_555 11_556 105.1(6)
O2 Mo1_1 O2_2 9_555 17_556 68.8(14)
O2 Mo1_1 O2_2 9_555 20_555 93.8(14)
O2 Mo1_1 O2_2 9_555 25_555 62.2(13)
O2 Mo1_1 O2_2 9_555 28_545 159.9(16)
O2 Mo1_1 O2_2 9_555 45_555 112.8(9)
O2 Mo1_1 O3 9_555 9_555 51.5(3)
O2 Mo1_1 O3 9_555 25_555 127.4(11)
O2 Mo1_1 O2 11_556 17_556 75.0(9)
O2 Mo1_1 O2 11_556 20_555 73.7(8)
O2 Mo1_1 O2 11_556 25_555 176.7(12)
O2 Mo1_1 O2 11_556 28_545 75.3(10)
O2 Mo1_1 O2 11_556 37_555 116.2(11)
O2 Mo1_1 O2 11_556 39_545 115.3(11)
O2 Mo1_1 Mo2 11_556 9_555 139.9(5)
O2 Mo1_1 Mo2 11_556 11_556 37.9(4)
O2 Mo1_1 Mo2 11_556 17_556 80.5(8)
O2 Mo1_1 Mo2 11_556 20_555 100.8(9)
O2 Mo1_1 Mo2 11_556 25_555 144.6(6)
O2 Mo1_1 Mo2 11_556 28_545 45.6(5)
O2 Mo1_1 Mo2 11_556 37_555 90.0(8)
O2 Mo1_1 Mo3 11_556 21_556 85.8(10)
O2 Mo1_1 Mo3 11_556 22_555 100.1(11)
O2 Mo1_1 Mo3 11_556 29_555 142.1(9)
O2 Mo1_1 Mo3 11_556 30_545 41.2(9)
O2 Mo1_1 Nd3 11_556 . 121(5)
O2 Mo1_1 Nd3 11_556 4_556 130(4)
O2 Mo1_1 Nd3 11_556 35_545 29.6(3)
O2 Mo1_1 Nd3 11_556 41_555 25(5)
O2 Mo1_1 Nd3 11_556 44_545 125(3)
O2 Mo1_1 Mo1_1 11_556 4_556 13E1(3)
O2 Mo1_1 Mo1_1 11_556 41_555 130(8)
O2 Mo1_1 Mo1_1 11_556 44_545 136(8)
O2 Mo1_1 O2_1 11_556 9_555 109.3(5)
O2 Mo1_1 O2_1 11_556 11_556 9.2(3)
O2 Mo1_1 O2_1 11_556 17_556 64.6(7)
O2 Mo1_1 O2_1 11_556 20_555 78.9(8)
O2 Mo1_1 O2_1 11_556 25_555 172.6(15)
O2 Mo1_1 O2_1 11_556 28_545 77.3(10)
O2 Mo1_1 O2_1 11_556 37_555 108.5(12)
O2 Mo1_1 O2_1 11_556 39_545 118.4(13)
O2 Mo1_1 O2_2 11_556 9_555 105.0(6)
O2 Mo1_1 O2_2 11_556 11_556 2.7(6)
O2 Mo1_1 O2_2 11_556 17_556 95.7(15)
O2 Mo1_1 O2_2 11_556 20_555 69.7(13)
O2 Mo1_1 O2_2 11_556 25_555 157.9(16)
O2 Mo1_1 O2_2 11_556 28_545 63.6(13)
O2 Mo1_1 O2_2 11_556 45_555 45.2(7)
O2 Mo1_1 O3 11_556 9_555 52.0(3)
O2 Mo1_1 O3 11_556 25_555 129.2(11)
O2 Mo1_1 O2 17_556 20_555 126.1(5)
O2 Mo1_1 O2 17_556 25_555 105.2(17)
O2 Mo1_1 O2 17_556 28_545 107.2(17)
O2 Mo1_1 O2 17_556 37_555 70.7(10)
O2 Mo1_1 O2 17_556 39_545 164.0(10)
O2 Mo1_1 Mo2 17_556 9_555 82.7(12)
O2 Mo1_1 Mo2 17_556 11_556 96.8(13)
O2 Mo1_1 Mo2 17_556 17_556 31.2(6)
O2 Mo1_1 Mo2 17_556 20_555 149.4(10)
O2 Mo1_1 Mo2 17_556 25_555 79.3(12)
O2 Mo1_1 Mo2 17_556 28_545 106.3(14)
O2 Mo1_1 Mo2 17_556 37_555 34.7(6)
O2 Mo1_1 Mo3 17_556 21_556 33.1(10)
O2 Mo1_1 Mo3 17_556 22_555 154.4(12)
O2 Mo1_1 Mo3 17_556 29_555 81.0(13)
O2 Mo1_1 Mo3 17_556 30_545 101.1(14)
O2 Mo1_1 Nd3 17_556 . 89(4)
O2 Mo1_1 Nd3 17_556 4_556 147(4)
O2 Mo1_1 Nd3 17_556 35_545 45.4(7)
O2 Mo1_1 Nd3 17_556 41_555 98(8)
O2 Mo1_1 Nd3 17_556 44_545 75(6)
O2 Mo1_1 Mo1_1 17_556 4_556 12E1(4)
O2 Mo1_1 Mo1_1 17_556 41_555 125(8)
O2 Mo1_1 Mo1_1 17_556 44_545 115(8)
O2 Mo1_1 O2_1 17_556 9_555 68.8(10)
O2 Mo1_1 O2_1 17_556 11_556 83.8(11)
O2 Mo1_1 O2_1 17_556 17_556 10.7(4)
O2 Mo1_1 O2_1 17_556 20_555 121.1(7)
O2 Mo1_1 O2_1 17_556 25_555 97.9(15)
O2 Mo1_1 O2_1 17_556 28_545 115.9(16)
O2 Mo1_1 O2_1 17_556 37_555 66.6(11)
O2 Mo1_1 O2_1 17_556 39_545 165.9(15)
O2 Mo1_1 O2_2 17_556 9_555 71.4(10)
O2 Mo1_1 O2_2 17_556 11_556 77.5(10)
O2 Mo1_1 O2_2 17_556 17_556 20.8(11)
O2 Mo1_1 O2_2 17_556 20_555 138.0(13)
O2 Mo1_1 O2_2 17_556 25_555 113(2)
O2 Mo1_1 O2_2 17_556 28_545 88.5(18)
O2 Mo1_1 O2_2 17_556 45_555 45.7(10)
O2 Mo1_1 O3 17_556 9_555 63.2(3)
O2 Mo1_1 O3 17_556 25_555 117.6(12)
O2 Mo1_1 O2 20_555 25_555 103.9(16)
O2 Mo1_1 O2 20_555 28_545 105.8(17)
O2 Mo1_1 O2 20_555 37_555 163.1(10)
O2 Mo1_1 O2 20_555 39_545 69.7(9)
O2 Mo1_1 Mo2 20_555 9_555 94.4(12)
O2 Mo1_1 Mo2 20_555 11_556 83.9(12)
O2 Mo1_1 Mo2 20_555 17_556 151.1(9)
O2 Mo1_1 Mo2 20_555 20_555 30.1(6)
O2 Mo1_1 Mo2 20_555 25_555 103.7(13)
O2 Mo1_1 Mo2 20_555 28_545 80.4(12)
O2 Mo1_1 Mo2 20_555 37_555 159.4(8)
O2 Mo1_1 Mo3 20_555 21_556 156.0(11)
O2 Mo1_1 Mo3 20_555 22_555 32.2(9)
O2 Mo1_1 Mo3 20_555 29_555 98.6(14)
O2 Mo1_1 Mo3 20_555 30_545 82.1(13)
O2 Mo1_1 Nd3 20_555 . 144(4)
O2 Mo1_1 Nd3 20_555 4_556 85(4)
O2 Mo1_1 Nd3 20_555 35_545 95.2(7)
O2 Mo1_1 Nd3 20_555 41_555 66(8)
O2 Mo1_1 Nd3 20_555 44_545 89(6)
O2 Mo1_1 Mo1_1 20_555 4_556 6E1(3)
O2 Mo1_1 Mo1_1 20_555 41_555 109(8)
O2 Mo1_1 Mo1_1 20_555 44_545 118(8)
O2 Mo1_1 O2_1 20_555 9_555 81.9(10)
O2 Mo1_1 O2_1 20_555 11_556 69.4(10)
O2 Mo1_1 O2_1 20_555 17_556 121.6(7)
O2 Mo1_1 O2_1 20_555 20_555 10.2(4)
O2 Mo1_1 O2_1 20_555 25_555 112.8(16)
O2 Mo1_1 O2_1 20_555 28_545 98.3(15)
O2 Mo1_1 O2_1 20_555 37_555 166.4(13)
O2 Mo1_1 O2_1 20_555 39_545 65.4(10)
O2 Mo1_1 O2_2 20_555 9_555 75.9(10)
O2 Mo1_1 O2_2 20_555 11_556 72.4(10)
O2 Mo1_1 O2_2 20_555 17_556 136.9(14)
O2 Mo1_1 O2_2 20_555 20_555 20.5(11)
O2 Mo1_1 O2_2 20_555 25_555 85.6(17)
O2 Mo1_1 O2_2 20_555 28_545 114(2)
O2 Mo1_1 O2_2 20_555 45_555 118.8(12)
O2 Mo1_1 O3 20_555 9_555 62.9(3)
O2 Mo1_1 O3 20_555 25_555 116.3(12)
O2 Mo1_1 O2 25_555 28_545 107.6(4)
O2 Mo1_1 O2 25_555 37_555 66.7(7)
O2 Mo1_1 O2 25_555 39_545 65.2(7)
O2 Mo1_1 Mo2 25_555 9_555 37.4(6)
O2 Mo1_1 Mo2 25_555 11_556 144.7(7)
O2 Mo1_1 Mo2 25_555 17_556 101.4(12)
O2 Mo1_1 Mo2 25_555 20_555 77.4(10)
O2 Mo1_1 Mo2 25_555 25_555 33.3(6)
O2 Mo1_1 Mo2 25_555 28_545 136.7(8)
O2 Mo1_1 Mo2 25_555 37_555 91.8(11)
O2 Mo1_1 Mo3 25_555 21_556 96.0(13)
O2 Mo1_1 Mo3 25_555 22_555 78.4(12)
O2 Mo1_1 Mo3 25_555 29_555 35.5(9)
O2 Mo1_1 Mo3 25_555 30_545 141.3(11)
O2 Mo1_1 Nd3 25_555 . 62(4)
O2 Mo1_1 Nd3 25_555 4_556 51(3)
O2 Mo1_1 Nd3 25_555 35_545 150.4(15)
O2 Mo1_1 Nd3 25_555 41_555 156(7)
O2 Mo1_1 Nd3 25_555 44_545 52(3)
O2 Mo1_1 Mo1_1 25_555 41_555 53(7)
O2 Mo1_1 Mo1_1 25_555 44_545 47(7)
O2 Mo1_1 O2_1 25_555 9_555 68.0(11)
O2 Mo1_1 O2_1 25_555 11_556 171.0(18)
O2 Mo1_1 O2_1 25_555 17_556 115.7(16)
O2 Mo1_1 O2_1 25_555 20_555 98.3(15)
O2 Mo1_1 O2_1 25_555 25_555 9.0(4)
O2 Mo1_1 O2_1 25_555 28_545 105.4(6)
O2 Mo1_1 O2_1 25_555 37_555 74.4(8)
O2 Mo1_1 O2_1 25_555 39_545 61.7(8)
O2 Mo1_1 O2_2 25_555 9_555 72.1(11)
O2 Mo1_1 O2_2 25_555 11_556 176.3(16)
O2 Mo1_1 O2_2 25_555 17_556 84.6(17)
O2 Mo1_1 O2_2 25_555 20_555 108.8(19)
O2 Mo1_1 O2_2 25_555 25_555 19.1(10)
O2 Mo1_1 O2_2 25_555 28_545 119.6(12)
O2 Mo1_1 O2_2 25_555 45_555 137.1(15)
O2 Mo1_1 O3 25_555 9_555 125.1(13)
O2 Mo1_1 O3 25_555 25_555 53.8(2)
O2 Mo1_1 O2 28_545 37_555 66.2(7)
O2 Mo1_1 O2 28_545 39_545 66.3(7)
O2 Mo1_1 Mo2 28_545 9_555 144.1(7)
O2 Mo1_1 Mo2 28_545 11_556 38.3(6)
O2 Mo1_1 Mo2 28_545 17_556 79.3(11)
O2 Mo1_1 Mo2 28_545 20_555 100.7(12)
O2 Mo1_1 Mo2 28_545 25_555 136.4(8)
O2 Mo1_1 Mo2 28_545 28_545 33.9(6)
O2 Mo1_1 Mo2 28_545 37_555 81.4(10)
O2 Mo1_1 Mo3 28_545 21_556 80.1(12)
O2 Mo1_1 Mo3 28_545 22_555 95.4(13)
O2 Mo1_1 Mo3 28_545 29_555 140.8(10)
O2 Mo1_1 Mo3 28_545 30_545 36.3(10)
O2 Mo1_1 Nd3 28_545 . 55(4)
O2 Mo1_1 Nd3 28_545 4_556 68(3)
O2 Mo1_1 Nd3 28_545 35_545 88.2(11)
O2 Mo1_1 Nd3 28_545 41_555 58(5)
O2 Mo1_1 Nd3 28_545 44_545 158(4)
O2 Mo1_1 Mo1_1 28_545 4_556 13E1(3)
O2 Mo1_1 Mo1_1 28_545 41_555 55(7)
O2 Mo1_1 Mo1_1 28_545 44_545 61(7)
O2 Mo1_1 O2_1 28_545 9_555 172.1(16)
O2 Mo1_1 O2_1 28_545 11_556 69.6(11)
O2 Mo1_1 O2_1 28_545 17_556 101.1(15)
O2 Mo1_1 O2_1 28_545 20_555 115.8(16)
O2 Mo1_1 O2_1 28_545 25_555 105.4(6)
O2 Mo1_1 O2_1 28_545 28_545 8.9(4)
O2 Mo1_1 O2_1 28_545 37_555 62.9(8)
O2 Mo1_1 O2_1 28_545 39_545 74.1(8)
O2 Mo1_1 O2_2 28_545 9_555 178.3(17)
O2 Mo1_1 O2_2 28_545 11_556 73.6(11)
O2 Mo1_1 O2_2 28_545 17_556 111.7(19)
O2 Mo1_1 O2_2 28_545 20_555 85.4(17)
O2 Mo1_1 O2_2 28_545 25_555 118.9(12)
O2 Mo1_1 O2_2 28_545 28_545 19.6(11)
O2 Mo1_1 O2_2 28_545 45_555 66.6(11)
O2 Mo1_1 O3 28_545 9_555 127.3(14)
O2 Mo1_1 O3 28_545 25_555 53.9(2)
O2 Mo1_1 O2 37_555 39_545 93.4(2)
O2 Mo1_1 Mo2 37_555 9_555 86.0(7)
O2 Mo1_1 Mo2 37_555 11_556 96.1(8)
O2 Mo1_1 Mo2 37_555 17_556 44.8(4)
O2 Mo1_1 Mo2 37_555 20_555 134.1(6)
O2 Mo1_1 Mo2 37_555 25_555 76.4(7)
O2 Mo1_1 Mo2 37_555 28_545 96.9(7)
O2 Mo1_1 Mo2 37_555 37_555 37.2(4)
O2 Mo1_1 Mo3 37_555 21_556 40.3(8)
O2 Mo1_1 Mo3 37_555 22_555 131.3(9)
O2 Mo1_1 Mo3 37_555 29_555 81.7(9)
O2 Mo1_1 Mo3 37_555 30_545 96.7(10)
O2 Mo1_1 Nd3 37_555 . 19(3)
O2 Mo1_1 Nd3 37_555 4_556 78(3)
O2 Mo1_1 Nd3 37_555 35_545 99.3(9)
O2 Mo1_1 Nd3 37_555 41_555 117(7)
O2 Mo1_1 Nd3 37_555 44_545 95(6)
O2 Mo1_1 Mo1_1 37_555 41_555 54(8)
O2 Mo1_1 Mo1_1 37_555 44_545 45(8)
O2 Mo1_1 O2_1 37_555 9_555 105.9(12)
O2 Mo1_1 O2_1 37_555 11_556 118.1(13)
O2 Mo1_1 O2_1 37_555 17_556 75.2(10)
O2 Mo1_1 O2_1 37_555 20_555 163.9(12)
O2 Mo1_1 O2_1 37_555 25_555 58.5(6)
O2 Mo1_1 O2_1 37_555 28_545 72.1(6)
O2 Mo1_1 O2_1 37_555 37_555 7.7(3)
O2 Mo1_1 O2_1 37_555 39_545 97.8(4)
O2 Mo1_1 O2_2 37_555 9_555 112.2(11)
O2 Mo1_1 O2_2 37_555 11_556 116.8(12)
O2 Mo1_1 O2_2 37_555 17_556 58.3(13)
O2 Mo1_1 O2_2 37_555 20_555 146.5(14)
O2 Mo1_1 O2_2 37_555 25_555 85.7(12)
O2 Mo1_1 O2_2 37_555 28_545 63.4(12)
O2 Mo1_1 O2_2 37_555 45_555 72.9(9)
O2 Mo1_1 O3 37_555 9_555 133.9(12)
O2 Mo1_1 O3 37_555 25_555 46.8(2)
O2 Mo1_1 Mo2 39_545 9_555 94.6(8)
O2 Mo1_1 Mo2 39_545 11_556 86.5(7)
O2 Mo1_1 Mo2 39_545 17_556 135.0(5)
O2 Mo1_1 Mo2 39_545 20_555 44.1(4)
O2 Mo1_1 Mo2 39_545 25_555 95.5(7)
O2 Mo1_1 Mo2 39_545 28_545 76.8(7)
O2 Mo1_1 Mo2 39_545 37_555 130.0(4)
O2 Mo1_1 Mo3 39_545 21_556 132.1(9)
O2 Mo1_1 Mo3 39_545 22_555 39.7(8)
O2 Mo1_1 Mo3 39_545 29_555 95.2(10)
O2 Mo1_1 Mo3 39_545 30_545 82.1(9)
O2 Mo1_1 Nd3 39_545 . 75(3)
O2 Mo1_1 Nd3 39_545 4_556 17(3)
O2 Mo1_1 Nd3 39_545 35_545 143.9(11)
O2 Mo1_1 Nd3 39_545 41_555 90(7)
O2 Mo1_1 Nd3 39_545 44_545 105(6)
O2 Mo1_1 Mo1_1 39_545 41_555 39(8)
O2 Mo1_1 Mo1_1 39_545 44_545 49(8)
O2 Mo1_1 O2_1 39_545 9_555 115.7(13)
O2 Mo1_1 O2_1 39_545 11_556 106.2(12)
O2 Mo1_1 O2_1 39_545 17_556 166.0(12)
O2 Mo1_1 O2_1 39_545 20_555 74.1(10)
O2 Mo1_1 O2_1 39_545 25_555 71.2(6)
O2 Mo1_1 O2_1 39_545 28_545 58.3(6)
O2 Mo1_1 O2_1 39_545 37_555 97.8(4)
O2 Mo1_1 O2_1 39_545 39_545 7.8(3)
O2 Mo1_1 O2_2 39_545 9_555 114.9(11)
O2 Mo1_1 O2_2 39_545 11_556 112.7(11)
O2 Mo1_1 O2_2 39_545 17_556 145.8(14)
O2 Mo1_1 O2_2 39_545 20_555 57.6(13)
O2 Mo1_1 O2_2 39_545 25_555 62.4(12)
O2 Mo1_1 O2_2 39_545 28_545 85.9(13)
O2 Mo1_1 O2_2 39_545 45_555 132.6(11)
O2 Mo1_1 O3 39_545 9_555 132.6(12)
O2 Mo1_1 O3 39_545 25_555 46.6(3)
Mo2 Mo1_1 Mo2 9_555 11_556 177.6(4)
Mo2 Mo1_1 Mo2 9_555 17_556 97.2(8)
Mo2 Mo1_1 Mo2 9_555 20_555 82.0(7)
Mo2 Mo1_1 Mo2 9_555 25_555 9.55(9)
Mo2 Mo1_1 Mo2 9_555 28_545 171.0(10)
Mo2 Mo1_1 Mo2 9_555 37_555 90.1(8)
Mo2 Mo1_1 Mo3 9_555 21_556 93.4(9)
Mo2 Mo1_1 Mo3 9_555 22_555 86.0(9)
Mo2 Mo1_1 Mo3 9_555 29_555 4.3(6)
Mo2 Mo1_1 Mo3 9_555 30_545 175.9(12)
Mo2 Mo1_1 Nd3 9_555 . 91(4)
Mo2 Mo1_1 Nd3 9_555 4_556 85(4)
Mo2 Mo1_1 Nd3 9_555 35_545 119.8(7)
Mo2 Mo1_1 Nd3 9_555 41_555 157(6)
Mo2 Mo1_1 Nd3 9_555 44_545 15(3)
Mo2 Mo1_1 Mo1_1 9_555 4_556 4E1(4)
Mo2 Mo1_1 Mo1_1 9_555 41_555 91(8)
Mo2 Mo1_1 Mo1_1 9_555 44_545 83(8)
Mo2 Mo1_1 O2_1 9_555 9_555 30.7(5)
Mo2 Mo1_1 O2_1 9_555 11_556 146.3(6)
Mo2 Mo1_1 O2_1 9_555 17_556 92.7(10)
Mo2 Mo1_1 O2_1 9_555 20_555 84.9(10)
Mo2 Mo1_1 O2_1 9_555 25_555 38.7(7)
Mo2 Mo1_1 O2_1 9_555 28_545 142.8(7)
Mo2 Mo1_1 O2_1 9_555 37_555 91.9(10)
Mo2 Mo1_1 O2_1 9_555 39_545 88.4(9)
Mo2 Mo1_1 O2_2 9_555 9_555 35.4(6)
Mo2 Mo1_1 O2_2 9_555 11_556 141.9(7)
Mo2 Mo1_1 O2_2 9_555 17_556 66.8(14)
Mo2 Mo1_1 O2_2 9_555 20_555 110.7(17)
Mo2 Mo1_1 O2_2 9_555 25_555 32.3(11)
Mo2 Mo1_1 O2_2 9_555 28_545 149.3(15)
Mo2 Mo1_1 O2_2 9_555 45_555 128.1(11)
Mo2 Mo1_1 O3 9_555 9_555 88.3(7)
Mo2 Mo1_1 O3 9_555 25_555 90.6(7)
Mo2 Mo1_1 Mo2 11_556 17_556 83.5(7)
Mo2 Mo1_1 Mo2 11_556 20_555 97.3(8)
Mo2 Mo1_1 Mo2 11_556 25_555 172.4(9)
Mo2 Mo1_1 Mo2 11_556 28_545 9.70(9)
Mo2 Mo1_1 Mo2 11_556 37_555 90.9(8)
Mo2 Mo1_1 Mo3 11_556 21_556 87.5(9)
Mo2 Mo1_1 Mo3 11_556 22_555 93.5(9)
Mo2 Mo1_1 Mo3 11_556 29_555 177.3(12)
Mo2 Mo1_1 Mo3 11_556 30_545 4.4(6)
Mo2 Mo1_1 Nd3 11_556 . 91(4)
Mo2 Mo1_1 Nd3 11_556 4_556 97(4)
Mo2 Mo1_1 Nd3 11_556 35_545 58.8(5)
Mo2 Mo1_1 Nd3 11_556 41_555 21(6)
Mo2 Mo1_1 Nd3 11_556 44_545 163(3)
Mo2 Mo1_1 Mo1_1 11_556 4_556 14E1(4)
Mo2 Mo1_1 Mo1_1 11_556 41_555 92(8)
Mo2 Mo1_1 Mo1_1 11_556 44_545 99(8)
Mo2 Mo1_1 O2_1 11_556 9_555 147.1(6)
Mo2 Mo1_1 O2_1 11_556 11_556 31.3(5)
Mo2 Mo1_1 O2_1 11_556 17_556 86.7(10)
Mo2 Mo1_1 O2_1 11_556 20_555 93.3(10)
Mo2 Mo1_1 O2_1 11_556 25_555 143.7(7)
Mo2 Mo1_1 O2_1 11_556 28_545 39.4(7)
Mo2 Mo1_1 O2_1 11_556 37_555 90.1(10)
Mo2 Mo1_1 O2_1 11_556 39_545 92.5(10)
Mo2 Mo1_1 O2_2 11_556 9_555 142.3(7)
Mo2 Mo1_1 O2_2 11_556 11_556 35.9(6)
Mo2 Mo1_1 O2_2 11_556 17_556 113.3(17)
Mo2 Mo1_1 O2_2 11_556 20_555 68.1(14)
Mo2 Mo1_1 O2_2 11_556 25_555 148.8(15)
Mo2 Mo1_1 O2_2 11_556 28_545 32.9(12)
Mo2 Mo1_1 O2_2 11_556 45_555 51.8(7)
Mo2 Mo1_1 O3 11_556 9_555 89.4(7)
Mo2 Mo1_1 O3 11_556 25_555 91.6(7)
Mo2 Mo1_1 Mo2 17_556 20_555 178.7(7)
Mo2 Mo1_1 Mo2 17_556 25_555 90.0(8)
Mo2 Mo1_1 Mo2 17_556 28_545 90.7(8)
Mo2 Mo1_1 Mo2 17_556 37_555 9.58(9)
Mo2 Mo1_1 Mo3 17_556 21_556 5.4(6)
Mo2 Mo1_1 Mo3 17_556 22_555 174.4(9)
Mo2 Mo1_1 Mo3 17_556 29_555 93.9(9)
Mo2 Mo1_1 Mo3 17_556 30_545 86.9(9)
Mo2 Mo1_1 Nd3 17_556 . 62(4)
Mo2 Mo1_1 Nd3 17_556 4_556 122(3)
Mo2 Mo1_1 Nd3 17_556 35_545 56.2(5)
Mo2 Mo1_1 Nd3 17_556 41_555 95(9)
Mo2 Mo1_1 Nd3 17_556 44_545 96(7)
Mo2 Mo1_1 Mo1_1 17_556 41_555 97(8)
Mo2 Mo1_1 Mo1_1 17_556 44_545 90(8)
Mo2 Mo1_1 O2_1 17_556 9_555 95.0(11)
Mo2 Mo1_1 O2_1 17_556 11_556 86.6(10)
Mo2 Mo1_1 O2_1 17_556 17_556 31.8(7)
Mo2 Mo1_1 O2_1 17_556 20_555 150.0(7)
Mo2 Mo1_1 O2_1 17_556 25_555 92.4(10)
Mo2 Mo1_1 O2_1 17_556 28_545 88.1(9)
Mo2 Mo1_1 O2_1 17_556 37_555 38.7(6)
Mo2 Mo1_1 O2_1 17_556 39_545 141.0(6)
Mo2 Mo1_1 O2_2 17_556 9_555 99.1(9)
Mo2 Mo1_1 O2_2 17_556 11_556 82.3(9)
Mo2 Mo1_1 O2_2 17_556 17_556 33.3(12)
Mo2 Mo1_1 O2_2 17_556 20_555 149.1(18)
Mo2 Mo1_1 O2_2 17_556 25_555 117.4(16)
Mo2 Mo1_1 O2_2 17_556 28_545 62.9(14)
Mo2 Mo1_1 O2_2 17_556 45_555 36.3(6)
Mo2 Mo1_1 O3 17_556 9_555 91.1(7)
Mo2 Mo1_1 O3 17_556 25_555 90.0(7)
Mo2 Mo1_1 Mo2 20_555 25_555 89.2(8)
Mo2 Mo1_1 Mo2 20_555 28_545 89.9(8)
Mo2 Mo1_1 Mo2 20_555 37_555 169.2(8)
Mo2 Mo1_1 Mo3 20_555 21_556 173.4(10)
Mo2 Mo1_1 Mo3 20_555 22_555 5.3(6)
Mo2 Mo1_1 Mo3 20_555 29_555 85.4(9)
Mo2 Mo1_1 Mo3 20_555 30_545 93.8(10)
Mo2 Mo1_1 Nd3 20_555 . 117(4)
Mo2 Mo1_1 Nd3 20_555 4_556 57(3)
Mo2 Mo1_1 Nd3 20_555 35_545 125.1(7)
Mo2 Mo1_1 Nd3 20_555 41_555 86(9)
Mo2 Mo1_1 Nd3 20_555 44_545 84(7)
Mo2 Mo1_1 Mo1_1 20_555 41_555 82(8)
Mo2 Mo1_1 Mo1_1 20_555 44_545 89(8)
Mo2 Mo1_1 O2_1 20_555 9_555 84.9(10)
Mo2 Mo1_1 O2_1 20_555 11_556 94.5(11)
Mo2 Mo1_1 O2_1 20_555 17_556 149.2(8)
Mo2 Mo1_1 O2_1 20_555 20_555 31.1(7)
Mo2 Mo1_1 O2_1 20_555 25_555 86.4(9)
Mo2 Mo1_1 O2_1 20_555 28_545 91.8(10)
Mo2 Mo1_1 O2_1 20_555 37_555 140.2(6)
Mo2 Mo1_1 O2_1 20_555 39_545 38.0(5)
Mo2 Mo1_1 O2_2 20_555 9_555 80.9(9)
Mo2 Mo1_1 O2_2 20_555 11_556 99.0(9)
Mo2 Mo1_1 O2_2 20_555 17_556 146.5(18)
Mo2 Mo1_1 O2_2 20_555 20_555 32.0(12)
Mo2 Mo1_1 O2_2 20_555 25_555 61.5(13)
Mo2 Mo1_1 O2_2 20_555 28_545 117.3(16)
Mo2 Mo1_1 O2_2 20_555 45_555 144.8(11)
Mo2 Mo1_1 O3 20_555 9_555 90.0(7)
Mo2 Mo1_1 O3 20_555 25_555 89.0(7)
Mo2 Mo1_1 Mo2 25_555 28_545 169.6(3)
Mo2 Mo1_1 Mo2 25_555 37_555 82.2(7)
Mo2 Mo1_1 Mo3 25_555 21_556 85.8(9)
Mo2 Mo1_1 Mo3 25_555 22_555 92.7(9)
Mo2 Mo1_1 Mo3 25_555 29_555 5.3(6)
Mo2 Mo1_1 Mo3 25_555 30_545 172.6(9)
Mo2 Mo1_1 Nd3 25_555 . 82(4)
Mo2 Mo1_1 Nd3 25_555 4_556 83(4)
Mo2 Mo1_1 Nd3 25_555 35_545 120.3(8)
Mo2 Mo1_1 Nd3 25_555 41_555 165(5)
Mo2 Mo1_1 Nd3 25_555 44_545 22(3)
Mo2 Mo1_1 Mo1_1 25_555 41_555 85(8)
Mo2 Mo1_1 Mo1_1 25_555 44_545 77(8)
Mo2 Mo1_1 O2_1 25_555 9_555 37.3(6)
Mo2 Mo1_1 O2_1 25_555 11_556 152.5(7)
Mo2 Mo1_1 O2_1 25_555 17_556 89.8(10)
Mo2 Mo1_1 O2_1 25_555 20_555 94.3(11)
Mo2 Mo1_1 O2_1 25_555 25_555 32.3(6)
Mo2 Mo1_1 O2_1 25_555 28_545 136.8(7)
Mo2 Mo1_1 O2_1 25_555 37_555 82.4(9)
Mo2 Mo1_1 O2_1 25_555 39_545 90.1(9)
Mo2 Mo1_1 O2_2 25_555 9_555 42.8(7)
Mo2 Mo1_1 O2_2 25_555 11_556 147.0(8)
Mo2 Mo1_1 O2_2 25_555 17_556 61.5(14)
Mo2 Mo1_1 O2_2 25_555 20_555 119.1(18)
Mo2 Mo1_1 O2_2 25_555 25_555 33.7(12)
Mo2 Mo1_1 O2_2 25_555 28_545 139.8(15)
Mo2 Mo1_1 O2_2 25_555 45_555 123.1(11)
Mo2 Mo1_1 O3 25_555 9_555 94.7(8)
Mo2 Mo1_1 O3 25_555 25_555 84.4(6)
Mo2 Mo1_1 Mo2 28_545 37_555 97.4(8)
Mo2 Mo1_1 Mo3 28_545 21_556 94.3(10)
Mo2 Mo1_1 Mo3 28_545 22_555 85.8(9)
Mo2 Mo1_1 Mo3 28_545 29_555 171.8(9)
Mo2 Mo1_1 Mo3 28_545 30_545 5.3(6)
Mo2 Mo1_1 Nd3 28_545 . 89(4)
Mo2 Mo1_1 Nd3 28_545 4_556 87(4)
Mo2 Mo1_1 Nd3 28_545 35_545 68.3(6)
Mo2 Mo1_1 Nd3 28_545 41_555 24(4)
Mo2 Mo1_1 Nd3 28_545 44_545 167(5)
Mo2 Mo1_1 Mo1_1 28_545 4_556 13E1(4)
Mo2 Mo1_1 Mo1_1 28_545 41_555 84(8)
Mo2 Mo1_1 Mo1_1 28_545 44_545 93(8)
Mo2 Mo1_1 O2_1 28_545 9_555 152.8(7)
Mo2 Mo1_1 O2_1 28_545 11_556 37.9(6)
Mo2 Mo1_1 O2_1 28_545 17_556 96.3(11)
Mo2 Mo1_1 O2_1 28_545 20_555 90.2(10)
Mo2 Mo1_1 O2_1 28_545 25_555 137.2(7)
Mo2 Mo1_1 O2_1 28_545 28_545 32.9(6)
Mo2 Mo1_1 O2_1 28_545 37_555 91.7(9)
Mo2 Mo1_1 O2_1 28_545 39_545 82.8(9)
Mo2 Mo1_1 O2_2 28_545 9_555 147.1(8)
Mo2 Mo1_1 O2_2 28_545 11_556 43.3(7)
Mo2 Mo1_1 O2_2 28_545 17_556 121.9(18)
Mo2 Mo1_1 O2_2 28_545 20_555 62.7(14)
Mo2 Mo1_1 O2_2 28_545 25_555 139.2(15)
Mo2 Mo1_1 O2_2 28_545 28_545 34.1(12)
Mo2 Mo1_1 O2_2 28_545 45_555 60.9(8)
Mo2 Mo1_1 O3 28_545 9_555 95.7(8)
Mo2 Mo1_1 O3 28_545 25_555 85.2(6)
Mo2 Mo1_1 Mo3 37_555 21_556 4.2(6)
Mo2 Mo1_1 Mo3 37_555 22_555 168.3(9)
Mo2 Mo1_1 Mo3 37_555 29_555 86.4(9)
Mo2 Mo1_1 Mo3 37_555 30_545 94.0(9)
Mo2 Mo1_1 Nd3 37_555 . 55(4)
Mo2 Mo1_1 Nd3 37_555 4_556 115(3)
Mo2 Mo1_1 Nd3 37_555 35_545 65.4(6)
Mo2 Mo1_1 Nd3 37_555 41_555 104(9)
Mo2 Mo1_1 Nd3 37_555 44_545 91(7)
Mo2 Mo1_1 Mo1_1 37_555 4_556 13E1(4)
Mo2 Mo1_1 Mo1_1 37_555 41_555 91(8)
Mo2 Mo1_1 Mo1_1 37_555 44_545 83(8)
Mo2 Mo1_1 O2_1 37_555 9_555 92.1(10)
Mo2 Mo1_1 O2_1 37_555 11_556 96.1(11)
Mo2 Mo1_1 O2_1 37_555 17_556 38.0(7)
Mo2 Mo1_1 O2_1 37_555 20_555 155.8(8)
Mo2 Mo1_1 O2_1 37_555 25_555 82.8(9)
Mo2 Mo1_1 O2_1 37_555 28_545 90.0(9)
Mo2 Mo1_1 O2_1 37_555 37_555 32.2(5)
Mo2 Mo1_1 O2_1 37_555 39_545 134.9(6)
Mo2 Mo1_1 O2_2 37_555 9_555 96.9(9)
Mo2 Mo1_1 O2_2 37_555 11_556 91.8(9)
Mo2 Mo1_1 O2_2 37_555 17_556 30.4(12)
Mo2 Mo1_1 O2_2 37_555 20_555 158.1(18)
Mo2 Mo1_1 O2_2 37_555 25_555 108.1(15)
Mo2 Mo1_1 O2_2 37_555 28_545 67.1(14)
Mo2 Mo1_1 O2_2 37_555 45_555 45.7(7)
Mo2 Mo1_1 O3 37_555 9_555 97.2(8)
Mo2 Mo1_1 O3 37_555 25_555 83.7(6)
Mo3 Mo1_1 Mo3 21_556 22_555 171.6(11)
Mo3 Mo1_1 Mo3 21_556 29_555 89.9(10)
Mo3 Mo1_1 Mo3 21_556 30_545 90.7(11)
Mo3 Mo1_1 Nd3 21_556 . 58(4)
Mo3 Mo1_1 Nd3 21_556 4_556 118(4)
Mo3 Mo1_1 Nd3 21_556 35_545 61.4(9)
Mo3 Mo1_1 Nd3 21_556 41_555 100(9)
Mo3 Mo1_1 Nd3 21_556 44_545 93(7)
Mo3 Mo1_1 Mo1_1 21_556 41_555 94(8)
Mo3 Mo1_1 Mo1_1 21_556 44_545 86(8)
Mo3 Mo1_1 O2_1 21_556 9_555 93.7(12)
Mo3 Mo1_1 O2_1 21_556 11_556 91.9(12)
Mo3 Mo1_1 O2_1 21_556 17_556 35.3(10)
Mo3 Mo1_1 O2_1 21_556 20_555 153.7(11)
Mo3 Mo1_1 O2_1 21_556 25_555 87.0(11)
Mo3 Mo1_1 O2_1 21_556 28_545 88.9(11)
Mo3 Mo1_1 O2_1 21_556 37_555 34.7(9)
Mo3 Mo1_1 O2_1 21_556 39_545 137.5(10)
Mo3 Mo1_1 O2_2 21_556 9_555 98.1(11)
Mo3 Mo1_1 O2_2 21_556 11_556 87.6(11)
Mo3 Mo1_1 O2_2 21_556 17_556 31.6(14)
Mo3 Mo1_1 O2_2 21_556 20_555 154.1(19)
Mo3 Mo1_1 O2_2 21_556 25_555 112.2(17)
Mo3 Mo1_1 O2_2 21_556 28_545 64.9(15)
Mo3 Mo1_1 O2_2 21_556 45_555 41.5(9)
Mo3 Mo1_1 O3 21_556 9_555 94.7(11)
Mo3 Mo1_1 O3 21_556 25_555 86.2(10)
Mo3 Mo1_1 Mo3 22_555 29_555 89.1(10)
Mo3 Mo1_1 Mo3 22_555 30_545 89.9(10)
Mo3 Mo1_1 Nd3 22_555 . 114(4)
Mo3 Mo1_1 Nd3 22_555 4_556 53(4)
Mo3 Mo1_1 Nd3 22_555 35_545 126.0(10)
Mo3 Mo1_1 Nd3 22_555 41_555 83(8)
Mo3 Mo1_1 Nd3 22_555 44_545 88(7)
Mo3 Mo1_1 Mo1_1 22_555 41_555 78(8)
Mo3 Mo1_1 Mo1_1 22_555 44_545 86(8)
Mo3 Mo1_1 O2_1 22_555 9_555 90.1(12)
Mo3 Mo1_1 O2_1 22_555 11_556 93.2(12)
Mo3 Mo1_1 O2_1 22_555 17_556 153.1(11)
Mo3 Mo1_1 O2_1 22_555 20_555 34.6(10)
Mo3 Mo1_1 O2_1 22_555 25_555 87.2(11)
Mo3 Mo1_1 O2_1 22_555 28_545 86.6(11)
Mo3 Mo1_1 O2_1 22_555 37_555 136.9(10)
Mo3 Mo1_1 O2_1 22_555 39_545 34.1(9)
Mo3 Mo1_1 O2_2 22_555 9_555 86.2(11)
Mo3 Mo1_1 O2_2 22_555 11_556 98.1(11)
Mo3 Mo1_1 O2_2 22_555 17_556 151.4(19)
Mo3 Mo1_1 O2_2 22_555 20_555 30.5(13)
Mo3 Mo1_1 O2_2 22_555 25_555 63.5(14)
Mo3 Mo1_1 O2_2 22_555 28_545 112.2(17)
Mo3 Mo1_1 O2_2 22_555 45_555 142.8(13)
Mo3 Mo1_1 O3 22_555 9_555 93.7(11)
Mo3 Mo1_1 O3 22_555 25_555 85.4(10)
Mo3 Mo1_1 Mo3 29_555 30_545 176.8(11)
Mo3 Mo1_1 Nd3 29_555 . 87(4)
Mo3 Mo1_1 Nd3 29_555 4_556 84(4)
Mo3 Mo1_1 Nd3 29_555 35_545 119.9(10)
Mo3 Mo1_1 Nd3 29_555 41_555 161(6)
Mo3 Mo1_1 Nd3 29_555 44_545 17(3)
Mo3 Mo1_1 Mo1_1 29_555 41_555 88(8)
Mo3 Mo1_1 Mo1_1 29_555 44_545 81(8)
Mo3 Mo1_1 O2_1 29_555 9_555 33.4(9)
Mo3 Mo1_1 O2_1 29_555 11_556 149.1(10)
Mo3 Mo1_1 O2_1 29_555 17_556 91.2(12)
Mo3 Mo1_1 O2_1 29_555 20_555 89.2(12)
Mo3 Mo1_1 O2_1 29_555 25_555 35.8(10)
Mo3 Mo1_1 O2_1 29_555 28_545 140.4(10)
Mo3 Mo1_1 O2_1 29_555 37_555 87.6(11)
Mo3 Mo1_1 O2_1 29_555 39_545 89.3(11)
Mo3 Mo1_1 O2_2 29_555 9_555 38.5(10)
Mo3 Mo1_1 O2_2 29_555 11_556 144.2(10)
Mo3 Mo1_1 O2_2 29_555 17_556 64.2(15)
Mo3 Mo1_1 O2_2 29_555 20_555 114.5(18)
Mo3 Mo1_1 O2_2 29_555 25_555 32.8(13)
Mo3 Mo1_1 O2_2 29_555 28_545 145.1(16)
Mo3 Mo1_1 O2_2 29_555 45_555 125.8(12)
Mo3 Mo1_1 O3 29_555 9_555 91.0(11)
Mo3 Mo1_1 O3 29_555 25_555 88.0(10)
Mo3 Mo1_1 Nd3 30_545 . 90(4)
Mo3 Mo1_1 Nd3 30_545 4_556 93(4)
Mo3 Mo1_1 Nd3 30_545 35_545 63.0(9)
Mo3 Mo1_1 Nd3 30_545 41_555 22(5)
Mo3 Mo1_1 Nd3 30_545 44_545 166(4)
Mo3 Mo1_1 Mo1_1 30_545 41_555 88(8)
Mo3 Mo1_1 Mo1_1 30_545 44_545 96(8)
Mo3 Mo1_1 O2_1 30_545 9_555 149.7(10)
Mo3 Mo1_1 O2_1 30_545 11_556 34.0(9)
Mo3 Mo1_1 O2_1 30_545 17_556 91.1(12)
Mo3 Mo1_1 O2_1 30_545 20_555 91.7(12)
Mo3 Mo1_1 O2_1 30_545 25_555 141.1(10)
Mo3 Mo1_1 O2_1 30_545 28_545 36.5(10)
Mo3 Mo1_1 O2_1 30_545 37_555 91.0(11)
Mo3 Mo1_1 O2_1 30_545 39_545 88.1(11)
Mo3 Mo1_1 O2_2 30_545 9_555 144.5(10)
Mo3 Mo1_1 O2_2 30_545 11_556 39.0(10)
Mo3 Mo1_1 O2_2 30_545 17_556 117.3(18)
Mo3 Mo1_1 O2_2 30_545 20_555 65.5(15)
Mo3 Mo1_1 O2_2 30_545 25_555 144.5(16)
Mo3 Mo1_1 O2_2 30_545 28_545 33.3(13)
Mo3 Mo1_1 O2_2 30_545 45_555 56.0(9)
Mo3 Mo1_1 O3 30_545 9_555 92.1(11)
Mo3 Mo1_1 O3 30_545 25_555 88.9(10)
Nd3 Mo1_1 Nd3 . 4_556 61(2)
Nd3 Mo1_1 Nd3 . 35_545 112(4)
Nd3 Mo1_1 Nd3 . 41_555 112(8)
Nd3 Mo1_1 Nd3 . 44_545 104(7)
Nd3 Mo1_1 Mo1_1 . 4_556 108(18)
Nd3 Mo1_1 Mo1_1 . 41_555 36(6)
Nd3 Mo1_1 Mo1_1 . 44_545 28(6)
Nd3 Mo1_1 O2_1 . 9_555 117(5)
Nd3 Mo1_1 O2_1 . 11_556 119(5)
Nd3 Mo1_1 O2_1 . 17_556 93(4)
Nd3 Mo1_1 O2_1 . 20_555 148(4)
Nd3 Mo1_1 O2_1 . 25_555 56(4)
Nd3 Mo1_1 O2_1 . 28_545 59(4)
Nd3 Mo1_1 O2_1 . 37_555 23(3)
Nd3 Mo1_1 O2_1 . 39_545 80(3)
Nd3 Mo1_1 O2_2 . 9_555 123(5)
Nd3 Mo1_1 O2_2 . 11_556 121(5)
Nd3 Mo1_1 O2_2 . 17_556 77(4)
Nd3 Mo1_1 O2_2 . 20_555 128(4)
Nd3 Mo1_1 O2_2 . 25_555 81(4)
Nd3 Mo1_1 O2_2 . 28_545 59(4)
Nd3 Mo1_1 O2_2 . 45_555 84(4)
Nd3 Mo1_1 O3 . 9_555 153(5)
Nd3 Mo1_1 O3 . 25_555 28(3)
Nd3 Mo1_1 Nd3 4_556 35_545 155(4)
Nd3 Mo1_1 Nd3 4_556 41_555 105(8)
Nd3 Mo1_1 Nd3 4_556 44_545 98(7)
Nd3 Mo1_1 Mo1_1 4_556 4_556 65(17)
Nd3 Mo1_1 Mo1_1 4_556 41_555 25(6)
Nd3 Mo1_1 Mo1_1 4_556 44_545 33(6)
Nd3 Mo1_1 O2_1 4_556 9_555 111(4)
Nd3 Mo1_1 O2_1 4_556 11_556 121(5)
Nd3 Mo1_1 O2_1 4_556 17_556 153(4)
Nd3 Mo1_1 O2_1 4_556 20_555 88(4)
Nd3 Mo1_1 O2_1 4_556 25_555 56(4)
Nd3 Mo1_1 O2_1 4_556 28_545 62(4)
Nd3 Mo1_1 O2_1 4_556 37_555 84(3)
Nd3 Mo1_1 O2_1 4_556 39_545 20(3)
Nd3 Mo1_1 O2_2 4_556 9_555 113(4)
Nd3 Mo1_1 O2_2 4_556 11_556 128(4)
Nd3 Mo1_1 O2_2 4_556 17_556 128(4)
Nd3 Mo1_1 O2_2 4_556 20_555 75(4)
Nd3 Mo1_1 O2_2 4_556 25_555 53(4)
Nd3 Mo1_1 O2_2 4_556 28_545 87(4)
Nd3 Mo1_1 O2_2 4_556 45_555 133(4)
Nd3 Mo1_1 O3 4_556 9_555 147(4)
Nd3 Mo1_1 O3 4_556 25_555 32(3)
Nd3 Mo1_1 Nd3 35_545 41_555 54(7)
Nd3 Mo1_1 Nd3 35_545 44_545 107(5)
Nd3 Mo1_1 Mo1_1 35_545 4_556 136(10)
Nd3 Mo1_1 Mo1_1 35_545 41_555 140(8)
Nd3 Mo1_1 Mo1_1 35_545 44_545 139(8)
Nd3 Mo1_1 O2_1 35_545 9_555 93.1(7)
Nd3 Mo1_1 O2_1 35_545 11_556 38.5(5)
Nd3 Mo1_1 O2_1 35_545 17_556 35.1(6)
Nd3 Mo1_1 O2_1 35_545 20_555 96.8(7)
Nd3 Mo1_1 O2_1 35_545 25_555 143.3(13)
Nd3 Mo1_1 O2_1 35_545 28_545 93.8(11)
Nd3 Mo1_1 O2_1 35_545 37_555 92.1(10)
Nd3 Mo1_1 O2_1 35_545 39_545 147.9(13)
Nd3 Mo1_1 O2_2 35_545 9_555 91.3(7)
Nd3 Mo1_1 O2_2 35_545 11_556 32.1(6)
Nd3 Mo1_1 O2_2 35_545 17_556 66.1(13)
Nd3 Mo1_1 O2_2 35_545 20_555 97.0(14)
Nd3 Mo1_1 O2_2 35_545 25_555 151.7(15)
Nd3 Mo1_1 O2_2 35_545 28_545 70.3(13)
Nd3 Mo1_1 O2_2 35_545 45_555 29.1(6)
Nd3 Mo1_1 O3 35_545 9_555 46.5(4)
Nd3 Mo1_1 O3 35_545 25_555 134.9(10)
Nd3 Mo1_1 Nd3 41_555 44_545 144(6)
Nd3 Mo1_1 Mo1_1 41_555 41_555 107(10)
Nd3 Mo1_1 Mo1_1 41_555 44_545 117(10)
Nd3 Mo1_1 O2_1 41_555 9_555 128(4)
Nd3 Mo1_1 O2_1 41_555 11_556 16(5)
Nd3 Mo1_1 O2_1 41_555 17_556 88(7)
Nd3 Mo1_1 O2_1 41_555 20_555 74(7)
Nd3 Mo1_1 O2_1 41_555 25_555 160(5)
Nd3 Mo1_1 O2_1 41_555 28_545 57(4)
Nd3 Mo1_1 O2_1 41_555 37_555 110(8)
Nd3 Mo1_1 O2_1 41_555 39_545 94(7)
Nd3 Mo1_1 O2_2 41_555 9_555 123(4)
Nd3 Mo1_1 O2_2 41_555 11_556 23(5)
Nd3 Mo1_1 O2_2 41_555 17_556 118(8)
Nd3 Mo1_1 O2_2 41_555 20_555 54(8)
Nd3 Mo1_1 O2_2 41_555 25_555 147(9)
Nd3 Mo1_1 O2_2 41_555 28_545 54(6)
Nd3 Mo1_1 O2_2 41_555 45_555 59(8)
Nd3 Mo1_1 O3 41_555 9_555 72(3)
Nd3 Mo1_1 O3 41_555 25_555 109(4)
Nd3 Mo1_1 Mo1_1 44_545 41_555 105(10)
Nd3 Mo1_1 Mo1_1 44_545 44_545 98(9)
Nd3 Mo1_1 O2_1 44_545 9_555 16(3)
Nd3 Mo1_1 O2_1 44_545 11_556 132(3)
Nd3 Mo1_1 O2_1 44_545 17_556 84(6)
Nd3 Mo1_1 O2_1 44_545 20_555 79(6)
Nd3 Mo1_1 O2_1 44_545 25_555 53(3)
Nd3 Mo1_1 O2_1 44_545 28_545 157(4)
Nd3 Mo1_1 O2_1 44_545 37_555 100(6)
Nd3 Mo1_1 O2_1 44_545 39_545 98(6)
Nd3 Mo1_1 O2_2 44_545 9_555 21(3)
Nd3 Mo1_1 O2_2 44_545 11_556 127(3)
Nd3 Mo1_1 O2_2 44_545 17_556 63(7)
Nd3 Mo1_1 O2_2 44_545 20_555 108(7)
Nd3 Mo1_1 O2_2 44_545 25_555 45(5)
Nd3 Mo1_1 O2_2 44_545 28_545 157(8)
Nd3 Mo1_1 O2_2 44_545 45_555 121(7)
Nd3 Mo1_1 O3 44_545 9_555 74(3)
Nd3 Mo1_1 O3 44_545 25_555 105(3)
Mo1_1 Mo1_1 Mo1_1 4_556 41_555 84(13)
Mo1_1 Mo1_1 Mo1_1 4_556 44_545 84(13)
Mo1_1 Mo1_1 O2_1 4_556 9_555 5E1(3)
Mo1_1 Mo1_1 O2_1 4_556 37_555 12E1(3)
Mo1_1 Mo1_1 O2_2 4_556 11_556 13E1(3)
Mo1_1 Mo1_1 O2_2 4_556 28_545 15E1(3)
Mo1_1 Mo1_1 O3 4_556 9_555 89(9)
Mo1_1 Mo1_1 O3 4_556 25_555 89(9)
Mo1_1 Mo1_1 Mo1_1 41_555 44_545 11(8)
Mo1_1 Mo1_1 O2_1 41_555 9_555 121(8)
Mo1_1 Mo1_1 O2_1 41_555 11_556 122(8)
Mo1_1 Mo1_1 O2_1 41_555 17_556 129(8)
Mo1_1 Mo1_1 O2_1 41_555 20_555 113(8)
Mo1_1 Mo1_1 O2_1 41_555 25_555 53(8)
Mo1_1 Mo1_1 O2_1 41_555 28_545 52(8)
Mo1_1 Mo1_1 O2_1 41_555 37_555 59(7)
Mo1_1 Mo1_1 O2_1 41_555 39_545 44(7)
Mo1_1 Mo1_1 O2_2 41_555 9_555 125(8)
Mo1_1 Mo1_1 O2_2 41_555 11_556 127(8)
Mo1_1 Mo1_1 O2_2 41_555 17_556 110(8)
Mo1_1 Mo1_1 O2_2 41_555 20_555 95(8)
Mo1_1 Mo1_1 O2_2 41_555 25_555 64(8)
Mo1_1 Mo1_1 O2_2 41_555 28_545 71(8)
Mo1_1 Mo1_1 O2_2 41_555 45_555 112(8)
Mo1_1 Mo1_1 O3 41_555 9_555 172(8)
Mo1_1 Mo1_1 O3 41_555 25_555 7(7)
Mo1_1 Mo1_1 O2_1 44_545 9_555 114(8)
Mo1_1 Mo1_1 O2_1 44_545 11_556 130(8)
Mo1_1 Mo1_1 O2_1 44_545 17_556 121(8)
Mo1_1 Mo1_1 O2_1 44_545 20_555 120(8)
Mo1_1 Mo1_1 O2_1 44_545 25_555 45(7)
Mo1_1 Mo1_1 O2_1 44_545 28_545 60(7)
Mo1_1 Mo1_1 O2_1 44_545 37_555 51(8)
Mo1_1 Mo1_1 O2_1 44_545 39_545 52(8)
Mo1_1 Mo1_1 O2_2 44_545 9_555 119(8)
Mo1_1 Mo1_1 O2_2 44_545 11_556 135(8)
Mo1_1 Mo1_1 O2_2 44_545 17_556 99(8)
Mo1_1 Mo1_1 O2_2 44_545 20_555 106(8)
Mo1_1 Mo1_1 O2_2 44_545 25_555 61(8)
Mo1_1 Mo1_1 O2_2 44_545 28_545 74(8)
Mo1_1 Mo1_1 O2_2 44_545 45_555 110(8)
Mo1_1 Mo1_1 O3 44_545 9_555 172(8)
Mo1_1 Mo1_1 O3 44_545 25_555 7(7)
O2_1 Mo1_1 O2_1 9_555 11_556 115.8(6)
O2_1 Mo1_1 O2_1 9_555 17_556 75.9(10)
O2_1 Mo1_1 O2_1 9_555 20_555 71.8(9)
O2_1 Mo1_1 O2_1 9_555 25_555 69.2(11)
O2_1 Mo1_1 O2_1 9_555 28_545 173.1(12)
O2_1 Mo1_1 O2_1 9_555 37_555 109.3(14)
O2_1 Mo1_1 O2_1 9_555 39_545 108.1(14)
O2_1 Mo1_1 O2_2 9_555 9_555 6.4(6)
O2_1 Mo1_1 O2_2 9_555 11_556 111.2(7)
O2_1 Mo1_1 O2_2 9_555 17_556 62.0(14)
O2_1 Mo1_1 O2_2 9_555 20_555 102.2(16)
O2_1 Mo1_1 O2_2 9_555 25_555 58.9(14)
O2_1 Mo1_1 O2_2 9_555 28_545 157(2)
O2_1 Mo1_1 O2_2 9_555 45_555 111.7(11)
O2_1 Mo1_1 O3 9_555 9_555 57.7(5)
O2_1 Mo1_1 O3 9_555 25_555 121.3(11)
O2_1 Mo1_1 O2_1 11_556 17_556 73.3(9)
O2_1 Mo1_1 O2_1 11_556 20_555 76.0(10)
O2_1 Mo1_1 O2_1 11_556 25_555 175.0(11)
O2_1 Mo1_1 O2_1 11_556 28_545 70.5(11)
O2_1 Mo1_1 O2_1 11_556 37_555 110.6(14)
O2_1 Mo1_1 O2_1 11_556 39_545 109.4(14)
O2_1 Mo1_1 O2_2 11_556 9_555 111.0(7)
O2_1 Mo1_1 O2_2 11_556 11_556 6.5(7)
O2_1 Mo1_1 O2_2 11_556 17_556 104.4(16)
O2_1 Mo1_1 O2_2 11_556 20_555 62.8(14)
O2_1 Mo1_1 O2_2 11_556 25_555 155(2)
O2_1 Mo1_1 O2_2 11_556 28_545 60.4(14)
O2_1 Mo1_1 O2_2 11_556 45_555 50.5(9)
O2_1 Mo1_1 O3 11_556 9_555 58.1(5)
O2_1 Mo1_1 O3 11_556 25_555 122.9(11)
O2_1 Mo1_1 O2_1 17_556 20_555 118.5(8)
O2_1 Mo1_1 O2_1 17_556 25_555 108.2(14)
O2_1 Mo1_1 O2_1 17_556 28_545 109.6(14)
O2_1 Mo1_1 O2_1 17_556 37_555 70.0(11)
O2_1 Mo1_1 O2_1 17_556 39_545 172.8(11)
O2_1 Mo1_1 O2_2 17_556 9_555 77.5(9)
O2_1 Mo1_1 O2_2 17_556 11_556 67.1(9)
O2_1 Mo1_1 O2_2 17_556 17_556 31.1(12)
O2_1 Mo1_1 O2_2 17_556 20_555 130.0(15)
O2_1 Mo1_1 O2_2 17_556 25_555 123.4(19)
O2_1 Mo1_1 O2_2 17_556 28_545 81.8(16)
O2_1 Mo1_1 O2_2 17_556 45_555 36.6(8)
O2_1 Mo1_1 O3 17_556 9_555 59.4(6)
O2_1 Mo1_1 O3 17_556 25_555 121.5(12)
O2_1 Mo1_1 O2_1 20_555 25_555 106.9(14)
O2_1 Mo1_1 O2_1 20_555 28_545 108.2(14)
O2_1 Mo1_1 O2_1 20_555 37_555 171.1(12)
O2_1 Mo1_1 O2_1 20_555 39_545 68.7(11)
O2_1 Mo1_1 O2_2 20_555 9_555 65.9(9)
O2_1 Mo1_1 O2_2 20_555 11_556 78.0(9)
O2_1 Mo1_1 O2_2 20_555 17_556 128.7(15)
O2_1 Mo1_1 O2_2 20_555 20_555 30.4(12)
O2_1 Mo1_1 O2_2 20_555 25_555 79.5(16)
O2_1 Mo1_1 O2_2 20_555 28_545 124.3(19)
O2_1 Mo1_1 O2_2 20_555 45_555 123.1(11)
O2_1 Mo1_1 O3 20_555 9_555 59.0(6)
O2_1 Mo1_1 O3 20_555 25_555 120.0(12)
O2_1 Mo1_1 O2_1 25_555 28_545 104.6(7)
O2_1 Mo1_1 O2_1 25_555 37_555 66.1(7)
O2_1 Mo1_1 O2_1 25_555 39_545 68.5(8)
O2_1 Mo1_1 O2_2 25_555 9_555 74.0(11)
O2_1 Mo1_1 O2_2 25_555 11_556 174.6(15)
O2_1 Mo1_1 O2_2 25_555 17_556 77.1(16)
O2_1 Mo1_1 O2_2 25_555 20_555 117.6(18)
O2_1 Mo1_1 O2_2 25_555 25_555 27.4(11)
O2_1 Mo1_1 O2_2 25_555 28_545 114.8(13)
O2_1 Mo1_1 O2_2 25_555 45_555 128.0(13)
O2_1 Mo1_1 O3 25_555 9_555 126.8(13)
O2_1 Mo1_1 O3 25_555 25_555 52.2(5)
O2_1 Mo1_1 O2_1 28_545 37_555 69.7(8)
O2_1 Mo1_1 O2_1 28_545 39_545 66.1(7)
O2_1 Mo1_1 O2_2 28_545 9_555 172.7(15)
O2_1 Mo1_1 O2_2 28_545 11_556 75.3(11)
O2_1 Mo1_1 O2_2 28_545 17_556 120.4(18)
O2_1 Mo1_1 O2_2 28_545 20_555 77.8(16)
O2_1 Mo1_1 O2_2 28_545 25_555 114.2(13)
O2_1 Mo1_1 O2_2 28_545 28_545 27.8(11)
O2_1 Mo1_1 O2_2 28_545 45_555 74.3(11)
O2_1 Mo1_1 O3 28_545 9_555 128.5(13)
O2_1 Mo1_1 O3 28_545 25_555 52.4(5)
O2_1 Mo1_1 O2_1 37_555 39_545 102.9(5)
O2_1 Mo1_1 O2_2 37_555 9_555 115.4(13)
O2_1 Mo1_1 O2_2 37_555 11_556 109.2(12)
O2_1 Mo1_1 O2_2 37_555 17_556 56.7(14)
O2_1 Mo1_1 O2_2 37_555 20_555 146.7(17)
O2_1 Mo1_1 O2_2 37_555 25_555 93.4(13)
O2_1 Mo1_1 O2_2 37_555 28_545 57.7(13)
O2_1 Mo1_1 O2_2 37_555 45_555 65.3(9)
O2_1 Mo1_1 O3 37_555 9_555 129.4(13)
O2_1 Mo1_1 O3 37_555 25_555 51.6(4)
O2_1 Mo1_1 O2_2 39_545 9_555 107.1(12)
O2_1 Mo1_1 O2_2 39_545 11_556 115.8(13)
O2_1 Mo1_1 O2_2 39_545 17_556 145.3(17)
O2_1 Mo1_1 O2_2 39_545 20_555 55.8(14)
O2_1 Mo1_1 O2_2 39_545 25_555 56.6(13)
O2_1 Mo1_1 O2_2 39_545 28_545 93.7(14)
O2_1 Mo1_1 O2_2 39_545 45_555 140.2(12)
O2_1 Mo1_1 O3 39_545 9_555 127.7(12)
O2_1 Mo1_1 O3 39_545 25_555 51.3(4)
O2_2 Mo1_1 O2_2 9_555 11_556 106.7(8)
O2_2 Mo1_1 O2_2 9_555 17_556 66.6(14)
O2_2 Mo1_1 O2_2 9_555 20_555 96.3(15)
O2_2 Mo1_1 O2_2 9_555 25_555 61.4(14)
O2_2 Mo1_1 O2_2 9_555 28_545 159.2(17)
O2_2 Mo1_1 O2_2 9_555 45_555 112.3(10)
O2_2 Mo1_1 O3 9_555 9_555 53.0(7)
O2_2 Mo1_1 O3 9_555 25_555 125.8(11)
O2_2 Mo1_1 O2_2 11_556 17_556 98.2(15)
O2_2 Mo1_1 O2_2 11_556 20_555 67.7(14)
O2_2 Mo1_1 O2_2 11_556 25_555 157.4(17)
O2_2 Mo1_1 O2_2 11_556 28_545 62.6(14)
O2_2 Mo1_1 O2_2 11_556 45_555 46.6(9)
O2_2 Mo1_1 O3 11_556 9_555 53.7(7)
O2_2 Mo1_1 O3 11_556 25_555 127.4(11)
O2_2 Mo1_1 O2_2 17_556 20_555 154.6(16)
O2_2 Mo1_1 O2_2 17_556 25_555 94(2)
O2_2 Mo1_1 O2_2 17_556 28_545 96(2)
O2_2 Mo1_1 O2_2 17_556 45_555 61.6(15)
O2_2 Mo1_1 O3 17_556 9_555 77.5(12)
O2_2 Mo1_1 O3 17_556 25_555 102.9(14)
O2_2 Mo1_1 O2_2 20_555 25_555 94(2)
O2_2 Mo1_1 O2_2 20_555 28_545 96(2)
O2_2 Mo1_1 O2_2 20_555 45_555 112.8(17)
O2_2 Mo1_1 O3 20_555 9_555 77.2(12)
O2_2 Mo1_1 O3 20_555 25_555 102.4(14)
O2_2 Mo1_1 O2_2 25_555 28_545 134.7(15)
O2_2 Mo1_1 O2_2 25_555 45_555 153.6(18)
O2_2 Mo1_1 O3 25_555 9_555 111.6(15)
O2_2 Mo1_1 O3 25_555 25_555 67.1(10)
O2_2 Mo1_1 O2_2 28_545 45_555 47.1(13)
O2_2 Mo1_1 O3 28_545 9_555 113.7(15)
O2_2 Mo1_1 O3 28_545 25_555 67.6(11)
O2_2 Mo1_1 O3 45_555 9_555 75.2(8)
O2_2 Mo1_1 O3 45_555 25_555 106.1(10)
O3 Mo1_1 O3 9_555 25_555 178.6(14)
Nd1 Nd1_1 O1 . . 116.16(6)
Nd1 Nd1_1 O1 . 4_555 116.16(6)
Nd1 Nd1_1 O1 . 13_555 116.16(6)
Nd1 Nd1_1 O1 . 15_555 116.16(6)
Nd1 Nd1_1 O2 . 29_555 47.51(5)
Nd1 Nd1_1 O2 . 30_544 47.51(5)
Nd1 Nd1_1 O2 . 45_554 47.51(5)
Nd1 Nd1_1 O2 . 46_545 47.51(5)
Nd1 Nd1_1 Nd1_1 . 5_555 135.000(4)
Nd1 Nd1_1 Nd1_1 . 6_555 135.000(4)
Nd1 Nd1_1 Nd1_1 . 9_555 135.000(4)
Nd1 Nd1_1 Nd1_1 . 10_555 135.000(4)
Nd1 Nd1_1 O2_1 . 29_555 48.6(3)
Nd1 Nd1_1 O2_1 . 30_544 48.6(3)
Nd1 Nd1_1 O2_1 . 45_554 48.6(3)
Nd1 Nd1_1 O2_1 . 46_545 48.6(3)
Nd1 Nd1_1 O2_2 . 29_555 57.7(7)
Nd1 Nd1_1 O2_2 . 30_544 57.7(7)
Nd1 Nd1_1 O2_2 . 45_554 57.7(7)
Nd1 Nd1_1 O2_2 . 46_545 57.7(7)
Nd1 Nd1_1 O3 . 29_555 0.0(5)
O1 Nd1_1 O1 . 4_555 127.68(8)
O1 Nd1_1 O1 . 13_555 78.79(8)
O1 Nd1_1 O1 . 15_555 78.79(8)
O1 Nd1_1 O2 . 29_555 71.12(7)
O1 Nd1_1 O2 . 30_544 156.81(7)
O1 Nd1_1 O2 . 45_554 121.71(7)
O1 Nd1_1 O2 . 46_545 94.01(7)
O1 Nd1_1 Nd1_1 . 5_555 40.49(6)
O1 Nd1_1 Nd1_1 . 6_555 97.88(6)
O1 Nd1_1 Nd1_1 . 9_555 40.49(6)
O1 Nd1_1 Nd1_1 . 10_555 97.88(6)
O1 Nd1_1 O2_1 . 29_555 67.6(3)
O1 Nd1_1 O2_1 . 30_544 164.7(3)
O1 Nd1_1 O2_1 . 45_554 108.5(3)
O1 Nd1_1 O2_1 . 46_545 105.4(4)
O1 Nd1_1 O2_2 . 29_555 65.5(7)
O1 Nd1_1 O2_2 . 30_544 152.2(7)
O1 Nd1_1 O2_2 . 45_554 128.9(7)
O1 Nd1_1 O2_2 . 46_545 80.9(7)
O1 Nd1_1 O3 . 29_555 116.16(6)
O1 Nd1_1 O1 4_555 13_555 78.79(8)
O1 Nd1_1 O1 4_555 15_555 78.79(8)
O1 Nd1_1 O2 4_555 29_555 156.81(7)
O1 Nd1_1 O2 4_555 30_544 71.12(7)
O1 Nd1_1 O2 4_555 45_554 94.01(7)
O1 Nd1_1 O2 4_555 46_545 121.71(7)
O1 Nd1_1 Nd1_1 4_555 5_555 97.88(6)
O1 Nd1_1 Nd1_1 4_555 6_555 40.49(6)
O1 Nd1_1 Nd1_1 4_555 9_555 97.88(6)
O1 Nd1_1 Nd1_1 4_555 10_555 40.49(6)
O1 Nd1_1 O2_1 4_555 29_555 164.7(3)
O1 Nd1_1 O2_1 4_555 30_544 67.6(3)
O1 Nd1_1 O2_1 4_555 45_554 105.4(4)
O1 Nd1_1 O2_1 4_555 46_545 108.5(3)
O1 Nd1_1 O2_2 4_555 29_555 152.2(7)
O1 Nd1_1 O2_2 4_555 30_544 65.5(7)
O1 Nd1_1 O2_2 4_555 45_554 80.9(7)
O1 Nd1_1 O2_2 4_555 46_545 128.9(7)
O1 Nd1_1 O3 4_555 29_555 116.16(6)
O1 Nd1_1 O1 13_555 15_555 127.68(8)
O1 Nd1_1 O2 13_555 29_555 94.01(7)
O1 Nd1_1 O2 13_555 30_544 121.71(7)
O1 Nd1_1 O2 13_555 45_554 71.12(7)
O1 Nd1_1 O2 13_555 46_545 156.81(7)
O1 Nd1_1 Nd1_1 13_555 5_555 40.49(6)
O1 Nd1_1 Nd1_1 13_555 6_555 97.88(6)
O1 Nd1_1 Nd1_1 13_555 9_555 97.88(6)
O1 Nd1_1 Nd1_1 13_555 10_555 40.49(6)
O1 Nd1_1 O2_1 13_555 29_555 105.4(4)
O1 Nd1_1 O2_1 13_555 30_544 108.5(3)
O1 Nd1_1 O2_1 13_555 45_554 67.6(3)
O1 Nd1_1 O2_1 13_555 46_545 164.7(3)
O1 Nd1_1 O2_2 13_555 29_555 80.9(7)
O1 Nd1_1 O2_2 13_555 30_544 128.9(7)
O1 Nd1_1 O2_2 13_555 45_554 65.5(7)
O1 Nd1_1 O2_2 13_555 46_545 152.2(7)
O1 Nd1_1 O3 13_555 29_555 116.16(6)
O1 Nd1_1 O2 15_555 29_555 121.71(7)
O1 Nd1_1 O2 15_555 30_544 94.01(7)
O1 Nd1_1 O2 15_555 45_554 156.81(7)
O1 Nd1_1 O2 15_555 46_545 71.12(7)
O1 Nd1_1 Nd1_1 15_555 5_555 97.88(6)
O1 Nd1_1 Nd1_1 15_555 6_555 40.49(6)
O1 Nd1_1 Nd1_1 15_555 9_555 40.49(6)
O1 Nd1_1 Nd1_1 15_555 10_555 97.88(6)
O1 Nd1_1 O2_1 15_555 29_555 108.5(3)
O1 Nd1_1 O2_1 15_555 30_544 105.4(4)
O1 Nd1_1 O2_1 15_555 45_554 164.7(3)
O1 Nd1_1 O2_1 15_555 46_545 67.6(3)
O1 Nd1_1 O2_2 15_555 29_555 128.9(7)
O1 Nd1_1 O2_2 15_555 30_544 80.9(7)
O1 Nd1_1 O2_2 15_555 45_554 152.2(7)
O1 Nd1_1 O2_2 15_555 46_545 65.5(7)
O1 Nd1_1 O3 15_555 29_555 116.16(6)
O2 Nd1_1 O2 29_555 30_544 95.02(7)
O2 Nd1_1 O2 29_555 45_554 62.85(7)
O2 Nd1_1 O2 29_555 46_545 62.85(7)
O2 Nd1_1 Nd1_1 29_555 5_555 90.26(5)
O2 Nd1_1 Nd1_1 29_555 6_555 161.94(5)
O2 Nd1_1 Nd1_1 29_555 9_555 104.98(5)
O2 Nd1_1 Nd1_1 29_555 10_555 134.17(5)
O2 Nd1_1 O2_1 29_555 29_555 13.3(3)
O2 Nd1_1 O2_1 29_555 30_544 94.6(4)
O2 Nd1_1 O2_1 29_555 45_554 51.9(4)
O2 Nd1_1 O2_1 29_555 46_545 73.9(3)
O2 Nd1_1 O2_2 29_555 29_555 13.4(7)
O2 Nd1_1 O2_2 29_555 30_544 104.6(7)
O2 Nd1_1 O2_2 29_555 45_554 76.0(7)
O2 Nd1_1 O2_2 29_555 46_545 61.3(7)
O2 Nd1_1 O3 29_555 29_555 47.51(5)
O2 Nd1_1 O2 30_544 45_554 62.85(7)
O2 Nd1_1 O2 30_544 46_545 62.85(7)
O2 Nd1_1 Nd1_1 30_544 5_555 161.94(5)
O2 Nd1_1 Nd1_1 30_544 6_555 90.26(5)
O2 Nd1_1 Nd1_1 30_544 9_555 134.17(5)
O2 Nd1_1 Nd1_1 30_544 10_555 104.98(5)
O2 Nd1_1 O2_1 30_544 29_555 94.6(4)
O2 Nd1_1 O2_1 30_544 30_544 13.3(3)
O2 Nd1_1 O2_1 30_544 45_554 73.9(3)
O2 Nd1_1 O2_1 30_544 46_545 51.9(4)
O2 Nd1_1 O2_2 30_544 29_555 104.6(7)
O2 Nd1_1 O2_2 30_544 30_544 13.4(7)
O2 Nd1_1 O2_2 30_544 45_554 61.3(7)
O2 Nd1_1 O2_2 30_544 46_545 76.0(7)
O2 Nd1_1 O3 30_544 29_555 47.51(5)
O2 Nd1_1 O2 45_554 46_545 95.02(7)
O2 Nd1_1 Nd1_1 45_554 5_555 104.98(5)
O2 Nd1_1 Nd1_1 45_554 6_555 134.17(5)
O2 Nd1_1 Nd1_1 45_554 9_555 161.94(5)
O2 Nd1_1 Nd1_1 45_554 10_555 90.26(5)
O2 Nd1_1 O2_1 45_554 29_555 73.9(3)
O2 Nd1_1 O2_1 45_554 30_544 51.9(4)
O2 Nd1_1 O2_1 45_554 45_554 13.3(3)
O2 Nd1_1 O2_1 45_554 46_545 94.6(4)
O2 Nd1_1 O2_2 45_554 29_555 61.3(7)
O2 Nd1_1 O2_2 45_554 30_544 76.0(7)
O2 Nd1_1 O2_2 45_554 45_554 13.4(7)
O2 Nd1_1 O2_2 45_554 46_545 104.6(7)
O2 Nd1_1 O3 45_554 29_555 47.51(5)
O2 Nd1_1 Nd1_1 46_545 5_555 134.17(5)
O2 Nd1_1 Nd1_1 46_545 6_555 104.98(5)
O2 Nd1_1 Nd1_1 46_545 9_555 90.26(5)
O2 Nd1_1 Nd1_1 46_545 10_555 161.94(5)
O2 Nd1_1 O2_1 46_545 29_555 51.9(4)
O2 Nd1_1 O2_1 46_545 30_544 73.9(3)
O2 Nd1_1 O2_1 46_545 45_554 94.6(4)
O2 Nd1_1 O2_1 46_545 46_545 13.3(3)
O2 Nd1_1 O2_2 46_545 29_555 76.0(7)
O2 Nd1_1 O2_2 46_545 30_544 61.3(7)
O2 Nd1_1 O2_2 46_545 45_554 104.6(7)
O2 Nd1_1 O2_2 46_545 46_545 13.4(7)
O2 Nd1_1 O3 46_545 29_555 47.51(5)
Nd1_1 Nd1_1 Nd1_1 5_555 6_555 90.000(8)
Nd1_1 Nd1_1 Nd1_1 5_555 9_555 60.000(4)
Nd1_1 Nd1_1 Nd1_1 5_555 10_555 60.000(4)
Nd1_1 Nd1_1 O2_1 5_555 29_555 94.5(4)
Nd1_1 Nd1_1 O2_1 5_555 30_544 149.0(3)
Nd1_1 Nd1_1 O2_1 5_555 45_554 96.2(2)
Nd1_1 Nd1_1 O2_1 5_555 46_545 145.9(4)
Nd1_1 Nd1_1 O2_2 5_555 29_555 78.3(7)
Nd1_1 Nd1_1 O2_2 5_555 30_544 163.3(7)
Nd1_1 Nd1_1 O2_2 5_555 45_554 103.6(7)
Nd1_1 Nd1_1 O2_2 5_555 46_545 121.4(7)
Nd1_1 Nd1_1 O3 5_555 29_555 135.000(4)
Nd1_1 Nd1_1 Nd1_1 6_555 9_555 60.000(4)
Nd1_1 Nd1_1 Nd1_1 6_555 10_555 60.000(4)
Nd1_1 Nd1_1 O2_1 6_555 29_555 149.0(3)
Nd1_1 Nd1_1 O2_1 6_555 30_544 94.5(4)
Nd1_1 Nd1_1 O2_1 6_555 45_554 145.9(4)
Nd1_1 Nd1_1 O2_1 6_555 46_545 96.2(2)
Nd1_1 Nd1_1 O2_2 6_555 29_555 163.3(7)
Nd1_1 Nd1_1 O2_2 6_555 30_544 78.3(7)
Nd1_1 Nd1_1 O2_2 6_555 45_554 121.4(7)
Nd1_1 Nd1_1 O2_2 6_555 46_545 103.6(7)
Nd1_1 Nd1_1 O3 6_555 29_555 135.000(4)
Nd1_1 Nd1_1 Nd1_1 9_555 10_555 90.000(8)
Nd1_1 Nd1_1 O2_1 9_555 29_555 96.2(2)
Nd1_1 Nd1_1 O2_1 9_555 30_544 145.9(4)
Nd1_1 Nd1_1 O2_1 9_555 45_554 149.0(3)
Nd1_1 Nd1_1 O2_1 9_555 46_545 94.5(4)
Nd1_1 Nd1_1 O2_2 9_555 29_555 103.6(7)
Nd1_1 Nd1_1 O2_2 9_555 30_544 121.4(7)
Nd1_1 Nd1_1 O2_2 9_555 45_554 163.3(7)
Nd1_1 Nd1_1 O2_2 9_555 46_545 78.3(7)
Nd1_1 Nd1_1 O3 9_555 29_555 135.000(4)
Nd1_1 Nd1_1 O2_1 10_555 29_555 145.9(4)
Nd1_1 Nd1_1 O2_1 10_555 30_544 96.2(2)
Nd1_1 Nd1_1 O2_1 10_555 45_554 94.5(4)
Nd1_1 Nd1_1 O2_1 10_555 46_545 149.0(3)
Nd1_1 Nd1_1 O2_2 10_555 29_555 121.4(7)
Nd1_1 Nd1_1 O2_2 10_555 30_544 103.6(7)
Nd1_1 Nd1_1 O2_2 10_555 45_554 78.3(7)
Nd1_1 Nd1_1 O2_2 10_555 46_545 163.3(7)
Nd1_1 Nd1_1 O3 10_555 29_555 135.000(4)
O2_1 Nd1_1 O2_1 29_555 30_544 97.2(4)
O2_1 Nd1_1 O2_1 29_555 45_554 64.1(5)
O2_1 Nd1_1 O2_1 29_555 46_545 64.1(5)
O2_1 Nd1_1 O2_2 29_555 29_555 24.7(8)
O2_1 Nd1_1 O2_2 29_555 30_544 101.7(8)
O2_1 Nd1_1 O2_2 29_555 45_554 87.4(8)
O2_1 Nd1_1 O2_2 29_555 46_545 48.7(8)
O2_1 Nd1_1 O3 29_555 29_555 48.6(3)
O2_1 Nd1_1 O2_1 30_544 45_554 64.1(5)
O2_1 Nd1_1 O2_1 30_544 46_545 64.1(5)
O2_1 Nd1_1 O2_2 30_544 29_555 101.7(8)
O2_1 Nd1_1 O2_2 30_544 30_544 24.7(8)
O2_1 Nd1_1 O2_2 30_544 45_554 48.7(8)
O2_1 Nd1_1 O2_2 30_544 46_545 87.4(8)
O2_1 Nd1_1 O3 30_544 29_555 48.6(3)
O2_1 Nd1_1 O2_1 45_554 46_545 97.2(4)
O2_1 Nd1_1 O2_2 45_554 29_555 48.7(8)
O2_1 Nd1_1 O2_2 45_554 30_544 87.4(8)
O2_1 Nd1_1 O2_2 45_554 45_554 24.7(8)
O2_1 Nd1_1 O2_2 45_554 46_545 101.7(8)
O2_1 Nd1_1 O3 45_554 29_555 48.6(3)
O2_1 Nd1_1 O2_2 46_545 29_555 87.4(8)
O2_1 Nd1_1 O2_2 46_545 30_544 48.7(8)
O2_1 Nd1_1 O2_2 46_545 45_554 101.7(8)
O2_1 Nd1_1 O2_2 46_545 46_545 24.7(8)
O2_1 Nd1_1 O3 46_545 29_555 48.6(3)
O2_2 Nd1_1 O2_2 29_555 30_544 115.5(10)
O2_2 Nd1_1 O2_2 29_555 45_554 73.4(10)
O2_2 Nd1_1 O2_2 29_555 46_545 73.4(10)
O2_2 Nd1_1 O3 29_555 29_555 57.7(7)
O2_2 Nd1_1 O2_2 30_544 45_554 73.4(10)
O2_2 Nd1_1 O2_2 30_544 46_545 73.4(10)
O2_2 Nd1_1 O3 30_544 29_555 57.7(7)
O2_2 Nd1_1 O2_2 45_554 46_545 115.5(10)
O2_2 Nd1_1 O3 45_554 29_555 57.7(7)
O2_2 Nd1_1 O3 46_545 29_555 57.7(7)
Nd1 O2_1 Nd2 33_555 . 106.1(4)
Nd1 O2_1 Pb 33_555 . 106.8(6)
Nd1 O2_1 Pb 33_555 5_555 106.7(10)
Nd1 O2_1 Pb 33_555 9_555 104.9(7)
Nd1 O2_1 Pb 33_555 25_555 105.5(6)
Nd1 O2_1 Pb 33_555 29_555 105.6(9)
Nd1 O2_1 Pb 33_555 33_555 107.5(8)
Nd1 O2_1 Mo1 33_555 5_555 107.4(8)
Nd1 O2_1 Mo1 33_555 17_555 111.7(4)
Nd1 O2_1 O1 33_555 25_555 53.4(2)
Nd1 O2_1 O2 33_555 . 89.8(13)
Nd1 O2_1 O2 33_555 4_565 100.3(4)
Nd1 O2_1 O2 33_555 13_555 123.0(8)
Nd1 O2_1 O2 33_555 15_565 51.5(2)
Nd1 O2_1 O2 33_555 16_655 64.0(5)
Nd1 O2_1 O2 33_555 29_555 127.1(8)
Nd1 O2_1 O2 33_555 33_555 118.2(5)
Nd1 O2_1 O2 33_555 41_554 145.7(5)
Nd1 O2_1 O2 33_555 44_555 93.5(3)
Nd1 O2_1 Mo2 33_555 . 113.5(5)
Nd1 O2_1 Mo2 33_555 5_555 105.4(4)
Nd1 O2_1 Mo2 33_555 9_555 105.3(4)
Nd1 O2_1 Mo2 33_555 25_555 101.3(4)
Nd1 O2_1 Mo2 33_555 29_555 106.4(5)
Nd1 O2_1 Mo2 33_555 33_555 106.4(4)
Nd1 O2_1 Mo3 33_555 . 106.0(10)
Nd1 O2_1 Mo3 33_555 5_555 110.3(11)
Nd1 O2_1 Mo3 33_555 9_555 103.1(7)
Nd1 O2_1 Mo3 33_555 25_555 105.5(10)
Nd1 O2_1 Mo3 33_555 29_555 102.9(8)
Nd1 O2_1 Mo3 33_555 33_555 110.5(10)
Nd1 O2_1 Nd3 33_555 5_555 104.6(8)
Nd1 O2_1 Nd3 33_555 8_655 114.4(9)
Nd1 O2_1 Nd3 33_555 17_555 112.2(5)
Nd1 O2_1 Nd3 33_555 20_565 115.8(5)
Nd1 O2_1 Nd3 33_555 25_555 114.3(5)
Nd1 O2_1 Nd3 33_555 28_554 103.6(5)
Nd1 O2_1 Nd3 33_555 37_554 106.3(9)
Nd1 O2_1 Nd3 33_555 40_555 104.0(8)
Nd1 O2_1 Mo1_1 33_555 5_555 105.2(11)
Nd1 O2_1 Mo1_1 33_555 8_655 106.5(11)
Nd1 O2_1 Mo1_1 33_555 17_555 109.2(9)
Nd1 O2_1 Mo1_1 33_555 20_565 110.6(9)
Nd1 O2_1 Mo1_1 33_555 25_555 113.6(8)
Nd1 O2_1 Mo1_1 33_555 28_554 112.9(9)
Nd1 O2_1 Mo1_1 33_555 37_554 108.5(11)
Nd1 O2_1 Mo1_1 33_555 40_555 109.2(11)
Nd1 O2_1 Nd1_1 33_555 33_555 3.97(2)
Nd1 O2_1 O2_1 33_555 13_555 127.2(8)
Nd1 O2_1 O2_1 33_555 15_565 55.8(3)
Nd1 O2_1 O2_1 33_555 16_655 55.8(6)
Nd1 O2_1 O2_1 33_555 29_555 121.0(7)
Nd1 O2_1 O2_1 33_555 33_555 123.9(7)
Nd1 O2_1 O2_2 33_555 . 80.0(18)
Nd1 O2_1 O2_2 33_555 9_555 83.4(7)
Nd1 O2_1 O2_2 33_555 13_555 122.5(9)
Nd1 O2_1 O2_2 33_555 16_655 65.7(10)
Nd1 O2_1 O2_2 33_555 29_555 141.5(12)
Nd1 O2_1 O2_2 33_555 41_554 154.2(9)
Nd1 O2_1 O3 33_555 . 71.6(5)
Nd2 O2_1 Pb . . 3.3(9)
Nd2 O2_1 Pb . 5_555 3.8(4)
Nd2 O2_1 Pb . 9_555 1.3(8)
Nd2 O2_1 Pb . 25_555 3.0(9)
Nd2 O2_1 Pb . 29_555 3.6(3)
Nd2 O2_1 Pb . 33_555 1.5(9)
Nd2 O2_1 Mo1 . 5_555 108.1(4)
Nd2 O2_1 Mo1 . 17_555 112.5(9)
Nd2 O2_1 O1 . 25_555 52.8(2)
Nd2 O2_1 O2 . . 104.0(19)
Nd2 O2_1 O2 . 4_565 140.5(8)
Nd2 O2_1 O2 . 13_555 126.0(5)
Nd2 O2_1 O2 . 15_565 134.6(5)
Nd2 O2_1 O2 . 16_655 116.0(6)
Nd2 O2_1 O2 . 29_555 65.9(3)
Nd2 O2_1 O2 . 33_555 52.4(4)
Nd2 O2_1 O2 . 41_554 92.4(6)
Nd2 O2_1 O2 . 44_555 100.2(7)
Nd2 O2_1 Mo2 . . 7.50(8)
Nd2 O2_1 Mo2 . 5_555 9.65(10)
Nd2 O2_1 Mo2 . 9_555 10.99(6)
Nd2 O2_1 Mo2 . 25_555 4.87(6)
Nd2 O2_1 Mo2 . 29_555 12.65(12)
Nd2 O2_1 Mo2 . 33_555 13.43(8)
Nd2 O2_1 Mo3 . . 13.3(7)
Nd2 O2_1 Mo3 . 5_555 10.5(10)
Nd2 O2_1 Mo3 . 9_555 5.2(8)
Nd2 O2_1 Mo3 . 25_555 12.6(7)
Nd2 O2_1 Mo3 . 29_555 7.4(8)
Nd2 O2_1 Mo3 . 33_555 7.9(11)
Nd2 O2_1 Nd3 . 5_555 103.5(5)
Nd2 O2_1 Nd3 . 8_655 103.7(5)
Nd2 O2_1 Nd3 . 17_555 111.1(9)
Nd2 O2_1 Nd3 . 20_565 104.0(9)
Nd2 O2_1 Nd3 . 25_555 117.7(10)
Nd2 O2_1 Nd3 . 28_554 117.5(10)
Nd2 O2_1 Nd3 . 37_554 109.7(5)
Nd2 O2_1 Nd3 . 40_555 115.8(5)
Nd2 O2_1 Mo1_1 . 5_555 111.7(6)
Nd2 O2_1 Mo1_1 . 8_655 111.2(6)
Nd2 O2_1 Mo1_1 . 17_555 116.4(10)
Nd2 O2_1 Mo1_1 . 20_565 115.8(11)
Nd2 O2_1 Mo1_1 . 25_555 109.5(10)
Nd2 O2_1 Mo1_1 . 28_554 108.9(10)
Nd2 O2_1 Mo1_1 . 37_554 104.6(6)
Nd2 O2_1 Mo1_1 . 40_555 105.3(6)
Nd2 O2_1 Nd1_1 . 33_555 102.2(4)
Nd2 O2_1 O2_1 . 13_555 126.1(7)
Nd2 O2_1 O2_1 . 15_565 127.8(7)
Nd2 O2_1 O2_1 . 16_655 121.5(7)
Nd2 O2_1 O2_1 . 29_555 55.3(3)
Nd2 O2_1 O2_1 . 33_555 55.3(6)
Nd2 O2_1 O2_2 . . 84.1(19)
Nd2 O2_1 O2_2 . 9_555 49.5(6)
Nd2 O2_1 O2_2 . 13_555 123.1(7)
Nd2 O2_1 O2_2 . 16_655 100.4(10)
Nd2 O2_1 O2_2 . 29_555 67.9(10)
Nd2 O2_1 O2_2 . 41_554 88.1(10)
Nd2 O2_1 O3 . . 175.7(9)
Pb O2_1 Pb . 5_555 7.0(9)
Pb O2_1 Pb . 9_555 3.3(10)
Pb O2_1 Pb . 25_555 6.3(12)
Pb O2_1 Pb . 29_555 1.2(9)
Pb O2_1 Pb . 33_555 3.9(12)
Pb O2_1 Mo1 . 5_555 104.9(10)
Pb O2_1 Mo1 . 17_555 114.9(11)
Pb O2_1 O1 . 25_555 53.6(6)
Pb O2_1 O2 . . 107(2)
Pb O2_1 O2 . 4_565 142.5(10)
Pb O2_1 O2 . 13_555 124.0(9)
Pb O2_1 O2 . 15_565 137.5(10)
Pb O2_1 O2 . 16_655 113.2(9)
Pb O2_1 O2 . 29_555 62.9(9)
Pb O2_1 O2 . 33_555 55.1(8)
Pb O2_1 O2 . 41_554 93.4(8)
Pb O2_1 O2 . 44_555 103.4(11)
Pb O2_1 Mo2 . . 8.1(4)
Pb O2_1 Mo2 . 5_555 12.9(9)
Pb O2_1 Mo2 . 9_555 7.8(8)
Pb O2_1 Mo2 . 25_555 6.0(7)
Pb O2_1 Mo2 . 29_555 9.4(8)
Pb O2_1 Mo2 . 33_555 16.7(9)
Pb O2_1 Mo3 . . 10.1(10)
Pb O2_1 Mo3 . 5_555 13.3(13)
Pb O2_1 Mo3 . 9_555 8.4(12)
Pb O2_1 Mo3 . 25_555 15.9(11)
Pb O2_1 Mo3 . 29_555 5.2(10)
Pb O2_1 Mo3 . 33_555 5.0(13)
Pb O2_1 Nd3 . 5_555 100.3(10)
Pb O2_1 Nd3 . 8_655 100.6(10)
Pb O2_1 Nd3 . 17_555 113.5(11)
Pb O2_1 Nd3 . 20_565 106.3(11)
Pb O2_1 Nd3 . 25_555 119.8(11)
Pb O2_1 Nd3 . 28_554 120.2(12)
Pb O2_1 Nd3 . 37_554 106.4(10)
Pb O2_1 Nd3 . 40_555 112.6(10)
Pb O2_1 Mo1_1 . 5_555 108.5(11)
Pb O2_1 Mo1_1 . 8_655 108.0(11)
Pb O2_1 Mo1_1 . 17_555 118.8(12)
Pb O2_1 Mo1_1 . 20_565 118.1(12)
Pb O2_1 Mo1_1 . 25_555 111.9(12)
Pb O2_1 Mo1_1 . 28_554 111.3(12)
Pb O2_1 Mo1_1 . 37_554 101.4(11)
Pb O2_1 Mo1_1 . 40_555 102.1(11)
Pb O2_1 Nd1_1 . 33_555 102.8(6)
Pb O2_1 O2_1 . 13_555 125.0(9)
Pb O2_1 O2_1 . 15_565 130.9(11)
Pb O2_1 O2_1 . 16_655 119.0(9)
Pb O2_1 O2_1 . 29_555 52.1(9)
Pb O2_1 O2_1 . 33_555 57.8(9)
Pb O2_1 O2_2 . . 87(2)
Pb O2_1 O2_2 . 9_555 46.9(9)
Pb O2_1 O2_2 . 13_555 120.8(10)
Pb O2_1 O2_2 . 16_655 97.7(12)
Pb O2_1 O2_2 . 29_555 65.3(12)
Pb O2_1 O2_2 . 41_554 88.7(10)
Pb O2_1 O3 . . 172.9(12)
Pb O2_1 Pb 5_555 9_555 4.6(9)
Pb O2_1 Pb 5_555 25_555 1.4(8)
Pb O2_1 Pb 5_555 29_555 7.4(5)
Pb O2_1 Pb 5_555 33_555 3.3(8)
Pb O2_1 Mo1 5_555 5_555 111.2(7)
Pb O2_1 Mo1 5_555 17_555 109.1(10)
Pb O2_1 O1 5_555 25_555 53.3(9)
Pb O2_1 O2 5_555 . 100(2)
Pb O2_1 O2 5_555 4_565 137.3(10)
Pb O2_1 O2 5_555 13_555 126.9(10)
Pb O2_1 O2 5_555 15_565 131.9(9)
Pb O2_1 O2 5_555 16_655 119.6(7)
Pb O2_1 O2 5_555 29_555 68.7(7)
Pb O2_1 O2 5_555 33_555 48.8(6)
Pb O2_1 O2 5_555 41_554 90.1(10)
Pb O2_1 O2 5_555 44_555 96.5(8)
Pb O2_1 Mo2 5_555 . 7.2(9)
Pb O2_1 Mo2 5_555 5_555 6.0(5)
Pb O2_1 Mo2 5_555 9_555 14.7(4)
Pb O2_1 Mo2 5_555 25_555 7.0(7)
Pb O2_1 Mo2 5_555 29_555 16.4(4)
Pb O2_1 Mo2 5_555 33_555 9.7(4)
Pb O2_1 Mo3 5_555 . 17.1(8)
Pb O2_1 Mo3 5_555 5_555 7.0(12)
Pb O2_1 Mo3 5_555 9_555 3.5(11)
Pb O2_1 Mo3 5_555 25_555 9.0(8)
Pb O2_1 Mo3 5_555 29_555 11.1(9)
Pb O2_1 Mo3 5_555 33_555 11.0(13)
Pb O2_1 Nd3 5_555 5_555 106.8(7)
Pb O2_1 Nd3 5_555 8_655 106.6(8)
Pb O2_1 Nd3 5_555 17_555 107.7(10)
Pb O2_1 Nd3 5_555 20_565 100.5(10)
Pb O2_1 Nd3 5_555 25_555 114.5(11)
Pb O2_1 Nd3 5_555 28_554 113.9(11)
Pb O2_1 Nd3 5_555 37_554 112.8(8)
Pb O2_1 Nd3 5_555 40_555 119.0(8)
Pb O2_1 Mo1_1 5_555 5_555 114.9(9)
Pb O2_1 Mo1_1 5_555 8_655 114.3(9)
Pb O2_1 Mo1_1 5_555 17_555 113.0(11)
Pb O2_1 Mo1_1 5_555 20_565 112.4(12)
Pb O2_1 Mo1_1 5_555 25_555 106.1(11)
Pb O2_1 Mo1_1 5_555 28_554 105.4(11)
Pb O2_1 Mo1_1 5_555 37_554 107.8(9)
Pb O2_1 Mo1_1 5_555 40_555 108.4(9)
Pb O2_1 Nd1_1 5_555 33_555 102.7(10)
Pb O2_1 O2_1 5_555 13_555 126.0(12)
Pb O2_1 O2_1 5_555 15_565 124.9(9)
Pb O2_1 O2_1 5_555 16_655 125.0(8)
Pb O2_1 O2_1 5_555 29_555 58.4(7)
Pb O2_1 O2_1 5_555 33_555 51.8(8)
Pb O2_1 O2_2 5_555 . 81(2)
Pb O2_1 O2_2 5_555 9_555 53.2(8)
Pb O2_1 O2_2 5_555 13_555 124.5(11)
Pb O2_1 O2_2 5_555 16_655 104.1(11)
Pb O2_1 O2_2 5_555 29_555 69.9(13)
Pb O2_1 O2_2 5_555 41_554 86.2(13)
Pb O2_1 O3 5_555 . 178.2(11)
Pb O2_1 Pb 9_555 25_555 3.5(11)
Pb O2_1 Pb 9_555 29_555 3.1(8)
Pb O2_1 Pb 9_555 33_555 2.8(12)
Pb O2_1 Mo1 9_555 5_555 108.1(6)
Pb O2_1 Mo1 9_555 17_555 113.6(12)
Pb O2_1 O1 9_555 25_555 51.6(6)
Pb O2_1 O2 9_555 . 105(2)
Pb O2_1 O2 9_555 4_565 141.6(12)
Pb O2_1 O2 9_555 13_555 126.8(6)
Pb O2_1 O2 9_555 15_565 134.2(6)
Pb O2_1 O2 9_555 16_655 115.0(10)
Pb O2_1 O2 9_555 29_555 66.2(5)
Pb O2_1 O2 9_555 33_555 53.4(9)
Pb O2_1 O2 9_555 41_554 93.7(10)
Pb O2_1 O2 9_555 44_555 100.9(10)
Pb O2_1 Mo2 9_555 . 8.8(7)
Pb O2_1 Mo2 9_555 5_555 10.2(7)
Pb O2_1 Mo2 9_555 9_555 10.5(7)
Pb O2_1 Mo2 9_555 25_555 3.6(7)
Pb O2_1 Mo2 9_555 29_555 12.3(7)
Pb O2_1 Mo2 9_555 33_555 14.0(8)
Pb O2_1 Mo3 9_555 . 12.9(10)
Pb O2_1 Mo3 9_555 5_555 11.5(14)
Pb O2_1 Mo3 9_555 9_555 5.1(10)
Pb O2_1 Mo3 9_555 25_555 13.2(10)
Pb O2_1 Mo3 9_555 29_555 6.5(12)
Pb O2_1 Mo3 9_555 33_555 8.3(11)
Pb O2_1 Nd3 9_555 5_555 103.5(7)
Pb O2_1 Nd3 9_555 8_655 103.9(6)
Pb O2_1 Nd3 9_555 17_555 112.2(12)
Pb O2_1 Nd3 9_555 20_565 105.0(12)
Pb O2_1 Nd3 9_555 25_555 118.9(13)
Pb O2_1 Nd3 9_555 28_554 118.5(13)
Pb O2_1 Nd3 9_555 37_554 109.7(7)
Pb O2_1 Nd3 9_555 40_555 115.9(7)
Pb O2_1 Mo1_1 9_555 5_555 111.8(8)
Pb O2_1 Mo1_1 9_555 8_655 111.2(8)
Pb O2_1 Mo1_1 9_555 17_555 117.5(13)
Pb O2_1 Mo1_1 9_555 20_565 116.9(13)
Pb O2_1 Mo1_1 9_555 25_555 110.6(13)
Pb O2_1 Mo1_1 9_555 28_554 109.9(13)
Pb O2_1 Mo1_1 9_555 37_554 104.7(8)
Pb O2_1 Mo1_1 9_555 40_555 105.4(8)
Pb O2_1 Nd1_1 9_555 33_555 101.0(7)
Pb O2_1 O2_1 9_555 13_555 127.2(9)
Pb O2_1 O2_1 9_555 15_565 127.6(8)
Pb O2_1 O2_1 9_555 16_655 120.4(11)
Pb O2_1 O2_1 9_555 29_555 55.4(6)
Pb O2_1 O2_1 9_555 33_555 56.3(10)
Pb O2_1 O2_2 9_555 . 84(2)
Pb O2_1 O2_2 9_555 9_555 48.6(10)
Pb O2_1 O2_2 9_555 13_555 123.9(8)
Pb O2_1 O2_2 9_555 16_655 99.5(13)
Pb O2_1 O2_2 9_555 29_555 68.5(10)
Pb O2_1 O2_2 9_555 41_554 89.4(12)
Pb O2_1 O3 9_555 . 174.6(12)
Pb O2_1 Pb 25_555 29_555 6.5(9)
Pb O2_1 Pb 25_555 33_555 3.1(9)
Pb O2_1 Mo1 25_555 5_555 111.1(10)
Pb O2_1 Mo1 25_555 17_555 110.3(11)
Pb O2_1 O1 25_555 25_555 52.1(5)
Pb O2_1 O2 25_555 . 101(2)
Pb O2_1 O2 25_555 4_565 138.5(10)
Pb O2_1 O2 25_555 13_555 127.7(8)
Pb O2_1 O2 25_555 15_565 131.8(10)
Pb O2_1 O2 25_555 16_655 118.5(9)
Pb O2_1 O2 25_555 29_555 68.7(9)
Pb O2_1 O2 25_555 33_555 49.9(8)
Pb O2_1 O2 25_555 41_554 91.4(7)
Pb O2_1 O2 25_555 44_555 97.3(10)
Pb O2_1 Mo2 25_555 . 8.2(6)
Pb O2_1 Mo2 25_555 5_555 6.7(8)
Pb O2_1 Mo2 25_555 9_555 14.0(8)
Pb O2_1 Mo2 25_555 25_555 5.7(5)
Pb O2_1 Mo2 25_555 29_555 15.7(9)
Pb O2_1 Mo2 25_555 33_555 10.5(8)
Pb O2_1 Mo3 25_555 . 16.3(11)
Pb O2_1 Mo3 25_555 5_555 8.3(12)
Pb O2_1 Mo3 25_555 9_555 2.7(10)
Pb O2_1 Mo3 25_555 25_555 9.7(11)
Pb O2_1 Mo3 25_555 29_555 10.1(11)
Pb O2_1 Mo3 25_555 33_555 10.8(14)
Pb O2_1 Nd3 25_555 5_555 106.5(10)
Pb O2_1 Nd3 25_555 8_655 106.6(10)
Pb O2_1 Nd3 25_555 17_555 108.9(10)
Pb O2_1 Nd3 25_555 20_565 101.8(10)
Pb O2_1 Nd3 25_555 25_555 115.8(11)
Pb O2_1 Nd3 25_555 28_554 115.1(12)
Pb O2_1 Nd3 25_555 37_554 112.6(10)
Pb O2_1 Nd3 25_555 40_555 118.8(10)
Pb O2_1 Mo1_1 25_555 5_555 114.7(11)
Pb O2_1 Mo1_1 25_555 8_655 114.1(11)
Pb O2_1 Mo1_1 25_555 17_555 114.2(12)
Pb O2_1 Mo1_1 25_555 20_565 113.6(12)
Pb O2_1 Mo1_1 25_555 25_555 107.4(11)
Pb O2_1 Mo1_1 25_555 28_554 106.6(11)
Pb O2_1 Mo1_1 25_555 37_554 107.6(11)
Pb O2_1 Mo1_1 25_555 40_555 108.3(11)
Pb O2_1 Nd1_1 25_555 33_555 101.5(6)
Pb O2_1 O2_1 25_555 13_555 127.1(9)
Pb O2_1 O2_1 25_555 15_565 125.0(11)
Pb O2_1 O2_1 25_555 16_655 123.7(9)
Pb O2_1 O2_1 25_555 29_555 58.2(9)
Pb O2_1 O2_1 25_555 33_555 53.0(8)
Pb O2_1 O2_2 25_555 . 81(2)
Pb O2_1 O2_2 25_555 9_555 52.0(9)
Pb O2_1 O2_2 25_555 13_555 125.1(10)
Pb O2_1 O2_2 25_555 16_655 103.0(12)
Pb O2_1 O2_2 25_555 29_555 70.3(13)
Pb O2_1 O2_2 25_555 41_554 87.5(10)
Pb O2_1 O3 25_555 . 177.0(8)
Pb O2_1 Pb 29_555 33_555 4.5(10)
Pb O2_1 Mo1 29_555 5_555 105.1(7)
Pb O2_1 Mo1 29_555 17_555 115.8(10)
Pb O2_1 O1 29_555 25_555 52.5(9)
Pb O2_1 O2 29_555 . 108(2)
Pb O2_1 O2 29_555 4_565 143.5(10)
Pb O2_1 O2 29_555 13_555 124.9(10)
Pb O2_1 O2 29_555 15_565 137.0(9)
Pb O2_1 O2 29_555 16_655 112.5(6)
Pb O2_1 O2 29_555 29_555 63.3(7)
Pb O2_1 O2 29_555 33_555 55.9(5)
Pb O2_1 O2 29_555 41_554 94.5(9)
Pb O2_1 O2 29_555 44_555 103.8(7)
Pb O2_1 Mo2 29_555 . 9.3(7)
Pb O2_1 Mo2 29_555 5_555 13.2(4)
Pb O2_1 Mo2 29_555 9_555 7.4(4)
Pb O2_1 Mo2 29_555 25_555 5.0(8)
Pb O2_1 Mo2 29_555 29_555 9.2(4)
Pb O2_1 Mo2 29_555 33_555 17.0(3)
Pb O2_1 Mo3 29_555 . 9.8(8)
Pb O2_1 Mo3 29_555 5_555 14.0(11)
Pb O2_1 Mo3 29_555 9_555 8.2(10)
Pb O2_1 Mo3 29_555 25_555 16.2(8)
Pb O2_1 Mo3 29_555 29_555 4.1(10)
Pb O2_1 Mo3 29_555 33_555 5.8(13)
Pb O2_1 Nd3 29_555 5_555 100.4(7)
Pb O2_1 Nd3 29_555 8_655 101.0(8)
Pb O2_1 Nd3 29_555 17_555 114.4(10)
Pb O2_1 Nd3 29_555 20_565 107.2(10)
Pb O2_1 Nd3 29_555 25_555 120.8(11)
Pb O2_1 Nd3 29_555 28_554 121.0(10)
Pb O2_1 Nd3 29_555 37_554 106.6(8)
Pb O2_1 Nd3 29_555 40_555 112.8(8)
Pb O2_1 Mo1_1 29_555 5_555 108.7(9)
Pb O2_1 Mo1_1 29_555 8_655 108.2(9)
Pb O2_1 Mo1_1 29_555 17_555 119.7(11)
Pb O2_1 Mo1_1 29_555 20_565 119.1(11)
Pb O2_1 Mo1_1 29_555 25_555 112.8(11)
Pb O2_1 Mo1_1 29_555 28_554 112.1(11)
Pb O2_1 Mo1_1 29_555 37_554 101.6(9)
Pb O2_1 Mo1_1 29_555 40_555 102.4(9)
Pb O2_1 Nd1_1 29_555 33_555 101.6(9)
Pb O2_1 O2_1 29_555 13_555 126.1(11)
Pb O2_1 O2_1 29_555 15_565 130.6(9)
Pb O2_1 O2_1 29_555 16_655 118.2(8)
Pb O2_1 O2_1 29_555 29_555 52.4(7)
Pb O2_1 O2_1 29_555 33_555 58.6(7)
Pb O2_1 O2_2 29_555 . 88(2)
Pb O2_1 O2_2 29_555 9_555 46.1(7)
Pb O2_1 O2_2 29_555 13_555 121.7(11)
Pb O2_1 O2_2 29_555 16_655 97.0(10)
Pb O2_1 O2_2 29_555 29_555 66.0(12)
Pb O2_1 O2_2 29_555 41_554 89.9(12)
Pb O2_1 O3 29_555 . 172.3(10)
Pb O2_1 Mo1 33_555 5_555 108.0(7)
Pb O2_1 Mo1 33_555 17_555 111.3(13)
Pb O2_1 O1 33_555 25_555 54.1(7)
Pb O2_1 O2 33_555 . 103(2)
Pb O2_1 O2 33_555 4_565 139.2(13)
Pb O2_1 O2 33_555 13_555 124.9(7)
Pb O2_1 O2 33_555 15_565 135.0(7)
Pb O2_1 O2 33_555 16_655 117.0(11)
Pb O2_1 O2 33_555 29_555 65.6(6)
Pb O2_1 O2 33_555 33_555 51.4(10)
Pb O2_1 O2 33_555 41_554 90.9(11)
Pb O2_1 O2 33_555 44_555 99.5(11)
Pb O2_1 Mo2 33_555 . 6.1(7)
Pb O2_1 Mo2 33_555 5_555 9.3(7)
Pb O2_1 Mo2 33_555 9_555 11.7(9)
Pb O2_1 Mo2 33_555 25_555 6.3(8)
Pb O2_1 Mo2 33_555 29_555 13.2(8)
Pb O2_1 Mo2 33_555 33_555 12.9(8)
Pb O2_1 Mo3 33_555 . 13.9(10)
Pb O2_1 Mo3 33_555 5_555 9.5(14)
Pb O2_1 Mo3 33_555 9_555 5.7(9)
Pb O2_1 Mo3 33_555 25_555 12.2(10)
Pb O2_1 Mo3 33_555 29_555 8.6(13)
Pb O2_1 Mo3 33_555 33_555 7.7(13)
Pb O2_1 Nd3 33_555 5_555 103.6(8)
Pb O2_1 Nd3 33_555 8_655 103.5(7)
Pb O2_1 Nd3 33_555 17_555 109.9(13)
Pb O2_1 Nd3 33_555 20_565 102.8(13)
Pb O2_1 Nd3 33_555 25_555 116.4(14)
Pb O2_1 Nd3 33_555 28_554 116.5(14)
Pb O2_1 Nd3 33_555 37_554 109.6(8)
Pb O2_1 Nd3 33_555 40_555 115.8(7)
Pb O2_1 Mo1_1 33_555 5_555 111.7(9)
Pb O2_1 Mo1_1 33_555 8_655 111.1(9)
Pb O2_1 Mo1_1 33_555 17_555 115.2(14)
Pb O2_1 Mo1_1 33_555 20_565 114.6(14)
Pb O2_1 Mo1_1 33_555 25_555 108.3(14)
Pb O2_1 Mo1_1 33_555 28_554 107.7(14)
Pb O2_1 Mo1_1 33_555 37_554 104.6(9)
Pb O2_1 Mo1_1 33_555 40_555 105.2(8)
Pb O2_1 Nd1_1 33_555 33_555 103.5(8)
Pb O2_1 O2_1 33_555 13_555 124.8(10)
Pb O2_1 O2_1 33_555 15_565 128.0(9)
Pb O2_1 O2_1 33_555 16_655 122.7(12)
Pb O2_1 O2_1 33_555 29_555 55.2(6)
Pb O2_1 O2_1 33_555 33_555 54.1(11)
Pb O2_1 O2_2 33_555 . 84(2)
Pb O2_1 O2_2 33_555 9_555 50.6(11)
Pb O2_1 O2_2 33_555 13_555 122.2(8)
Pb O2_1 O2_2 33_555 16_655 101.5(14)
Pb O2_1 O2_2 33_555 29_555 67.2(10)
Pb O2_1 O2_2 33_555 41_554 86.6(13)
Pb O2_1 O3 33_555 . 176.8(13)
Mo1 O2_1 Mo1 5_555 17_555 110.7(4)
Mo1 O2_1 O1 5_555 25_555 121.9(6)
Mo1 O2_1 O2 5_555 . 137.0(13)
Mo1 O2_1 O2 5_555 4_565 90.9(4)
Mo1 O2_1 O2 5_555 13_555 40.0(2)
Mo1 O2_1 O2 5_555 15_565 116.1(6)
Mo1 O2_1 O2 5_555 16_655 43.6(3)
Mo1 O2_1 O2 5_555 29_555 43.1(2)
Mo1 O2_1 O2 5_555 33_555 133.5(6)
Mo1 O2_1 O2 5_555 41_554 93.3(4)
Mo1 O2_1 O2 5_555 44_555 137.8(4)
Mo1 O2_1 Mo2 5_555 . 106.0(5)
Mo1 O2_1 Mo2 5_555 5_555 117.0(4)
Mo1 O2_1 Mo2 5_555 9_555 98.3(4)
Mo1 O2_1 Mo2 5_555 25_555 109.3(4)
Mo1 O2_1 Mo2 5_555 29_555 96.3(4)
Mo1 O2_1 Mo2 5_555 33_555 119.8(5)
Mo1 O2_1 Mo3 5_555 . 95.8(9)
Mo1 O2_1 Mo3 5_555 5_555 114.6(9)
Mo1 O2_1 Mo3 5_555 9_555 113.3(9)
Mo1 O2_1 Mo3 5_555 25_555 119.6(9)
Mo1 O2_1 Mo3 5_555 29_555 103.2(7)
Mo1 O2_1 Mo3 5_555 33_555 100.3(12)
Mo1 O2_1 Nd3 5_555 5_555 6.7(2)
Mo1 O2_1 Nd3 5_555 8_655 7.1(2)
Mo1 O2_1 Nd3 5_555 17_555 111.6(5)
Mo1 O2_1 Nd3 5_555 20_565 114.8(5)
Mo1 O2_1 Nd3 5_555 25_555 102.5(5)
Mo1 O2_1 Nd3 5_555 28_554 113.3(5)
Mo1 O2_1 Nd3 5_555 37_554 1.7(3)
Mo1 O2_1 Nd3 5_555 40_555 7.8(2)
Mo1 O2_1 Mo1_1 5_555 5_555 3.7(5)
Mo1 O2_1 Mo1_1 5_555 8_655 3.1(5)
Mo1 O2_1 Mo1_1 5_555 17_555 109.2(9)
Mo1 O2_1 Mo1_1 5_555 20_565 108.5(9)
Mo1 O2_1 Mo1_1 5_555 25_555 111.7(8)
Mo1 O2_1 Mo1_1 5_555 28_554 113.1(9)
Mo1 O2_1 Mo1_1 5_555 37_554 3.5(5)
Mo1 O2_1 Mo1_1 5_555 40_555 2.8(5)
Mo1 O2_1 Nd1_1 5_555 33_555 109.3(8)
Mo1 O2_1 O2_1 5_555 13_555 53.1(4)
Mo1 O2_1 O2_1 5_555 15_565 123.8(7)
Mo1 O2_1 O2_1 5_555 16_655 51.6(5)
Mo1 O2_1 O2_1 5_555 29_555 52.9(3)
Mo1 O2_1 O2_1 5_555 33_555 128.3(7)
Mo1 O2_1 O2_2 5_555 . 162.5(19)
Mo1 O2_1 O2_2 5_555 9_555 74.1(7)
Mo1 O2_1 O2_2 5_555 13_555 33.9(6)
Mo1 O2_1 O2_2 5_555 16_655 46.5(9)
Mo1 O2_1 O2_2 5_555 29_555 46.9(9)
Mo1 O2_1 O2_2 5_555 41_554 87.6(8)
Mo1 O2_1 O3 5_555 . 69.6(5)
Mo1 O2_1 O1 17_555 25_555 127.3(7)
Mo1 O2_1 O2 17_555 . 28.3(8)
Mo1 O2_1 O2 17_555 4_565 28.60(16)
Mo1 O2_1 O2 17_555 13_555 70.8(3)
Mo1 O2_1 O2 17_555 15_565 61.2(3)
Mo1 O2_1 O2 17_555 16_655 130.4(7)
Mo1 O2_1 O2 17_555 29_555 119.6(6)
Mo1 O2_1 O2 17_555 33_555 60.7(5)
Mo1 O2_1 O2 17_555 41_554 34.1(3)
Mo1 O2_1 O2 17_555 44_555 27.6(2)
Mo1 O2_1 Mo2 17_555 . 107.4(10)
Mo1 O2_1 Mo2 17_555 5_555 104.6(8)
Mo1 O2_1 Mo2 17_555 9_555 122.0(9)
Mo1 O2_1 Mo2 17_555 25_555 115.8(8)
Mo1 O2_1 Mo2 17_555 29_555 122.6(10)
Mo1 O2_1 Mo2 17_555 33_555 100.7(9)
Mo1 O2_1 Mo3 17_555 . 123.4(11)
Mo1 O2_1 Mo3 17_555 5_555 102.1(14)
Mo1 O2_1 Mo3 17_555 9_555 110.4(11)
Mo1 O2_1 Mo3 17_555 25_555 101.9(11)
Mo1 O2_1 Mo3 17_555 29_555 119.9(12)
Mo1 O2_1 Mo3 17_555 33_555 115.5(14)
Mo1 O2_1 Nd3 17_555 5_555 117.4(5)
Mo1 O2_1 Nd3 17_555 8_655 108.2(5)
Mo1 O2_1 Nd3 17_555 17_555 1.4(2)
Mo1 O2_1 Nd3 17_555 20_565 8.6(3)
Mo1 O2_1 Nd3 17_555 25_555 8.3(3)
Mo1 O2_1 Nd3 17_555 28_554 8.2(3)
Mo1 O2_1 Nd3 17_555 37_554 110.3(6)
Mo1 O2_1 Nd3 17_555 40_555 106.4(5)
Mo1 O2_1 Mo1_1 17_555 5_555 109.3(9)
Mo1 O2_1 Mo1_1 17_555 8_655 108.7(9)
Mo1 O2_1 Mo1_1 17_555 17_555 4.0(5)
Mo1 O2_1 Mo1_1 17_555 20_565 3.3(5)
Mo1 O2_1 Mo1_1 17_555 25_555 3.0(5)
Mo1 O2_1 Mo1_1 17_555 28_554 3.7(5)
Mo1 O2_1 Mo1_1 17_555 37_554 112.9(8)
Mo1 O2_1 Mo1_1 17_555 40_555 111.6(8)
Mo1 O2_1 Nd1_1 17_555 33_555 113.6(4)
Mo1 O2_1 O2_1 17_555 13_555 57.6(5)
Mo1 O2_1 O2_1 17_555 15_565 55.9(3)
Mo1 O2_1 O2_1 17_555 16_655 125.9(7)
Mo1 O2_1 O2_1 17_555 29_555 127.3(7)
Mo1 O2_1 O2_1 17_555 33_555 57.3(6)
Mo1 O2_1 O2_2 17_555 . 52.0(18)
Mo1 O2_1 O2_2 17_555 9_555 160.7(10)
Mo1 O2_1 O2_2 17_555 13_555 76.8(7)
Mo1 O2_1 O2_2 17_555 16_655 145.6(12)
Mo1 O2_1 O2_2 17_555 29_555 105.3(11)
Mo1 O2_1 O2_2 17_555 41_554 42.6(8)
Mo1 O2_1 O3 17_555 . 71.8(3)
O1 O2_1 O2 25_555 . 100.1(12)
O1 O2_1 O2 25_555 4_565 141.3(4)
O1 O2_1 O2 25_555 13_555 161.9(8)
O1 O2_1 O2 25_555 15_565 93.2(3)
O1 O2_1 O2 25_555 16_655 91.3(5)
O1 O2_1 O2 25_555 29_555 100.2(4)
O1 O2_1 O2 25_555 33_555 82.2(5)
O1 O2_1 O2 25_555 41_554 134.9(8)
O1 O2_1 O2 25_555 44_555 100.0(4)
O1 O2_1 Mo2 25_555 . 60.1(3)
O1 O2_1 Mo2 25_555 5_555 52.6(2)
O1 O2_1 Mo2 25_555 9_555 53.4(2)
O1 O2_1 Mo2 25_555 25_555 48.0(2)
O1 O2_1 Mo2 25_555 29_555 54.8(3)
O1 O2_1 Mo2 25_555 33_555 54.2(3)
O1 O2_1 Mo3 25_555 . 54.6(10)
O1 O2_1 Mo3 25_555 5_555 57.5(10)
O1 O2_1 Mo3 25_555 9_555 49.8(6)
O1 O2_1 Mo3 25_555 25_555 53.2(9)
O1 O2_1 Mo3 25_555 29_555 50.2(7)
O1 O2_1 Mo3 25_555 33_555 57.7(9)
O1 O2_1 Nd3 25_555 5_555 115.3(6)
O1 O2_1 Nd3 25_555 8_655 124.1(6)
O1 O2_1 Nd3 25_555 17_555 126.5(7)
O1 O2_1 Nd3 25_555 20_565 122.8(7)
O1 O2_1 Nd3 25_555 25_555 135.5(7)
O1 O2_1 Nd3 25_555 28_554 124.1(7)
O1 O2_1 Nd3 25_555 37_554 122.3(7)
O1 O2_1 Nd3 25_555 40_555 125.8(7)
O1 O2_1 Mo1_1 25_555 5_555 123.2(10)
O1 O2_1 Mo1_1 25_555 8_655 123.9(10)
O1 O2_1 Mo1_1 25_555 17_555 128.7(10)
O1 O2_1 Mo1_1 25_555 20_565 129.5(10)
O1 O2_1 Mo1_1 25_555 25_555 126.3(10)
O1 O2_1 Mo1_1 25_555 28_554 125.0(10)
O1 O2_1 Mo1_1 25_555 37_554 119.7(9)
O1 O2_1 Mo1_1 25_555 40_555 121.0(9)
O1 O2_1 Nd1_1 25_555 33_555 49.4(2)
O1 O2_1 O2_1 25_555 13_555 175.0(8)
O1 O2_1 O2_1 25_555 15_565 91.7(4)
O1 O2_1 O2_1 25_555 16_655 89.4(6)
O1 O2_1 O2_1 25_555 29_555 88.2(4)
O1 O2_1 O2_1 25_555 33_555 88.2(7)
O1 O2_1 O2_2 25_555 . 75.4(18)
O1 O2_1 O2_2 25_555 9_555 51.6(6)
O1 O2_1 O2_2 25_555 13_555 155.9(9)
O1 O2_1 O2_2 25_555 16_655 80.4(10)
O1 O2_1 O2_2 25_555 29_555 110.4(10)
O1 O2_1 O2_2 25_555 41_554 135.1(11)
O1 O2_1 O3 25_555 . 124.9(7)
O2 O2_1 O2 . 4_565 46.7(10)
O2 O2_1 O2 . 13_555 97.6(11)
O2 O2_1 O2 . 15_565 47.2(14)
O2 O2_1 O2 . 16_655 136.5(19)
O2 O2_1 O2 . 29_555 142.9(19)
O2 O2_1 O2 . 33_555 54.8(17)
O2 O2_1 O2 . 41_554 57.2(13)
O2 O2_1 O2 . 44_555 4.6(14)
O2 O2_1 Mo2 . . 102(2)
O2 O2_1 Mo2 . 5_555 94.5(18)
O2 O2_1 Mo2 . 9_555 115.0(19)
O2 O2_1 Mo2 . 25_555 105.2(18)
O2 O2_1 Mo2 . 29_555 117(2)
O2 O2_1 Mo2 . 33_555 90.6(19)
O2 O2_1 Mo3 . . 117(2)
O2 O2_1 Mo3 . 5_555 94(2)
O2 O2_1 Mo3 . 9_555 100(2)
O2 O2_1 Mo3 . 25_555 91.4(19)
O2 O2_1 Mo3 . 29_555 111(2)
O2 O2_1 Mo3 . 33_555 110(2)
O2 O2_1 Nd3 . 5_555 143.7(13)
O2 O2_1 Nd3 . 8_655 135.7(12)
O2 O2_1 Nd3 . 17_555 27.8(9)
O2 O2_1 Nd3 . 20_565 27.8(10)
O2 O2_1 Nd3 . 25_555 35.8(9)
O2 O2_1 Nd3 . 28_554 24.0(8)
O2 O2_1 Nd3 . 37_554 136.3(13)
O2 O2_1 Nd3 . 40_555 131.2(13)
O2 O2_1 Mo1_1 . 5_555 134.8(15)
O2 O2_1 Mo1_1 . 8_655 134.5(15)
O2 O2_1 Mo1_1 . 17_555 28.8(11)
O2 O2_1 Mo1_1 . 20_565 29.7(12)
O2 O2_1 Mo1_1 . 25_555 28.3(12)
O2 O2_1 Mo1_1 . 28_554 27.1(12)
O2 O2_1 Mo1_1 . 37_554 139.7(14)
O2 O2_1 Mo1_1 . 40_555 138.4(14)
O2 O2_1 Nd1_1 . 33_555 90.6(13)
O2 O2_1 O2_1 . 13_555 84.9(11)
O2 O2_1 O2_1 . 15_565 39.1(13)
O2 O2_1 O2_1 . 16_655 127.8(19)
O2 O2_1 O2_1 . 29_555 145(2)
O2 O2_1 O2_1 . 33_555 54.9(17)
O2 O2_1 O2_2 . . 25.5(18)
O2 O2_1 O2_2 . 9_555 148.3(16)
O2 O2_1 O2_2 . 13_555 103.7(12)
O2 O2_1 O2_2 . 16_655 149(2)
O2 O2_1 O2_2 . 29_555 129(2)
O2 O2_1 O2_2 . 41_554 65.6(16)
O2 O2_1 O3 . . 79.8(14)
O2 O2_1 O2 4_565 13_555 53.7(2)
O2 O2_1 O2 4_565 15_565 50.96(17)
O2 O2_1 O2 4_565 16_655 101.8(5)
O2 O2_1 O2 4_565 29_555 118.3(4)
O2 O2_1 O2 4_565 33_555 89.3(4)
O2 O2_1 O2 4_565 41_554 51.2(2)
O2 O2_1 O2 4_565 44_555 48.75(19)
O2 O2_1 Mo2 4_565 . 134.5(9)
O2 O2_1 Mo2 4_565 5_555 133.1(7)
O2 O2_1 Mo2 4_565 9_555 148.7(8)
O2 O2_1 Mo2 4_565 25_555 144.1(8)
O2 O2_1 Mo2 4_565 29_555 148.7(9)
O2 O2_1 Mo2 4_565 33_555 129.3(8)
O2 O2_1 Mo3 4_565 . 149.4(11)
O2 O2_1 Mo3 4_565 5_555 130.3(14)
O2 O2_1 Mo3 4_565 9_555 138.8(10)
O2 O2_1 Mo3 4_565 25_555 130.4(10)
O2 O2_1 Mo3 4_565 29_555 147.6(11)
O2 O2_1 Mo3 4_565 33_555 142.0(13)
O2 O2_1 Nd3 4_565 5_555 97.4(4)
O2 O2_1 Nd3 4_565 8_655 91.1(4)
O2 O2_1 Nd3 4_565 17_555 30.0(2)
O2 O2_1 Nd3 4_565 20_565 37.0(3)
O2 O2_1 Nd3 4_565 25_555 22.7(3)
O2 O2_1 Nd3 4_565 28_554 25.6(3)
O2 O2_1 Nd3 4_565 37_554 89.9(5)
O2 O2_1 Nd3 4_565 40_555 84.6(4)
O2 O2_1 Mo1_1 4_565 5_555 88.3(7)
O2 O2_1 Mo1_1 4_565 8_655 88.1(7)
O2 O2_1 Mo1_1 4_565 17_555 24.9(5)
O2 O2_1 Mo1_1 4_565 20_565 25.2(5)
O2 O2_1 Mo1_1 4_565 25_555 31.5(5)
O2 O2_1 Mo1_1 4_565 28_554 32.3(5)
O2 O2_1 Mo1_1 4_565 37_554 93.9(7)
O2 O2_1 Mo1_1 4_565 40_555 92.7(7)
O2 O2_1 Nd1_1 4_565 33_555 103.6(4)
O2 O2_1 O2_1 4_565 13_555 43.2(5)
O2 O2_1 O2_1 4_565 15_565 50.5(3)
O2 O2_1 O2_1 4_565 16_655 97.6(6)
O2 O2_1 O2_1 4_565 29_555 130.1(4)
O2 O2_1 O2_1 4_565 33_555 85.7(6)
O2 O2_1 O2_2 4_565 . 72.0(18)
O2 O2_1 O2_2 4_565 9_555 164.9(8)
O2 O2_1 O2_2 4_565 13_555 59.6(6)
O2 O2_1 O2_2 4_565 16_655 117.1(11)
O2 O2_1 O2_2 4_565 29_555 107.1(10)
O2 O2_1 O2_2 4_565 41_554 57.7(7)
O2 O2_1 O3 4_565 . 43.79(19)
O2 O2_1 O2 13_555 15_565 95.9(4)
O2 O2_1 O2 13_555 16_655 72.9(5)
O2 O2_1 O2 13_555 29_555 67.1(3)
O2 O2_1 O2 13_555 33_555 111.6(6)
O2 O2_1 O2 13_555 41_554 59.8(3)
O2 O2_1 O2 13_555 44_555 98.0(4)
O2 O2_1 Mo2 13_555 . 119.7(6)
O2 O2_1 Mo2 13_555 5_555 129.9(6)
O2 O2_1 Mo2 13_555 9_555 121.3(4)
O2 O2_1 Mo2 13_555 25_555 129.9(5)
O2 O2_1 Mo2 13_555 29_555 119.4(5)
O2 O2_1 Mo2 13_555 33_555 129.8(6)
O2 O2_1 Mo3 13_555 . 119.4(11)
O2 O2_1 Mo3 13_555 5_555 125.1(11)
O2 O2_1 Mo3 13_555 9_555 130.4(8)
O2 O2_1 Mo3 13_555 25_555 130.5(11)
O2 O2_1 Mo3 13_555 29_555 125.7(7)
O2 O2_1 Mo3 13_555 33_555 119.1(11)
O2 O2_1 Nd3 13_555 5_555 46.7(3)
O2 O2_1 Nd3 13_555 8_655 38.2(3)
O2 O2_1 Nd3 13_555 17_555 71.6(4)
O2 O2_1 Nd3 13_555 20_565 75.3(4)
O2 O2_1 Nd3 13_555 25_555 62.5(4)
O2 O2_1 Nd3 13_555 28_554 73.6(4)
O2 O2_1 Nd3 13_555 37_554 39.6(4)
O2 O2_1 Nd3 13_555 40_555 36.1(3)
O2 O2_1 Mo1_1 13_555 5_555 38.7(8)
O2 O2_1 Mo1_1 13_555 8_655 38.0(8)
O2 O2_1 Mo1_1 13_555 17_555 69.2(8)
O2 O2_1 Mo1_1 13_555 20_565 68.5(8)
O2 O2_1 Mo1_1 13_555 25_555 71.9(8)
O2 O2_1 Mo1_1 13_555 28_554 73.2(8)
O2 O2_1 Mo1_1 13_555 37_554 42.3(7)
O2 O2_1 Mo1_1 13_555 40_555 41.0(7)
O2 O2_1 Nd1_1 13_555 33_555 126.8(8)
O2 O2_1 O2_1 13_555 13_555 13.3(3)
O2 O2_1 O2_1 13_555 15_565 99.6(4)
O2 O2_1 O2_1 13_555 16_655 76.6(5)
O2 O2_1 O2_1 13_555 29_555 79.4(4)
O2 O2_1 O2_1 13_555 33_555 105.3(7)
O2 O2_1 O2_2 13_555 . 122.7(19)
O2 O2_1 O2_2 13_555 9_555 112.1(7)
O2 O2_1 O2_2 13_555 13_555 6.2(6)
O2 O2_1 O2_2 13_555 16_655 82.3(10)
O2 O2_1 O2_2 13_555 29_555 60.0(9)
O2 O2_1 O2_2 13_555 41_554 57.3(8)
O2 O2_1 O3 13_555 . 54.8(3)
O2 O2_1 O2 15_565 16_655 90.7(5)
O2 O2_1 O2 15_565 29_555 159.2(7)
O2 O2_1 O2 15_565 33_555 99.4(4)
O2 O2_1 O2 15_565 41_554 95.0(4)
O2 O2_1 O2 15_565 44_555 51.9(2)
O2 O2_1 Mo2 15_565 . 137.7(7)
O2 O2_1 Mo2 15_565 5_555 126.5(5)
O2 O2_1 Mo2 15_565 9_555 142.2(5)
O2 O2_1 Mo2 15_565 25_555 132.1(5)
O2 O2_1 Mo2 15_565 29_555 144.2(5)
O2 O2_1 Mo2 15_565 33_555 124.0(6)
O2 O2_1 Mo3 15_565 . 144.4(11)
O2 O2_1 Mo3 15_565 5_555 129.2(10)
O2 O2_1 Mo3 15_565 9_555 129.3(9)
O2 O2_1 Mo3 15_565 25_555 124.1(9)
O2 O2_1 Mo3 15_565 29_555 137.5(7)
O2 O2_1 Mo3 15_565 33_555 142.4(12)
O2 O2_1 Nd3 15_565 5_555 119.4(7)
O2 O2_1 Nd3 15_565 8_655 121.3(6)
O2 O2_1 Nd3 15_565 17_555 61.9(3)
O2 O2_1 Nd3 15_565 20_565 67.0(4)
O2 O2_1 Nd3 15_565 25_555 62.9(4)
O2 O2_1 Nd3 15_565 28_554 53.0(3)
O2 O2_1 Nd3 15_565 37_554 114.5(7)
O2 O2_1 Nd3 15_565 40_555 108.5(6)
O2 O2_1 Mo1_1 15_565 5_555 112.4(8)
O2 O2_1 Mo1_1 15_565 8_655 113.1(8)
O2 O2_1 Mo1_1 15_565 17_555 58.2(8)
O2 O2_1 Mo1_1 15_565 20_565 59.6(8)
O2 O2_1 Mo1_1 15_565 25_555 63.5(7)
O2 O2_1 Mo1_1 15_565 28_554 63.1(7)
O2 O2_1 Mo1_1 15_565 37_554 119.4(8)
O2 O2_1 Mo1_1 15_565 40_555 119.0(8)
O2 O2_1 Nd1_1 15_565 33_555 54.2(2)
O2 O2_1 O2_1 15_565 13_555 90.2(6)
O2 O2_1 O2_1 15_565 15_565 8.8(2)
O2 O2_1 O2_1 15_565 16_655 81.3(6)
O2 O2_1 O2_1 15_565 29_555 166.6(9)
O2 O2_1 O2_1 15_565 33_555 101.0(5)
O2 O2_1 O2_2 15_565 . 55.7(18)
O2 O2_1 O2_2 15_565 9_555 134.9(8)
O2 O2_1 O2_2 15_565 13_555 100.1(7)
O2 O2_1 O2_2 15_565 16_655 102.2(11)
O2 O2_1 O2_2 15_565 29_555 155.8(10)
O2 O2_1 O2_2 15_565 41_554 103.3(8)
O2 O2_1 O3 15_565 . 47.0(2)
O2 O2_1 O2 16_655 29_555 73.3(5)
O2 O2_1 O2 16_655 33_555 168.2(5)
O2 O2_1 O2 16_655 41_554 132.7(5)
O2 O2_1 O2 16_655 44_555 141.1(5)
O2 O2_1 Mo2 16_655 . 119.7(6)
O2 O2_1 Mo2 16_655 5_555 124.7(5)
O2 O2_1 Mo2 16_655 9_555 105.5(5)
O2 O2_1 Mo2 16_655 25_555 113.3(5)
O2 O2_1 Mo2 16_655 29_555 104.3(6)
O2 O2_1 Mo2 16_655 33_555 128.6(6)
O2 O2_1 Mo3 16_655 . 103.6(8)
O2 O2_1 Mo3 16_655 5_555 126.5(12)
O2 O2_1 Mo3 16_655 9_555 118.8(9)
O2 O2_1 Mo3 16_655 25_555 127.5(9)
O2 O2_1 Mo3 16_655 29_555 108.5(10)
O2 O2_1 Mo3 16_655 33_555 111.3(13)
O2 O2_1 Nd3 16_655 5_555 40.6(4)
O2 O2_1 Nd3 16_655 8_655 50.4(4)
O2 O2_1 Nd3 16_655 17_555 131.8(6)
O2 O2_1 Nd3 16_655 20_565 138.6(7)
O2 O2_1 Nd3 16_655 25_555 123.6(7)
O2 O2_1 Nd3 16_655 28_554 126.4(7)
O2 O2_1 Nd3 16_655 37_554 42.6(5)
O2 O2_1 Nd3 16_655 40_555 41.5(4)
O2 O2_1 Mo1_1 16_655 5_555 41.8(8)
O2 O2_1 Mo1_1 16_655 8_655 43.0(9)
O2 O2_1 Mo1_1 16_655 17_555 126.7(8)
O2 O2_1 Mo1_1 16_655 20_565 127.0(8)
O2 O2_1 Mo1_1 16_655 25_555 133.1(8)
O2 O2_1 Mo1_1 16_655 28_554 134.1(8)
O2 O2_1 Mo1_1 16_655 37_554 44.5(8)
O2 O2_1 Mo1_1 16_655 40_555 45.2(8)
O2 O2_1 Nd1_1 16_655 33_555 65.8(5)
O2 O2_1 O2_1 16_655 13_555 85.0(6)
O2 O2_1 O2_1 16_655 15_565 99.4(7)
O2 O2_1 O2_1 16_655 16_655 9.7(5)
O2 O2_1 O2_1 16_655 29_555 76.0(5)
O2 O2_1 O2_1 16_655 33_555 168.3(6)
O2 O2_1 O2_2 16_655 . 142(2)
O2 O2_1 O2_2 16_655 9_555 66.5(7)
O2 O2_1 O2_2 16_655 13_555 68.7(7)
O2 O2_1 O2_2 16_655 16_655 15.5(9)
O2 O2_1 O2_2 16_655 29_555 84.0(10)
O2 O2_1 O2_2 16_655 41_554 129.1(9)
O2 O2_1 O3 16_655 . 59.8(5)
O2 O2_1 O2 29_555 33_555 98.1(6)
O2 O2_1 O2 29_555 41_554 86.7(4)
O2 O2_1 O2 29_555 44_555 139.0(7)
O2 O2_1 Mo2 29_555 . 63.1(3)
O2 O2_1 Mo2 29_555 5_555 74.3(4)
O2 O2_1 Mo2 29_555 9_555 57.3(3)
O2 O2_1 Mo2 29_555 25_555 68.0(3)
O2 O2_1 Mo2 29_555 29_555 55.3(3)
O2 O2_1 Mo2 29_555 33_555 76.9(4)
O2 O2_1 Mo3 29_555 . 55.0(9)
O2 O2_1 Mo3 29_555 5_555 71.6(9)
O2 O2_1 Mo3 29_555 9_555 71.2(9)
O2 O2_1 Mo3 29_555 25_555 76.7(9)
O2 O2_1 Mo3 29_555 29_555 62.2(7)
O2 O2_1 Mo3 29_555 33_555 58.0(11)
O2 O2_1 Nd3 29_555 5_555 40.1(3)
O2 O2_1 Nd3 29_555 8_655 38.0(3)
O2 O2_1 Nd3 29_555 17_555 119.4(6)
O2 O2_1 Nd3 29_555 20_565 116.8(7)
O2 O2_1 Nd3 29_555 25_555 114.8(6)
O2 O2_1 Nd3 29_555 28_554 127.1(7)
O2 O2_1 Nd3 29_555 37_554 44.7(4)
O2 O2_1 Nd3 29_555 40_555 50.7(3)
O2 O2_1 Mo1_1 29_555 5_555 46.8(5)
O2 O2_1 Mo1_1 29_555 8_655 46.0(5)
O2 O2_1 Mo1_1 29_555 17_555 121.2(10)
O2 O2_1 Mo1_1 29_555 20_565 119.9(10)
O2 O2_1 Mo1_1 29_555 25_555 118.3(10)
O2 O2_1 Mo1_1 29_555 28_554 119.1(10)
O2 O2_1 Mo1_1 29_555 37_554 39.8(5)
O2 O2_1 Mo1_1 29_555 40_555 40.2(5)
O2 O2_1 Nd1_1 29_555 33_555 126.0(7)
O2 O2_1 O2_1 29_555 13_555 75.5(6)
O2 O2_1 O2_1 29_555 15_565 166.0(7)
O2 O2_1 O2_1 29_555 16_655 83.0(7)
O2 O2_1 O2_1 29_555 29_555 12.3(2)
O2 O2_1 O2_1 29_555 33_555 95.3(6)
O2 O2_1 O2_2 29_555 . 143(2)
O2 O2_1 O2_2 29_555 9_555 50.6(6)
O2 O2_1 O2_2 29_555 13_555 62.0(6)
O2 O2_1 O2_2 29_555 16_655 65.0(10)
O2 O2_1 O2_2 29_555 29_555 14.5(9)
O2 O2_1 O2_2 29_555 41_554 78.2(8)
O2 O2_1 O3 29_555 . 112.3(6)
O2 O2_1 O2 33_555 41_554 52.8(3)
O2 O2_1 O2 33_555 44_555 50.3(3)
O2 O2_1 Mo2 33_555 . 48.5(5)
O2 O2_1 Mo2 33_555 5_555 43.9(3)
O2 O2_1 Mo2 33_555 9_555 62.8(4)
O2 O2_1 Mo2 33_555 25_555 55.2(4)
O2 O2_1 Mo2 33_555 29_555 63.9(5)
O2 O2_1 Mo2 33_555 33_555 40.0(4)
O2 O2_1 Mo3 33_555 . 64.7(8)
O2 O2_1 Mo3 33_555 5_555 41.9(11)
O2 O2_1 Mo3 33_555 9_555 49.8(8)
O2 O2_1 Mo3 33_555 25_555 41.2(8)
O2 O2_1 Mo3 33_555 29_555 59.9(9)
O2 O2_1 Mo3 33_555 33_555 56.9(12)
O2 O2_1 Nd3 33_555 5_555 134.7(6)
O2 O2_1 Nd3 33_555 8_655 126.4(6)
O2 O2_1 Nd3 33_555 17_555 59.3(5)
O2 O2_1 Nd3 33_555 20_565 52.3(5)
O2 O2_1 Nd3 33_555 25_555 67.1(6)
O2 O2_1 Nd3 33_555 28_554 65.2(6)
O2 O2_1 Nd3 33_555 37_554 134.9(7)
O2 O2_1 Nd3 33_555 40_555 137.7(6)
O2 O2_1 Mo1_1 33_555 5_555 136.2(9)
O2 O2_1 Mo1_1 33_555 8_655 134.9(9)
O2 O2_1 Mo1_1 33_555 17_555 64.5(7)
O2 O2_1 Mo1_1 33_555 20_565 64.1(7)
O2 O2_1 Mo1_1 33_555 25_555 57.8(7)
O2 O2_1 Mo1_1 33_555 28_554 57.0(7)
O2 O2_1 Mo1_1 33_555 37_554 131.7(9)
O2 O2_1 Mo1_1 33_555 40_555 131.3(9)
O2 O2_1 Nd1_1 33_555 33_555 115.7(5)
O2 O2_1 O2_1 33_555 13_555 100.8(6)
O2 O2_1 O2_1 33_555 15_565 90.6(5)
O2 O2_1 O2_1 33_555 16_655 171.6(5)
O2 O2_1 O2_1 33_555 29_555 93.9(6)
O2 O2_1 O2_1 33_555 33_555 6.3(5)
O2 O2_1 O2_2 33_555 . 45.4(19)
O2 O2_1 O2_2 33_555 9_555 102.0(7)
O2 O2_1 O2_2 33_555 13_555 114.8(8)
O2 O2_1 O2_2 33_555 16_655 152.8(10)
O2 O2_1 O2_2 33_555 29_555 89.1(11)
O2 O2_1 O2_2 33_555 41_554 54.3(8)
O2 O2_1 O3 33_555 . 131.8(6)
O2 O2_1 O2 41_554 44_555 54.2(3)
O2 O2_1 Mo2 41_554 . 85.3(7)
O2 O2_1 Mo2 41_554 5_555 88.1(6)
O2 O2_1 Mo2 41_554 9_555 98.2(6)
O2 O2_1 Mo2 41_554 25_555 97.0(6)
O2 O2_1 Mo2 41_554 29_555 97.9(7)
O2 O2_1 Mo2 41_554 33_555 85.2(6)
O2 O2_1 Mo3 41_554 . 98.5(10)
O2 O2_1 Mo3 41_554 5_555 83.8(13)
O2 O2_1 Mo3 41_554 9_555 92.8(8)
O2 O2_1 Mo3 41_554 25_555 86.4(10)
O2 O2_1 Mo3 41_554 29_555 98.4(10)
O2 O2_1 Mo3 41_554 33_555 91.7(11)
O2 O2_1 Nd3 41_554 5_555 98.6(4)
O2 O2_1 Nd3 41_554 8_655 87.9(4)
O2 O2_1 Nd3 41_554 17_555 33.5(3)
O2 O2_1 Nd3 41_554 20_565 30.1(3)
O2 O2_1 Nd3 41_554 25_555 32.5(4)
O2 O2_1 Nd3 41_554 28_554 42.2(4)
O2 O2_1 Nd3 41_554 37_554 93.8(5)
O2 O2_1 Nd3 41_554 40_555 92.9(4)
O2 O2_1 Mo1_1 41_554 5_555 93.9(9)
O2 O2_1 Mo1_1 41_554 8_655 92.8(9)
O2 O2_1 Mo1_1 41_554 17_555 36.8(8)
O2 O2_1 Mo1_1 41_554 20_565 35.4(8)
O2 O2_1 Mo1_1 41_554 25_555 32.1(8)
O2 O2_1 Mo1_1 41_554 28_554 32.7(8)
O2 O2_1 Mo1_1 41_554 37_554 93.8(8)
O2 O2_1 Mo1_1 41_554 40_555 92.8(8)
O2 O2_1 Nd1_1 41_554 33_555 147.2(5)
O2 O2_1 O2_1 41_554 13_555 48.1(3)
O2 O2_1 O2_1 41_554 15_565 89.9(5)
O2 O2_1 O2_1 41_554 16_655 135.7(5)
O2 O2_1 O2_1 41_554 29_555 93.3(5)
O2 O2_1 O2_1 41_554 33_555 46.7(6)
O2 O2_1 O2_2 41_554 . 73.3(19)
O2 O2_1 O2_2 41_554 9_555 129.4(7)
O2 O2_1 O2_2 41_554 13_555 64.1(6)
O2 O2_1 O2_2 41_554 16_655 139.8(10)
O2 O2_1 O2_2 41_554 29_555 72.2(10)
O2 O2_1 O2_2 41_554 41_554 8.6(7)
O2 O2_1 O3 41_554 . 91.4(4)
O2 O2_1 Mo2 44_555 . 98.0(8)
O2 O2_1 Mo2 44_555 5_555 90.7(6)
O2 O2_1 Mo2 44_555 9_555 111.2(7)
O2 O2_1 Mo2 44_555 25_555 101.6(6)
O2 O2_1 Mo2 44_555 29_555 112.7(8)
O2 O2_1 Mo2 44_555 33_555 86.8(6)
O2 O2_1 Mo3 44_555 . 113.4(9)
O2 O2_1 Mo3 44_555 5_555 90.2(12)
O2 O2_1 Mo3 44_555 9_555 96.2(10)
O2 O2_1 Mo3 44_555 25_555 87.7(9)
O2 O2_1 Mo3 44_555 29_555 107.3(10)
O2 O2_1 Mo3 44_555 33_555 106.1(14)
O2 O2_1 Nd3 44_555 5_555 144.6(5)
O2 O2_1 Nd3 44_555 8_655 135.7(5)
O2 O2_1 Nd3 44_555 17_555 26.9(3)
O2 O2_1 Nd3 44_555 20_565 25.7(3)
O2 O2_1 Nd3 44_555 25_555 35.5(4)
O2 O2_1 Nd3 44_555 28_554 24.6(4)
O2 O2_1 Nd3 44_555 37_554 137.2(5)
O2 O2_1 Nd3 44_555 40_555 132.7(5)
O2 O2_1 Mo1_1 44_555 5_555 136.0(8)
O2 O2_1 Mo1_1 44_555 8_655 135.5(8)
O2 O2_1 Mo1_1 44_555 17_555 28.7(8)
O2 O2_1 Mo1_1 44_555 20_565 29.5(8)
O2 O2_1 Mo1_1 44_555 25_555 27.1(8)
O2 O2_1 Mo1_1 44_555 28_554 25.8(8)
O2 O2_1 Mo1_1 44_555 37_554 140.2(8)
O2 O2_1 Mo1_1 44_555 40_555 139.0(8)
O2 O2_1 Nd1_1 44_555 33_555 94.0(3)
O2 O2_1 O2_1 44_555 13_555 85.0(5)
O2 O2_1 O2_1 44_555 15_565 43.6(3)
O2 O2_1 O2_1 44_555 16_655 132.4(6)
O2 O2_1 O2_1 44_555 29_555 140.8(8)
O2 O2_1 O2_1 44_555 33_555 50.3(4)
O2 O2_1 O2_2 44_555 . 24.7(17)
O2 O2_1 O2_2 44_555 9_555 146.1(8)
O2 O2_1 O2_2 44_555 13_555 104.1(7)
O2 O2_1 O2_2 44_555 16_655 154.1(11)
O2 O2_1 O2_2 44_555 29_555 125.0(12)
O2 O2_1 O2_2 44_555 41_554 62.4(8)
O2 O2_1 O3 44_555 . 83.7(3)
Mo2 O2_1 Mo2 . 5_555 11.42(15)
Mo2 O2_1 Mo2 . 9_555 14.62(15)
Mo2 O2_1 Mo2 . 25_555 12.37(14)
Mo2 O2_1 Mo2 . 29_555 15.48(9)
Mo2 O2_1 Mo2 . 33_555 13.80(14)
Mo2 O2_1 Mo3 . . 16.3(6)
Mo2 O2_1 Mo3 . 5_555 8.7(8)
Mo2 O2_1 Mo3 . 9_555 10.8(7)
Mo2 O2_1 Mo3 . 25_555 13.6(8)
Mo2 O2_1 Mo3 . 29_555 13.3(9)
Mo2 O2_1 Mo3 . 33_555 8.4(11)
Mo2 O2_1 Nd3 . 5_555 102.2(5)
Mo2 O2_1 Nd3 . 8_655 101.0(5)
Mo2 O2_1 Nd3 . 17_555 106.0(9)
Mo2 O2_1 Nd3 . 20_565 98.8(10)
Mo2 O2_1 Nd3 . 25_555 111.9(10)
Mo2 O2_1 Nd3 . 28_554 113.0(11)
Mo2 O2_1 Nd3 . 37_554 107.7(6)
Mo2 O2_1 Nd3 . 40_555 113.7(5)
Mo2 O2_1 Mo1_1 . 5_555 109.7(7)
Mo2 O2_1 Mo1_1 . 8_655 109.0(7)
Mo2 O2_1 Mo1_1 . 17_555 111.3(11)
Mo2 O2_1 Mo1_1 . 20_565 110.6(11)
Mo2 O2_1 Mo1_1 . 25_555 104.3(11)
Mo2 O2_1 Mo1_1 . 28_554 103.8(11)
Mo2 O2_1 Mo1_1 . 37_554 102.6(7)
Mo2 O2_1 Mo1_1 . 40_555 103.2(7)
Mo2 O2_1 Nd1_1 . 33_555 109.6(5)
Mo2 O2_1 O2_1 . 13_555 119.0(8)
Mo2 O2_1 O2_1 . 15_565 130.2(8)
Mo2 O2_1 O2_1 . 16_655 126.2(8)
Mo2 O2_1 O2_1 . 29_555 53.4(4)
Mo2 O2_1 O2_1 . 33_555 50.6(6)
Mo2 O2_1 O2_2 . . 84(2)
Mo2 O2_1 O2_2 . 9_555 54.0(6)
Mo2 O2_1 O2_2 . 13_555 117.3(8)
Mo2 O2_1 O2_2 . 16_655 104.4(10)
Mo2 O2_1 O2_2 . 29_555 63.2(10)
Mo2 O2_1 O2_2 . 41_554 80.7(10)
Mo2 O2_1 O3 . . 174.4(6)
Mo2 O2_1 Mo2 5_555 9_555 20.62(12)
Mo2 O2_1 Mo2 5_555 25_555 11.34(5)
Mo2 O2_1 Mo2 5_555 29_555 22.3(2)
Mo2 O2_1 Mo2 5_555 33_555 3.95(8)
Mo2 O2_1 Mo3 5_555 . 23.0(7)
Mo2 O2_1 Mo3 5_555 5_555 4.9(10)
Mo2 O2_1 Mo3 5_555 9_555 5.8(7)
Mo2 O2_1 Mo3 5_555 25_555 3.0(7)
Mo2 O2_1 Mo3 5_555 29_555 16.6(8)
Mo2 O2_1 Mo3 5_555 33_555 16.9(12)
Mo2 O2_1 Nd3 5_555 5_555 112.7(4)
Mo2 O2_1 Nd3 5_555 8_655 112.2(5)
Mo2 O2_1 Nd3 5_555 17_555 103.2(8)
Mo2 O2_1 Nd3 5_555 20_565 96.1(8)
Mo2 O2_1 Nd3 5_555 25_555 110.5(9)
Mo2 O2_1 Nd3 5_555 28_554 109.0(9)
Mo2 O2_1 Nd3 5_555 37_554 118.6(5)
Mo2 O2_1 Nd3 5_555 40_555 124.7(5)
Mo2 O2_1 Mo1_1 5_555 5_555 120.7(6)
Mo2 O2_1 Mo1_1 5_555 8_655 120.0(6)
Mo2 O2_1 Mo1_1 5_555 17_555 108.4(10)
Mo2 O2_1 Mo1_1 5_555 20_565 107.9(10)
Mo2 O2_1 Mo1_1 5_555 25_555 101.6(9)
Mo2 O2_1 Mo1_1 5_555 28_554 100.9(9)
Mo2 O2_1 Mo1_1 5_555 37_554 113.6(6)
Mo2 O2_1 Mo1_1 5_555 40_555 114.2(6)
Mo2 O2_1 Nd1_1 5_555 33_555 101.5(4)
Mo2 O2_1 O2_1 5_555 13_555 127.3(7)
Mo2 O2_1 O2_1 5_555 15_565 119.2(6)
Mo2 O2_1 O2_1 5_555 16_655 129.4(6)
Mo2 O2_1 O2_1 5_555 29_555 64.2(4)
Mo2 O2_1 O2_1 5_555 33_555 47.4(5)
Mo2 O2_1 O2_2 5_555 . 74.6(19)
Mo2 O2_1 O2_2 5_555 9_555 58.3(6)
Mo2 O2_1 O2_2 5_555 13_555 128.1(7)
Mo2 O2_1 O2_2 5_555 16_655 109.1(10)
Mo2 O2_1 O2_2 5_555 29_555 74.6(10)
Mo2 O2_1 O2_2 5_555 41_554 85.0(9)
Mo2 O2_1 O3 5_555 . 173.4(6)
Mo2 O2_1 Mo2 9_555 25_555 10.96(7)
Mo2 O2_1 Mo2 9_555 29_555 2.03(8)
Mo2 O2_1 Mo2 9_555 33_555 24.43(13)
Mo2 O2_1 Mo3 9_555 . 2.5(8)
Mo2 O2_1 Mo3 9_555 5_555 21.1(10)
Mo2 O2_1 Mo3 9_555 9_555 15.5(8)
Mo2 O2_1 Mo3 9_555 25_555 23.6(7)
Mo2 O2_1 Mo3 9_555 29_555 5.0(6)
Mo2 O2_1 Mo3 9_555 33_555 6.7(9)
Mo2 O2_1 Nd3 9_555 5_555 93.4(4)
Mo2 O2_1 Nd3 9_555 8_655 94.5(4)
Mo2 O2_1 Nd3 9_555 17_555 120.6(8)
Mo2 O2_1 Nd3 9_555 20_565 113.4(9)
Mo2 O2_1 Nd3 9_555 25_555 126.3(9)
Mo2 O2_1 Nd3 9_555 28_554 127.6(10)
Mo2 O2_1 Nd3 9_555 37_554 99.8(5)
Mo2 O2_1 Nd3 9_555 40_555 106.0(5)
Mo2 O2_1 Mo1_1 9_555 5_555 101.9(6)
Mo2 O2_1 Mo1_1 9_555 8_655 101.4(6)
Mo2 O2_1 Mo1_1 9_555 17_555 125.9(10)
Mo2 O2_1 Mo1_1 9_555 20_565 125.2(10)
Mo2 O2_1 Mo1_1 9_555 25_555 118.9(10)
Mo2 O2_1 Mo1_1 9_555 28_554 118.4(10)
Mo2 O2_1 Mo1_1 9_555 37_554 94.8(6)
Mo2 O2_1 Mo1_1 9_555 40_555 95.6(6)
Mo2 O2_1 Nd1_1 9_555 33_555 101.5(4)
Mo2 O2_1 O2_1 9_555 13_555 124.4(7)
Mo2 O2_1 O2_1 9_555 15_565 136.6(6)
Mo2 O2_1 O2_1 9_555 16_655 111.6(6)
Mo2 O2_1 O2_1 9_555 29_555 45.9(3)
Mo2 O2_1 O2_1 9_555 33_555 65.1(6)
Mo2 O2_1 O2_2 9_555 . 94.8(19)
Mo2 O2_1 O2_2 9_555 9_555 39.4(6)
Mo2 O2_1 O2_2 9_555 13_555 117.4(7)
Mo2 O2_1 O2_2 9_555 16_655 90.1(10)
Mo2 O2_1 O2_2 9_555 29_555 61.5(9)
Mo2 O2_1 O2_2 9_555 41_554 92.7(9)
Mo2 O2_1 O3 9_555 . 165.1(9)
Mo2 O2_1 Mo2 25_555 29_555 12.96(15)
Mo2 O2_1 Mo2 25_555 33_555 15.27(10)
Mo2 O2_1 Mo3 25_555 . 13.5(8)
Mo2 O2_1 Mo3 25_555 5_555 13.9(11)
Mo2 O2_1 Mo3 25_555 9_555 5.5(7)
Mo2 O2_1 Mo3 25_555 25_555 14.2(7)
Mo2 O2_1 Mo3 25_555 29_555 6.1(7)
Mo2 O2_1 Mo3 25_555 33_555 10.8(10)
Mo2 O2_1 Nd3 25_555 5_555 104.3(4)
Mo2 O2_1 Nd3 25_555 8_655 105.4(4)
Mo2 O2_1 Nd3 25_555 17_555 114.4(8)
Mo2 O2_1 Nd3 25_555 20_565 107.3(8)
Mo2 O2_1 Nd3 25_555 25_555 121.4(9)
Mo2 O2_1 Nd3 25_555 28_554 120.3(9)
Mo2 O2_1 Nd3 25_555 37_554 110.8(5)
Mo2 O2_1 Nd3 25_555 40_555 117.0(5)
Mo2 O2_1 Mo1_1 25_555 5_555 112.8(6)
Mo2 O2_1 Mo1_1 25_555 8_655 112.4(6)
Mo2 O2_1 Mo1_1 25_555 17_555 119.6(10)
Mo2 O2_1 Mo1_1 25_555 20_565 119.1(10)
Mo2 O2_1 Mo1_1 25_555 25_555 112.8(9)
Mo2 O2_1 Mo1_1 25_555 28_554 112.1(9)
Mo2 O2_1 Mo1_1 25_555 37_554 105.8(6)
Mo2 O2_1 Mo1_1 25_555 40_555 106.6(6)
Mo2 O2_1 Nd1_1 25_555 33_555 97.4(3)
Mo2 O2_1 O2_1 25_555 13_555 130.7(7)
Mo2 O2_1 O2_1 25_555 15_565 126.0(6)
Mo2 O2_1 O2_1 25_555 16_655 118.2(6)
Mo2 O2_1 O2_1 25_555 29_555 56.8(3)
Mo2 O2_1 O2_1 25_555 33_555 58.5(5)
Mo2 O2_1 O2_2 25_555 . 84.0(19)
Mo2 O2_1 O2_2 25_555 9_555 46.9(6)
Mo2 O2_1 O2_2 25_555 13_555 126.7(7)
Mo2 O2_1 O2_2 25_555 16_655 97.8(10)
Mo2 O2_1 O2_2 25_555 29_555 71.0(10)
Mo2 O2_1 O2_2 25_555 41_554 92.8(9)
Mo2 O2_1 O3 25_555 . 171.6(8)
Mo2 O2_1 Mo2 29_555 33_555 26.1(2)
Mo2 O2_1 Mo3 29_555 . 0.8(6)
Mo2 O2_1 Mo3 29_555 5_555 22.5(10)
Mo2 O2_1 Mo3 29_555 9_555 17.3(8)
Mo2 O2_1 Mo3 29_555 25_555 25.3(7)
Mo2 O2_1 Mo3 29_555 29_555 7.0(6)
Mo2 O2_1 Mo3 29_555 33_555 7.2(10)
Mo2 O2_1 Nd3 29_555 5_555 91.4(5)
Mo2 O2_1 Nd3 29_555 8_655 92.5(5)
Mo2 O2_1 Nd3 29_555 17_555 121.3(10)
Mo2 O2_1 Nd3 29_555 20_565 114.1(10)
Mo2 O2_1 Nd3 29_555 25_555 126.7(11)
Mo2 O2_1 Nd3 29_555 28_554 128.5(11)
Mo2 O2_1 Nd3 29_555 37_554 97.8(5)
Mo2 O2_1 Nd3 29_555 40_555 104.0(5)
Mo2 O2_1 Mo1_1 29_555 5_555 99.9(7)
Mo2 O2_1 Mo1_1 29_555 8_655 99.4(7)
Mo2 O2_1 Mo1_1 29_555 17_555 126.6(11)
Mo2 O2_1 Mo1_1 29_555 20_565 125.8(11)
Mo2 O2_1 Mo1_1 29_555 25_555 119.6(11)
Mo2 O2_1 Mo1_1 29_555 28_554 119.1(11)
Mo2 O2_1 Mo1_1 29_555 37_554 92.9(7)
Mo2 O2_1 Mo1_1 29_555 40_555 93.6(6)
Mo2 O2_1 Nd1_1 29_555 33_555 102.6(4)
Mo2 O2_1 O2_1 29_555 13_555 122.8(7)
Mo2 O2_1 O2_1 29_555 15_565 138.7(7)
Mo2 O2_1 O2_1 29_555 16_655 110.7(7)
Mo2 O2_1 O2_1 29_555 29_555 43.9(3)
Mo2 O2_1 O2_1 29_555 33_555 66.1(6)
Mo2 O2_1 O2_2 29_555 . 97(2)
Mo2 O2_1 O2_2 29_555 9_555 38.6(6)
Mo2 O2_1 O2_2 29_555 13_555 115.5(7)
Mo2 O2_1 O2_2 29_555 16_655 89.0(10)
Mo2 O2_1 O2_2 29_555 29_555 59.6(9)
Mo2 O2_1 O2_2 29_555 41_554 92.2(10)
Mo2 O2_1 O3 29_555 . 163.6(9)
Mo2 O2_1 Mo3 33_555 . 26.8(7)
Mo2 O2_1 Mo3 33_555 5_555 5.4(8)
Mo2 O2_1 Mo3 33_555 9_555 9.8(7)
Mo2 O2_1 Mo3 33_555 25_555 1.2(8)
Mo2 O2_1 Mo3 33_555 29_555 20.5(8)
Mo2 O2_1 Mo3 33_555 33_555 20.3(12)
Mo2 O2_1 Nd3 33_555 5_555 115.8(5)
Mo2 O2_1 Nd3 33_555 8_655 114.8(5)
Mo2 O2_1 Nd3 33_555 17_555 99.3(8)
Mo2 O2_1 Nd3 33_555 20_565 92.2(8)
Mo2 O2_1 Nd3 33_555 25_555 106.7(9)
Mo2 O2_1 Nd3 33_555 28_554 105.0(9)
Mo2 O2_1 Nd3 33_555 37_554 121.4(6)
Mo2 O2_1 Nd3 33_555 40_555 127.5(5)
Mo2 O2_1 Mo1_1 33_555 5_555 123.5(7)
Mo2 O2_1 Mo1_1 33_555 8_655 122.8(7)
Mo2 O2_1 Mo1_1 33_555 17_555 104.5(10)
Mo2 O2_1 Mo1_1 33_555 20_565 104.1(10)
Mo2 O2_1 Mo1_1 33_555 25_555 97.8(10)
Mo2 O2_1 Mo1_1 33_555 28_554 97.0(10)
Mo2 O2_1 Mo1_1 33_555 37_554 116.4(7)
Mo2 O2_1 Mo1_1 33_555 40_555 117.0(7)
Mo2 O2_1 Nd1_1 33_555 33_555 102.4(4)
Mo2 O2_1 O2_1 33_555 13_555 126.1(8)
Mo2 O2_1 O2_1 33_555 15_565 116.4(7)
Mo2 O2_1 O2_1 33_555 16_655 133.1(7)
Mo2 O2_1 O2_1 33_555 29_555 67.2(4)
Mo2 O2_1 O2_1 33_555 33_555 43.7(6)
Mo2 O2_1 O2_2 33_555 . 71.2(19)
Mo2 O2_1 O2_2 33_555 9_555 62.2(6)
Mo2 O2_1 O2_2 33_555 13_555 128.5(8)
Mo2 O2_1 O2_2 33_555 16_655 113.1(10)
Mo2 O2_1 O2_2 33_555 29_555 76.4(10)
Mo2 O2_1 O2_2 33_555 41_554 82.5(10)
Mo2 O2_1 O3 33_555 . 170.1(7)
Mo3 O2_1 Mo3 . 5_555 23.2(12)
Mo3 O2_1 Mo3 . 9_555 18.0(11)
Mo3 O2_1 Mo3 . 25_555 26.0(10)
Mo3 O2_1 Mo3 . 29_555 7.4(10)
Mo3 O2_1 Mo3 . 33_555 8.0(12)
Mo3 O2_1 Nd3 . 5_555 90.9(9)
Mo3 O2_1 Nd3 . 8_655 92.1(9)
Mo3 O2_1 Nd3 . 17_555 122.0(11)
Mo3 O2_1 Nd3 . 20_565 114.9(11)
Mo3 O2_1 Nd3 . 25_555 127.4(12)
Mo3 O2_1 Nd3 . 28_554 129.3(12)
Mo3 O2_1 Nd3 . 37_554 97.3(9)
Mo3 O2_1 Nd3 . 40_555 103.5(9)
Mo3 O2_1 Mo1_1 . 5_555 99.4(10)
Mo3 O2_1 Mo1_1 . 8_655 98.9(10)
Mo3 O2_1 Mo1_1 . 17_555 127.3(12)
Mo3 O2_1 Mo1_1 . 20_565 126.5(13)
Mo3 O2_1 Mo1_1 . 25_555 120.4(12)
Mo3 O2_1 Mo1_1 . 28_554 119.8(12)
Mo3 O2_1 Mo1_1 . 37_554 92.4(10)
Mo3 O2_1 Mo1_1 . 40_555 93.2(10)
Mo3 O2_1 Nd1_1 . 33_555 102.2(10)
Mo3 O2_1 O2_1 . 13_555 123.0(12)
Mo3 O2_1 O2_1 . 15_565 139.0(11)
Mo3 O2_1 O2_1 . 16_655 109.9(9)
Mo3 O2_1 O2_1 . 29_555 43.5(9)
Mo3 O2_1 O2_1 . 33_555 66.9(8)
Mo3 O2_1 O2_2 . . 97(2)
Mo3 O2_1 O2_2 . 9_555 37.8(9)
Mo3 O2_1 O2_2 . 13_555 115.4(12)
Mo3 O2_1 O2_2 . 16_655 88.2(11)
Mo3 O2_1 O2_2 . 29_555 59.4(13)
Mo3 O2_1 O2_2 . 41_554 92.8(12)
Mo3 O2_1 O3 . . 162.9(11)
Mo3 O2_1 Mo3 5_555 9_555 9.0(12)
Mo3 O2_1 Mo3 5_555 25_555 5.6(12)
Mo3 O2_1 Mo3 5_555 29_555 18.0(13)
Mo3 O2_1 Mo3 5_555 33_555 16.0(15)
Mo3 O2_1 Nd3 5_555 5_555 110.8(9)
Mo3 O2_1 Nd3 5_555 8_655 109.5(9)
Mo3 O2_1 Nd3 5_555 17_555 100.7(14)
Mo3 O2_1 Nd3 5_555 20_565 93.5(14)
Mo3 O2_1 Nd3 5_555 25_555 107.5(15)
Mo3 O2_1 Nd3 5_555 28_554 107.0(14)
Mo3 O2_1 Nd3 5_555 37_554 116.3(10)
Mo3 O2_1 Nd3 5_555 40_555 122.3(9)
Mo3 O2_1 Mo1_1 5_555 5_555 118.3(10)
Mo3 O2_1 Mo1_1 5_555 8_655 117.6(10)
Mo3 O2_1 Mo1_1 5_555 17_555 106.0(15)
Mo3 O2_1 Mo1_1 5_555 20_565 105.4(15)
Mo3 O2_1 Mo1_1 5_555 25_555 99.1(15)
Mo3 O2_1 Mo1_1 5_555 28_554 98.4(15)
Mo3 O2_1 Mo1_1 5_555 37_554 111.3(10)
Mo3 O2_1 Mo1_1 5_555 40_555 111.8(10)
Mo3 O2_1 Nd1_1 5_555 33_555 106.4(11)
Mo3 O2_1 O2_1 5_555 13_555 122.4(13)
Mo3 O2_1 O2_1 5_555 15_565 121.5(11)
Mo3 O2_1 O2_1 5_555 16_655 132.0(13)
Mo3 O2_1 O2_1 5_555 29_555 62.1(9)
Mo3 O2_1 O2_1 5_555 33_555 44.8(12)
Mo3 O2_1 O2_2 5_555 . 76(2)
Mo3 O2_1 O2_2 5_555 9_555 60.1(12)
Mo3 O2_1 O2_2 5_555 13_555 123.6(12)
Mo3 O2_1 O2_2 5_555 16_655 111.0(14)
Mo3 O2_1 O2_2 5_555 29_555 71.0(13)
Mo3 O2_1 O2_2 5_555 41_554 80.4(14)
Mo3 O2_1 O3 5_555 . 173.7(14)
Mo3 O2_1 Mo3 9_555 25_555 8.7(10)
Mo3 O2_1 Mo3 9_555 29_555 11.1(11)
Mo3 O2_1 Mo3 9_555 33_555 13.1(14)
Mo3 O2_1 Nd3 9_555 5_555 108.6(9)
Mo3 O2_1 Nd3 9_555 8_655 109.0(9)
Mo3 O2_1 Nd3 9_555 17_555 109.0(10)
Mo3 O2_1 Nd3 9_555 20_565 101.9(10)
Mo3 O2_1 Nd3 9_555 25_555 116.2(11)
Mo3 O2_1 Nd3 9_555 28_554 114.8(11)
Mo3 O2_1 Nd3 9_555 37_554 114.8(10)
Mo3 O2_1 Nd3 9_555 40_555 121.0(9)
Mo3 O2_1 Mo1_1 9_555 5_555 116.9(10)
Mo3 O2_1 Mo1_1 9_555 8_655 116.3(10)
Mo3 O2_1 Mo1_1 9_555 17_555 114.2(12)
Mo3 O2_1 Mo1_1 9_555 20_565 113.7(12)
Mo3 O2_1 Mo1_1 9_555 25_555 107.5(11)
Mo3 O2_1 Mo1_1 9_555 28_554 106.7(12)
Mo3 O2_1 Mo1_1 9_555 37_554 109.8(10)
Mo3 O2_1 Mo1_1 9_555 40_555 110.5(10)
Mo3 O2_1 Nd1_1 9_555 33_555 99.2(7)
Mo3 O2_1 O2_1 9_555 13_555 129.5(9)
Mo3 O2_1 O2_1 9_555 15_565 122.6(10)
Mo3 O2_1 O2_1 9_555 16_655 123.6(9)
Mo3 O2_1 O2_1 9_555 29_555 60.5(9)
Mo3 O2_1 O2_1 9_555 33_555 53.2(8)
Mo3 O2_1 O2_2 9_555 . 79(2)
Mo3 O2_1 O2_2 9_555 9_555 52.4(9)
Mo3 O2_1 O2_2 9_555 13_555 127.8(10)
Mo3 O2_1 O2_2 9_555 16_655 103.3(12)
Mo3 O2_1 O2_2 9_555 29_555 72.9(12)
Mo3 O2_1 O2_2 9_555 41_554 89.2(11)
Mo3 O2_1 O3 9_555 . 174.7(8)
Mo3 O2_1 Mo3 25_555 29_555 19.6(10)
Mo3 O2_1 Mo3 25_555 33_555 19.7(14)
Mo3 O2_1 Nd3 25_555 5_555 115.5(9)
Mo3 O2_1 Nd3 25_555 8_655 114.6(9)
Mo3 O2_1 Nd3 25_555 17_555 100.4(11)
Mo3 O2_1 Nd3 25_555 20_565 93.4(11)
Mo3 O2_1 Nd3 25_555 25_555 107.9(12)
Mo3 O2_1 Nd3 25_555 28_554 106.1(11)
Mo3 O2_1 Nd3 25_555 37_554 121.2(9)
Mo3 O2_1 Nd3 25_555 40_555 127.3(9)
Mo3 O2_1 Mo1_1 25_555 5_555 123.3(10)
Mo3 O2_1 Mo1_1 25_555 8_655 122.6(10)
Mo3 O2_1 Mo1_1 25_555 17_555 105.7(12)
Mo3 O2_1 Mo1_1 25_555 20_565 105.2(12)
Mo3 O2_1 Mo1_1 25_555 25_555 99.0(12)
Mo3 O2_1 Mo1_1 25_555 28_554 98.2(12)
Mo3 O2_1 Mo1_1 25_555 37_554 116.2(10)
Mo3 O2_1 Mo1_1 25_555 40_555 116.8(10)
Mo3 O2_1 Nd1_1 25_555 33_555 101.6(10)
Mo3 O2_1 O2_1 25_555 13_555 127.1(12)
Mo3 O2_1 O2_1 25_555 15_565 116.6(10)
Mo3 O2_1 O2_1 25_555 16_655 131.9(10)
Mo3 O2_1 O2_1 25_555 29_555 66.8(8)
Mo3 O2_1 O2_1 25_555 33_555 44.8(9)
Mo3 O2_1 O2_2 25_555 . 72(2)
Mo3 O2_1 O2_2 25_555 9_555 61.2(9)
Mo3 O2_1 O2_2 25_555 13_555 129.1(12)
Mo3 O2_1 O2_2 25_555 16_655 112.0(12)
Mo3 O2_1 O2_2 25_555 29_555 76.5(13)
Mo3 O2_1 O2_2 25_555 41_554 83.7(13)
Mo3 O2_1 O3 25_555 . 170.6(10)
Mo3 O2_1 Mo3 29_555 33_555 7.6(11)
Mo3 O2_1 Nd3 29_555 5_555 98.2(8)
Mo3 O2_1 Nd3 29_555 8_655 99.5(7)
Mo3 O2_1 Nd3 29_555 17_555 118.5(12)
Mo3 O2_1 Nd3 29_555 20_565 111.4(12)
Mo3 O2_1 Nd3 29_555 25_555 124.9(13)
Mo3 O2_1 Nd3 29_555 28_554 125.0(13)
Mo3 O2_1 Nd3 29_555 37_554 104.7(8)
Mo3 O2_1 Nd3 29_555 40_555 110.9(8)
Mo3 O2_1 Mo1_1 29_555 5_555 106.8(9)
Mo3 O2_1 Mo1_1 29_555 8_655 106.3(9)
Mo3 O2_1 Mo1_1 29_555 17_555 123.8(13)
Mo3 O2_1 Mo1_1 29_555 20_565 123.2(13)
Mo3 O2_1 Mo1_1 29_555 25_555 116.9(13)
Mo3 O2_1 Mo1_1 29_555 28_554 116.3(13)
Mo3 O2_1 Mo1_1 29_555 37_554 99.8(9)
Mo3 O2_1 Mo1_1 29_555 40_555 100.6(9)
Mo3 O2_1 Nd1_1 29_555 33_555 99.0(8)
Mo3 O2_1 O2_1 29_555 13_555 128.0(9)
Mo3 O2_1 O2_1 29_555 15_565 131.7(8)
Mo3 O2_1 O2_1 29_555 16_655 114.1(10)
Mo3 O2_1 O2_1 29_555 29_555 50.9(7)
Mo3 O2_1 O2_1 29_555 33_555 62.7(10)
Mo3 O2_1 O2_2 29_555 . 90(2)
Mo3 O2_1 O2_2 29_555 9_555 42.1(10)
Mo3 O2_1 O2_2 29_555 13_555 122.0(9)
Mo3 O2_1 O2_2 29_555 16_655 93.0(13)
Mo3 O2_1 O2_2 29_555 29_555 66.1(11)
Mo3 O2_1 O2_2 29_555 41_554 93.5(12)
Mo3 O2_1 O3 29_555 . 168.3(12)
Mo3 O2_1 Nd3 33_555 5_555 95.9(12)
Mo3 O2_1 Nd3 33_555 8_655 95.9(12)
Mo3 O2_1 Nd3 33_555 17_555 114.1(14)
Mo3 O2_1 Nd3 33_555 20_565 106.9(14)
Mo3 O2_1 Nd3 33_555 25_555 119.7(14)
Mo3 O2_1 Nd3 33_555 28_554 121.3(15)
Mo3 O2_1 Nd3 33_555 37_554 101.9(13)
Mo3 O2_1 Nd3 33_555 40_555 108.0(12)
Mo3 O2_1 Mo1_1 33_555 5_555 103.9(13)
Mo3 O2_1 Mo1_1 33_555 8_655 103.4(13)
Mo3 O2_1 Mo1_1 33_555 17_555 119.4(15)
Mo3 O2_1 Mo1_1 33_555 20_565 118.6(15)
Mo3 O2_1 Mo1_1 33_555 25_555 112.4(15)
Mo3 O2_1 Mo1_1 33_555 28_554 111.9(15)
Mo3 O2_1 Mo1_1 33_555 37_554 96.8(13)
Mo3 O2_1 Mo1_1 33_555 40_555 97.5(13)
Mo3 O2_1 Nd1_1 33_555 33_555 106.6(9)
Mo3 O2_1 O2_1 33_555 13_555 120.6(11)
Mo3 O2_1 O2_1 33_555 15_565 135.7(13)
Mo3 O2_1 O2_1 33_555 16_655 117.9(13)
Mo3 O2_1 O2_1 33_555 29_555 47.4(12)
Mo3 O2_1 O2_1 33_555 33_555 58.9(12)
Mo3 O2_1 O2_2 33_555 . 91(2)
Mo3 O2_1 O2_2 33_555 9_555 45.7(12)
Mo3 O2_1 O2_2 33_555 13_555 115.9(12)
Mo3 O2_1 O2_2 33_555 16_655 96.1(15)
Mo3 O2_1 O2_2 33_555 29_555 60.3(14)
Mo3 O2_1 O2_2 33_555 41_554 86.4(13)
Mo3 O2_1 O3 33_555 . 169.6(14)
Nd3 O2_1 Nd3 5_555 8_655 10.7(3)
Nd3 O2_1 Nd3 5_555 17_555 118.2(5)
Nd3 O2_1 Nd3 5_555 20_565 121.2(6)
Nd3 O2_1 Nd3 5_555 25_555 109.2(6)
Nd3 O2_1 Nd3 5_555 28_554 120.0(6)
Nd3 O2_1 Nd3 5_555 37_554 7.5(4)
Nd3 O2_1 Nd3 5_555 40_555 13.2(3)
Nd3 O2_1 Mo1_1 5_555 5_555 9.2(6)
Nd3 O2_1 Mo1_1 5_555 8_655 9.3(7)
Nd3 O2_1 Mo1_1 5_555 17_555 115.9(9)
Nd3 O2_1 Mo1_1 5_555 20_565 115.2(9)
Nd3 O2_1 Mo1_1 5_555 25_555 118.4(9)
Nd3 O2_1 Mo1_1 5_555 28_554 119.7(9)
Nd3 O2_1 Mo1_1 5_555 37_554 4.8(8)
Nd3 O2_1 Mo1_1 5_555 40_555 6.0(8)
Nd3 O2_1 Nd1_1 5_555 33_555 106.1(8)
Nd3 O2_1 O2_1 5_555 13_555 59.8(5)
Nd3 O2_1 O2_1 5_555 15_565 127.6(8)
Nd3 O2_1 O2_1 5_555 16_655 49.4(6)
Nd3 O2_1 O2_1 5_555 29_555 48.7(4)
Nd3 O2_1 O2_1 5_555 33_555 130.1(7)
Nd3 O2_1 O2_2 5_555 . 169.2(19)
Nd3 O2_1 O2_2 5_555 9_555 67.5(7)
Nd3 O2_1 O2_2 5_555 13_555 40.6(6)
Nd3 O2_1 O2_2 5_555 16_655 41.4(9)
Nd3 O2_1 O2_2 5_555 29_555 46.1(10)
Nd3 O2_1 O2_2 5_555 41_554 92.4(8)
Nd3 O2_1 O3 5_555 . 73.9(5)
Nd3 O2_1 Nd3 8_655 17_555 108.9(5)
Nd3 O2_1 Nd3 8_655 20_565 111.3(6)
Nd3 O2_1 Nd3 8_655 25_555 100.2(5)
Nd3 O2_1 Nd3 8_655 28_554 111.7(6)
Nd3 O2_1 Nd3 8_655 37_554 8.6(4)
Nd3 O2_1 Nd3 8_655 40_555 13.3(3)
Nd3 O2_1 Mo1_1 8_655 5_555 10.2(6)
Nd3 O2_1 Mo1_1 8_655 8_655 9.1(6)
Nd3 O2_1 Mo1_1 8_655 17_555 107.1(9)
Nd3 O2_1 Mo1_1 8_655 20_565 106.3(9)
Nd3 O2_1 Mo1_1 8_655 25_555 108.9(9)
Nd3 O2_1 Mo1_1 8_655 28_554 110.2(9)
Nd3 O2_1 Mo1_1 8_655 37_554 6.0(8)
Nd3 O2_1 Mo1_1 8_655 40_555 5.2(8)
Nd3 O2_1 Nd1_1 8_655 33_555 116.1(8)
Nd3 O2_1 O2_1 8_655 13_555 50.9(5)
Nd3 O2_1 O2_1 8_655 15_565 128.4(7)
Nd3 O2_1 O2_1 8_655 16_655 58.6(6)
Nd3 O2_1 O2_1 8_655 29_555 48.6(4)
Nd3 O2_1 O2_1 8_655 33_555 121.3(7)
Nd3 O2_1 O2_2 8_655 . 160.0(19)
Nd3 O2_1 O2_2 8_655 9_555 74.2(7)
Nd3 O2_1 O2_2 8_655 13_555 32.1(6)
Nd3 O2_1 O2_2 8_655 16_655 52.1(10)
Nd3 O2_1 O2_2 8_655 29_555 40.3(9)
Nd3 O2_1 O2_2 8_655 41_554 81.7(8)
Nd3 O2_1 O3 8_655 . 74.3(5)
Nd3 O2_1 Nd3 17_555 20_565 7.2(3)
Nd3 O2_1 Nd3 17_555 25_555 9.4(4)
Nd3 O2_1 Nd3 17_555 28_554 9.0(4)
Nd3 O2_1 Nd3 17_555 37_554 111.2(6)
Nd3 O2_1 Nd3 17_555 40_555 107.4(5)
Nd3 O2_1 Mo1_1 17_555 5_555 110.2(9)
Nd3 O2_1 Mo1_1 17_555 8_655 109.6(9)
Nd3 O2_1 Mo1_1 17_555 17_555 5.3(5)
Nd3 O2_1 Mo1_1 17_555 20_565 4.8(5)
Nd3 O2_1 Mo1_1 17_555 25_555 1.7(6)
Nd3 O2_1 Mo1_1 17_555 28_554 2.3(6)
Nd3 O2_1 Mo1_1 17_555 37_554 113.7(8)
Nd3 O2_1 Mo1_1 17_555 40_555 112.4(8)
Nd3 O2_1 Nd1_1 17_555 33_555 114.0(5)
Nd3 O2_1 O2_1 17_555 13_555 58.5(5)
Nd3 O2_1 O2_1 17_555 15_565 56.5(4)
Nd3 O2_1 O2_1 17_555 16_655 127.4(7)
Nd3 O2_1 O2_1 17_555 29_555 126.8(7)
Nd3 O2_1 O2_1 17_555 33_555 55.9(6)
Nd3 O2_1 O2_2 17_555 . 51.3(18)
Nd3 O2_1 O2_2 17_555 9_555 159.4(10)
Nd3 O2_1 O2_2 17_555 13_555 77.7(7)
Nd3 O2_1 O2_2 17_555 16_655 147.0(11)
Nd3 O2_1 O2_2 17_555 29_555 105.0(11)
Nd3 O2_1 O2_2 17_555 41_554 42.0(8)
Nd3 O2_1 O3 17_555 . 73.2(4)
Nd3 O2_1 Nd3 20_565 25_555 15.2(4)
Nd3 O2_1 Nd3 20_565 28_554 15.2(4)
Nd3 O2_1 Nd3 20_565 37_554 114.6(6)
Nd3 O2_1 Nd3 20_565 40_555 111.3(6)
Nd3 O2_1 Mo1_1 20_565 5_555 113.9(9)
Nd3 O2_1 Mo1_1 20_565 8_655 113.1(9)
Nd3 O2_1 Mo1_1 20_565 17_555 12.5(5)
Nd3 O2_1 Mo1_1 20_565 20_565 11.9(5)
Nd3 O2_1 Mo1_1 20_565 25_555 5.6(6)
Nd3 O2_1 Mo1_1 20_565 28_554 5.0(6)
Nd3 O2_1 Mo1_1 20_565 37_554 116.5(9)
Nd3 O2_1 Mo1_1 20_565 40_555 115.2(9)
Nd3 O2_1 Nd1_1 20_565 33_555 117.2(5)
Nd3 O2_1 O2_1 20_565 13_555 61.9(5)
Nd3 O2_1 O2_1 20_565 15_565 60.8(4)
Nd3 O2_1 O2_1 20_565 16_655 134.5(7)
Nd3 O2_1 O2_1 20_565 29_555 122.9(8)
Nd3 O2_1 O2_1 20_565 33_555 48.7(6)
Nd3 O2_1 O2_2 20_565 . 48.7(18)
Nd3 O2_1 O2_2 20_565 9_555 152.4(10)
Nd3 O2_1 O2_2 20_565 13_555 81.1(7)
Nd3 O2_1 O2_2 20_565 16_655 153.6(12)
Nd3 O2_1 O2_2 20_565 29_555 102.3(11)
Nd3 O2_1 O2_2 20_565 41_554 38.7(8)
Nd3 O2_1 O3 20_565 . 80.3(4)
Nd3 O2_1 Nd3 25_555 28_554 12.7(4)
Nd3 O2_1 Nd3 25_555 37_554 102.1(6)
Nd3 O2_1 Nd3 25_555 40_555 98.1(6)
Nd3 O2_1 Mo1_1 25_555 5_555 101.0(9)
Nd3 O2_1 Mo1_1 25_555 8_655 100.4(9)
Nd3 O2_1 Mo1_1 25_555 17_555 7.1(9)
Nd3 O2_1 Mo1_1 25_555 20_565 6.1(9)
Nd3 O2_1 Mo1_1 25_555 25_555 10.2(7)
Nd3 O2_1 Mo1_1 25_555 28_554 11.4(7)
Nd3 O2_1 Mo1_1 25_555 37_554 104.7(9)
Nd3 O2_1 Mo1_1 25_555 40_555 103.5(8)
Nd3 O2_1 Nd1_1 25_555 33_555 116.7(5)
Nd3 O2_1 O2_1 25_555 13_555 49.5(5)
Nd3 O2_1 O2_1 25_555 15_565 58.8(4)
Nd3 O2_1 O2_1 25_555 16_655 120.1(7)
Nd3 O2_1 O2_1 25_555 29_555 123.8(7)
Nd3 O2_1 O2_1 25_555 33_555 63.1(7)
Nd3 O2_1 O2_2 25_555 . 60.2(18)
Nd3 O2_1 O2_2 25_555 9_555 161.9(9)
Nd3 O2_1 O2_2 25_555 13_555 68.6(7)
Nd3 O2_1 O2_2 25_555 16_655 138.4(12)
Nd3 O2_1 O2_2 25_555 29_555 100.8(11)
Nd3 O2_1 O2_2 25_555 41_554 40.5(8)
Nd3 O2_1 O3 25_555 . 66.5(4)
Nd3 O2_1 Nd3 28_554 37_554 112.6(6)
Nd3 O2_1 Nd3 28_554 40_555 108.1(6)
Nd3 O2_1 Mo1_1 28_554 5_555 111.4(9)
Nd3 O2_1 Mo1_1 28_554 8_655 110.9(9)
Nd3 O2_1 Mo1_1 28_554 17_555 5.9(9)
Nd3 O2_1 Mo1_1 28_554 20_565 7.2(9)
Nd3 O2_1 Mo1_1 28_554 25_555 10.7(7)
Nd3 O2_1 Mo1_1 28_554 28_554 10.6(7)
Nd3 O2_1 Mo1_1 28_554 37_554 115.8(9)
Nd3 O2_1 Mo1_1 28_554 40_555 114.5(8)
Nd3 O2_1 Nd1_1 28_554 33_555 105.6(5)
Nd3 O2_1 O2_1 28_554 13_555 60.9(6)
Nd3 O2_1 O2_1 28_554 15_565 47.8(4)
Nd3 O2_1 O2_1 28_554 16_655 120.7(8)
Nd3 O2_1 O2_1 28_554 29_555 135.3(8)
Nd3 O2_1 O2_1 28_554 33_555 62.5(7)
Nd3 O2_1 O2_2 28_554 . 49.2(18)
Nd3 O2_1 O2_2 28_554 9_555 167.0(11)
Nd3 O2_1 O2_2 28_554 13_555 79.7(7)
Nd3 O2_1 O2_2 28_554 16_655 141.9(12)
Nd3 O2_1 O2_2 28_554 29_555 112.9(11)
Nd3 O2_1 O2_2 28_554 41_554 50.7(8)
Nd3 O2_1 O3 28_554 . 66.7(4)
Nd3 O2_1 Nd3 37_554 40_555 6.2(3)
Nd3 O2_1 Mo1_1 37_554 5_555 2.1(5)
Nd3 O2_1 Mo1_1 37_554 8_655 1.8(7)
Nd3 O2_1 Mo1_1 37_554 17_555 108.7(9)
Nd3 O2_1 Mo1_1 37_554 20_565 108.0(9)
Nd3 O2_1 Mo1_1 37_554 25_555 111.4(9)
Nd3 O2_1 Mo1_1 37_554 28_554 112.7(9)
Nd3 O2_1 Mo1_1 37_554 37_554 5.0(6)
Nd3 O2_1 Mo1_1 37_554 40_555 4.5(6)
Nd3 O2_1 Nd1_1 37_554 33_555 108.3(9)
Nd3 O2_1 O2_1 37_554 13_555 52.8(5)
Nd3 O2_1 O2_1 37_554 15_565 122.2(8)
Nd3 O2_1 O2_1 37_554 16_655 50.4(6)
Nd3 O2_1 O2_1 37_554 29_555 54.4(4)
Nd3 O2_1 O2_1 37_554 33_555 129.6(8)
Nd3 O2_1 O2_2 37_554 . 161.8(19)
Nd3 O2_1 O2_2 37_554 9_555 75.0(8)
Nd3 O2_1 O2_2 37_554 13_555 33.6(7)
Nd3 O2_1 O2_2 37_554 16_655 46.0(10)
Nd3 O2_1 O2_2 37_554 29_555 48.5(10)
Nd3 O2_1 O2_2 37_554 41_554 88.2(9)
Nd3 O2_1 O3 37_554 . 68.0(6)
Nd3 O2_1 Mo1_1 40_555 5_555 4.2(5)
Nd3 O2_1 Mo1_1 40_555 8_655 4.7(5)
Nd3 O2_1 Mo1_1 40_555 17_555 104.4(9)
Nd3 O2_1 Mo1_1 40_555 20_565 103.9(9)
Nd3 O2_1 Mo1_1 40_555 25_555 107.8(8)
Nd3 O2_1 Mo1_1 40_555 28_554 109.1(9)
Nd3 O2_1 Mo1_1 40_555 37_554 11.2(5)
Nd3 O2_1 Mo1_1 40_555 40_555 10.5(5)
Nd3 O2_1 Nd1_1 40_555 33_555 106.4(8)
Nd3 O2_1 O2_1 40_555 13_555 49.4(5)
Nd3 O2_1 O2_1 40_555 15_565 116.1(7)
Nd3 O2_1 O2_1 40_555 16_655 48.5(5)
Nd3 O2_1 O2_1 40_555 29_555 60.6(4)
Nd3 O2_1 O2_1 40_555 33_555 132.0(7)
Nd3 O2_1 O2_2 40_555 . 156.6(19)
Nd3 O2_1 O2_2 40_555 9_555 80.3(7)
Nd3 O2_1 O2_2 40_555 13_555 30.4(6)
Nd3 O2_1 O2_2 40_555 16_655 47.2(10)
Nd3 O2_1 O2_2 40_555 29_555 53.6(10)
Nd3 O2_1 O2_2 40_555 41_554 88.1(8)
Nd3 O2_1 O3 40_555 . 61.9(5)
Mo1_1 O2_1 Mo1_1 5_555 8_655 1.3(10)
Mo1_1 O2_1 Mo1_1 5_555 17_555 107.5(11)
Mo1_1 O2_1 Mo1_1 5_555 20_565 106.9(11)
Mo1_1 O2_1 Mo1_1 5_555 25_555 110.5(11)
Mo1_1 O2_1 Mo1_1 5_555 28_554 111.8(11)
Mo1_1 O2_1 Mo1_1 5_555 37_554 7.1(7)
Mo1_1 O2_1 Mo1_1 5_555 40_555 6.6(7)
Mo1_1 O2_1 Nd1_1 5_555 33_555 107.3(11)
Mo1_1 O2_1 O2_1 5_555 13_555 51.9(9)
Mo1_1 O2_1 O2_1 5_555 15_565 120.1(8)
Mo1_1 O2_1 O2_1 5_555 16_655 49.4(9)
Mo1_1 O2_1 O2_1 5_555 29_555 56.5(6)
Mo1_1 O2_1 O2_1 5_555 33_555 130.8(10)
Mo1_1 O2_1 O2_2 5_555 . 160(2)
Mo1_1 O2_1 O2_2 5_555 9_555 76.6(9)
Mo1_1 O2_1 O2_2 5_555 13_555 32.8(10)
Mo1_1 O2_1 O2_2 5_555 16_655 46.0(12)
Mo1_1 O2_1 O2_2 5_555 29_555 50.4(11)
Mo1_1 O2_1 O2_2 5_555 41_554 88.5(11)
Mo1_1 O2_1 O3 5_555 . 65.9(7)
Mo1_1 O2_1 Mo1_1 8_655 17_555 107.0(11)
Mo1_1 O2_1 Mo1_1 8_655 20_565 106.3(11)
Mo1_1 O2_1 Mo1_1 8_655 25_555 109.9(11)
Mo1_1 O2_1 Mo1_1 8_655 28_554 111.2(11)
Mo1_1 O2_1 Mo1_1 8_655 37_554 6.6(7)
Mo1_1 O2_1 Mo1_1 8_655 40_555 5.8(7)
Mo1_1 O2_1 Nd1_1 8_655 33_555 108.6(11)
Mo1_1 O2_1 O2_1 8_655 13_555 51.2(9)
Mo1_1 O2_1 O2_1 8_655 15_565 120.8(8)
Mo1_1 O2_1 O2_1 8_655 16_655 50.7(9)
Mo1_1 O2_1 O2_1 8_655 29_555 55.9(6)
Mo1_1 O2_1 O2_1 8_655 33_555 129.5(10)
Mo1_1 O2_1 O2_2 8_655 . 160(2)
Mo1_1 O2_1 O2_2 8_655 9_555 76.8(9)
Mo1_1 O2_1 O2_2 8_655 13_555 32.0(10)
Mo1_1 O2_1 O2_2 8_655 16_655 47.1(13)
Mo1_1 O2_1 O2_2 8_655 29_555 49.3(11)
Mo1_1 O2_1 O2_2 8_655 41_554 87.4(11)
Mo1_1 O2_1 O3 8_655 . 66.6(7)
Mo1_1 O2_1 Mo1_1 17_555 20_565 1.4(11)
Mo1_1 O2_1 Mo1_1 17_555 25_555 7.0(7)
Mo1_1 O2_1 Mo1_1 17_555 28_554 7.6(7)
Mo1_1 O2_1 Mo1_1 17_555 37_554 111.5(11)
Mo1_1 O2_1 Mo1_1 17_555 40_555 110.2(11)
Mo1_1 O2_1 Nd1_1 17_555 33_555 111.3(9)
Mo1_1 O2_1 O2_1 17_555 13_555 56.3(9)
Mo1_1 O2_1 O2_1 17_555 15_565 53.4(8)
Mo1_1 O2_1 O2_1 17_555 16_655 122.1(9)
Mo1_1 O2_1 O2_1 17_555 29_555 129.6(10)
Mo1_1 O2_1 O2_1 17_555 33_555 61.2(8)
Mo1_1 O2_1 O2_2 17_555 . 53.4(19)
Mo1_1 O2_1 O2_2 17_555 9_555 164.5(11)
Mo1_1 O2_1 O2_2 17_555 13_555 75.3(10)
Mo1_1 O2_1 O2_2 17_555 16_655 142.0(13)
Mo1_1 O2_1 O2_2 17_555 29_555 107.0(14)
Mo1_1 O2_1 O2_2 17_555 41_554 45.2(11)
Mo1_1 O2_1 O3 17_555 . 67.9(6)
Mo1_1 O2_1 Mo1_1 20_565 25_555 6.3(7)
Mo1_1 O2_1 Mo1_1 20_565 28_554 7.1(7)
Mo1_1 O2_1 Mo1_1 20_565 37_554 110.7(11)
Mo1_1 O2_1 Mo1_1 20_565 40_555 109.5(11)
Mo1_1 O2_1 Nd1_1 20_565 33_555 112.7(9)
Mo1_1 O2_1 O2_1 20_565 13_555 55.5(9)
Mo1_1 O2_1 O2_1 20_565 15_565 54.7(9)
Mo1_1 O2_1 O2_1 20_565 16_655 122.6(9)
Mo1_1 O2_1 O2_1 20_565 29_555 128.2(11)
Mo1_1 O2_1 O2_1 20_565 33_555 60.6(8)
Mo1_1 O2_1 O2_2 20_565 . 54.2(19)
Mo1_1 O2_1 O2_2 20_565 9_555 163.5(12)
Mo1_1 O2_1 O2_2 20_565 13_555 74.6(10)
Mo1_1 O2_1 O2_2 20_565 16_655 142.3(13)
Mo1_1 O2_1 O2_2 20_565 29_555 105.7(14)
Mo1_1 O2_1 O2_2 20_565 41_554 43.8(11)
Mo1_1 O2_1 O3 20_565 . 68.5(6)
Mo1_1 O2_1 Mo1_1 25_555 28_554 1.3(10)
Mo1_1 O2_1 Mo1_1 25_555 37_554 113.8(11)
Mo1_1 O2_1 Mo1_1 25_555 40_555 112.5(11)
Mo1_1 O2_1 Nd1_1 25_555 33_555 115.3(9)
Mo1_1 O2_1 O2_1 25_555 13_555 58.6(8)
Mo1_1 O2_1 O2_1 25_555 15_565 57.9(8)
Mo1_1 O2_1 O2_1 25_555 16_655 128.9(8)
Mo1_1 O2_1 O2_1 25_555 29_555 125.4(10)
Mo1_1 O2_1 O2_1 25_555 33_555 54.3(8)
Mo1_1 O2_1 O2_2 25_555 . 51.2(19)
Mo1_1 O2_1 O2_2 25_555 9_555 157.7(11)
Mo1_1 O2_1 O2_2 25_555 13_555 77.9(10)
Mo1_1 O2_1 O2_2 25_555 16_655 148.2(12)
Mo1_1 O2_1 O2_2 25_555 29_555 103.8(13)
Mo1_1 O2_1 O2_2 25_555 41_554 40.7(11)
Mo1_1 O2_1 O3 25_555 . 74.8(6)
Mo1_1 O2_1 Mo1_1 28_554 37_554 115.1(11)
Mo1_1 O2_1 Mo1_1 28_554 40_555 113.8(11)
Mo1_1 O2_1 Nd1_1 28_554 33_555 114.6(9)
Mo1_1 O2_1 O2_1 28_554 13_555 59.9(9)
Mo1_1 O2_1 O2_1 28_554 15_565 57.4(8)
Mo1_1 O2_1 O2_1 28_554 16_655 129.6(8)
Mo1_1 O2_1 O2_1 28_554 29_555 126.0(10)
Mo1_1 O2_1 O2_1 28_554 33_555 53.6(8)
Mo1_1 O2_1 O2_2 28_554 . 49.9(19)
Mo1_1 O2_1 O2_2 28_554 9_555 157.4(11)
Mo1_1 O2_1 O2_2 28_554 13_555 79.2(10)
Mo1_1 O2_1 O2_2 28_554 16_655 149.3(13)
Mo1_1 O2_1 O2_2 28_554 29_555 104.6(13)
Mo1_1 O2_1 O2_2 28_554 41_554 41.3(11)
Mo1_1 O2_1 O3 28_554 . 75.5(6)
Mo1_1 O2_1 Mo1_1 37_554 40_555 1.3(10)
Mo1_1 O2_1 Nd1_1 37_554 33_555 110.2(11)
Mo1_1 O2_1 O2_1 37_554 13_555 55.3(8)
Mo1_1 O2_1 O2_1 37_554 15_565 127.2(9)
Mo1_1 O2_1 O2_1 37_554 16_655 53.0(9)
Mo1_1 O2_1 O2_1 37_554 29_555 49.4(6)
Mo1_1 O2_1 O2_1 37_554 33_555 126.8(9)
Mo1_1 O2_1 O2_2 37_554 . 165(2)
Mo1_1 O2_1 O2_2 37_554 9_555 71.2(9)
Mo1_1 O2_1 O2_2 37_554 13_555 36.2(9)
Mo1_1 O2_1 O2_2 37_554 16_655 46.1(12)
Mo1_1 O2_1 O2_2 37_554 29_555 44.1(11)
Mo1_1 O2_1 O2_2 37_554 41_554 87.7(11)
Mo1_1 O2_1 O3 37_554 . 73.0(7)
Mo1_1 O2_1 Nd1_1 40_555 33_555 111.0(11)
Mo1_1 O2_1 O2_1 40_555 13_555 54.0(8)
Mo1_1 O2_1 O2_1 40_555 15_565 126.6(8)
Mo1_1 O2_1 O2_1 40_555 16_655 53.5(9)
Mo1_1 O2_1 O2_1 40_555 29_555 50.1(6)
Mo1_1 O2_1 O2_1 40_555 33_555 126.3(9)
Mo1_1 O2_1 O2_2 40_555 . 164(2)
Mo1_1 O2_1 O2_2 40_555 9_555 72.3(9)
Mo1_1 O2_1 O2_2 40_555 13_555 34.9(9)
Mo1_1 O2_1 O2_2 40_555 16_655 47.1(12)
Mo1_1 O2_1 O2_2 40_555 29_555 44.1(11)
Mo1_1 O2_1 O2_2 40_555 41_554 86.7(11)
Mo1_1 O2_1 O3 40_555 . 72.4(7)
Nd1_1 O2_1 O2_1 33_555 13_555 131.2(8)
Nd1_1 O2_1 O2_1 33_555 15_565 58.0(3)
Nd1_1 O2_1 O2_1 33_555 16_655 58.0(5)
Nd1_1 O2_1 O2_1 33_555 29_555 119.1(6)
Nd1_1 O2_1 O2_1 33_555 33_555 121.6(7)
Nd1_1 O2_1 O2_2 33_555 . 79.2(18)
Nd1_1 O2_1 O2_2 33_555 9_555 80.7(7)
Nd1_1 O2_1 O2_2 33_555 13_555 126.1(9)
Nd1_1 O2_1 O2_2 33_555 16_655 66.4(10)
Nd1_1 O2_1 O2_2 33_555 29_555 140.5(12)
Nd1_1 O2_1 O2_2 33_555 41_554 155.8(9)
Nd1_1 O2_1 O3 33_555 . 75.6(5)
O2_1 O2_1 O2_1 13_555 15_565 92.3(6)
O2_1 O2_1 O2_1 13_555 16_655 87.6(6)
O2_1 O2_1 O2_1 13_555 29_555 87.6(6)
O2_1 O2_1 O2_1 13_555 33_555 94.7(8)
O2_1 O2_1 O2_2 13_555 . 109.6(19)
O2_1 O2_1 O2_2 13_555 9_555 123.5(8)
O2_1 O2_1 O2_2 13_555 13_555 19.2(7)
O2_1 O2_1 O2_2 13_555 16_655 95.3(11)
O2_1 O2_1 O2_2 13_555 29_555 65.9(10)
O2_1 O2_1 O2_2 13_555 41_554 47.1(8)
O2_1 O2_1 O3 13_555 . 55.8(5)
O2_1 O2_1 O2_1 15_565 16_655 90.0(7)
O2_1 O2_1 O2_1 15_565 29_555 175.4(10)
O2_1 O2_1 O2_1 15_565 33_555 92.3(6)
O2_1 O2_1 O2_2 15_565 . 47.1(18)
O2_1 O2_1 O2_2 15_565 9_555 138.0(8)
O2_1 O2_1 O2_2 15_565 13_555 104.4(7)
O2_1 O2_1 O2_2 15_565 16_655 110.6(11)
O2_1 O2_1 O2_2 15_565 29_555 157.6(11)
O2_1 O2_1 O2_2 15_565 41_554 98.5(9)
O2_1 O2_1 O3 15_565 . 54.2(3)
O2_1 O2_1 O2_1 16_655 29_555 85.4(7)
O2_1 O2_1 O2_1 16_655 33_555 176.8(7)
O2_1 O2_1 O2_2 16_655 . 133(2)
O2_1 O2_1 O2_2 16_655 9_555 72.2(8)
O2_1 O2_1 O2_2 16_655 13_555 73.1(8)
O2_1 O2_1 O2_2 16_655 16_655 22.3(10)
O2_1 O2_1 O2_2 16_655 29_555 93.5(12)
O2_1 O2_1 O2_2 16_655 41_554 133.8(9)
O2_1 O2_1 O3 16_655 . 54.2(6)
O2_1 O2_1 O2_1 29_555 33_555 92.3(6)
O2_1 O2_1 O2_2 29_555 . 137(2)
O2_1 O2_1 O2_2 29_555 9_555 40.1(6)
O2_1 O2_1 O2_2 29_555 13_555 74.2(7)
O2_1 O2_1 O2_2 29_555 16_655 64.9(10)
O2_1 O2_1 O2_2 29_555 29_555 23.5(9)
O2_1 O2_1 O2_2 29_555 41_554 84.8(8)
O2_1 O2_1 O3 29_555 . 122.4(7)
O2_1 O2_1 O2_2 33_555 . 48.7(19)
O2_1 O2_1 O2_2 33_555 9_555 104.6(8)
O2_1 O2_1 O2_2 33_555 13_555 108.5(9)
O2_1 O2_1 O2_2 33_555 16_655 154.6(11)
O2_1 O2_1 O2_2 33_555 29_555 85.3(11)
O2_1 O2_1 O2_2 33_555 41_554 48.0(9)
O2_1 O2_1 O3 33_555 . 129.0(7)
O2_2 O2_1 O2_2 . 9_555 123.1(19)
O2_2 O2_1 O2_2 . 13_555 128.8(19)
O2_2 O2_1 O2_2 . 16_655 145(2)
O2_2 O2_1 O2_2 . 29_555 134(2)
O2_2 O2_1 O2_2 . 41_554 80(2)
O2_2 O2_1 O3 . . 98.9(18)
O2_2 O2_1 O2_2 9_555 13_555 106.0(9)
O2_2 O2_1 O2_2 9_555 16_655 50.9(11)
O2_2 O2_1 O2_2 9_555 29_555 63.6(11)
O2_2 O2_1 O2_2 9_555 41_554 121.5(10)
O2_2 O2_1 O3 9_555 . 126.2(10)
O2_2 O2_1 O2_2 13_555 16_655 77.2(11)
O2_2 O2_1 O2_2 13_555 29_555 56.0(11)
O2_2 O2_1 O2_2 13_555 41_554 60.8(9)
O2_2 O2_1 O3 13_555 . 57.1(6)
O2_2 O2_1 O2_2 16_655 29_555 77.7(13)
O2_2 O2_1 O2_2 16_655 41_554 133.8(12)
O2_2 O2_1 O3 16_655 . 75.3(11)
O2_2 O2_1 O2_2 29_555 41_554 63.6(12)
O2_2 O2_1 O3 29_555 . 111.5(11)
O2_2 O2_1 O3 41_554 . 95.4(8)
Nd1 O2_2 Nd2 33_555 . 100.0(11)
Nd1 O2_2 Pb 33_555 . 98.6(12)
Nd1 O2_2 Pb 33_555 5_555 102.1(13)
Nd1 O2_2 Pb 33_555 9_555 99.3(14)
Nd1 O2_2 Pb 33_555 15_565 79.4(11)
Nd1 O2_2 Pb 33_555 25_555 101.3(12)
Nd1 O2_2 Pb 33_555 29_555 98.1(12)
Nd1 O2_2 Pb 33_555 33_555 100.7(15)
Nd1 O2_2 Pb 33_555 44_555 79.8(10)
Nd1 O2_2 Pb 33_555 46_555 77.7(8)
Nd1 O2_2 Mo1 33_555 17_555 128.6(16)
Nd1 O2_2 O1 33_555 25_555 53.5(7)
Nd1 O2_2 O1 33_555 39_555 46.7(5)
Nd1 O2_2 O2 33_555 . 84(3)
Nd1 O2_2 O2 33_555 4_565 103.4(10)
Nd1 O2_2 O2 33_555 13_555 97.9(10)
Nd1 O2_2 O2 33_555 15_565 57.8(7)
Nd1 O2_2 O2 33_555 16_655 49.8(6)
Nd1 O2_2 O2 33_555 22_565 99.5(10)
Nd1 O2_2 O2 33_555 29_555 94.1(10)
Nd1 O2_2 O2 33_555 33_555 148.6(14)
Nd1 O2_2 O2 33_555 41_554 150.2(13)
Nd1 O2_2 O2 33_555 44_555 121.4(13)
Nd1 O2_2 Mo2 33_555 . 103.8(13)
Nd1 O2_2 Mo2 33_555 5_555 105.7(12)
Nd1 O2_2 Mo2 33_555 9_555 95.3(10)
Nd1 O2_2 Mo2 33_555 15_565 78.1(8)
Nd1 O2_2 Mo2 33_555 22_565 84.8(9)
Nd1 O2_2 Mo2 33_555 25_555 97.2(10)
Nd1 O2_2 Mo2 33_555 29_555 93.6(11)
Nd1 O2_2 Mo2 33_555 33_555 106.5(13)
Nd1 O2_2 Mo2 33_555 44_555 82.6(9)
Nd1 O2_2 Mo3 33_555 . 94.0(12)
Nd1 O2_2 Mo3 33_555 5_555 106.6(18)
Nd1 O2_2 Mo3 33_555 9_555 101.2(12)
Nd1 O2_2 Mo3 33_555 15_565 84.6(11)
Nd1 O2_2 Mo3 33_555 20_565 74.3(9)
Nd1 O2_2 Mo3 33_555 25_555 106.6(15)
Nd1 O2_2 Mo3 33_555 29_555 95.6(13)
Nd1 O2_2 Mo3 33_555 33_555 98.1(14)
Nd1 O2_2 Mo3 33_555 46_555 80.2(12)
Nd1 O2_2 Nd3 33_555 9_555 130.2(12)
Nd1 O2_2 Nd3 33_555 17_555 131.1(15)
Nd1 O2_2 Nd3 33_555 20_565 139.1(17)
Nd1 O2_2 Nd3 33_555 25_555 123.6(16)
Nd1 O2_2 Nd3 33_555 28_554 119.3(17)
Nd1 O2_2 Nd3 33_555 37_554 78.7(9)
Nd1 O2_2 Nd3 33_555 47_455 125.5(12)
Nd1 O2_2 Mo1_1 33_555 5_555 78.3(10)
Nd1 O2_2 Mo1_1 33_555 8_655 79.1(10)
Nd1 O2_2 Mo1_1 33_555 17_555 123.5(17)
Nd1 O2_2 Mo1_1 33_555 20_565 124.5(17)
Nd1 O2_2 Mo1_1 33_555 25_555 132.8(17)
Nd1 O2_2 Mo1_1 33_555 28_554 133.1(17)
Nd1 O2_2 Mo1_1 33_555 47_455 131.2(12)
Nd1 O2_2 Nd1_1 33_555 33_555 4.37(6)
Nd1 O2_2 O2_1 33_555 . 74.0(18)
Nd1 O2_2 O2_1 33_555 5_555 102.5(10)
Nd1 O2_2 O2_1 33_555 13_555 105.5(11)
Nd1 O2_2 O2_1 33_555 15_565 62.8(9)
Nd1 O2_2 O2_1 33_555 33_555 156.3(17)
Nd1 O2_2 O2_1 33_555 44_555 120.4(13)
Nd1 O2_2 O2_2 33_555 15_565 51.3(8)
Nd1 O2_2 O2_2 33_555 16_655 51.3(8)
Nd1 O2_2 O2_2 33_555 22_565 99.3(13)
Nd1 O2_2 O2_2 33_555 29_555 102.5(12)
Nd1 O2_2 O2_2 33_555 33_555 141.3(14)
Nd1 O2_2 O2_2 33_555 41_554 145.3(15)
Nd1 O2_2 O2_2 33_555 44_555 112.2(14)
Nd1 O2_2 O3 33_555 . 64.3(8)
Nd2 O2_2 Pb . . 3.7(5)
Nd2 O2_2 Pb . 5_555 2.73(17)
Nd2 O2_2 Pb . 9_555 1.8(4)
Nd2 O2_2 Pb . 15_565 130.7(12)
Nd2 O2_2 Pb . 25_555 3.6(6)
Nd2 O2_2 Pb . 29_555 2.50(14)
Nd2 O2_2 Pb . 33_555 2.0(5)
Nd2 O2_2 Pb . 44_555 128.5(13)
Nd2 O2_2 Pb . 46_555 132.8(13)
Nd2 O2_2 Mo1 . 17_555 125.4(16)
Nd2 O2_2 O1 . 25_555 52.1(6)
Nd2 O2_2 O1 . 39_555 105.3(11)
Nd2 O2_2 O2 . . 90(3)
Nd2 O2_2 O2 . 4_565 141.7(13)
Nd2 O2_2 O2 . 13_555 97.3(10)
Nd2 O2_2 O2 . 15_565 157.5(14)
Nd2 O2_2 O2 . 16_655 85.4(9)
Nd2 O2_2 O2 . 22_565 87.8(9)
Nd2 O2_2 O2 . 29_555 49.7(6)
Nd2 O2_2 O2 . 33_555 61.3(8)
Nd2 O2_2 O2 . 41_554 92.4(10)
Nd2 O2_2 O2 . 44_555 129.9(14)
Nd2 O2_2 Mo2 . . 9.3(2)
Nd2 O2_2 Mo2 . 5_555 12.02(16)
Nd2 O2_2 Mo2 . 9_555 6.84(14)
Nd2 O2_2 Mo2 . 15_565 138.9(13)
Nd2 O2_2 Mo2 . 22_565 123.5(11)
Nd2 O2_2 Mo2 . 25_555 6.52(14)
Nd2 O2_2 Mo2 . 29_555 12.89(17)
Nd2 O2_2 Mo2 . 33_555 9.7(2)
Nd2 O2_2 Mo2 . 44_555 129.8(12)
Nd2 O2_2 Mo3 . . 10.9(6)
Nd2 O2_2 Mo3 . 5_555 6.6(11)
Nd2 O2_2 Mo3 . 9_555 8.9(7)
Nd2 O2_2 Mo3 . 15_565 126.1(14)
Nd2 O2_2 Mo3 . 20_565 138.8(13)
Nd2 O2_2 Mo3 . 25_555 12.5(7)
Nd2 O2_2 Mo3 . 29_555 4.4(8)
Nd2 O2_2 Mo3 . 33_555 11.4(8)
Nd2 O2_2 Mo3 . 46_555 135.4(14)
Nd2 O2_2 Nd3 . 9_555 82.5(9)
Nd2 O2_2 Nd3 . 17_555 125.6(15)
Nd2 O2_2 Nd3 . 20_565 116.8(16)
Nd2 O2_2 Nd3 . 25_555 123.4(16)
Nd2 O2_2 Nd3 . 28_554 135.1(18)
Nd2 O2_2 Nd3 . 37_554 78.6(9)
Nd2 O2_2 Nd3 . 47_455 74.0(8)
Nd2 O2_2 Mo1_1 . 5_555 80.3(9)
Nd2 O2_2 Mo1_1 . 8_655 80.0(9)
Nd2 O2_2 Mo1_1 . 17_555 128.8(19)
Nd2 O2_2 Mo1_1 . 20_565 127.0(19)
Nd2 O2_2 Mo1_1 . 25_555 122.7(17)
Nd2 O2_2 Mo1_1 . 28_554 122.9(18)
Nd2 O2_2 Mo1_1 . 47_455 79.1(10)
Nd2 O2_2 Nd1_1 . 33_555 97.4(11)
Nd2 O2_2 O2_1 . . 69.3(17)
Nd2 O2_2 O2_1 . 5_555 45.7(7)
Nd2 O2_2 O2_1 . 13_555 102.1(11)
Nd2 O2_2 O2_1 . 15_565 160.9(16)
Nd2 O2_2 O2_1 . 33_555 60.6(9)
Nd2 O2_2 O2_1 . 44_555 121.0(13)
Nd2 O2_2 O2_2 . 15_565 149.7(14)
Nd2 O2_2 O2_2 . 16_655 74.8(10)
Nd2 O2_2 O2_2 . 22_565 87.0(13)
Nd2 O2_2 O2_2 . 29_555 53.1(9)
Nd2 O2_2 O2_2 . 33_555 53.1(9)
Nd2 O2_2 O2_2 . 41_554 84.0(12)
Nd2 O2_2 O2_2 . 44_555 142.7(15)
Nd2 O2_2 O3 . . 126.7(13)
Pb O2_2 Pb . 5_555 6.2(7)
Pb O2_2 Pb . 9_555 5.1(8)
Pb O2_2 Pb . 15_565 133.9(13)
Pb O2_2 Pb . 25_555 7.3(8)
Pb O2_2 Pb . 29_555 1.9(10)
Pb O2_2 Pb . 33_555 2.7(12)
Pb O2_2 Pb . 44_555 131.8(14)
Pb O2_2 Pb . 46_555 136.0(14)
Pb O2_2 Mo1 . 17_555 125.1(16)
Pb O2_2 O1 . 25_555 52.5(7)
Pb O2_2 O1 . 39_555 106.9(12)
Pb O2_2 O2 . . 86(3)
Pb O2_2 O2 . 4_565 139.7(13)
Pb O2_2 O2 . 13_555 94.1(11)
Pb O2_2 O2 . 15_565 156.4(15)
Pb O2_2 O2 . 16_655 81.9(10)
Pb O2_2 O2 . 22_565 91.4(11)
Pb O2_2 O2 . 29_555 46.2(7)
Pb O2_2 O2 . 33_555 64.1(9)
Pb O2_2 O2 . 41_554 92.0(11)
Pb O2_2 O2 . 44_555 132.9(15)
Pb O2_2 Mo2 . . 7.3(4)
Pb O2_2 Mo2 . 5_555 15.7(6)
Pb O2_2 Mo2 . 9_555 3.7(5)
Pb O2_2 Mo2 . 15_565 142.1(14)
Pb O2_2 Mo2 . 22_565 126.9(13)
Pb O2_2 Mo2 . 25_555 9.4(5)
Pb O2_2 Mo2 . 29_555 9.3(6)
Pb O2_2 Mo2 . 33_555 13.2(6)
Pb O2_2 Mo2 . 44_555 133.2(14)
Pb O2_2 Mo3 . . 7.3(8)
Pb O2_2 Mo3 . 5_555 8.5(13)
Pb O2_2 Mo3 . 9_555 12.5(9)
Pb O2_2 Mo3 . 15_565 129.5(15)
Pb O2_2 Mo3 . 20_565 141.8(14)
Pb O2_2 Mo3 . 25_555 16.1(9)
Pb O2_2 Mo3 . 29_555 4.7(7)
Pb O2_2 Mo3 . 33_555 7.9(9)
Pb O2_2 Mo3 . 46_555 138.7(15)
Pb O2_2 Nd3 . 9_555 86.0(11)
Pb O2_2 Nd3 . 17_555 125.7(15)
Pb O2_2 Nd3 . 20_565 117.0(17)
Pb O2_2 Nd3 . 25_555 122.4(16)
Pb O2_2 Nd3 . 28_554 134.5(18)
Pb O2_2 Nd3 . 37_554 74.9(10)
Pb O2_2 Nd3 . 47_455 77.6(10)
Pb O2_2 Mo1_1 . 5_555 76.7(10)
Pb O2_2 Mo1_1 . 8_655 76.3(10)
Pb O2_2 Mo1_1 . 17_555 128.2(19)
Pb O2_2 Mo1_1 . 20_565 126.3(19)
Pb O2_2 Mo1_1 . 25_555 122.7(18)
Pb O2_2 Mo1_1 . 28_554 122.9(18)
Pb O2_2 Mo1_1 . 47_455 82.6(12)
Pb O2_2 Nd1_1 . 33_555 96.2(12)
Pb O2_2 O2_1 . . 65.6(18)
Pb O2_2 O2_1 . 5_555 49.3(9)
Pb O2_2 O2_1 . 13_555 99.3(12)
Pb O2_2 O2_1 . 15_565 160.8(17)
Pb O2_2 O2_1 . 33_555 62.8(11)
Pb O2_2 O2_1 . 44_555 124.3(15)
Pb O2_2 O2_2 . 15_565 149.2(15)
Pb O2_2 O2_2 . 16_655 71.4(11)
Pb O2_2 O2_2 . 22_565 90.6(14)
Pb O2_2 O2_2 . 29_555 49.9(10)
Pb O2_2 O2_2 . 33_555 56.0(10)
Pb O2_2 O2_2 . 41_554 83.2(12)
Pb O2_2 O2_2 . 44_555 145.6(16)
Pb O2_2 O3 . . 123.0(14)
Pb O2_2 Pb 5_555 9_555 2.7(10)
Pb O2_2 Pb 5_555 15_565 129.1(15)
Pb O2_2 Pb 5_555 25_555 1.7(11)
Pb O2_2 Pb 5_555 29_555 5.2(2)
Pb O2_2 Pb 5_555 33_555 3.8(10)
Pb O2_2 Pb 5_555 44_555 126.9(16)
Pb O2_2 Pb 5_555 46_555 131.2(15)
Pb O2_2 Mo1 5_555 17_555 124.3(18)
Pb O2_2 O1 5_555 25_555 53.3(11)
Pb O2_2 O1 5_555 39_555 105.4(15)
Pb O2_2 O2 5_555 . 92(3)
Pb O2_2 O2 5_555 4_565 141.8(16)
Pb O2_2 O2 5_555 13_555 98.7(13)
Pb O2_2 O2 5_555 15_565 159.2(16)
Pb O2_2 O2 5_555 16_655 88.1(10)
Pb O2_2 O2 5_555 22_565 85.7(12)
Pb O2_2 O2 5_555 29_555 51.6(10)
Pb O2_2 O2 5_555 33_555 58.6(8)
Pb O2_2 O2 5_555 41_554 91.3(13)
Pb O2_2 O2 5_555 44_555 127.2(14)
Pb O2_2 Mo2 5_555 . 10.4(9)
Pb O2_2 Mo2 5_555 5_555 9.5(5)
Pb O2_2 Mo2 5_555 9_555 9.6(3)
Pb O2_2 Mo2 5_555 15_565 137.3(15)
Pb O2_2 Mo2 5_555 22_565 121.7(14)
Pb O2_2 Mo2 5_555 25_555 6.3(10)
Pb O2_2 Mo2 5_555 29_555 15.5(4)
Pb O2_2 Mo2 5_555 33_555 7.0(3)
Pb O2_2 Mo2 5_555 44_555 128.0(15)
Pb O2_2 Mo3 5_555 . 13.5(7)
Pb O2_2 Mo3 5_555 5_555 5.0(13)
Pb O2_2 Mo3 5_555 9_555 7.0(11)
Pb O2_2 Mo3 5_555 15_565 124.3(16)
Pb O2_2 Mo3 5_555 20_565 137.4(16)
Pb O2_2 Mo3 5_555 25_555 9.9(8)
Pb O2_2 Mo3 5_555 29_555 6.7(9)
Pb O2_2 Mo3 5_555 33_555 13.6(10)
Pb O2_2 Mo3 5_555 46_555 133.7(16)
Pb O2_2 Nd3 5_555 9_555 79.8(9)
Pb O2_2 Nd3 5_555 17_555 124.2(17)
Pb O2_2 Nd3 5_555 20_565 115.4(18)
Pb O2_2 Nd3 5_555 25_555 122.9(18)
Pb O2_2 Nd3 5_555 28_554 134(2)
Pb O2_2 Nd3 5_555 37_554 80.8(11)
Pb O2_2 Nd3 5_555 47_455 71.4(9)
Pb O2_2 Mo1_1 5_555 5_555 82.6(11)
Pb O2_2 Mo1_1 5_555 8_655 82.2(12)
Pb O2_2 Mo1_1 5_555 17_555 128(2)
Pb O2_2 Mo1_1 5_555 20_565 126(2)
Pb O2_2 Mo1_1 5_555 25_555 121.4(19)
Pb O2_2 Mo1_1 5_555 28_554 121(2)
Pb O2_2 Mo1_1 5_555 47_455 76.4(10)
Pb O2_2 Nd1_1 5_555 33_555 99.4(13)
Pb O2_2 O2_1 5_555 . 71.7(18)
Pb O2_2 O2_1 5_555 5_555 43.7(10)
Pb O2_2 O2_1 5_555 13_555 103.2(15)
Pb O2_2 O2_1 5_555 15_565 161.9(19)
Pb O2_2 O2_1 5_555 33_555 58.1(10)
Pb O2_2 O2_1 5_555 44_555 118.2(13)
Pb O2_2 O2_2 5_555 15_565 151.1(17)
Pb O2_2 O2_2 5_555 16_655 77.5(11)
Pb O2_2 O2_2 5_555 22_565 84.9(14)
Pb O2_2 O2_2 5_555 29_555 54.6(12)
Pb O2_2 O2_2 5_555 33_555 50.4(9)
Pb O2_2 O2_2 5_555 41_554 83.3(15)
Pb O2_2 O2_2 5_555 44_555 140.0(16)
Pb O2_2 O3 5_555 . 129.2(14)
Pb O2_2 Pb 9_555 15_565 129.0(13)
Pb O2_2 Pb 9_555 25_555 2.6(11)
Pb O2_2 Pb 9_555 29_555 3.5(9)
Pb O2_2 Pb 9_555 33_555 3.7(7)
Pb O2_2 Pb 9_555 44_555 126.9(14)
Pb O2_2 Pb 9_555 46_555 131.1(13)
Pb O2_2 Mo1 9_555 17_555 126.7(17)
Pb O2_2 O1 9_555 25_555 50.9(9)
Pb O2_2 O1 9_555 39_555 103.7(11)
Pb O2_2 O2 9_555 . 91(3)
Pb O2_2 O2 9_555 4_565 143.4(13)
Pb O2_2 O2 9_555 13_555 99.0(11)
Pb O2_2 O2 9_555 15_565 156.6(16)
Pb O2_2 O2 9_555 16_655 86.1(12)
Pb O2_2 O2 9_555 22_565 86.3(11)
Pb O2_2 O2 9_555 29_555 51.3(8)
Pb O2_2 O2 9_555 33_555 61.1(12)
Pb O2_2 O2 9_555 41_554 93.7(12)
Pb O2_2 O2 9_555 44_555 129.6(16)
Pb O2_2 Mo2 9_555 . 11.1(5)
Pb O2_2 Mo2 9_555 5_555 11.0(9)
Pb O2_2 Mo2 9_555 9_555 7.7(8)
Pb O2_2 Mo2 9_555 15_565 137.2(13)
Pb O2_2 Mo2 9_555 22_565 121.9(12)
Pb O2_2 Mo2 9_555 25_555 4.8(4)
Pb O2_2 Mo2 9_555 29_555 14.1(8)
Pb O2_2 Mo2 9_555 33_555 9.1(9)
Pb O2_2 Mo2 9_555 44_555 128.1(13)
Pb O2_2 Mo3 9_555 . 12.0(10)
Pb O2_2 Mo3 9_555 5_555 7.5(13)
Pb O2_2 Mo3 9_555 9_555 7.4(10)
Pb O2_2 Mo3 9_555 15_565 124.5(15)
Pb O2_2 Mo3 9_555 20_565 137.1(14)
Pb O2_2 Mo3 9_555 25_555 11.6(11)
Pb O2_2 Mo3 9_555 29_555 4.0(12)
Pb O2_2 Mo3 9_555 33_555 13.0(10)
Pb O2_2 Mo3 9_555 46_555 133.7(14)
Pb O2_2 Nd3 9_555 9_555 81.6(12)
Pb O2_2 Nd3 9_555 17_555 126.7(16)
Pb O2_2 Nd3 9_555 20_565 118.0(17)
Pb O2_2 Nd3 9_555 25_555 125.0(16)
Pb O2_2 Nd3 9_555 28_554 136.4(19)
Pb O2_2 Nd3 9_555 37_554 80.0(11)
Pb O2_2 Nd3 9_555 47_455 73.1(12)
Pb O2_2 Mo1_1 9_555 5_555 81.8(11)
Pb O2_2 Mo1_1 9_555 8_655 81.4(11)
Pb O2_2 Mo1_1 9_555 17_555 130.2(19)
Pb O2_2 Mo1_1 9_555 20_565 128(2)
Pb O2_2 Mo1_1 9_555 25_555 123.9(18)
Pb O2_2 Mo1_1 9_555 28_554 124.0(19)
Pb O2_2 Mo1_1 9_555 47_455 78.3(13)
Pb O2_2 Nd1_1 9_555 33_555 96.6(13)
Pb O2_2 O2_1 9_555 . 70.6(19)
Pb O2_2 O2_1 9_555 5_555 44.2(9)
Pb O2_2 O2_1 9_555 13_555 103.9(12)
Pb O2_2 O2_1 9_555 15_565 159.6(17)
Pb O2_2 O2_1 9_555 33_555 60.8(13)
Pb O2_2 O2_1 9_555 44_555 120.3(16)
Pb O2_2 O2_2 9_555 15_565 148.6(15)
Pb O2_2 O2_2 9_555 16_655 75.5(13)
Pb O2_2 O2_2 9_555 22_565 85.5(14)
Pb O2_2 O2_2 9_555 29_555 54.8(10)
Pb O2_2 O2_2 9_555 33_555 52.8(13)
Pb O2_2 O2_2 9_555 41_554 85.5(13)
Pb O2_2 O2_2 9_555 44_555 142.5(18)
Pb O2_2 O3 9_555 . 127.9(15)
Pb O2_2 Pb 15_565 25_555 127.5(14)
Pb O2_2 Pb 15_565 29_555 132.1(14)
Pb O2_2 Pb 15_565 33_555 132.5(14)
Pb O2_2 Pb 15_565 44_555 2.2(7)
Pb O2_2 Pb 15_565 46_555 2.6(7)
Pb O2_2 Mo1 15_565 17_555 86.5(12)
Pb O2_2 O1 15_565 25_555 95.3(10)
Pb O2_2 O1 15_565 39_555 40.8(6)
Pb O2_2 O2 15_565 . 138(3)
Pb O2_2 O2 15_565 4_565 83.6(8)
Pb O2_2 O2 15_565 13_555 131.9(11)
Pb O2_2 O2 15_565 15_565 47.8(8)
Pb O2_2 O2 15_565 16_655 124.2(12)
Pb O2_2 O2 15_565 22_565 44.9(7)
Pb O2_2 O2 15_565 29_555 173.5(13)
Pb O2_2 O2 15_565 33_555 93.9(12)
Pb O2_2 O2 15_565 41_554 112.4(11)
Pb O2_2 O2 15_565 44_555 46.5(7)
Pb O2_2 Mo2 15_565 . 139.4(14)
Pb O2_2 Mo2 15_565 5_555 120.5(12)
Pb O2_2 Mo2 15_565 9_555 135.0(11)
Pb O2_2 Mo2 15_565 15_565 8.3(4)
Pb O2_2 Mo2 15_565 22_565 8.5(7)
Pb O2_2 Mo2 15_565 25_555 124.5(11)
Pb O2_2 Mo2 15_565 29_555 140.8(13)
Pb O2_2 Mo2 15_565 33_555 123.9(14)
Pb O2_2 Mo2 15_565 44_555 3.2(7)
Pb O2_2 Mo3 15_565 . 138.8(15)
Pb O2_2 Mo3 15_565 5_555 131.3(17)
Pb O2_2 Mo3 15_565 9_555 122.0(13)
Pb O2_2 Mo3 15_565 15_565 6.6(9)
Pb O2_2 Mo3 15_565 20_565 9.5(8)
Pb O2_2 Mo3 15_565 25_555 120.5(15)
Pb O2_2 Mo3 15_565 29_555 129.9(13)
Pb O2_2 Mo3 15_565 33_555 141.7(15)
Pb O2_2 Mo3 15_565 46_555 4.9(5)
Pb O2_2 Nd3 15_565 9_555 63.5(10)
Pb O2_2 Nd3 15_565 17_555 82.7(11)
Pb O2_2 Nd3 15_565 20_565 88.7(13)
Pb O2_2 Nd3 15_565 25_555 94.2(12)
Pb O2_2 Nd3 15_565 28_554 80.6(12)
Pb O2_2 Nd3 15_565 37_554 146.2(13)
Pb O2_2 Nd3 15_565 47_455 67.5(9)
Pb O2_2 Mo1_1 15_565 5_555 144.6(13)
Pb O2_2 Mo1_1 15_565 8_655 145.3(13)
Pb O2_2 Mo1_1 15_565 17_555 86.4(16)
Pb O2_2 Mo1_1 15_565 20_565 88.4(16)
Pb O2_2 Mo1_1 15_565 25_555 86.1(15)
Pb O2_2 Mo1_1 15_565 28_554 85.4(15)
Pb O2_2 Mo1_1 15_565 47_455 66.6(11)
Pb O2_2 Nd1_1 15_565 33_555 78.4(10)
Pb O2_2 O2_1 15_565 . 150(2)
Pb O2_2 O2_1 15_565 5_555 85.8(10)
Pb O2_2 O2_1 15_565 13_555 125.8(11)
Pb O2_2 O2_1 15_565 15_565 42.2(9)
Pb O2_2 O2_1 15_565 33_555 102.5(14)
Pb O2_2 O2_1 15_565 44_555 41.3(9)
Pb O2_2 O2_2 15_565 15_565 44.8(10)
Pb O2_2 O2_2 15_565 16_655 129.7(14)
Pb O2_2 O2_2 15_565 22_565 45.6(11)
Pb O2_2 O2_2 15_565 29_555 175.7(13)
Pb O2_2 O2_2 15_565 33_555 97.5(13)
Pb O2_2 O2_2 15_565 41_554 123.7(14)
Pb O2_2 O2_2 15_565 44_555 44.7(9)
Pb O2_2 O3 15_565 . 97.9(11)
Pb O2_2 Pb 25_555 29_555 5.9(7)
Pb O2_2 Pb 25_555 33_555 5.2(9)
Pb O2_2 Pb 25_555 44_555 125.3(14)
Pb O2_2 Pb 25_555 46_555 129.6(14)
Pb O2_2 Mo1 25_555 17_555 125.5(16)
Pb O2_2 O1 25_555 25_555 52.0(7)
Pb O2_2 O1 25_555 39_555 103.8(11)
Pb O2_2 O2 25_555 . 93(3)
Pb O2_2 O2 25_555 4_565 143.4(13)
Pb O2_2 O2 25_555 13_555 100.3(11)
Pb O2_2 O2 25_555 15_565 158.1(15)
Pb O2_2 O2 25_555 16_655 88.7(11)
Pb O2_2 O2 25_555 22_565 84.3(11)
Pb O2_2 O2 25_555 29_555 53.1(8)
Pb O2_2 O2 25_555 33_555 58.6(9)
Pb O2_2 O2 25_555 41_554 92.7(11)
Pb O2_2 O2 25_555 44_555 127.0(15)
Pb O2_2 Mo2 25_555 . 12.1(6)
Pb O2_2 Mo2 25_555 5_555 8.5(6)
Pb O2_2 Mo2 25_555 9_555 10.3(6)
Pb O2_2 Mo2 25_555 15_565 135.7(14)
Pb O2_2 Mo2 25_555 22_565 120.1(13)
Pb O2_2 Mo2 25_555 25_555 4.8(4)
Pb O2_2 Mo2 25_555 29_555 16.5(6)
Pb O2_2 Mo2 25_555 33_555 6.5(6)
Pb O2_2 Mo2 25_555 44_555 126.5(14)
Pb O2_2 Mo3 25_555 . 14.4(8)
Pb O2_2 Mo3 25_555 5_555 6.4(11)
Pb O2_2 Mo3 25_555 9_555 5.4(9)
Pb O2_2 Mo3 25_555 15_565 122.7(15)
Pb O2_2 Mo3 25_555 20_565 135.8(14)
Pb O2_2 Mo3 25_555 25_555 9.0(9)
Pb O2_2 Mo3 25_555 29_555 6.5(10)
Pb O2_2 Mo3 25_555 33_555 15.0(10)
Pb O2_2 Mo3 25_555 46_555 132.1(15)
Pb O2_2 Nd3 25_555 9_555 79.0(10)
Pb O2_2 Nd3 25_555 17_555 125.3(15)
Pb O2_2 Nd3 25_555 20_565 116.5(16)
Pb O2_2 Nd3 25_555 25_555 124.4(16)
Pb O2_2 Nd3 25_555 28_554 135.4(18)
Pb O2_2 Nd3 25_555 37_554 82.1(11)
Pb O2_2 Nd3 25_555 47_455 70.5(10)
Pb O2_2 Mo1_1 25_555 5_555 83.9(11)
Pb O2_2 Mo1_1 25_555 8_655 83.5(11)
Pb O2_2 Mo1_1 25_555 17_555 129.3(19)
Pb O2_2 Mo1_1 25_555 20_565 127.5(19)
Pb O2_2 Mo1_1 25_555 25_555 122.6(18)
Pb O2_2 Mo1_1 25_555 28_554 122.7(18)
Pb O2_2 Mo1_1 25_555 47_455 75.7(11)
Pb O2_2 Nd1_1 25_555 33_555 98.5(12)
Pb O2_2 O2_1 25_555 . 72.9(19)
Pb O2_2 O2_1 25_555 5_555 42.2(9)
Pb O2_2 O2_1 25_555 13_555 104.9(12)
Pb O2_2 O2_1 25_555 15_565 160.4(17)
Pb O2_2 O2_1 25_555 33_555 58.5(10)
Pb O2_2 O2_1 25_555 44_555 117.6(14)
Pb O2_2 O2_2 25_555 15_565 149.8(15)
Pb O2_2 O2_2 25_555 16_655 78.1(12)
Pb O2_2 O2_2 25_555 22_565 83.5(14)
Pb O2_2 O2_2 25_555 29_555 56.2(11)
Pb O2_2 O2_2 25_555 33_555 50.2(10)
Pb O2_2 O2_2 25_555 41_554 84.8(13)
Pb O2_2 O2_2 25_555 44_555 139.8(16)
Pb O2_2 O3 25_555 . 130.3(14)
Pb O2_2 Pb 29_555 33_555 2.6(11)
Pb O2_2 Pb 29_555 44_555 130.0(15)
Pb O2_2 Pb 29_555 46_555 134.1(15)
Pb O2_2 Mo1 29_555 17_555 126.4(17)
Pb O2_2 O1 29_555 25_555 51.2(10)
Pb O2_2 O1 29_555 39_555 105.3(14)
Pb O2_2 O2 29_555 . 88(3)
Pb O2_2 O2 29_555 4_565 141.4(15)
Pb O2_2 O2 29_555 13_555 96.0(12)
Pb O2_2 O2 29_555 15_565 155.8(15)
Pb O2_2 O2 29_555 16_655 82.9(9)
Pb O2_2 O2 29_555 22_565 89.7(11)
Pb O2_2 O2 29_555 29_555 48.0(9)
Pb O2_2 O2 29_555 33_555 63.7(8)
Pb O2_2 O2 29_555 41_554 93.3(13)
Pb O2_2 O2 29_555 44_555 132.4(14)
Pb O2_2 Mo2 29_555 . 8.9(9)
Pb O2_2 Mo2 29_555 5_555 14.4(4)
Pb O2_2 Mo2 29_555 9_555 4.4(3)
Pb O2_2 Mo2 29_555 15_565 140.2(15)
Pb O2_2 Mo2 29_555 22_565 125.1(13)
Pb O2_2 Mo2 29_555 25_555 7.6(8)
Pb O2_2 Mo2 29_555 29_555 10.6(5)
Pb O2_2 Mo2 29_555 33_555 12.2(3)
Pb O2_2 Mo2 29_555 44_555 131.4(14)
Pb O2_2 Mo3 29_555 . 8.5(7)
Pb O2_2 Mo3 29_555 5_555 8.5(13)
Pb O2_2 Mo3 29_555 9_555 10.9(9)
Pb O2_2 Mo3 29_555 15_565 127.7(16)
Pb O2_2 Mo3 29_555 20_565 139.9(15)
Pb O2_2 Mo3 29_555 25_555 14.9(7)
Pb O2_2 Mo3 29_555 29_555 3.1(11)
Pb O2_2 Mo3 29_555 33_555 9.7(10)
Pb O2_2 Mo3 29_555 46_555 136.9(16)
Pb O2_2 Nd3 29_555 9_555 84.9(9)
Pb O2_2 Nd3 29_555 17_555 126.8(16)
Pb O2_2 Nd3 29_555 20_565 118.1(18)
Pb O2_2 Nd3 29_555 25_555 123.9(18)
Pb O2_2 Nd3 29_555 28_554 135.9(19)
Pb O2_2 Nd3 29_555 37_554 76.5(10)
Pb O2_2 Nd3 29_555 47_455 76.4(9)
Pb O2_2 Mo1_1 29_555 5_555 78.3(11)
Pb O2_2 Mo1_1 29_555 8_655 78.0(11)
Pb O2_2 Mo1_1 29_555 17_555 130(2)
Pb O2_2 Mo1_1 29_555 20_565 128(2)
Pb O2_2 Mo1_1 29_555 25_555 123.9(19)
Pb O2_2 Mo1_1 29_555 28_554 124.0(19)
Pb O2_2 Mo1_1 29_555 47_455 81.6(10)
Pb O2_2 Nd1_1 29_555 33_555 95.6(12)
Pb O2_2 O2_1 29_555 . 67.1(18)
Pb O2_2 O2_1 29_555 5_555 47.6(9)
Pb O2_2 O2_1 29_555 13_555 101.2(14)
Pb O2_2 O2_1 29_555 15_565 159.8(17)
Pb O2_2 O2_1 29_555 33_555 62.8(10)
Pb O2_2 O2_1 29_555 44_555 123.4(13)
Pb O2_2 O2_2 29_555 15_565 148.3(15)
Pb O2_2 O2_2 29_555 16_655 72.3(10)
Pb O2_2 O2_2 29_555 22_565 88.9(14)
Pb O2_2 O2_2 29_555 29_555 51.8(12)
Pb O2_2 O2_2 29_555 33_555 55.5(9)
Pb O2_2 O2_2 29_555 41_554 84.6(14)
Pb O2_2 O2_2 29_555 44_555 145.2(15)
Pb O2_2 O3 29_555 . 124.4(13)
Pb O2_2 Pb 33_555 44_555 130.4(15)
Pb O2_2 Pb 33_555 46_555 134.7(14)
Pb O2_2 Mo1 33_555 17_555 123.9(18)
Pb O2_2 O1 33_555 25_555 53.6(10)
Pb O2_2 O1 33_555 39_555 107.2(12)
Pb O2_2 O2 33_555 . 88(3)
Pb O2_2 O2 33_555 4_565 139.8(14)
Pb O2_2 O2 33_555 13_555 95.3(12)
Pb O2_2 O2 33_555 15_565 158.5(17)
Pb O2_2 O2 33_555 16_655 84.5(14)
Pb O2_2 O2 33_555 22_565 89.5(12)
Pb O2_2 O2 33_555 29_555 47.9(9)
Pb O2_2 O2 33_555 33_555 61.5(13)
Pb O2_2 O2 33_555 41_554 90.9(12)
Pb O2_2 O2 33_555 44_555 130.3(18)
Pb O2_2 Mo2 33_555 . 7.3(5)
Pb O2_2 Mo2 33_555 5_555 13.3(9)
Pb O2_2 Mo2 33_555 9_555 6.3(10)
Pb O2_2 Mo2 33_555 15_565 140.8(14)
Pb O2_2 Mo2 33_555 22_565 125.3(14)
Pb O2_2 Mo2 33_555 25_555 8.5(5)
Pb O2_2 Mo2 33_555 29_555 11.8(10)
Pb O2_2 Mo2 33_555 33_555 10.6(10)
Pb O2_2 Mo2 33_555 44_555 131.6(15)
Pb O2_2 Mo3 33_555 . 9.9(11)
Pb O2_2 Mo3 33_555 5_555 6.0(16)
Pb O2_2 Mo3 33_555 9_555 10.6(10)
Pb O2_2 Mo3 33_555 15_565 127.9(16)
Pb O2_2 Mo3 33_555 20_565 140.7(15)
Pb O2_2 Mo3 33_555 25_555 13.7(11)
Pb O2_2 Mo3 33_555 29_555 5.5(10)
Pb O2_2 Mo3 33_555 33_555 9.8(11)
Pb O2_2 Mo3 33_555 46_555 137.3(16)
Pb O2_2 Nd3 33_555 9_555 83.4(14)
Pb O2_2 Nd3 33_555 17_555 124.3(17)
Pb O2_2 Nd3 33_555 20_565 115.5(18)
Pb O2_2 Nd3 33_555 25_555 121.7(17)
Pb O2_2 Nd3 33_555 28_554 133.5(19)
Pb O2_2 Nd3 33_555 37_554 77.0(12)
Pb O2_2 Nd3 33_555 47_455 75.1(13)
Pb O2_2 Mo1_1 33_555 5_555 78.8(12)
Pb O2_2 Mo1_1 33_555 8_655 78.4(12)
Pb O2_2 Mo1_1 33_555 17_555 127(2)
Pb O2_2 Mo1_1 33_555 20_565 125(2)
Pb O2_2 Mo1_1 33_555 25_555 121.4(19)
Pb O2_2 Mo1_1 33_555 28_554 122(2)
Pb O2_2 Mo1_1 33_555 47_455 80.0(14)
Pb O2_2 Nd1_1 33_555 33_555 98.3(14)
Pb O2_2 O2_1 33_555 . 67.9(19)
Pb O2_2 O2_1 33_555 5_555 47.4(10)
Pb O2_2 O2_1 33_555 13_555 100.2(12)
Pb O2_2 O2_1 33_555 15_565 162.3(18)
Pb O2_2 O2_1 33_555 33_555 60.3(14)
Pb O2_2 O2_1 33_555 44_555 121.7(17)
Pb O2_2 O2_2 33_555 15_565 150.9(17)
Pb O2_2 O2_2 33_555 16_655 74.0(14)
Pb O2_2 O2_2 33_555 22_565 88.7(15)
Pb O2_2 O2_2 33_555 29_555 51.2(11)
Pb O2_2 O2_2 33_555 33_555 53.4(14)
Pb O2_2 O2_2 33_555 41_554 82.4(14)
Pb O2_2 O2_2 33_555 44_555 143.0(19)
Pb O2_2 O3 33_555 . 125.3(16)
Pb O2_2 Pb 44_555 46_555 4.6(6)
Pb O2_2 Mo1 44_555 17_555 87.9(13)
Pb O2_2 O1 44_555 25_555 93.9(11)
Pb O2_2 O1 44_555 39_555 40.1(7)
Pb O2_2 O2 44_555 . 141(3)
Pb O2_2 O2 44_555 4_565 85.6(10)
Pb O2_2 O2 44_555 13_555 134.0(12)
Pb O2_2 O2 44_555 15_565 49.8(7)
Pb O2_2 O2 44_555 16_655 125.4(11)
Pb O2_2 O2 44_555 22_565 42.8(6)
Pb O2_2 O2 44_555 29_555 173.4(12)
Pb O2_2 O2 44_555 33_555 92.5(10)
Pb O2_2 O2 44_555 41_554 113.1(12)
Pb O2_2 O2 44_555 44_555 47.0(8)
Pb O2_2 Mo2 44_555 . 137.2(15)
Pb O2_2 Mo2 44_555 5_555 118.3(12)
Pb O2_2 Mo2 44_555 9_555 132.9(13)
Pb O2_2 Mo2 44_555 15_565 10.4(6)
Pb O2_2 Mo2 44_555 22_565 6.7(4)
Pb O2_2 Mo2 44_555 25_555 122.4(12)
Pb O2_2 Mo2 44_555 29_555 138.7(14)
Pb O2_2 Mo2 44_555 33_555 121.8(14)
Pb O2_2 Mo2 44_555 44_555 3.1(6)
Pb O2_2 Mo3 44_555 . 136.7(16)
Pb O2_2 Mo3 44_555 5_555 129.1(17)
Pb O2_2 Mo3 44_555 9_555 119.9(14)
Pb O2_2 Mo3 44_555 15_565 5.2(7)
Pb O2_2 Mo3 44_555 20_565 11.6(7)
Pb O2_2 Mo3 44_555 25_555 118.3(15)
Pb O2_2 Mo3 44_555 29_555 127.8(14)
Pb O2_2 Mo3 44_555 33_555 139.6(16)
Pb O2_2 Mo3 44_555 46_555 6.9(8)
Pb O2_2 Nd3 44_555 9_555 62.0(7)
Pb O2_2 Nd3 44_555 17_555 83.9(12)
Pb O2_2 Nd3 44_555 20_565 89.8(14)
Pb O2_2 Nd3 44_555 25_555 95.8(14)
Pb O2_2 Nd3 44_555 28_554 82.1(14)
Pb O2_2 Nd3 44_555 37_554 148.1(12)
Pb O2_2 Nd3 44_555 47_455 65.8(7)
Pb O2_2 Mo1_1 44_555 5_555 146.5(12)
Pb O2_2 Mo1_1 44_555 8_655 147.2(12)
Pb O2_2 Mo1_1 44_555 17_555 88.0(17)
Pb O2_2 Mo1_1 44_555 20_565 89.9(17)
Pb O2_2 Mo1_1 44_555 25_555 87.3(16)
Pb O2_2 Mo1_1 44_555 28_554 86.6(16)
Pb O2_2 Mo1_1 44_555 47_455 65.1(9)
Pb O2_2 Nd1_1 44_555 33_555 78.6(9)
Pb O2_2 O2_1 44_555 . 151(2)
Pb O2_2 O2_1 44_555 5_555 83.7(10)
Pb O2_2 O2_1 44_555 13_555 127.8(13)
Pb O2_2 O2_1 44_555 15_565 44.3(9)
Pb O2_2 O2_1 44_555 33_555 101.2(12)
Pb O2_2 O2_1 44_555 44_555 41.2(8)
Pb O2_2 O2_2 44_555 15_565 46.6(8)
Pb O2_2 O2_2 44_555 16_655 130.5(13)
Pb O2_2 O2_2 44_555 22_565 43.5(10)
Pb O2_2 O2_2 44_555 29_555 177.1(15)
Pb O2_2 O2_2 44_555 33_555 95.9(11)
Pb O2_2 O2_2 44_555 41_554 124.4(14)
Pb O2_2 O2_2 44_555 44_555 45.8(11)
Pb O2_2 O3 44_555 . 99.9(11)
Pb O2_2 Mo1 46_555 17_555 86.1(12)
Pb O2_2 O1 46_555 25_555 95.8(10)
Pb O2_2 O1 46_555 39_555 40.5(5)
Pb O2_2 O2 46_555 . 136(3)
Pb O2_2 O2 46_555 4_565 82.1(9)
Pb O2_2 O2 46_555 13_555 129.9(11)
Pb O2_2 O2 46_555 15_565 45.2(6)
Pb O2_2 O2 46_555 16_655 121.9(10)
Pb O2_2 O2 46_555 22_565 47.4(6)
Pb O2_2 O2 46_555 29_555 171.7(11)
Pb O2_2 O2 46_555 33_555 96.4(10)
Pb O2_2 O2 46_555 41_554 112.9(10)
Pb O2_2 O2 46_555 44_555 47.2(6)
Pb O2_2 Mo2 46_555 . 141.6(14)
Pb O2_2 Mo2 46_555 5_555 122.8(12)
Pb O2_2 Mo2 46_555 9_555 136.9(12)
Pb O2_2 Mo2 46_555 15_565 6.1(4)
Pb O2_2 Mo2 46_555 22_565 11.1(3)
Pb O2_2 Mo2 46_555 25_555 126.5(11)
Pb O2_2 Mo2 46_555 29_555 142.5(13)
Pb O2_2 Mo2 46_555 33_555 126.3(13)
Pb O2_2 Mo2 46_555 44_555 5.48(15)
Pb O2_2 Mo3 46_555 . 140.6(15)
Pb O2_2 Mo3 46_555 5_555 133.6(17)
Pb O2_2 Mo3 46_555 9_555 124.2(13)
Pb O2_2 Mo3 46_555 15_565 9.2(6)
Pb O2_2 Mo3 46_555 20_565 6.9(5)
Pb O2_2 Mo3 46_555 25_555 122.8(15)
Pb O2_2 Mo3 46_555 29_555 131.8(13)
Pb O2_2 Mo3 46_555 33_555 143.7(15)
Pb O2_2 Mo3 46_555 46_555 3.7(6)
Pb O2_2 Nd3 46_555 9_555 66.0(7)
Pb O2_2 Nd3 46_555 17_555 82.4(11)
Pb O2_2 Nd3 46_555 20_565 88.8(13)
Pb O2_2 Nd3 46_555 25_555 93.5(13)
Pb O2_2 Nd3 46_555 28_554 79.8(13)
Pb O2_2 Nd3 46_555 37_554 143.6(11)
Pb O2_2 Nd3 46_555 47_455 70.1(7)
Pb O2_2 Mo1_1 46_555 5_555 142.0(11)
Pb O2_2 Mo1_1 46_555 8_655 142.7(11)
Pb O2_2 Mo1_1 46_555 17_555 85.8(16)
Pb O2_2 Mo1_1 46_555 20_565 87.7(16)
Pb O2_2 Mo1_1 46_555 25_555 85.9(15)
Pb O2_2 Mo1_1 46_555 28_554 85.2(15)
Pb O2_2 Mo1_1 46_555 47_455 69.2(8)
Pb O2_2 Nd1_1 46_555 33_555 76.9(8)
Pb O2_2 O2_1 46_555 . 147(2)
Pb O2_2 O2_1 46_555 5_555 88.2(9)
Pb O2_2 O2_1 46_555 13_555 124.2(11)
Pb O2_2 O2_1 46_555 15_565 39.7(7)
Pb O2_2 O2_1 46_555 33_555 104.8(12)
Pb O2_2 O2_1 46_555 44_555 42.7(6)
Pb O2_2 O2_2 46_555 15_565 42.2(8)
Pb O2_2 O2_2 46_555 16_655 127.6(12)
Pb O2_2 O2_2 46_555 22_565 48.1(10)
Pb O2_2 O2_2 46_555 29_555 174.1(14)
Pb O2_2 O2_2 46_555 33_555 100.1(11)
Pb O2_2 O2_2 46_555 41_554 124.2(13)
Pb O2_2 O2_2 46_555 44_555 44.6(9)
Pb O2_2 O3 46_555 . 95.3(10)
Mo1 O2_2 O1 17_555 25_555 177.5(17)
Mo1 O2_2 O1 17_555 39_555 125.1(15)
Mo1 O2_2 O2 17_555 . 75(3)
Mo1 O2_2 O2 17_555 4_565 25.5(6)
Mo1 O2_2 O2 17_555 13_555 57.6(9)
Mo1 O2_2 O2 17_555 15_565 76.3(11)
Mo1 O2_2 O2 17_555 16_655 106.3(13)
Mo1 O2_2 O2 17_555 22_565 104.4(13)
Mo1 O2_2 O2 17_555 29_555 98.0(12)
Mo1 O2_2 O2 17_555 33_555 80.9(12)
Mo1 O2_2 O2 17_555 41_554 33.1(6)
Mo1 O2_2 O2 17_555 44_555 45.7(7)
Mo1 O2_2 Mo2 17_555 . 118.1(17)
Mo1 O2_2 Mo2 17_555 5_555 123.8(15)
Mo1 O2_2 Mo2 17_555 9_555 127.2(15)
Mo1 O2_2 Mo2 17_555 15_565 81.3(11)
Mo1 O2_2 Mo2 17_555 22_565 88.2(12)
Mo1 O2_2 Mo2 17_555 25_555 130.3(15)
Mo1 O2_2 Mo2 17_555 29_555 125.2(16)
Mo1 O2_2 Mo2 17_555 33_555 121.9(17)
Mo1 O2_2 Mo2 17_555 44_555 85.0(12)
Mo1 O2_2 Mo3 17_555 . 126.1(17)
Mo1 O2_2 Mo3 17_555 5_555 119(2)
Mo1 O2_2 Mo3 17_555 9_555 127.5(16)
Mo1 O2_2 Mo3 17_555 15_565 86.3(14)
Mo1 O2_2 Mo3 17_555 20_565 83.9(12)
Mo1 O2_2 Mo3 17_555 25_555 122.8(18)
Mo1 O2_2 Mo3 17_555 29_555 129.4(16)
Mo1 O2_2 Mo3 17_555 33_555 121.4(18)
Mo1 O2_2 Mo3 17_555 46_555 82.4(12)
Mo1 O2_2 Nd3 17_555 9_555 83.0(11)
Mo1 O2_2 Nd3 17_555 17_555 5.5(3)
Mo1 O2_2 Nd3 17_555 20_565 10.6(4)
Mo1 O2_2 Nd3 17_555 25_555 10.3(3)
Mo1 O2_2 Nd3 17_555 28_554 9.9(4)
Mo1 O2_2 Nd3 17_555 37_554 87.4(12)
Mo1 O2_2 Nd3 17_555 47_455 92.3(12)
Mo1 O2_2 Mo1_1 17_555 5_555 86.3(12)
Mo1 O2_2 Mo1_1 17_555 8_655 85.9(13)
Mo1 O2_2 Mo1_1 17_555 17_555 5.3(4)
Mo1 O2_2 Mo1_1 17_555 20_565 5.2(4)
Mo1 O2_2 Mo1_1 17_555 25_555 4.5(4)
Mo1 O2_2 Mo1_1 17_555 28_554 5.2(5)
Mo1 O2_2 Mo1_1 17_555 47_455 84.6(11)
Mo1 O2_2 Nd1_1 17_555 33_555 132.5(16)
Mo1 O2_2 O2_1 17_555 . 99(2)
Mo1 O2_2 O2_1 17_555 5_555 125.6(15)
Mo1 O2_2 O2_1 17_555 13_555 47.6(8)
Mo1 O2_2 O2_1 17_555 15_565 73.7(12)
Mo1 O2_2 O2_1 17_555 33_555 74.9(13)
Mo1 O2_2 O2_1 17_555 44_555 58.0(9)
Mo1 O2_2 O2_2 17_555 15_565 84.7(13)
Mo1 O2_2 O2_2 17_555 16_655 114.4(15)
Mo1 O2_2 O2_2 17_555 22_565 105.2(16)
Mo1 O2_2 O2_2 17_555 29_555 89.2(13)
Mo1 O2_2 O2_2 17_555 33_555 89.2(13)
Mo1 O2_2 O2_2 17_555 41_554 42.3(10)
Mo1 O2_2 O2_2 17_555 44_555 42.3(10)
Mo1 O2_2 O3 17_555 . 69.2(10)
O1 O2_2 O1 25_555 39_555 57.1(6)
O1 O2_2 O2 25_555 . 105(3)
O1 O2_2 O2 25_555 4_565 156.3(13)
O1 O2_2 O2 25_555 13_555 121.7(11)
O1 O2_2 O2 25_555 15_565 106.2(11)
O1 O2_2 O2 25_555 16_655 74.0(8)
O1 O2_2 O2 25_555 22_565 75.9(8)
O1 O2_2 O2 25_555 29_555 80.3(8)
O1 O2_2 O2 25_555 33_555 97.3(11)
O1 O2_2 O2 25_555 41_554 144.5(13)
O1 O2_2 O2 25_555 44_555 135.2(14)
O1 O2_2 Mo2 25_555 . 59.5(8)
O1 O2_2 Mo2 25_555 5_555 53.9(6)
O1 O2_2 Mo2 25_555 9_555 50.4(6)
O1 O2_2 Mo2 25_555 15_565 100.7(10)
O1 O2_2 Mo2 25_555 22_565 93.4(9)
O1 O2_2 Mo2 25_555 25_555 47.3(5)
O1 O2_2 Mo2 25_555 29_555 52.4(6)
O1 O2_2 Mo2 25_555 33_555 55.6(8)
O1 O2_2 Mo2 25_555 44_555 96.8(10)
O1 O2_2 Mo3 25_555 . 51.5(10)
O1 O2_2 Mo3 25_555 5_555 58.2(13)
O1 O2_2 Mo3 25_555 9_555 50.1(8)
O1 O2_2 Mo3 25_555 15_565 95.4(12)
O1 O2_2 Mo3 25_555 20_565 98.2(11)
O1 O2_2 Mo3 25_555 25_555 54.8(11)
O1 O2_2 Mo3 25_555 29_555 48.1(9)
O1 O2_2 Mo3 25_555 33_555 56.2(10)
O1 O2_2 Mo3 25_555 46_555 99.5(11)
O1 O2_2 Nd3 25_555 9_555 96.4(10)
O1 O2_2 Nd3 25_555 17_555 174.1(16)
O1 O2_2 Nd3 25_555 20_565 167.4(18)
O1 O2_2 Nd3 25_555 25_555 169.1(17)
O1 O2_2 Nd3 25_555 28_554 172.5(19)
O1 O2_2 Nd3 25_555 37_554 92.0(10)
O1 O2_2 Nd3 25_555 47_455 86.9(9)
O1 O2_2 Mo1_1 25_555 5_555 93.1(11)
O1 O2_2 Mo1_1 25_555 8_655 93.5(11)
O1 O2_2 Mo1_1 25_555 17_555 175.9(18)
O1 O2_2 Mo1_1 25_555 20_565 175.1(19)
O1 O2_2 Mo1_1 25_555 25_555 173.8(18)
O1 O2_2 Mo1_1 25_555 28_554 173.3(18)
O1 O2_2 Mo1_1 25_555 47_455 94.7(10)
O1 O2_2 Nd1_1 25_555 33_555 49.7(6)
O1 O2_2 O2_1 25_555 . 80.5(18)
O1 O2_2 O2_1 25_555 5_555 53.1(6)
O1 O2_2 O2_1 25_555 13_555 131.6(12)
O1 O2_2 O2_1 25_555 15_565 108.8(13)
O1 O2_2 O2_1 25_555 33_555 103.1(14)
O1 O2_2 O2_1 25_555 44_555 122.7(13)
O1 O2_2 O2_2 25_555 15_565 97.8(11)
O1 O2_2 O2_2 25_555 16_655 65.5(9)
O1 O2_2 O2_2 25_555 22_565 75.2(11)
O1 O2_2 O2_2 25_555 29_555 88.9(11)
O1 O2_2 O2_2 25_555 33_555 88.9(11)
O1 O2_2 O2_2 25_555 41_554 135.3(15)
O1 O2_2 O2_2 25_555 44_555 139.3(15)
O1 O2_2 O3 25_555 . 112.0(11)
O1 O2_2 O2 39_555 . 130(3)
O1 O2_2 O2 39_555 4_565 112.8(10)
O1 O2_2 O2 39_555 13_555 140.3(11)
O1 O2_2 O2 39_555 15_565 58.0(6)
O1 O2_2 O2 39_555 16_655 96.4(9)
O1 O2_2 O2 39_555 22_565 54.0(5)
O1 O2_2 O2 39_555 29_555 133.3(11)
O1 O2_2 O2 39_555 33_555 110.6(11)
O1 O2_2 O2 39_555 41_554 153.2(12)
O1 O2_2 O2 39_555 44_555 87.1(9)
O1 O2_2 Mo2 39_555 . 114.2(13)
O1 O2_2 Mo2 39_555 5_555 101.3(10)
O1 O2_2 Mo2 39_555 9_555 105.7(10)
O1 O2_2 Mo2 39_555 15_565 44.4(4)
O1 O2_2 Mo2 39_555 22_565 42.6(4)
O1 O2_2 Mo2 39_555 25_555 99.1(9)
O1 O2_2 Mo2 39_555 29_555 109.0(11)
O1 O2_2 Mo2 39_555 33_555 104.4(12)
O1 O2_2 Mo2 39_555 44_555 43.2(5)
O1 O2_2 Mo3 39_555 . 107.8(14)
O1 O2_2 Mo3 39_555 5_555 109.9(15)
O1 O2_2 Mo3 39_555 9_555 99.7(11)
O1 O2_2 Mo3 39_555 15_565 43.5(8)
O1 O2_2 Mo3 39_555 20_565 41.5(7)
O1 O2_2 Mo3 39_555 25_555 101.9(15)
O1 O2_2 Mo3 39_555 29_555 102.2(11)
O1 O2_2 Mo3 39_555 33_555 112.3(14)
O1 O2_2 Mo3 39_555 46_555 44.1(7)
O1 O2_2 Nd3 39_555 9_555 84.4(8)
O1 O2_2 Nd3 39_555 17_555 122.2(13)
O1 O2_2 Nd3 39_555 20_565 129.1(16)
O1 O2_2 Nd3 39_555 25_555 130.3(15)
O1 O2_2 Nd3 39_555 28_554 117.1(15)
O1 O2_2 Nd3 39_555 37_554 125.3(11)
O1 O2_2 Nd3 39_555 47_455 81.9(8)
O1 O2_2 Mo1_1 39_555 5_555 125.0(11)
O1 O2_2 Mo1_1 39_555 8_655 125.8(11)
O1 O2_2 Mo1_1 39_555 17_555 123.5(18)
O1 O2_2 Mo1_1 39_555 20_565 125.5(18)
O1 O2_2 Mo1_1 39_555 25_555 125.6(17)
O1 O2_2 Mo1_1 39_555 28_554 125.0(18)
O1 O2_2 Mo1_1 39_555 47_455 86.0(9)
O1 O2_2 Nd1_1 39_555 33_555 43.8(5)
O1 O2_2 O2_1 39_555 . 119(2)
O1 O2_2 O2_1 39_555 5_555 75.1(8)
O1 O2_2 O2_1 39_555 13_555 143.7(12)
O1 O2_2 O2_1 39_555 15_565 57.3(8)
O1 O2_2 O2_1 39_555 33_555 121.6(14)
O1 O2_2 O2_1 39_555 44_555 79.8(9)
O1 O2_2 O2_2 39_555 15_565 49.6(8)
O1 O2_2 O2_2 39_555 16_655 96.5(11)
O1 O2_2 O2_2 39_555 22_565 54.0(10)
O1 O2_2 O2_2 39_555 29_555 142.8(13)
O1 O2_2 O2_2 39_555 33_555 108.2(12)
O1 O2_2 O2_2 39_555 41_554 164.4(15)
O1 O2_2 O2_2 39_555 44_555 85.0(11)
O1 O2_2 O3 39_555 . 98.2(10)
O2 O2_2 O2 . 4_565 63(3)
O2 O2_2 O2 . 13_555 17(2)
O2 O2_2 O2 . 15_565 91(3)
O2 O2_2 O2 . 16_655 36(3)
O2 O2_2 O2 . 22_565 176(4)
O2 O2_2 O2 . 29_555 40(3)
O2 O2_2 O2 . 33_555 118(3)
O2 O2_2 O2 . 41_554 69(3)
O2 O2_2 O2 . 44_555 119(3)
O2 O2_2 Mo2 . . 82(3)
O2 O2_2 Mo2 . 5_555 101(3)
O2 O2_2 Mo2 . 9_555 84(3)
O2 O2_2 Mo2 . 15_565 130(3)
O2 O2_2 Mo2 . 22_565 147(3)
O2 O2_2 Mo2 . 25_555 95(3)
O2 O2_2 Mo2 . 29_555 78(3)
O2 O2_2 Mo2 . 33_555 97(3)
O2 O2_2 Mo2 . 44_555 140(4)
O2 O2_2 Mo3 . . 80(3)
O2 O2_2 Mo3 . 5_555 90(3)
O2 O2_2 Mo3 . 9_555 98(3)
O2 O2_2 Mo3 . 15_565 144(4)
O2 O2_2 Mo3 . 20_565 129(3)
O2 O2_2 Mo3 . 25_555 101(3)
O2 O2_2 Mo3 . 29_555 89(3)
O2 O2_2 Mo3 . 33_555 78(3)
O2 O2_2 Mo3 . 46_555 134(4)
O2 O2_2 Nd3 . 9_555 146(3)
O2 O2_2 Nd3 . 17_555 80(3)
O2 O2_2 Nd3 . 20_565 79(3)
O2 O2_2 Nd3 . 25_555 64(3)
O2 O2_2 Nd3 . 28_554 75(3)
O2 O2_2 Nd3 . 37_554 13(2)
O2 O2_2 Nd3 . 47_455 148(3)
O2 O2_2 Mo1_1 . 5_555 12(3)
O2 O2_2 Mo1_1 . 8_655 12(3)
O2 O2_2 Mo1_1 . 17_555 71(3)
O2 O2_2 Mo1_1 . 20_565 70(3)
O2 O2_2 Mo1_1 . 25_555 78(3)
O2 O2_2 Mo1_1 . 28_554 79(3)
O2 O2_2 Mo1_1 . 47_455 144(3)
O2 O2_2 Nd1_1 . 33_555 88(3)
O2 O2_2 O2_1 . . 25.3(18)
O2 O2_2 O2_1 . 5_555 135(3)
O2 O2_2 O2_1 . 13_555 27(3)
O2 O2_2 O2_1 . 15_565 96(3)
O2 O2_2 O2_1 . 33_555 107(3)
O2 O2_2 O2_1 . 44_555 132(4)
O2 O2_2 O2_2 . 15_565 96(3)
O2 O2_2 O2_2 . 16_655 41(3)
O2 O2_2 O2_2 . 22_565 175(4)
O2 O2_2 O2_2 . 29_555 39(3)
O2 O2_2 O2_2 . 33_555 118(3)
O2 O2_2 O2_2 . 41_554 61(3)
O2 O2_2 O2_2 . 44_555 111(3)
O2 O2_2 O3 . . 41(3)
O2 O2_2 O2 4_565 13_555 49.9(5)
O2 O2_2 O2 4_565 15_565 56.2(6)
O2 O2_2 O2 4_565 16_655 87.0(8)
O2 O2_2 O2 4_565 22_565 117.2(10)
O2 O2_2 O2 4_565 29_555 98.4(9)
O2 O2_2 O2 4_565 33_555 106.4(11)
O2 O2_2 O2 4_565 41_554 53.8(6)
O2 O2_2 O2 4_565 44_555 57.6(7)
O2 O2_2 Mo2 4_565 . 132.5(14)
O2 O2_2 Mo2 4_565 5_555 145.0(12)
O2 O2_2 Mo2 4_565 9_555 140.0(11)
O2 O2_2 Mo2 4_565 15_565 76.2(7)
O2 O2_2 Mo2 4_565 22_565 88.7(8)
O2 O2_2 Mo2 4_565 25_555 148.0(12)
O2 O2_2 Mo2 4_565 29_555 135.1(12)
O2 O2_2 Mo2 4_565 33_555 142.3(14)
O2 O2_2 Mo2 4_565 44_555 83.4(8)
O2 O2_2 Mo3 4_565 . 136.9(15)
O2 O2_2 Mo3 4_565 5_555 137.2(17)
O2 O2_2 Mo3 4_565 9_555 147.3(13)
O2 O2_2 Mo3 4_565 15_565 86.2(11)
O2 O2_2 Mo3 4_565 20_565 77.4(9)
O2 O2_2 Mo3 4_565 25_555 144.3(16)
O2 O2_2 Mo3 4_565 29_555 144.4(13)
O2 O2_2 Mo3 4_565 33_555 133.1(15)
O2 O2_2 Mo3 4_565 46_555 78.8(9)
O2 O2_2 Nd3 4_565 9_555 104.2(9)
O2 O2_2 Nd3 4_565 17_555 29.2(5)
O2 O2_2 Nd3 4_565 20_565 36.0(8)
O2 O2_2 Nd3 4_565 25_555 21.3(6)
O2 O2_2 Nd3 4_565 28_554 17.5(7)
O2 O2_2 Nd3 4_565 37_554 76.8(8)
O2 O2_2 Nd3 4_565 47_455 114.1(10)
O2 O2_2 Mo1_1 4_565 5_555 75.3(8)
O2 O2_2 Mo1_1 4_565 8_655 75.2(8)
O2 O2_2 Mo1_1 4_565 17_555 20.2(7)
O2 O2_2 Mo1_1 4_565 20_565 21.1(8)
O2 O2_2 Mo1_1 4_565 25_555 29.9(7)
O2 O2_2 Mo1_1 4_565 28_554 30.4(8)
O2 O2_2 Mo1_1 4_565 47_455 106.4(10)
O2 O2_2 Nd1_1 4_565 33_555 107.4(10)
O2 O2_2 O2_1 4_565 . 88.5(18)
O2 O2_2 O2_1 4_565 5_555 149.7(11)
O2 O2_2 O2_1 4_565 13_555 42.3(6)
O2 O2_2 O2_1 4_565 15_565 55.7(8)
O2 O2_2 O2_1 4_565 33_555 100.3(13)
O2 O2_2 O2_1 4_565 44_555 70.9(8)
O2 O2_2 O2_2 4_565 15_565 64.9(9)
O2 O2_2 O2_2 4_565 16_655 97.0(11)
O2 O2_2 O2_2 4_565 22_565 118.1(14)
O2 O2_2 O2_2 4_565 29_555 92.1(11)
O2 O2_2 O2_2 4_565 33_555 114.7(12)
O2 O2_2 O2_2 4_565 41_554 59.7(10)
O2 O2_2 O2_2 4_565 44_555 48.0(9)
O2 O2_2 O3 4_565 . 45.2(5)
O2 O2_2 O2 13_555 15_565 90.0(9)
O2 O2_2 O2 13_555 16_655 52.9(5)
O2 O2_2 O2 13_555 22_565 160.7(11)
O2 O2_2 O2 13_555 29_555 49.0(5)
O2 O2_2 O2 13_555 33_555 108.8(10)
O2 O2_2 O2 13_555 41_554 53.4(5)
O2 O2_2 O2 13_555 44_555 103.0(10)
O2 O2_2 Mo2 13_555 . 88.3(10)
O2 O2_2 Mo2 13_555 5_555 106.6(10)
O2 O2_2 Mo2 13_555 9_555 93.1(9)
O2 O2_2 Mo2 13_555 15_565 123.8(10)
O2 O2_2 Mo2 13_555 22_565 138.2(10)
O2 O2_2 Mo2 13_555 25_555 103.5(9)
O2 O2_2 Mo2 13_555 29_555 87.1(9)
O2 O2_2 Mo2 13_555 33_555 103.0(11)
O2 O2_2 Mo2 13_555 44_555 132.4(11)
O2 O2_2 Mo3 13_555 . 89.2(12)
O2 O2_2 Mo3 13_555 5_555 95.8(15)
O2 O2_2 Mo3 13_555 9_555 105.7(12)
O2 O2_2 Mo3 13_555 15_565 135.6(13)
O2 O2_2 Mo3 13_555 20_565 123.9(11)
O2 O2_2 Mo3 13_555 25_555 106.4(14)
O2 O2_2 Mo3 13_555 29_555 98.2(11)
O2 O2_2 Mo3 13_555 33_555 86.4(12)
O2 O2_2 Mo3 13_555 46_555 127.1(12)
O2 O2_2 Nd3 13_555 9_555 131.4(10)
O2 O2_2 Nd3 13_555 17_555 63.0(9)
O2 O2_2 Nd3 13_555 20_565 62.1(10)
O2 O2_2 Nd3 13_555 25_555 47.4(8)
O2 O2_2 Nd3 13_555 28_554 58.8(10)
O2 O2_2 Nd3 13_555 37_554 29.7(4)
O2 O2_2 Nd3 13_555 47_455 136.5(10)
O2 O2_2 Mo1_1 13_555 5_555 28.7(6)
O2 O2_2 Mo1_1 13_555 8_655 28.3(6)
O2 O2_2 Mo1_1 13_555 17_555 54.9(12)
O2 O2_2 Mo1_1 13_555 20_565 53.5(12)
O2 O2_2 Mo1_1 13_555 25_555 60.6(11)
O2 O2_2 Mo1_1 13_555 28_554 61.5(12)
O2 O2_2 Mo1_1 13_555 47_455 130.9(10)
O2 O2_2 Nd1_1 13_555 33_555 101.8(10)
O2 O2_2 O2_1 13_555 . 41.3(14)
O2 O2_2 O2_1 13_555 5_555 140.0(11)
O2 O2_2 O2_1 13_555 13_555 10.1(3)
O2 O2_2 O2_1 13_555 15_565 93.6(11)
O2 O2_2 O2_1 13_555 33_555 97.9(12)
O2 O2_2 O2_1 13_555 44_555 115.6(11)
O2 O2_2 O2_2 13_555 15_565 96.6(10)
O2 O2_2 O2_2 13_555 16_655 58.3(8)
O2 O2_2 O2_2 13_555 22_565 161.2(15)
O2 O2_2 O2_2 13_555 29_555 44.2(8)
O2 O2_2 O2_2 13_555 33_555 111.5(12)
O2 O2_2 O2_2 13_555 41_554 47.5(9)
O2 O2_2 O2_2 13_555 44_555 96.5(12)
O2 O2_2 O3 13_555 . 42.8(5)
O2 O2_2 O2 15_565 16_655 82.1(8)
O2 O2_2 O2 15_565 22_565 92.3(9)
O2 O2_2 O2 15_565 29_555 128.7(11)
O2 O2_2 O2 15_565 33_555 135.8(13)
O2 O2_2 O2 15_565 41_554 108.9(11)
O2 O2_2 O2 15_565 44_555 68.0(8)
O2 O2_2 Mo2 15_565 . 161.1(16)
O2 O2_2 Mo2 15_565 5_555 158.7(14)
O2 O2_2 Mo2 15_565 9_555 153.1(13)
O2 O2_2 Mo2 15_565 15_565 40.3(5)
O2 O2_2 Mo2 15_565 22_565 56.3(6)
O2 O2_2 Mo2 15_565 25_555 153.4(13)
O2 O2_2 Mo2 15_565 29_555 150.5(14)
O2 O2_2 Mo2 15_565 33_555 161.4(16)
O2 O2_2 Mo2 15_565 44_555 50.1(6)
O2 O2_2 Mo3 15_565 . 151.3(14)
O2 O2_2 Mo3 15_565 5_555 164.0(19)
O2 O2_2 Mo3 15_565 9_555 156.0(14)
O2 O2_2 Mo3 15_565 15_565 54.1(8)
O2 O2_2 Mo3 15_565 20_565 38.2(6)
O2 O2_2 Mo3 15_565 25_555 159.5(17)
O2 O2_2 Mo3 15_565 29_555 153.1(15)
O2 O2_2 Mo3 15_565 33_555 154.9(17)
O2 O2_2 Mo3 15_565 46_555 44.3(9)
O2 O2_2 Nd3 15_565 9_555 108.5(10)
O2 O2_2 Nd3 15_565 17_555 76.6(10)
O2 O2_2 Nd3 15_565 20_565 85.4(13)
O2 O2_2 Nd3 15_565 25_555 76.6(11)
O2 O2_2 Nd3 15_565 28_554 66.4(11)
O2 O2_2 Nd3 15_565 37_554 98.5(10)
O2 O2_2 Nd3 15_565 47_455 114.4(11)
O2 O2_2 Mo1_1 15_565 5_555 96.9(10)
O2 O2_2 Mo1_1 15_565 8_655 97.5(10)
O2 O2_2 Mo1_1 15_565 17_555 72.3(14)
O2 O2_2 Mo1_1 15_565 20_565 74.0(14)
O2 O2_2 Mo1_1 15_565 25_555 79.3(14)
O2 O2_2 Mo1_1 15_565 28_554 79.2(14)
O2 O2_2 Mo1_1 15_565 47_455 111.9(12)
O2 O2_2 Nd1_1 15_565 33_555 60.2(7)
O2 O2_2 O2_1 15_565 . 104(2)
O2 O2_2 O2_1 15_565 5_555 129.9(12)
O2 O2_2 O2_1 15_565 13_555 88.6(10)
O2 O2_2 O2_1 15_565 15_565 6.7(4)
O2 O2_2 O2_1 15_565 33_555 139.5(15)
O2 O2_2 O2_1 15_565 44_555 73.7(9)
O2 O2_2 O2_2 15_565 15_565 8.7(6)
O2 O2_2 O2_2 15_565 16_655 91.4(11)
O2 O2_2 O2_2 15_565 22_565 92.9(13)
O2 O2_2 O2_2 15_565 29_555 130.0(13)
O2 O2_2 O2_2 15_565 33_555 142.3(14)
O2 O2_2 O2_2 15_565 41_554 115.9(14)
O2 O2_2 O2_2 15_565 44_555 56.3(10)
O2 O2_2 O3 15_565 . 50.4(6)
O2 O2_2 O2 16_655 22_565 146.4(11)
O2 O2_2 O2 16_655 29_555 50.1(5)
O2 O2_2 O2 16_655 33_555 141.1(12)
O2 O2_2 O2 16_655 41_554 105.1(10)
O2 O2_2 O2 16_655 44_555 142.3(13)
O2 O2_2 Mo2 16_655 . 81.8(10)
O2 O2_2 Mo2 16_655 5_555 97.1(10)
O2 O2_2 Mo2 16_655 9_555 78.5(8)
O2 O2_2 Mo2 16_655 15_565 119.4(10)
O2 O2_2 Mo2 16_655 22_565 131.6(10)
O2 O2_2 Mo2 16_655 25_555 87.9(8)
O2 O2_2 Mo2 16_655 29_555 72.8(8)
O2 O2_2 Mo2 16_655 33_555 95.0(11)
O2 O2_2 Mo2 16_655 44_555 127.3(11)
O2 O2_2 Mo3 16_655 . 74.6(9)
O2 O2_2 Mo3 16_655 5_555 89.5(16)
O2 O2_2 Mo3 16_655 9_555 92.8(11)
O2 O2_2 Mo3 16_655 15_565 130.6(12)
O2 O2_2 Mo3 16_655 20_565 116.1(10)
O2 O2_2 Mo3 16_655 25_555 97.7(12)
O2 O2_2 Mo3 16_655 29_555 82.6(11)
O2 O2_2 Mo3 16_655 33_555 75.9(12)
O2 O2_2 Mo3 16_655 46_555 122.9(13)
O2 O2_2 Nd3 16_655 9_555 167.6(11)
O2 O2_2 Nd3 16_655 17_555 111.7(12)
O2 O2_2 Nd3 16_655 20_565 113.4(14)
O2 O2_2 Nd3 16_655 25_555 96.3(12)
O2 O2_2 Nd3 16_655 28_554 103.1(14)
O2 O2_2 Nd3 16_655 37_554 28.9(3)
O2 O2_2 Nd3 16_655 47_455 157.9(11)
O2 O2_2 Mo1_1 16_655 5_555 28.6(6)
O2 O2_2 Mo1_1 16_655 8_655 29.4(6)
O2 O2_2 Mo1_1 16_655 17_555 102.0(14)
O2 O2_2 Mo1_1 16_655 20_565 101.3(14)
O2 O2_2 Mo1_1 16_655 25_555 110.2(14)
O2 O2_2 Mo1_1 16_655 28_554 111.2(15)
O2 O2_2 Mo1_1 16_655 47_455 164.3(12)
O2 O2_2 Nd1_1 16_655 33_555 52.6(6)
O2 O2_2 O2_1 16_655 . 25.8(15)
O2 O2_2 O2_1 16_655 5_555 122.1(10)
O2 O2_2 O2_1 16_655 13_555 62.6(6)
O2 O2_2 O2_1 16_655 15_565 88.8(11)
O2 O2_2 O2_1 16_655 33_555 133.3(14)
O2 O2_2 O2_1 16_655 44_555 153.6(13)
O2 O2_2 O2_2 16_655 15_565 81.7(10)
O2 O2_2 O2_2 16_655 16_655 10.9(6)
O2 O2_2 O2_2 16_655 22_565 145.9(15)
O2 O2_2 O2_2 16_655 29_555 56.2(8)
O2 O2_2 O2_2 16_655 33_555 135.5(13)
O2 O2_2 O2_2 16_655 41_554 96.8(12)
O2 O2_2 O2_2 16_655 44_555 129.8(13)
O2 O2_2 O3 16_655 . 44.4(5)
O2 O2_2 O2 22_565 29_555 137.1(11)
O2 O2_2 O2 22_565 33_555 57.6(7)
O2 O2_2 O2 22_565 41_554 108.0(10)
O2 O2_2 O2 22_565 44_555 60.5(7)
O2 O2_2 Mo2 22_565 . 95.5(11)
O2 O2_2 Mo2 22_565 5_555 76.5(8)
O2 O2_2 Mo2 22_565 9_555 93.5(9)
O2 O2_2 Mo2 22_565 15_565 52.9(5)
O2 O2_2 Mo2 22_565 22_565 36.7(4)
O2 O2_2 Mo2 22_565 25_555 82.4(8)
O2 O2_2 Mo2 22_565 29_555 99.9(10)
O2 O2_2 Mo2 22_565 33_555 79.8(10)
O2 O2_2 Mo2 22_565 44_555 43.1(5)
O2 O2_2 Mo3 22_565 . 97.8(12)
O2 O2_2 Mo3 22_565 5_555 87.1(15)
O2 O2_2 Mo3 22_565 9_555 79.0(11)
O2 O2_2 Mo3 22_565 15_565 39.1(8)
O2 O2_2 Mo3 22_565 20_565 54.4(7)
O2 O2_2 Mo3 22_565 25_555 76.4(12)
O2 O2_2 Mo3 22_565 29_555 88.3(11)
O2 O2_2 Mo3 22_565 33_555 99.3(13)
O2 O2_2 Mo3 22_565 46_555 49.0(8)
O2 O2_2 Nd3 22_565 9_555 30.7(3)
O2 O2_2 Nd3 22_565 17_555 98.9(12)
O2 O2_2 Nd3 22_565 20_565 99.0(14)
O2 O2_2 Nd3 22_565 25_555 114.7(14)
O2 O2_2 Nd3 22_565 28_554 104.9(14)
O2 O2_2 Nd3 22_565 37_554 165.7(12)
O2 O2_2 Nd3 22_565 47_455 28.1(3)
O2 O2_2 Mo1_1 22_565 5_555 167.3(12)
O2 O2_2 Mo1_1 22_565 8_655 167.2(12)
O2 O2_2 Mo1_1 22_565 17_555 107.8(15)
O2 O2_2 Mo1_1 22_565 20_565 109.0(16)
O2 O2_2 Mo1_1 22_565 25_555 101.1(14)
O2 O2_2 Mo1_1 22_565 28_554 100.1(15)
O2 O2_2 Mo1_1 22_565 47_455 32.0(5)
O2 O2_2 Nd1_1 22_565 33_555 96.0(10)
O2 O2_2 O2_1 22_565 . 154(2)
O2 O2_2 O2_1 22_565 5_555 42.2(6)
O2 O2_2 O2_1 22_565 13_555 150.8(12)
O2 O2_2 O2_1 22_565 15_565 87.1(11)
O2 O2_2 O2_1 22_565 33_555 68.3(10)
O2 O2_2 O2_1 22_565 44_555 47.3(6)
O2 O2_2 O2_2 22_565 15_565 87.9(10)
O2 O2_2 O2_2 22_565 16_655 140.7(13)
O2 O2_2 O2_2 22_565 22_565 0.9(8)
O2 O2_2 O2_2 22_565 29_555 137.7(13)
O2 O2_2 O2_2 22_565 33_555 57.4(9)
O2 O2_2 O2_2 22_565 41_554 115.1(13)
O2 O2_2 O2_2 22_565 44_555 69.2(10)
O2 O2_2 O3 22_565 . 142.7(12)
O2 O2_2 O2 29_555 33_555 91.4(9)
O2 O2_2 O2 29_555 41_554 73.5(7)
O2 O2_2 O2 29_555 44_555 139.5(12)
O2 O2_2 Mo2 29_555 . 41.6(6)
O2 O2_2 Mo2 29_555 5_555 60.6(7)
O2 O2_2 Mo2 29_555 9_555 44.6(5)
O2 O2_2 Mo2 29_555 15_565 169.0(11)
O2 O2_2 Mo2 29_555 22_565 172.8(11)
O2 O2_2 Mo2 29_555 25_555 55.5(6)
O2 O2_2 Mo2 29_555 29_555 38.4(5)
O2 O2_2 Mo2 29_555 33_555 57.3(8)
O2 O2_2 Mo2 29_555 44_555 176.5(12)
O2 O2_2 Mo3 29_555 . 40.5(9)
O2 O2_2 Mo3 29_555 5_555 50.0(12)
O2 O2_2 Mo3 29_555 9_555 58.5(9)
O2 O2_2 Mo3 29_555 15_565 175.3(14)
O2 O2_2 Mo3 29_555 20_565 166.1(12)
O2 O2_2 Mo3 29_555 25_555 60.7(11)
O2 O2_2 Mo3 29_555 29_555 49.8(8)
O2 O2_2 Mo3 29_555 33_555 38.3(9)
O2 O2_2 Mo3 29_555 46_555 172.8(14)
O2 O2_2 Nd3 29_555 9_555 121.5(10)
O2 O2_2 Nd3 29_555 17_555 102.1(12)
O2 O2_2 Nd3 29_555 20_565 96.5(13)
O2 O2_2 Nd3 29_555 25_555 89.7(12)
O2 O2_2 Nd3 29_555 28_554 103.2(14)
O2 O2_2 Nd3 29_555 37_554 30.4(3)
O2 O2_2 Nd3 29_555 47_455 116.7(10)
O2 O2_2 Mo1_1 29_555 5_555 32.1(5)
O2 O2_2 Mo1_1 29_555 8_655 31.6(5)
O2 O2_2 Mo1_1 29_555 17_555 97.6(16)
O2 O2_2 Mo1_1 29_555 20_565 95.7(16)
O2 O2_2 Mo1_1 29_555 25_555 98.8(15)
O2 O2_2 Mo1_1 29_555 28_554 99.5(16)
O2 O2_2 Mo1_1 29_555 47_455 118.3(11)
O2 O2_2 Nd1_1 29_555 33_555 95.1(9)
O2 O2_2 O2_1 29_555 . 25.1(15)
O2 O2_2 O2_1 29_555 5_555 95.2(9)
O2 O2_2 O2_1 29_555 13_555 56.1(7)
O2 O2_2 O2_1 29_555 15_565 134.7(14)
O2 O2_2 O2_1 29_555 33_555 83.3(10)
O2 O2_2 O2_1 29_555 44_555 145.2(13)
O2 O2_2 O2_2 29_555 15_565 130.7(12)
O2 O2_2 O2_2 29_555 16_655 44.1(7)
O2 O2_2 O2_2 29_555 22_565 136.3(14)
O2 O2_2 O2_2 29_555 29_555 9.5(6)
O2 O2_2 O2_2 29_555 33_555 87.2(10)
O2 O2_2 O2_2 29_555 41_554 62.2(10)
O2 O2_2 O2_2 29_555 44_555 140.2(14)
O2 O2_2 O3 29_555 . 79.5(8)
O2 O2_2 O2 33_555 41_554 60.5(7)
O2 O2_2 O2 33_555 44_555 68.9(9)
O2 O2_2 Mo2 33_555 . 62.0(9)
O2 O2_2 Mo2 33_555 5_555 51.6(6)
O2 O2_2 Mo2 33_555 9_555 67.7(8)
O2 O2_2 Mo2 33_555 15_565 99.4(10)
O2 O2_2 Mo2 33_555 22_565 86.0(9)
O2 O2_2 Mo2 33_555 25_555 61.2(7)
O2 O2_2 Mo2 33_555 29_555 72.2(9)
O2 O2_2 Mo2 33_555 33_555 52.2(7)
O2 O2_2 Mo2 33_555 44_555 91.0(10)
O2 O2_2 Mo3 33_555 . 70.8(9)
O2 O2_2 Mo3 33_555 5_555 55.6(14)
O2 O2_2 Mo3 33_555 9_555 56.4(9)
O2 O2_2 Mo3 33_555 15_565 87.4(11)
O2 O2_2 Mo3 33_555 20_565 102.5(11)
O2 O2_2 Mo3 33_555 25_555 50.7(9)
O2 O2_2 Mo3 33_555 29_555 65.1(11)
O2 O2_2 Mo3 33_555 33_555 68.3(12)
O2 O2_2 Mo3 33_555 46_555 95.8(13)
O2 O2_2 Nd3 33_555 9_555 30.6(4)
O2 O2_2 Nd3 33_555 17_555 77.4(11)
O2 O2_2 Nd3 33_555 20_565 70.5(11)
O2 O2_2 Nd3 33_555 25_555 87.3(12)
O2 O2_2 Nd3 33_555 28_554 89.3(14)
O2 O2_2 Nd3 33_555 37_554 117.8(12)
O2 O2_2 Nd3 33_555 47_455 29.5(4)
O2 O2_2 Mo1_1 33_555 5_555 118.9(12)
O2 O2_2 Mo1_1 33_555 8_655 118.1(12)
O2 O2_2 Mo1_1 33_555 17_555 86.2(13)
O2 O2_2 Mo1_1 33_555 20_565 85.6(13)
O2 O2_2 Mo1_1 33_555 25_555 76.5(12)
O2 O2_2 Mo1_1 33_555 28_554 75.9(12)
O2 O2_2 Mo1_1 33_555 47_455 27.8(6)
O2 O2_2 Nd1_1 33_555 33_555 144.2(14)
O2 O2_2 O2_1 33_555 . 116(2)
O2 O2_2 O2_1 33_555 5_555 46.2(6)
O2 O2_2 O2_1 33_555 13_555 103.2(11)
O2 O2_2 O2_1 33_555 15_565 129.2(15)
O2 O2_2 O2_1 33_555 33_555 10.9(6)
O2 O2_2 O2_1 33_555 44_555 62.2(8)
O2 O2_2 O2_2 33_555 15_565 137.1(14)
O2 O2_2 O2_2 33_555 16_655 132.7(14)
O2 O2_2 O2_2 33_555 22_565 57.4(10)
O2 O2_2 O2_2 33_555 29_555 86.4(11)
O2 O2_2 O2_2 33_555 33_555 8.8(6)
O2 O2_2 O2_2 33_555 41_554 62.5(10)
O2 O2_2 O2_2 33_555 44_555 81.5(12)
O2 O2_2 O3 33_555 . 147.0(14)
O2 O2_2 O2 41_554 44_555 66.0(8)
O2 O2_2 Mo2 41_554 . 85.0(11)
O2 O2_2 Mo2 41_554 5_555 91.9(10)
O2 O2_2 Mo2 41_554 9_555 94.2(9)
O2 O2_2 Mo2 41_554 15_565 109.6(10)
O2 O2_2 Mo2 41_554 22_565 110.7(10)
O2 O2_2 Mo2 41_554 25_555 97.5(9)
O2 O2_2 Mo2 41_554 29_555 92.7(10)
O2 O2_2 Mo2 41_554 33_555 89.7(11)
O2 O2_2 Mo2 41_554 44_555 109.9(10)
O2 O2_2 Mo3 41_554 . 93.4(13)
O2 O2_2 Mo3 41_554 5_555 86.4(15)
O2 O2_2 Mo3 41_554 9_555 95.2(11)
O2 O2_2 Mo3 41_554 15_565 109.7(12)
O2 O2_2 Mo3 41_554 20_565 112.9(11)
O2 O2_2 Mo3 41_554 25_555 91.0(14)
O2 O2_2 Mo3 41_554 29_555 96.4(11)
O2 O2_2 Mo3 41_554 33_555 88.7(12)
O2 O2_2 Mo3 41_554 46_555 109.4(12)
O2 O2_2 Nd3 41_554 9_555 78.0(8)
O2 O2_2 Nd3 41_554 17_555 34.2(6)
O2 O2_2 Nd3 41_554 20_565 25.9(7)
O2 O2_2 Nd3 41_554 25_555 32.6(6)
O2 O2_2 Nd3 41_554 28_554 42.7(9)
O2 O2_2 Nd3 41_554 37_554 77.4(8)
O2 O2_2 Nd3 41_554 47_455 83.9(8)
O2 O2_2 Mo1_1 41_554 5_555 77.2(9)
O2 O2_2 Mo1_1 41_554 8_655 76.5(9)
O2 O2_2 Mo1_1 41_554 17_555 36.6(11)
O2 O2_2 Mo1_1 41_554 20_565 34.9(11)
O2 O2_2 Mo1_1 41_554 25_555 30.9(11)
O2 O2_2 Mo1_1 41_554 28_554 31.2(11)
O2 O2_2 Mo1_1 41_554 47_455 77.6(8)
O2 O2_2 Nd1_1 41_554 33_555 154.5(13)
O2 O2_2 O2_1 41_554 . 85.5(19)
O2 O2_2 O2_1 41_554 5_555 105.5(10)
O2 O2_2 O2_1 41_554 13_555 45.0(5)
O2 O2_2 O2_1 41_554 15_565 106.7(12)
O2 O2_2 O2_1 41_554 33_555 51.0(9)
O2 O2_2 O2_1 41_554 44_555 73.7(9)
O2 O2_2 O2_2 41_554 15_565 117.4(12)
O2 O2_2 O2_2 41_554 16_655 107.7(12)
O2 O2_2 O2_2 41_554 22_565 108.4(13)
O2 O2_2 O2_2 41_554 29_555 64.0(9)
O2 O2_2 O2_2 41_554 33_555 66.6(9)
O2 O2_2 O2_2 41_554 41_554 11.3(7)
O2 O2_2 O2_2 41_554 44_555 69.0(10)
O2 O2_2 O3 41_554 . 86.6(9)
O2 O2_2 Mo2 44_555 . 130.6(15)
O2 O2_2 Mo2 44_555 5_555 119.1(13)
O2 O2_2 Mo2 44_555 9_555 136.6(13)
O2 O2_2 Mo2 44_555 15_565 45.0(5)
O2 O2_2 Mo2 44_555 22_565 45.0(5)
O2 O2_2 Mo2 44_555 25_555 128.7(13)
O2 O2_2 Mo2 44_555 29_555 141.0(14)
O2 O2_2 Mo2 44_555 33_555 120.5(14)
O2 O2_2 Mo2 44_555 44_555 43.9(5)
O2 O2_2 Mo3 44_555 . 139.7(14)
O2 O2_2 Mo3 44_555 5_555 124.5(19)
O2 O2_2 Mo3 44_555 9_555 123.7(14)
O2 O2_2 Mo3 44_555 15_565 43.8(9)
O2 O2_2 Mo3 44_555 20_565 48.6(7)
O2 O2_2 Mo3 44_555 25_555 118.3(15)
O2 O2_2 Mo3 44_555 29_555 133.5(15)
O2 O2_2 Mo3 44_555 33_555 136.9(17)
O2 O2_2 Mo3 44_555 46_555 43.9(8)
O2 O2_2 Nd3 44_555 9_555 50.1(6)
O2 O2_2 Nd3 44_555 17_555 40.6(7)
O2 O2_2 Nd3 44_555 20_565 44.2(8)
O2 O2_2 Nd3 44_555 25_555 55.7(9)
O2 O2_2 Nd3 44_555 28_554 44.5(9)
O2 O2_2 Nd3 44_555 37_554 132.5(13)
O2 O2_2 Nd3 44_555 47_455 59.8(7)
O2 O2_2 Mo1_1 44_555 5_555 131.3(13)
O2 O2_2 Mo1_1 44_555 8_655 131.0(13)
O2 O2_2 Mo1_1 44_555 17_555 48.1(12)
O2 O2_2 Mo1_1 44_555 20_565 49.6(12)
O2 O2_2 Mo1_1 44_555 25_555 43.5(11)
O2 O2_2 Mo1_1 44_555 28_554 42.6(11)
O2 O2_2 Mo1_1 44_555 47_455 53.1(8)
O2 O2_2 Nd1_1 44_555 33_555 121.8(13)
O2 O2_2 O2_1 44_555 . 144(2)
O2 O2_2 O2_1 44_555 5_555 95.2(10)
O2 O2_2 O2_1 44_555 13_555 93.1(10)
O2 O2_2 O2_1 44_555 15_565 61.8(9)
O2 O2_2 O2_1 44_555 33_555 71.5(10)
O2 O2_2 O2_1 44_555 44_555 13.3(3)
O2 O2_2 O2_2 44_555 15_565 72.1(10)
O2 O2_2 O2_2 44_555 16_655 153.2(14)
O2 O2_2 O2_2 44_555 22_565 61.4(11)
O2 O2_2 O2_2 44_555 29_555 130.1(14)
O2 O2_2 O2_2 44_555 33_555 76.9(11)
O2 O2_2 O2_2 44_555 41_554 77.3(12)
O2 O2_2 O2_2 44_555 44_555 12.9(7)
O2 O2_2 O3 44_555 . 97.9(11)
Mo2 O2_2 Mo2 . 5_555 19.0(3)
Mo2 O2_2 Mo2 . 9_555 9.2(3)
Mo2 O2_2 Mo2 . 15_565 147.6(14)
Mo2 O2_2 Mo2 . 22_565 131.8(13)
Mo2 O2_2 Mo2 . 25_555 15.8(3)
Mo2 O2_2 Mo2 . 29_555 10.5(2)
Mo2 O2_2 Mo2 . 33_555 15.7(2)
Mo2 O2_2 Mo2 . 44_555 138.2(14)
Mo2 O2_2 Mo3 . . 9.8(6)
Mo2 O2_2 Mo3 . 5_555 8.5(11)
Mo2 O2_2 Mo3 . 9_555 17.4(7)
Mo2 O2_2 Mo3 . 15_565 134.4(15)
Mo2 O2_2 Mo3 . 20_565 147.8(15)
Mo2 O2_2 Mo3 . 25_555 19.1(9)
Mo2 O2_2 Mo3 . 29_555 12.0(7)
Mo2 O2_2 Mo3 . 33_555 6.3(8)
Mo2 O2_2 Mo3 . 46_555 144.0(16)
Mo2 O2_2 Nd3 . 9_555 86.6(10)
Mo2 O2_2 Nd3 . 17_555 118.9(16)
Mo2 O2_2 Nd3 . 20_565 110.3(17)
Mo2 O2_2 Nd3 . 25_555 115.1(16)
Mo2 O2_2 Nd3 . 28_554 127.4(19)
Mo2 O2_2 Nd3 . 37_554 71.4(9)
Mo2 O2_2 Nd3 . 47_455 79.0(10)
Mo2 O2_2 Mo1_1 . 5_555 73.1(10)
Mo2 O2_2 Mo1_1 . 8_655 72.7(10)
Mo2 O2_2 Mo1_1 . 17_555 121(2)
Mo2 O2_2 Mo1_1 . 20_565 119(2)
Mo2 O2_2 Mo1_1 . 25_555 115.9(18)
Mo2 O2_2 Mo1_1 . 28_554 116.1(19)
Mo2 O2_2 Mo1_1 . 47_455 83.1(11)
Mo2 O2_2 Nd1_1 . 33_555 101.7(13)
Mo2 O2_2 O2_1 . . 63.0(17)
Mo2 O2_2 O2_1 . 5_555 53.7(8)
Mo2 O2_2 O2_1 . 13_555 92.9(12)
Mo2 O2_2 O2_1 . 15_565 166.6(18)
Mo2 O2_2 O2_1 . 33_555 59.3(10)
Mo2 O2_2 O2_1 . 44_555 123.8(15)
Mo2 O2_2 O2_2 . 15_565 155.0(16)
Mo2 O2_2 O2_2 . 16_655 71.7(11)
Mo2 O2_2 O2_2 . 22_565 94.7(14)
Mo2 O2_2 O2_2 . 29_555 44.2(9)
Mo2 O2_2 O2_2 . 33_555 54.6(10)
Mo2 O2_2 O2_2 . 41_554 76.0(12)
Mo2 O2_2 O2_2 . 44_555 142.6(17)
Mo2 O2_2 O3 . . 120.4(14)
Mo2 O2_2 Mo2 5_555 9_555 18.7(2)
Mo2 O2_2 Mo2 5_555 15_565 128.7(12)
Mo2 O2_2 Mo2 5_555 22_565 112.8(10)
Mo2 O2_2 Mo2 5_555 25_555 9.71(14)
Mo2 O2_2 Mo2 5_555 29_555 24.9(3)
Mo2 O2_2 Mo2 5_555 33_555 3.53(19)
Mo2 O2_2 Mo2 5_555 44_555 119.2(12)
Mo2 O2_2 Mo3 5_555 . 22.9(6)
Mo2 O2_2 Mo3 5_555 5_555 10.8(10)
Mo2 O2_2 Mo3 5_555 9_555 4.8(7)
Mo2 O2_2 Mo3 5_555 15_565 115.4(13)
Mo2 O2_2 Mo3 5_555 20_565 129.3(12)
Mo2 O2_2 Mo3 5_555 25_555 1.0(8)
Mo2 O2_2 Mo3 5_555 29_555 14.5(8)
Mo2 O2_2 Mo3 5_555 33_555 23.1(9)
Mo2 O2_2 Mo3 5_555 46_555 125.0(13)
Mo2 O2_2 Nd3 5_555 9_555 70.7(8)
Mo2 O2_2 Nd3 5_555 17_555 122.6(14)
Mo2 O2_2 Nd3 5_555 20_565 114.0(16)
Mo2 O2_2 Nd3 5_555 25_555 124.4(15)
Mo2 O2_2 Nd3 5_555 28_554 133.7(17)
Mo2 O2_2 Nd3 5_555 37_554 90.2(9)
Mo2 O2_2 Nd3 5_555 47_455 62.1(7)
Mo2 O2_2 Mo1_1 5_555 5_555 91.9(10)
Mo2 O2_2 Mo1_1 5_555 8_655 91.5(10)
Mo2 O2_2 Mo1_1 5_555 17_555 128.1(18)
Mo2 O2_2 Mo1_1 5_555 20_565 126.5(18)
Mo2 O2_2 Mo1_1 5_555 25_555 120.3(16)
Mo2 O2_2 Mo1_1 5_555 28_554 120.2(17)
Mo2 O2_2 Mo1_1 5_555 47_455 67.3(9)
Mo2 O2_2 Nd1_1 5_555 33_555 102.4(11)
Mo2 O2_2 O2_1 5_555 . 81.2(19)
Mo2 O2_2 O2_1 5_555 5_555 34.7(5)
Mo2 O2_2 O2_1 5_555 13_555 110.1(11)
Mo2 O2_2 O2_1 5_555 15_565 158.4(16)
Mo2 O2_2 O2_1 5_555 33_555 52.7(9)
Mo2 O2_2 O2_1 5_555 44_555 109.3(12)
Mo2 O2_2 O2_2 5_555 15_565 150.0(14)
Mo2 O2_2 O2_2 5_555 16_655 86.4(11)
Mo2 O2_2 O2_2 5_555 22_565 75.7(12)
Mo2 O2_2 O2_2 5_555 29_555 62.9(9)
Mo2 O2_2 O2_2 5_555 33_555 43.0(8)
Mo2 O2_2 O2_2 5_555 41_554 85.3(12)
Mo2 O2_2 O2_2 5_555 44_555 132.1(15)
Mo2 O2_2 O3 5_555 . 138.7(13)
Mo2 O2_2 Mo2 9_555 15_565 143.0(12)
Mo2 O2_2 Mo2 9_555 22_565 128.4(11)
Mo2 O2_2 Mo2 9_555 25_555 11.07(12)
Mo2 O2_2 Mo2 9_555 29_555 6.47(15)
Mo2 O2_2 Mo2 9_555 33_555 16.5(3)
Mo2 O2_2 Mo2 9_555 44_555 134.5(12)
Mo2 O2_2 Mo3 9_555 . 4.3(7)
Mo2 O2_2 Mo3 9_555 5_555 12.2(12)
Mo2 O2_2 Mo3 9_555 9_555 15.0(7)
Mo2 O2_2 Mo3 9_555 15_565 131.0(13)
Mo2 O2_2 Mo3 9_555 20_565 142.3(12)
Mo2 O2_2 Mo3 9_555 25_555 19.3(7)
Mo2 O2_2 Mo3 9_555 29_555 5.2(7)
Mo2 O2_2 Mo3 9_555 33_555 7.0(7)
Mo2 O2_2 Mo3 9_555 46_555 139.8(13)
Mo2 O2_2 Nd3 9_555 9_555 89.3(9)
Mo2 O2_2 Nd3 9_555 17_555 128.2(14)
Mo2 O2_2 Nd3 9_555 20_565 119.5(15)
Mo2 O2_2 Nd3 9_555 25_555 123.8(15)
Mo2 O2_2 Nd3 9_555 28_554 136.4(17)
Mo2 O2_2 Nd3 9_555 37_554 72.6(7)
Mo2 O2_2 Nd3 9_555 47_455 80.8(8)
Mo2 O2_2 Mo1_1 9_555 5_555 74.4(8)
Mo2 O2_2 Mo1_1 9_555 8_655 74.1(8)
Mo2 O2_2 Mo1_1 9_555 17_555 130.0(18)
Mo2 O2_2 Mo1_1 9_555 20_565 128.1(18)
Mo2 O2_2 Mo1_1 9_555 25_555 125.1(17)
Mo2 O2_2 Mo1_1 9_555 28_554 125.3(17)
Mo2 O2_2 Mo1_1 9_555 47_455 85.9(10)
Mo2 O2_2 Nd1_1 9_555 33_555 93.0(10)
Mo2 O2_2 O2_1 9_555 . 63.0(16)
Mo2 O2_2 O2_1 9_555 5_555 51.4(6)
Mo2 O2_2 O2_1 9_555 13_555 98.8(10)
Mo2 O2_2 O2_1 9_555 15_565 157.8(15)
Mo2 O2_2 O2_1 9_555 33_555 66.4(9)
Mo2 O2_2 O2_1 9_555 44_555 127.8(13)
Mo2 O2_2 O2_2 9_555 15_565 146.2(13)
Mo2 O2_2 O2_2 9_555 16_655 67.9(9)
Mo2 O2_2 O2_2 9_555 22_565 92.7(12)
Mo2 O2_2 O2_2 9_555 29_555 49.0(8)
Mo2 O2_2 O2_2 9_555 33_555 59.7(9)
Mo2 O2_2 O2_2 9_555 41_554 85.1(11)
Mo2 O2_2 O2_2 9_555 44_555 149.2(15)
Mo2 O2_2 O3 9_555 . 120.2(11)
Mo2 O2_2 Mo2 15_565 22_565 16.26(17)
Mo2 O2_2 Mo2 15_565 25_555 132.6(11)
Mo2 O2_2 Mo2 15_565 29_555 148.6(13)
Mo2 O2_2 Mo2 15_565 33_555 132.2(14)
Mo2 O2_2 Mo2 15_565 44_555 9.85(11)
Mo2 O2_2 Mo3 15_565 . 146.6(15)
Mo2 O2_2 Mo3 15_565 5_555 139.5(17)
Mo2 O2_2 Mo3 15_565 9_555 130.3(13)
Mo2 O2_2 Mo3 15_565 15_565 13.9(6)
Mo2 O2_2 Mo3 15_565 20_565 3.8(4)
Mo2 O2_2 Mo3 15_565 25_555 128.7(15)
Mo2 O2_2 Mo3 15_565 29_555 138.0(13)
Mo2 O2_2 Mo3 15_565 33_555 149.8(15)
Mo2 O2_2 Mo3 15_565 46_555 4.0(7)
Mo2 O2_2 Nd3 15_565 9_555 69.4(7)
Mo2 O2_2 Nd3 15_565 17_555 78.0(10)
Mo2 O2_2 Nd3 15_565 20_565 84.7(12)
Mo2 O2_2 Nd3 15_565 25_555 88.2(12)
Mo2 O2_2 Nd3 15_565 28_554 74.6(12)
Mo2 O2_2 Nd3 15_565 37_554 138.8(11)
Mo2 O2_2 Nd3 15_565 47_455 74.3(7)
Mo2 O2_2 Mo1_1 15_565 5_555 137.2(11)
Mo2 O2_2 Mo1_1 15_565 8_655 137.8(11)
Mo2 O2_2 Mo1_1 15_565 17_555 80.7(15)
Mo2 O2_2 Mo1_1 15_565 20_565 82.7(16)
Mo2 O2_2 Mo1_1 15_565 25_555 81.4(15)
Mo2 O2_2 Mo1_1 15_565 28_554 80.8(15)
Mo2 O2_2 Mo1_1 15_565 47_455 72.7(9)
Mo2 O2_2 Nd1_1 15_565 33_555 77.7(8)
Mo2 O2_2 O2_1 15_565 . 144(2)
Mo2 O2_2 O2_1 15_565 5_555 94.1(9)
Mo2 O2_2 O2_1 15_565 13_555 118.1(11)
Mo2 O2_2 O2_1 15_565 15_565 34.5(6)
Mo2 O2_2 O2_1 15_565 33_555 107.0(12)
Mo2 O2_2 O2_1 15_565 44_555 42.4(6)
Mo2 O2_2 O2_2 15_565 15_565 38.3(7)
Mo2 O2_2 O2_2 15_565 16_655 126.3(12)
Mo2 O2_2 O2_2 15_565 22_565 53.6(10)
Mo2 O2_2 O2_2 15_565 29_555 168.0(14)
Mo2 O2_2 O2_2 15_565 33_555 103.7(11)
Mo2 O2_2 O2_2 15_565 41_554 120.8(13)
Mo2 O2_2 O2_2 15_565 44_555 40.7(8)
Mo2 O2_2 O3 15_565 . 90.0(9)
Mo2 O2_2 Mo2 22_565 25_555 117.6(10)
Mo2 O2_2 Mo2 22_565 29_555 134.5(12)
Mo2 O2_2 Mo2 22_565 33_555 116.2(12)
Mo2 O2_2 Mo2 22_565 44_555 6.45(11)
Mo2 O2_2 Mo3 22_565 . 132.4(14)
Mo2 O2_2 Mo3 22_565 5_555 123.5(16)
Mo2 O2_2 Mo3 22_565 9_555 114.7(12)
Mo2 O2_2 Mo3 22_565 15_565 2.6(7)
Mo2 O2_2 Mo3 22_565 20_565 18.0(5)
Mo2 O2_2 Mo3 22_565 25_555 112.7(14)
Mo2 O2_2 Mo3 22_565 29_555 123.2(12)
Mo2 O2_2 Mo3 22_565 33_555 134.8(15)
Mo2 O2_2 Mo3 22_565 46_555 12.3(7)
Mo2 O2_2 Nd3 22_565 9_555 55.4(6)
Mo2 O2_2 Nd3 22_565 17_555 83.8(10)
Mo2 O2_2 Nd3 22_565 20_565 88.9(13)
Mo2 O2_2 Nd3 22_565 25_555 96.8(12)
Mo2 O2_2 Nd3 22_565 28_554 83.4(12)
Mo2 O2_2 Nd3 22_565 37_554 154.7(11)
Mo2 O2_2 Nd3 22_565 47_455 59.1(6)
Mo2 O2_2 Mo1_1 22_565 5_555 153.1(11)
Mo2 O2_2 Mo1_1 22_565 8_655 153.8(11)
Mo2 O2_2 Mo1_1 22_565 17_555 88.9(15)
Mo2 O2_2 Mo1_1 22_565 20_565 90.7(16)
Mo2 O2_2 Mo1_1 22_565 25_555 87.1(15)
Mo2 O2_2 Mo1_1 22_565 28_554 86.3(15)
Mo2 O2_2 Mo1_1 22_565 47_455 58.4(8)
Mo2 O2_2 Nd1_1 22_565 33_555 83.2(8)
Mo2 O2_2 O2_1 22_565 . 157(2)
Mo2 O2_2 O2_1 22_565 5_555 78.1(8)
Mo2 O2_2 O2_1 22_565 13_555 131.0(11)
Mo2 O2_2 O2_1 22_565 15_565 50.6(8)
Mo2 O2_2 O2_1 22_565 33_555 94.9(11)
Mo2 O2_2 O2_1 22_565 44_555 37.4(5)
Mo2 O2_2 O2_2 22_565 15_565 53.3(8)
Mo2 O2_2 O2_2 22_565 16_655 135.9(12)
Mo2 O2_2 O2_2 22_565 22_565 37.4(9)
Mo2 O2_2 O2_2 22_565 29_555 172.2(13)
Mo2 O2_2 O2_2 22_565 33_555 89.2(10)
Mo2 O2_2 O2_2 22_565 41_554 121.8(13)
Mo2 O2_2 O2_2 22_565 44_555 45.9(9)
Mo2 O2_2 O3 22_565 . 106.2(10)
Mo2 O2_2 Mo2 25_555 29_555 17.5(2)
Mo2 O2_2 Mo2 25_555 33_555 9.4(3)
Mo2 O2_2 Mo2 25_555 44_555 123.8(11)
Mo2 O2_2 Mo3 25_555 . 15.4(7)
Mo2 O2_2 Mo3 25_555 5_555 11.2(10)
Mo2 O2_2 Mo3 25_555 9_555 5.0(7)
Mo2 O2_2 Mo3 25_555 15_565 120.2(13)
Mo2 O2_2 Mo3 25_555 20_565 132.4(12)
Mo2 O2_2 Mo3 25_555 25_555 10.6(6)
Mo2 O2_2 Mo3 25_555 29_555 5.9(7)
Mo2 O2_2 Mo3 25_555 33_555 17.2(8)
Mo2 O2_2 Mo3 25_555 46_555 129.3(12)
Mo2 O2_2 Nd3 25_555 9_555 79.7(8)
Mo2 O2_2 Nd3 25_555 17_555 129.9(14)
Mo2 O2_2 Nd3 25_555 20_565 121.2(16)
Mo2 O2_2 Nd3 25_555 25_555 129.2(15)
Mo2 O2_2 Nd3 25_555 28_554 140.1(17)
Mo2 O2_2 Nd3 25_555 37_554 83.7(8)
Mo2 O2_2 Nd3 25_555 47_455 70.8(7)
Mo2 O2_2 Mo1_1 25_555 5_555 85.5(9)
Mo2 O2_2 Mo1_1 25_555 8_655 85.1(9)
Mo2 O2_2 Mo1_1 25_555 17_555 134.1(18)
Mo2 O2_2 Mo1_1 25_555 20_565 132.3(18)
Mo2 O2_2 Mo1_1 25_555 25_555 127.3(17)
Mo2 O2_2 Mo1_1 25_555 28_554 127.3(17)
Mo2 O2_2 Mo1_1 25_555 47_455 76.4(9)
Mo2 O2_2 Nd1_1 25_555 33_555 94.3(10)
Mo2 O2_2 O2_1 25_555 . 73.9(18)
Mo2 O2_2 O2_1 25_555 5_555 40.3(6)
Mo2 O2_2 O2_1 25_555 13_555 108.6(11)
Mo2 O2_2 O2_1 25_555 15_565 155.6(15)
Mo2 O2_2 O2_1 25_555 33_555 62.0(9)
Mo2 O2_2 O2_1 25_555 44_555 118.5(12)
Mo2 O2_2 O2_2 25_555 15_565 145.0(13)
Mo2 O2_2 O2_2 25_555 16_655 77.1(10)
Mo2 O2_2 O2_2 25_555 22_565 81.6(12)
Mo2 O2_2 O2_2 25_555 29_555 59.3(9)
Mo2 O2_2 O2_2 25_555 33_555 52.7(8)
Mo2 O2_2 O2_2 25_555 41_554 89.6(12)
Mo2 O2_2 O2_2 25_555 44_555 141.6(14)
Mo2 O2_2 O3 25_555 . 130.7(12)
Mo2 O2_2 Mo2 29_555 33_555 22.4(3)
Mo2 O2_2 Mo2 29_555 44_555 140.5(13)
Mo2 O2_2 Mo3 29_555 . 2.2(7)
Mo2 O2_2 Mo3 29_555 5_555 16.8(12)
Mo2 O2_2 Mo3 29_555 9_555 21.4(8)
Mo2 O2_2 Mo3 29_555 15_565 137.1(15)
Mo2 O2_2 Mo3 29_555 20_565 147.5(14)
Mo2 O2_2 Mo3 29_555 25_555 25.4(7)
Mo2 O2_2 Mo3 29_555 29_555 11.6(7)
Mo2 O2_2 Mo3 29_555 33_555 4.5(8)
Mo2 O2_2 Mo3 29_555 46_555 145.6(14)
Mo2 O2_2 Nd3 29_555 9_555 95.1(10)
Mo2 O2_2 Nd3 29_555 17_555 126.9(15)
Mo2 O2_2 Nd3 29_555 20_565 118.5(16)
Mo2 O2_2 Nd3 29_555 25_555 120.6(16)
Mo2 O2_2 Nd3 29_555 28_554 133.8(18)
Mo2 O2_2 Nd3 29_555 37_554 66.2(8)
Mo2 O2_2 Nd3 29_555 47_455 86.9(9)
Mo2 O2_2 Mo1_1 29_555 5_555 67.9(8)
Mo2 O2_2 Mo1_1 29_555 8_655 67.6(8)
Mo2 O2_2 Mo1_1 29_555 17_555 127.4(19)
Mo2 O2_2 Mo1_1 29_555 20_565 125.4(19)
Mo2 O2_2 Mo1_1 29_555 25_555 123.6(18)
Mo2 O2_2 Mo1_1 29_555 28_554 124.0(18)
Mo2 O2_2 Mo1_1 29_555 47_455 91.7(11)
Mo2 O2_2 Nd1_1 29_555 33_555 91.7(11)
Mo2 O2_2 O2_1 29_555 . 56.5(16)
Mo2 O2_2 O2_1 29_555 5_555 57.8(8)
Mo2 O2_2 O2_1 29_555 13_555 93.3(10)
Mo2 O2_2 O2_1 29_555 15_565 156.3(16)
Mo2 O2_2 O2_1 29_555 33_555 69.8(10)
Mo2 O2_2 O2_1 29_555 44_555 133.3(14)
Mo2 O2_2 O2_2 29_555 15_565 144.9(14)
Mo2 O2_2 O2_2 29_555 16_655 62.4(9)
Mo2 O2_2 O2_2 29_555 22_565 99.1(14)
Mo2 O2_2 O2_2 29_555 29_555 43.3(8)
Mo2 O2_2 O2_2 29_555 33_555 64.5(10)
Mo2 O2_2 O2_2 29_555 41_554 82.9(12)
Mo2 O2_2 O2_2 29_555 44_555 153.1(16)
Mo2 O2_2 O3 29_555 . 113.8(12)
Mo2 O2_2 Mo2 33_555 44_555 122.6(13)
Mo2 O2_2 Mo3 33_555 . 20.5(6)
Mo2 O2_2 Mo3 33_555 5_555 7.3(10)
Mo2 O2_2 Mo3 33_555 9_555 5.5(6)
Mo2 O2_2 Mo3 33_555 15_565 118.8(15)
Mo2 O2_2 Mo3 33_555 20_565 132.8(14)
Mo2 O2_2 Mo3 33_555 25_555 3.5(8)
Mo2 O2_2 Mo3 33_555 29_555 13.0(9)
Mo2 O2_2 Mo3 33_555 33_555 20.2(9)
Mo2 O2_2 Mo3 33_555 46_555 128.4(15)
Mo2 O2_2 Nd3 33_555 9_555 72.8(9)
Mo2 O2_2 Nd3 33_555 17_555 121.1(16)
Mo2 O2_2 Nd3 33_555 20_565 112.4(17)
Mo2 O2_2 Nd3 33_555 25_555 122.0(17)
Mo2 O2_2 Nd3 33_555 28_554 131.9(19)
Mo2 O2_2 Nd3 33_555 37_554 87.0(11)
Mo2 O2_2 Nd3 33_555 47_455 64.5(8)
Mo2 O2_2 Mo1_1 33_555 5_555 88.8(11)
Mo2 O2_2 Mo1_1 33_555 8_655 88.4(11)
Mo2 O2_2 Mo1_1 33_555 17_555 126.1(19)
Mo2 O2_2 Mo1_1 33_555 20_565 124.5(19)
Mo2 O2_2 Mo1_1 33_555 25_555 118.7(18)
Mo2 O2_2 Mo1_1 33_555 28_554 118.6(18)
Mo2 O2_2 Mo1_1 33_555 47_455 69.4(10)
Mo2 O2_2 Nd1_1 33_555 33_555 103.5(13)
Mo2 O2_2 O2_1 33_555 . 78.3(19)
Mo2 O2_2 O2_1 33_555 5_555 38.1(7)
Mo2 O2_2 O2_1 33_555 13_555 106.6(13)
Mo2 O2_2 O2_1 33_555 15_565 161.6(18)
Mo2 O2_2 O2_1 33_555 33_555 52.6(9)
Mo2 O2_2 O2_1 33_555 44_555 111.3(14)
Mo2 O2_2 O2_2 33_555 15_565 152.7(16)
Mo2 O2_2 O2_2 33_555 16_655 84.4(12)
Mo2 O2_2 O2_2 33_555 22_565 79.0(13)
Mo2 O2_2 O2_2 33_555 29_555 59.4(10)
Mo2 O2_2 O2_2 33_555 33_555 43.8(9)
Mo2 O2_2 O2_2 33_555 41_554 82.7(13)
Mo2 O2_2 O2_2 33_555 44_555 133.4(16)
Mo2 O2_2 O3 33_555 . 135.8(15)
Mo2 O2_2 Mo3 44_555 . 138.4(15)
Mo2 O2_2 Mo3 44_555 5_555 130.0(17)
Mo2 O2_2 Mo3 44_555 9_555 121.0(13)
Mo2 O2_2 Mo3 44_555 15_565 4.0(6)
Mo2 O2_2 Mo3 44_555 20_565 12.0(4)
Mo2 O2_2 Mo3 44_555 25_555 119.2(15)
Mo2 O2_2 Mo3 44_555 29_555 129.3(13)
Mo2 O2_2 Mo3 44_555 33_555 141.0(16)
Mo2 O2_2 Mo3 44_555 46_555 5.9(7)
Mo2 O2_2 Nd3 44_555 9_555 60.6(6)
Mo2 O2_2 Nd3 44_555 17_555 80.9(10)
Mo2 O2_2 Nd3 44_555 20_565 86.7(13)
Mo2 O2_2 Nd3 44_555 25_555 93.0(12)
Mo2 O2_2 Nd3 44_555 28_554 79.4(12)
Mo2 O2_2 Nd3 44_555 37_554 148.6(12)
Mo2 O2_2 Nd3 44_555 47_455 64.9(7)
Mo2 O2_2 Mo1_1 44_555 5_555 147.0(12)
Mo2 O2_2 Mo1_1 44_555 8_655 147.6(12)
Mo2 O2_2 Mo1_1 44_555 17_555 85.1(16)
Mo2 O2_2 Mo1_1 44_555 20_565 87.1(16)
Mo2 O2_2 Mo1_1 44_555 25_555 84.3(15)
Mo2 O2_2 Mo1_1 44_555 28_554 83.5(15)
Mo2 O2_2 Mo1_1 44_555 47_455 63.7(8)
Mo2 O2_2 Nd1_1 44_555 33_555 81.5(9)
Mo2 O2_2 O2_1 44_555 . 153(2)
Mo2 O2_2 O2_1 44_555 5_555 84.5(9)
Mo2 O2_2 O2_1 44_555 13_555 125.7(11)
Mo2 O2_2 O2_1 44_555 15_565 44.3(7)
Mo2 O2_2 O2_1 44_555 33_555 99.4(12)
Mo2 O2_2 O2_1 44_555 44_555 38.2(5)
Mo2 O2_2 O2_2 44_555 15_565 47.5(8)
Mo2 O2_2 O2_2 44_555 16_655 132.9(13)
Mo2 O2_2 O2_2 44_555 22_565 43.8(9)
Mo2 O2_2 O2_2 44_555 29_555 173.9(14)
Mo2 O2_2 O2_2 44_555 33_555 94.7(11)
Mo2 O2_2 O2_2 44_555 41_554 121.2(14)
Mo2 O2_2 O2_2 44_555 44_555 42.8(9)
Mo2 O2_2 O3 44_555 . 99.8(10)
Mo3 O2_2 Mo3 . 5_555 15.3(13)
Mo3 O2_2 Mo3 . 9_555 19.3(10)
Mo3 O2_2 Mo3 . 15_565 135.0(16)
Mo3 O2_2 Mo3 . 20_565 145.7(16)
Mo3 O2_2 Mo3 . 25_555 23.4(9)
Mo3 O2_2 Mo3 . 29_555 9.5(10)
Mo3 O2_2 Mo3 . 33_555 4.7(11)
Mo3 O2_2 Mo3 . 46_555 143.6(16)
Mo3 O2_2 Nd3 . 9_555 93.3(11)
Mo3 O2_2 Nd3 . 17_555 127.6(17)
Mo3 O2_2 Nd3 . 20_565 119.1(18)
Mo3 O2_2 Nd3 . 25_555 121.9(17)
Mo3 O2_2 Nd3 . 28_554 134.9(19)
Mo3 O2_2 Nd3 . 37_554 68.3(10)
Mo3 O2_2 Nd3 . 47_455 84.9(10)
Mo3 O2_2 Mo1_1 . 5_555 70.1(11)
Mo3 O2_2 Mo1_1 . 8_655 69.8(11)
Mo3 O2_2 Mo1_1 . 17_555 128(2)
Mo3 O2_2 Mo1_1 . 20_565 126(2)
Mo3 O2_2 Mo1_1 . 25_555 124.3(19)
Mo3 O2_2 Mo1_1 . 28_554 125(2)
Mo3 O2_2 Mo1_1 . 47_455 89.9(11)
Mo3 O2_2 Nd1_1 . 33_555 92.0(12)
Mo3 O2_2 O2_1 . . 58.7(17)
Mo3 O2_2 O2_1 . 5_555 55.7(10)
Mo3 O2_2 O2_1 . 13_555 95.2(13)
Mo3 O2_2 O2_1 . 15_565 156.8(17)
Mo3 O2_2 O2_1 . 33_555 68.8(11)
Mo3 O2_2 O2_1 . 44_555 131.6(14)
Mo3 O2_2 O2_2 . 15_565 145.2(15)
Mo3 O2_2 O2_2 . 16_655 64.1(10)
Mo3 O2_2 O2_2 . 22_565 96.9(15)
Mo3 O2_2 O2_2 . 29_555 45.3(12)
Mo3 O2_2 O2_2 . 33_555 63.0(10)
Mo3 O2_2 O2_2 . 41_554 83.8(14)
Mo3 O2_2 O2_2 . 44_555 152.1(16)
Mo3 O2_2 O3 . . 115.9(13)
Mo3 O2_2 Mo3 5_555 9_555 10.5(11)
Mo3 O2_2 Mo3 5_555 15_565 126.1(18)
Mo3 O2_2 Mo3 5_555 20_565 140.1(18)
Mo3 O2_2 Mo3 5_555 25_555 10.8(13)
Mo3 O2_2 Mo3 5_555 29_555 11.0(14)
Mo3 O2_2 Mo3 5_555 33_555 13.7(14)
Mo3 O2_2 Mo3 5_555 46_555 135.8(18)
Mo3 O2_2 Nd3 5_555 9_555 78.6(15)
Mo3 O2_2 Nd3 5_555 17_555 119.3(19)
Mo3 O2_2 Nd3 5_555 20_565 110(2)
Mo3 O2_2 Nd3 5_555 25_555 118.0(19)
Mo3 O2_2 Nd3 5_555 28_554 129(2)
Mo3 O2_2 Nd3 5_555 37_554 79.9(15)
Mo3 O2_2 Nd3 5_555 47_455 70.7(15)
Mo3 O2_2 Mo1_1 5_555 5_555 81.7(15)
Mo3 O2_2 Mo1_1 5_555 8_655 81.2(15)
Mo3 O2_2 Mo1_1 5_555 17_555 123(2)
Mo3 O2_2 Mo1_1 5_555 20_565 121(2)
Mo3 O2_2 Mo1_1 5_555 25_555 116(2)
Mo3 O2_2 Mo1_1 5_555 28_554 117(2)
Mo3 O2_2 Mo1_1 5_555 47_455 75.1(16)
Mo3 O2_2 Nd1_1 5_555 33_555 104.0(17)
Mo3 O2_2 O2_1 5_555 . 72(2)
Mo3 O2_2 O2_1 5_555 5_555 45.5(12)
Mo3 O2_2 O2_1 5_555 13_555 99.7(15)
Mo3 O2_2 O2_1 5_555 15_565 167(2)
Mo3 O2_2 O2_1 5_555 33_555 54.3(15)
Mo3 O2_2 O2_1 5_555 44_555 116.5(19)
Mo3 O2_2 O2_2 5_555 15_565 156.0(19)
Mo3 O2_2 O2_2 5_555 16_655 79.2(17)
Mo3 O2_2 O2_2 5_555 22_565 86.3(17)
Mo3 O2_2 O2_2 5_555 29_555 52.1(13)
Mo3 O2_2 O2_2 5_555 33_555 47.7(15)
Mo3 O2_2 O2_2 5_555 41_554 78.5(16)
Mo3 O2_2 O2_2 5_555 44_555 137(2)
Mo3 O2_2 O3 5_555 . 128.9(18)
Mo3 O2_2 Mo3 9_555 15_565 117.3(14)
Mo3 O2_2 Mo3 9_555 20_565 130.4(14)
Mo3 O2_2 Mo3 9_555 25_555 5.7(9)
Mo3 O2_2 Mo3 9_555 29_555 10.3(11)
Mo3 O2_2 Mo3 9_555 33_555 20.3(11)
Mo3 O2_2 Mo3 9_555 46_555 126.7(14)
Mo3 O2_2 Nd3 9_555 9_555 74.9(10)
Mo3 O2_2 Nd3 9_555 17_555 126.7(15)
Mo3 O2_2 Nd3 9_555 20_565 118.0(16)
Mo3 O2_2 Nd3 9_555 25_555 127.4(16)
Mo3 O2_2 Nd3 9_555 28_554 137.4(18)
Mo3 O2_2 Nd3 9_555 37_554 87.4(11)
Mo3 O2_2 Nd3 9_555 47_455 66.1(10)
Mo3 O2_2 Mo1_1 9_555 5_555 89.2(12)
Mo3 O2_2 Mo1_1 9_555 8_655 88.8(12)
Mo3 O2_2 Mo1_1 9_555 17_555 131.6(19)
Mo3 O2_2 Mo1_1 9_555 20_565 130.0(19)
Mo3 O2_2 Mo1_1 9_555 25_555 124.2(17)
Mo3 O2_2 Mo1_1 9_555 28_554 124.1(18)
Mo3 O2_2 Mo1_1 9_555 47_455 71.6(11)
Mo3 O2_2 Nd1_1 9_555 33_555 98.1(12)
Mo3 O2_2 O2_1 9_555 . 78.0(19)
Mo3 O2_2 O2_1 9_555 5_555 36.8(9)
Mo3 O2_2 O2_1 9_555 13_555 110.0(12)
Mo3 O2_2 O2_1 9_555 15_565 156.9(16)
Mo3 O2_2 O2_1 9_555 33_555 57.4(11)
Mo3 O2_2 O2_1 9_555 44_555 113.7(14)
Mo3 O2_2 O2_2 9_555 15_565 147.3(14)
Mo3 O2_2 O2_2 9_555 16_655 82.0(12)
Mo3 O2_2 O2_2 9_555 22_565 78.1(13)
Mo3 O2_2 O2_2 9_555 29_555 61.6(11)
Mo3 O2_2 O2_2 9_555 33_555 47.8(10)
Mo3 O2_2 O2_2 9_555 41_554 88.0(13)
Mo3 O2_2 O2_2 9_555 44_555 136.7(16)
Mo3 O2_2 O3 9_555 . 135.2(14)
Mo3 O2_2 Mo3 15_565 20_565 15.9(7)
Mo3 O2_2 Mo3 15_565 25_555 115.3(16)
Mo3 O2_2 Mo3 15_565 29_555 125.8(14)
Mo3 O2_2 Mo3 15_565 33_555 137.4(17)
Mo3 O2_2 Mo3 15_565 46_555 9.9(9)
Mo3 O2_2 Nd3 15_565 9_555 56.9(8)
Mo3 O2_2 Nd3 15_565 17_555 82.0(13)
Mo3 O2_2 Nd3 15_565 20_565 87.3(15)
Mo3 O2_2 Nd3 15_565 25_555 94.7(15)
Mo3 O2_2 Nd3 15_565 28_554 81.3(15)
Mo3 O2_2 Nd3 15_565 37_554 152.6(13)
Mo3 O2_2 Nd3 15_565 47_455 61.0(8)
Mo3 O2_2 Mo1_1 15_565 5_555 151.0(13)
Mo3 O2_2 Mo1_1 15_565 8_655 151.6(13)
Mo3 O2_2 Mo1_1 15_565 17_555 86.8(17)
Mo3 O2_2 Mo1_1 15_565 20_565 88.7(18)
Mo3 O2_2 Mo1_1 15_565 25_555 85.3(16)
Mo3 O2_2 Mo1_1 15_565 28_554 84.5(17)
Mo3 O2_2 Mo1_1 15_565 47_455 60.0(10)
Mo3 O2_2 Nd1_1 15_565 33_555 83.3(11)
Mo3 O2_2 O2_1 15_565 . 156(2)
Mo3 O2_2 O2_1 15_565 5_555 80.7(11)
Mo3 O2_2 O2_1 15_565 13_555 128.5(14)
Mo3 O2_2 O2_1 15_565 15_565 48.3(10)
Mo3 O2_2 O2_1 15_565 33_555 96.1(13)
Mo3 O2_2 O2_1 15_565 44_555 36.8(9)
Mo3 O2_2 O2_2 15_565 15_565 51.4(10)
Mo3 O2_2 O2_2 15_565 16_655 135.5(14)
Mo3 O2_2 O2_2 15_565 22_565 39.9(11)
Mo3 O2_2 O2_2 15_565 29_555 172.8(15)
Mo3 O2_2 O2_2 15_565 33_555 90.9(12)
Mo3 O2_2 O2_2 15_565 41_554 120.9(15)
Mo3 O2_2 O2_2 15_565 44_555 44.0(11)
Mo3 O2_2 O3 15_565 . 103.9(12)
Mo3 O2_2 Mo3 20_565 25_555 129.4(16)
Mo3 O2_2 Mo3 20_565 29_555 137.5(14)
Mo3 O2_2 Mo3 20_565 33_555 149.2(16)
Mo3 O2_2 Mo3 20_565 46_555 6.8(9)
Mo3 O2_2 Nd3 20_565 9_555 72.4(8)
Mo3 O2_2 Nd3 20_565 17_555 80.7(11)
Mo3 O2_2 Nd3 20_565 20_565 87.8(14)
Mo3 O2_2 Nd3 20_565 25_555 90.4(13)
Mo3 O2_2 Nd3 20_565 28_554 76.8(13)
Mo3 O2_2 Nd3 20_565 37_554 136.7(12)
Mo3 O2_2 Nd3 20_565 47_455 76.8(8)
Mo3 O2_2 Mo1_1 20_565 5_555 135.1(12)
Mo3 O2_2 Mo1_1 20_565 8_655 135.8(12)
Mo3 O2_2 Mo1_1 20_565 17_555 83.0(16)
Mo3 O2_2 Mo1_1 20_565 20_565 85.0(17)
Mo3 O2_2 Mo1_1 20_565 25_555 84.2(16)
Mo3 O2_2 Mo1_1 20_565 28_554 83.6(16)
Mo3 O2_2 Mo1_1 20_565 47_455 75.6(9)
Mo3 O2_2 Nd1_1 20_565 33_555 73.9(9)
Mo3 O2_2 O2_1 20_565 . 141(2)
Mo3 O2_2 O2_1 20_565 5_555 94.8(10)
Mo3 O2_2 O2_1 20_565 13_555 118.8(12)
Mo3 O2_2 O2_1 20_565 15_565 32.7(8)
Mo3 O2_2 O2_1 20_565 33_555 110.5(13)
Mo3 O2_2 O2_1 20_565 44_555 46.2(7)
Mo3 O2_2 O2_2 20_565 15_565 35.5(8)
Mo3 O2_2 O2_2 20_565 16_655 122.7(12)
Mo3 O2_2 O2_2 20_565 22_565 55.0(11)
Mo3 O2_2 O2_2 20_565 29_555 167.7(14)
Mo3 O2_2 O2_2 20_565 33_555 106.6(12)
Mo3 O2_2 O2_2 20_565 41_554 124.0(14)
Mo3 O2_2 O2_2 20_565 44_555 43.9(10)
Mo3 O2_2 O3 20_565 . 88.4(10)
Mo3 O2_2 Mo3 25_555 29_555 15.2(10)
Mo3 O2_2 Mo3 25_555 33_555 23.4(11)
Mo3 O2_2 Mo3 25_555 46_555 125.0(16)
Mo3 O2_2 Nd3 25_555 9_555 70.0(10)
Mo3 O2_2 Nd3 25_555 17_555 121.6(17)
Mo3 O2_2 Nd3 25_555 20_565 113.0(18)
Mo3 O2_2 Nd3 25_555 25_555 123.6(19)
Mo3 O2_2 Nd3 25_555 28_554 133(2)
Mo3 O2_2 Nd3 25_555 37_554 90.4(13)
Mo3 O2_2 Nd3 25_555 47_455 61.5(10)
Mo3 O2_2 Mo1_1 25_555 5_555 92.2(13)
Mo3 O2_2 Mo1_1 25_555 8_655 91.8(13)
Mo3 O2_2 Mo1_1 25_555 17_555 127(2)
Mo3 O2_2 Mo1_1 25_555 20_565 126(2)
Mo3 O2_2 Mo1_1 25_555 25_555 119.4(19)
Mo3 O2_2 Mo1_1 25_555 28_554 119.2(19)
Mo3 O2_2 Mo1_1 25_555 47_455 66.7(11)
Mo3 O2_2 Nd1_1 25_555 33_555 103.4(14)
Mo3 O2_2 O2_1 25_555 . 82(2)
Mo3 O2_2 O2_1 25_555 5_555 34.7(10)
Mo3 O2_2 O2_1 25_555 13_555 109.7(15)
Mo3 O2_2 O2_1 25_555 15_565 158.9(19)
Mo3 O2_2 O2_1 25_555 33_555 51.8(11)
Mo3 O2_2 O2_1 25_555 44_555 108.7(14)
Mo3 O2_2 O2_2 25_555 15_565 150.8(18)
Mo3 O2_2 O2_2 25_555 16_655 87.0(13)
Mo3 O2_2 O2_2 25_555 22_565 75.6(14)
Mo3 O2_2 O2_2 25_555 29_555 62.9(13)
Mo3 O2_2 O2_2 25_555 33_555 42.1(10)
Mo3 O2_2 O2_2 25_555 41_554 84.6(16)
Mo3 O2_2 O2_2 25_555 44_555 131.3(16)
Mo3 O2_2 O3 25_555 . 139.0(15)
Mo3 O2_2 Mo3 29_555 33_555 11.8(9)
Mo3 O2_2 Mo3 29_555 46_555 134.7(14)
Mo3 O2_2 Nd3 29_555 9_555 85.1(11)
Mo3 O2_2 Nd3 29_555 17_555 129.8(16)
Mo3 O2_2 Nd3 29_555 20_565 121.1(17)
Mo3 O2_2 Nd3 29_555 25_555 127.0(16)
Mo3 O2_2 Nd3 29_555 28_554 139.0(18)
Mo3 O2_2 Nd3 29_555 37_554 77.8(10)
Mo3 O2_2 Nd3 29_555 47_455 76.4(11)
Mo3 O2_2 Mo1_1 29_555 5_555 79.5(11)
Mo3 O2_2 Mo1_1 29_555 8_655 79.2(11)
Mo3 O2_2 Mo1_1 29_555 17_555 132.7(19)
Mo3 O2_2 Mo1_1 29_555 20_565 130.8(19)
Mo3 O2_2 Mo1_1 29_555 25_555 126.9(18)
Mo3 O2_2 Mo1_1 29_555 28_554 127.1(19)
Mo3 O2_2 Mo1_1 29_555 47_455 81.8(12)
Mo3 O2_2 Nd1_1 29_555 33_555 93.0(12)
Mo3 O2_2 O2_1 29_555 . 68.0(18)
Mo3 O2_2 O2_1 29_555 5_555 46.2(9)
Mo3 O2_2 O2_1 29_555 13_555 103.7(12)
Mo3 O2_2 O2_1 29_555 15_565 156.8(16)
Mo3 O2_2 O2_1 29_555 33_555 64.8(12)
Mo3 O2_2 O2_1 29_555 44_555 123.8(15)
Mo3 O2_2 O2_2 29_555 15_565 145.4(15)
Mo3 O2_2 O2_2 29_555 16_655 71.8(12)
Mo3 O2_2 O2_2 29_555 22_565 87.5(14)
Mo3 O2_2 O2_2 29_555 29_555 54.0(10)
Mo3 O2_2 O2_2 29_555 33_555 56.8(12)
Mo3 O2_2 O2_2 29_555 41_554 87.8(13)
Mo3 O2_2 O2_2 29_555 44_555 146.4(17)
Mo3 O2_2 O3 29_555 . 124.9(14)
Mo3 O2_2 Mo3 33_555 46_555 146.5(16)
Mo3 O2_2 Nd3 33_555 9_555 92.3(13)
Mo3 O2_2 Nd3 33_555 17_555 122.8(17)
Mo3 O2_2 Nd3 33_555 20_565 114.4(18)
Mo3 O2_2 Nd3 33_555 25_555 117.4(17)
Mo3 O2_2 Nd3 33_555 28_554 130.3(19)
Mo3 O2_2 Nd3 33_555 37_554 67.2(11)
Mo3 O2_2 Nd3 33_555 47_455 84.4(13)
Mo3 O2_2 Mo1_1 33_555 5_555 68.9(12)
Mo3 O2_2 Mo1_1 33_555 8_655 68.6(12)
Mo3 O2_2 Mo1_1 33_555 17_555 124(2)
Mo3 O2_2 Mo1_1 33_555 20_565 122(2)
Mo3 O2_2 Mo1_1 33_555 25_555 120(2)
Mo3 O2_2 Mo1_1 33_555 28_554 120(2)
Mo3 O2_2 Mo1_1 33_555 47_455 88.9(14)
Mo3 O2_2 Nd1_1 33_555 33_555 96.3(14)
Mo3 O2_2 O2_1 33_555 . 58.2(18)
Mo3 O2_2 O2_1 33_555 5_555 57.1(11)
Mo3 O2_2 O2_1 33_555 13_555 91.9(13)
Mo3 O2_2 O2_1 33_555 15_565 160.8(19)
Mo3 O2_2 O2_1 33_555 33_555 65.6(13)
Mo3 O2_2 O2_1 33_555 44_555 129.9(17)
Mo3 O2_2 O2_2 33_555 15_565 149.4(17)
Mo3 O2_2 O2_2 33_555 16_655 65.7(13)
Mo3 O2_2 O2_2 33_555 22_565 98.4(16)
Mo3 O2_2 O2_2 33_555 29_555 42.2(11)
Mo3 O2_2 O2_2 33_555 33_555 60.8(13)
Mo3 O2_2 O2_2 33_555 41_554 79.1(14)
Mo3 O2_2 O2_2 33_555 44_555 148.8(18)
Mo3 O2_2 O3 33_555 . 115.6(15)
Mo3 O2_2 Nd3 46_555 9_555 65.7(11)
Mo3 O2_2 Nd3 46_555 17_555 78.7(11)
Mo3 O2_2 Nd3 46_555 20_565 85.1(14)
Mo3 O2_2 Nd3 46_555 25_555 89.8(13)
Mo3 O2_2 Nd3 46_555 28_554 76.1(13)
Mo3 O2_2 Nd3 46_555 37_554 142.8(14)
Mo3 O2_2 Nd3 46_555 47_455 70.4(10)
Mo3 O2_2 Mo1_1 46_555 5_555 141.2(14)
Mo3 O2_2 Mo1_1 46_555 8_655 141.8(14)
Mo3 O2_2 Mo1_1 46_555 17_555 82.1(16)
Mo3 O2_2 Mo1_1 46_555 20_565 84.1(16)
Mo3 O2_2 Mo1_1 46_555 25_555 82.2(15)
Mo3 O2_2 Mo1_1 46_555 28_554 81.5(16)
Mo3 O2_2 Mo1_1 46_555 47_455 68.9(12)
Mo3 O2_2 Nd1_1 46_555 33_555 79.5(11)
Mo3 O2_2 O2_1 46_555 . 148(3)
Mo3 O2_2 O2_1 46_555 5_555 90.3(11)
Mo3 O2_2 O2_1 46_555 13_555 121.0(12)
Mo3 O2_2 O2_1 46_555 15_565 38.5(10)
Mo3 O2_2 O2_1 46_555 33_555 103.7(15)
Mo3 O2_2 O2_1 46_555 44_555 40.2(10)
Mo3 O2_2 O2_2 46_555 15_565 42.1(11)
Mo3 O2_2 O2_2 46_555 16_655 129.3(15)
Mo3 O2_2 O2_2 46_555 22_565 49.7(11)
Mo3 O2_2 O2_2 46_555 29_555 170.9(15)
Mo3 O2_2 O2_2 46_555 33_555 99.9(14)
Mo3 O2_2 O2_2 46_555 41_554 120.7(15)
Mo3 O2_2 O2_2 46_555 44_555 40.9(10)
Mo3 O2_2 O3 46_555 . 94.0(12)
Nd3 O2_2 Nd3 9_555 17_555 77.8(10)
Nd3 O2_2 Nd3 9_555 20_565 74.7(11)
Nd3 O2_2 Nd3 9_555 25_555 92.6(12)
Nd3 O2_2 Nd3 9_555 28_554 87.5(13)
Nd3 O2_2 Nd3 9_555 37_554 148.1(11)
Nd3 O2_2 Nd3 9_555 47_455 10.0(2)
Nd3 O2_2 Mo1_1 9_555 5_555 149.1(12)
Nd3 O2_2 Mo1_1 9_555 8_655 148.2(12)
Nd3 O2_2 Mo1_1 9_555 17_555 87.7(13)
Nd3 O2_2 Mo1_1 9_555 20_565 88.1(13)
Nd3 O2_2 Mo1_1 9_555 25_555 78.8(12)
Nd3 O2_2 Mo1_1 9_555 28_554 77.9(12)
Nd3 O2_2 Mo1_1 9_555 47_455 3.4(6)
Nd3 O2_2 Nd1_1 9_555 33_555 126.6(12)
Nd3 O2_2 O2_1 9_555 . 147(2)
Nd3 O2_2 O2_1 9_555 5_555 46.1(5)
Nd3 O2_2 O2_1 9_555 13_555 122.7(10)
Nd3 O2_2 O2_1 9_555 15_565 102.0(12)
Nd3 O2_2 O2_1 9_555 33_555 40.2(7)
Nd3 O2_2 O2_1 9_555 44_555 38.8(6)
Nd3 O2_2 O2_2 9_555 15_565 107.7(11)
Nd3 O2_2 O2_2 9_555 16_655 156.6(13)
Nd3 O2_2 O2_2 9_555 22_565 30.9(8)
Nd3 O2_2 O2_2 9_555 29_555 117.0(12)
Nd3 O2_2 O2_2 9_555 33_555 34.3(7)
Nd3 O2_2 O2_2 9_555 41_554 84.5(11)
Nd3 O2_2 O2_2 9_555 44_555 62.7(10)
Nd3 O2_2 O3 9_555 . 147.8(12)
Nd3 O2_2 Nd3 17_555 20_565 8.8(5)
Nd3 O2_2 Nd3 17_555 25_555 15.8(5)
Nd3 O2_2 Nd3 17_555 28_554 12.0(5)
Nd3 O2_2 Nd3 17_555 37_554 92.7(11)
Nd3 O2_2 Nd3 17_555 47_455 87.2(11)
Nd3 O2_2 Mo1_1 17_555 5_555 91.7(12)
Nd3 O2_2 Mo1_1 17_555 8_655 91.3(12)
Nd3 O2_2 Mo1_1 17_555 17_555 10.0(5)
Nd3 O2_2 Mo1_1 17_555 20_565 10.4(6)
Nd3 O2_2 Mo1_1 17_555 25_555 3.5(10)
Nd3 O2_2 Mo1_1 17_555 28_554 2.9(10)
Nd3 O2_2 Mo1_1 17_555 47_455 79.4(10)
Nd3 O2_2 Nd1_1 17_555 33_555 134.7(15)
Nd3 O2_2 O2_1 17_555 . 104(2)
Nd3 O2_2 O2_1 17_555 5_555 121.2(13)
Nd3 O2_2 O2_1 17_555 13_555 53.0(8)
Nd3 O2_2 O2_1 17_555 15_565 73.4(11)
Nd3 O2_2 O2_1 17_555 33_555 72.1(12)
Nd3 O2_2 O2_1 17_555 44_555 52.7(8)
Nd3 O2_2 O2_2 17_555 15_565 84.7(12)
Nd3 O2_2 O2_2 17_555 16_655 119.9(14)
Nd3 O2_2 O2_2 17_555 22_565 99.7(15)
Nd3 O2_2 O2_2 17_555 29_555 93.2(13)
Nd3 O2_2 O2_2 17_555 33_555 85.9(12)
Nd3 O2_2 O2_2 17_555 41_554 44.3(10)
Nd3 O2_2 O2_2 17_555 44_555 38.1(9)
Nd3 O2_2 O3 17_555 . 73.8(10)
Nd3 O2_2 Nd3 20_565 25_555 18.1(5)
Nd3 O2_2 Nd3 20_565 28_554 19.9(6)
Nd3 O2_2 Nd3 20_565 37_554 91.2(13)
Nd3 O2_2 Nd3 20_565 47_455 83.6(12)
Nd3 O2_2 Mo1_1 20_565 5_555 90.4(14)
Nd3 O2_2 Mo1_1 20_565 8_655 89.9(14)
Nd3 O2_2 Mo1_1 20_565 17_555 15.8(6)
Nd3 O2_2 Mo1_1 20_565 20_565 15.2(6)
Nd3 O2_2 Mo1_1 20_565 25_555 6.4(7)
Nd3 O2_2 Mo1_1 20_565 28_554 6.2(8)
Nd3 O2_2 Mo1_1 20_565 47_455 75.9(12)
Nd3 O2_2 Nd1_1 20_565 33_555 142.9(17)
Nd3 O2_2 O2_1 20_565 . 102(2)
Nd3 O2_2 O2_1 20_565 5_555 115.6(15)
Nd3 O2_2 O2_1 20_565 13_555 52.0(10)
Nd3 O2_2 O2_1 20_565 15_565 82.1(14)
Nd3 O2_2 O2_1 20_565 33_555 64.4(12)
Nd3 O2_2 O2_1 20_565 44_555 55.0(10)
Nd3 O2_2 O2_2 20_565 15_565 93.5(14)
Nd3 O2_2 O2_2 20_565 16_655 120.3(16)
Nd3 O2_2 O2_2 20_565 22_565 99.7(16)
Nd3 O2_2 O2_2 20_565 29_555 87.3(14)
Nd3 O2_2 O2_2 20_565 33_555 78.7(13)
Nd3 O2_2 O2_2 20_565 41_554 36.5(10)
Nd3 O2_2 O2_2 20_565 44_555 44.2(11)
Nd3 O2_2 O3 20_565 . 79.1(12)
Nd3 O2_2 Nd3 25_555 28_554 13.7(5)
Nd3 O2_2 Nd3 25_555 37_554 77.2(11)
Nd3 O2_2 Nd3 25_555 47_455 101.6(13)
Nd3 O2_2 Mo1_1 25_555 5_555 76.0(12)
Nd3 O2_2 Mo1_1 25_555 8_655 75.7(12)
Nd3 O2_2 Mo1_1 25_555 17_555 7.9(10)
Nd3 O2_2 Mo1_1 25_555 20_565 6.2(10)
Nd3 O2_2 Mo1_1 25_555 25_555 14.0(7)
Nd3 O2_2 Mo1_1 25_555 28_554 14.9(7)
Nd3 O2_2 Mo1_1 25_555 47_455 93.9(12)
Nd3 O2_2 Nd1_1 25_555 33_555 127.8(16)
Nd3 O2_2 O2_1 25_555 . 89(2)
Nd3 O2_2 O2_1 25_555 5_555 133.2(15)
Nd3 O2_2 O2_1 25_555 13_555 37.5(8)
Nd3 O2_2 O2_1 25_555 15_565 75.2(12)
Nd3 O2_2 O2_1 25_555 33_555 79.9(14)
Nd3 O2_2 O2_1 25_555 44_555 68.2(11)
Nd3 O2_2 O2_2 25_555 15_565 85.3(13)
Nd3 O2_2 O2_2 25_555 16_655 104.2(14)
Nd3 O2_2 O2_2 25_555 22_565 115.5(17)
Nd3 O2_2 O2_2 25_555 29_555 81.5(13)
Nd3 O2_2 O2_2 25_555 33_555 95.1(14)
Nd3 O2_2 O2_2 25_555 41_554 39.5(10)
Nd3 O2_2 O2_2 25_555 44_555 51.1(11)
Nd3 O2_2 O3 25_555 . 61.3(9)
Nd3 O2_2 Nd3 28_554 37_554 88.1(13)
Nd3 O2_2 Nd3 28_554 47_455 97.2(14)
Nd3 O2_2 Mo1_1 28_554 5_555 86.8(14)
Nd3 O2_2 Mo1_1 28_554 8_655 86.5(14)
Nd3 O2_2 Mo1_1 28_554 17_555 6.4(11)
Nd3 O2_2 Mo1_1 28_554 20_565 8.4(11)
Nd3 O2_2 Mo1_1 28_554 25_555 13.5(8)
Nd3 O2_2 Mo1_1 28_554 28_554 13.8(8)
Nd3 O2_2 Mo1_1 28_554 47_455 89.5(13)
Nd3 O2_2 Nd1_1 28_554 33_555 123.0(17)
Nd3 O2_2 O2_1 28_554 . 100(2)
Nd3 O2_2 O2_1 28_554 5_555 132.3(16)
Nd3 O2_2 O2_1 28_554 13_555 49.3(10)
Nd3 O2_2 O2_1 28_554 15_565 64.0(12)
Nd3 O2_2 O2_1 28_554 33_555 84.0(15)
Nd3 O2_2 O2_1 28_554 44_555 57.6(10)
Nd3 O2_2 O2_2 28_554 15_565 74.8(13)
Nd3 O2_2 O2_2 28_554 16_655 112.3(16)
Nd3 O2_2 O2_2 28_554 22_565 105.7(17)
Nd3 O2_2 O2_2 28_554 29_555 95.1(15)
Nd3 O2_2 O2_2 28_554 33_555 97.8(15)
Nd3 O2_2 O2_2 28_554 41_554 51.4(12)
Nd3 O2_2 O2_2 28_554 44_555 38.1(11)
Nd3 O2_2 O3 28_554 . 62.7(11)
Nd3 O2_2 Nd3 37_554 47_455 146.0(11)
Nd3 O2_2 Mo1_1 37_554 5_555 1.8(4)
Nd3 O2_2 Mo1_1 37_554 8_655 1.6(5)
Nd3 O2_2 Mo1_1 37_554 17_555 84.5(14)
Nd3 O2_2 Mo1_1 37_554 20_565 83.2(14)
Nd3 O2_2 Mo1_1 37_554 25_555 90.2(14)
Nd3 O2_2 Mo1_1 37_554 28_554 91.1(14)
Nd3 O2_2 Mo1_1 37_554 47_455 145.5(12)
Nd3 O2_2 Nd1_1 37_554 33_555 81.5(9)
Nd3 O2_2 O2_1 37_554 . 11.8(12)
Nd3 O2_2 O2_1 37_554 5_555 124.0(11)
Nd3 O2_2 O2_1 37_554 13_555 39.8(5)
Nd3 O2_2 O2_1 37_554 15_565 104.4(12)
Nd3 O2_2 O2_1 37_554 33_555 107.9(13)
Nd3 O2_2 O2_1 37_554 44_555 145.4(13)
Nd3 O2_2 O2_2 37_554 15_565 101.5(11)
Nd3 O2_2 O2_2 37_554 16_655 30.4(7)
Nd3 O2_2 O2_2 37_554 22_565 164.8(15)
Nd3 O2_2 O2_2 37_554 29_555 32.3(7)
Nd3 O2_2 O2_2 37_554 33_555 115.6(12)
Nd3 O2_2 O2_2 37_554 41_554 68.3(10)
Nd3 O2_2 O2_2 37_554 44_555 124.8(14)
Nd3 O2_2 O3 37_554 . 49.2(6)
Nd3 O2_2 Mo1_1 47_455 5_555 147.4(11)
Nd3 O2_2 Mo1_1 47_455 8_655 146.6(11)
Nd3 O2_2 Mo1_1 47_455 17_555 97.1(13)
Nd3 O2_2 Mo1_1 47_455 20_565 97.5(13)
Nd3 O2_2 Mo1_1 47_455 25_555 88.0(12)
Nd3 O2_2 Mo1_1 47_455 28_554 87.1(12)
Nd3 O2_2 Mo1_1 47_455 47_455 7.8(3)
Nd3 O2_2 Nd1_1 47_455 33_555 121.4(11)
Nd3 O2_2 O2_1 47_455 . 141(2)
Nd3 O2_2 O2_1 47_455 5_555 36.1(5)
Nd3 O2_2 O2_1 47_455 13_555 128.9(11)
Nd3 O2_2 O2_1 47_455 15_565 108.2(12)
Nd3 O2_2 O2_1 47_455 33_555 40.2(8)
Nd3 O2_2 O2_1 47_455 44_555 48.0(7)
Nd3 O2_2 O2_2 47_455 15_565 112.3(11)
Nd3 O2_2 O2_2 47_455 16_655 147.1(13)
Nd3 O2_2 O2_2 47_455 22_565 28.0(8)
Nd3 O2_2 O2_2 47_455 29_555 113.7(12)
Nd3 O2_2 O2_2 47_455 33_555 30.4(7)
Nd3 O2_2 O2_2 47_455 41_554 89.0(11)
Nd3 O2_2 O2_2 47_455 44_555 72.2(10)
Nd3 O2_2 O3 47_455 . 157.6(12)
Mo1_1 O2_2 Mo1_1 5_555 8_655 0.8(7)
Mo1_1 O2_2 Mo1_1 5_555 17_555 83.4(15)
Mo1_1 O2_2 Mo1_1 5_555 20_565 82.0(15)
Mo1_1 O2_2 Mo1_1 5_555 25_555 89.2(15)
Mo1_1 O2_2 Mo1_1 5_555 28_554 90.2(15)
Mo1_1 O2_2 Mo1_1 5_555 47_455 146.6(12)
Mo1_1 O2_2 Nd1_1 5_555 33_555 81.2(10)
Mo1_1 O2_2 O2_1 5_555 . 13.3(13)
Mo1_1 O2_2 O2_1 5_555 5_555 125.7(11)
Mo1_1 O2_2 O2_1 5_555 13_555 38.7(7)
Mo1_1 O2_2 O2_1 5_555 15_565 102.7(12)
Mo1_1 O2_2 O2_1 5_555 33_555 108.9(13)
Mo1_1 O2_2 O2_1 5_555 44_555 144.2(13)
Mo1_1 O2_2 O2_2 5_555 15_565 100.0(11)
Mo1_1 O2_2 O2_2 5_555 16_655 30.8(9)
Mo1_1 O2_2 O2_2 5_555 22_565 166.5(15)
Mo1_1 O2_2 O2_2 5_555 29_555 33.7(8)
Mo1_1 O2_2 O2_2 5_555 33_555 117.0(12)
Mo1_1 O2_2 O2_2 5_555 41_554 68.3(11)
Mo1_1 O2_2 O2_2 5_555 44_555 123.2(14)
Mo1_1 O2_2 O3 5_555 . 47.5(6)
Mo1_1 O2_2 Mo1_1 8_655 17_555 83.0(15)
Mo1_1 O2_2 Mo1_1 8_655 20_565 81.7(15)
Mo1_1 O2_2 Mo1_1 8_655 25_555 88.8(15)
Mo1_1 O2_2 Mo1_1 8_655 28_554 89.7(15)
Mo1_1 O2_2 Mo1_1 8_655 47_455 145.8(12)
Mo1_1 O2_2 Nd1_1 8_655 33_555 82.1(10)
Mo1_1 O2_2 O2_1 8_655 . 13.4(13)
Mo1_1 O2_2 O2_1 8_655 5_555 125.4(11)
Mo1_1 O2_2 O2_1 8_655 13_555 38.3(7)
Mo1_1 O2_2 O2_1 8_655 15_565 103.3(12)
Mo1_1 O2_2 O2_1 8_655 33_555 108.1(13)
Mo1_1 O2_2 O2_1 8_655 44_555 143.9(13)
Mo1_1 O2_2 O2_2 8_655 15_565 100.7(11)
Mo1_1 O2_2 O2_2 8_655 16_655 31.5(9)
Mo1_1 O2_2 O2_2 8_655 22_565 166.4(15)
Mo1_1 O2_2 O2_2 8_655 29_555 33.0(8)
Mo1_1 O2_2 O2_2 8_655 33_555 116.2(12)
Mo1_1 O2_2 O2_2 8_655 41_554 67.5(11)
Mo1_1 O2_2 O2_2 8_655 44_555 123.2(14)
Mo1_1 O2_2 O3 8_655 . 48.0(6)
Mo1_1 O2_2 Mo1_1 17_555 20_565 2.0(15)
Mo1_1 O2_2 Mo1_1 17_555 25_555 9.8(6)
Mo1_1 O2_2 Mo1_1 17_555 28_554 10.5(6)
Mo1_1 O2_2 Mo1_1 17_555 47_455 89.4(13)
Mo1_1 O2_2 Nd1_1 17_555 33_555 127.4(17)
Mo1_1 O2_2 O2_1 17_555 . 96(2)
Mo1_1 O2_2 O2_1 17_555 5_555 130.9(15)
Mo1_1 O2_2 O2_1 17_555 13_555 45.1(12)
Mo1_1 O2_2 O2_1 17_555 15_565 70.2(15)
Mo1_1 O2_2 O2_1 17_555 33_555 80.1(15)
Mo1_1 O2_2 O2_1 17_555 44_555 60.8(13)
Mo1_1 O2_2 O2_2 17_555 15_565 80.9(15)
Mo1_1 O2_2 O2_2 17_555 16_655 110.6(16)
Mo1_1 O2_2 O2_2 17_555 22_565 108.6(18)
Mo1_1 O2_2 O2_2 17_555 29_555 89.3(17)
Mo1_1 O2_2 O2_2 17_555 33_555 94.5(15)
Mo1_1 O2_2 O2_2 17_555 41_554 45.0(14)
Mo1_1 O2_2 O2_2 17_555 44_555 43.1(14)
Mo1_1 O2_2 O3 17_555 . 64.0(10)
Mo1_1 O2_2 Mo1_1 20_565 25_555 9.6(6)
Mo1_1 O2_2 Mo1_1 20_565 28_554 10.4(6)
Mo1_1 O2_2 Mo1_1 20_565 47_455 89.7(13)
Mo1_1 O2_2 Nd1_1 20_565 33_555 128.4(17)
Mo1_1 O2_2 O2_1 20_565 . 95(2)
Mo1_1 O2_2 O2_1 20_565 5_555 130.6(15)
Mo1_1 O2_2 O2_1 20_565 13_555 43.6(12)
Mo1_1 O2_2 O2_1 20_565 15_565 72.0(15)
Mo1_1 O2_2 O2_1 20_565 33_555 79.2(15)
Mo1_1 O2_2 O2_1 20_565 44_555 62.2(13)
Mo1_1 O2_2 O2_2 20_565 15_565 82.6(16)
Mo1_1 O2_2 O2_2 20_565 16_655 109.6(16)
Mo1_1 O2_2 O2_2 20_565 22_565 109.8(18)
Mo1_1 O2_2 O2_2 20_565 29_555 87.3(17)
Mo1_1 O2_2 O2_2 20_565 33_555 93.8(15)
Mo1_1 O2_2 O2_2 20_565 41_554 43.1(14)
Mo1_1 O2_2 O2_2 20_565 44_555 45.0(14)
Mo1_1 O2_2 O3 20_565 . 64.2(10)
Mo1_1 O2_2 Mo1_1 25_555 28_554 1.0(10)
Mo1_1 O2_2 Mo1_1 25_555 47_455 80.3(12)
Mo1_1 O2_2 Nd1_1 25_555 33_555 136.5(17)
Mo1_1 O2_2 O2_1 25_555 . 101(2)
Mo1_1 O2_2 O2_1 25_555 5_555 121.1(14)
Mo1_1 O2_2 O2_1 25_555 13_555 50.5(11)
Mo1_1 O2_2 O2_1 25_555 15_565 76.3(15)
Mo1_1 O2_2 O2_1 25_555 33_555 70.7(13)
Mo1_1 O2_2 O2_1 25_555 44_555 55.4(12)
Mo1_1 O2_2 O2_2 25_555 15_565 87.5(15)
Mo1_1 O2_2 O2_2 25_555 16_655 118.0(16)
Mo1_1 O2_2 O2_2 25_555 22_565 101.8(17)
Mo1_1 O2_2 O2_2 25_555 29_555 89.8(16)
Mo1_1 O2_2 O2_2 25_555 33_555 84.9(14)
Mo1_1 O2_2 O2_2 25_555 41_554 40.9(14)
Mo1_1 O2_2 O2_2 25_555 44_555 41.5(14)
Mo1_1 O2_2 O3 25_555 . 73.7(11)
Mo1_1 O2_2 Mo1_1 28_554 47_455 79.4(12)
Mo1_1 O2_2 Nd1_1 28_554 33_555 136.8(17)
Mo1_1 O2_2 O2_1 28_554 . 102(2)
Mo1_1 O2_2 O2_1 28_554 5_555 120.4(15)
Mo1_1 O2_2 O2_1 28_554 13_555 51.4(12)
Mo1_1 O2_2 O2_1 28_554 15_565 76.2(15)
Mo1_1 O2_2 O2_1 28_554 33_555 70.3(14)
Mo1_1 O2_2 O2_1 28_554 44_555 54.4(12)
Mo1_1 O2_2 O2_2 28_554 15_565 87.4(16)
Mo1_1 O2_2 O2_2 28_554 16_655 119.0(17)
Mo1_1 O2_2 O2_2 28_554 22_565 100.9(17)
Mo1_1 O2_2 O2_2 28_554 29_555 90.5(17)
Mo1_1 O2_2 O2_2 28_554 33_555 84.3(14)
Mo1_1 O2_2 O2_2 28_554 41_554 41.3(14)
Mo1_1 O2_2 O2_2 28_554 44_555 40.7(14)
Mo1_1 O2_2 O3 28_554 . 74.5(12)
Mo1_1 O2_2 Nd1_1 47_455 33_555 127.3(12)
Mo1_1 O2_2 O2_1 47_455 . 143(2)
Mo1_1 O2_2 O2_1 47_455 5_555 43.6(6)
Mo1_1 O2_2 O2_1 47_455 13_555 122.6(10)
Mo1_1 O2_2 O2_1 47_455 15_565 105.4(13)
Mo1_1 O2_2 O2_1 47_455 33_555 37.7(8)
Mo1_1 O2_2 O2_1 47_455 44_555 42.1(8)
Mo1_1 O2_2 O2_2 47_455 15_565 111.0(12)
Mo1_1 O2_2 O2_2 47_455 16_655 153.5(13)
Mo1_1 O2_2 O2_2 47_455 22_565 32.1(9)
Mo1_1 O2_2 O2_2 47_455 29_555 114.0(13)
Mo1_1 O2_2 O2_2 47_455 33_555 31.1(9)
Mo1_1 O2_2 O2_2 47_455 41_554 83.6(11)
Mo1_1 O2_2 O2_2 47_455 44_555 65.8(11)
Mo1_1 O2_2 O3 47_455 . 150.7(12)
Nd1_1 O2_2 O2_1 33_555 . 76.1(19)
Nd1_1 O2_2 O2_1 33_555 5_555 98.1(10)
Nd1_1 O2_2 O2_1 33_555 13_555 109.6(11)
Nd1_1 O2_2 O2_1 33_555 15_565 64.9(9)
Nd1_1 O2_2 O2_1 33_555 33_555 152.2(17)
Nd1_1 O2_2 O2_1 33_555 44_555 119.6(13)
Nd1_1 O2_2 O2_2 33_555 15_565 53.3(8)
Nd1_1 O2_2 O2_2 33_555 16_655 53.3(8)
Nd1_1 O2_2 O2_2 33_555 22_565 95.7(13)
Nd1_1 O2_2 O2_2 33_555 29_555 103.8(12)
Nd1_1 O2_2 O2_2 33_555 33_555 137.0(14)
Nd1_1 O2_2 O2_2 33_555 41_554 148.9(15)
Nd1_1 O2_2 O2_2 33_555 44_555 113.4(14)
Nd1_1 O2_2 O3 33_555 . 68.6(8)
O2_1 O2_2 O2_1 . 5_555 114(2)
O2_1 O2_2 O2_1 . 13_555 51.2(15)
O2_1 O2_2 O2_1 . 15_565 111(2)
O2_1 O2_2 O2_1 . 33_555 108(2)
O2_1 O2_2 O2_1 . 44_555 157(2)
O2_1 O2_2 O2_2 . 15_565 106(2)
O2_1 O2_2 O2_2 . 16_655 22.9(15)
O2_1 O2_2 O2_2 . 22_565 153(3)
O2_1 O2_2 O2_2 . 29_555 30.5(16)
O2_1 O2_2 O2_2 . 33_555 112(2)
O2_1 O2_2 O2_2 . 41_554 75.4(19)
O2_1 O2_2 O2_2 . 44_555 137(2)
O2_1 O2_2 O3 . . 57.5(16)
O2_1 O2_2 O2_1 5_555 13_555 140.8(12)
O2_1 O2_2 O2_1 5_555 15_565 126.3(14)
O2_1 O2_2 O2_1 5_555 33_555 54.7(10)
O2_1 O2_2 O2_1 5_555 44_555 82.5(10)
O2_1 O2_2 O2_2 5_555 15_565 123.0(12)
O2_1 O2_2 O2_2 5_555 16_655 111.5(12)
O2_1 O2_2 O2_2 5_555 22_565 41.3(10)
O2_1 O2_2 O2_2 5_555 29_555 97.5(12)
O2_1 O2_2 O2_2 5_555 33_555 39.1(8)
O2_1 O2_2 O2_2 5_555 41_554 104.6(12)
O2_1 O2_2 O2_2 5_555 44_555 106.8(13)
O2_1 O2_2 O3 5_555 . 165.0(13)
O2_1 O2_2 O2_1 13_555 15_565 91.1(12)
O2_1 O2_2 O2_1 13_555 33_555 92.5(12)
O2_1 O2_2 O2_1 13_555 44_555 105.6(11)
O2_1 O2_2 O2_2 13_555 15_565 96.1(11)
O2_1 O2_2 O2_2 13_555 16_655 68.4(9)
O2_1 O2_2 O2_2 13_555 22_565 151.4(15)
O2_1 O2_2 O2_2 13_555 29_555 50.0(9)
O2_1 O2_2 O2_2 13_555 33_555 107.1(12)
O2_1 O2_2 O2_2 13_555 41_554 40.7(9)
O2_1 O2_2 O2_2 13_555 44_555 87.3(12)
O2_1 O2_2 O3 13_555 . 45.8(6)
O2_1 O2_2 O2_1 15_565 33_555 133.2(17)
O2_1 O2_2 O2_1 15_565 44_555 67.0(10)
O2_1 O2_2 O2_2 15_565 15_565 11.7(7)
O2_1 O2_2 O2_2 15_565 16_655 98.0(13)
O2_1 O2_2 O2_2 15_565 22_565 87.7(14)
O2_1 O2_2 O2_2 15_565 29_555 135.2(16)
O2_1 O2_2 O2_2 15_565 33_555 135.7(16)
O2_1 O2_2 O2_2 15_565 41_554 114.7(15)
O2_1 O2_2 O2_2 15_565 44_555 50.3(10)
O2_1 O2_2 O3 15_565 . 55.6(8)
O2_1 O2_2 O2_1 33_555 44_555 67.1(10)
O2_1 O2_2 O2_2 33_555 15_565 143.0(16)
O2_1 O2_2 O2_2 33_555 16_655 126.4(15)
O2_1 O2_2 O2_2 33_555 22_565 68.2(13)
O2_1 O2_2 O2_2 33_555 29_555 77.4(12)
O2_1 O2_2 O2_2 33_555 33_555 15.6(9)
O2_1 O2_2 O2_2 33_555 41_554 52.0(11)
O2_1 O2_2 O2_2 33_555 44_555 83.3(13)
O2_1 O2_2 O3 33_555 . 137.3(16)
O2_1 O2_2 O2_2 44_555 15_565 75.9(11)
O2_1 O2_2 O2_2 44_555 16_655 164.3(15)
O2_1 O2_2 O2_2 44_555 22_565 48.1(10)
O2_1 O2_2 O2_2 44_555 29_555 136.2(14)
O2_1 O2_2 O2_2 44_555 33_555 69.2(11)
O2_1 O2_2 O2_2 44_555 41_554 84.6(12)
O2_1 O2_2 O2_2 44_555 44_555 24.4(8)
O2_1 O2_2 O3 44_555 . 109.8(12)
O2_2 O2_2 O2_2 15_565 16_655 90.0(12)
O2_2 O2_2 O2_2 15_565 22_565 88.5(13)
O2_2 O2_2 O2_2 15_565 29_555 133.7(14)
O2_2 O2_2 O2_2 15_565 33_555 142.1(14)
O2_2 O2_2 O2_2 15_565 41_554 124.6(15)
O2_2 O2_2 O2_2 15_565 44_555 61.3(11)
O2_2 O2_2 O3 15_565 . 55.3(8)
O2_2 O2_2 O2_2 16_655 22_565 140.0(16)
O2_2 O2_2 O2_2 16_655 29_555 51.6(10)
O2_2 O2_2 O2_2 16_655 33_555 126.1(14)
O2_2 O2_2 O2_2 16_655 41_554 98.0(13)
O2_2 O2_2 O2_2 16_655 44_555 140.7(15)
O2_2 O2_2 O3 16_655 . 55.3(8)
O2_2 O2_2 O2_2 22_565 29_555 137.0(16)
O2_2 O2_2 O2_2 22_565 33_555 57.1(12)
O2_2 O2_2 O2_2 22_565 41_554 115.4(16)
O2_2 O2_2 O2_2 22_565 44_555 70.1(13)
O2_2 O2_2 O3 22_565 . 143.3(15)
O2_2 O2_2 O2_2 29_555 33_555 83.4(12)
O2_2 O2_2 O2_2 29_555 41_554 52.7(11)
O2_2 O2_2 O2_2 29_555 44_555 131.3(15)
O2_2 O2_2 O3 29_555 . 79.7(10)
O2_2 O2_2 O2_2 33_555 41_554 67.1(12)
O2_2 O2_2 O2_2 33_555 44_555 89.7(13)
O2_2 O2_2 O3 33_555 . 152.6(14)
O2_2 O2_2 O2_2 41_554 44_555 80.1(13)
O2_2 O2_2 O3 41_554 . 85.5(12)
O2_2 O2_2 O3 44_555 . 85.5(12)
Nd1 O3 Nd1 33_555 34_554 180.0(5)
Nd1 O3 Mo1 33_555 5_555 90
Nd1 O3 Mo1 33_555 6_565 90
Nd1 O3 Mo1 33_555 17_555 90
Nd1 O3 Mo1 33_555 18_655 90
Nd1 O3 O2 33_555 . 58.00(5)
Nd1 O3 O2 33_555 2_665 58.00(5)
Nd1 O3 O2 33_555 3_655 122.00(5)
Nd1 O3 O2 33_555 4_565 122.00(5)
Nd1 O3 O2 33_555 13_555 122.00(5)
Nd1 O3 O2 33_555 14_665 122.00(5)
Nd1 O3 O2 33_555 15_565 58.00(5)
Nd1 O3 O2 33_555 16_655 58.00(5)
Nd1 O3 Nd3 33_555 5_555 86.85(19)
Nd1 O3 Nd3 33_555 6_565 93.15(19)
Nd1 O3 Nd3 33_555 7_665 86.85(19)
Nd1 O3 Nd3 33_555 8_655 93.15(19)
Nd1 O3 Nd3 33_555 17_555 93.15(19)
Nd1 O3 Nd3 33_555 18_655 86.85(19)
Nd1 O3 Nd3 33_555 19_665 93.15(19)
Nd1 O3 Nd3 33_555 20_565 86.85(19)
Nd1 O3 Nd3 33_555 25_555 94.0(3)
Nd1 O3 Nd3 33_555 26_555 94.0(3)
Nd1 O3 Nd3 33_555 27_554 86.0(3)
Nd1 O3 Nd3 33_555 28_554 86.0(3)
Nd1 O3 Nd3 33_555 37_554 86.0(3)
Nd1 O3 Nd3 33_555 38_554 86.0(3)
Nd1 O3 Nd3 33_555 39_555 94.0(3)
Nd1 O3 Nd3 33_555 40_555 94.0(3)
Nd1 O3 Mo1_1 33_555 5_555 90.0(7)
Nd1 O3 Mo1_1 33_555 6_565 90.0(7)
Nd1 O3 Mo1_1 33_555 7_665 90.0(7)
Nd1 O3 Mo1_1 33_555 8_655 90.0(7)
Nd1 O3 Mo1_1 33_555 17_555 90.0(7)
Nd1 O3 Mo1_1 33_555 18_655 90.0(7)
Nd1 O3 Mo1_1 33_555 19_665 90.0(7)
Nd1 O3 Mo1_1 33_555 20_565 90.0(7)
Nd1 O3 Mo1_1 33_555 25_555 90.6(6)
Nd1 O3 Mo1_1 33_555 26_555 90.6(6)
Nd1 O3 Mo1_1 33_555 27_554 89.4(6)
Nd1 O3 Mo1_1 33_555 28_554 89.4(6)
Nd1 O3 Mo1_1 33_555 37_554 89.4(6)
Nd1 O3 Mo1_1 33_555 38_554 89.4(6)
Nd1 O3 Mo1_1 33_555 39_555 90.6(6)
Nd1 O3 Mo1_1 33_555 40_555 90.6(6)
Nd1 O3 Nd1_1 33_555 33_555 0.0(5)
Nd1 O3 Nd1_1 33_555 34_554 180.0(5)
Nd1 O3 O2_1 33_555 . 55.8(3)
Nd1 O3 O2_1 33_555 2_665 55.8(3)
Nd1 O3 O2_1 33_555 3_655 124.2(3)
Nd1 O3 O2_1 33_555 4_565 124.2(3)
Nd1 O3 O2_1 33_555 13_555 124.2(3)
Nd1 O3 O2_1 33_555 14_665 124.2(3)
Nd1 O3 O2_1 33_555 15_565 55.8(3)
Nd1 O3 O2_1 33_555 16_655 55.8(3)
Nd1 O3 O2_2 33_555 . 53.6(7)
Nd1 O3 O2_2 33_555 2_665 53.6(7)
Nd1 O3 O2_2 33_555 3_655 126.4(7)
Nd1 O3 O2_2 33_555 4_565 126.4(7)
Nd1 O3 O2_2 33_555 13_555 126.4(7)
Nd1 O3 O2_2 33_555 14_665 126.4(7)
Nd1 O3 O2_2 33_555 15_565 53.6(7)
Nd1 O3 O2_2 33_555 16_655 53.6(7)
Nd1 O3 Mo1 34_554 5_555 90
Nd1 O3 Mo1 34_554 6_565 90
Nd1 O3 Mo1 34_554 17_555 90
Nd1 O3 Mo1 34_554 18_655 90
Nd1 O3 O2 34_554 . 122.00(5)
Nd1 O3 O2 34_554 2_665 122.00(5)
Nd1 O3 O2 34_554 3_655 58.00(5)
Nd1 O3 O2 34_554 4_565 58.00(5)
Nd1 O3 O2 34_554 13_555 58.00(5)
Nd1 O3 O2 34_554 14_665 58.00(5)
Nd1 O3 O2 34_554 15_565 122.00(5)
Nd1 O3 O2 34_554 16_655 122.00(5)
Nd1 O3 Nd3 34_554 5_555 93.15(19)
Nd1 O3 Nd3 34_554 6_565 86.85(19)
Nd1 O3 Nd3 34_554 7_665 93.15(19)
Nd1 O3 Nd3 34_554 8_655 86.85(19)
Nd1 O3 Nd3 34_554 17_555 86.85(19)
Nd1 O3 Nd3 34_554 18_655 93.15(19)
Nd1 O3 Nd3 34_554 19_665 86.85(19)
Nd1 O3 Nd3 34_554 20_565 93.15(19)
Nd1 O3 Nd3 34_554 25_555 86.0(3)
Nd1 O3 Nd3 34_554 26_555 86.0(3)
Nd1 O3 Nd3 34_554 27_554 94.0(3)
Nd1 O3 Nd3 34_554 28_554 94.0(3)
Nd1 O3 Nd3 34_554 37_554 94.0(3)
Nd1 O3 Nd3 34_554 38_554 94.0(3)
Nd1 O3 Nd3 34_554 39_555 86.0(3)
Nd1 O3 Nd3 34_554 40_555 86.0(3)
Nd1 O3 Mo1_1 34_554 5_555 90.0(7)
Nd1 O3 Mo1_1 34_554 6_565 90.0(7)
Nd1 O3 Mo1_1 34_554 7_665 90.0(7)
Nd1 O3 Mo1_1 34_554 8_655 90.0(7)
Nd1 O3 Mo1_1 34_554 17_555 90.0(7)
Nd1 O3 Mo1_1 34_554 18_655 90.0(7)
Nd1 O3 Mo1_1 34_554 19_665 90.0(7)
Nd1 O3 Mo1_1 34_554 20_565 90.0(7)
Nd1 O3 Mo1_1 34_554 25_555 89.4(6)
Nd1 O3 Mo1_1 34_554 26_555 89.4(6)
Nd1 O3 Mo1_1 34_554 27_554 90.6(6)
Nd1 O3 Mo1_1 34_554 28_554 90.6(6)
Nd1 O3 Mo1_1 34_554 37_554 90.6(6)
Nd1 O3 Mo1_1 34_554 38_554 90.6(6)
Nd1 O3 Mo1_1 34_554 39_555 89.4(6)
Nd1 O3 Mo1_1 34_554 40_555 89.4(6)
Nd1 O3 Nd1_1 34_554 33_555 180.0(5)
Nd1 O3 Nd1_1 34_554 34_554 0.0(5)
Nd1 O3 O2_1 34_554 . 124.2(3)
Nd1 O3 O2_1 34_554 2_665 124.2(3)
Nd1 O3 O2_1 34_554 3_655 55.8(3)
Nd1 O3 O2_1 34_554 4_565 55.8(3)
Nd1 O3 O2_1 34_554 13_555 55.8(3)
Nd1 O3 O2_1 34_554 14_665 55.8(3)
Nd1 O3 O2_1 34_554 15_565 124.2(3)
Nd1 O3 O2_1 34_554 16_655 124.2(3)
Nd1 O3 O2_2 34_554 . 126.4(7)
Nd1 O3 O2_2 34_554 2_665 126.4(7)
Nd1 O3 O2_2 34_554 3_655 53.6(7)
Nd1 O3 O2_2 34_554 4_565 53.6(7)
Nd1 O3 O2_2 34_554 13_555 53.6(7)
Nd1 O3 O2_2 34_554 14_665 53.6(7)
Nd1 O3 O2_2 34_554 15_565 126.4(7)
Nd1 O3 O2_2 34_554 16_655 126.4(7)
Mo1 O3 Mo1 5_555 6_565 180.0(5)
Mo1 O3 Mo1 5_555 17_555 90
Mo1 O3 Mo1 5_555 18_655 90
Mo1 O3 O2 5_555 . 69.11(5)
Mo1 O3 O2 5_555 2_665 110.89(5)
Mo1 O3 O2 5_555 3_655 69.11(5)
Mo1 O3 O2 5_555 4_565 110.89(5)
Mo1 O3 O2 5_555 13_555 39.69(5)
Mo1 O3 O2 5_555 14_665 140.31(5)
Mo1 O3 O2 5_555 15_565 140.31(5)
Mo1 O3 O2 5_555 16_655 39.69(5)
Mo1 O3 Nd3 5_555 5_555 4.6(2)
Mo1 O3 Nd3 5_555 6_565 175.4(2)
Mo1 O3 Nd3 5_555 7_665 175.4(2)
Mo1 O3 Nd3 5_555 8_655 4.6(2)
Mo1 O3 Nd3 5_555 17_555 93.4(2)
Mo1 O3 Nd3 5_555 18_655 93.4(2)
Mo1 O3 Nd3 5_555 19_665 86.6(2)
Mo1 O3 Nd3 5_555 20_565 86.6(2)
Mo1 O3 Nd3 5_555 25_555 86.2(2)
Mo1 O3 Nd3 5_555 26_555 93.8(2)
Mo1 O3 Nd3 5_555 27_554 86.2(2)
Mo1 O3 Nd3 5_555 28_554 93.8(2)
Mo1 O3 Nd3 5_555 37_554 5.5(2)
Mo1 O3 Nd3 5_555 38_554 174.5(2)
Mo1 O3 Nd3 5_555 39_555 174.5(2)
Mo1 O3 Nd3 5_555 40_555 5.5(2)
Mo1 O3 Mo1_1 5_555 5_555 0.7(7)
Mo1 O3 Mo1_1 5_555 6_565 179.3(7)
Mo1 O3 Mo1_1 5_555 7_665 179.3(7)
Mo1 O3 Mo1_1 5_555 8_655 0.7(7)
Mo1 O3 Mo1_1 5_555 17_555 90.7(7)
Mo1 O3 Mo1_1 5_555 18_655 90.7(7)
Mo1 O3 Mo1_1 5_555 19_665 89.3(7)
Mo1 O3 Mo1_1 5_555 20_565 89.3(7)
Mo1 O3 Mo1_1 5_555 25_555 90.0(6)
Mo1 O3 Mo1_1 5_555 26_555 90.0(6)
Mo1 O3 Mo1_1 5_555 27_554 90.0(6)
Mo1 O3 Mo1_1 5_555 28_554 90.0(6)
Mo1 O3 Mo1_1 5_555 37_554 0.6(6)
Mo1 O3 Mo1_1 5_555 38_554 179.4(6)
Mo1 O3 Mo1_1 5_555 39_555 179.4(6)
Mo1 O3 Mo1_1 5_555 40_555 0.6(6)
Mo1 O3 Nd1_1 5_555 33_555 90
Mo1 O3 Nd1_1 5_555 34_554 90
Mo1 O3 O2_1 5_555 . 55.8(3)
Mo1 O3 O2_1 5_555 2_665 124.2(3)
Mo1 O3 O2_1 5_555 3_655 55.8(3)
Mo1 O3 O2_1 5_555 4_565 124.2(3)
Mo1 O3 O2_1 5_555 13_555 52.6(4)
Mo1 O3 O2_1 5_555 14_665 127.4(4)
Mo1 O3 O2_1 5_555 15_565 127.4(4)
Mo1 O3 O2_1 5_555 16_655 52.6(4)
Mo1 O3 O2_2 5_555 . 78.9(7)
Mo1 O3 O2_2 5_555 2_665 101.1(7)
Mo1 O3 O2_2 5_555 3_655 78.9(7)
Mo1 O3 O2_2 5_555 4_565 101.1(7)
Mo1 O3 O2_2 5_555 13_555 38.6(7)
Mo1 O3 O2_2 5_555 14_665 141.4(7)
Mo1 O3 O2_2 5_555 15_565 141.4(7)
Mo1 O3 O2_2 5_555 16_655 38.6(7)
Mo1 O3 Mo1 6_565 17_555 90
Mo1 O3 Mo1 6_565 18_655 90
Mo1 O3 O2 6_565 . 110.89(5)
Mo1 O3 O2 6_565 2_665 69.11(5)
Mo1 O3 O2 6_565 3_655 110.89(5)
Mo1 O3 O2 6_565 4_565 69.11(5)
Mo1 O3 O2 6_565 13_555 140.31(5)
Mo1 O3 O2 6_565 14_665 39.69(5)
Mo1 O3 O2 6_565 15_565 39.69(5)
Mo1 O3 O2 6_565 16_655 140.31(5)
Mo1 O3 Nd3 6_565 5_555 175.4(2)
Mo1 O3 Nd3 6_565 6_565 4.6(2)
Mo1 O3 Nd3 6_565 7_665 4.6(2)
Mo1 O3 Nd3 6_565 8_655 175.4(2)
Mo1 O3 Nd3 6_565 17_555 86.6(2)
Mo1 O3 Nd3 6_565 18_655 86.6(2)
Mo1 O3 Nd3 6_565 19_665 93.4(2)
Mo1 O3 Nd3 6_565 20_565 93.4(2)
Mo1 O3 Nd3 6_565 25_555 93.8(2)
Mo1 O3 Nd3 6_565 26_555 86.2(2)
Mo1 O3 Nd3 6_565 27_554 93.8(2)
Mo1 O3 Nd3 6_565 28_554 86.2(2)
Mo1 O3 Nd3 6_565 37_554 174.5(2)
Mo1 O3 Nd3 6_565 38_554 5.5(2)
Mo1 O3 Nd3 6_565 39_555 5.5(2)
Mo1 O3 Nd3 6_565 40_555 174.5(2)
Mo1 O3 Mo1_1 6_565 5_555 179.3(7)
Mo1 O3 Mo1_1 6_565 6_565 0.7(7)
Mo1 O3 Mo1_1 6_565 7_665 0.7(7)
Mo1 O3 Mo1_1 6_565 8_655 179.3(7)
Mo1 O3 Mo1_1 6_565 17_555 89.3(7)
Mo1 O3 Mo1_1 6_565 18_655 89.3(7)
Mo1 O3 Mo1_1 6_565 19_665 90.7(7)
Mo1 O3 Mo1_1 6_565 20_565 90.7(7)
Mo1 O3 Mo1_1 6_565 25_555 90.0(6)
Mo1 O3 Mo1_1 6_565 26_555 90.0(6)
Mo1 O3 Mo1_1 6_565 27_554 90.0(6)
Mo1 O3 Mo1_1 6_565 28_554 90.0(6)
Mo1 O3 Mo1_1 6_565 37_554 179.4(6)
Mo1 O3 Mo1_1 6_565 38_554 0.6(6)
Mo1 O3 Mo1_1 6_565 39_555 0.6(6)
Mo1 O3 Mo1_1 6_565 40_555 179.4(6)
Mo1 O3 Nd1_1 6_565 33_555 90
Mo1 O3 Nd1_1 6_565 34_554 90
Mo1 O3 O2_1 6_565 . 124.2(3)
Mo1 O3 O2_1 6_565 2_665 55.8(3)
Mo1 O3 O2_1 6_565 3_655 124.2(3)
Mo1 O3 O2_1 6_565 4_565 55.8(3)
Mo1 O3 O2_1 6_565 13_555 127.4(4)
Mo1 O3 O2_1 6_565 14_665 52.6(4)
Mo1 O3 O2_1 6_565 15_565 52.6(4)
Mo1 O3 O2_1 6_565 16_655 127.4(4)
Mo1 O3 O2_2 6_565 . 101.1(7)
Mo1 O3 O2_2 6_565 2_665 78.9(7)
Mo1 O3 O2_2 6_565 3_655 101.1(7)
Mo1 O3 O2_2 6_565 4_565 78.9(7)
Mo1 O3 O2_2 6_565 13_555 141.4(7)
Mo1 O3 O2_2 6_565 14_665 38.6(7)
Mo1 O3 O2_2 6_565 15_565 38.6(7)
Mo1 O3 O2_2 6_565 16_655 141.4(7)
Mo1 O3 Mo1 17_555 18_655 180.0(5)
Mo1 O3 O2 17_555 . 39.69(5)
Mo1 O3 O2 17_555 2_665 140.31(5)
Mo1 O3 O2 17_555 3_655 140.31(5)
Mo1 O3 O2 17_555 4_565 39.69(5)
Mo1 O3 O2 17_555 13_555 69.11(5)
Mo1 O3 O2 17_555 14_665 110.89(5)
Mo1 O3 O2 17_555 15_565 69.11(5)
Mo1 O3 O2 17_555 16_655 110.89(5)
Mo1 O3 Nd3 17_555 5_555 93.4(2)
Mo1 O3 Nd3 17_555 6_565 93.4(2)
Mo1 O3 Nd3 17_555 7_665 86.6(2)
Mo1 O3 Nd3 17_555 8_655 86.6(2)
Mo1 O3 Nd3 17_555 17_555 4.6(2)
Mo1 O3 Nd3 17_555 18_655 175.4(2)
Mo1 O3 Nd3 17_555 19_665 175.4(2)
Mo1 O3 Nd3 17_555 20_565 4.6(2)
Mo1 O3 Nd3 17_555 25_555 5.5(2)
Mo1 O3 Nd3 17_555 26_555 174.5(2)
Mo1 O3 Nd3 17_555 27_554 174.5(2)
Mo1 O3 Nd3 17_555 28_554 5.5(2)
Mo1 O3 Nd3 17_555 37_554 86.2(2)
Mo1 O3 Nd3 17_555 38_554 93.8(2)
Mo1 O3 Nd3 17_555 39_555 86.2(2)
Mo1 O3 Nd3 17_555 40_555 93.8(2)
Mo1 O3 Mo1_1 17_555 5_555 90.7(7)
Mo1 O3 Mo1_1 17_555 6_565 90.7(7)
Mo1 O3 Mo1_1 17_555 7_665 89.3(7)
Mo1 O3 Mo1_1 17_555 8_655 89.3(7)
Mo1 O3 Mo1_1 17_555 17_555 0.7(7)
Mo1 O3 Mo1_1 17_555 18_655 179.3(7)
Mo1 O3 Mo1_1 17_555 19_665 179.3(7)
Mo1 O3 Mo1_1 17_555 20_565 0.7(7)
Mo1 O3 Mo1_1 17_555 25_555 0.6(6)
Mo1 O3 Mo1_1 17_555 26_555 179.4(6)
Mo1 O3 Mo1_1 17_555 27_554 179.4(6)
Mo1 O3 Mo1_1 17_555 28_554 0.6(6)
Mo1 O3 Mo1_1 17_555 37_554 90.0(6)
Mo1 O3 Mo1_1 17_555 38_554 90.0(6)
Mo1 O3 Mo1_1 17_555 39_555 90.0(6)
Mo1 O3 Mo1_1 17_555 40_555 90.0(6)
Mo1 O3 Nd1_1 17_555 33_555 90
Mo1 O3 Nd1_1 17_555 34_554 90
Mo1 O3 O2_1 17_555 . 52.6(4)
Mo1 O3 O2_1 17_555 2_665 127.4(4)
Mo1 O3 O2_1 17_555 3_655 127.4(4)
Mo1 O3 O2_1 17_555 4_565 52.6(4)
Mo1 O3 O2_1 17_555 13_555 55.8(3)
Mo1 O3 O2_1 17_555 14_665 124.2(3)
Mo1 O3 O2_1 17_555 15_565 55.8(3)
Mo1 O3 O2_1 17_555 16_655 124.2(3)
Mo1 O3 O2_2 17_555 . 38.6(7)
Mo1 O3 O2_2 17_555 2_665 141.4(7)
Mo1 O3 O2_2 17_555 3_655 141.4(7)
Mo1 O3 O2_2 17_555 4_565 38.6(7)
Mo1 O3 O2_2 17_555 13_555 78.9(7)
Mo1 O3 O2_2 17_555 14_665 101.1(7)
Mo1 O3 O2_2 17_555 15_565 78.9(7)
Mo1 O3 O2_2 17_555 16_655 101.1(7)
Mo1 O3 O2 18_655 . 140.31(5)
Mo1 O3 O2 18_655 2_665 39.69(5)
Mo1 O3 O2 18_655 3_655 39.69(5)
Mo1 O3 O2 18_655 4_565 140.31(5)
Mo1 O3 O2 18_655 13_555 110.89(5)
Mo1 O3 O2 18_655 14_665 69.11(5)
Mo1 O3 O2 18_655 15_565 110.89(5)
Mo1 O3 O2 18_655 16_655 69.11(5)
Mo1 O3 Nd3 18_655 5_555 86.6(2)
Mo1 O3 Nd3 18_655 6_565 86.6(2)
Mo1 O3 Nd3 18_655 7_665 93.4(2)
Mo1 O3 Nd3 18_655 8_655 93.4(2)
Mo1 O3 Nd3 18_655 17_555 175.4(2)
Mo1 O3 Nd3 18_655 18_655 4.6(2)
Mo1 O3 Nd3 18_655 19_665 4.6(2)
Mo1 O3 Nd3 18_655 20_565 175.4(2)
Mo1 O3 Nd3 18_655 25_555 174.5(2)
Mo1 O3 Nd3 18_655 26_555 5.5(2)
Mo1 O3 Nd3 18_655 27_554 5.5(2)
Mo1 O3 Nd3 18_655 28_554 174.5(2)
Mo1 O3 Nd3 18_655 37_554 93.8(2)
Mo1 O3 Nd3 18_655 38_554 86.2(2)
Mo1 O3 Nd3 18_655 39_555 93.8(2)
Mo1 O3 Nd3 18_655 40_555 86.2(2)
Mo1 O3 Mo1_1 18_655 5_555 89.3(7)
Mo1 O3 Mo1_1 18_655 6_565 89.3(7)
Mo1 O3 Mo1_1 18_655 7_665 90.7(7)
Mo1 O3 Mo1_1 18_655 8_655 90.7(7)
Mo1 O3 Mo1_1 18_655 17_555 179.3(7)
Mo1 O3 Mo1_1 18_655 18_655 0.7(7)
Mo1 O3 Mo1_1 18_655 19_665 0.7(7)
Mo1 O3 Mo1_1 18_655 20_565 179.3(7)
Mo1 O3 Mo1_1 18_655 25_555 179.4(6)
Mo1 O3 Mo1_1 18_655 26_555 0.6(6)
Mo1 O3 Mo1_1 18_655 27_554 0.6(6)
Mo1 O3 Mo1_1 18_655 28_554 179.4(6)
Mo1 O3 Mo1_1 18_655 37_554 90.0(6)
Mo1 O3 Mo1_1 18_655 38_554 90.0(6)
Mo1 O3 Mo1_1 18_655 39_555 90.0(6)
Mo1 O3 Mo1_1 18_655 40_555 90.0(6)
Mo1 O3 Nd1_1 18_655 33_555 90
Mo1 O3 Nd1_1 18_655 34_554 90
Mo1 O3 O2_1 18_655 . 127.4(4)
Mo1 O3 O2_1 18_655 2_665 52.6(4)
Mo1 O3 O2_1 18_655 3_655 52.6(4)
Mo1 O3 O2_1 18_655 4_565 127.4(4)
Mo1 O3 O2_1 18_655 13_555 124.2(3)
Mo1 O3 O2_1 18_655 14_665 55.8(3)
Mo1 O3 O2_1 18_655 15_565 124.2(3)
Mo1 O3 O2_1 18_655 16_655 55.8(3)
Mo1 O3 O2_2 18_655 . 141.4(7)
Mo1 O3 O2_2 18_655 2_665 38.6(7)
Mo1 O3 O2_2 18_655 3_655 38.6(7)
Mo1 O3 O2_2 18_655 4_565 141.4(7)
Mo1 O3 O2_2 18_655 13_555 101.1(7)
Mo1 O3 O2_2 18_655 14_665 78.9(7)
Mo1 O3 O2_2 18_655 15_565 101.1(7)
Mo1 O3 O2_2 18_655 16_655 78.9(7)
O2 O3 O2 . 2_665 116.00(8)
O2 O3 O2 . 3_655 138.22(8)
O2 O3 O2 . 4_565 79.39(8)
O2 O3 O2 . 13_555 74.46(8)
O2 O3 O2 . 14_665 146.05(8)
O2 O3 O2 . 15_565 73.69(8)
O2 O3 O2 . 16_655 73.69(8)
O2 O3 Nd3 . 5_555 70.2(2)
O2 O3 Nd3 . 6_565 115.4(2)
O2 O3 Nd3 . 7_665 106.3(2)
O2 O3 Nd3 . 8_655 68.2(2)
O2 O3 Nd3 . 17_555 44.2(2)
O2 O3 Nd3 . 18_655 139.4(2)
O2 O3 Nd3 . 19_665 140.8(2)
O2 O3 Nd3 . 20_565 35.2(2)
O2 O3 Nd3 . 25_555 41.2(3)
O2 O3 Nd3 . 26_555 145.7(2)
O2 O3 Nd3 . 27_554 134.9(2)
O2 O3 Nd3 . 28_554 38.8(2)
O2 O3 Nd3 . 37_554 63.7(2)
O2 O3 Nd3 . 38_554 111.6(2)
O2 O3 Nd3 . 39_555 110.0(2)
O2 O3 Nd3 . 40_555 74.5(2)
O2 O3 Mo1_1 . 5_555 69.7(7)
O2 O3 Mo1_1 . 6_565 111.5(7)
O2 O3 Mo1_1 . 7_665 110.3(7)
O2 O3 Mo1_1 . 8_655 68.5(7)
O2 O3 Mo1_1 . 17_555 40.1(7)
O2 O3 Mo1_1 . 18_655 140.7(7)
O2 O3 Mo1_1 . 19_665 139.9(7)
O2 O3 Mo1_1 . 20_565 39.3(7)
O2 O3 Mo1_1 . 25_555 40.2(7)
O2 O3 Mo1_1 . 26_555 140.8(7)
O2 O3 Mo1_1 . 27_554 139.8(7)
O2 O3 Mo1_1 . 28_554 39.2(7)
O2 O3 Mo1_1 . 37_554 68.7(7)
O2 O3 Mo1_1 . 38_554 110.5(7)
O2 O3 Mo1_1 . 39_555 111.3(7)
O2 O3 Mo1_1 . 40_555 69.5(7)
O2 O3 Nd1_1 . 33_555 58.00(5)
O2 O3 Nd1_1 . 34_554 122.00(5)
O2 O3 O2_1 . . 15.1(4)
O2 O3 O2_1 . 2_665 111.7(4)
O2 O3 O2_1 . 3_655 124.4(4)
O2 O3 O2_1 . 4_565 91.7(4)
O2 O3 O2_1 . 13_555 69.4(3)
O2 O3 O2_1 . 14_665 161.2(4)
O2 O3 O2_1 . 15_565 59.1(4)
O2 O3 O2_1 . 16_655 85.3(3)
O2 O3 O2_2 . . 10.1(7)
O2 O3 O2_2 . 2_665 110.8(7)
O2 O3 O2_2 . 3_655 147.9(7)
O2 O3 O2_2 . 4_565 77.4(7)
O2 O3 O2_2 . 13_555 83.5(7)
O2 O3 O2_2 . 14_665 137.8(7)
O2 O3 O2_2 . 15_565 79.4(7)
O2 O3 O2_2 . 16_655 63.6(7)
O2 O3 O2 2_665 3_655 79.39(8)
O2 O3 O2 2_665 4_565 138.22(8)
O2 O3 O2 2_665 13_555 146.05(8)
O2 O3 O2 2_665 14_665 74.46(8)
O2 O3 O2 2_665 15_565 73.69(8)
O2 O3 O2 2_665 16_655 73.69(8)
O2 O3 Nd3 2_665 5_555 106.3(2)
O2 O3 Nd3 2_665 6_565 68.2(2)
O2 O3 Nd3 2_665 7_665 70.2(2)
O2 O3 Nd3 2_665 8_655 115.4(2)
O2 O3 Nd3 2_665 17_555 140.8(2)
O2 O3 Nd3 2_665 18_655 35.2(2)
O2 O3 Nd3 2_665 19_665 44.2(2)
O2 O3 Nd3 2_665 20_565 139.4(2)
O2 O3 Nd3 2_665 25_555 145.7(2)
O2 O3 Nd3 2_665 26_555 41.2(3)
O2 O3 Nd3 2_665 27_554 38.8(2)
O2 O3 Nd3 2_665 28_554 134.9(2)
O2 O3 Nd3 2_665 37_554 111.6(2)
O2 O3 Nd3 2_665 38_554 63.7(2)
O2 O3 Nd3 2_665 39_555 74.5(2)
O2 O3 Nd3 2_665 40_555 110.0(2)
O2 O3 Mo1_1 2_665 5_555 110.3(7)
O2 O3 Mo1_1 2_665 6_565 68.5(7)
O2 O3 Mo1_1 2_665 7_665 69.7(7)
O2 O3 Mo1_1 2_665 8_655 111.5(7)
O2 O3 Mo1_1 2_665 17_555 139.9(7)
O2 O3 Mo1_1 2_665 18_655 39.3(7)
O2 O3 Mo1_1 2_665 19_665 40.1(7)
O2 O3 Mo1_1 2_665 20_565 140.7(7)
O2 O3 Mo1_1 2_665 25_555 140.8(7)
O2 O3 Mo1_1 2_665 26_555 40.2(7)
O2 O3 Mo1_1 2_665 27_554 39.2(7)
O2 O3 Mo1_1 2_665 28_554 139.8(7)
O2 O3 Mo1_1 2_665 37_554 110.5(7)
O2 O3 Mo1_1 2_665 38_554 68.7(7)
O2 O3 Mo1_1 2_665 39_555 69.5(7)
O2 O3 Mo1_1 2_665 40_555 111.3(7)
O2 O3 Nd1_1 2_665 33_555 58.00(5)
O2 O3 Nd1_1 2_665 34_554 122.00(5)
O2 O3 O2_1 2_665 . 111.7(4)
O2 O3 O2_1 2_665 2_665 15.1(4)
O2 O3 O2_1 2_665 3_655 91.7(4)
O2 O3 O2_1 2_665 4_565 124.4(4)
O2 O3 O2_1 2_665 13_555 161.2(4)
O2 O3 O2_1 2_665 14_665 69.4(3)
O2 O3 O2_1 2_665 15_565 85.3(3)
O2 O3 O2_1 2_665 16_655 59.1(4)
O2 O3 O2_2 2_665 . 110.8(7)
O2 O3 O2_2 2_665 2_665 10.1(7)
O2 O3 O2_2 2_665 3_655 77.4(7)
O2 O3 O2_2 2_665 4_565 147.9(7)
O2 O3 O2_2 2_665 13_555 137.8(7)
O2 O3 O2_2 2_665 14_665 83.5(7)
O2 O3 O2_2 2_665 15_565 63.6(7)
O2 O3 O2_2 2_665 16_655 79.4(7)
O2 O3 O2 3_655 4_565 116.00(8)
O2 O3 O2 3_655 13_555 73.69(8)
O2 O3 O2 3_655 14_665 73.69(8)
O2 O3 O2 3_655 15_565 146.05(8)
O2 O3 O2 3_655 16_655 74.46(8)
O2 O3 Nd3 3_655 5_555 68.2(2)
O2 O3 Nd3 3_655 6_565 106.3(2)
O2 O3 Nd3 3_655 7_665 115.4(2)
O2 O3 Nd3 3_655 8_655 70.2(2)
O2 O3 Nd3 3_655 17_555 139.4(2)
O2 O3 Nd3 3_655 18_655 44.2(2)
O2 O3 Nd3 3_655 19_665 35.2(2)
O2 O3 Nd3 3_655 20_565 140.8(2)
O2 O3 Nd3 3_655 25_555 134.9(2)
O2 O3 Nd3 3_655 26_555 38.8(2)
O2 O3 Nd3 3_655 27_554 41.2(3)
O2 O3 Nd3 3_655 28_554 145.7(2)
O2 O3 Nd3 3_655 37_554 74.5(2)
O2 O3 Nd3 3_655 38_554 110.0(2)
O2 O3 Nd3 3_655 39_555 111.6(2)
O2 O3 Nd3 3_655 40_555 63.7(2)
O2 O3 Mo1_1 3_655 5_555 68.5(7)
O2 O3 Mo1_1 3_655 6_565 110.3(7)
O2 O3 Mo1_1 3_655 7_665 111.5(7)
O2 O3 Mo1_1 3_655 8_655 69.7(7)
O2 O3 Mo1_1 3_655 17_555 140.7(7)
O2 O3 Mo1_1 3_655 18_655 40.1(7)
O2 O3 Mo1_1 3_655 19_665 39.3(7)
O2 O3 Mo1_1 3_655 20_565 139.9(7)
O2 O3 Mo1_1 3_655 25_555 139.8(7)
O2 O3 Mo1_1 3_655 26_555 39.2(7)
O2 O3 Mo1_1 3_655 27_554 40.2(7)
O2 O3 Mo1_1 3_655 28_554 140.8(7)
O2 O3 Mo1_1 3_655 37_554 69.5(7)
O2 O3 Mo1_1 3_655 38_554 111.3(7)
O2 O3 Mo1_1 3_655 39_555 110.5(7)
O2 O3 Mo1_1 3_655 40_555 68.7(7)
O2 O3 Nd1_1 3_655 33_555 122.00(5)
O2 O3 Nd1_1 3_655 34_554 58.00(5)
O2 O3 O2_1 3_655 . 124.4(4)
O2 O3 O2_1 3_655 2_665 91.7(4)
O2 O3 O2_1 3_655 3_655 15.1(4)
O2 O3 O2_1 3_655 4_565 111.7(4)
O2 O3 O2_1 3_655 13_555 85.3(3)
O2 O3 O2_1 3_655 14_665 59.1(4)
O2 O3 O2_1 3_655 15_565 161.2(4)
O2 O3 O2_1 3_655 16_655 69.4(3)
O2 O3 O2_2 3_655 . 147.9(7)
O2 O3 O2_2 3_655 2_665 77.4(7)
O2 O3 O2_2 3_655 3_655 10.1(7)
O2 O3 O2_2 3_655 4_565 110.8(7)
O2 O3 O2_2 3_655 13_555 63.6(7)
O2 O3 O2_2 3_655 14_665 79.4(7)
O2 O3 O2_2 3_655 15_565 137.8(7)
O2 O3 O2_2 3_655 16_655 83.5(7)
O2 O3 O2 4_565 13_555 73.69(8)
O2 O3 O2 4_565 14_665 73.69(8)
O2 O3 O2 4_565 15_565 74.46(8)
O2 O3 O2 4_565 16_655 146.05(8)
O2 O3 Nd3 4_565 5_555 115.4(2)
O2 O3 Nd3 4_565 6_565 70.2(2)
O2 O3 Nd3 4_565 7_665 68.2(2)
O2 O3 Nd3 4_565 8_655 106.3(2)
O2 O3 Nd3 4_565 17_555 35.2(2)
O2 O3 Nd3 4_565 18_655 140.8(2)
O2 O3 Nd3 4_565 19_665 139.4(2)
O2 O3 Nd3 4_565 20_565 44.2(2)
O2 O3 Nd3 4_565 25_555 38.8(2)
O2 O3 Nd3 4_565 26_555 134.9(2)
O2 O3 Nd3 4_565 27_554 145.7(2)
O2 O3 Nd3 4_565 28_554 41.2(3)
O2 O3 Nd3 4_565 37_554 110.0(2)
O2 O3 Nd3 4_565 38_554 74.5(2)
O2 O3 Nd3 4_565 39_555 63.7(2)
O2 O3 Nd3 4_565 40_555 111.6(2)
O2 O3 Mo1_1 4_565 5_555 111.5(7)
O2 O3 Mo1_1 4_565 6_565 69.7(7)
O2 O3 Mo1_1 4_565 7_665 68.5(7)
O2 O3 Mo1_1 4_565 8_655 110.3(7)
O2 O3 Mo1_1 4_565 17_555 39.3(7)
O2 O3 Mo1_1 4_565 18_655 139.9(7)
O2 O3 Mo1_1 4_565 19_665 140.7(7)
O2 O3 Mo1_1 4_565 20_565 40.1(7)
O2 O3 Mo1_1 4_565 25_555 39.2(7)
O2 O3 Mo1_1 4_565 26_555 139.8(7)
O2 O3 Mo1_1 4_565 27_554 140.8(7)
O2 O3 Mo1_1 4_565 28_554 40.2(7)
O2 O3 Mo1_1 4_565 37_554 111.3(7)
O2 O3 Mo1_1 4_565 38_554 69.5(7)
O2 O3 Mo1_1 4_565 39_555 68.7(7)
O2 O3 Mo1_1 4_565 40_555 110.5(7)
O2 O3 Nd1_1 4_565 33_555 122.00(5)
O2 O3 Nd1_1 4_565 34_554 58.00(5)
O2 O3 O2_1 4_565 . 91.7(4)
O2 O3 O2_1 4_565 2_665 124.4(4)
O2 O3 O2_1 4_565 3_655 111.7(4)
O2 O3 O2_1 4_565 4_565 15.1(4)
O2 O3 O2_1 4_565 13_555 59.1(4)
O2 O3 O2_1 4_565 14_665 85.3(3)
O2 O3 O2_1 4_565 15_565 69.4(3)
O2 O3 O2_1 4_565 16_655 161.2(4)
O2 O3 O2_2 4_565 . 77.4(7)
O2 O3 O2_2 4_565 2_665 147.9(7)
O2 O3 O2_2 4_565 3_655 110.8(7)
O2 O3 O2_2 4_565 4_565 10.1(7)
O2 O3 O2_2 4_565 13_555 79.4(7)
O2 O3 O2_2 4_565 14_665 63.6(7)
O2 O3 O2_2 4_565 15_565 83.5(7)
O2 O3 O2_2 4_565 16_655 137.8(7)
O2 O3 O2 13_555 14_665 116.00(8)
O2 O3 O2 13_555 15_565 138.22(8)
O2 O3 O2 13_555 16_655 79.39(8)
O2 O3 Nd3 13_555 5_555 44.2(2)
O2 O3 Nd3 13_555 6_565 139.4(2)
O2 O3 Nd3 13_555 7_665 140.8(2)
O2 O3 Nd3 13_555 8_655 35.2(2)
O2 O3 Nd3 13_555 17_555 70.2(2)
O2 O3 Nd3 13_555 18_655 115.4(2)
O2 O3 Nd3 13_555 19_665 106.3(2)
O2 O3 Nd3 13_555 20_565 68.2(2)
O2 O3 Nd3 13_555 25_555 63.7(2)
O2 O3 Nd3 13_555 26_555 111.6(2)
O2 O3 Nd3 13_555 27_554 110.0(2)
O2 O3 Nd3 13_555 28_554 74.5(2)
O2 O3 Nd3 13_555 37_554 41.2(3)
O2 O3 Nd3 13_555 38_554 145.7(2)
O2 O3 Nd3 13_555 39_555 134.9(2)
O2 O3 Nd3 13_555 40_555 38.8(2)
O2 O3 Mo1_1 13_555 5_555 40.1(7)
O2 O3 Mo1_1 13_555 6_565 140.7(7)
O2 O3 Mo1_1 13_555 7_665 139.9(7)
O2 O3 Mo1_1 13_555 8_655 39.3(7)
O2 O3 Mo1_1 13_555 17_555 69.7(7)
O2 O3 Mo1_1 13_555 18_655 111.5(7)
O2 O3 Mo1_1 13_555 19_665 110.3(7)
O2 O3 Mo1_1 13_555 20_565 68.5(7)
O2 O3 Mo1_1 13_555 25_555 68.7(7)
O2 O3 Mo1_1 13_555 26_555 110.5(7)
O2 O3 Mo1_1 13_555 27_554 111.3(7)
O2 O3 Mo1_1 13_555 28_554 69.5(7)
O2 O3 Mo1_1 13_555 37_554 40.2(7)
O2 O3 Mo1_1 13_555 38_554 140.8(7)
O2 O3 Mo1_1 13_555 39_555 139.8(7)
O2 O3 Mo1_1 13_555 40_555 39.2(7)
O2 O3 Nd1_1 13_555 33_555 122.00(5)
O2 O3 Nd1_1 13_555 34_554 58.00(5)
O2 O3 O2_1 13_555 . 69.4(3)
O2 O3 O2_1 13_555 2_665 161.2(4)
O2 O3 O2_1 13_555 3_655 59.1(4)
O2 O3 O2_1 13_555 4_565 85.3(3)
O2 O3 O2_1 13_555 13_555 15.1(4)
O2 O3 O2_1 13_555 14_665 111.7(4)
O2 O3 O2_1 13_555 15_565 124.4(4)
O2 O3 O2_1 13_555 16_655 91.7(4)
O2 O3 O2_2 13_555 . 83.5(7)
O2 O3 O2_2 13_555 2_665 137.8(7)
O2 O3 O2_2 13_555 3_655 79.4(7)
O2 O3 O2_2 13_555 4_565 63.6(7)
O2 O3 O2_2 13_555 13_555 10.1(7)
O2 O3 O2_2 13_555 14_665 110.8(7)
O2 O3 O2_2 13_555 15_565 147.9(7)
O2 O3 O2_2 13_555 16_655 77.4(7)
O2 O3 O2 14_665 15_565 79.39(8)
O2 O3 O2 14_665 16_655 138.22(8)
O2 O3 Nd3 14_665 5_555 140.8(2)
O2 O3 Nd3 14_665 6_565 35.2(2)
O2 O3 Nd3 14_665 7_665 44.2(2)
O2 O3 Nd3 14_665 8_655 139.4(2)
O2 O3 Nd3 14_665 17_555 106.3(2)
O2 O3 Nd3 14_665 18_655 68.2(2)
O2 O3 Nd3 14_665 19_665 70.2(2)
O2 O3 Nd3 14_665 20_565 115.4(2)
O2 O3 Nd3 14_665 25_555 111.6(2)
O2 O3 Nd3 14_665 26_555 63.7(2)
O2 O3 Nd3 14_665 27_554 74.5(2)
O2 O3 Nd3 14_665 28_554 110.0(2)
O2 O3 Nd3 14_665 37_554 145.7(2)
O2 O3 Nd3 14_665 38_554 41.2(3)
O2 O3 Nd3 14_665 39_555 38.8(2)
O2 O3 Nd3 14_665 40_555 134.9(2)
O2 O3 Mo1_1 14_665 5_555 139.9(7)
O2 O3 Mo1_1 14_665 6_565 39.3(7)
O2 O3 Mo1_1 14_665 7_665 40.1(7)
O2 O3 Mo1_1 14_665 8_655 140.7(7)
O2 O3 Mo1_1 14_665 17_555 110.3(7)
O2 O3 Mo1_1 14_665 18_655 68.5(7)
O2 O3 Mo1_1 14_665 19_665 69.7(7)
O2 O3 Mo1_1 14_665 20_565 111.5(7)
O2 O3 Mo1_1 14_665 25_555 110.5(7)
O2 O3 Mo1_1 14_665 26_555 68.7(7)
O2 O3 Mo1_1 14_665 27_554 69.5(7)
O2 O3 Mo1_1 14_665 28_554 111.3(7)
O2 O3 Mo1_1 14_665 37_554 140.8(7)
O2 O3 Mo1_1 14_665 38_554 40.2(7)
O2 O3 Mo1_1 14_665 39_555 39.2(7)
O2 O3 Mo1_1 14_665 40_555 139.8(7)
O2 O3 Nd1_1 14_665 33_555 122.00(5)
O2 O3 Nd1_1 14_665 34_554 58.00(5)
O2 O3 O2_1 14_665 . 161.2(4)
O2 O3 O2_1 14_665 2_665 69.4(3)
O2 O3 O2_1 14_665 3_655 85.3(3)
O2 O3 O2_1 14_665 4_565 59.1(4)
O2 O3 O2_1 14_665 13_555 111.7(4)
O2 O3 O2_1 14_665 14_665 15.1(4)
O2 O3 O2_1 14_665 15_565 91.7(4)
O2 O3 O2_1 14_665 16_655 124.4(4)
O2 O3 O2_2 14_665 . 137.8(7)
O2 O3 O2_2 14_665 2_665 83.5(7)
O2 O3 O2_2 14_665 3_655 63.6(7)
O2 O3 O2_2 14_665 4_565 79.4(7)
O2 O3 O2_2 14_665 13_555 110.8(7)
O2 O3 O2_2 14_665 14_665 10.1(7)
O2 O3 O2_2 14_665 15_565 77.4(7)
O2 O3 O2_2 14_665 16_655 147.9(7)
O2 O3 O2 15_565 16_655 116.00(8)
O2 O3 Nd3 15_565 5_555 139.4(2)
O2 O3 Nd3 15_565 6_565 44.2(2)
O2 O3 Nd3 15_565 7_665 35.2(2)
O2 O3 Nd3 15_565 8_655 140.8(2)
O2 O3 Nd3 15_565 17_555 68.2(2)
O2 O3 Nd3 15_565 18_655 106.3(2)
O2 O3 Nd3 15_565 19_665 115.4(2)
O2 O3 Nd3 15_565 20_565 70.2(2)
O2 O3 Nd3 15_565 25_555 74.5(2)
O2 O3 Nd3 15_565 26_555 110.0(2)
O2 O3 Nd3 15_565 27_554 111.6(2)
O2 O3 Nd3 15_565 28_554 63.7(2)
O2 O3 Nd3 15_565 37_554 134.9(2)
O2 O3 Nd3 15_565 38_554 38.8(2)
O2 O3 Nd3 15_565 39_555 41.2(3)
O2 O3 Nd3 15_565 40_555 145.7(2)
O2 O3 Mo1_1 15_565 5_555 140.7(7)
O2 O3 Mo1_1 15_565 6_565 40.1(7)
O2 O3 Mo1_1 15_565 7_665 39.3(7)
O2 O3 Mo1_1 15_565 8_655 139.9(7)
O2 O3 Mo1_1 15_565 17_555 68.5(7)
O2 O3 Mo1_1 15_565 18_655 110.3(7)
O2 O3 Mo1_1 15_565 19_665 111.5(7)
O2 O3 Mo1_1 15_565 20_565 69.7(7)
O2 O3 Mo1_1 15_565 25_555 69.5(7)
O2 O3 Mo1_1 15_565 26_555 111.3(7)
O2 O3 Mo1_1 15_565 27_554 110.5(7)
O2 O3 Mo1_1 15_565 28_554 68.7(7)
O2 O3 Mo1_1 15_565 37_554 139.8(7)
O2 O3 Mo1_1 15_565 38_554 39.2(7)
O2 O3 Mo1_1 15_565 39_555 40.2(7)
O2 O3 Mo1_1 15_565 40_555 140.8(7)
O2 O3 Nd1_1 15_565 33_555 58.00(5)
O2 O3 Nd1_1 15_565 34_554 122.00(5)
O2 O3 O2_1 15_565 . 85.3(3)
O2 O3 O2_1 15_565 2_665 59.1(4)
O2 O3 O2_1 15_565 3_655 161.2(4)
O2 O3 O2_1 15_565 4_565 69.4(3)
O2 O3 O2_1 15_565 13_555 124.4(4)
O2 O3 O2_1 15_565 14_665 91.7(4)
O2 O3 O2_1 15_565 15_565 15.1(4)
O2 O3 O2_1 15_565 16_655 111.7(4)
O2 O3 O2_2 15_565 . 63.6(7)
O2 O3 O2_2 15_565 2_665 79.4(7)
O2 O3 O2_2 15_565 3_655 137.8(7)
O2 O3 O2_2 15_565 4_565 83.5(7)
O2 O3 O2_2 15_565 13_555 147.9(7)
O2 O3 O2_2 15_565 14_665 77.4(7)
O2 O3 O2_2 15_565 15_565 10.1(7)
O2 O3 O2_2 15_565 16_655 110.8(7)
O2 O3 Nd3 16_655 5_555 35.2(2)
O2 O3 Nd3 16_655 6_565 140.8(2)
O2 O3 Nd3 16_655 7_665 139.4(2)
O2 O3 Nd3 16_655 8_655 44.2(2)
O2 O3 Nd3 16_655 17_555 115.4(2)
O2 O3 Nd3 16_655 18_655 70.2(2)
O2 O3 Nd3 16_655 19_665 68.2(2)
O2 O3 Nd3 16_655 20_565 106.3(2)
O2 O3 Nd3 16_655 25_555 110.0(2)
O2 O3 Nd3 16_655 26_555 74.5(2)
O2 O3 Nd3 16_655 27_554 63.7(2)
O2 O3 Nd3 16_655 28_554 111.6(2)
O2 O3 Nd3 16_655 37_554 38.8(2)
O2 O3 Nd3 16_655 38_554 134.9(2)
O2 O3 Nd3 16_655 39_555 145.7(2)
O2 O3 Nd3 16_655 40_555 41.2(3)
O2 O3 Mo1_1 16_655 5_555 39.3(7)
O2 O3 Mo1_1 16_655 6_565 139.9(7)
O2 O3 Mo1_1 16_655 7_665 140.7(7)
O2 O3 Mo1_1 16_655 8_655 40.1(7)
O2 O3 Mo1_1 16_655 17_555 111.5(7)
O2 O3 Mo1_1 16_655 18_655 69.7(7)
O2 O3 Mo1_1 16_655 19_665 68.5(7)
O2 O3 Mo1_1 16_655 20_565 110.3(7)
O2 O3 Mo1_1 16_655 25_555 111.3(7)
O2 O3 Mo1_1 16_655 26_555 69.5(7)
O2 O3 Mo1_1 16_655 27_554 68.7(7)
O2 O3 Mo1_1 16_655 28_554 110.5(7)
O2 O3 Mo1_1 16_655 37_554 39.2(7)
O2 O3 Mo1_1 16_655 38_554 139.8(7)
O2 O3 Mo1_1 16_655 39_555 140.8(7)
O2 O3 Mo1_1 16_655 40_555 40.2(7)
O2 O3 Nd1_1 16_655 33_555 58.00(5)
O2 O3 Nd1_1 16_655 34_554 122.00(5)
O2 O3 O2_1 16_655 . 59.1(4)
O2 O3 O2_1 16_655 2_665 85.3(3)
O2 O3 O2_1 16_655 3_655 69.4(3)
O2 O3 O2_1 16_655 4_565 161.2(4)
O2 O3 O2_1 16_655 13_555 91.7(4)
O2 O3 O2_1 16_655 14_665 124.4(4)
O2 O3 O2_1 16_655 15_565 111.7(4)
O2 O3 O2_1 16_655 16_655 15.1(4)
O2 O3 O2_2 16_655 . 79.4(7)
O2 O3 O2_2 16_655 2_665 63.6(7)
O2 O3 O2_2 16_655 3_655 83.5(7)
O2 O3 O2_2 16_655 4_565 137.8(7)
O2 O3 O2_2 16_655 13_555 77.4(7)
O2 O3 O2_2 16_655 14_665 147.9(7)
O2 O3 O2_2 16_655 15_565 110.8(7)
O2 O3 O2_2 16_655 16_655 10.1(7)
Nd3 O3 Nd3 5_555 6_565 173.3(3)
Nd3 O3 Nd3 5_555 7_665 173.7(3)
Nd3 O3 Nd3 5_555 8_655 9.2(3)
Nd3 O3 Nd3 5_555 17_555 96.9(3)
Nd3 O3 Nd3 5_555 18_655 89.8(3)
Nd3 O3 Nd3 5_555 19_665 83.5(3)
Nd3 O3 Nd3 5_555 20_565 89.8(3)
Nd3 O3 Nd3 5_555 25_555 89.8(3)
Nd3 O3 Nd3 5_555 26_555 90.6(3)
Nd3 O3 Nd3 5_555 27_554 82.7(3)
Nd3 O3 Nd3 5_555 28_554 96.9(3)
Nd3 O3 Nd3 5_555 37_554 7.2(3)
Nd3 O3 Nd3 5_555 38_554 169.9(3)
Nd3 O3 Nd3 5_555 39_555 179.1(3)
Nd3 O3 Nd3 5_555 40_555 7.2(3)
Nd3 O3 Mo1_1 5_555 5_555 4.1(8)
Nd3 O3 Mo1_1 5_555 6_565 174.8(8)
Nd3 O3 Mo1_1 5_555 7_665 175.9(8)
Nd3 O3 Mo1_1 5_555 8_655 5.2(8)
Nd3 O3 Mo1_1 5_555 17_555 94.1(8)
Nd3 O3 Mo1_1 5_555 18_655 87.4(8)
Nd3 O3 Mo1_1 5_555 19_665 85.9(8)
Nd3 O3 Mo1_1 5_555 20_565 92.6(8)
Nd3 O3 Mo1_1 5_555 25_555 93.4(7)
Nd3 O3 Mo1_1 5_555 26_555 86.7(7)
Nd3 O3 Mo1_1 5_555 27_554 86.6(7)
Nd3 O3 Mo1_1 5_555 28_554 93.3(7)
Nd3 O3 Mo1_1 5_555 37_554 4.2(7)
Nd3 O3 Mo1_1 5_555 38_554 174.9(7)
Nd3 O3 Mo1_1 5_555 39_555 175.8(7)
Nd3 O3 Mo1_1 5_555 40_555 5.1(7)
Nd3 O3 Nd1_1 5_555 33_555 86.85(19)
Nd3 O3 Nd1_1 5_555 34_554 93.15(19)
Nd3 O3 O2_1 5_555 . 56.3(4)
Nd3 O3 O2_1 5_555 2_665 119.6(4)
Nd3 O3 O2_1 5_555 3_655 55.6(4)
Nd3 O3 O2_1 5_555 4_565 128.8(4)
Nd3 O3 O2_1 5_555 13_555 57.2(5)
Nd3 O3 O2_1 5_555 14_665 127.1(5)
Nd3 O3 O2_1 5_555 15_565 127.4(5)
Nd3 O3 O2_1 5_555 16_655 48.0(5)
Nd3 O3 O2_2 5_555 . 79.7(7)
Nd3 O3 O2_2 5_555 2_665 96.5(7)
Nd3 O3 O2_2 5_555 3_655 78.2(7)
Nd3 O3 O2_2 5_555 4_565 105.7(7)
Nd3 O3 O2_2 5_555 13_555 42.7(7)
Nd3 O3 O2_2 5_555 14_665 143.2(7)
Nd3 O3 O2_2 5_555 15_565 139.3(7)
Nd3 O3 O2_2 5_555 16_655 34.6(7)
Nd3 O3 Nd3 6_565 7_665 9.2(3)
Nd3 O3 Nd3 6_565 8_655 173.7(3)
Nd3 O3 Nd3 6_565 17_555 89.8(3)
Nd3 O3 Nd3 6_565 18_655 83.5(3)
Nd3 O3 Nd3 6_565 19_665 89.8(3)
Nd3 O3 Nd3 6_565 20_565 96.9(3)
Nd3 O3 Nd3 6_565 25_555 96.9(3)
Nd3 O3 Nd3 6_565 26_555 82.7(3)
Nd3 O3 Nd3 6_565 27_554 90.6(3)
Nd3 O3 Nd3 6_565 28_554 89.8(3)
Nd3 O3 Nd3 6_565 37_554 179.1(3)
Nd3 O3 Nd3 6_565 38_554 7.2(3)
Nd3 O3 Nd3 6_565 39_555 7.2(3)
Nd3 O3 Nd3 6_565 40_555 169.9(3)
Nd3 O3 Mo1_1 6_565 5_555 174.8(8)
Nd3 O3 Mo1_1 6_565 6_565 4.1(8)
Nd3 O3 Mo1_1 6_565 7_665 5.2(8)
Nd3 O3 Mo1_1 6_565 8_655 175.9(8)
Nd3 O3 Mo1_1 6_565 17_555 92.6(8)
Nd3 O3 Mo1_1 6_565 18_655 85.9(8)
Nd3 O3 Mo1_1 6_565 19_665 87.4(8)
Nd3 O3 Mo1_1 6_565 20_565 94.1(8)
Nd3 O3 Mo1_1 6_565 25_555 93.3(7)
Nd3 O3 Mo1_1 6_565 26_555 86.6(7)
Nd3 O3 Mo1_1 6_565 27_554 86.7(7)
Nd3 O3 Mo1_1 6_565 28_554 93.4(7)
Nd3 O3 Mo1_1 6_565 37_554 175.8(7)
Nd3 O3 Mo1_1 6_565 38_554 5.1(7)
Nd3 O3 Mo1_1 6_565 39_555 4.2(7)
Nd3 O3 Mo1_1 6_565 40_555 174.9(7)
Nd3 O3 Nd1_1 6_565 33_555 93.15(19)
Nd3 O3 Nd1_1 6_565 34_554 86.85(19)
Nd3 O3 O2_1 6_565 . 128.8(4)
Nd3 O3 O2_1 6_565 2_665 55.6(4)
Nd3 O3 O2_1 6_565 3_655 119.6(4)
Nd3 O3 O2_1 6_565 4_565 56.3(4)
Nd3 O3 O2_1 6_565 13_555 127.4(5)
Nd3 O3 O2_1 6_565 14_665 48.0(5)
Nd3 O3 O2_1 6_565 15_565 57.2(5)
Nd3 O3 O2_1 6_565 16_655 127.1(5)
Nd3 O3 O2_2 6_565 . 105.7(7)
Nd3 O3 O2_2 6_565 2_665 78.2(7)
Nd3 O3 O2_2 6_565 3_655 96.5(7)
Nd3 O3 O2_2 6_565 4_565 79.7(7)
Nd3 O3 O2_2 6_565 13_555 139.3(7)
Nd3 O3 O2_2 6_565 14_665 34.6(7)
Nd3 O3 O2_2 6_565 15_565 42.7(7)
Nd3 O3 O2_2 6_565 16_655 143.2(7)
Nd3 O3 Nd3 7_665 8_655 173.3(3)
Nd3 O3 Nd3 7_665 17_555 83.5(3)
Nd3 O3 Nd3 7_665 18_655 89.8(3)
Nd3 O3 Nd3 7_665 19_665 96.9(3)
Nd3 O3 Nd3 7_665 20_565 89.8(3)
Nd3 O3 Nd3 7_665 25_555 90.6(3)
Nd3 O3 Nd3 7_665 26_555 89.8(3)
Nd3 O3 Nd3 7_665 27_554 96.9(3)
Nd3 O3 Nd3 7_665 28_554 82.7(3)
Nd3 O3 Nd3 7_665 37_554 169.9(3)
Nd3 O3 Nd3 7_665 38_554 7.2(3)
Nd3 O3 Nd3 7_665 39_555 7.2(3)
Nd3 O3 Nd3 7_665 40_555 179.1(3)
Nd3 O3 Mo1_1 7_665 5_555 175.9(8)
Nd3 O3 Mo1_1 7_665 6_565 5.2(8)
Nd3 O3 Mo1_1 7_665 7_665 4.1(8)
Nd3 O3 Mo1_1 7_665 8_655 174.8(8)
Nd3 O3 Mo1_1 7_665 17_555 85.9(8)
Nd3 O3 Mo1_1 7_665 18_655 92.6(8)
Nd3 O3 Mo1_1 7_665 19_665 94.1(8)
Nd3 O3 Mo1_1 7_665 20_565 87.4(8)
Nd3 O3 Mo1_1 7_665 25_555 86.7(7)
Nd3 O3 Mo1_1 7_665 26_555 93.4(7)
Nd3 O3 Mo1_1 7_665 27_554 93.3(7)
Nd3 O3 Mo1_1 7_665 28_554 86.6(7)
Nd3 O3 Mo1_1 7_665 37_554 174.9(7)
Nd3 O3 Mo1_1 7_665 38_554 4.2(7)
Nd3 O3 Mo1_1 7_665 39_555 5.1(7)
Nd3 O3 Mo1_1 7_665 40_555 175.8(7)
Nd3 O3 Nd1_1 7_665 33_555 86.85(19)
Nd3 O3 Nd1_1 7_665 34_554 93.15(19)
Nd3 O3 O2_1 7_665 . 119.6(4)
Nd3 O3 O2_1 7_665 2_665 56.3(4)
Nd3 O3 O2_1 7_665 3_655 128.8(4)
Nd3 O3 O2_1 7_665 4_565 55.6(4)
Nd3 O3 O2_1 7_665 13_555 127.1(5)
Nd3 O3 O2_1 7_665 14_665 57.2(5)
Nd3 O3 O2_1 7_665 15_565 48.0(5)
Nd3 O3 O2_1 7_665 16_655 127.4(5)
Nd3 O3 O2_2 7_665 . 96.5(7)
Nd3 O3 O2_2 7_665 2_665 79.7(7)
Nd3 O3 O2_2 7_665 3_655 105.7(7)
Nd3 O3 O2_2 7_665 4_565 78.2(7)
Nd3 O3 O2_2 7_665 13_555 143.2(7)
Nd3 O3 O2_2 7_665 14_665 42.7(7)
Nd3 O3 O2_2 7_665 15_565 34.6(7)
Nd3 O3 O2_2 7_665 16_655 139.3(7)
Nd3 O3 Nd3 8_655 17_555 89.8(3)
Nd3 O3 Nd3 8_655 18_655 96.9(3)
Nd3 O3 Nd3 8_655 19_665 89.8(3)
Nd3 O3 Nd3 8_655 20_565 83.5(3)
Nd3 O3 Nd3 8_655 25_555 82.7(3)
Nd3 O3 Nd3 8_655 26_555 96.9(3)
Nd3 O3 Nd3 8_655 27_554 89.8(3)
Nd3 O3 Nd3 8_655 28_554 90.6(3)
Nd3 O3 Nd3 8_655 37_554 7.2(3)
Nd3 O3 Nd3 8_655 38_554 179.1(3)
Nd3 O3 Nd3 8_655 39_555 169.9(3)
Nd3 O3 Nd3 8_655 40_555 7.2(3)
Nd3 O3 Mo1_1 8_655 5_555 5.2(8)
Nd3 O3 Mo1_1 8_655 6_565 175.9(8)
Nd3 O3 Mo1_1 8_655 7_665 174.8(8)
Nd3 O3 Mo1_1 8_655 8_655 4.1(8)
Nd3 O3 Mo1_1 8_655 17_555 87.4(8)
Nd3 O3 Mo1_1 8_655 18_655 94.1(8)
Nd3 O3 Mo1_1 8_655 19_665 92.6(8)
Nd3 O3 Mo1_1 8_655 20_565 85.9(8)
Nd3 O3 Mo1_1 8_655 25_555 86.6(7)
Nd3 O3 Mo1_1 8_655 26_555 93.3(7)
Nd3 O3 Mo1_1 8_655 27_554 93.4(7)
Nd3 O3 Mo1_1 8_655 28_554 86.7(7)
Nd3 O3 Mo1_1 8_655 37_554 5.1(7)
Nd3 O3 Mo1_1 8_655 38_554 175.8(7)
Nd3 O3 Mo1_1 8_655 39_555 174.9(7)
Nd3 O3 Mo1_1 8_655 40_555 4.2(7)
Nd3 O3 Nd1_1 8_655 33_555 93.15(19)
Nd3 O3 Nd1_1 8_655 34_554 86.85(19)
Nd3 O3 O2_1 8_655 . 55.6(4)
Nd3 O3 O2_1 8_655 2_665 128.8(4)
Nd3 O3 O2_1 8_655 3_655 56.3(4)
Nd3 O3 O2_1 8_655 4_565 119.6(4)
Nd3 O3 O2_1 8_655 13_555 48.0(5)
Nd3 O3 O2_1 8_655 14_665 127.4(5)
Nd3 O3 O2_1 8_655 15_565 127.1(5)
Nd3 O3 O2_1 8_655 16_655 57.2(5)
Nd3 O3 O2_2 8_655 . 78.2(7)
Nd3 O3 O2_2 8_655 2_665 105.7(7)
Nd3 O3 O2_2 8_655 3_655 79.7(7)
Nd3 O3 O2_2 8_655 4_565 96.5(7)
Nd3 O3 O2_2 8_655 13_555 34.6(7)
Nd3 O3 O2_2 8_655 14_665 139.3(7)
Nd3 O3 O2_2 8_655 15_565 143.2(7)
Nd3 O3 O2_2 8_655 16_655 42.7(7)
Nd3 O3 Nd3 17_555 18_655 173.3(3)
Nd3 O3 Nd3 17_555 19_665 173.7(3)
Nd3 O3 Nd3 17_555 20_565 9.2(3)
Nd3 O3 Nd3 17_555 25_555 7.2(3)
Nd3 O3 Nd3 17_555 26_555 169.9(3)
Nd3 O3 Nd3 17_555 27_554 179.1(3)
Nd3 O3 Nd3 17_555 28_554 7.2(3)
Nd3 O3 Nd3 17_555 37_554 89.8(3)
Nd3 O3 Nd3 17_555 38_554 90.6(3)
Nd3 O3 Nd3 17_555 39_555 82.7(3)
Nd3 O3 Nd3 17_555 40_555 96.9(3)
Nd3 O3 Mo1_1 17_555 5_555 94.1(8)
Nd3 O3 Mo1_1 17_555 6_565 87.4(8)
Nd3 O3 Mo1_1 17_555 7_665 85.9(8)
Nd3 O3 Mo1_1 17_555 8_655 92.6(8)
Nd3 O3 Mo1_1 17_555 17_555 4.1(8)
Nd3 O3 Mo1_1 17_555 18_655 174.8(8)
Nd3 O3 Mo1_1 17_555 19_665 175.9(8)
Nd3 O3 Mo1_1 17_555 20_565 5.2(8)
Nd3 O3 Mo1_1 17_555 25_555 4.2(7)
Nd3 O3 Mo1_1 17_555 26_555 174.9(7)
Nd3 O3 Mo1_1 17_555 27_554 175.8(7)
Nd3 O3 Mo1_1 17_555 28_554 5.1(7)
Nd3 O3 Mo1_1 17_555 37_554 93.4(7)
Nd3 O3 Mo1_1 17_555 38_554 86.7(7)
Nd3 O3 Mo1_1 17_555 39_555 86.6(7)
Nd3 O3 Mo1_1 17_555 40_555 93.3(7)
Nd3 O3 Nd1_1 17_555 33_555 93.15(19)
Nd3 O3 Nd1_1 17_555 34_554 86.85(19)
Nd3 O3 O2_1 17_555 . 57.2(5)
Nd3 O3 O2_1 17_555 2_665 127.1(5)
Nd3 O3 O2_1 17_555 3_655 127.4(5)
Nd3 O3 O2_1 17_555 4_565 48.0(5)
Nd3 O3 O2_1 17_555 13_555 56.3(4)
Nd3 O3 O2_1 17_555 14_665 119.6(4)
Nd3 O3 O2_1 17_555 15_565 55.6(4)
Nd3 O3 O2_1 17_555 16_655 128.8(4)
Nd3 O3 O2_2 17_555 . 42.7(7)
Nd3 O3 O2_2 17_555 2_665 143.2(7)
Nd3 O3 O2_2 17_555 3_655 139.3(7)
Nd3 O3 O2_2 17_555 4_565 34.6(7)
Nd3 O3 O2_2 17_555 13_555 79.7(7)
Nd3 O3 O2_2 17_555 14_665 96.5(7)
Nd3 O3 O2_2 17_555 15_565 78.2(7)
Nd3 O3 O2_2 17_555 16_655 105.7(7)
Nd3 O3 Nd3 18_655 19_665 9.2(3)
Nd3 O3 Nd3 18_655 20_565 173.7(3)
Nd3 O3 Nd3 18_655 25_555 179.1(3)
Nd3 O3 Nd3 18_655 26_555 7.2(3)
Nd3 O3 Nd3 18_655 27_554 7.2(3)
Nd3 O3 Nd3 18_655 28_554 169.9(3)
Nd3 O3 Nd3 18_655 37_554 96.9(3)
Nd3 O3 Nd3 18_655 38_554 82.7(3)
Nd3 O3 Nd3 18_655 39_555 90.6(3)
Nd3 O3 Nd3 18_655 40_555 89.8(3)
Nd3 O3 Mo1_1 18_655 5_555 92.6(8)
Nd3 O3 Mo1_1 18_655 6_565 85.9(8)
Nd3 O3 Mo1_1 18_655 7_665 87.4(8)
Nd3 O3 Mo1_1 18_655 8_655 94.1(8)
Nd3 O3 Mo1_1 18_655 17_555 174.8(8)
Nd3 O3 Mo1_1 18_655 18_655 4.1(8)
Nd3 O3 Mo1_1 18_655 19_665 5.2(8)
Nd3 O3 Mo1_1 18_655 20_565 175.9(8)
Nd3 O3 Mo1_1 18_655 25_555 175.8(7)
Nd3 O3 Mo1_1 18_655 26_555 5.1(7)
Nd3 O3 Mo1_1 18_655 27_554 4.2(7)
Nd3 O3 Mo1_1 18_655 28_554 174.9(7)
Nd3 O3 Mo1_1 18_655 37_554 93.3(7)
Nd3 O3 Mo1_1 18_655 38_554 86.6(7)
Nd3 O3 Mo1_1 18_655 39_555 86.7(7)
Nd3 O3 Mo1_1 18_655 40_555 93.4(7)
Nd3 O3 Nd1_1 18_655 33_555 86.85(19)
Nd3 O3 Nd1_1 18_655 34_554 93.15(19)
Nd3 O3 O2_1 18_655 . 127.4(5)
Nd3 O3 O2_1 18_655 2_665 48.0(5)
Nd3 O3 O2_1 18_655 3_655 57.2(5)
Nd3 O3 O2_1 18_655 4_565 127.1(5)
Nd3 O3 O2_1 18_655 13_555 128.8(4)
Nd3 O3 O2_1 18_655 14_665 55.6(4)
Nd3 O3 O2_1 18_655 15_565 119.6(4)
Nd3 O3 O2_1 18_655 16_655 56.3(4)
Nd3 O3 O2_2 18_655 . 139.3(7)
Nd3 O3 O2_2 18_655 2_665 34.6(7)
Nd3 O3 O2_2 18_655 3_655 42.7(7)
Nd3 O3 O2_2 18_655 4_565 143.2(7)
Nd3 O3 O2_2 18_655 13_555 105.7(7)
Nd3 O3 O2_2 18_655 14_665 78.2(7)
Nd3 O3 O2_2 18_655 15_565 96.5(7)
Nd3 O3 O2_2 18_655 16_655 79.7(7)
Nd3 O3 Nd3 19_665 20_565 173.3(3)
Nd3 O3 Nd3 19_665 25_555 169.9(3)
Nd3 O3 Nd3 19_665 26_555 7.2(3)
Nd3 O3 Nd3 19_665 27_554 7.2(3)
Nd3 O3 Nd3 19_665 28_554 179.1(3)
Nd3 O3 Nd3 19_665 37_554 90.6(3)
Nd3 O3 Nd3 19_665 38_554 89.8(3)
Nd3 O3 Nd3 19_665 39_555 96.9(3)
Nd3 O3 Nd3 19_665 40_555 82.7(3)
Nd3 O3 Mo1_1 19_665 5_555 85.9(8)
Nd3 O3 Mo1_1 19_665 6_565 92.6(8)
Nd3 O3 Mo1_1 19_665 7_665 94.1(8)
Nd3 O3 Mo1_1 19_665 8_655 87.4(8)
Nd3 O3 Mo1_1 19_665 17_555 175.9(8)
Nd3 O3 Mo1_1 19_665 18_655 5.2(8)
Nd3 O3 Mo1_1 19_665 19_665 4.1(8)
Nd3 O3 Mo1_1 19_665 20_565 174.8(8)
Nd3 O3 Mo1_1 19_665 25_555 174.9(7)
Nd3 O3 Mo1_1 19_665 26_555 4.2(7)
Nd3 O3 Mo1_1 19_665 27_554 5.1(7)
Nd3 O3 Mo1_1 19_665 28_554 175.8(7)
Nd3 O3 Mo1_1 19_665 37_554 86.7(7)
Nd3 O3 Mo1_1 19_665 38_554 93.4(7)
Nd3 O3 Mo1_1 19_665 39_555 93.3(7)
Nd3 O3 Mo1_1 19_665 40_555 86.6(7)
Nd3 O3 Nd1_1 19_665 33_555 93.15(19)
Nd3 O3 Nd1_1 19_665 34_554 86.85(19)
Nd3 O3 O2_1 19_665 . 127.1(5)
Nd3 O3 O2_1 19_665 2_665 57.2(5)
Nd3 O3 O2_1 19_665 3_655 48.0(5)
Nd3 O3 O2_1 19_665 4_565 127.4(5)
Nd3 O3 O2_1 19_665 13_555 119.6(4)
Nd3 O3 O2_1 19_665 14_665 56.3(4)
Nd3 O3 O2_1 19_665 15_565 128.8(4)
Nd3 O3 O2_1 19_665 16_655 55.6(4)
Nd3 O3 O2_2 19_665 . 143.2(7)
Nd3 O3 O2_2 19_665 2_665 42.7(7)
Nd3 O3 O2_2 19_665 3_655 34.6(7)
Nd3 O3 O2_2 19_665 4_565 139.3(7)
Nd3 O3 O2_2 19_665 13_555 96.5(7)
Nd3 O3 O2_2 19_665 14_665 79.7(7)
Nd3 O3 O2_2 19_665 15_565 105.7(7)
Nd3 O3 O2_2 19_665 16_655 78.2(7)
Nd3 O3 Nd3 20_565 25_555 7.2(3)
Nd3 O3 Nd3 20_565 26_555 179.1(3)
Nd3 O3 Nd3 20_565 27_554 169.9(3)
Nd3 O3 Nd3 20_565 28_554 7.2(3)
Nd3 O3 Nd3 20_565 37_554 82.7(3)
Nd3 O3 Nd3 20_565 38_554 96.9(3)
Nd3 O3 Nd3 20_565 39_555 89.8(3)
Nd3 O3 Nd3 20_565 40_555 90.6(3)
Nd3 O3 Mo1_1 20_565 5_555 87.4(8)
Nd3 O3 Mo1_1 20_565 6_565 94.1(8)
Nd3 O3 Mo1_1 20_565 7_665 92.6(8)
Nd3 O3 Mo1_1 20_565 8_655 85.9(8)
Nd3 O3 Mo1_1 20_565 17_555 5.2(8)
Nd3 O3 Mo1_1 20_565 18_655 175.9(8)
Nd3 O3 Mo1_1 20_565 19_665 174.8(8)
Nd3 O3 Mo1_1 20_565 20_565 4.1(8)
Nd3 O3 Mo1_1 20_565 25_555 5.1(7)
Nd3 O3 Mo1_1 20_565 26_555 175.8(7)
Nd3 O3 Mo1_1 20_565 27_554 174.9(7)
Nd3 O3 Mo1_1 20_565 28_554 4.2(7)
Nd3 O3 Mo1_1 20_565 37_554 86.6(7)
Nd3 O3 Mo1_1 20_565 38_554 93.3(7)
Nd3 O3 Mo1_1 20_565 39_555 93.4(7)
Nd3 O3 Mo1_1 20_565 40_555 86.7(7)
Nd3 O3 Nd1_1 20_565 33_555 86.85(19)
Nd3 O3 Nd1_1 20_565 34_554 93.15(19)
Nd3 O3 O2_1 20_565 . 48.0(5)
Nd3 O3 O2_1 20_565 2_665 127.4(5)
Nd3 O3 O2_1 20_565 3_655 127.1(5)
Nd3 O3 O2_1 20_565 4_565 57.2(5)
Nd3 O3 O2_1 20_565 13_555 55.6(4)
Nd3 O3 O2_1 20_565 14_665 128.8(4)
Nd3 O3 O2_1 20_565 15_565 56.3(4)
Nd3 O3 O2_1 20_565 16_655 119.6(4)
Nd3 O3 O2_2 20_565 . 34.6(7)
Nd3 O3 O2_2 20_565 2_665 139.3(7)
Nd3 O3 O2_2 20_565 3_655 143.2(7)
Nd3 O3 O2_2 20_565 4_565 42.7(7)
Nd3 O3 O2_2 20_565 13_555 78.2(7)
Nd3 O3 O2_2 20_565 14_665 105.7(7)
Nd3 O3 O2_2 20_565 15_565 79.7(7)
Nd3 O3 O2_2 20_565 16_655 96.5(7)
Nd3 O3 Nd3 25_555 26_555 172.0(4)
Nd3 O3 Nd3 25_555 27_554 172.5(3)
Nd3 O3 Nd3 25_555 28_554 11.0(3)
Nd3 O3 Nd3 25_555 37_554 82.8(3)
Nd3 O3 Nd3 25_555 38_554 97.8(3)
Nd3 O3 Nd3 25_555 39_555 89.7(3)
Nd3 O3 Nd3 25_555 40_555 89.7(3)
Nd3 O3 Mo1_1 25_555 5_555 87.0(8)
Nd3 O3 Mo1_1 25_555 6_565 94.5(8)
Nd3 O3 Mo1_1 25_555 7_665 93.0(8)
Nd3 O3 Mo1_1 25_555 8_655 85.5(8)
Nd3 O3 Mo1_1 25_555 17_555 6.0(8)
Nd3 O3 Mo1_1 25_555 18_655 175.0(8)
Nd3 O3 Mo1_1 25_555 19_665 174.0(8)
Nd3 O3 Mo1_1 25_555 20_565 5.0(8)
Nd3 O3 Mo1_1 25_555 25_555 5.0(7)
Nd3 O3 Mo1_1 25_555 26_555 174.0(7)
Nd3 O3 Mo1_1 25_555 27_554 175.0(7)
Nd3 O3 Mo1_1 25_555 28_554 6.0(7)
Nd3 O3 Mo1_1 25_555 37_554 86.3(7)
Nd3 O3 Mo1_1 25_555 38_554 93.8(7)
Nd3 O3 Mo1_1 25_555 39_555 93.7(7)
Nd3 O3 Mo1_1 25_555 40_555 86.2(7)
Nd3 O3 Nd1_1 25_555 33_555 94.0(3)
Nd3 O3 Nd1_1 25_555 34_554 86.0(3)
Nd3 O3 O2_1 25_555 . 53.0(5)
Nd3 O3 O2_1 25_555 2_665 132.9(5)
Nd3 O3 O2_1 25_555 3_655 121.9(5)
Nd3 O3 O2_1 25_555 4_565 52.6(5)
Nd3 O3 O2_1 25_555 13_555 50.4(4)
Nd3 O3 O2_1 25_555 14_665 124.0(4)
Nd3 O3 O2_1 25_555 15_565 61.3(4)
Nd3 O3 O2_1 25_555 16_655 123.9(4)
Nd3 O3 O2_2 25_555 . 41.5(7)
Nd3 O3 O2_2 25_555 2_665 146.3(7)
Nd3 O3 O2_2 25_555 3_655 136.4(7)
Nd3 O3 O2_2 25_555 4_565 36.2(7)
Nd3 O3 O2_2 25_555 13_555 73.5(7)
Nd3 O3 O2_2 25_555 14_665 101.6(7)
Nd3 O3 O2_2 25_555 15_565 84.3(7)
Nd3 O3 O2_2 25_555 16_655 100.5(7)
Nd3 O3 Nd3 26_555 27_554 11.0(3)
Nd3 O3 Nd3 26_555 28_554 172.5(3)
Nd3 O3 Nd3 26_555 37_554 97.8(3)
Nd3 O3 Nd3 26_555 38_554 82.8(3)
Nd3 O3 Nd3 26_555 39_555 89.7(3)
Nd3 O3 Nd3 26_555 40_555 89.7(3)
Nd3 O3 Mo1_1 26_555 5_555 93.0(8)
Nd3 O3 Mo1_1 26_555 6_565 85.5(8)
Nd3 O3 Mo1_1 26_555 7_665 87.0(8)
Nd3 O3 Mo1_1 26_555 8_655 94.5(8)
Nd3 O3 Mo1_1 26_555 17_555 174.0(8)
Nd3 O3 Mo1_1 26_555 18_655 5.0(8)
Nd3 O3 Mo1_1 26_555 19_665 6.0(8)
Nd3 O3 Mo1_1 26_555 20_565 175.0(8)
Nd3 O3 Mo1_1 26_555 25_555 174.0(7)
Nd3 O3 Mo1_1 26_555 26_555 5.0(7)
Nd3 O3 Mo1_1 26_555 27_554 6.0(7)
Nd3 O3 Mo1_1 26_555 28_554 175.0(7)
Nd3 O3 Mo1_1 26_555 37_554 93.8(7)
Nd3 O3 Mo1_1 26_555 38_554 86.3(7)
Nd3 O3 Mo1_1 26_555 39_555 86.2(7)
Nd3 O3 Mo1_1 26_555 40_555 93.7(7)
Nd3 O3 Nd1_1 26_555 33_555 94.0(3)
Nd3 O3 Nd1_1 26_555 34_554 86.0(3)
Nd3 O3 O2_1 26_555 . 132.9(5)
Nd3 O3 O2_1 26_555 2_665 53.0(5)
Nd3 O3 O2_1 26_555 3_655 52.6(5)
Nd3 O3 O2_1 26_555 4_565 121.9(5)
Nd3 O3 O2_1 26_555 13_555 124.0(4)
Nd3 O3 O2_1 26_555 14_665 50.4(4)
Nd3 O3 O2_1 26_555 15_565 123.9(4)
Nd3 O3 O2_1 26_555 16_655 61.3(4)
Nd3 O3 O2_2 26_555 . 146.3(7)
Nd3 O3 O2_2 26_555 2_665 41.5(7)
Nd3 O3 O2_2 26_555 3_655 36.2(7)
Nd3 O3 O2_2 26_555 4_565 136.4(7)
Nd3 O3 O2_2 26_555 13_555 101.6(7)
Nd3 O3 O2_2 26_555 14_665 73.5(7)
Nd3 O3 O2_2 26_555 15_565 100.5(7)
Nd3 O3 O2_2 26_555 16_655 84.3(7)
Nd3 O3 Nd3 27_554 28_554 172.0(4)
Nd3 O3 Nd3 27_554 37_554 89.7(3)
Nd3 O3 Nd3 27_554 38_554 89.7(3)
Nd3 O3 Nd3 27_554 39_555 97.8(3)
Nd3 O3 Nd3 27_554 40_555 82.8(3)
Nd3 O3 Mo1_1 27_554 5_555 85.5(8)
Nd3 O3 Mo1_1 27_554 6_565 93.0(8)
Nd3 O3 Mo1_1 27_554 7_665 94.5(8)
Nd3 O3 Mo1_1 27_554 8_655 87.0(8)
Nd3 O3 Mo1_1 27_554 17_555 175.0(8)
Nd3 O3 Mo1_1 27_554 18_655 6.0(8)
Nd3 O3 Mo1_1 27_554 19_665 5.0(8)
Nd3 O3 Mo1_1 27_554 20_565 174.0(8)
Nd3 O3 Mo1_1 27_554 25_555 175.0(7)
Nd3 O3 Mo1_1 27_554 26_555 6.0(7)
Nd3 O3 Mo1_1 27_554 27_554 5.0(7)
Nd3 O3 Mo1_1 27_554 28_554 174.0(7)
Nd3 O3 Mo1_1 27_554 37_554 86.2(7)
Nd3 O3 Mo1_1 27_554 38_554 93.7(7)
Nd3 O3 Mo1_1 27_554 39_555 93.8(7)
Nd3 O3 Mo1_1 27_554 40_555 86.3(7)
Nd3 O3 Nd1_1 27_554 33_555 86.0(3)
Nd3 O3 Nd1_1 27_554 34_554 94.0(3)
Nd3 O3 O2_1 27_554 . 121.9(5)
Nd3 O3 O2_1 27_554 2_665 52.6(5)
Nd3 O3 O2_1 27_554 3_655 53.0(5)
Nd3 O3 O2_1 27_554 4_565 132.9(5)
Nd3 O3 O2_1 27_554 13_555 123.9(4)
Nd3 O3 O2_1 27_554 14_665 61.3(4)
Nd3 O3 O2_1 27_554 15_565 124.0(4)
Nd3 O3 O2_1 27_554 16_655 50.4(4)
Nd3 O3 O2_2 27_554 . 136.4(7)
Nd3 O3 O2_2 27_554 2_665 36.2(7)
Nd3 O3 O2_2 27_554 3_655 41.5(7)
Nd3 O3 O2_2 27_554 4_565 146.3(7)
Nd3 O3 O2_2 27_554 13_555 100.5(7)
Nd3 O3 O2_2 27_554 14_665 84.3(7)
Nd3 O3 O2_2 27_554 15_565 101.6(7)
Nd3 O3 O2_2 27_554 16_655 73.5(7)
Nd3 O3 Nd3 28_554 37_554 89.7(3)
Nd3 O3 Nd3 28_554 38_554 89.7(3)
Nd3 O3 Nd3 28_554 39_555 82.8(3)
Nd3 O3 Nd3 28_554 40_555 97.8(3)
Nd3 O3 Mo1_1 28_554 5_555 94.5(8)
Nd3 O3 Mo1_1 28_554 6_565 87.0(8)
Nd3 O3 Mo1_1 28_554 7_665 85.5(8)
Nd3 O3 Mo1_1 28_554 8_655 93.0(8)
Nd3 O3 Mo1_1 28_554 17_555 5.0(8)
Nd3 O3 Mo1_1 28_554 18_655 174.0(8)
Nd3 O3 Mo1_1 28_554 19_665 175.0(8)
Nd3 O3 Mo1_1 28_554 20_565 6.0(8)
Nd3 O3 Mo1_1 28_554 25_555 6.0(7)
Nd3 O3 Mo1_1 28_554 26_555 175.0(7)
Nd3 O3 Mo1_1 28_554 27_554 174.0(7)
Nd3 O3 Mo1_1 28_554 28_554 5.0(7)
Nd3 O3 Mo1_1 28_554 37_554 93.7(7)
Nd3 O3 Mo1_1 28_554 38_554 86.2(7)
Nd3 O3 Mo1_1 28_554 39_555 86.3(7)
Nd3 O3 Mo1_1 28_554 40_555 93.8(7)
Nd3 O3 Nd1_1 28_554 33_555 86.0(3)
Nd3 O3 Nd1_1 28_554 34_554 94.0(3)
Nd3 O3 O2_1 28_554 . 52.6(5)
Nd3 O3 O2_1 28_554 2_665 121.9(5)
Nd3 O3 O2_1 28_554 3_655 132.9(5)
Nd3 O3 O2_1 28_554 4_565 53.0(5)
Nd3 O3 O2_1 28_554 13_555 61.3(4)
Nd3 O3 O2_1 28_554 14_665 123.9(4)
Nd3 O3 O2_1 28_554 15_565 50.4(4)
Nd3 O3 O2_1 28_554 16_655 124.0(4)
Nd3 O3 O2_2 28_554 . 36.2(7)
Nd3 O3 O2_2 28_554 2_665 136.4(7)
Nd3 O3 O2_2 28_554 3_655 146.3(7)
Nd3 O3 O2_2 28_554 4_565 41.5(7)
Nd3 O3 O2_2 28_554 13_555 84.3(7)
Nd3 O3 O2_2 28_554 14_665 100.5(7)
Nd3 O3 O2_2 28_554 15_565 73.5(7)
Nd3 O3 O2_2 28_554 16_655 101.6(7)
Nd3 O3 Nd3 37_554 38_554 172.0(4)
Nd3 O3 Nd3 37_554 39_555 172.5(3)
Nd3 O3 Nd3 37_554 40_555 11.0(3)
Nd3 O3 Mo1_1 37_554 5_555 6.0(8)
Nd3 O3 Mo1_1 37_554 6_565 175.0(8)
Nd3 O3 Mo1_1 37_554 7_665 174.0(8)
Nd3 O3 Mo1_1 37_554 8_655 5.0(8)
Nd3 O3 Mo1_1 37_554 17_555 87.0(8)
Nd3 O3 Mo1_1 37_554 18_655 94.5(8)
Nd3 O3 Mo1_1 37_554 19_665 93.0(8)
Nd3 O3 Mo1_1 37_554 20_565 85.5(8)
Nd3 O3 Mo1_1 37_554 25_555 86.3(7)
Nd3 O3 Mo1_1 37_554 26_555 93.8(7)
Nd3 O3 Mo1_1 37_554 27_554 93.7(7)
Nd3 O3 Mo1_1 37_554 28_554 86.2(7)
Nd3 O3 Mo1_1 37_554 37_554 5.0(7)
Nd3 O3 Mo1_1 37_554 38_554 174.0(7)
Nd3 O3 Mo1_1 37_554 39_555 175.0(7)
Nd3 O3 Mo1_1 37_554 40_555 6.0(7)
Nd3 O3 Nd1_1 37_554 33_555 86.0(3)
Nd3 O3 Nd1_1 37_554 34_554 94.0(3)
Nd3 O3 O2_1 37_554 . 50.4(4)
Nd3 O3 O2_1 37_554 2_665 124.0(4)
Nd3 O3 O2_1 37_554 3_655 61.3(4)
Nd3 O3 O2_1 37_554 4_565 123.9(4)
Nd3 O3 O2_1 37_554 13_555 53.0(5)
Nd3 O3 O2_1 37_554 14_665 132.9(5)
Nd3 O3 O2_1 37_554 15_565 121.9(5)
Nd3 O3 O2_1 37_554 16_655 52.6(5)
Nd3 O3 O2_2 37_554 . 73.5(7)
Nd3 O3 O2_2 37_554 2_665 101.6(7)
Nd3 O3 O2_2 37_554 3_655 84.3(7)
Nd3 O3 O2_2 37_554 4_565 100.5(7)
Nd3 O3 O2_2 37_554 13_555 41.5(7)
Nd3 O3 O2_2 37_554 14_665 146.3(7)
Nd3 O3 O2_2 37_554 15_565 136.4(7)
Nd3 O3 O2_2 37_554 16_655 36.2(7)
Nd3 O3 Nd3 38_554 39_555 11.0(3)
Nd3 O3 Nd3 38_554 40_555 172.5(3)
Nd3 O3 Mo1_1 38_554 5_555 174.0(8)
Nd3 O3 Mo1_1 38_554 6_565 5.0(8)
Nd3 O3 Mo1_1 38_554 7_665 6.0(8)
Nd3 O3 Mo1_1 38_554 8_655 175.0(8)
Nd3 O3 Mo1_1 38_554 17_555 93.0(8)
Nd3 O3 Mo1_1 38_554 18_655 85.5(8)
Nd3 O3 Mo1_1 38_554 19_665 87.0(8)
Nd3 O3 Mo1_1 38_554 20_565 94.5(8)
Nd3 O3 Mo1_1 38_554 25_555 93.8(7)
Nd3 O3 Mo1_1 38_554 26_555 86.3(7)
Nd3 O3 Mo1_1 38_554 27_554 86.2(7)
Nd3 O3 Mo1_1 38_554 28_554 93.7(7)
Nd3 O3 Mo1_1 38_554 37_554 174.0(7)
Nd3 O3 Mo1_1 38_554 38_554 5.0(7)
Nd3 O3 Mo1_1 38_554 39_555 6.0(7)
Nd3 O3 Mo1_1 38_554 40_555 175.0(7)
Nd3 O3 Nd1_1 38_554 33_555 86.0(3)
Nd3 O3 Nd1_1 38_554 34_554 94.0(3)
Nd3 O3 O2_1 38_554 . 124.0(4)
Nd3 O3 O2_1 38_554 2_665 50.4(4)
Nd3 O3 O2_1 38_554 3_655 123.9(4)
Nd3 O3 O2_1 38_554 4_565 61.3(4)
Nd3 O3 O2_1 38_554 13_555 132.9(5)
Nd3 O3 O2_1 38_554 14_665 53.0(5)
Nd3 O3 O2_1 38_554 15_565 52.6(5)
Nd3 O3 O2_1 38_554 16_655 121.9(5)
Nd3 O3 O2_2 38_554 . 101.6(7)
Nd3 O3 O2_2 38_554 2_665 73.5(7)
Nd3 O3 O2_2 38_554 3_655 100.5(7)
Nd3 O3 O2_2 38_554 4_565 84.3(7)
Nd3 O3 O2_2 38_554 13_555 146.3(7)
Nd3 O3 O2_2 38_554 14_665 41.5(7)
Nd3 O3 O2_2 38_554 15_565 36.2(7)
Nd3 O3 O2_2 38_554 16_655 136.4(7)
Nd3 O3 Nd3 39_555 40_555 172.0(4)
Nd3 O3 Mo1_1 39_555 5_555 175.0(8)
Nd3 O3 Mo1_1 39_555 6_565 6.0(8)
Nd3 O3 Mo1_1 39_555 7_665 5.0(8)
Nd3 O3 Mo1_1 39_555 8_655 174.0(8)
Nd3 O3 Mo1_1 39_555 17_555 85.5(8)
Nd3 O3 Mo1_1 39_555 18_655 93.0(8)
Nd3 O3 Mo1_1 39_555 19_665 94.5(8)
Nd3 O3 Mo1_1 39_555 20_565 87.0(8)
Nd3 O3 Mo1_1 39_555 25_555 86.2(7)
Nd3 O3 Mo1_1 39_555 26_555 93.7(7)
Nd3 O3 Mo1_1 39_555 27_554 93.8(7)
Nd3 O3 Mo1_1 39_555 28_554 86.3(7)
Nd3 O3 Mo1_1 39_555 37_554 175.0(7)
Nd3 O3 Mo1_1 39_555 38_554 6.0(7)
Nd3 O3 Mo1_1 39_555 39_555 5.0(7)
Nd3 O3 Mo1_1 39_555 40_555 174.0(7)
Nd3 O3 Nd1_1 39_555 33_555 94.0(3)
Nd3 O3 Nd1_1 39_555 34_554 86.0(3)
Nd3 O3 O2_1 39_555 . 123.9(4)
Nd3 O3 O2_1 39_555 2_665 61.3(4)
Nd3 O3 O2_1 39_555 3_655 124.0(4)
Nd3 O3 O2_1 39_555 4_565 50.4(4)
Nd3 O3 O2_1 39_555 13_555 121.9(5)
Nd3 O3 O2_1 39_555 14_665 52.6(5)
Nd3 O3 O2_1 39_555 15_565 53.0(5)
Nd3 O3 O2_1 39_555 16_655 132.9(5)
Nd3 O3 O2_2 39_555 . 100.5(7)
Nd3 O3 O2_2 39_555 2_665 84.3(7)
Nd3 O3 O2_2 39_555 3_655 101.6(7)
Nd3 O3 O2_2 39_555 4_565 73.5(7)
Nd3 O3 O2_2 39_555 13_555 136.4(7)
Nd3 O3 O2_2 39_555 14_665 36.2(7)
Nd3 O3 O2_2 39_555 15_565 41.5(7)
Nd3 O3 O2_2 39_555 16_655 146.3(7)
Nd3 O3 Mo1_1 40_555 5_555 5.0(8)
Nd3 O3 Mo1_1 40_555 6_565 174.0(8)
Nd3 O3 Mo1_1 40_555 7_665 175.0(8)
Nd3 O3 Mo1_1 40_555 8_655 6.0(8)
Nd3 O3 Mo1_1 40_555 17_555 94.5(8)
Nd3 O3 Mo1_1 40_555 18_655 87.0(8)
Nd3 O3 Mo1_1 40_555 19_665 85.5(8)
Nd3 O3 Mo1_1 40_555 20_565 93.0(8)
Nd3 O3 Mo1_1 40_555 25_555 93.7(7)
Nd3 O3 Mo1_1 40_555 26_555 86.2(7)
Nd3 O3 Mo1_1 40_555 27_554 86.3(7)
Nd3 O3 Mo1_1 40_555 28_554 93.8(7)
Nd3 O3 Mo1_1 40_555 37_554 6.0(7)
Nd3 O3 Mo1_1 40_555 38_554 175.0(7)
Nd3 O3 Mo1_1 40_555 39_555 174.0(7)
Nd3 O3 Mo1_1 40_555 40_555 5.0(7)
Nd3 O3 Nd1_1 40_555 33_555 94.0(3)
Nd3 O3 Nd1_1 40_555 34_554 86.0(3)
Nd3 O3 O2_1 40_555 . 61.3(4)
Nd3 O3 O2_1 40_555 2_665 123.9(4)
Nd3 O3 O2_1 40_555 3_655 50.4(4)
Nd3 O3 O2_1 40_555 4_565 124.0(4)
Nd3 O3 O2_1 40_555 13_555 52.6(5)
Nd3 O3 O2_1 40_555 14_665 121.9(5)
Nd3 O3 O2_1 40_555 15_565 132.9(5)
Nd3 O3 O2_1 40_555 16_655 53.0(5)
Nd3 O3 O2_2 40_555 . 84.3(7)
Nd3 O3 O2_2 40_555 2_665 100.5(7)
Nd3 O3 O2_2 40_555 3_655 73.5(7)
Nd3 O3 O2_2 40_555 4_565 101.6(7)
Nd3 O3 O2_2 40_555 13_555 36.2(7)
Nd3 O3 O2_2 40_555 14_665 136.4(7)
Nd3 O3 O2_2 40_555 15_565 146.3(7)
Nd3 O3 O2_2 40_555 16_655 41.5(7)
Mo1_1 O3 Mo1_1 5_555 6_565 178.5(10)
Mo1_1 O3 Mo1_1 5_555 7_665 180.0(5)
Mo1_1 O3 Mo1_1 5_555 8_655 1.5(10)
Mo1_1 O3 Mo1_1 5_555 17_555 91.5(10)
Mo1_1 O3 Mo1_1 5_555 18_655 90.0(10)
Mo1_1 O3 Mo1_1 5_555 19_665 88.5(10)
Mo1_1 O3 Mo1_1 5_555 20_565 90.0(10)
Mo1_1 O3 Mo1_1 5_555 25_555 90.7(10)
Mo1_1 O3 Mo1_1 5_555 26_555 89.3(10)
Mo1_1 O3 Mo1_1 5_555 27_554 89.3(10)
Mo1_1 O3 Mo1_1 5_555 28_554 90.7(10)
Mo1_1 O3 Mo1_1 5_555 37_554 1.0(10)
Mo1_1 O3 Mo1_1 5_555 38_554 179.0(10)
Mo1_1 O3 Mo1_1 5_555 39_555 179.0(10)
Mo1_1 O3 Mo1_1 5_555 40_555 1.0(10)
Mo1_1 O3 Nd1_1 5_555 33_555 90.0(7)
Mo1_1 O3 Nd1_1 5_555 34_554 90.0(7)
Mo1_1 O3 O2_1 5_555 . 56.4(8)
Mo1_1 O3 O2_1 5_555 2_665 123.6(8)
Mo1_1 O3 O2_1 5_555 3_655 55.3(8)
Mo1_1 O3 O2_1 5_555 4_565 124.7(8)
Mo1_1 O3 O2_1 5_555 13_555 53.1(9)
Mo1_1 O3 O2_1 5_555 14_665 126.9(9)
Mo1_1 O3 O2_1 5_555 15_565 127.9(9)
Mo1_1 O3 O2_1 5_555 16_655 52.1(9)
Mo1_1 O3 O2_2 5_555 . 79.5(10)
Mo1_1 O3 O2_2 5_555 2_665 100.5(10)
Mo1_1 O3 O2_2 5_555 3_655 78.3(10)
Mo1_1 O3 O2_2 5_555 4_565 101.7(10)
Mo1_1 O3 O2_2 5_555 13_555 38.8(10)
Mo1_1 O3 O2_2 5_555 14_665 141.2(10)
Mo1_1 O3 O2_2 5_555 15_565 141.6(10)
Mo1_1 O3 O2_2 5_555 16_655 38.4(10)
Mo1_1 O3 Mo1_1 6_565 7_665 1.5(10)
Mo1_1 O3 Mo1_1 6_565 8_655 180.0(5)
Mo1_1 O3 Mo1_1 6_565 17_555 90.0(10)
Mo1_1 O3 Mo1_1 6_565 18_655 88.5(10)
Mo1_1 O3 Mo1_1 6_565 19_665 90.0(10)
Mo1_1 O3 Mo1_1 6_565 20_565 91.5(10)
Mo1_1 O3 Mo1_1 6_565 25_555 90.7(10)
Mo1_1 O3 Mo1_1 6_565 26_555 89.3(10)
Mo1_1 O3 Mo1_1 6_565 27_554 89.3(10)
Mo1_1 O3 Mo1_1 6_565 28_554 90.7(10)
Mo1_1 O3 Mo1_1 6_565 37_554 179.0(10)
Mo1_1 O3 Mo1_1 6_565 38_554 1.0(10)
Mo1_1 O3 Mo1_1 6_565 39_555 1.0(10)
Mo1_1 O3 Mo1_1 6_565 40_555 179.0(10)
Mo1_1 O3 Nd1_1 6_565 33_555 90.0(7)
Mo1_1 O3 Nd1_1 6_565 34_554 90.0(7)
Mo1_1 O3 O2_1 6_565 . 124.7(8)
Mo1_1 O3 O2_1 6_565 2_665 55.3(8)
Mo1_1 O3 O2_1 6_565 3_655 123.6(8)
Mo1_1 O3 O2_1 6_565 4_565 56.4(8)
Mo1_1 O3 O2_1 6_565 13_555 127.9(9)
Mo1_1 O3 O2_1 6_565 14_665 52.1(9)
Mo1_1 O3 O2_1 6_565 15_565 53.1(9)
Mo1_1 O3 O2_1 6_565 16_655 126.9(9)
Mo1_1 O3 O2_2 6_565 . 101.7(10)
Mo1_1 O3 O2_2 6_565 2_665 78.3(10)
Mo1_1 O3 O2_2 6_565 3_655 100.5(10)
Mo1_1 O3 O2_2 6_565 4_565 79.5(10)
Mo1_1 O3 O2_2 6_565 13_555 141.6(10)
Mo1_1 O3 O2_2 6_565 14_665 38.4(10)
Mo1_1 O3 O2_2 6_565 15_565 38.8(10)
Mo1_1 O3 O2_2 6_565 16_655 141.2(10)
Mo1_1 O3 Mo1_1 7_665 8_655 178.5(10)
Mo1_1 O3 Mo1_1 7_665 17_555 88.5(10)
Mo1_1 O3 Mo1_1 7_665 18_655 90.0(10)
Mo1_1 O3 Mo1_1 7_665 19_665 91.5(10)
Mo1_1 O3 Mo1_1 7_665 20_565 90.0(10)
Mo1_1 O3 Mo1_1 7_665 25_555 89.3(10)
Mo1_1 O3 Mo1_1 7_665 26_555 90.7(10)
Mo1_1 O3 Mo1_1 7_665 27_554 90.7(10)
Mo1_1 O3 Mo1_1 7_665 28_554 89.3(10)
Mo1_1 O3 Mo1_1 7_665 37_554 179.0(10)
Mo1_1 O3 Mo1_1 7_665 38_554 1.0(10)
Mo1_1 O3 Mo1_1 7_665 39_555 1.0(10)
Mo1_1 O3 Mo1_1 7_665 40_555 179.0(10)
Mo1_1 O3 Nd1_1 7_665 33_555 90.0(7)
Mo1_1 O3 Nd1_1 7_665 34_554 90.0(7)
Mo1_1 O3 O2_1 7_665 . 123.6(8)
Mo1_1 O3 O2_1 7_665 2_665 56.4(8)
Mo1_1 O3 O2_1 7_665 3_655 124.7(8)
Mo1_1 O3 O2_1 7_665 4_565 55.3(8)
Mo1_1 O3 O2_1 7_665 13_555 126.9(9)
Mo1_1 O3 O2_1 7_665 14_665 53.1(9)
Mo1_1 O3 O2_1 7_665 15_565 52.1(9)
Mo1_1 O3 O2_1 7_665 16_655 127.9(9)
Mo1_1 O3 O2_2 7_665 . 100.5(10)
Mo1_1 O3 O2_2 7_665 2_665 79.5(10)
Mo1_1 O3 O2_2 7_665 3_655 101.7(10)
Mo1_1 O3 O2_2 7_665 4_565 78.3(10)
Mo1_1 O3 O2_2 7_665 13_555 141.2(10)
Mo1_1 O3 O2_2 7_665 14_665 38.8(10)
Mo1_1 O3 O2_2 7_665 15_565 38.4(10)
Mo1_1 O3 O2_2 7_665 16_655 141.6(10)
Mo1_1 O3 Mo1_1 8_655 17_555 90.0(10)
Mo1_1 O3 Mo1_1 8_655 18_655 91.5(10)
Mo1_1 O3 Mo1_1 8_655 19_665 90.0(10)
Mo1_1 O3 Mo1_1 8_655 20_565 88.5(10)
Mo1_1 O3 Mo1_1 8_655 25_555 89.3(10)
Mo1_1 O3 Mo1_1 8_655 26_555 90.7(10)
Mo1_1 O3 Mo1_1 8_655 27_554 90.7(10)
Mo1_1 O3 Mo1_1 8_655 28_554 89.3(10)
Mo1_1 O3 Mo1_1 8_655 37_554 1.0(10)
Mo1_1 O3 Mo1_1 8_655 38_554 179.0(10)
Mo1_1 O3 Mo1_1 8_655 39_555 179.0(10)
Mo1_1 O3 Mo1_1 8_655 40_555 1.0(10)
Mo1_1 O3 Nd1_1 8_655 33_555 90.0(7)
Mo1_1 O3 Nd1_1 8_655 34_554 90.0(7)
Mo1_1 O3 O2_1 8_655 . 55.3(8)
Mo1_1 O3 O2_1 8_655 2_665 124.7(8)
Mo1_1 O3 O2_1 8_655 3_655 56.4(8)
Mo1_1 O3 O2_1 8_655 4_565 123.6(8)
Mo1_1 O3 O2_1 8_655 13_555 52.1(9)
Mo1_1 O3 O2_1 8_655 14_665 127.9(9)
Mo1_1 O3 O2_1 8_655 15_565 126.9(9)
Mo1_1 O3 O2_1 8_655 16_655 53.1(9)
Mo1_1 O3 O2_2 8_655 . 78.3(10)
Mo1_1 O3 O2_2 8_655 2_665 101.7(10)
Mo1_1 O3 O2_2 8_655 3_655 79.5(10)
Mo1_1 O3 O2_2 8_655 4_565 100.5(10)
Mo1_1 O3 O2_2 8_655 13_555 38.4(10)
Mo1_1 O3 O2_2 8_655 14_665 141.6(10)
Mo1_1 O3 O2_2 8_655 15_565 141.2(10)
Mo1_1 O3 O2_2 8_655 16_655 38.8(10)
Mo1_1 O3 Mo1_1 17_555 18_655 178.5(10)
Mo1_1 O3 Mo1_1 17_555 19_665 180.0(5)
Mo1_1 O3 Mo1_1 17_555 20_565 1.5(10)
Mo1_1 O3 Mo1_1 17_555 25_555 1.0(10)
Mo1_1 O3 Mo1_1 17_555 26_555 179.0(10)
Mo1_1 O3 Mo1_1 17_555 27_554 179.0(10)
Mo1_1 O3 Mo1_1 17_555 28_554 1.0(10)
Mo1_1 O3 Mo1_1 17_555 37_554 90.7(10)
Mo1_1 O3 Mo1_1 17_555 38_554 89.3(10)
Mo1_1 O3 Mo1_1 17_555 39_555 89.3(10)
Mo1_1 O3 Mo1_1 17_555 40_555 90.7(10)
Mo1_1 O3 Nd1_1 17_555 33_555 90.0(7)
Mo1_1 O3 Nd1_1 17_555 34_554 90.0(7)
Mo1_1 O3 O2_1 17_555 . 53.1(9)
Mo1_1 O3 O2_1 17_555 2_665 126.9(9)
Mo1_1 O3 O2_1 17_555 3_655 127.9(9)
Mo1_1 O3 O2_1 17_555 4_565 52.1(9)
Mo1_1 O3 O2_1 17_555 13_555 56.4(8)
Mo1_1 O3 O2_1 17_555 14_665 123.6(8)
Mo1_1 O3 O2_1 17_555 15_565 55.3(8)
Mo1_1 O3 O2_1 17_555 16_655 124.7(8)
Mo1_1 O3 O2_2 17_555 . 38.8(10)
Mo1_1 O3 O2_2 17_555 2_665 141.2(10)
Mo1_1 O3 O2_2 17_555 3_655 141.6(10)
Mo1_1 O3 O2_2 17_555 4_565 38.4(10)
Mo1_1 O3 O2_2 17_555 13_555 79.5(10)
Mo1_1 O3 O2_2 17_555 14_665 100.5(10)
Mo1_1 O3 O2_2 17_555 15_565 78.3(10)
Mo1_1 O3 O2_2 17_555 16_655 101.7(10)
Mo1_1 O3 Mo1_1 18_655 19_665 1.5(10)
Mo1_1 O3 Mo1_1 18_655 20_565 180.0(5)
Mo1_1 O3 Mo1_1 18_655 25_555 179.0(10)
Mo1_1 O3 Mo1_1 18_655 26_555 1.0(10)
Mo1_1 O3 Mo1_1 18_655 27_554 1.0(10)
Mo1_1 O3 Mo1_1 18_655 28_554 179.0(10)
Mo1_1 O3 Mo1_1 18_655 37_554 90.7(10)
Mo1_1 O3 Mo1_1 18_655 38_554 89.3(10)
Mo1_1 O3 Mo1_1 18_655 39_555 89.3(10)
Mo1_1 O3 Mo1_1 18_655 40_555 90.7(10)
Mo1_1 O3 Nd1_1 18_655 33_555 90.0(7)
Mo1_1 O3 Nd1_1 18_655 34_554 90.0(7)
Mo1_1 O3 O2_1 18_655 . 127.9(9)
Mo1_1 O3 O2_1 18_655 2_665 52.1(9)
Mo1_1 O3 O2_1 18_655 3_655 53.1(9)
Mo1_1 O3 O2_1 18_655 4_565 126.9(9)
Mo1_1 O3 O2_1 18_655 13_555 124.7(8)
Mo1_1 O3 O2_1 18_655 14_665 55.3(8)
Mo1_1 O3 O2_1 18_655 15_565 123.6(8)
Mo1_1 O3 O2_1 18_655 16_655 56.4(8)
Mo1_1 O3 O2_2 18_655 . 141.6(10)
Mo1_1 O3 O2_2 18_655 2_665 38.4(10)
Mo1_1 O3 O2_2 18_655 3_655 38.8(10)
Mo1_1 O3 O2_2 18_655 4_565 141.2(10)
Mo1_1 O3 O2_2 18_655 13_555 101.7(10)
Mo1_1 O3 O2_2 18_655 14_665 78.3(10)
Mo1_1 O3 O2_2 18_655 15_565 100.5(10)
Mo1_1 O3 O2_2 18_655 16_655 79.5(10)
Mo1_1 O3 Mo1_1 19_665 20_565 178.5(10)
Mo1_1 O3 Mo1_1 19_665 25_555 179.0(10)
Mo1_1 O3 Mo1_1 19_665 26_555 1.0(10)
Mo1_1 O3 Mo1_1 19_665 27_554 1.0(10)
Mo1_1 O3 Mo1_1 19_665 28_554 179.0(10)
Mo1_1 O3 Mo1_1 19_665 37_554 89.3(10)
Mo1_1 O3 Mo1_1 19_665 38_554 90.7(10)
Mo1_1 O3 Mo1_1 19_665 39_555 90.7(10)
Mo1_1 O3 Mo1_1 19_665 40_555 89.3(10)
Mo1_1 O3 Nd1_1 19_665 33_555 90.0(7)
Mo1_1 O3 Nd1_1 19_665 34_554 90.0(7)
Mo1_1 O3 O2_1 19_665 . 126.9(9)
Mo1_1 O3 O2_1 19_665 2_665 53.1(9)
Mo1_1 O3 O2_1 19_665 3_655 52.1(9)
Mo1_1 O3 O2_1 19_665 4_565 127.9(9)
Mo1_1 O3 O2_1 19_665 13_555 123.6(8)
Mo1_1 O3 O2_1 19_665 14_665 56.4(8)
Mo1_1 O3 O2_1 19_665 15_565 124.7(8)
Mo1_1 O3 O2_1 19_665 16_655 55.3(8)
Mo1_1 O3 O2_2 19_665 . 141.2(10)
Mo1_1 O3 O2_2 19_665 2_665 38.8(10)
Mo1_1 O3 O2_2 19_665 3_655 38.4(10)
Mo1_1 O3 O2_2 19_665 4_565 141.6(10)
Mo1_1 O3 O2_2 19_665 13_555 100.5(10)
Mo1_1 O3 O2_2 19_665 14_665 79.5(10)
Mo1_1 O3 O2_2 19_665 15_565 101.7(10)
Mo1_1 O3 O2_2 19_665 16_655 78.3(10)
Mo1_1 O3 Mo1_1 20_565 25_555 1.0(10)
Mo1_1 O3 Mo1_1 20_565 26_555 179.0(10)
Mo1_1 O3 Mo1_1 20_565 27_554 179.0(10)
Mo1_1 O3 Mo1_1 20_565 28_554 1.0(10)
Mo1_1 O3 Mo1_1 20_565 37_554 89.3(10)
Mo1_1 O3 Mo1_1 20_565 38_554 90.7(10)
Mo1_1 O3 Mo1_1 20_565 39_555 90.7(10)
Mo1_1 O3 Mo1_1 20_565 40_555 89.3(10)
Mo1_1 O3 Nd1_1 20_565 33_555 90.0(7)
Mo1_1 O3 Nd1_1 20_565 34_554 90.0(7)
Mo1_1 O3 O2_1 20_565 . 52.1(9)
Mo1_1 O3 O2_1 20_565 2_665 127.9(9)
Mo1_1 O3 O2_1 20_565 3_655 126.9(9)
Mo1_1 O3 O2_1 20_565 4_565 53.1(9)
Mo1_1 O3 O2_1 20_565 13_555 55.3(8)
Mo1_1 O3 O2_1 20_565 14_665 124.7(8)
Mo1_1 O3 O2_1 20_565 15_565 56.4(8)
Mo1_1 O3 O2_1 20_565 16_655 123.6(8)
Mo1_1 O3 O2_2 20_565 . 38.4(10)
Mo1_1 O3 O2_2 20_565 2_665 141.6(10)
Mo1_1 O3 O2_2 20_565 3_655 141.2(10)
Mo1_1 O3 O2_2 20_565 4_565 38.8(10)
Mo1_1 O3 O2_2 20_565 13_555 78.3(10)
Mo1_1 O3 O2_2 20_565 14_665 101.7(10)
Mo1_1 O3 O2_2 20_565 15_565 79.5(10)
Mo1_1 O3 O2_2 20_565 16_655 100.5(10)
Mo1_1 O3 Mo1_1 25_555 26_555 178.7(9)
Mo1_1 O3 Mo1_1 25_555 27_554 180.0(5)
Mo1_1 O3 Mo1_1 25_555 28_554 1.3(9)
Mo1_1 O3 Mo1_1 25_555 37_554 90.0(9)
Mo1_1 O3 Mo1_1 25_555 38_554 90.0(9)
Mo1_1 O3 Mo1_1 25_555 39_555 90.0(9)
Mo1_1 O3 Mo1_1 25_555 40_555 90.0(9)
Mo1_1 O3 Nd1_1 25_555 33_555 90.6(6)
Mo1_1 O3 Nd1_1 25_555 34_554 89.4(6)
Mo1_1 O3 O2_1 25_555 . 53.0(8)
Mo1_1 O3 O2_1 25_555 2_665 127.9(8)
Mo1_1 O3 O2_1 25_555 3_655 127.0(8)
Mo1_1 O3 O2_1 25_555 4_565 52.1(8)
Mo1_1 O3 O2_1 25_555 13_555 55.4(7)
Mo1_1 O3 O2_1 25_555 14_665 123.7(7)
Mo1_1 O3 O2_1 25_555 15_565 56.3(7)
Mo1_1 O3 O2_1 25_555 16_655 124.6(7)
Mo1_1 O3 O2_2 25_555 . 39.2(9)
Mo1_1 O3 O2_2 25_555 2_665 142.0(9)
Mo1_1 O3 O2_2 25_555 3_655 140.8(9)
Mo1_1 O3 O2_2 25_555 4_565 38.0(9)
Mo1_1 O3 O2_2 25_555 13_555 78.5(9)
Mo1_1 O3 O2_2 25_555 14_665 100.7(9)
Mo1_1 O3 O2_2 25_555 15_565 79.3(9)
Mo1_1 O3 O2_2 25_555 16_655 101.5(9)
Mo1_1 O3 Mo1_1 26_555 27_554 1.3(9)
Mo1_1 O3 Mo1_1 26_555 28_554 180.0(5)
Mo1_1 O3 Mo1_1 26_555 37_554 90.0(9)
Mo1_1 O3 Mo1_1 26_555 38_554 90.0(9)
Mo1_1 O3 Mo1_1 26_555 39_555 90.0(9)
Mo1_1 O3 Mo1_1 26_555 40_555 90.0(9)
Mo1_1 O3 Nd1_1 26_555 33_555 90.6(6)
Mo1_1 O3 Nd1_1 26_555 34_554 89.4(6)
Mo1_1 O3 O2_1 26_555 . 127.9(8)
Mo1_1 O3 O2_1 26_555 2_665 53.0(8)
Mo1_1 O3 O2_1 26_555 3_655 52.1(8)
Mo1_1 O3 O2_1 26_555 4_565 127.0(8)
Mo1_1 O3 O2_1 26_555 13_555 123.7(7)
Mo1_1 O3 O2_1 26_555 14_665 55.4(7)
Mo1_1 O3 O2_1 26_555 15_565 124.6(7)
Mo1_1 O3 O2_1 26_555 16_655 56.3(7)
Mo1_1 O3 O2_2 26_555 . 142.0(9)
Mo1_1 O3 O2_2 26_555 2_665 39.2(9)
Mo1_1 O3 O2_2 26_555 3_655 38.0(9)
Mo1_1 O3 O2_2 26_555 4_565 140.8(9)
Mo1_1 O3 O2_2 26_555 13_555 100.7(9)
Mo1_1 O3 O2_2 26_555 14_665 78.5(9)
Mo1_1 O3 O2_2 26_555 15_565 101.5(9)
Mo1_1 O3 O2_2 26_555 16_655 79.3(9)
Mo1_1 O3 Mo1_1 27_554 28_554 178.7(9)
Mo1_1 O3 Mo1_1 27_554 37_554 90.0(9)
Mo1_1 O3 Mo1_1 27_554 38_554 90.0(9)
Mo1_1 O3 Mo1_1 27_554 39_555 90.0(9)
Mo1_1 O3 Mo1_1 27_554 40_555 90.0(9)
Mo1_1 O3 Nd1_1 27_554 33_555 89.4(6)
Mo1_1 O3 Nd1_1 27_554 34_554 90.6(6)
Mo1_1 O3 O2_1 27_554 . 127.0(8)
Mo1_1 O3 O2_1 27_554 2_665 52.1(8)
Mo1_1 O3 O2_1 27_554 3_655 53.0(8)
Mo1_1 O3 O2_1 27_554 4_565 127.9(8)
Mo1_1 O3 O2_1 27_554 13_555 124.6(7)
Mo1_1 O3 O2_1 27_554 14_665 56.3(7)
Mo1_1 O3 O2_1 27_554 15_565 123.7(7)
Mo1_1 O3 O2_1 27_554 16_655 55.4(7)
Mo1_1 O3 O2_2 27_554 . 140.8(9)
Mo1_1 O3 O2_2 27_554 2_665 38.0(9)
Mo1_1 O3 O2_2 27_554 3_655 39.2(9)
Mo1_1 O3 O2_2 27_554 4_565 142.0(9)
Mo1_1 O3 O2_2 27_554 13_555 101.5(9)
Mo1_1 O3 O2_2 27_554 14_665 79.3(9)
Mo1_1 O3 O2_2 27_554 15_565 100.7(9)
Mo1_1 O3 O2_2 27_554 16_655 78.5(9)
Mo1_1 O3 Mo1_1 28_554 37_554 90.0(9)
Mo1_1 O3 Mo1_1 28_554 38_554 90.0(9)
Mo1_1 O3 Mo1_1 28_554 39_555 90.0(9)
Mo1_1 O3 Mo1_1 28_554 40_555 90.0(9)
Mo1_1 O3 Nd1_1 28_554 33_555 89.4(6)
Mo1_1 O3 Nd1_1 28_554 34_554 90.6(6)
Mo1_1 O3 O2_1 28_554 . 52.1(8)
Mo1_1 O3 O2_1 28_554 2_665 127.0(8)
Mo1_1 O3 O2_1 28_554 3_655 127.9(8)
Mo1_1 O3 O2_1 28_554 4_565 53.0(8)
Mo1_1 O3 O2_1 28_554 13_555 56.3(7)
Mo1_1 O3 O2_1 28_554 14_665 124.6(7)
Mo1_1 O3 O2_1 28_554 15_565 55.4(7)
Mo1_1 O3 O2_1 28_554 16_655 123.7(7)
Mo1_1 O3 O2_2 28_554 . 38.0(9)
Mo1_1 O3 O2_2 28_554 2_665 140.8(9)
Mo1_1 O3 O2_2 28_554 3_655 142.0(9)
Mo1_1 O3 O2_2 28_554 4_565 39.2(9)
Mo1_1 O3 O2_2 28_554 13_555 79.3(9)
Mo1_1 O3 O2_2 28_554 14_665 101.5(9)
Mo1_1 O3 O2_2 28_554 15_565 78.5(9)
Mo1_1 O3 O2_2 28_554 16_655 100.7(9)
Mo1_1 O3 Mo1_1 37_554 38_554 178.7(9)
Mo1_1 O3 Mo1_1 37_554 39_555 180.0(5)
Mo1_1 O3 Mo1_1 37_554 40_555 1.3(9)
Mo1_1 O3 Nd1_1 37_554 33_555 89.4(6)
Mo1_1 O3 Nd1_1 37_554 34_554 90.6(6)
Mo1_1 O3 O2_1 37_554 . 55.4(7)
Mo1_1 O3 O2_1 37_554 2_665 123.7(7)
Mo1_1 O3 O2_1 37_554 3_655 56.3(7)
Mo1_1 O3 O2_1 37_554 4_565 124.6(7)
Mo1_1 O3 O2_1 37_554 13_555 53.0(8)
Mo1_1 O3 O2_1 37_554 14_665 127.9(8)
Mo1_1 O3 O2_1 37_554 15_565 127.0(8)
Mo1_1 O3 O2_1 37_554 16_655 52.1(8)
Mo1_1 O3 O2_2 37_554 . 78.5(9)
Mo1_1 O3 O2_2 37_554 2_665 100.7(9)
Mo1_1 O3 O2_2 37_554 3_655 79.3(9)
Mo1_1 O3 O2_2 37_554 4_565 101.5(9)
Mo1_1 O3 O2_2 37_554 13_555 39.2(9)
Mo1_1 O3 O2_2 37_554 14_665 142.0(9)
Mo1_1 O3 O2_2 37_554 15_565 140.8(9)
Mo1_1 O3 O2_2 37_554 16_655 38.0(9)
Mo1_1 O3 Mo1_1 38_554 39_555 1.3(9)
Mo1_1 O3 Mo1_1 38_554 40_555 180.0(5)
Mo1_1 O3 Nd1_1 38_554 33_555 89.4(6)
Mo1_1 O3 Nd1_1 38_554 34_554 90.6(6)
Mo1_1 O3 O2_1 38_554 . 123.7(7)
Mo1_1 O3 O2_1 38_554 2_665 55.4(7)
Mo1_1 O3 O2_1 38_554 3_655 124.6(7)
Mo1_1 O3 O2_1 38_554 4_565 56.3(7)
Mo1_1 O3 O2_1 38_554 13_555 127.9(8)
Mo1_1 O3 O2_1 38_554 14_665 53.0(8)
Mo1_1 O3 O2_1 38_554 15_565 52.1(8)
Mo1_1 O3 O2_1 38_554 16_655 127.0(8)
Mo1_1 O3 O2_2 38_554 . 100.7(9)
Mo1_1 O3 O2_2 38_554 2_665 78.5(9)
Mo1_1 O3 O2_2 38_554 3_655 101.5(9)
Mo1_1 O3 O2_2 38_554 4_565 79.3(9)
Mo1_1 O3 O2_2 38_554 13_555 142.0(9)
Mo1_1 O3 O2_2 38_554 14_665 39.2(9)
Mo1_1 O3 O2_2 38_554 15_565 38.0(9)
Mo1_1 O3 O2_2 38_554 16_655 140.8(9)
Mo1_1 O3 Mo1_1 39_555 40_555 178.7(9)
Mo1_1 O3 Nd1_1 39_555 33_555 90.6(6)
Mo1_1 O3 Nd1_1 39_555 34_554 89.4(6)
Mo1_1 O3 O2_1 39_555 . 124.6(7)
Mo1_1 O3 O2_1 39_555 2_665 56.3(7)
Mo1_1 O3 O2_1 39_555 3_655 123.7(7)
Mo1_1 O3 O2_1 39_555 4_565 55.4(7)
Mo1_1 O3 O2_1 39_555 13_555 127.0(8)
Mo1_1 O3 O2_1 39_555 14_665 52.1(8)
Mo1_1 O3 O2_1 39_555 15_565 53.0(8)
Mo1_1 O3 O2_1 39_555 16_655 127.9(8)
Mo1_1 O3 O2_2 39_555 . 101.5(9)
Mo1_1 O3 O2_2 39_555 2_665 79.3(9)
Mo1_1 O3 O2_2 39_555 3_655 100.7(9)
Mo1_1 O3 O2_2 39_555 4_565 78.5(9)
Mo1_1 O3 O2_2 39_555 13_555 140.8(9)
Mo1_1 O3 O2_2 39_555 14_665 38.0(9)
Mo1_1 O3 O2_2 39_555 15_565 39.2(9)
Mo1_1 O3 O2_2 39_555 16_655 142.0(9)
Mo1_1 O3 Nd1_1 40_555 33_555 90.6(6)
Mo1_1 O3 Nd1_1 40_555 34_554 89.4(6)
Mo1_1 O3 O2_1 40_555 . 56.3(7)
Mo1_1 O3 O2_1 40_555 2_665 124.6(7)
Mo1_1 O3 O2_1 40_555 3_655 55.4(7)
Mo1_1 O3 O2_1 40_555 4_565 123.7(7)
Mo1_1 O3 O2_1 40_555 13_555 52.1(8)
Mo1_1 O3 O2_1 40_555 14_665 127.0(8)
Mo1_1 O3 O2_1 40_555 15_565 127.9(8)
Mo1_1 O3 O2_1 40_555 16_655 53.0(8)
Mo1_1 O3 O2_2 40_555 . 79.3(9)
Mo1_1 O3 O2_2 40_555 2_665 101.5(9)
Mo1_1 O3 O2_2 40_555 3_655 78.5(9)
Mo1_1 O3 O2_2 40_555 4_565 100.7(9)
Mo1_1 O3 O2_2 40_555 13_555 38.0(9)
Mo1_1 O3 O2_2 40_555 14_665 140.8(9)
Mo1_1 O3 O2_2 40_555 15_565 142.0(9)
Mo1_1 O3 O2_2 40_555 16_655 39.2(9)
Nd1_1 O3 Nd1_1 33_555 34_554 180.0(5)
Nd1_1 O3 O2_1 33_555 . 55.8(3)
Nd1_1 O3 O2_1 33_555 2_665 55.8(3)
Nd1_1 O3 O2_1 33_555 3_655 124.2(3)
Nd1_1 O3 O2_1 33_555 4_565 124.2(3)
Nd1_1 O3 O2_1 33_555 13_555 124.2(3)
Nd1_1 O3 O2_1 33_555 14_665 124.2(3)
Nd1_1 O3 O2_1 33_555 15_565 55.8(3)
Nd1_1 O3 O2_1 33_555 16_655 55.8(3)
Nd1_1 O3 O2_2 33_555 . 53.6(7)
Nd1_1 O3 O2_2 33_555 2_665 53.6(7)
Nd1_1 O3 O2_2 33_555 3_655 126.4(7)
Nd1_1 O3 O2_2 33_555 4_565 126.4(7)
Nd1_1 O3 O2_2 33_555 13_555 126.4(7)
Nd1_1 O3 O2_2 33_555 14_665 126.4(7)
Nd1_1 O3 O2_2 33_555 15_565 53.6(7)
Nd1_1 O3 O2_2 33_555 16_655 53.6(7)
Nd1_1 O3 O2_1 34_554 . 124.2(3)
Nd1_1 O3 O2_1 34_554 2_665 124.2(3)
Nd1_1 O3 O2_1 34_554 3_655 55.8(3)
Nd1_1 O3 O2_1 34_554 4_565 55.8(3)
Nd1_1 O3 O2_1 34_554 13_555 55.8(3)
Nd1_1 O3 O2_1 34_554 14_665 55.8(3)
Nd1_1 O3 O2_1 34_554 15_565 124.2(3)
Nd1_1 O3 O2_1 34_554 16_655 124.2(3)
Nd1_1 O3 O2_2 34_554 . 126.4(7)
Nd1_1 O3 O2_2 34_554 2_665 126.4(7)
Nd1_1 O3 O2_2 34_554 3_655 53.6(7)
Nd1_1 O3 O2_2 34_554 4_565 53.6(7)
Nd1_1 O3 O2_2 34_554 13_555 53.6(7)
Nd1_1 O3 O2_2 34_554 14_665 53.6(7)
Nd1_1 O3 O2_2 34_554 15_565 126.4(7)
Nd1_1 O3 O2_2 34_554 16_655 126.4(7)
O2_1 O3 O2_1 . 2_665 111.7(5)
O2_1 O3 O2_1 . 3_655 111.7(5)
O2_1 O3 O2_1 . 4_565 105.2(6)
O2_1 O3 O2_1 . 13_555 68.5(4)
O2_1 O3 O2_1 . 14_665 176.3(6)
O2_1 O3 O2_1 . 15_565 71.6(5)
O2_1 O3 O2_1 . 16_655 71.6(5)
O2_1 O3 O2_2 . . 23.6(8)
O2_1 O3 O2_2 . 2_665 104.5(8)
O2_1 O3 O2_2 . 3_655 134.4(8)
O2_1 O3 O2_2 . 4_565 88.1(8)
O2_1 O3 O2_2 . 13_555 77.1(7)
O2_1 O3 O2_2 . 14_665 152.8(8)
O2_1 O3 O2_2 . 15_565 89.4(7)
O2_1 O3 O2_2 . 16_655 49.1(8)
O2_1 O3 O2_1 2_665 3_655 105.2(6)
O2_1 O3 O2_1 2_665 4_565 111.7(5)
O2_1 O3 O2_1 2_665 13_555 176.3(6)
O2_1 O3 O2_1 2_665 14_665 68.5(4)
O2_1 O3 O2_1 2_665 15_565 71.6(5)
O2_1 O3 O2_1 2_665 16_655 71.6(5)
O2_1 O3 O2_2 2_665 . 104.5(8)
O2_1 O3 O2_2 2_665 2_665 23.6(8)
O2_1 O3 O2_2 2_665 3_655 88.1(8)
O2_1 O3 O2_2 2_665 4_565 134.4(8)
O2_1 O3 O2_2 2_665 13_555 152.8(8)
O2_1 O3 O2_2 2_665 14_665 77.1(7)
O2_1 O3 O2_2 2_665 15_565 49.1(8)
O2_1 O3 O2_2 2_665 16_655 89.4(7)
O2_1 O3 O2_1 3_655 4_565 111.7(5)
O2_1 O3 O2_1 3_655 13_555 71.6(5)
O2_1 O3 O2_1 3_655 14_665 71.6(5)
O2_1 O3 O2_1 3_655 15_565 176.3(6)
O2_1 O3 O2_1 3_655 16_655 68.5(4)
O2_1 O3 O2_2 3_655 . 134.4(8)
O2_1 O3 O2_2 3_655 2_665 88.1(8)
O2_1 O3 O2_2 3_655 3_655 23.6(8)
O2_1 O3 O2_2 3_655 4_565 104.5(8)
O2_1 O3 O2_2 3_655 13_555 49.1(8)
O2_1 O3 O2_2 3_655 14_665 89.4(7)
O2_1 O3 O2_2 3_655 15_565 152.8(8)
O2_1 O3 O2_2 3_655 16_655 77.1(7)
O2_1 O3 O2_1 4_565 13_555 71.6(5)
O2_1 O3 O2_1 4_565 14_665 71.6(5)
O2_1 O3 O2_1 4_565 15_565 68.5(4)
O2_1 O3 O2_1 4_565 16_655 176.3(6)
O2_1 O3 O2_2 4_565 . 88.1(8)
O2_1 O3 O2_2 4_565 2_665 134.4(8)
O2_1 O3 O2_2 4_565 3_655 104.5(8)
O2_1 O3 O2_2 4_565 4_565 23.6(8)
O2_1 O3 O2_2 4_565 13_555 89.4(7)
O2_1 O3 O2_2 4_565 14_665 49.1(8)
O2_1 O3 O2_2 4_565 15_565 77.1(7)
O2_1 O3 O2_2 4_565 16_655 152.8(8)
O2_1 O3 O2_1 13_555 14_665 111.7(5)
O2_1 O3 O2_1 13_555 15_565 111.7(5)
O2_1 O3 O2_1 13_555 16_655 105.2(6)
O2_1 O3 O2_2 13_555 . 77.1(7)
O2_1 O3 O2_2 13_555 2_665 152.8(8)
O2_1 O3 O2_2 13_555 3_655 89.4(7)
O2_1 O3 O2_2 13_555 4_565 49.1(8)
O2_1 O3 O2_2 13_555 13_555 23.6(8)
O2_1 O3 O2_2 13_555 14_665 104.5(8)
O2_1 O3 O2_2 13_555 15_565 134.4(8)
O2_1 O3 O2_2 13_555 16_655 88.1(8)
O2_1 O3 O2_1 14_665 15_565 105.2(6)
O2_1 O3 O2_1 14_665 16_655 111.7(5)
O2_1 O3 O2_2 14_665 . 152.8(8)
O2_1 O3 O2_2 14_665 2_665 77.1(7)
O2_1 O3 O2_2 14_665 3_655 49.1(8)
O2_1 O3 O2_2 14_665 4_565 89.4(7)
O2_1 O3 O2_2 14_665 13_555 104.5(8)
O2_1 O3 O2_2 14_665 14_665 23.6(8)
O2_1 O3 O2_2 14_665 15_565 88.1(8)
O2_1 O3 O2_2 14_665 16_655 134.4(8)
O2_1 O3 O2_1 15_565 16_655 111.7(5)
O2_1 O3 O2_2 15_565 . 49.1(8)
O2_1 O3 O2_2 15_565 2_665 89.4(7)
O2_1 O3 O2_2 15_565 3_655 152.8(8)
O2_1 O3 O2_2 15_565 4_565 77.1(7)
O2_1 O3 O2_2 15_565 13_555 134.4(8)
O2_1 O3 O2_2 15_565 14_665 88.1(8)
O2_1 O3 O2_2 15_565 15_565 23.6(8)
O2_1 O3 O2_2 15_565 16_655 104.5(8)
O2_1 O3 O2_2 16_655 . 89.4(7)
O2_1 O3 O2_2 16_655 2_665 49.1(8)
O2_1 O3 O2_2 16_655 3_655 77.1(7)
O2_1 O3 O2_2 16_655 4_565 152.8(8)
O2_1 O3 O2_2 16_655 13_555 88.1(8)
O2_1 O3 O2_2 16_655 14_665 134.4(8)
O2_1 O3 O2_2 16_655 15_565 104.5(8)
O2_1 O3 O2_2 16_655 16_655 23.6(8)
O2_2 O3 O2_2 . 2_665 107.2(10)
O2_2 O3 O2_2 . 3_655 157.8(10)
O2_2 O3 O2_2 . 4_565 77.2(10)
O2_2 O3 O2_2 . 13_555 92.9(10)
O2_2 O3 O2_2 . 14_665 130.8(10)
O2_2 O3 O2_2 . 15_565 69.4(10)
O2_2 O3 O2_2 . 16_655 69.4(10)
O2_2 O3 O2_2 2_665 3_655 77.2(10)
O2_2 O3 O2_2 2_665 4_565 157.8(10)
O2_2 O3 O2_2 2_665 13_555 130.8(10)
O2_2 O3 O2_2 2_665 14_665 92.9(10)
O2_2 O3 O2_2 2_665 15_565 69.4(10)
O2_2 O3 O2_2 2_665 16_655 69.4(10)
O2_2 O3 O2_2 3_655 4_565 107.2(10)
O2_2 O3 O2_2 3_655 13_555 69.4(10)
O2_2 O3 O2_2 3_655 14_665 69.4(10)
O2_2 O3 O2_2 3_655 15_565 130.8(10)
O2_2 O3 O2_2 3_655 16_655 92.9(10)
O2_2 O3 O2_2 4_565 13_555 69.4(10)
O2_2 O3 O2_2 4_565 14_665 69.4(10)
O2_2 O3 O2_2 4_565 15_565 92.9(10)
O2_2 O3 O2_2 4_565 16_655 130.8(10)
O2_2 O3 O2_2 13_555 14_665 107.2(10)
O2_2 O3 O2_2 13_555 15_565 157.8(10)
O2_2 O3 O2_2 13_555 16_655 77.2(10)
O2_2 O3 O2_2 14_665 15_565 77.2(10)
O2_2 O3 O2_2 14_665 16_655 157.8(10)
O2_2 O3 O2_2 15_565 16_655 107.2(10)

loop_
_geom_bond_atom_site_label_1
_geom_bond_atom_site_label_2
_geom_bond_site_symmetry_2
_geom_bond_distance
Nd1 O1 . 2.366(2)
Nd1 O1 4_555 2.366(2)
Nd1 O1 13_555 2.366(2)
Nd1 O1 15_555 2.366(2)
Nd1 O2 29_555 2.575(2)
Nd1 O2 30_544 2.575(2)
Nd1 O2 45_554 2.575(2)
Nd1 O2 46_545 2.575(2)
Nd1 Nd1_1 . 0.2308(3)
Nd1 O2_1 29_555 2.499(16)
Nd1 O2_1 30_544 2.499(16)
Nd1 O2_1 45_554 2.499(16)
Nd1 O2_1 46_545 2.499(16)
Nd1 O2_2 29_555 2.56(3)
Nd1 O2_2 30_544 2.56(3)
Nd1 O2_2 45_554 2.56(3)
Nd1 O2_2 46_545 2.56(3)
Nd1 O3 29_555 2.8652(7)
Nd2 Pb . 0.16(2)
Nd2 Pb 5_555 0.16(2)
Nd2 Pb 9_555 0.16(2)
Nd2 Pb 25_555 0.16(2)
Nd2 Pb 29_555 0.16(2)
Nd2 Pb 33_555 0.16(2)
Nd2 O1 . 2.303(2)
Nd2 O1 25_555 2.303(2)
Nd2 O2 . 2.610(2)
Nd2 O2 5_555 2.610(2)
Nd2 O2 9_555 2.610(2)
Nd2 O2 25_555 2.610(2)
Nd2 O2 29_555 2.610(2)
Nd2 O2 33_555 2.610(2)
Nd2 Mo2 . 0.56723(9)
Nd2 Mo2 5_555 0.56723(9)
Nd2 Mo2 9_555 0.56723(9)
Nd2 Mo2 25_555 0.56723(9)
Nd2 Mo2 29_555 0.56723(9)
Nd2 Mo2 33_555 0.56723(9)
Nd2 Mo3 . 0.55(3)
Nd2 Mo3 5_555 0.55(3)
Nd2 Mo3 9_555 0.55(3)
Nd2 Mo3 25_555 0.55(3)
Nd2 Mo3 29_555 0.55(3)
Nd2 Mo3 33_555 0.55(3)
Nd2 O2_1 . 2.386(15)
Nd2 O2_1 5_555 2.386(15)
Nd2 O2_1 9_555 2.386(15)
Nd2 O2_1 25_555 2.386(15)
Nd2 O2_1 29_555 2.386(15)
Nd2 O2_1 33_555 2.386(15)
Nd2 O2_2 . 2.54(3)
Nd2 O2_2 5_555 2.54(3)
Nd2 O2_2 9_555 2.54(3)
Nd2 O2_2 25_555 2.54(3)
Nd2 O2_2 29_555 2.54(3)
Nd2 O2_2 33_555 2.54(3)
Pb Pb 5_555 0.28(4)
Pb Pb 9_555 0.28(4)
Pb Pb 25_555 0.33(3)
Pb Pb 29_555 0.16(4)
Pb Pb 33_555 0.16(4)
Pb O1 . 2.31(3)
Pb O1 25_555 2.31(3)
Pb O2 . 2.55(3)
Pb O2 5_555 2.77(2)
Pb O2 9_555 2.52(3)
Pb O2 25_555 2.68(3)
Pb O2 29_555 2.46(2)
Pb O2 33_555 2.71(3)
Pb Mo2 . 0.50(3)
Pb Mo2 5_555 0.73(2)
Pb Mo2 9_555 0.52(4)
Pb Mo2 25_555 0.670(16)
Pb Mo2 29_555 0.41(2)
Pb Mo2 33_555 0.66(4)
Pb Mo3 . 0.42(5)
Pb Mo3 5_555 0.58(5)
Pb Mo3 9_555 0.70(3)
Pb Mo3 25_555 0.70(4)
Pb Mo3 29_555 0.58(4)
Pb Mo3 33_555 0.42(3)
Pb O2_1 . 2.29(3)
Pb O2_1 5_555 2.54(3)
Pb O2_1 9_555 2.33(3)
Pb O2_1 25_555 2.49(3)
Pb O2_1 29_555 2.23(3)
Pb O2_1 33_555 2.45(3)
Pb O2_2 . 2.51(5)
Pb O2_2 5_555 2.68(4)
Pb O2_2 9_555 2.42(4)
Pb O2_2 16_655 3.38(4)
Pb O2_2 25_555 2.57(5)
Pb O2_2 29_555 2.40(4)
Pb O2_2 33_555 2.66(4)
Pb O2_2 41_554 3.48(4)
Pb O2_2 46_545 3.43(5)
Mo1 O2 9_555 2.927(2)
Mo1 O2 11_556 2.927(2)
Mo1 O2 17_556 1.780(2)
Mo1 O2 20_555 1.780(2)
Mo1 O2 25_555 1.780(2)
Mo1 O2 28_545 1.780(2)
Mo1 O2 37_555 2.927(2)
Mo1 O2 39_545 2.927(2)
Mo1 Mo2 9_555 3.4727(5)
Mo1 Mo2 11_556 3.4727(5)
Mo1 Mo2 17_556 3.3927(5)
Mo1 Mo2 20_555 3.3927(5)
Mo1 Mo2 25_555 3.3927(5)
Mo1 Mo2 28_545 3.3927(5)
Mo1 Mo2 37_555 3.4727(5)
Mo1 Mo2 39_545 3.4727(5)
Mo1 Mo3 21_556 3.36(3)
Mo1 Mo3 22_555 3.36(3)
Mo1 Mo3 29_555 3.36(3)
Mo1 Mo3 30_545 3.36(3)
Mo1 Nd3 . 0.344(10)
Mo1 Nd3 4_556 0.344(10)
Mo1 Nd3 41_555 0.344(10)
Mo1 Nd3 44_545 0.344(10)
Mo1 Mo1_1 . 0.172(10)
Mo1 Mo1_1 4_556 0.172(10)
Mo1 Mo1_1 41_555 0.172(10)
Mo1 Mo1_1 44_545 0.172(10)
Mo1 O2_1 9_555 2.437(16)
Mo1 O2_1 11_556 2.437(16)
Mo1 O2_1 17_556 2.308(15)
Mo1 O2_1 20_555 2.308(15)
Mo1 O2_1 25_555 2.308(15)
Mo1 O2_1 28_545 2.308(15)
Mo1 O2_1 37_555 2.437(16)
Mo1 O2_1 39_545 2.437(16)
Mo1 O2_2 17_556 1.84(3)
Mo1 O2_2 20_555 1.84(3)
Mo1 O2_2 25_555 1.84(3)
Mo1 O2_2 28_545 1.84(3)
Mo1 O3 9_555 2.7605(6)
Mo1 O3 25_555 2.7605(6)
O1 O1 13_555 2.862(3)
O1 O1 15_555 2.862(3)
O1 O1 16_555 2.862(3)
O1 O2 25_555 2.921(3)
O1 O2 29_555 2.921(3)
O1 O2 33_555 2.921(3)
O1 Mo2 . 2.304(2)
O1 Mo2 5_555 2.304(2)
O1 Mo2 9_555 2.304(2)
O1 Mo2 25_555 2.437(2)
O1 Mo2 29_555 2.437(2)
O1 Mo2 33_555 2.437(2)
O1 Mo3 . 2.36(3)
O1 Mo3 5_555 2.36(3)
O1 Mo3 9_555 2.36(3)
O1 Mo3 25_555 2.37(4)
O1 Mo3 29_555 2.37(4)
O1 Mo3 33_555 2.37(4)
O1 Nd1_1 . 2.255(2)
O1 Nd1_1 5_555 2.255(2)
O1 Nd1_1 9_555 2.255(2)
O1 O2_1 25_555 2.744(11)
O1 O2_1 29_555 2.744(11)
O1 O2_1 33_555 2.744(11)
O1 O2_2 25_555 2.69(3)
O1 O2_2 29_555 2.69(3)
O1 O2_2 33_555 2.69(3)
O1 O2_2 40_455 3.22(3)
O1 O2_2 41_554 3.22(3)
O1 O2_2 46_545 3.22(3)
O2 O2 4_565 3.026(3)
O2 O2 13_555 2.867(3)
O2 O2 15_565 2.842(3)
O2 O2 16_655 2.842(3)
O2 O2 29_555 2.938(3)
O2 O2 33_555 2.938(3)
O2 O2 41_554 2.845(3)
O2 O2 44_555 2.845(3)
O2 Mo2 . 2.114(2)
O2 Mo2 5_555 2.872(2)
O2 Mo2 9_555 3.001(2)
O2 Mo2 25_555 3.131(2)
O2 Mo2 29_555 2.454(2)
O2 Mo2 33_555 2.295(2)
O2 Mo3 . 2.73(4)
O2 Mo3 5_555 2.14(3)
O2 Mo3 9_555 3.06(3)
O2 Mo3 25_555 2.61(4)
O2 Mo3 29_555 3.11(3)
O2 Mo3 33_555 2.21(4)
O2 Nd3 5_555 3.139(10)
O2 Nd3 8_655 3.065(10)
O2 Nd3 17_555 2.112(10)
O2 Nd3 20_565 1.741(10)
O2 Nd3 25_555 1.730(11)
O2 Nd3 28_554 1.633(10)
O2 Nd3 37_554 2.590(10)
O2 Nd3 40_555 2.967(10)
O2 Mo1_1 5_555 2.84(3)
O2 Mo1_1 8_655 2.80(3)
O2 Mo1_1 17_555 1.71(3)
O2 Mo1_1 20_565 1.68(3)
O2 Mo1_1 25_555 1.90(3)
O2 Mo1_1 28_554 1.85(3)
O2 Mo1_1 37_554 3.03(2)
O2 Mo1_1 40_555 3.05(2)
O2 Nd1_1 33_555 2.725(2)
O2 O2_1 . 0.628(16)
O2 O2_1 4_565 3.422(11)
O2 O2_1 13_555 2.716(12)
O2 O2_1 15_565 2.35(2)
O2 O2_1 16_655 3.230(12)
O2 O2_1 29_555 3.26(2)
O2 O2_1 33_555 2.412(11)
O2 O2_1 41_554 3.471(17)
O2 O2_1 44_555 3.136(18)
O2 O2_2 . 0.63(3)
O2 O2_2 4_565 3.26(3)
O2 O2_2 13_555 3.47(3)
O2 O2_2 15_565 3.33(3)
O2 O2_2 16_655 2.75(3)
O2 O2_2 22_565 3.21(3)
O2 O2_2 29_555 2.58(3)
O2 O2_2 33_555 3.40(3)
O2 O2_2 41_554 2.48(3)
O2 O2_2 44_555 3.01(3)
O2 O3 . 2.369(2)
Mo2 Mo2 5_555 0.97533(14)
Mo2 Mo2 9_555 0.97533(14)
Mo2 Mo2 25_555 1.13447(18)
Mo2 Mo2 29_555 0.57944(7)
Mo2 Mo2 33_555 0.57944(7)
Mo2 Mo3 . 0.78(4)
Mo2 Mo3 5_555 0.32(4)
Mo2 Mo3 9_555 1.09(3)
Mo2 Mo3 25_555 0.81(4)
Mo2 Mo3 29_555 1.08(3)
Mo2 Mo3 33_555 0.28(4)
Mo2 Nd3 8_655 3.481(10)
Mo2 Nd3 20_565 3.171(11)
Mo2 Nd3 25_555 3.395(11)
Mo2 Nd3 28_554 3.405(10)
Mo2 Nd3 37_554 3.224(10)
Mo2 Mo1_1 5_555 3.49(3)
Mo2 Mo1_1 8_655 3.44(3)
Mo2 Mo1_1 17_555 3.41(3)
Mo2 Mo1_1 20_565 3.37(3)
Mo2 Mo1_1 25_555 3.43(3)
Mo2 Mo1_1 28_554 3.38(3)
Mo2 Mo1_1 37_554 3.47(3)
Mo2 O2_1 . 1.892(16)
Mo2 O2_1 5_555 2.681(13)
Mo2 O2_1 9_555 2.755(17)
Mo2 O2_1 25_555 2.907(15)
Mo2 O2_1 29_555 2.201(17)
Mo2 O2_1 33_555 2.108(13)
Mo2 O1 . 2.304(2)
Mo2 O2_2 . 2.11(3)
Mo2 O2_2 5_555 3.00(3)
Mo2 O2_2 9_555 2.69(3)
Mo2 O2_2 16_655 3.23(3)
Mo2 O2_2 22_565 3.47(3)
Mo2 O2_2 25_555 3.01(3)
Mo2 O2_2 29_555 2.13(3)
Mo2 O2_2 33_555 2.51(3)
Mo2 O2_2 41_554 3.02(3)
Mo3 Mo3 5_555 0.96(4)
Mo3 Mo3 9_555 0.96(4)
Mo3 Mo3 25_555 1.11(4)
Mo3 Mo3 29_555 0.55(5)
Mo3 Mo3 33_555 0.55(5)
Mo3 Nd3 23_655 3.12(3)
Mo3 Nd3 33_555 3.39(3)
Mo3 Nd3 36_545 3.37(3)
Mo3 Nd3 37_554 3.37(4)
Mo3 Nd3 44_545 3.49(4)
Mo3 Mo1_1 22_555 3.39(4)
Mo3 Mo1_1 23_655 3.34(4)
Mo3 Mo1_1 33_555 3.38(4)
Mo3 Mo1_1 36_545 3.34(4)
Mo3 O2_1 . 2.38(4)
Mo3 O2_1 5_555 2.89(4)
Mo3 O2_1 9_555 2.00(4)
Mo3 O2_1 25_555 2.51(4)
Mo3 O2_1 29_555 1.92(4)
Mo3 O2_1 33_555 2.83(3)
Mo3 O1 . 2.36(3)
Mo3 O2_2 . 2.77(5)
Mo3 O2_2 5_555 2.90(5)
Mo3 O2_2 9_555 2.05(4)
Mo3 O2_2 16_655 3.19(4)
Mo3 O2_2 17_556 3.46(5)
Mo3 O2_2 25_555 2.41(5)
Mo3 O2_2 29_555 2.26(5)
Mo3 O2_2 33_555 3.05(4)
Mo3 O2_2 46_545 3.06(5)
Nd3 Nd3 4_556 0.484(15)
Nd3 Nd3 13_556 3.343(13)
Nd3 Nd3 41_555 0.596(13)
Nd3 Nd3 44_545 0.596(13)
Nd3 Mo1_1 . 0.468(19)
Nd3 Mo1_1 4_556 0.49(2)
Nd3 Mo1_1 32_455 3.48(3)
Nd3 Mo1_1 41_555 0.28(3)
Nd3 Mo1_1 44_545 0.23(3)
Nd3 O2_1 9_555 2.610(19)
Nd3 O2_1 11_556 2.584(18)
Nd3 O2_1 17_556 2.27(2)
Nd3 O2_1 20_555 2.646(19)
Nd3 O2_1 25_555 2.200(18)
Nd3 O2_1 28_545 2.186(18)
Nd3 O2_1 37_555 2.099(19)
Nd3 O2_1 39_545 2.515(19)
Nd3 O2_2 5_555 3.35(3)
Nd3 O2_2 17_556 1.74(3)
Nd3 O2_2 20_555 2.13(3)
Nd3 O2_2 25_555 1.91(3)
Nd3 O2_2 28_545 1.68(3)
Nd3 O2_2 37_555 3.20(3)
Nd3 O2_2 45_555 3.44(3)
Nd3 O3 9_555 3.014(9)
Nd3 O3 25_555 2.528(9)
Mo1_1 Mo1_1 4_556 0.07(5)
Mo1_1 Mo1_1 41_555 0.341(13)
Mo1_1 Mo1_1 44_545 0.341(13)
Mo1_1 O2_1 9_555 2.36(3)
Mo1_1 O2_1 11_556 2.32(3)
Mo1_1 O2_1 17_556 2.20(3)
Mo1_1 O2_1 20_555 2.24(3)
Mo1_1 O2_1 25_555 2.43(3)
Mo1_1 O2_1 28_545 2.39(3)
Mo1_1 O2_1 37_555 2.52(3)
Mo1_1 O2_1 39_545 2.56(3)
Mo1_1 O2_2 9_555 3.46(4)
Mo1_1 O2_2 11_556 3.42(4)
Mo1_1 O2_2 17_556 1.79(5)
Mo1_1 O2_2 20_555 1.81(5)
Mo1_1 O2_2 25_555 1.93(5)
Mo1_1 O2_2 28_545 1.87(5)
Mo1_1 O2_2 45_555 3.46(5)
Mo1_1 O3 9_555 2.592(8)
Mo1_1 O3 25_555 2.930(8)
Nd1_1 Nd1_1 5_555 3.4295(5)
Nd1_1 Nd1_1 6_555 3.4295(5)
Nd1_1 Nd1_1 9_555 3.4295(5)
Nd1_1 Nd1_1 10_555 3.4295(5)
Nd1_1 O2_1 29_555 2.645(15)
Nd1_1 O1 . 2.255(2)
Nd1_1 O1 4_555 2.255(2)
Nd1_1 O1 13_555 2.255(2)
Nd1_1 O1 15_555 2.255(2)
Nd1_1 O2 29_555 2.725(2)
Nd1_1 O2 30_544 2.725(2)
Nd1_1 O2 45_554 2.725(2)
Nd1_1 O2 46_545 2.725(2)
Nd1_1 O2_1 30_544 2.645(15)
Nd1_1 O2_1 45_554 2.645(15)
Nd1_1 O2_1 46_545 2.645(15)
Nd1_1 O2_2 29_555 2.68(3)
Nd1_1 O2_2 30_544 2.68(3)
Nd1_1 O2_2 45_554 2.68(3)
Nd1_1 O2_2 46_545 2.68(3)
Nd1_1 O3 29_555 3.0960(6)
O2_1 O2_1 13_555 2.699(16)
O2_1 O2_1 15_565 2.81(2)
O2_1 O2_1 16_655 2.81(2)
O2_1 O2_1 29_555 2.72(2)
O2_1 O2_1 33_555 2.72(2)
O2_1 O2_2 . 1.14(4)
O2_1 O2_2 9_555 3.32(4)
O2_1 O2_2 13_555 3.26(4)
O2_1 O2_2 16_655 2.20(4)
O2_1 O2_2 29_555 2.14(3)
O2_1 O2_2 41_554 2.67(4)
O2_1 O3 . 2.399(16)
O2_2 O2_2 15_565 3.20(5)
O2_2 O2_2 16_655 3.20(5)
O2_2 O2_2 22_565 2.58(5)
O2_2 O2_2 29_555 3.05(5)
O2_2 O2_2 33_555 3.05(5)
O2_2 O2_2 41_554 2.72(5)
O2_2 O2_2 44_555 2.72(5)
O2_2 O3 . 2.81(3)
